data_4126252
loop_
_publ_author_name
'Wang, Xiang'
'Wicher, Barbara'
'Ferrand, Yann'
'Huc, Ivan'

_publ_section_title
;
 Orchestrating Directional Molecular Motions: Kinetically Controlled
 Supramolecular Pathways of a Helical Host on Rodlike Guests.
;
_journal_name_full 'Journal of the American Chemical Society'
_journal_paper_doi 10.1021/jacs.7b04884
_journal_year 2017
_chemical_formula_moiety '4(C139 H135 F8 N23 O21), C45 H72 N4 O8, 12(C H Cl3), 4.33(H2 O)'
_chemical_formula_sum 'C613 H632.66 Cl36 F32 N96 O96.33'
_chemical_formula_weight 12770.25
_space_group_crystal_system monoclinic
_space_group_IT_number 7
_space_group_name_Hall 'P -2yc'
_space_group_name_H-M_alt 'P 1 c 1'
_symmetry_space_group_name_Hall 'P -2yc'
_symmetry_space_group_name_H-M 'P 1 c 1'
_atom_sites_solution_hydrogens mixed
_audit_creation_method SHELXL-2014/7
_cell_angle_alpha 90
_cell_angle_beta 105.91(3)
_cell_angle_gamma 90
_cell_formula_units_Z 4
_cell_length_a 36.365(7)
_cell_length_b 49.686(10)
_cell_length_c 46.097(9)
_cell_measurement_reflns_used 221131
_cell_measurement_temperature 100(2)
_cell_measurement_theta_max 26.880
_cell_measurement_theta_min 0.736
_cell_volume 80099(3)
_computing_cell_refinement 'XDS (W. Kabsch, 2010)'
_computing_data_collection 'mX-cube and EDNA, BL13-XALOC, ALBA'
_computing_data_reduction 'XDS (W. Kabsch, 2010)'
_computing_publication_material 'SHELXL-2014/7 (Sheldrick, 2014)'
_computing_structure_refinement 'SHELXL-2014/7 (Sheldrick, 2014)'
_computing_structure_solution 'Superflip, (L. Palatinus, 2007)'
_diffrn_ambient_temperature 100(2)
_diffrn_measured_fraction_theta_full 0.930
_diffrn_measured_fraction_theta_max 0.930
_diffrn_measurement_method 'phi scan'
_diffrn_radiation_type synchrotron
_diffrn_radiation_wavelength 0.850
_diffrn_reflns_av_R_equivalents 0.0434
_diffrn_reflns_av_unetI/netI 0.0646
_diffrn_reflns_Laue_measured_fraction_full 0.930
_diffrn_reflns_Laue_measured_fraction_max 0.930
_diffrn_reflns_limit_h_max 34
_diffrn_reflns_limit_h_min -38
_diffrn_reflns_limit_k_max 52
_diffrn_reflns_limit_k_min -52
_diffrn_reflns_limit_l_max 49
_diffrn_reflns_limit_l_min -47
_diffrn_reflns_number 221131
_diffrn_reflns_point_group_measured_fraction_full 0.778
_diffrn_reflns_point_group_measured_fraction_max 0.778
_diffrn_reflns_theta_full 26.880
_diffrn_reflns_theta_max 26.880
_diffrn_reflns_theta_min 0.736
_exptl_absorpt_coefficient_mu 0.308
_exptl_absorpt_correction_type none
_exptl_crystal_colour yellow
_exptl_crystal_density_diffrn 1.059
_exptl_crystal_description prsim
_exptl_crystal_F_000 26613
_exptl_crystal_size_max 0.100
_exptl_crystal_size_mid 0.050
_exptl_crystal_size_min 0.050
_refine_diff_density_max 0.891
_refine_diff_density_min -0.555
_refine_diff_density_rms 0.128
_refine_ls_abs_structure_details
;
 Flack x determined using 28313 quotients [(I+)-(I-)]/[(I+)+(I-)]
 (Parsons, Flack and Wagner, Acta Cryst. B69 (2013) 249-259).
;
_refine_ls_abs_structure_Flack 0.513(13)
_refine_ls_extinction_method none
_refine_ls_goodness_of_fit_ref 1.605
_refine_ls_hydrogen_treatment constr
_refine_ls_matrix_type full
_refine_ls_number_parameters 10284
_refine_ls_number_reflns 157077
_refine_ls_number_restraints 1332
_refine_ls_restrained_S_all 1.698
_refine_ls_R_factor_all 0.2018
_refine_ls_R_factor_gt 0.1607
_refine_ls_shift/su_max 0.007
_refine_ls_shift/su_mean 0.001
_refine_ls_structure_factor_coef Fsqd
_refine_ls_weighting_details 'w=1/[\s^2^(Fo^2^)+(0.2000P)^2^] where P=(Fo^2^+2Fc^2^)/3'
_refine_ls_weighting_scheme calc
_refine_ls_wR_factor_gt 0.3920
_refine_ls_wR_factor_ref 0.4326
_reflns_Friedel_coverage 0.672
_reflns_Friedel_fraction_full 0.625
_reflns_Friedel_fraction_max 0.625
_reflns_number_gt 93034
_reflns_number_total 157077
_reflns_threshold_expression 'I > 2\s(I)'
_cod_data_source_file ja7b04884_si_005.cif
_cod_data_source_block alba_sq
_cod_original_cell_volume 80098(30)
_cod_database_code 4126252
_shelx_shelxl_version_number 2014/7
_shelx_space_group_comment
;
The symmetry employed for this shelxl refinement is uniquely defined
by the following loop, which should always be used as a source of
symmetry information in preference to the above space-group names.
They are only intended as comments.
;
_shelx_estimated_absorpt_t_min 0.970
_shelx_estimated_absorpt_t_max 0.985

loop_
_space_group_symop_operation_xyz
'x, y, z'
'x, -y, z+1/2'

loop_
_atom_site_label
_atom_site_type_symbol
_atom_site_fract_x
_atom_site_fract_y
_atom_site_fract_z
_atom_site_U_iso_or_equiv
_atom_site_adp_type
_atom_site_occupancy
_atom_site_site_symmetry_order
_atom_site_calc_flag
_atom_site_refinement_flags_posn
_atom_site_refinement_flags_adp
_atom_site_refinement_flags_occupancy
_atom_site_disorder_assembly
_atom_site_disorder_group
F1A F 0.8508(3) 0.1817(2) 0.7338(2) 0.106(3) Uani 1 1 d . . . . .
F2A F 0.8080(3) 0.1749(2) 0.6242(2) 0.108(3) Uani 1 1 d . . . . .
F3A F 0.7654(3) 0.0827(2) 0.6015(2) 0.106(3) Uani 1 1 d . . . . .
F4A F 0.7303(3) 0.0557(2) 0.68409(19) 0.093(3) Uani 1 1 d . . . . .
F5A F 0.6798(3) 0.13776(19) 0.71779(17) 0.087(2) Uani 1 1 d . . . . .
F6A F 0.6322(4) 0.1901(3) 0.6280(2) 0.130(4) Uani 1 1 d . . . . .
F7A F 0.5853(3) 0.1251(3) 0.5585(2) 0.117(3) Uani 1 1 d . . . . .
F8A F 0.5481(3) 0.0559(3) 0.6093(3) 0.116(3) Uani 1 1 d . . . . .
O4A O 0.9032(6) 0.1339(4) 0.8657(4) 0.158(6) Uiso 1 1 d D . . . .
O5A O 0.8311(7) 0.2770(4) 0.7049(4) 0.158(7) Uani 1 1 d . . . . .
O6A O 0.7869(5) 0.1738(4) 0.5159(3) 0.144(6) Uani 1 1 d D . . . .
O7A O 0.7616(5) -0.0157(3) 0.5871(3) 0.116(4) Uani 1 1 d D . . . .
O8A O 0.7306(4) 0.0319(3) 0.7885(3) 0.108(4) Uani 1 1 d . . . . .
O9A O 0.6640(5) 0.2246(3) 0.7618(3) 0.134(5) Uani 1 1 d . . . . .
O10A O 0.5947(5) 0.2440(3) 0.5364(3) 0.124(5) Uani 1 1 d D . . . .
O11A O 0.5801(5) 0.0493(4) 0.4859(3) 0.151(7) Uani 1 1 d . . . . .
O12A O 0.5160(5) -0.0140(3) 0.6710(3) 0.114(5) Uani 1 1 d . . . . .
O13A O 0.5260(3) 0.0267(3) 0.6951(3) 0.101(4) Uani 1 1 d . . . . .
N7A N 0.8945(6) 0.1229(4) 0.8162(5) 0.141(6) Uiso 1 1 d D . . . .
H7A H 0.8885 0.1278 0.7971 0.169 Uiso 1 1 calc R U . . .
N9A N 0.8313(6) 0.2299(4) 0.7100(4) 0.123(6) Uani 1 1 d . . . . .
H9A H 0.8251 0.2151 0.6992 0.147 Uiso 1 1 calc R U . . .
N11A N 0.7824(6) 0.1640(4) 0.5646(4) 0.134(7) Uani 1 1 d . . . . .
H11A H 0.7785 0.1513 0.5766 0.160 Uiso 1 1 calc R U . . .
N13A N 0.7538(4) 0.0299(3) 0.5979(2) 0.081(4) Uani 1 1 d D . . . .
H13A H 0.7501 0.0398 0.6126 0.097 Uiso 1 1 calc R U . . .
N15A N 0.7204(4) 0.0485(3) 0.7403(3) 0.091(4) Uani 1 1 d . . . . .
H15A H 0.7161 0.0640 0.7308 0.109 Uiso 1 1 calc R U . . .
N17A N 0.6697(4) 0.1879(3) 0.7363(3) 0.093(4) Uani 1 1 d D . . . .
H17A H 0.6655 0.1822 0.7176 0.111 Uiso 1 1 calc R U . . .
N19A N 0.6020(5) 0.2134(4) 0.5753(3) 0.116(6) Uani 1 1 d D . . . .
H19A H 0.5985 0.1962 0.5783 0.140 Uiso 1 1 calc R U . . .
N21A N 0.5776(5) 0.0802(5) 0.5225(3) 0.112(5) Uani 1 1 d D . . . .
H21A H 0.5753 0.0810 0.5410 0.135 Uiso 1 1 calc R U . . .
N23A N 0.5396(4) 0.0240(3) 0.6529(3) 0.092(4) Uani 1 1 d . . . . .
H23A H 0.5439 0.0413 0.6564 0.110 Uiso 1 1 calc R U . . .
N5A N 0.9180(7) 0.0419(4) 0.7712(5) 0.143(6) Uiso 1 1 d D . . . .
H5A H 0.9184 0.0518 0.7554 0.172 Uiso 1 1 calc R U . . .
N1A N 0.9447(9) 0.1514(4) 0.6700(6) 0.197(11) Uiso 1 1 d D . . . .
H1A H 0.9341 0.1489 0.6848 0.236 Uiso 1 1 calc R U . . .
C1A C 0.9575(14) 0.1767(5) 0.6675(9) 0.244(19) Uiso 1 1 d D . . . .
O1A O 0.9720(9) 0.1812(5) 0.6458(7) 0.234(11) Uiso 1 1 d D . . . .
N2A N 0.9418(6) 0.1076(4) 0.6707(4) 0.172(8) Uiso 1 1 d G . . . .
C2A C 0.9459(7) 0.1297(3) 0.6533(5) 0.167(10) Uiso 1 1 d DG . . . .
C3A C 0.9511(8) 0.1259(3) 0.6249(5) 0.190(12) Uiso 1 1 d G . . . .
H3A H 0.9539 0.1410 0.6130 0.228 Uiso 1 1 calc R U . . .
C4A C 0.9522(7) 0.1000(4) 0.6137(4) 0.177(11) Uiso 1 1 d G . . . .
H4A H 0.9558 0.0974 0.5943 0.213 Uiso 1 1 calc R U . . .
C5A C 0.9481(6) 0.0779(3) 0.6311(4) 0.128(7) Uiso 1 1 d G . . . .
H5A1 H 0.9489 0.0602 0.6235 0.154 Uiso 1 1 calc R U . . .
C6A C 0.9429(5) 0.0817(3) 0.6596(4) 0.120(6) Uiso 1 1 d G . . . .
C7A C 0.9369(6) 0.0345(3) 0.6710(4) 0.107(6) Uiso 1 1 d D . . . .
O2A O 0.9390(8) 0.0256(4) 0.6459(4) 0.203(9) Uiso 1 1 d D . . . .
N3A N 0.9312(7) 0.0604(3) 0.6756(5) 0.148(7) Uiso 1 1 d D . . . .
H3A1 H 0.9195 0.0647 0.6894 0.178 Uiso 1 1 calc R U . . .
N4A N 0.9297(5) 0.0237(2) 0.7213(3) 0.120(5) Uiso 1 1 d G . . . .
C8A C 0.9333(5) 0.0141(3) 0.6939(3) 0.143(8) Uiso 1 1 d DG . . . .
C9A C 0.9373(6) -0.0133(3) 0.6897(3) 0.128(7) Uiso 1 1 d G . . . .
H9A1 H 0.9398 -0.0199 0.6710 0.154 Uiso 1 1 calc R U . . .
C10A C 0.9377(6) -0.0312(2) 0.7130(4) 0.178(11) Uiso 1 1 d G . . . .
H10A H 0.9404 -0.0500 0.7102 0.214 Uiso 1 1 calc R U . . .
C11A C 0.9340(7) -0.0216(3) 0.7404(4) 0.158(9) Uiso 1 1 d G . . . .
H11B H 0.9342 -0.0339 0.7563 0.189 Uiso 1 1 calc R U . . .
C12A C 0.9300(6) 0.0058(3) 0.7446(3) 0.141(8) Uiso 1 1 d DG . . . .
O3A O 0.9221(6) -0.0030(4) 0.7916(4) 0.161(6) Uiso 1 1 d D . . . .
C13A C 0.9224(9) 0.0150(4) 0.7729(4) 0.157(9) Uiso 1 1 d D . . . .
N6A N 0.9068(5) 0.0808(3) 0.8001(3) 0.124(5) Uiso 1 1 d G . . . .
C14A C 0.9122(5) 0.0531(3) 0.8017(3) 0.141(8) Uiso 1 1 d G . . . .
C15A C 0.9142(5) 0.0395(2) 0.8285(3) 0.107(6) Uiso 1 1 d G . . . .
H15B H 0.9179 0.0206 0.8296 0.129 Uiso 1 1 calc R U . . .
C16A C 0.9107(5) 0.0537(3) 0.8536(3) 0.137(8) Uiso 1 1 d G . . . .
H16A H 0.9120 0.0444 0.8719 0.165 Uiso 1 1 calc R U . . .
C17A C 0.9052(5) 0.0814(3) 0.8520(3) 0.127(7) Uiso 1 1 d G . . . .
H17B H 0.9028 0.0911 0.8691 0.152 Uiso 1 1 calc R U . . .
C18A C 0.9032(5) 0.0950(2) 0.8252(3) 0.136(8) Uiso 1 1 d G . . . .
C19A C 0.8962(7) 0.1409(3) 0.8385(4) 0.121(7) Uiso 1 1 d D . . . .
C20A C 0.8253(7) 0.2552(7) 0.6950(4) 0.134(8) Uani 1 1 d D . . . .
C21A C 0.7828(9) 0.1577(3) 0.5360(4) 0.145(10) Uani 1 1 d D . . . .
C22A C 0.7534(5) 0.0029(3) 0.6023(3) 0.087(5) Uani 1 1 d D . . . .
C23A C 0.7213(5) 0.0493(3) 0.7699(4) 0.083(5) Uani 1 1 d D . . . .
C24A C 0.6655(6) 0.2146(4) 0.7384(3) 0.105(6) Uani 1 1 d D . . . .
C25A C 0.5995(9) 0.2199(3) 0.5458(3) 0.153(11) Uani 1 1 d D . . . .
C26A C 0.5772(6) 0.0556(5) 0.5107(5) 0.116(7) Uani 1 1 d D . . . .
C27A C 0.5268(6) 0.0087(7) 0.6747(4) 0.107(7) Uani 1 1 d . . . . .
N8A N 0.8768(3) 0.1711(2) 0.7928(3) 0.120(6) Uani 1 1 d G . . . .
C1B C 0.8887(3) 0.1673(3) 0.8225(3) 0.110(6) Uani 1 1 d DG . . . .
C2B C 0.8919(3) 0.1879(3) 0.8442(2) 0.127(8) Uani 1 1 d G . . . .
H2B H 0.9007 0.1839 0.8651 0.152 Uiso 1 1 calc R U . . .
C3B C 0.8821(4) 0.2139(3) 0.8345(2) 0.125(7) Uani 1 1 d G . . . .
C4B C 0.8696(3) 0.2192(2) 0.8030(2) 0.125(8) Uani 1 1 d G . . . .
C5B C 0.8593(4) 0.2455(2) 0.7906(3) 0.139(8) Uani 1 1 d G . . . .
H5B H 0.8605 0.2602 0.8040 0.166 Uiso 1 1 calc R U . . .
C6B C 0.8480(4) 0.2499(3) 0.7603(3) 0.166(11) Uani 1 1 d G . . . .
H6B H 0.8415 0.2675 0.7525 0.200 Uiso 1 1 calc R U . . .
C7B C 0.8461(4) 0.2277(3) 0.7406(2) 0.111(7) Uani 1 1 d G . . . .
C8B C 0.8551(3) 0.2027(3) 0.7521(2) 0.109(6) Uani 1 1 d G . . . .
C9B C 0.8673(2) 0.1972(2) 0.7833(2) 0.115(7) Uani 1 1 d G . . . .
N10A N 0.8135(3) 0.2247(2) 0.6512(2) 0.103(5) Uani 1 1 d G . . . .
C10B C 0.8175(4) 0.2494(3) 0.6627(2) 0.116(7) Uani 1 1 d DG . . . .
C11B C 0.8110(5) 0.2732(2) 0.6454(3) 0.180(14) Uani 1 1 d G . . . .
H11C H 0.8144 0.2903 0.6549 0.216 Uiso 1 1 calc R U . . .
C12B C 0.7997(5) 0.27126(19) 0.6143(3) 0.157(11) Uani 1 1 d DG . . . .
C13B C 0.7954(3) 0.2453(2) 0.6008(2) 0.135(9) Uani 1 1 d G . . . .
C14B C 0.7843(4) 0.2411(3) 0.5688(2) 0.125(7) Uani 1 1 d G . . . .
H14B H 0.7792 0.2563 0.5557 0.149 Uiso 1 1 calc R U . . .
C15B C 0.7811(4) 0.2159(3) 0.5565(2) 0.118(7) Uani 1 1 d G . . . .
H15C H 0.7738 0.2135 0.5353 0.142 Uiso 1 1 calc R U . . .
C16B C 0.7886(4) 0.1934(3) 0.5762(3) 0.138(9) Uani 1 1 d G . . . .
C17B C 0.7984(4) 0.1972(2) 0.6065(2) 0.122(7) Uani 1 1 d G . . . .
C18B C 0.8025(2) 0.22281(19) 0.6201(2) 0.100(6) Uani 1 1 d G . . . .
N12A N 0.7734(3) 0.11494(19) 0.55528(17) 0.098(4) Uani 1 1 d G . . . .
C19B C 0.7790(4) 0.12897(19) 0.5323(2) 0.113(7) Uani 1 1 d DG . . . .
C20B C 0.7802(4) 0.1176(2) 0.5045(2) 0.118(7) Uani 1 1 d G . . . .
H20B H 0.7844 0.1287 0.4889 0.142 Uiso 1 1 calc R U . . .
C21B C 0.7751(4) 0.0903(2) 0.50021(17) 0.111(6) Uani 1 1 d DG U . . .
C22B C 0.7694(3) 0.0742(2) 0.52419(15) 0.127(8) Uani 1 1 d G . . . .
C23B C 0.7645(4) 0.0456(2) 0.5223(2) 0.121(7) Uani 1 1 d G . . . .
H23B H 0.7646 0.0367 0.5040 0.146 Uiso 1 1 calc R U . . .
C24B C 0.7597(4) 0.03079(19) 0.5459(2) 0.196(17) Uani 1 1 d G . . . .
H24B H 0.7566 0.0118 0.5443 0.235 Uiso 1 1 calc R U . . .
C25B C 0.7593(4) 0.0443(2) 0.5729(2) 0.108(7) Uani 1 1 d G . . . .
C26B C 0.7632(3) 0.0714(2) 0.57469(15) 0.096(5) Uani 1 1 d G . . . .
C27B C 0.7686(2) 0.08752(19) 0.55103(13) 0.102(6) Uani 1 1 d G . . . .
N14A N 0.7421(3) 0.01522(17) 0.64793(15) 0.081(4) Uani 1 1 d G . . . .
C28B C 0.7494(3) -0.0052(2) 0.63178(14) 0.088(5) Uani 1 1 d G . . . .
C29B C 0.7520(3) -0.03238(19) 0.64123(18) 0.094(5) Uani 1 1 d G . . . .
H29B H 0.7573 -0.0461 0.6287 0.113 Uiso 1 1 calc R U . . .
C30B C 0.7467(3) -0.03860(15) 0.66893(19) 0.087(5) Uani 1 1 d G . . . .
C31B C 0.7392(2) -0.01744(14) 0.68734(14) 0.086(5) Uani 1 1 d G . . . .
C32B C 0.7339(3) -0.02173(18) 0.71669(15) 0.088(5) Uani 1 1 d G . . . .
H32B H 0.7350 -0.0396 0.7243 0.105 Uiso 1 1 calc R U . . .
C33B C 0.7274(3) -0.0009(2) 0.73394(14) 0.079(4) Uani 1 1 d G . . . .
H33B H 0.7241 -0.0041 0.7534 0.094 Uiso 1 1 calc R U . . .
C34B C 0.7257(3) 0.0256(2) 0.72221(17) 0.084(5) Uani 1 1 d G . . . .
C35B C 0.7299(3) 0.02975(15) 0.69427(18) 0.090(5) Uani 1 1 d G . . . .
C36B C 0.73707(19) 0.00894(14) 0.67577(13) 0.082(4) Uani 1 1 d G . . . .
N16A N 0.7039(3) 0.09532(16) 0.76016(15) 0.088(4) Uani 1 1 d G . . . .
C37B C 0.7160(3) 0.07637(16) 0.78095(19) 0.090(5) Uani 1 1 d DG . . . .
C38B C 0.7222(3) 0.08042(19) 0.81223(18) 0.115(7) Uani 1 1 d G . . . .
H38B H 0.7310 0.0661 0.8260 0.138 Uiso 1 1 calc R U . . .
C39B C 0.7155(3) 0.1055(2) 0.82253(13) 0.120(8) Uani 1 1 d G . . . .
C40B C 0.7029(2) 0.12663(17) 0.80124(12) 0.090(6) Uani 1 1 d G . . . .
C41B C 0.6957(3) 0.15349(18) 0.80966(16) 0.099(6) Uani 1 1 d G . . . .
H41B H 0.6990 0.1575 0.8304 0.119 Uiso 1 1 calc R U . . .
C42B C 0.6843(3) 0.17339(17) 0.7887(2) 0.092(5) Uani 1 1 d G . . . .
H42B H 0.6798 0.1911 0.7947 0.110 Uiso 1 1 calc R U . . .
C43B C 0.6792(3) 0.16705(17) 0.7578(2) 0.086(5) Uani 1 1 d G . . . .
C44B C 0.6853(3) 0.14158(17) 0.74974(14) 0.090(5) Uani 1 1 d G . . . .
C45B C 0.69750(18) 0.12047(16) 0.77054(12) 0.075(4) Uani 1 1 d G . . . .
N18A N 0.6426(3) 0.21542(18) 0.68360(17) 0.106(5) Uani 1 1 d G . . . .
C46B C 0.6486(3) 0.2290(2) 0.70935(15) 0.105(6) Uani 1 1 d DG . . . .
C47B C 0.6413(4) 0.2567(2) 0.71130(18) 0.101(6) Uani 1 1 d G . . . .
H47B H 0.6462 0.2653 0.7304 0.121 Uiso 1 1 calc R U . . .
C48B C 0.6269(4) 0.27120(18) 0.6851(2) 0.133(8) Uani 1 1 d G . . . .
C49B C 0.6203(3) 0.25777(16) 0.65691(18) 0.119(7) Uani 1 1 d G . . . .
C50B C 0.6060(4) 0.2710(2) 0.6284(2) 0.125(8) Uani 1 1 d G . . . .
H50B H 0.6001 0.2897 0.6281 0.150 Uiso 1 1 calc R U . . .
C51B C 0.6006(4) 0.2576(3) 0.60173(18) 0.143(9) Uani 1 1 d G . . . .
H51B H 0.5913 0.2668 0.5830 0.172 Uiso 1 1 calc R U . . .
C52B C 0.6093(3) 0.2297(2) 0.60250(15) 0.095(6) Uani 1 1 d G . . . .
C53B C 0.6221(3) 0.21697(18) 0.62934(17) 0.090(5) Uani 1 1 d G . . . .
C54B C 0.6285(2) 0.23001(15) 0.65742(15) 0.095(5) Uani 1 1 d G . . . .
N20A N 0.5898(4) 0.17408(19) 0.53546(17) 0.105(4) Uani 1 1 d G U . . .
C55B C 0.5943(4) 0.19823(17) 0.5245(2) 0.109(5) Uani 1 1 d DG U . . .
C56B C 0.5961(4) 0.20303(16) 0.4948(2) 0.144(9) Uani 1 1 d G U . . .
H56B H 0.5994 0.2208 0.4882 0.173 Uiso 1 1 calc R U . . .
C57B C 0.5931(4) 0.18154(18) 0.47531(19) 0.115(5) Uani 1 1 d G U . . .
C58B C 0.5887(3) 0.15518(16) 0.48595(15) 0.107(4) Uani 1 1 d G U . . .
C59B C 0.5859(4) 0.13149(19) 0.46767(18) 0.116(5) Uani 1 1 d G U . . .
H59B H 0.5866 0.1333 0.4473 0.139 Uiso 1 1 calc R U . . .
C60B C 0.5824(4) 0.10647(17) 0.4788(2) 0.105(5) Uani 1 1 d G U . . .
H60B H 0.5808 0.0910 0.4664 0.126 Uiso 1 1 calc R U . . .
C61B C 0.5811(4) 0.10405(16) 0.5092(2) 0.118(6) Uani 1 1 d G U . . .
C62B C 0.5830(4) 0.12639(18) 0.52633(18) 0.102(5) Uani 1 1 d G U . . .
C63B C 0.5871(2) 0.15260(16) 0.51598(14) 0.121(5) Uani 1 1 d G U . . .
N22A N 0.5632(3) 0.04338(17) 0.5573(2) 0.096(4) Uani 1 1 d G . . . .
C64B C 0.5693(3) 0.0351(2) 0.53161(19) 0.110(7) Uani 1 1 d G . . . .
C65B C 0.5698(4) 0.0079(2) 0.52299(18) 0.105(6) Uani 1 1 d G . . . .
H65B H 0.5744 0.0032 0.5043 0.127 Uiso 1 1 calc R U . . .
C66B C 0.5634(4) -0.0118(2) 0.5421(2) 0.123(8) Uani 1 1 d G . . . .
C67B C 0.5572(2) -0.00417(16) 0.57009(16) 0.087(5) Uani 1 1 d G . . . .
C68B C 0.5510(3) -0.02315(19) 0.5917(2) 0.094(5) Uani 1 1 d G . . . .
H68B H 0.5506 -0.0418 0.5872 0.113 Uiso 1 1 calc R U . . .
C69B C 0.5457(3) -0.0151(3) 0.6186(2) 0.095(5) Uani 1 1 d G . . . .
H69B H 0.5418 -0.0279 0.6327 0.114 Uiso 1 1 calc R U . . .
C70B C 0.5461(3) 0.0129(3) 0.62498(16) 0.090(5) Uani 1 1 d G . . . .
C71B C 0.5513(3) 0.0309(2) 0.60437(17) 0.082(5) Uani 1 1 d G . . . .
C72B C 0.5572(2) 0.02355(16) 0.57649(14) 0.098(6) Uani 1 1 d G . . . .
N1C N 0.4544(5) 0.1066(3) 0.6543(3) 0.119(6) Uani 1 1 d D . . . .
H1C H 0.4655 0.1199 0.6474 0.143 Uiso 1 1 calc R U . . .
C1C C 0.4463(5) 0.1120(3) 0.6806(3) 0.101(6) Uani 1 1 d D . . . .
O1C O 0.4259(5) 0.0968(4) 0.6905(3) 0.159(7) Uani 1 1 d D . . . .
N2C N 0.4602(4) 0.0851(2) 0.6103(2) 0.098(4) Uani 1 1 d G . . . .
C2C C 0.4481(4) 0.0838(2) 0.6364(3) 0.100(5) Uani 1 1 d DG . . . .
C3C C 0.4360(5) 0.0594(3) 0.6453(3) 0.122(8) Uani 1 1 d G . . . .
H3C H 0.4277 0.0585 0.6632 0.147 Uiso 1 1 calc R U . . .
C4C C 0.4359(5) 0.0364(2) 0.6282(3) 0.135(9) Uani 1 1 d G . . . .
H4C H 0.4275 0.0197 0.6343 0.162 Uiso 1 1 calc R U . . .
C5C C 0.4479(5) 0.0377(2) 0.6021(3) 0.128(8) Uani 1 1 d G . . . .
H5C H 0.4478 0.0219 0.5904 0.153 Uiso 1 1 calc R U . . .
C6C C 0.4601(4) 0.0620(3) 0.5931(2) 0.100(6) Uani 1 1 d G . . . .
C7C C 0.4694(6) 0.0515(4) 0.5457(4) 0.098(5) Uani 1 1 d D . . . .
O2C O 0.4627(4) 0.0274(3) 0.5447(3) 0.110(4) Uani 1 1 d . . . . .
N3C N 0.4700(4) 0.0688(3) 0.5681(3) 0.090(4) Uani 1 1 d D . . . .
H3C1 H 0.4773 0.0855 0.5664 0.108 Uiso 1 1 calc R U . . .
N4C N 0.4771(4) 0.0909(3) 0.5180(3) 0.110(5) Uani 1 1 d G . . . .
C8C C 0.4749(4) 0.0630(3) 0.5188(3) 0.111(7) Uani 1 1 d G . . . .
C9C C 0.4777(5) 0.0479(2) 0.4941(4) 0.108(6) Uani 1 1 d G . . . .
H9C H 0.4762 0.0288 0.4946 0.130 Uiso 1 1 calc R U . . .
C10C C 0.4827(6) 0.0606(3) 0.4686(3) 0.167(12) Uani 1 1 d G . . . .
H10C H 0.4846 0.0503 0.4518 0.201 Uiso 1 1 calc R U . . .
C11C C 0.4849(6) 0.0886(4) 0.4678(3) 0.128(8) Uani 1 1 d G . . . .
H11D H 0.4882 0.0973 0.4504 0.154 Uiso 1 1 calc R U . . .
C12C C 0.4821(5) 0.1037(2) 0.4925(3) 0.126(8) Uani 1 1 d G . . . .
O3C O 0.4894(5) 0.1430(3) 0.4680(3) 0.124(5) Uani 1 1 d . . . . .
C13C C 0.4872(6) 0.1327(4) 0.4917(4) 0.097(5) Uani 1 1 d . . . . .
N5C N 0.4898(5) 0.1456(4) 0.5175(3) 0.104(5) Uani 1 1 d . . . . .
H5C1 H 0.4901 0.1361 0.5337 0.125 Uiso 1 1 calc R U . . .
N6C N 0.5021(4) 0.1828(2) 0.54966(18) 0.098(5) Uani 1 1 d G . . . .
C14C C 0.4920(4) 0.1745(2) 0.5197(2) 0.096(5) Uani 1 1 d G . . . .
C15C C 0.4854(5) 0.1935(3) 0.49670(15) 0.126(8) Uani 1 1 d G . . . .
H15D H 0.4785 0.1878 0.4762 0.152 Uiso 1 1 calc R U . . .
C16C C 0.4888(5) 0.2208(3) 0.5036(2) 0.134(9) Uani 1 1 d G . . . .
H16C H 0.4843 0.2337 0.4879 0.161 Uiso 1 1 calc R U . . .
C17C C 0.4989(5) 0.2291(2) 0.5335(2) 0.115(7) Uani 1 1 d G . . . .
H17C H 0.5012 0.2477 0.5383 0.138 Uiso 1 1 calc R U . . .
C18C C 0.5055(4) 0.2101(3) 0.55657(16) 0.135(9) Uani 1 1 d G . . . .
O4C O 0.4989(5) 0.2593(3) 0.5842(3) 0.125(5) Uani 1 1 d . . . . .
O5C O 0.5854(5) 0.1724(3) 0.7855(3) 0.122(5) Uani 1 1 d . . . . .
O6C O 0.6267(4) -0.0117(3) 0.7175(4) 0.117(4) Uani 1 1 d . . . . .
F1C F 0.5618(3) 0.1696(2) 0.6776(2) 0.093(3) Uani 1 1 d . . . . .
F2C F 0.6068(3) 0.0841(2) 0.69931(18) 0.101(3) Uani 1 1 d . . . . .
F3C F 0.6485(3) 0.0542(2) 0.61198(19) 0.099(3) Uani 1 1 d . . . . .
F4C F 0.6815(3) 0.1352(2) 0.57631(18) 0.109(3) Uani 1 1 d . . . . .
F5C F 0.7306(3) 0.1941(2) 0.66167(19) 0.103(3) Uani 1 1 d . . . . .
F6C F 0.7791(3) 0.1321(2) 0.74068(18) 0.097(3) Uani 1 1 d . . . . .
F7C F 0.8268(3) 0.0573(2) 0.6907(2) 0.110(3) Uani 1 1 d . . . . .
F8C F 0.8589(3) 0.0984(2) 0.61426(19) 0.101(3) Uani 1 1 d . . . . .
N7C N 0.5123(3) 0.2154(3) 0.5853(3) 0.104(5) Uani 1 1 d D . . . .
H7C H 0.5200 0.2015 0.5974 0.125 Uiso 1 1 calc R U . . .
O7C O 0.6635(4) 0.0251(3) 0.5156(3) 0.111(4) Uani 1 1 d D . . . .
O8C O 0.6828(4) 0.2227(3) 0.5302(3) 0.110(4) Uani 1 1 d . . . . .
N9C N 0.5823(4) 0.1644(3) 0.7357(3) 0.082(4) Uani 1 1 d . . . . .
H9C1 H 0.5850 0.1517 0.7232 0.099 Uiso 1 1 calc R U . . .
O9C O 0.7479(5) 0.2538(3) 0.7504(3) 0.120(5) Uani 1 1 d . . . . .
O10C O 0.8127(3) 0.0641(3) 0.8201(2) 0.096(3) Uani 1 1 d . . . . .
N11C N 0.6295(4) 0.0310(3) 0.7039(3) 0.091(4) Uani 1 1 d D . . . .
H11E H 0.6349 0.0412 0.6900 0.109 Uiso 1 1 calc R U . . .
O11C O 0.8500(5) -0.0201(4) 0.6350(4) 0.140(5) Uani 1 1 d D . . . .
N13C N 0.6618(4) 0.0438(4) 0.5613(2) 0.093(4) Uani 1 1 d D . . . .
H13C H 0.6617 0.0596 0.5699 0.111 Uiso 1 1 calc R U . . .
N15C N 0.6945(7) 0.1861(6) 0.5609(4) 0.156(9) Uani 1 1 d . . . . .
H15E H 0.7047 0.1814 0.5798 0.187 Uiso 1 1 calc R U . . .
N17C N 0.7432(5) 0.2192(3) 0.7159(4) 0.102(5) Uani 1 1 d . . . . .
H17D H 0.7432 0.2016 0.7141 0.123 Uiso 1 1 calc R U . . .
C19C C 0.5094(3) 0.2390(4) 0.5994(3) 0.103(6) Uani 1 1 d D . . . .
N19C N 0.8050(4) 0.0914(3) 0.7781(3) 0.095(4) Uani 1 1 d D . . . .
H19C H 0.8038 0.0904 0.7588 0.114 Uiso 1 1 calc R U . . .
C20C C 0.5907(5) 0.1574(5) 0.7672(4) 0.102(7) Uani 1 1 d . . . . .
C21C C 0.6283(6) 0.0043(4) 0.6977(3) 0.100(6) Uani 1 1 d D . . . .
N21C N 0.8419(4) 0.0208(3) 0.6549(3) 0.092(4) Uani 1 1 d D . . . .
H21C H 0.8405 0.0383 0.6515 0.110 Uiso 1 1 calc R U . . .
C22C C 0.6655(7) 0.0446(3) 0.5337(3) 0.114(7) Uani 1 1 d D . . . .
C23C C 0.6876(7) 0.2134(5) 0.5546(4) 0.119(7) Uani 1 1 d D . . . .
N23C N 0.8692(5) 0.1318(4) 0.5714(3) 0.113(5) Uani 1 1 d . U . . .
H23C H 0.8614 0.1378 0.5868 0.136 Uiso 1 1 calc R U . . .
C24C C 0.7529(6) 0.2301(4) 0.7446(4) 0.097(5) Uani 1 1 d D . . . .
C25C C 0.8116(5) 0.0681(4) 0.7934(3) 0.085(5) Uani 1 1 d D . . . .
C26C C 0.8494(6) 0.0050(3) 0.6334(3) 0.110(6) Uani 1 1 d D . . . .
C27C C 0.8821(4) 0.1492(5) 0.5546(4) 0.154(10) Uani 1 1 d D . . . .
O12C O 0.8942(5) 0.1481(4) 0.5323(4) 0.158(7) Uani 1 1 d D . . . .
O13C O 0.8803(5) 0.1758(4) 0.5675(4) 0.140(6) Uani 1 1 d D . . . .
N8C N 0.5331(3) 0.21428(18) 0.64532(14) 0.081(3) Uani 1 1 d G . . . .
C1D C 0.5194(3) 0.2371(2) 0.63151(14) 0.099(5) Uani 1 1 d DG . . . .
C2D C 0.5164(3) 0.26140(18) 0.6466(2) 0.112(6) Uani 1 1 d G . . . .
H2D H 0.5062 0.2771 0.6354 0.135 Uiso 1 1 calc R U . . .
C3D C 0.5284(3) 0.26208(15) 0.6776(2) 0.127(8) Uani 1 1 d G . . . .
C4D C 0.5429(2) 0.23811(15) 0.69359(14) 0.139(10) Uani 1 1 d G . . . .
C5D C 0.5555(3) 0.2366(2) 0.72588(14) 0.098(5) Uani 1 1 d G . . . .
H5D H 0.5546 0.2523 0.7374 0.117 Uiso 1 1 calc R U . . .
C6D C 0.5688(3) 0.2131(2) 0.74045(14) 0.098(5) Uani 1 1 d G . . . .
H6D H 0.5768 0.2124 0.7619 0.118 Uiso 1 1 calc R U . . .
C7D C 0.5702(3) 0.1899(2) 0.72297(19) 0.087(5) Uani 1 1 d G . . . .
C8D C 0.5591(2) 0.19131(15) 0.69249(19) 0.076(4) Uani 1 1 d G . . . .
C9D C 0.54486(19) 0.21496(14) 0.67644(14) 0.094(5) Uani 1 1 d G . . . .
N10C N 0.6009(3) 0.11414(16) 0.74686(15) 0.084(4) Uani 1 1 d G . . . .
C10D C 0.5986(3) 0.12788(15) 0.77103(18) 0.080(5) Uani 1 1 d G . . . .
C11D C 0.6067(3) 0.11705(17) 0.80043(16) 0.115(7) Uani 1 1 d G . . . .
H11F H 0.6045 0.1279 0.8168 0.138 Uiso 1 1 calc R U . . .
C12D C 0.6179(3) 0.09054(18) 0.80500(12) 0.097(6) Uani 1 1 d G . . . .
C13D C 0.6205(2) 0.07479(15) 0.77982(12) 0.098(6) Uani 1 1 d G . . . .
C14D C 0.6312(3) 0.04691(16) 0.78209(16) 0.084(5) Uani 1 1 d G . . . .
H14D H 0.6374 0.0384 0.8013 0.101 Uiso 1 1 calc R U . . .
C15D C 0.6328(3) 0.03231(15) 0.7574(2) 0.086(5) Uani 1 1 d G . . . .
H15F H 0.6398 0.0138 0.7593 0.104 Uiso 1 1 calc R U . . .
C16D C 0.6237(3) 0.04526(17) 0.72886(17) 0.083(5) Uani 1 1 d G . . . .
C17D C 0.6142(3) 0.07170(17) 0.72671(13) 0.080(4) Uani 1 1 d G . . . .
C18D C 0.61187(18) 0.08753(15) 0.75146(12) 0.094(5) Uani 1 1 d G . . . .
N12C N 0.6401(3) 0.01625(18) 0.65159(18) 0.085(4) Uani 1 1 d G . . . .
C19D C 0.6359(3) -0.0037(2) 0.66958(17) 0.083(5) Uani 1 1 d DG . . . .
C20D C 0.6389(3) -0.0313(2) 0.6632(2) 0.107(6) Uani 1 1 d G . . . .
H20D H 0.6355 -0.0447 0.6769 0.129 Uiso 1 1 calc R U . . .
C21D C 0.6468(3) -0.03852(15) 0.6366(2) 0.085(5) Uani 1 1 d G . . . .
C22D C 0.6511(2) -0.01794(16) 0.61633(16) 0.101(6) Uani 1 1 d G . . . .
C23D C 0.6587(4) -0.0233(2) 0.5879(2) 0.110(6) Uani 1 1 d G . . . .
H23D H 0.6614 -0.0415 0.5823 0.132 Uiso 1 1 calc R U . . .
C24D C 0.6621(4) -0.0032(3) 0.56881(18) 0.141(9) Uani 1 1 d G . . . .
H24D H 0.6669 -0.0071 0.5500 0.170 Uiso 1 1 calc R U . . .
C25D C 0.6583(4) 0.0239(3) 0.5775(2) 0.093(5) Uani 1 1 d DG . . . .
C26D C 0.6518(3) 0.02912(19) 0.6046(2) 0.090(5) Uani 1 1 d G . . . .
C27D C 0.6477(2) 0.00895(15) 0.62492(15) 0.090(5) Uani 1 1 d G . . . .
N14C N 0.6732(3) 0.09118(17) 0.53938(15) 0.092(4) Uani 1 1 d G . . . .
C28D C 0.6703(3) 0.07052(16) 0.52055(18) 0.110(7) Uani 1 1 d DG . . . .
C29D C 0.6727(4) 0.07270(17) 0.49058(18) 0.105(6) Uani 1 1 d G . . . .
H29D H 0.6703 0.0572 0.4782 0.127 Uiso 1 1 calc R U . . .
C30D C 0.6784(4) 0.09768(18) 0.47954(15) 0.109(6) Uani 1 1 d G U . . .
C31D C 0.6812(3) 0.12056(16) 0.49863(12) 0.107(6) Uani 1 1 d G . . . .
C32D C 0.6866(4) 0.14746(18) 0.48917(17) 0.111(7) Uani 1 1 d G . . . .
H32D H 0.6887 0.1504 0.4693 0.134 Uiso 1 1 calc R U . . .
C33D C 0.6886(4) 0.16897(16) 0.5079(2) 0.125(8) Uani 1 1 d G . . . .
H33D H 0.6919 0.1867 0.5012 0.150 Uiso 1 1 calc R U . . .
C34D C 0.6856(4) 0.16441(17) 0.5376(2) 0.112(7) Uani 1 1 d G . . . .
C35D C 0.6813(3) 0.13901(18) 0.54679(15) 0.083(5) Uani 1 1 d G . . . .
C36D C 0.6787(2) 0.11619(16) 0.52818(12) 0.101(6) Uani 1 1 d G . . . .
N16C N 0.7058(3) 0.21682(19) 0.60746(19) 0.091(4) Uani 1 1 d G . . . .
C37D C 0.6932(3) 0.2289(2) 0.58086(17) 0.136(9) Uani 1 1 d DG . . . .
C38D C 0.6870(4) 0.2569(3) 0.57699(17) 0.124(7) Uani 1 1 d G . . . .
H38D H 0.6778 0.2644 0.5574 0.149 Uiso 1 1 calc R U . . .
C39D C 0.6944(4) 0.2732(2) 0.6021(2) 0.138(9) Uani 1 1 d G . . . .
C40D C 0.7076(3) 0.26130(16) 0.63117(17) 0.102(6) Uani 1 1 d G . . . .
C41D C 0.7156(4) 0.27647(19) 0.6587(2) 0.112(6) Uani 1 1 d G . . . .
H41D H 0.7124 0.2955 0.6577 0.134 Uiso 1 1 calc R U . . .
C42D C 0.7276(3) 0.2643(2) 0.68622(18) 0.098(5) Uani 1 1 d G . . . .
H42D H 0.7326 0.2746 0.7042 0.117 Uiso 1 1 calc R U . . .
C43D C 0.7326(3) 0.2360(3) 0.68741(16) 0.101(6) Uani 1 1 d G . . . .
C44D C 0.7258(3) 0.22163(19) 0.66150(18) 0.086(5) Uani 1 1 d G . . . .
C45D C 0.7130(2) 0.23323(16) 0.63259(16) 0.092(5) Uani 1 1 d G . . . .
N18C N 0.7681(3) 0.18387(18) 0.75642(14) 0.085(4) Uani 1 1 d G . . . .
C46D C 0.7624(3) 0.20831(17) 0.7661(2) 0.102(6) Uani 1 1 d DG . . . .
C47D C 0.7693(3) 0.21544(16) 0.7968(2) 0.105(6) Uani 1 1 d G . . . .
H47D H 0.7646 0.2333 0.8023 0.126 Uiso 1 1 calc R U . . .
C48D C 0.7830(3) 0.19618(18) 0.81860(17) 0.093(5) Uani 1 1 d G . . . .
C49D C 0.7892(2) 0.16958(17) 0.80948(13) 0.082(5) Uani 1 1 d G . . . .
C50D C 0.8027(3) 0.1480(2) 0.83039(14) 0.100(6) Uani 1 1 d G . . . .
H50D H 0.8083 0.1515 0.8514 0.119 Uiso 1 1 calc R U . . .
C51D C 0.8077(3) 0.12263(19) 0.8208(2) 0.117(7) Uani 1 1 d G . . . .
H51D H 0.8166 0.1085 0.8349 0.141 Uiso 1 1 calc R U . . .
C52D C 0.7995(3) 0.11771(16) 0.7894(2) 0.086(5) Uani 1 1 d G . . . .
C53D C 0.7875(3) 0.13813(17) 0.76957(17) 0.084(5) Uani 1 1 d G . . . .
C54D C 0.78147(19) 0.16456(16) 0.77831(13) 0.088(5) Uani 1 1 d G . . . .
N20C N 0.8202(3) 0.04970(15) 0.74645(18) 0.085(4) Uani 1 1 d G . . . .
C55D C 0.8160(3) 0.0445(2) 0.77369(17) 0.106(7) Uani 1 1 d G . . . .
C56D C 0.8179(4) 0.0186(2) 0.78649(16) 0.113(7) Uani 1 1 d G . . . .
H56D H 0.8147 0.0162 0.8061 0.135 Uiso 1 1 calc R U . . .
C57D C 0.8246(4) -0.00319(19) 0.77015(19) 0.112(6) Uani 1 1 d G . . . .
C58D C 0.8289(2) 0.00111(15) 0.74071(16) 0.089(5) Uani 1 1 d G . . . .
C59D C 0.8353(3) -0.02023(16) 0.7217(2) 0.093(5) Uani 1 1 d G . . . .
H59D H 0.8373 -0.0382 0.7290 0.111 Uiso 1 1 calc R U . . .
C60D C 0.8385(3) -0.0154(2) 0.6934(2) 0.101(6) Uani 1 1 d G . . . .
H60D H 0.8426 -0.0298 0.6810 0.122 Uiso 1 1 calc R U . . .
C61D C 0.8358(3) 0.0115(2) 0.68275(17) 0.091(5) Uani 1 1 d G . . . .
C62D C 0.8305(3) 0.0318(2) 0.70082(15) 0.088(5) Uani 1 1 d G . . . .
C63D C 0.8265(2) 0.02781(15) 0.73007(14) 0.097(6) Uani 1 1 d G . . . .
N22C N 0.8536(3) 0.0456(2) 0.60993(17) 0.100(5) Uani 1 1 d G . . . .
C64D C 0.8497(3) 0.0191(2) 0.6064(2) 0.113(7) Uani 1 1 d DG . . . .
C65D C 0.8513(3) 0.0051(2) 0.5801(3) 0.139(8) Uani 1 1 d G U . . .
H65D H 0.8483 -0.0139 0.5790 0.167 Uiso 1 1 calc R U . . .
C66D C 0.8573(3) 0.0194(2) 0.5562(2) 0.122(7) Uani 1 1 d G . . . .
C67D C 0.8612(2) 0.0479(2) 0.55860(16) 0.101(6) Uani 1 1 d G . . . .
C68D C 0.8669(4) 0.0646(3) 0.53485(18) 0.164(11) Uani 1 1 d G . . . .
H68D H 0.8687 0.0565 0.5166 0.197 Uiso 1 1 calc R U . . .
C69D C 0.8699(4) 0.0919(3) 0.5377(2) 0.131(8) Uani 1 1 d G . . . .
H69D H 0.8735 0.1027 0.5217 0.157 Uiso 1 1 calc R U . . .
C70D C 0.8676(4) 0.1038(2) 0.5651(3) 0.105(6) Uani 1 1 d G U . . .
C71D C 0.8630(3) 0.0881(2) 0.5879(2) 0.107(7) Uani 1 1 d G . . . .
C72D C 0.8593(2) 0.0599(2) 0.58581(15) 0.100(6) Uani 1 1 d G . . . .
C1E C 0.4013(7) 0.5789(4) 0.6809(5) 0.134(8) Uiso 1 1 d D . . . .
N1E N 0.4091(7) 0.5793(5) 0.6536(5) 0.153(7) Uiso 1 1 d D . . . .
H1E H 0.4200 0.5941 0.6494 0.184 Uiso 1 1 calc R U . . .
N2E N 0.4109(4) 0.5664(2) 0.6052(3) 0.107(5) Uani 1 1 d G . . . .
C2E C 0.4020(4) 0.5594(3) 0.6316(2) 0.107(6) Uani 1 1 d G . . . .
C3E C 0.3891(5) 0.5335(3) 0.6351(3) 0.143(9) Uani 1 1 d G . . . .
H3E H 0.3830 0.5287 0.6531 0.171 Uiso 1 1 calc R U . . .
C4E C 0.3851(6) 0.5148(3) 0.6121(3) 0.161(12) Uani 1 1 d G . . . .
H4E H 0.3763 0.4971 0.6144 0.193 Uiso 1 1 calc R U . . .
C5E C 0.3940(5) 0.5218(3) 0.5856(3) 0.110(6) Uani 1 1 d G . . . .
H5E H 0.3913 0.5090 0.5699 0.132 Uiso 1 1 calc R U . . .
C6E C 0.4069(4) 0.5476(3) 0.5822(2) 0.114(7) Uani 1 1 d G . . . .
O1E O 0.3926(5) 0.5607(3) 0.6914(4) 0.131(5) Uiso 1 1 d . . . . .
F1E F 0.5066(3) 0.6584(2) 0.67050(19) 0.097(3) Uani 1 1 d . . . . .
O2E O 0.4110(5) 0.5163(3) 0.5310(3) 0.119(5) Uani 1 1 d . . . . .
F2E F 0.5560(3) 0.57197(19) 0.68921(18) 0.100(3) Uani 1 1 d . . . . .
N3E N 0.4142(4) 0.5551(3) 0.5575(3) 0.095(4) Uani 1 1 d D . . . .
H3E1 H 0.4173 0.5725 0.5560 0.114 Uiso 1 1 calc R U . . .
N4E N 0.4256(4) 0.5807(2) 0.50938(18) 0.095(4) Uani 1 1 d G U . . .
C8E C 0.4227(4) 0.5528(2) 0.50865(19) 0.091(5) Uani 1 1 d G U . . .
C9E C 0.4244(4) 0.53873(19) 0.4830(2) 0.095(5) Uani 1 1 d G U . . .
H9E H 0.4224 0.5197 0.4825 0.113 Uiso 1 1 calc R U . . .
C10E C 0.4292(4) 0.5526(2) 0.4581(2) 0.109(6) Uani 1 1 d G U . . .
H10E H 0.4304 0.5430 0.4405 0.131 Uiso 1 1 calc R U . . .
C11E C 0.4321(4) 0.5805(2) 0.4588(2) 0.108(6) Uani 1 1 d G U . . .
H11G H 0.4353 0.5900 0.4418 0.130 Uiso 1 1 calc R U . . .
C12E C 0.4303(4) 0.59453(19) 0.4845(2) 0.092(5) Uani 1 1 d G U . . .
O3E O 0.4317(5) 0.6355(3) 0.4602(3) 0.126(5) Uani 1 1 d D . . . .
F3E F 0.5979(3) 0.5474(2) 0.60208(19) 0.097(3) Uani 1 1 d . . . . .
O4E O 0.4300(4) 0.7463(3) 0.5833(3) 0.112(4) Uani 1 1 d D . . . .
F4E F 0.6225(4) 0.6291(2) 0.5650(2) 0.116(3) Uani 1 1 d . . . . .
N5E N 0.4371(5) 0.6358(3) 0.5117(3) 0.102(5) Uani 1 1 d D . . . .
H5E1 H 0.4373 0.6256 0.5273 0.123 Uiso 1 1 calc R U . . .
N6E N 0.4410(5) 0.6710(2) 0.5449(2) 0.118(6) Uani 1 1 d G . . . .
C14E C 0.4381(5) 0.6632(2) 0.5154(2) 0.110(7) Uani 1 1 d G . . . .
C15E C 0.4337(5) 0.6826(3) 0.49291(19) 0.120(7) Uani 1 1 d G U . . .
H15G H 0.4317 0.6773 0.4727 0.144 Uiso 1 1 calc R U . . .
C16E C 0.4323(5) 0.7097(3) 0.5000(3) 0.130(8) Uani 1 1 d G . . . .
H16E H 0.4293 0.7229 0.4846 0.156 Uiso 1 1 calc R U . . .
C17E C 0.4353(5) 0.7175(2) 0.5295(3) 0.120(7) Uani 1 1 d G . . . .
H17E H 0.4343 0.7360 0.5343 0.144 Uiso 1 1 calc R U . . .
C18E C 0.4396(5) 0.6981(3) 0.5520(2) 0.109(6) Uani 1 1 d G . . . .
O5E O 0.5399(4) 0.6573(3) 0.7799(3) 0.098(3) Uani 1 1 d . . . . .
F5E F 0.6749(3) 0.6863(2) 0.6576(2) 0.104(3) Uani 1 1 d . . . . .
O6E O 0.5755(4) 0.4769(3) 0.7033(3) 0.100(4) Uani 1 1 d D . . . .
F6E F 0.7281(3) 0.6243(2) 0.7293(2) 0.100(3) Uani 1 1 d . . . . .
C7E C 0.4179(6) 0.5408(5) 0.5335(4) 0.108(6) Uani 1 1 d D . . . .
N7E N 0.4434(5) 0.7018(3) 0.5829(3) 0.105(5) Uani 1 1 d . . . . .
H7E H 0.4489 0.6873 0.5942 0.126 Uiso 1 1 calc R U . . .
F7E F 0.7784(3) 0.5545(2) 0.6757(2) 0.095(3) Uani 1 1 d . . . . .
F8E F 0.8046(4) 0.6026(2) 0.6006(2) 0.112(3) Uani 1 1 d . . . . .
N9E N 0.5302(4) 0.6526(3) 0.7293(3) 0.090(4) Uani 1 1 d . . . . .
H9E1 H 0.5350 0.6415 0.7160 0.108 Uiso 1 1 calc R U . . .
O9E O 0.6894(5) 0.7407(4) 0.7472(3) 0.143(6) Uani 1 1 d . . . . .
O10E O 0.7607(4) 0.5536(3) 0.8042(3) 0.103(4) Uani 1 1 d D . . . .
N11E N 0.5788(4) 0.5217(3) 0.6910(3) 0.080(4) Uani 1 1 d . . . . .
H11H H 0.5788 0.5323 0.6757 0.096 Uiso 1 1 calc R U . . .
O11E O 0.7977(4) 0.4807(3) 0.6125(2) 0.100(4) Uani 1 1 d D . . . .
O12E O 0.8360(5) 0.6580(3) 0.5242(4) 0.141(6) Uani 1 1 d . . . . .
C13E C 0.4360(5) 0.6239(3) 0.4855(3) 0.089(5) Uani 1 1 d D . . . .
O13E O 0.8240(4) 0.6826(3) 0.5636(3) 0.129(5) Uani 1 1 d D . . . .
N17E N 0.6853(5) 0.7116(3) 0.7089(4) 0.096(4) Uani 1 1 d . . . . .
H17F H 0.6902 0.6946 0.7060 0.115 Uiso 1 1 calc R U . . .
C19E C 0.4397(6) 0.7250(4) 0.5977(4) 0.103(6) Uani 1 1 d D . . . .
N19E N 0.7556(4) 0.5814(3) 0.7637(3) 0.104(5) Uani 1 1 d D . . . .
H19E H 0.7596 0.5825 0.7457 0.124 Uiso 1 1 calc R U . . .
C20E C 0.5385(5) 0.6428(3) 0.7602(4) 0.093(5) Uani 1 1 d D . . . .
C21E C 0.5818(5) 0.4951(4) 0.6869(4) 0.083(5) Uani 1 1 d D . . . .
N21E N 0.7930(5) 0.5191(3) 0.6375(3) 0.101(5) Uani 1 1 d . . . . .
H21E H 0.7940 0.5367 0.6363 0.121 Uiso 1 1 calc R U . . .
C22E C 0.6154(6) 0.5399(3) 0.5196(3) 0.094(5) Uani 1 1 d D . . . .
O7E O 0.6144(4) 0.5193(3) 0.5036(3) 0.105(4) Uani 1 1 d D . . . .
N13E N 0.6096(5) 0.5376(3) 0.5473(3) 0.101(4) Uani 1 1 d D . . . .
H13E H 0.6052 0.5530 0.5551 0.121 Uiso 1 1 calc R U . . .
C23E C 0.6282(5) 0.7078(4) 0.5466(5) 0.105(6) Uani 1 1 d D . . . .
O8E O 0.6160(6) 0.7169(3) 0.5212(3) 0.157(7) Uani 1 1 d . . . . .
N15E N 0.6303(5) 0.6812(4) 0.5503(3) 0.109(5) Uani 1 1 d D . . . .
H15H H 0.6301 0.6755 0.5683 0.131 Uiso 1 1 calc R U . . .
N23E N 0.8140(5) 0.6398(4) 0.5597(4) 0.117(6) Uani 1 1 d . . . . .
H23E H 0.8038 0.6447 0.5741 0.141 Uiso 1 1 calc R U . . .
C24E C 0.6941(6) 0.7188(3) 0.7394(4) 0.104(6) Uani 1 1 d D . . . .
C25E C 0.7577(5) 0.5566(3) 0.7767(3) 0.082(5) Uani 1 1 d D . . . .
C26E C 0.7967(5) 0.5056(3) 0.6120(4) 0.096(5) Uani 1 1 d D . . . .
C27E C 0.8262(7) 0.6588(4) 0.5450(5) 0.110(6) Uani 1 1 d D . . . .
N8E N 0.4709(3) 0.70195(18) 0.64269(13) 0.094(4) Uani 1 1 d G . . . .
C1F C 0.4541(3) 0.7244(2) 0.62996(14) 0.082(4) Uani 1 1 d G . . . .
C2F C 0.4480(3) 0.74737(18) 0.6461(2) 0.123(7) Uani 1 1 d G . . . .
H2F H 0.4358 0.7629 0.6357 0.148 Uiso 1 1 calc R U . . .
C3F C 0.4600(3) 0.74698(15) 0.6772(2) 0.111(7) Uani 1 1 d G . . . .
C4F C 0.4787(2) 0.72356(14) 0.69200(14) 0.093(5) Uani 1 1 d G . . . .
C5F C 0.4929(3) 0.72128(19) 0.72416(14) 0.096(5) Uani 1 1 d G . . . .
H5F H 0.4894 0.7359 0.7364 0.116 Uiso 1 1 calc R U . . .
C6F C 0.5111(3) 0.6987(2) 0.73761(13) 0.094(6) Uani 1 1 d G . . . .
H6F H 0.5205 0.6976 0.7589 0.113 Uiso 1 1 calc R U . . .
C7F C 0.5159(3) 0.67690(19) 0.71906(17) 0.093(5) Uani 1 1 d G . . . .
C8F C 0.5020(3) 0.67874(15) 0.68872(16) 0.090(5) Uani 1 1 d G . . . .
C9F C 0.4832(2) 0.70171(13) 0.67381(13) 0.097(5) Uani 1 1 d G . . . .
N10E N 0.5522(3) 0.59988(15) 0.73991(17) 0.089(4) Uani 1 1 d G . . . .
C10F C 0.5491(3) 0.61456(15) 0.7620(2) 0.080(4) Uani 1 1 d DG . . . .
C11F C 0.5563(3) 0.60268(18) 0.79076(18) 0.101(6) Uani 1 1 d G . . . .
H11I H 0.5544 0.6131 0.8076 0.121 Uiso 1 1 calc R U . . .
C12F C 0.5661(4) 0.57583(19) 0.79416(14) 0.106(6) Uani 1 1 d G . . . .
C13F C 0.5692(2) 0.56101(15) 0.76851(13) 0.095(5) Uani 1 1 d G . . . .
C14F C 0.5798(4) 0.53316(15) 0.76970(18) 0.102(6) Uani 1 1 d G . . . .
H14F H 0.5847 0.5238 0.7884 0.122 Uiso 1 1 calc R U . . .
C15F C 0.5831(3) 0.51969(15) 0.7448(2) 0.096(6) Uani 1 1 d G . . . .
H15I H 0.5904 0.5013 0.7460 0.115 Uiso 1 1 calc R U . . .
C16F C 0.5755(3) 0.53374(18) 0.71693(18) 0.090(5) Uani 1 1 d G . . . .
C17F C 0.5647(3) 0.55993(18) 0.71555(13) 0.082(5) Uani 1 1 d G . . . .
C18F C 0.5613(2) 0.57473(14) 0.74075(13) 0.078(4) Uani 1 1 d G . . . .
N12E N 0.5917(3) 0.50719(18) 0.63940(15) 0.082(4) Uani 1 1 d G . . . .
C19F C 0.5873(3) 0.4869(2) 0.65700(15) 0.090(5) Uani 1 1 d G . . . .
C20F C 0.5877(3) 0.4595(2) 0.64919(18) 0.095(6) Uani 1 1 d G . . . .
H20F H 0.5844 0.4459 0.6628 0.114 Uiso 1 1 calc R U . . .
C21F C 0.5929(3) 0.45268(15) 0.62159(19) 0.083(5) Uani 1 1 d G . . . .
C22F C 0.5982(2) 0.47357(14) 0.60198(14) 0.074(4) Uani 1 1 d G . . . .
C23F C 0.6045(3) 0.46862(17) 0.57306(16) 0.106(6) Uani 1 1 d G . . . .
H23F H 0.6048 0.4506 0.5663 0.127 Uiso 1 1 calc R U . . .
C24F C 0.6101(4) 0.4891(2) 0.55506(16) 0.097(6) Uani 1 1 d G . . . .
H24F H 0.6143 0.4855 0.5360 0.116 Uiso 1 1 calc R U . . .
C25F C 0.6094(3) 0.51600(19) 0.56535(18) 0.094(5) Uani 1 1 d G . . . .
C26F C 0.6027(3) 0.52080(15) 0.59240(18) 0.091(5) Uani 1 1 d G . . . .
C27F C 0.5972(2) 0.50030(14) 0.61188(13) 0.109(7) Uani 1 1 d G . . . .
N14E N 0.6194(3) 0.5869(2) 0.52807(17) 0.107(5) Uani 1 1 d G . . . .
C28F C 0.6180(3) 0.56672(18) 0.5089(2) 0.092(5) Uani 1 1 d DG . . . .
C29F C 0.6211(3) 0.56973(19) 0.4792(2) 0.093(5) Uani 1 1 d G . . . .
H29F H 0.6200 0.5545 0.4666 0.111 Uiso 1 1 calc R U . . .
C30F C 0.6258(3) 0.5952(2) 0.46881(16) 0.125(8) Uani 1 1 d G . . . .
C31F C 0.6280(2) 0.61755(18) 0.48848(15) 0.089(5) Uani 1 1 d G . . . .
C32F C 0.6335(3) 0.64471(19) 0.4800(2) 0.104(6) Uani 1 1 d G . . . .
H32F H 0.6354 0.6482 0.4602 0.125 Uiso 1 1 calc R U . . .
C33F C 0.6360(3) 0.66564(18) 0.4996(3) 0.099(5) Uani 1 1 d G . . . .
H33F H 0.6398 0.6835 0.4937 0.119 Uiso 1 1 calc R U . . .
C34F C 0.6328(3) 0.66018(19) 0.5291(2) 0.119(7) Uani 1 1 d G . . . .
C35F C 0.6269(3) 0.6346(2) 0.53697(17) 0.088(5) Uani 1 1 d G . . . .
C36F C 0.6244(2) 0.61236(18) 0.51764(14) 0.126(8) Uani 1 1 d G . . . .
N16E N 0.6468(3) 0.7101(2) 0.6017(2) 0.108(5) Uani 1 1 d G . . . .
C37F C 0.6322(3) 0.7230(3) 0.5758(2) 0.113(6) Uani 1 1 d G . . . .
C38F C 0.6198(4) 0.7500(3) 0.5735(2) 0.126(7) Uani 1 1 d G . . . .
H38F H 0.6097 0.7581 0.5543 0.151 Uiso 1 1 calc R U . . .
C39F C 0.6226(4) 0.7645(2) 0.5996(3) 0.107(6) Uani 1 1 d G . . . .
C40F C 0.6384(3) 0.75180(17) 0.6279(2) 0.123(7) Uani 1 1 d G . . . .
C41F C 0.6431(4) 0.7652(2) 0.6563(3) 0.143(9) Uani 1 1 d G . . . .
H41F H 0.6351 0.7834 0.6564 0.172 Uiso 1 1 calc R U . . .
C42F C 0.6589(4) 0.7526(3) 0.6831(2) 0.116(7) Uani 1 1 d G . . . .
H42F H 0.6620 0.7618 0.7017 0.140 Uiso 1 1 calc R U . . .
C43F C 0.6707(4) 0.7254(3) 0.6826(2) 0.098(6) Uani 1 1 d G . . . .
C44F C 0.6656(3) 0.7124(2) 0.6560(2) 0.110(6) Uani 1 1 d G . . . .
C45F C 0.6498(2) 0.72472(17) 0.6278(2) 0.104(6) Uani 1 1 d G . . . .
N18E N 0.7125(3) 0.6736(2) 0.74876(17) 0.098(4) Uani 1 1 d G . . . .
C46F C 0.7080(3) 0.69770(19) 0.7599(2) 0.090(5) Uani 1 1 d DG . . . .
C47F C 0.7162(3) 0.70360(18) 0.7910(2) 0.111(7) Uani 1 1 d G . . . .
H47F H 0.7125 0.7212 0.7975 0.134 Uiso 1 1 calc R U . . .
C48F C 0.7299(3) 0.6834(2) 0.81164(19) 0.109(6) Uani 1 1 d G . . . .
C49F C 0.7357(2) 0.65732(18) 0.80097(15) 0.094(5) Uani 1 1 d G . . . .
C50F C 0.7503(3) 0.6351(2) 0.82059(18) 0.118(7) Uani 1 1 d G . . . .
H50F H 0.7561 0.6376 0.8418 0.142 Uiso 1 1 calc R U . . .
C51F C 0.7561(3) 0.6104(2) 0.8096(3) 0.106(6) Uani 1 1 d G . . . .
H51F H 0.7660 0.5959 0.8229 0.127 Uiso 1 1 calc R U . . .
C52F C 0.7471(3) 0.60683(18) 0.7779(3) 0.095(5) Uani 1 1 d G . . . .
C53F C 0.7326(3) 0.62764(19) 0.7592(2) 0.112(6) Uani 1 1 d G . . . .
C54F C 0.7264(2) 0.65351(18) 0.76952(16) 0.101(6) Uani 1 1 d G . . . .
N20E N 0.7705(3) 0.54373(16) 0.7307(2) 0.102(5) Uani 1 1 d G . . . .
C55F C 0.7662(4) 0.5369(2) 0.75751(19) 0.095(5) Uani 1 1 d DG . . . .
C56F C 0.7666(4) 0.5102(2) 0.76801(17) 0.126(8) Uani 1 1 d G . . . .
H56F H 0.7634 0.5066 0.7874 0.151 Uiso 1 1 calc R U . . .
C57F C 0.7717(4) 0.48941(19) 0.74973(18) 0.105(6) Uani 1 1 d G . . . .
C58F C 0.7769(3) 0.49554(15) 0.72094(15) 0.115(7) Uani 1 1 d G . . . .
C59F C 0.7830(4) 0.47540(15) 0.7004(2) 0.096(5) Uani 1 1 d G . . . .
H59F H 0.7832 0.4570 0.7060 0.115 Uiso 1 1 calc R U . . .
C60F C 0.7885(4) 0.4821(2) 0.67322(19) 0.102(6) Uani 1 1 d G . . . .
H60F H 0.7926 0.4685 0.6600 0.123 Uiso 1 1 calc R U . . .
C61F C 0.7878(3) 0.5096(2) 0.66508(16) 0.081(5) Uani 1 1 d G . . . .
C62F C 0.7813(3) 0.52867(18) 0.68411(17) 0.084(5) Uani 1 1 d G . . . .
C63F C 0.7759(2) 0.52282(14) 0.71255(14) 0.095(5) Uani 1 1 d G . . . .
N22E N 0.8035(3) 0.5490(2) 0.59365(16) 0.090(4) Uani 1 1 d G . . . .
C64F C 0.8034(3) 0.5226(2) 0.5889(2) 0.077(4) Uani 1 1 d DG . . . .
C65F C 0.8080(4) 0.51052(18) 0.5624(2) 0.116(6) Uani 1 1 d G U . . .
H65F H 0.8077 0.4915 0.5603 0.139 Uiso 1 1 calc R U . . .
C66F C 0.8130(4) 0.5268(2) 0.5395(2) 0.110(7) Uani 1 1 d G . . . .
C67F C 0.8139(3) 0.5552(2) 0.54353(15) 0.153(11) Uani 1 1 d G . . . .
C68F C 0.8195(4) 0.5738(2) 0.52133(18) 0.121(7) Uani 1 1 d G . . . .
H68F H 0.8225 0.5670 0.5028 0.145 Uiso 1 1 calc R U . . .
C69F C 0.8208(4) 0.6009(2) 0.5261(2) 0.107(6) Uani 1 1 d G . . . .
H69F H 0.8248 0.6129 0.5113 0.128 Uiso 1 1 calc R U . . .
C70F C 0.8161(4) 0.61076(19) 0.5538(3) 0.110(6) Uani 1 1 d G . . . .
C71F C 0.8100(3) 0.59332(19) 0.5746(2) 0.111(7) Uani 1 1 d G . . . .
C72F C 0.8088(2) 0.56517(18) 0.57076(14) 0.107(6) Uani 1 1 d G . . . .
F1G F 0.7947(4) 0.6776(2) 0.7213(3) 0.120(4) Uani 1 1 d . . . . .
F2G F 0.7492(3) 0.67723(18) 0.6158(2) 0.092(3) Uani 1 1 d . . . . .
F3G F 0.7072(3) 0.5844(2) 0.5862(2) 0.103(3) Uani 1 1 d . . . . .
O4G O 0.8525(6) 0.6241(4) 0.8456(6) 0.175(8) Uani 1 1 d . . . . .
F4G F 0.6817(3) 0.5528(2) 0.6722(2) 0.099(3) Uani 1 1 d . . . . .
O5G O 0.7590(5) 0.7714(3) 0.6993(3) 0.112(4) Uani 1 1 d . . . . .
F5G F 0.6272(3) 0.6295(2) 0.7130(2) 0.096(3) Uani 1 1 d . . . . .
O6G O 0.7323(4) 0.6778(3) 0.5067(3) 0.100(3) Uani 1 1 d D . . . .
F6G F 0.5701(4) 0.6839(2) 0.6234(2) 0.118(4) Uani 1 1 d . . . . .
N7G N 0.8414(8) 0.6149(4) 0.7940(5) 0.149(8) Uani 1 1 d D . . . .
H7G H 0.8336 0.6202 0.7751 0.179 Uiso 1 1 calc R U . . .
O7G O 0.7107(4) 0.4870(3) 0.5683(3) 0.115(4) Uani 1 1 d D . . . .
F7G F 0.5248(4) 0.6195(2) 0.5502(2) 0.119(4) Uani 1 1 d . . . . .
O8G O 0.6791(4) 0.5197(3) 0.7719(3) 0.103(4) Uani 1 1 d . . . . .
F8G F 0.4992(3) 0.5455(2) 0.6007(3) 0.111(3) Uani 1 1 d . . . . .
N9G N 0.7714(5) 0.7268(4) 0.6995(3) 0.102(5) Uani 1 1 d . . . . .
H9G H 0.7738 0.7133 0.6879 0.123 Uiso 1 1 calc R U . . .
O9G O 0.6112(5) 0.7143(3) 0.7586(3) 0.117(4) Uani 1 1 d D . . . .
O10G O 0.5300(4) 0.7409(4) 0.5384(3) 0.119(5) Uani 1 1 d . . . . .
N11G N 0.7286(5) 0.6694(3) 0.5560(3) 0.094(4) Uani 1 1 d . . . . .
H11J H 0.7278 0.6561 0.5684 0.112 Uiso 1 1 calc R U . . .
O11G O 0.5258(4) 0.5475(3) 0.4762(3) 0.117(4) Uani 1 1 d . . . . .
O12G O 0.4622(6) 0.4723(4) 0.6580(4) 0.160(7) Uani 1 1 d D U . . .
N13G N 0.7059(5) 0.5298(4) 0.5839(3) 0.094(4) Uani 1 1 d . . . . .
H13G H 0.7041 0.5390 0.5997 0.113 Uiso 1 1 calc R U . . .
O13G O 0.4783(6) 0.5104(4) 0.6841(4) 0.141(6) Uani 1 1 d . . . . .
N15G N 0.6685(5) 0.5413(3) 0.7264(3) 0.099(5) Uani 1 1 d . . . . .
H15J H 0.6626 0.5569 0.7174 0.118 Uiso 1 1 calc R U . . .
N1G N 0.8925(5) 0.6617(4) 0.6568(4) 0.168(8) Uiso 1 1 d D . . . .
H1G H 0.8826 0.6585 0.6719 0.201 Uiso 1 1 calc R U . . .
C1G C 0.9013(4) 0.6872(3) 0.6530(4) 0.190(13) Uiso 1 1 d D . . . .
O1G O 0.9156(7) 0.6939(4) 0.6322(5) 0.185(7) Uiso 1 1 d D . . . .
N2G N 0.8926(7) 0.6142(4) 0.6522(4) 0.193(10) Uiso 1 1 d G . . . .
C2G C 0.8973(7) 0.6390(3) 0.6398(5) 0.193(13) Uiso 1 1 d DG . . . .
C3G C 0.9044(8) 0.6403(4) 0.6117(5) 0.176(11) Uiso 1 1 d G . . . .
H3G H 0.9076 0.6572 0.6031 0.212 Uiso 1 1 calc R U . . .
C5G C 0.9069(9) 0.6167(5) 0.5960(5) 0.223(16) Uiso 1 1 d G . . . .
H5G H 0.9117 0.6176 0.5768 0.268 Uiso 1 1 calc R U . . .
C4G C 0.9022(8) 0.5919(4) 0.6085(6) 0.184(12) Uiso 1 1 d G . . . .
H4G H 0.9039 0.5758 0.5979 0.221 Uiso 1 1 calc R U . . .
C6G C 0.8951(8) 0.5907(3) 0.6366(6) 0.29(3) Uiso 1 1 d DG . . . .
C7G C 0.8918(5) 0.5454(3) 0.6446(5) 0.28(2) Uiso 1 1 d D . . . .
O2G O 0.9021(10) 0.5400(6) 0.6214(6) 0.273(14) Uiso 1 1 d D . . . .
N3G N 0.8869(7) 0.5699(4) 0.6549(5) 0.240(15) Uiso 1 1 d D . . . .
H3G1 H 0.8794 0.5728 0.6713 0.288 Uiso 1 1 calc R U . . .
N4G N 0.8805(7) 0.5313(3) 0.6922(5) 0.197(6) Uiso 1 1 d G U . . .
C8G C 0.8836(8) 0.5249(4) 0.6636(5) 0.197(6) Uiso 1 1 d DG U . . .
C9G C 0.8875(8) 0.4983(5) 0.6559(4) 0.197(6) Uiso 1 1 d G U . . .
H9G1 H 0.8897 0.4939 0.6364 0.236 Uiso 1 1 calc R U . . .
C10G C 0.8883(8) 0.4779(4) 0.6768(6) 0.197(6) Uiso 1 1 d G U . . .
H10G H 0.8910 0.4597 0.6715 0.236 Uiso 1 1 calc R U . . .
C11G C 0.8852(8) 0.4843(4) 0.7054(6) 0.197(6) Uiso 1 1 d G U . . .
H11K H 0.8858 0.4704 0.7197 0.236 Uiso 1 1 calc R U . . .
C12G C 0.8813(8) 0.5110(5) 0.7131(4) 0.197(6) Uiso 1 1 d DG U . . .
O3G O 0.8717(8) 0.4962(5) 0.7590(5) 0.208(9) Uiso 1 1 d D . . . .
C13G C 0.8701(16) 0.5144(6) 0.7398(8) 0.24(2) Uiso 1 1 d D . . . .
N5G N 0.8673(9) 0.5402(6) 0.7485(5) 0.187(10) Uiso 1 1 d D . . . .
H5G1 H 0.8682 0.5527 0.7352 0.225 Uiso 1 1 calc R U . . .
N6G N 0.8550(6) 0.5766(3) 0.7778(4) 0.140(6) Uiso 1 1 d G . . . .
C14G C 0.8632(6) 0.5494(4) 0.7764(4) 0.168(11) Uiso 1 1 d DG . . . .
C15G C 0.8671(6) 0.5332(3) 0.8016(4) 0.154(9) Uiso 1 1 d G . . . .
H15K H 0.8728 0.5146 0.8006 0.185 Uiso 1 1 calc R U . . .
C16G C 0.8628(6) 0.5441(4) 0.8282(4) 0.157(9) Uiso 1 1 d G . . . .
H16G H 0.8655 0.5330 0.8454 0.188 Uiso 1 1 calc R U . . .
C17G C 0.8546(7) 0.5713(4) 0.8297(4) 0.155(9) Uiso 1 1 d G . . . .
H17G H 0.8517 0.5788 0.8479 0.186 Uiso 1 1 calc R U . . .
C18G C 0.8507(6) 0.5876(3) 0.8045(4) 0.171(11) Uiso 1 1 d G . . . .
N17G N 0.6114(5) 0.6774(4) 0.7307(3) 0.104(5) Uani 1 1 d . . . . .
H17H H 0.6064 0.6719 0.7119 0.125 Uiso 1 1 calc R U . . .
C19G C 0.8468(6) 0.6309(4) 0.8184(6) 0.108(6) Uani 1 1 d D . . . .
N19G N 0.5389(3) 0.7092(4) 0.5745(3) 0.107(5) Uani 1 1 d D . . . .
H19G H 0.5406 0.6917 0.5768 0.128 Uiso 1 1 calc R U . . .
C20G C 0.7577(6) 0.7506(5) 0.6868(3) 0.103(6) Uani 1 1 d D . . . .
C21G C 0.7281(8) 0.6617(4) 0.5264(5) 0.117(7) Uani 1 1 d D . . . .
N21G N 0.5202(5) 0.5752(4) 0.5165(4) 0.106(5) Uani 1 1 d . . . . .
H21G H 0.5149 0.5753 0.5340 0.127 Uiso 1 1 calc R U . . .
C22G C 0.7050(5) 0.5044(4) 0.5862(4) 0.097(5) Uani 1 1 d D . . . .
C23G C 0.6715(5) 0.5413(5) 0.7583(4) 0.094(6) Uani 1 1 d . . . . .
N23G N 0.4861(6) 0.5083(4) 0.6395(4) 0.120(6) Uani 1 1 d D . . . .
H23G H 0.4919 0.5253 0.6437 0.144 Uiso 1 1 calc R U . . .
C24G C 0.6053(6) 0.7033(4) 0.7333(4) 0.101(6) Uani 1 1 d D . . . .
C25G C 0.5331(2) 0.7174(4) 0.5453(3) 0.115(8) Uani 1 1 d D . . . .
C26G C 0.5235(6) 0.5494(5) 0.5025(5) 0.115(7) Uani 1 1 d . . . . .
C27G C 0.4747(4) 0.4961(4) 0.6621(5) 0.139(9) Uani 1 1 d D U . . .
N8G N 0.8233(3) 0.66434(17) 0.7796(2) 0.103(4) Uani 1 1 d G U . . .
C1H C 0.8367(3) 0.6583(2) 0.8087(2) 0.112(5) Uani 1 1 d G U . . .
C2H C 0.8392(3) 0.6768(2) 0.83241(19) 0.111(6) Uani 1 1 d G U . . .
H2H H 0.8490 0.6713 0.8528 0.133 Uiso 1 1 calc R U . . .
C3H C 0.8274(3) 0.7029(2) 0.82556(16) 0.117(6) Uani 1 1 d G U . . .
C4H C 0.8124(3) 0.71042(18) 0.79475(17) 0.108(5) Uani 1 1 d G U . . .
C5H C 0.7987(4) 0.73695(18) 0.7853(2) 0.139(8) Uani 1 1 d G U . . .
H5H H 0.8000 0.7505 0.8001 0.166 Uiso 1 1 calc R U . . .
C6H C 0.7840(4) 0.74330(19) 0.7556(2) 0.136(8) Uani 1 1 d G U . . .
H6H H 0.7749 0.7610 0.7497 0.163 Uiso 1 1 calc R U . . .
C7H C 0.7826(3) 0.7230(2) 0.73362(19) 0.095(4) Uani 1 1 d G U . . .
C8H C 0.7961(3) 0.6981(2) 0.74241(16) 0.101(5) Uani 1 1 d G U . . .
C9H C 0.8112(2) 0.69050(17) 0.77279(17) 0.116(5) Uani 1 1 d G U . . .
N10G N 0.7489(3) 0.72482(18) 0.64298(13) 0.098(4) Uani 1 1 d G U . . .
C10H C 0.7469(3) 0.7491(2) 0.65468(14) 0.091(4) Uani 1 1 d DG U . . .
C11H C 0.7361(4) 0.77273(17) 0.6375(2) 0.116(6) Uani 1 1 d G U . . .
H11L H 0.7352 0.7895 0.6472 0.139 Uiso 1 1 calc R U . . .
C12H C 0.7268(4) 0.77117(15) 0.6065(2) 0.102(5) Uani 1 1 d G U . . .
C13H C 0.7279(3) 0.74567(15) 0.59273(14) 0.121(7) Uani 1 1 d G U . . .
C14H C 0.7182(4) 0.7418(2) 0.56067(13) 0.138(9) Uani 1 1 d G U . . .
H14H H 0.7109 0.7570 0.5478 0.166 Uiso 1 1 calc R U . . .
C15H C 0.7190(4) 0.7170(2) 0.54822(14) 0.119(8) Uani 1 1 d G . . . .
H15L H 0.7123 0.7148 0.5269 0.142 Uiso 1 1 calc R U . . .
C16H C 0.7302(4) 0.69458(19) 0.56771(19) 0.097(5) Uani 1 1 d G U . . .
C17H C 0.7401(3) 0.69817(15) 0.59798(18) 0.102(5) Uani 1 1 d G U . . .
C18H C 0.7393(2) 0.72330(14) 0.61187(13) 0.096(5) Uani 1 1 d G U . . .
N12G N 0.7205(3) 0.61696(16) 0.54409(18) 0.088(4) Uani 1 1 d G . . . .
C19H C 0.7250(3) 0.63208(16) 0.5215(2) 0.089(5) Uani 1 1 d G . . . .
C20H C 0.7280(3) 0.62183(19) 0.49366(19) 0.121(7) Uani 1 1 d G . . . .
H20H H 0.7312 0.6337 0.4784 0.146 Uiso 1 1 calc R U . . .
C21H C 0.7261(3) 0.5944(2) 0.48897(15) 0.096(6) Uani 1 1 d G . . . .
C22H C 0.7208(2) 0.57728(16) 0.51221(13) 0.121(7) Uani 1 1 d G . . . .
C23H C 0.7178(3) 0.54857(17) 0.50940(19) 0.124(8) Uani 1 1 d G . . . .
H23H H 0.7199 0.5403 0.4913 0.148 Uiso 1 1 calc R U . . .
C24H C 0.7121(3) 0.53277(16) 0.5320(2) 0.082(4) Uani 1 1 d G . . . .
H24H H 0.7101 0.5138 0.5297 0.098 Uiso 1 1 calc R U . . .
C25H C 0.7093(3) 0.54529(18) 0.5590(2) 0.101(6) Uani 1 1 d G . . . .
C26H C 0.7128(3) 0.57236(18) 0.56197(16) 0.088(5) Uani 1 1 d G . . . .
C27H C 0.7183(2) 0.58949(16) 0.53918(14) 0.100(6) Uani 1 1 d G . . . .
N14G N 0.6927(3) 0.51422(19) 0.63364(18) 0.105(5) Uani 1 1 d G . . . .
C28H C 0.6979(3) 0.4946(2) 0.61555(17) 0.094(5) Uani 1 1 d G . . . .
C29H C 0.6982(4) 0.4669(2) 0.6225(2) 0.099(6) Uani 1 1 d G . . . .
H29H H 0.7021 0.4538 0.6086 0.119 Uiso 1 1 calc R U . . .
C30H C 0.6928(3) 0.45915(16) 0.6497(2) 0.094(5) Uani 1 1 d G . . . .
C31H C 0.6865(2) 0.47930(14) 0.66982(15) 0.089(5) Uani 1 1 d G . . . .
C32H C 0.6799(3) 0.47331(17) 0.69846(18) 0.091(5) Uani 1 1 d G . . . .
H32H H 0.6800 0.4551 0.7047 0.110 Uiso 1 1 calc R U . . .
C33H C 0.6734(4) 0.4931(2) 0.71691(17) 0.109(6) Uani 1 1 d G . . . .
H33H H 0.6689 0.4888 0.7357 0.131 Uiso 1 1 calc R U . . .
C34H C 0.6735(3) 0.5203(2) 0.7075(2) 0.085(5) Uani 1 1 d G . . . .
C35H C 0.6804(3) 0.52607(15) 0.6807(2) 0.092(5) Uani 1 1 d G . . . .
C36H C 0.6869(2) 0.50634(14) 0.66078(15) 0.091(5) Uani 1 1 d G . . . .
N16G N 0.6521(3) 0.58643(17) 0.74940(14) 0.082(4) Uani 1 1 d G . . . .
C37H C 0.6650(3) 0.56675(16) 0.76911(18) 0.091(5) Uani 1 1 d G . . . .
C38H C 0.6729(3) 0.56960(17) 0.80070(18) 0.095(6) Uani 1 1 d G . . . .
H38H H 0.6820 0.5547 0.8136 0.114 Uiso 1 1 calc R U . . .
C39H C 0.6671(3) 0.59421(19) 0.81248(13) 0.102(6) Uani 1 1 d G . . . .
C40H C 0.6529(2) 0.61593(16) 0.79240(12) 0.089(5) Uani 1 1 d G . . . .
C41H C 0.6452(3) 0.64218(18) 0.80235(16) 0.098(6) Uani 1 1 d G . . . .
H41H H 0.6502 0.6456 0.8234 0.118 Uiso 1 1 calc R U . . .
C42H C 0.6310(3) 0.66241(16) 0.7824(2) 0.099(5) Uani 1 1 d G . . . .
H42H H 0.6259 0.6796 0.7894 0.118 Uiso 1 1 calc R U . . .
C43H C 0.6239(3) 0.65720(17) 0.7511(2) 0.085(5) Uani 1 1 d G . . . .
C44H C 0.6317(3) 0.63260(18) 0.74164(14) 0.086(5) Uani 1 1 d G . . . .
C45H C 0.64606(18) 0.61102(16) 0.76127(11) 0.094(5) Uani 1 1 d G . . . .
N18G N 0.5841(4) 0.7065(2) 0.6794(2) 0.135(7) Uani 1 1 d G . . . .
C46H C 0.5890(4) 0.7189(3) 0.70574(18) 0.121(7) Uani 1 1 d G . . . .
C47H C 0.5778(4) 0.7457(3) 0.7091(2) 0.124(7) Uani 1 1 d G . . . .
H47H H 0.5820 0.7534 0.7286 0.149 Uiso 1 1 calc R U . . .
C48H C 0.5606(4) 0.7604(2) 0.6837(2) 0.123(7) Uani 1 1 d G . . . .
C49H C 0.5543(3) 0.74811(17) 0.6548(2) 0.117(7) Uani 1 1 d G . . . .
C50H C 0.5362(4) 0.7616(2) 0.6271(2) 0.139(9) Uani 1 1 d G . . . .
H50H H 0.5282 0.7798 0.6277 0.166 Uiso 1 1 calc R U . . .
C51H C 0.5301(4) 0.7490(3) 0.5999(2) 0.134(8) Uani 1 1 d G . . . .
H51H H 0.5179 0.7582 0.5817 0.160 Uiso 1 1 calc R U . . .
C52H C 0.5423(3) 0.7219(3) 0.59924(18) 0.105(6) Uani 1 1 d G . . . .
C53H C 0.5601(3) 0.7093(2) 0.6253(2) 0.106(6) Uani 1 1 d G . . . .
C54H C 0.5667(3) 0.72135(17) 0.65397(18) 0.107(6) Uani 1 1 d G . . . .
N20G N 0.5284(3) 0.6704(2) 0.53274(17) 0.112(5) Uani 1 1 d G . . . .
C55H C 0.5311(3) 0.6954(2) 0.5234(2) 0.111(7) Uani 1 1 d DG . . . .
C56H C 0.5351(3) 0.70221(19) 0.4947(2) 0.120(8) Uani 1 1 d G . . . .
H56H H 0.5369 0.7205 0.4892 0.144 Uiso 1 1 calc R U . . .
C57H C 0.5364(3) 0.6819(2) 0.4746(2) 0.098(6) Uani 1 1 d G . . . .
C58H C 0.5332(2) 0.6547(2) 0.48332(15) 0.095(5) Uani 1 1 d G . . . .
C59H C 0.5336(4) 0.6322(2) 0.46396(19) 0.120(7) Uani 1 1 d G . . . .
H59H H 0.5366 0.6353 0.4444 0.144 Uiso 1 1 calc R U . . .
C60H C 0.5298(4) 0.6064(2) 0.4729(2) 0.104(6) Uani 1 1 d G . . . .
H60H H 0.5300 0.5917 0.4597 0.125 Uiso 1 1 calc R U . . .
C61H C 0.5256(4) 0.60198(19) 0.5022(3) 0.121(7) Uani 1 1 d G . . . .
C62H C 0.5259(3) 0.6232(2) 0.5208(2) 0.109(7) Uani 1 1 d G . . . .
C63H C 0.5294(2) 0.6501(2) 0.51250(15) 0.106(6) Uani 1 1 d G . . . .
N22G N 0.5120(3) 0.53484(18) 0.5467(2) 0.111(5) Uani 1 1 d G . . . .
C64H C 0.5182(3) 0.5279(2) 0.5206(2) 0.105(7) Uani 1 1 d G . . . .
C65H C 0.5189(3) 0.5011(3) 0.51050(18) 0.080(4) Uani 1 1 d G . . . .
H65H H 0.5234 0.4974 0.4915 0.096 Uiso 1 1 calc R U . . .
C66H C 0.5130(3) 0.4804(2) 0.5286(2) 0.106(6) Uani 1 1 d G . . . .
C67H C 0.5058(3) 0.48669(17) 0.55669(17) 0.105(6) Uani 1 1 d G . . . .
C68H C 0.4987(4) 0.46662(19) 0.5769(2) 0.120(7) Uani 1 1 d G . . . .
H68H H 0.4991 0.4482 0.5716 0.144 Uiso 1 1 calc R U . . .
C69H C 0.4913(4) 0.4734(3) 0.6034(2) 0.104(6) Uani 1 1 d G . . . .
H69H H 0.4865 0.4599 0.6165 0.125 Uiso 1 1 calc R U . . .
C70H C 0.4910(4) 0.5011(3) 0.61109(19) 0.117(7) Uani 1 1 d G . . . .
C71H C 0.4984(4) 0.5200(2) 0.59239(19) 0.102(6) Uani 1 1 d G . . . .
C72H C 0.5058(2) 0.51403(17) 0.56464(16) 0.107(6) Uani 1 1 d G . . . .
C1I C 0.4485(9) 0.3913(6) 0.3318(5) 0.194(16) Uani 1 1 d D . . . .
N1I N 0.4413(6) 0.3926(4) 0.3596(4) 0.134(7) Uani 1 1 d D . . . .
H1I H 0.4361 0.3783 0.3691 0.161 Uiso 1 1 calc R U . . .
N2I N 0.4366(4) 0.4136(2) 0.3989(3) 0.111(5) Uani 1 1 d G . . . .
C2I C 0.4429(5) 0.4176(3) 0.3708(3) 0.127(8) Uani 1 1 d G . . . .
C3I C 0.4502(5) 0.4434(3) 0.3620(3) 0.136(8) Uani 1 1 d G . . . .
H3I H 0.4544 0.4462 0.3428 0.164 Uiso 1 1 calc R U . . .
C4I C 0.4512(5) 0.4651(3) 0.3813(3) 0.131(7) Uani 1 1 d G U . . .
H4I H 0.4562 0.4827 0.3753 0.157 Uiso 1 1 calc R U . . .
C5I C 0.4449(4) 0.4610(3) 0.4094(3) 0.111(7) Uani 1 1 d G . . . .
H5I H 0.4456 0.4758 0.4226 0.133 Uiso 1 1 calc R U . . .
C6I C 0.4376(4) 0.4352(3) 0.4182(2) 0.113(7) Uani 1 1 d G . . . .
O1I O 0.4624(6) 0.4079(4) 0.3173(4) 0.159(6) Uani 1 1 d D . . . .
F1I F 0.3323(3) 0.3305(2) 0.3345(2) 0.102(3) Uani 1 1 d . . . . .
F2I F 0.2885(3) 0.4172(2) 0.3123(2) 0.097(3) Uani 1 1 d . . . . .
N4I N 0.4158(4) 0.4081(2) 0.49466(19) 0.092(4) Uani 1 1 d G . . . .
C8I C 0.4198(4) 0.4358(3) 0.4936(2) 0.111(6) Uani 1 1 d G . . . .
C9I C 0.4184(4) 0.4515(2) 0.5182(3) 0.116(6) Uani 1 1 d G U . . .
H9I H 0.4211 0.4705 0.5175 0.139 Uiso 1 1 calc R U . . .
C10I C 0.4129(4) 0.4395(3) 0.5439(2) 0.092(5) Uani 1 1 d G . . . .
H10I H 0.4119 0.4502 0.5607 0.110 Uiso 1 1 calc R U . . .
C11I C 0.4089(4) 0.4117(3) 0.54498(19) 0.119(7) Uani 1 1 d G . . . .
H11M H 0.4051 0.4034 0.5626 0.143 Uiso 1 1 calc R U . . .
C12I C 0.4103(4) 0.3960(2) 0.5204(2) 0.106(6) Uani 1 1 d G . . . .
O3I O 0.4062(6) 0.3570(3) 0.5461(3) 0.151(7) Uani 1 1 d D . . . .
F3I F 0.2492(4) 0.4451(2) 0.3978(2) 0.108(3) Uani 1 1 d . . . . .
O4I O 0.3996(6) 0.2406(3) 0.4252(4) 0.153(7) Uani 1 1 d D . . . .
F4I F 0.2139(4) 0.3645(2) 0.4370(2) 0.120(4) Uani 1 1 d . . . . .
N5I N 0.4058(4) 0.3529(3) 0.4963(4) 0.111(5) Uani 1 1 d . . . . .
H5I1 H 0.4070 0.3627 0.4808 0.133 Uiso 1 1 calc R U . . .
N6I N 0.3953(4) 0.3182(3) 0.4624(2) 0.112(5) Uani 1 1 d G . . . .
C14I C 0.4028(5) 0.3269(3) 0.4921(3) 0.122(7) Uani 1 1 d G U . . .
C15I C 0.4084(5) 0.3081(4) 0.5153(2) 0.131(8) Uani 1 1 d G . . . .
H15M H 0.4135 0.3141 0.5356 0.157 Uiso 1 1 calc R U . . .
C16I C 0.4064(5) 0.2808(3) 0.5088(3) 0.132(8) Uani 1 1 d G . . . .
H16I H 0.4102 0.2680 0.5247 0.158 Uiso 1 1 calc R U . . .
C17I C 0.3989(5) 0.2721(2) 0.4791(4) 0.133(8) Uani 1 1 d G . . . .
H17I H 0.3975 0.2534 0.4746 0.159 Uiso 1 1 calc R U . . .
C18I C 0.3933(4) 0.2908(3) 0.4558(3) 0.095(5) Uani 1 1 d G . . . .
O5I O 0.3117(4) 0.3293(3) 0.2254(3) 0.101(4) Uani 1 1 d D . . . .
F5I F 0.1651(3) 0.3061(2) 0.34640(18) 0.099(3) Uani 1 1 d . . . . .
O6I O 0.2707(4) 0.5126(3) 0.2932(3) 0.108(4) Uani 1 1 d D . . . .
F6I F 0.1160(3) 0.3675(2) 0.27187(18) 0.100(3) Uani 1 1 d . . . . .
C7I C 0.4271(6) 0.4466(4) 0.4657(4) 0.106(6) Uani 1 1 d D . . . .
O2I O 0.4333(4) 0.4711(3) 0.4632(3) 0.120(4) Uani 1 1 d D . . . .
N3I N 0.4308(5) 0.4289(3) 0.4442(4) 0.108(5) Uani 1 1 d D . . . .
H3I1 H 0.4285 0.4117 0.4479 0.130 Uiso 1 1 calc R U . . .
N7I N 0.3840(4) 0.2861(3) 0.4232(3) 0.090(4) Uani 1 1 d . . . . .
H7I H 0.3757 0.2996 0.4108 0.107 Uiso 1 1 calc R U . . .
O7I O 0.2334(6) 0.4760(3) 0.4950(4) 0.133(5) Uani 1 1 d D . . . .
F7I F 0.0692(3) 0.4429(2) 0.3225(2) 0.094(3) Uani 1 1 d . . . . .
O8I O 0.2125(6) 0.2760(4) 0.4840(3) 0.155(7) Uani 1 1 d . . . . .
F8I F 0.0371(4) 0.4002(3) 0.3980(3) 0.129(4) Uani 1 1 d . . . . .
N9I N 0.3110(5) 0.3341(3) 0.2731(4) 0.103(5) Uani 1 1 d . . . . .
H9I1 H 0.3009 0.3448 0.2841 0.123 Uiso 1 1 calc R U . . .
O9I O 0.1473(5) 0.2492(4) 0.2614(3) 0.118(5) Uani 1 1 d . . . . .
O10I O 0.0854(4) 0.4353(3) 0.1928(3) 0.109(4) Uani 1 1 d . . . . .
N11I N 0.2690(5) 0.4683(3) 0.3089(3) 0.098(4) Uani 1 1 d . U . . .
H11N H 0.2698 0.4583 0.3248 0.117 Uiso 1 1 calc R U . . .
O11I O 0.0532(4) 0.5226(3) 0.3803(3) 0.108(4) Uani 1 1 d D . . . .
O12I O 0.0042(7) 0.3546(4) 0.4803(4) 0.190(9) Uani 1 1 d D . . . .
C13I C 0.4071(3) 0.3654(4) 0.5205(4) 0.100(5) Uani 1 1 d D U . . .
N13I N 0.2345(4) 0.4547(3) 0.4524(4) 0.101(4) Uani 1 1 d . . . . .
H13I H 0.2334 0.4387 0.4441 0.121 Uiso 1 1 calc R U . . .
O13I O 0.0119(4) 0.3265(3) 0.4401(3) 0.119(5) Uani 1 1 d D . . . .
N15I N 0.2045(3) 0.3137(3) 0.4525(3) 0.092(4) Uani 1 1 d D . . . .
H15N H 0.2002 0.3185 0.4335 0.110 Uiso 1 1 calc R U . . .
N17I N 0.1516(5) 0.2791(3) 0.2975(3) 0.092(4) Uani 1 1 d . . . . .
H17J H 0.1451 0.2958 0.3002 0.111 Uiso 1 1 calc R U . . .
C19I C 0.3878(7) 0.2625(4) 0.4120(4) 0.111(7) Uani 1 1 d D . . . .
N19I N 0.0887(4) 0.4083(4) 0.2332(3) 0.093(5) Uani 1 1 d D . . . .
H19I H 0.0858 0.4080 0.2515 0.111 Uiso 1 1 calc R U . . .
C20I C 0.3097(6) 0.3431(4) 0.2476(4) 0.099(5) Uani 1 1 d D U . . .
C21I C 0.2647(6) 0.4952(4) 0.3114(4) 0.107(6) Uani 1 1 d D U . . .
N21I N 0.0561(4) 0.4820(3) 0.3577(3) 0.096(4) Uani 1 1 d D . . . .
H21I H 0.0538 0.4647 0.3607 0.116 Uiso 1 1 calc R U . . .
C22I C 0.2321(5) 0.4547(4) 0.4807(4) 0.108(7) Uani 1 1 d D . . . .
C23I C 0.2065(3) 0.2871(4) 0.4580(4) 0.101(6) Uani 1 1 d D . . . .
N23I N 0.0265(6) 0.3690(5) 0.4424(4) 0.128(6) Uani 1 1 d . U . . .
H23I H 0.0350 0.3623 0.4279 0.153 Uiso 1 1 calc R U . . .
C24I C 0.1464(6) 0.2724(4) 0.2676(4) 0.102(6) Uani 1 1 d D . . . .
C25I C 0.0847(6) 0.4325(4) 0.2197(6) 0.115(6) Uani 1 1 d D . . . .
C26I C 0.0527(5) 0.4976(4) 0.3805(3) 0.088(5) Uani 1 1 d D . . . .
C27I C 0.0138(4) 0.3518(5) 0.4567(4) 0.127(9) Uani 1 1 d D . . . .
N8I N 0.3611(3) 0.2841(2) 0.36471(15) 0.109(5) Uani 1 1 d G . . . .
C1J C 0.3755(3) 0.2612(2) 0.37822(15) 0.114(7) Uani 1 1 d G . . . .
C2J C 0.3806(3) 0.2376(2) 0.3629(2) 0.113(6) Uani 1 1 d G . . . .
H2J H 0.3911 0.2219 0.3738 0.136 Uiso 1 1 calc R U . . .
C3J C 0.3700(3) 0.23749(15) 0.3318(2) 0.106(6) Uani 1 1 d G . . . .
C4J C 0.3548(2) 0.26146(15) 0.31613(15) 0.097(5) Uani 1 1 d G . . . .
C5J C 0.3435(3) 0.2636(2) 0.28385(15) 0.139(9) Uani 1 1 d G . . . .
H5J H 0.3458 0.2483 0.2721 0.166 Uiso 1 1 calc R U . . .
C6J C 0.3296(4) 0.2870(2) 0.26960(15) 0.100(6) Uani 1 1 d G . . . .
H6J H 0.3225 0.2882 0.2482 0.120 Uiso 1 1 calc R U . . .
C7J C 0.3260(3) 0.3097(2) 0.2874(2) 0.098(5) Uani 1 1 d G . . . .
C8J C 0.3359(3) 0.30762(16) 0.3178(2) 0.107(6) Uani 1 1 d G . . . .
C9J C 0.3508(2) 0.28398(15) 0.33354(15) 0.089(5) Uani 1 1 d G . . . .
N10I N 0.2937(3) 0.38529(18) 0.2661(2) 0.104(5) Uani 1 1 d G . . . .
C10J C 0.2968(3) 0.37110(17) 0.2424(3) 0.106(6) Uani 1 1 d G . . . .
C11J C 0.2905(3) 0.3816(2) 0.2130(2) 0.103(6) Uani 1 1 d G U . . .
H11O H 0.2931 0.3704 0.1970 0.124 Uiso 1 1 calc R U . . .
C12J C 0.2803(3) 0.4082(2) 0.20783(18) 0.100(5) Uani 1 1 d G U . . .
C13J C 0.2771(2) 0.42451(17) 0.23246(16) 0.092(5) Uani 1 1 d G . . . .
C14J C 0.2674(3) 0.45255(17) 0.2296(2) 0.111(6) Uani 1 1 d G . . . .
H14J H 0.2624 0.4608 0.2103 0.133 Uiso 1 1 calc R U . . .
C15J C 0.2651(3) 0.46761(17) 0.2538(3) 0.105(6) Uani 1 1 d G . . . .
H15O H 0.2588 0.4862 0.2515 0.126 Uiso 1 1 calc R U . . .
C16J C 0.2724(3) 0.4550(2) 0.2824(2) 0.101(6) Uani 1 1 d G . . . .
C17J C 0.2809(3) 0.4284(2) 0.28513(17) 0.099(6) Uani 1 1 d G . . . .
C18J C 0.28390(19) 0.41206(17) 0.26089(16) 0.070(4) Uani 1 1 d G . . . .
N12I N 0.2562(3) 0.48322(19) 0.35830(17) 0.095(4) Uani 1 1 d G . . . .
C19J C 0.2600(3) 0.5028(2) 0.33968(17) 0.099(6) Uani 1 1 d G . . . .
C20J C 0.2568(4) 0.5305(2) 0.3454(2) 0.103(6) Uani 1 1 d G . . . .
H20J H 0.2599 0.5436 0.3312 0.124 Uiso 1 1 calc R U . . .
C21J C 0.2491(4) 0.53832(16) 0.3718(2) 0.127(8) Uani 1 1 d G . . . .
C22J C 0.2451(3) 0.51820(15) 0.39272(17) 0.095(5) Uani 1 1 d G . . . .
C23J C 0.2377(3) 0.5242(2) 0.4210(2) 0.107(6) Uani 1 1 d G . . . .
H23J H 0.2349 0.5425 0.4262 0.128 Uiso 1 1 calc R U . . .
C24J C 0.2347(3) 0.5044(3) 0.44077(17) 0.084(5) Uani 1 1 d G . . . .
H24J H 0.2300 0.5088 0.4595 0.101 Uiso 1 1 calc R U . . .
C25J C 0.2388(4) 0.4772(2) 0.43277(18) 0.100(6) Uani 1 1 d G . . . .
C26J C 0.2450(3) 0.47141(17) 0.40582(19) 0.103(6) Uani 1 1 d G . . . .
C27J C 0.2487(2) 0.49113(15) 0.38484(15) 0.089(5) Uani 1 1 d G . . . .
N14I N 0.2218(3) 0.4075(2) 0.4733(2) 0.100(5) Uani 1 1 d G . . . .
C28J C 0.2269(4) 0.42750(19) 0.4931(3) 0.107(6) Uani 1 1 d G U . . .
C29J C 0.2272(4) 0.4244(2) 0.5236(3) 0.152(9) Uani 1 1 d G U . . .
H29J H 0.2310 0.4395 0.5367 0.182 Uiso 1 1 calc R U . . .
C30J C 0.2220(3) 0.3991(2) 0.53414(19) 0.135(8) Uani 1 1 d G U . . .
C31J C 0.2169(2) 0.37684(19) 0.51399(16) 0.132(7) Uani 1 1 d G U . . .
C32J C 0.2119(3) 0.3497(2) 0.5228(2) 0.141(8) Uani 1 1 d G U . . .
H32J H 0.2115 0.3462 0.5430 0.170 Uiso 1 1 calc R U . . .
C33J C 0.2078(3) 0.32880(19) 0.5030(3) 0.107(6) Uani 1 1 d G . . . .
H33J H 0.2047 0.3109 0.5093 0.128 Uiso 1 1 calc R U . . .
C34J C 0.2082(3) 0.3343(2) 0.4729(2) 0.101(6) Uani 1 1 d G . . . .
C35J C 0.2121(3) 0.3599(2) 0.46427(18) 0.114(7) Uani 1 1 d G . . . .
C36J C 0.2169(2) 0.38213(19) 0.48398(16) 0.126(8) Uani 1 1 d G . . . .
N16I N 0.1890(3) 0.28270(16) 0.40371(17) 0.098(5) Uani 1 1 d G . . . .
C37J C 0.2009(3) 0.2701(2) 0.43009(15) 0.091(5) Uani 1 1 d G . . . .
C38J C 0.2069(3) 0.2421(2) 0.43340(16) 0.117(7) Uani 1 1 d G . . . .
H38J H 0.2154 0.2343 0.4529 0.141 Uiso 1 1 calc R U . . .
C39J C 0.2002(4) 0.22624(17) 0.4079(2) 0.096(5) Uani 1 1 d G . . . .
C40J C 0.1879(3) 0.23870(14) 0.37908(17) 0.115(6) Uani 1 1 d G U . . .
C41J C 0.1808(4) 0.22408(17) 0.3512(2) 0.133(9) Uani 1 1 d G . . . .
H41J H 0.1839 0.2051 0.3518 0.160 Uiso 1 1 calc R U . . .
C42J C 0.1696(4) 0.2368(2) 0.32397(18) 0.124(8) Uani 1 1 d G . . . .
H42J H 0.1652 0.2268 0.3057 0.149 Uiso 1 1 calc R U . . .
C43J C 0.1647(4) 0.2651(2) 0.32338(15) 0.094(5) Uani 1 1 d G . . . .
C44J C 0.1707(3) 0.27892(17) 0.34959(16) 0.105(7) Uani 1 1 d G . . . .
C45J C 0.1826(2) 0.26679(14) 0.37826(15) 0.097(5) Uani 1 1 d G . . . .
N18I N 0.1276(3) 0.3166(2) 0.25439(14) 0.116(6) Uani 1 1 d G . . . .
C46J C 0.1327(3) 0.2920(2) 0.24466(19) 0.096(6) Uani 1 1 d DG . . . .
C47J C 0.1252(4) 0.28480(18) 0.2139(2) 0.098(5) Uani 1 1 d G . . . .
H47J H 0.1295 0.2669 0.2084 0.117 Uiso 1 1 calc R U . . .
C48J C 0.1116(4) 0.30410(19) 0.19217(16) 0.122(8) Uani 1 1 d G . . . .
C49J C 0.1061(2) 0.33081(18) 0.20131(12) 0.105(6) Uani 1 1 d G . . . .
C50J C 0.0927(3) 0.3524(2) 0.18045(13) 0.104(6) Uani 1 1 d G . . . .
H50J H 0.0868 0.3489 0.1594 0.125 Uiso 1 1 calc R U . . .
C51J C 0.0884(3) 0.37790(19) 0.19003(18) 0.088(5) Uani 1 1 d G . . . .
H51J H 0.0797 0.3920 0.1759 0.106 Uiso 1 1 calc R U . . .
C52J C 0.0971(3) 0.38289(18) 0.2215(2) 0.093(5) Uani 1 1 d G . . . .
C53J C 0.1090(3) 0.36244(19) 0.24128(15) 0.105(6) Uani 1 1 d G . . . .
C54J C 0.1143(2) 0.33589(18) 0.23251(12) 0.090(5) Uani 1 1 d G . . . .
N20I N 0.0760(3) 0.45012(19) 0.2650(2) 0.115(5) Uani 1 1 d G . . . .
C55J C 0.0790(3) 0.4552(3) 0.2374(2) 0.105(6) Uani 1 1 d G . . . .
C56J C 0.0764(4) 0.4810(3) 0.2244(2) 0.114(7) Uani 1 1 d G . . . .
H56J H 0.0788 0.4834 0.2045 0.137 Uiso 1 1 calc R U . . .
C57J C 0.0702(4) 0.5029(2) 0.2408(2) 0.126(7) Uani 1 1 d G . . . .
C58J C 0.0672(3) 0.49872(18) 0.27065(19) 0.108(6) Uani 1 1 d G . . . .
C59J C 0.0615(4) 0.52013(19) 0.2898(3) 0.120(7) Uani 1 1 d G . . . .
H59J H 0.0590 0.5381 0.2824 0.144 Uiso 1 1 calc R U . . .
C60J C 0.0593(4) 0.5154(3) 0.3185(2) 0.104(6) Uani 1 1 d G . . . .
H60J H 0.0557 0.5299 0.3309 0.124 Uiso 1 1 calc R U . . .
C61J C 0.0627(3) 0.4886(3) 0.32932(19) 0.107(6) Uani 1 1 d G . . . .
C62J C 0.0674(3) 0.4682(2) 0.31110(19) 0.092(5) Uani 1 1 d G . . . .
C63J C 0.0702(2) 0.47210(18) 0.28150(18) 0.089(5) Uani 1 1 d G . . . .
N22I N 0.0429(4) 0.4555(3) 0.40134(18) 0.135(7) Uani 1 1 d G . . . .
C64J C 0.0464(4) 0.4820(3) 0.4053(2) 0.118(7) Uani 1 1 d G . . . .
C65J C 0.0445(4) 0.4955(3) 0.4318(3) 0.118(7) Uani 1 1 d G . . . .
H65J H 0.0473 0.5145 0.4332 0.142 Uiso 1 1 calc R U . . .
C66J C 0.0386(5) 0.4808(3) 0.4554(2) 0.191(15) Uani 1 1 d G . . . .
C67J C 0.0351(3) 0.4523(3) 0.45259(16) 0.155(11) Uani 1 1 d G . . . .
C68J C 0.0296(5) 0.4352(3) 0.4761(2) 0.140(9) Uani 1 1 d G . . . .
H68J H 0.0278 0.4430 0.4944 0.168 Uiso 1 1 calc R U . . .
C69J C 0.0270(5) 0.4079(3) 0.4728(3) 0.139(9) Uani 1 1 d G . . . .
H69J H 0.0235 0.3968 0.4886 0.167 Uiso 1 1 calc R U . . .
C70J C 0.0296(4) 0.3964(3) 0.4452(3) 0.138(8) Uani 1 1 d G U . . .
C71J C 0.0341(4) 0.4126(3) 0.4227(2) 0.116(7) Uani 1 1 d G . . . .
C72J C 0.0373(3) 0.4408(3) 0.42521(16) 0.120(8) Uani 1 1 d G . . . .
F1K F 0.0453(4) 0.3201(3) 0.2797(3) 0.135(4) Uani 1 1 d . . . . .
F2K F 0.0913(3) 0.3240(2) 0.3878(2) 0.114(3) Uani 1 1 d . . . . .
F3K F 0.1342(3) 0.41710(19) 0.4132(2) 0.094(3) Uani 1 1 d . . . . .
F4K F 0.1670(3) 0.4436(2) 0.3256(2) 0.093(3) Uani 1 1 d . . . . .
O5K O 0.0656(7) 0.2254(4) 0.3051(4) 0.168(8) Uani 1 1 d . U . . .
O4K O -0.0068(5) 0.3662(3) 0.1526(4) 0.143(5) Uiso 1 1 d . . . . .
F5K F 0.2152(3) 0.3642(2) 0.29140(18) 0.096(3) Uani 1 1 d . . . . .
O6K O 0.1076(5) 0.3264(3) 0.4923(4) 0.129(5) Uani 1 1 d D . . . .
F6K F 0.2649(3) 0.3084(2) 0.3811(2) 0.101(3) Uani 1 1 d . . . . .
O7K O 0.1363(5) 0.5136(3) 0.4292(3) 0.126(5) Uani 1 1 d D . . . .
F7K F 0.3131(4) 0.3750(2) 0.45744(17) 0.116(4) Uani 1 1 d . . . . .
O8K O 0.1680(3) 0.4715(3) 0.2272(3) 0.092(3) Uani 1 1 d . . . . .
F8K F 0.3461(3) 0.4420(2) 0.40137(19) 0.098(3) Uani 1 1 d . . . . .
N7K N -0.0023(4) 0.3805(4) 0.2009(4) 0.127(6) Uiso 1 1 d D . . . .
H7K H 0.0025 0.3724 0.2185 0.152 Uiso 1 1 calc R U . . .
N9K N 0.0634(4) 0.2697(4) 0.3017(3) 0.118(6) Uani 1 1 d D . . . .
H9K H 0.0677 0.2845 0.3126 0.141 Uiso 1 1 calc R U . . .
O9K O 0.2304(4) 0.2750(3) 0.2492(3) 0.111(4) Uani 1 1 d . . . . .
O10K O 0.2993(5) 0.2520(3) 0.4696(4) 0.138(5) Uiso 1 1 d . . . . .
N11K N 0.1107(3) 0.3301(4) 0.4474(3) 0.097(5) Uani 1 1 d . . . . .
H11P H 0.1136 0.3419 0.4340 0.117 Uiso 1 1 calc R U . . .
O11K O 0.3183(4) 0.4482(3) 0.5262(3) 0.121(4) Uani 1 1 d . . . . .
O12K O 0.3762(6) 0.5154(3) 0.3417(3) 0.137(6) Uani 1 1 d D . . . .
N13K N 0.1430(5) 0.4700(4) 0.4149(5) 0.116(5) Uani 1 1 d D . . . .
H13K H 0.1500 0.4600 0.4016 0.139 Uiso 1 1 calc R U . . .
O13K O 0.3715(5) 0.4735(3) 0.3173(2) 0.122(5) Uani 1 1 d D . . . .
N15K N 0.1776(4) 0.4522(3) 0.2734(3) 0.095(4) Uani 1 1 d . . . . .
H15P H 0.1852 0.4374 0.2838 0.113 Uiso 1 1 calc R U . . .
N17K N 0.2289(4) 0.3125(3) 0.2792(3) 0.085(4) Uani 1 1 d D . . . .
H17K H 0.2317 0.3175 0.2980 0.102 Uiso 1 1 calc R U . . .
N19K N 0.2911(6) 0.2848(4) 0.4362(4) 0.126(6) Uiso 1 1 d D . . . .
H19K H 0.2893 0.3024 0.4341 0.151 Uiso 1 1 calc R U . . .
N1K N -0.0562(8) 0.3296(3) 0.3337(5) 0.177(9) Uiso 1 1 d D . . . .
H1K H -0.0530 0.3347 0.3163 0.213 Uiso 1 1 calc R U . . .
C1K C -0.0583(9) 0.3031(4) 0.3362(5) 0.147(9) Uiso 1 1 d D . . . .
O1K O -0.0683(7) 0.2929(4) 0.3581(4) 0.197(8) Uiso 1 1 d D . . . .
N2K N -0.0524(7) 0.3759(4) 0.3423(4) 0.218(12) Uiso 1 1 d G . . . .
C2K C -0.0579(7) 0.3500(4) 0.3518(4) 0.143(8) Uiso 1 1 d G . . . .
C3K C -0.0647(7) 0.3460(3) 0.3797(5) 0.151(9) Uiso 1 1 d G . . . .
H3K H -0.0684 0.3283 0.3862 0.181 Uiso 1 1 calc R U . . .
C4K C -0.0660(7) 0.3679(4) 0.3982(4) 0.187(12) Uiso 1 1 d G . . . .
H4K H -0.0706 0.3651 0.4173 0.224 Uiso 1 1 calc R U . . .
C5K C -0.0605(7) 0.3938(3) 0.3887(5) 0.146(8) Uiso 1 1 d G . . . .
H5K H -0.0614 0.4087 0.4014 0.175 Uiso 1 1 calc R U . . .
C6K C -0.0537(7) 0.3978(3) 0.3608(5) 0.188(12) Uiso 1 1 d DG . . . .
C7K C -0.0472(4) 0.4453(6) 0.3592(5) 0.183(4) Uiso 1 1 d D U . . .
O2K O -0.0523(7) 0.4471(4) 0.3849(5) 0.183(4) Uiso 1 1 d D U . . .
N3K N -0.0475(6) 0.4209(4) 0.3454(6) 0.183(4) Uiso 1 1 d D U . . .
H3K1 H -0.0438 0.4198 0.3273 0.220 Uiso 1 1 calc R U . . .
N4K N -0.0354(7) 0.4638(3) 0.3092(5) 0.182(5) Uiso 1 1 d G U . . .
C8K C -0.0403(7) 0.4655(4) 0.3380(5) 0.182(5) Uiso 1 1 d DG U . . .
C9K C -0.0452(8) 0.4904(5) 0.3500(4) 0.182(5) Uiso 1 1 d G U . . .
H9K1 H -0.0486 0.4916 0.3697 0.219 Uiso 1 1 calc R U . . .
C10K C -0.0452(8) 0.5137(3) 0.3333(5) 0.182(5) Uiso 1 1 d G U . . .
H10K H -0.0486 0.5308 0.3415 0.219 Uiso 1 1 calc R U . . .
C11K C -0.0402(8) 0.5120(4) 0.3045(5) 0.182(5) Uiso 1 1 d G U . . .
H11Q H -0.0402 0.5279 0.2931 0.219 Uiso 1 1 calc R U . . .
C12K C -0.0353(8) 0.4871(5) 0.2924(4) 0.182(5) Uiso 1 1 d DG U . . .
O3K O -0.0307(6) 0.4984(4) 0.2460(5) 0.167(6) Uiso 1 1 d D . . . .
C13K C -0.0252(10) 0.4805(6) 0.2659(5) 0.178(11) Uiso 1 1 d D . . . .
N5K N -0.0225(8) 0.4524(5) 0.2584(4) 0.176(9) Uiso 1 1 d D . . . .
H5K1 H -0.0214 0.4393 0.2714 0.211 Uiso 1 1 calc R U . . .
N6K N -0.0135(5) 0.4205(3) 0.2288(3) 0.138(6) Uiso 1 1 d G . . . .
C14K C -0.0217(6) 0.4478(3) 0.2282(3) 0.126(7) Uiso 1 1 d DG . . . .
C15K C -0.0250(7) 0.4626(3) 0.2020(4) 0.173(11) Uiso 1 1 d G . . . .
H15Q H -0.0306 0.4813 0.2016 0.208 Uiso 1 1 calc R U . . .
C16K C -0.0200(7) 0.4500(4) 0.1764(4) 0.202(14) Uiso 1 1 d G . . . .
H16K H -0.0222 0.4601 0.1585 0.242 Uiso 1 1 calc R U . . .
C17K C -0.0118(6) 0.4226(4) 0.1770(3) 0.138(8) Uiso 1 1 d G . . . .
H17X H -0.0084 0.4140 0.1596 0.165 Uiso 1 1 calc R U . . .
C18K C -0.0085(5) 0.4079(3) 0.2033(4) 0.152(9) Uiso 1 1 d G . . . .
C19K C -0.0018(3) 0.3631(3) 0.1784(5) 0.144(8) Uiso 1 1 d D . . . .
C20K C 0.0684(7) 0.2469(4) 0.3180(3) 0.124(7) Uani 1 1 d D U . . .
C21K C 0.1112(2) 0.3422(3) 0.4749(4) 0.096(6) Uani 1 1 d D . . . .
N21K N 0.3228(4) 0.4182(4) 0.4905(3) 0.100(5) Uani 1 1 d D . . . .
H21K H 0.3281 0.4172 0.4730 0.120 Uiso 1 1 calc R U . . .
C22K C 0.1387(7) 0.4966(4) 0.4093(5) 0.127(8) Uani 1 1 d D . . . .
C23K C 0.1738(5) 0.4512(4) 0.2435(4) 0.091(5) Uani 1 1 d . . . . .
N23K N 0.3563(5) 0.4784(3) 0.3628(3) 0.102(5) Uani 1 1 d D . . . .
H23K H 0.3494 0.4615 0.3587 0.123 Uiso 1 1 calc R U . . .
C24K C 0.2378(5) 0.2869(4) 0.2740(5) 0.091(5) Uani 1 1 d D . . . .
C25K C 0.3000(6) 0.2754(4) 0.4645(4) 0.106(6) Uiso 1 1 d D . . . .
C26K C 0.3225(7) 0.4438(4) 0.5004(4) 0.122(8) Uani 1 1 d D . . . .
C27K C 0.3695(6) 0.4910(3) 0.3422(3) 0.100(6) Uani 1 1 d D . . . .
N8K N 0.0204(3) 0.33082(16) 0.2184(3) 0.113(5) Uani 1 1 d G U . . .
C1L C 0.0067(4) 0.33459(19) 0.1888(3) 0.173(12) Uani 1 1 d DG U . . .
C2L C 0.0013(4) 0.3139(2) 0.1671(2) 0.151(8) Uani 1 1 d DG U . . .
H2L H -0.0087 0.3178 0.1462 0.181 Uiso 1 1 calc R U . . .
C3L C 0.0108(4) 0.2878(2) 0.17651(19) 0.138(7) Uani 1 1 d G U . . .
C4L C 0.0252(3) 0.28259(16) 0.20795(19) 0.123(6) Uani 1 1 d DG U . . .
C5L C 0.0352(4) 0.25617(16) 0.2201(2) 0.126(6) Uani 1 1 d G U . . .
H5L H 0.0327 0.2413 0.2067 0.152 Uiso 1 1 calc R U . . .
C6L C 0.0484(4) 0.2518(2) 0.2504(2) 0.123(6) Uani 1 1 d G U . . .
H6L H 0.0548 0.2342 0.2581 0.148 Uiso 1 1 calc R U . . .
C7L C 0.0524(4) 0.2742(2) 0.2702(2) 0.118(6) Uani 1 1 d DG U . . .
C8L C 0.0436(3) 0.2992(2) 0.25882(19) 0.102(5) Uani 1 1 d G U . . .
C9L C 0.0296(2) 0.30469(16) 0.2278(2) 0.113(5) Uani 1 1 d G U . . .
N10K N 0.0860(3) 0.2733(2) 0.36253(18) 0.105(5) Uani 1 1 d G . . . .
C10L C 0.0836(4) 0.2484(3) 0.35150(19) 0.128(8) Uani 1 1 d DG . . . .
C11L C 0.0908(4) 0.2249(2) 0.3693(3) 0.128(8) Uani 1 1 d DG . . . .
H11R H 0.0886 0.2076 0.3601 0.153 Uiso 1 1 calc R U . . .
C12L C 0.1011(3) 0.22729(19) 0.4003(3) 0.114(7) Uani 1 1 d DG . . . .
C13L C 0.1036(2) 0.2534(2) 0.41333(19) 0.105(6) Uani 1 1 d DG . . . .
C14L C 0.1134(4) 0.2581(2) 0.44528(18) 0.159(11) Uani 1 1 d G . . . .
H14L H 0.1190 0.2431 0.4586 0.191 Uiso 1 1 calc R U . . .
C15L C 0.1150(4) 0.2834(3) 0.45697(19) 0.167(12) Uani 1 1 d G . . . .
H15R H 0.1213 0.2861 0.4782 0.201 Uiso 1 1 calc R U . . .
C16L C 0.1069(4) 0.3056(2) 0.4369(3) 0.095(5) Uani 1 1 d G . . . .
C17L C 0.0983(3) 0.30136(19) 0.4067(2) 0.111(6) Uani 1 1 d G . . . .
C18L C 0.0960(2) 0.27559(19) 0.39357(18) 0.118(7) Uani 1 1 d G . . . .
N12K N 0.1210(3) 0.38554(17) 0.4559(2) 0.103(4) Uani 1 1 d G U . . .
C19L C 0.1159(3) 0.37079(17) 0.4786(2) 0.112(6) Uani 1 1 d DG U . . .
C20L C 0.1166(4) 0.3811(2) 0.5073(2) 0.127(7) Uani 1 1 d G U . . .
H20L H 0.1127 0.3695 0.5226 0.153 Uiso 1 1 calc R U . . .
C21L C 0.1229(4) 0.4082(2) 0.51274(18) 0.167(12) Uani 1 1 d G U . . .
C22L C 0.1281(3) 0.42503(18) 0.48917(16) 0.104(5) Uani 1 1 d G U . . .
C23L C 0.1343(4) 0.45352(18) 0.4924(2) 0.127(7) Uani 1 1 d G U . . .
H23L H 0.1355 0.4618 0.5112 0.152 Uiso 1 1 calc R U . . .
C24L C 0.1385(4) 0.46909(17) 0.4692(2) 0.108(5) Uani 1 1 d G U . . .
H24L H 0.1423 0.4880 0.4716 0.130 Uiso 1 1 calc R U . . .
C25L C 0.1370(4) 0.45653(19) 0.4412(2) 0.096(5) Uani 1 1 d G U . . .
C26L C 0.1319(3) 0.42956(19) 0.43821(17) 0.098(5) Uani 1 1 d G U . . .
C27L C 0.1270(2) 0.41271(17) 0.46144(15) 0.110(6) Uani 1 1 d G U . . .
N14K N 0.1535(3) 0.48257(18) 0.36304(18) 0.092(4) Uani 1 1 d G U . . .
C28L C 0.1472(3) 0.5027(2) 0.37999(19) 0.106(5) Uani 1 1 d G U . . .
C29L C 0.1465(3) 0.5302(2) 0.3719(2) 0.109(5) Uani 1 1 d G U . . .
H29L H 0.1418 0.5437 0.3850 0.131 Uiso 1 1 calc R U . . .
C30L C 0.1528(3) 0.53704(15) 0.3447(3) 0.115(6) Uani 1 1 d G U . . .
C31L C 0.1593(2) 0.51620(15) 0.3254(2) 0.099(4) Uani 1 1 d G U . . .
C32L C 0.1655(4) 0.52122(19) 0.2965(2) 0.112(6) Uani 1 1 d G U . . .
H32L H 0.1658 0.5393 0.2897 0.134 Uiso 1 1 calc R U . . .
C33L C 0.1710(4) 0.5008(2) 0.2784(2) 0.115(6) Uani 1 1 d G U . . .
H33L H 0.1749 0.5044 0.2592 0.138 Uiso 1 1 calc R U . . .
C34L C 0.1708(4) 0.4739(2) 0.2888(2) 0.098(5) Uani 1 1 d G U . . .
C35L C 0.1657(3) 0.46908(16) 0.3164(2) 0.090(4) Uani 1 1 d G U . . .
C36L C 0.1595(2) 0.48952(14) 0.33568(17) 0.106(5) Uani 1 1 d G U . . .
N16K N 0.1921(3) 0.40427(17) 0.25339(14) 0.085(4) Uani 1 1 d G . . . .
C37L C 0.1812(3) 0.42339(16) 0.23262(18) 0.081(4) Uani 1 1 d G . . . .
C38L C 0.1759(3) 0.41944(17) 0.20142(17) 0.087(5) Uani 1 1 d G . . . .
H38L H 0.1681 0.4339 0.1877 0.104 Uiso 1 1 calc R U . . .
C39L C 0.1824(3) 0.39427(19) 0.19121(12) 0.078(5) Uani 1 1 d G . . . .
C40L C 0.1937(2) 0.37297(16) 0.21241(11) 0.091(5) Uani 1 1 d G . . . .
C41L C 0.2005(3) 0.34600(17) 0.20406(16) 0.102(6) Uani 1 1 d G . . . .
H41L H 0.1978 0.3420 0.1834 0.122 Uiso 1 1 calc R U . . .
C42L C 0.2106(3) 0.32595(16) 0.2249(2) 0.092(5) Uani 1 1 d G . . . .
H42L H 0.2149 0.3082 0.2190 0.111 Uiso 1 1 calc R U . . .
C43L C 0.2148(3) 0.33221(17) 0.25571(19) 0.088(5) Uani 1 1 d G . . . .
C44L C 0.2091(3) 0.35775(17) 0.26381(13) 0.084(5) Uani 1 1 d G . . . .
C45L C 0.19820(18) 0.37905(16) 0.24307(11) 0.085(5) Uani 1 1 d G . . . .
N18K N 0.2541(3) 0.28422(17) 0.3283(2) 0.087(4) Uiso 1 1 d G . . . .
C46L C 0.2495(3) 0.2707(2) 0.30267(18) 0.117(6) Uiso 1 1 d G . . . .
C47L C 0.2576(4) 0.2431(2) 0.30095(19) 0.138(8) Uiso 1 1 d G . . . .
H47L H 0.2536 0.2345 0.2819 0.166 Uiso 1 1 calc R U . . .
C48L C 0.2712(4) 0.22866(18) 0.3273(2) 0.122(7) Uiso 1 1 d G . . . .
C49L C 0.2763(3) 0.24205(15) 0.3554(2) 0.123(7) Uiso 1 1 d G . . . .
C50L C 0.2897(4) 0.22879(18) 0.3840(2) 0.140(8) Uiso 1 1 d G . . . .
H50L H 0.2961 0.2102 0.3845 0.168 Uiso 1 1 calc R U . . .
C51L C 0.2936(4) 0.2422(2) 0.41051(19) 0.101(5) Uiso 1 1 d G . . . .
H51L H 0.3024 0.2331 0.4293 0.122 Uiso 1 1 calc R U . . .
C52L C 0.2844(4) 0.2700(2) 0.40951(18) 0.127(7) Uiso 1 1 d G . . . .
C53L C 0.2724(4) 0.28270(18) 0.3826(2) 0.114(6) Uiso 1 1 d G . . . .
C54L C 0.2675(2) 0.26970(15) 0.35463(18) 0.109(6) Uiso 1 1 d G . . . .
N20K N 0.3055(4) 0.3224(2) 0.4744(2) 0.127(6) Uiso 1 1 d G . . . .
C55L C 0.3027(4) 0.29795(18) 0.4853(3) 0.130(7) Uiso 1 1 d G . . . .
C56L C 0.3046(4) 0.29244(16) 0.5157(3) 0.116(6) Uiso 1 1 d G . . . .
H56L H 0.3024 0.2745 0.5221 0.139 Uiso 1 1 calc R U . . .
C57L C 0.3097(5) 0.31345(19) 0.5359(2) 0.136(8) Uiso 1 1 d G . . . .
C58L C 0.3124(3) 0.34013(17) 0.52539(18) 0.122(7) Uiso 1 1 d G . . . .
C59L C 0.3171(4) 0.3634(2) 0.5445(2) 0.140(8) Uiso 1 1 d G . . . .
H59L H 0.3189 0.3611 0.5653 0.168 Uiso 1 1 calc R U . . .
C60L C 0.3189(4) 0.38872(18) 0.5335(3) 0.112(6) Uiso 1 1 d G . . . .
H60L H 0.3218 0.4039 0.5464 0.134 Uiso 1 1 calc R U . . .
C61L C 0.3163(4) 0.39189(16) 0.5024(3) 0.101(5) Uiso 1 1 d G . . . .
C62L C 0.3127(4) 0.36994(18) 0.4844(2) 0.120(7) Uiso 1 1 d G . . . .
C63L C 0.3103(3) 0.34344(17) 0.49464(18) 0.103(5) Uiso 1 1 d G . . . .
N22K N 0.3350(3) 0.45664(18) 0.4555(2) 0.104(5) Uani 1 1 d G . . . .
C64L C 0.3276(3) 0.4648(2) 0.48080(18) 0.100(6) Uani 1 1 d DG . . . .
C65L C 0.3253(3) 0.4920(3) 0.48888(16) 0.112(7) Uani 1 1 d G . . . .
H65L H 0.3199 0.4965 0.5073 0.134 Uiso 1 1 calc R U . . .
C66L C 0.3310(3) 0.5119(2) 0.46971(18) 0.099(6) Uani 1 1 d G . . . .
C67L C 0.3385(2) 0.50432(16) 0.44210(16) 0.109(6) Uani 1 1 d G . . . .
C68L C 0.3441(3) 0.52340(17) 0.4204(2) 0.101(6) Uani 1 1 d G . . . .
H68L H 0.3433 0.5421 0.4245 0.121 Uiso 1 1 calc R U . . .
C69L C 0.3507(4) 0.5154(2) 0.3939(2) 0.101(6) Uani 1 1 d G . . . .
C70L C 0.3521(4) 0.4875(2) 0.38803(19) 0.107(6) Uani 1 1 d G . . . .
C71L C 0.3475(3) 0.46937(19) 0.40870(19) 0.100(6) Uani 1 1 d G . . . .
C72L C 0.3404(2) 0.47662(16) 0.43619(15) 0.102(6) Uani 1 1 d G . . . .
O1M O 0.5120(7) 0.9306(4) 0.3260(5) 0.187(8) Uiso 1 1 d . . . . .
N1M N 0.4840(4) 0.9189(3) 0.3603(3) 0.128(6) Uiso 1 1 d D . . . .
H1M H 0.4701 0.9065 0.3659 0.154 Uiso 1 1 calc R U . . .
C1M C 0.4923(4) 0.9130(3) 0.3342(3) 0.123(7) Uiso 1 1 d D . . . .
N2M N 0.4833(4) 0.9346(2) 0.4064(3) 0.115(5) Uani 1 1 d G . . . .
C2M C 0.4927(4) 0.9399(3) 0.3797(3) 0.127(8) Uani 1 1 d G . . . .
C3M C 0.5075(4) 0.9648(3) 0.3752(3) 0.121(7) Uani 1 1 d G . . . .
H3M H 0.5140 0.9685 0.3569 0.145 Uiso 1 1 calc R U . . .
C4M C 0.5128(5) 0.9845(3) 0.3974(4) 0.116(7) Uani 1 1 d G . . . .
H4M H 0.5229 1.0016 0.3943 0.140 Uiso 1 1 calc R U . . .
C5M C 0.5033(5) 0.9793(3) 0.4240(3) 0.135(8) Uani 1 1 d G . . . .
H5M H 0.5069 0.9927 0.4392 0.162 Uiso 1 1 calc R U . . .
C6M C 0.4886(4) 0.9543(3) 0.4285(2) 0.098(6) Uani 1 1 d G . . . .
F1M F 0.3872(3) 0.8421(2) 0.34045(19) 0.099(3) Uani 1 1 d . . . . .
F2M F 0.3384(3) 0.9261(2) 0.32344(19) 0.093(3) Uani 1 1 d . . . . .
O2M O 0.4845(3) 0.9835(3) 0.4793(3) 0.091(3) Uani 1 1 d . . . . .
N3M N 0.4789(4) 0.9434(3) 0.4534(3) 0.094(4) Uani 1 1 d . . . . .
H3M1 H 0.4717 0.9265 0.4533 0.112 Uiso 1 1 calc R U . . .
C7M C 0.4808(4) 0.9600(4) 0.4793(3) 0.070(4) Uani 1 1 d . . . . .
N4M N 0.4686(4) 0.9171(2) 0.50431(18) 0.085(4) Uani 1 1 d G . . . .
C8M C 0.4717(4) 0.9450(2) 0.5046(2) 0.096(5) Uani 1 1 d G . . . .
C9M C 0.4708(5) 0.9594(2) 0.5302(3) 0.115(7) Uani 1 1 d G . . . .
H9M H 0.4729 0.9784 0.5304 0.138 Uiso 1 1 calc R U . . .
C10M C 0.4668(4) 0.9459(3) 0.5556(2) 0.119(7) Uani 1 1 d G . . . .
H10M H 0.4661 0.9557 0.5731 0.143 Uiso 1 1 calc R U . . .
C11M C 0.4636(4) 0.9180(3) 0.5553(2) 0.111(7) Uani 1 1 d G . . . .
H11S H 0.4609 0.9088 0.5727 0.133 Uiso 1 1 calc R U . . .
C12M C 0.4645(4) 0.9036(2) 0.5297(2) 0.102(6) Uani 1 1 d G . . . .
O3M O 0.4583(4) 0.8632(3) 0.5503(2) 0.097(4) Uani 1 1 d D . . . .
F3M F 0.2975(3) 0.9531(2) 0.41412(19) 0.097(3) Uani 1 1 d . . . . .
O4M O 0.4664(5) 0.7524(3) 0.4286(3) 0.118(5) Uani 1 1 d . . . . .
F4M F 0.2709(3) 0.8712(2) 0.44637(18) 0.104(3) Uani 1 1 d . . . . .
N5M N 0.4626(4) 0.8611(3) 0.5018(3) 0.093(4) Uani 1 1 d D U . . .
H5M1 H 0.4614 0.8714 0.4861 0.111 Uiso 1 1 calc R U . . .
N6M N 0.4566(4) 0.8281(2) 0.46681(18) 0.097(4) Uani 1 1 d G . . . .
C14M C 0.4611(4) 0.8357(2) 0.4966(2) 0.097(6) Uani 1 1 d G . . . .
C15M C 0.4646(4) 0.8162(3) 0.51878(15) 0.096(6) Uani 1 1 d G . . . .
H15S H 0.4676 0.8213 0.5391 0.115 Uiso 1 1 calc R U . . .
C16M C 0.4636(5) 0.7890(2) 0.5112(2) 0.114(7) Uani 1 1 d G . . . .
H16M H 0.4660 0.7757 0.5263 0.136 Uiso 1 1 calc R U . . .
C17M C 0.4591(5) 0.7815(2) 0.4814(3) 0.134(9) Uani 1 1 d G . . . .
H17M H 0.4585 0.7629 0.4762 0.161 Uiso 1 1 calc R U . . .
C18M C 0.4557(5) 0.8010(3) 0.45921(17) 0.107(6) Uani 1 1 d G . . . .
O5M O 0.3569(3) 0.8431(3) 0.2304(2) 0.095(3) Uani 1 1 d D . . . .
F5M F 0.2200(4) 0.8124(2) 0.3591(2) 0.112(3) Uani 1 1 d . . . . .
O6M O 0.3188(4) 1.0228(3) 0.3088(3) 0.104(4) Uani 1 1 d . . . . .
F6M F 0.1691(3) 0.8762(2) 0.28452(19) 0.102(3) Uani 1 1 d . . . . .
N7M N 0.4465(5) 0.7969(4) 0.4303(3) 0.101(5) Uani 1 1 d . . . . .
H7M H 0.4357 0.8105 0.4188 0.121 Uiso 1 1 calc R U . . .
O7M O 0.2789(4) 0.9794(3) 0.5098(3) 0.105(4) Uani 1 1 d . . . . .
F7M F 0.1154(3) 0.9451(2) 0.3367(2) 0.098(3) Uani 1 1 d . . . . .
O8M O 0.2720(4) 0.7807(3) 0.4881(4) 0.124(4) Uani 1 1 d . . . . .
F8M F 0.0919(3) 0.8958(2) 0.41158(19) 0.091(3) Uani 1 1 d . . . . .
N9M N 0.3670(4) 0.8484(3) 0.2814(3) 0.090(4) Uani 1 1 d . . . . .
H9M1 H 0.3651 0.8604 0.2950 0.108 Uiso 1 1 calc R U . . .
O9M O 0.2106(4) 0.7577(4) 0.2687(3) 0.128(5) Uani 1 1 d . . . . .
O10M O 0.1346(4) 0.9473(3) 0.2086(3) 0.120(5) Uani 1 1 d D . . . .
N11M N 0.3162(5) 0.9792(3) 0.3214(3) 0.098(5) Uani 1 1 d D . . . .
H11T H 0.3132 0.9684 0.3357 0.118 Uiso 1 1 calc R U . . .
O11M O 0.0995(4) 1.0188(4) 0.4020(2) 0.103(4) Uani 1 1 d . . . . .
O12M O 0.0534(6) 0.8444(4) 0.4903(4) 0.162(6) Uiso 1 1 d D . . . .
C13M C 0.4656(6) 0.8741(4) 0.5281(3) 0.116(7) Uani 1 1 d D U . . .
N13M N 0.2841(4) 0.9606(3) 0.4654(3) 0.088(4) Uani 1 1 d . . . . .
H13M H 0.2814 0.9451 0.4558 0.106 Uiso 1 1 calc R U . . .
O13M O 0.0676(5) 0.8171(2) 0.4529(3) 0.124(4) Uiso 1 1 d D . . . .
N15M N 0.2594(4) 0.8200(4) 0.4578(3) 0.098(4) Uani 1 1 d . . . . .
H15T H 0.2503 0.8254 0.4390 0.117 Uiso 1 1 calc R U . . .
N17M N 0.2120(4) 0.7888(3) 0.3042(3) 0.104(5) Uani 1 1 d D . . . .
H17L H 0.2069 0.8057 0.3073 0.124 Uiso 1 1 calc R U . . .
C19M C 0.4518(7) 0.7734(4) 0.4154(4) 0.104(6) Uani 1 1 d . . . . .
N19M N 0.1395(4) 0.9173(3) 0.2469(3) 0.097(4) Uani 1 1 d D . . . .
H19M H 0.1401 0.9165 0.2661 0.116 Uiso 1 1 calc R U . . .
C20M C 0.3552(5) 0.8569(4) 0.2526(3) 0.085(5) Uani 1 1 d D . . . .
C21M C 0.3166(6) 1.0057(4) 0.3276(4) 0.100(6) Uani 1 1 d D . . . .
N21M N 0.1049(4) 0.9798(3) 0.3755(3) 0.076(3) Uani 1 1 d . . . . .
H21M H 0.1050 0.9622 0.3774 0.092 Uiso 1 1 calc R U . . .
C22M C 0.2815(5) 0.9594(5) 0.4951(4) 0.091(5) Uani 1 1 d . . . . .
C23M C 0.2674(9) 0.7926(6) 0.4636(8) 0.141(9) Uani 1 1 d . . . . .
N23M N 0.0816(4) 0.8628(2) 0.4519(3) 0.095(4) Uiso 1 1 d D . . . .
H23M H 0.0922 0.8575 0.4378 0.113 Uiso 1 1 calc R U . . .
C24M C 0.2040(6) 0.7819(4) 0.2744(3) 0.118(7) Uani 1 1 d D . . . .
C25M C 0.1323(5) 0.9419(4) 0.2343(3) 0.094(6) Uani 1 1 d D . . . .
C26M C 0.0991(5) 0.9946(4) 0.3992(3) 0.077(4) Uani 1 1 d D . . . .
C27M C 0.0663(4) 0.8426(4) 0.4677(4) 0.157(10) Uiso 1 1 d D . . . .
N8M N 0.4234(3) 0.79726(18) 0.36958(13) 0.088(4) Uani 1 1 d G . . . .
C1N C 0.4404(3) 0.7748(2) 0.38229(14) 0.104(6) Uani 1 1 d G . . . .
C2N C 0.4463(3) 0.75186(18) 0.3661(2) 0.096(5) Uani 1 1 d G . . . .
H2N H 0.4587 0.7364 0.3765 0.115 Uiso 1 1 calc R U . . .
C3N C 0.4339(3) 0.75216(16) 0.33506(19) 0.093(5) Uani 1 1 d G . . . .
C4N C 0.4159(2) 0.77578(15) 0.32023(14) 0.095(5) Uani 1 1 d G . . . .
C5N C 0.4026(3) 0.7783(2) 0.28806(13) 0.113(7) Uani 1 1 d G . . . .
H5N H 0.4053 0.7635 0.2758 0.136 Uiso 1 1 calc R U . . .
C6N C 0.3860(3) 0.8014(2) 0.27457(14) 0.099(6) Uani 1 1 d G . . . .
H6N H 0.3775 0.8028 0.2532 0.118 Uiso 1 1 calc R U . . .
C7N C 0.3818(3) 0.8233(2) 0.29312(18) 0.096(5) Uani 1 1 d G . . . .
C8N C 0.3937(3) 0.82090(16) 0.32354(18) 0.084(5) Uani 1 1 d G . . . .
C9N C 0.4113(2) 0.79756(14) 0.33844(13) 0.089(5) Uani 1 1 d G . . . .
N10M N 0.3444(2) 0.89812(16) 0.27383(14) 0.076(3) Uani 1 1 d G . . . .
C10N C 0.3472(2) 0.88533(16) 0.24919(17) 0.085(5) Uani 1 1 d G . . . .
C11N C 0.3391(3) 0.89709(18) 0.22023(15) 0.088(5) Uani 1 1 d G . . . .
H11U H 0.3416 0.8869 0.2035 0.105 Uiso 1 1 calc R U . . .
C12N C 0.3273(3) 0.92354(18) 0.21665(12) 0.080(5) Uani 1 1 d G . . . .
C13N C 0.32427(18) 0.93832(16) 0.24236(11) 0.084(5) Uani 1 1 d G . . . .
C14N C 0.3129(3) 0.96603(16) 0.24111(16) 0.080(4) Uani 1 1 d G . . . .
H14N H 0.3066 0.9751 0.2222 0.095 Uiso 1 1 calc R U . . .
C15N C 0.3109(3) 0.97968(16) 0.26628(19) 0.090(5) Uani 1 1 d G . . . .
H15U H 0.3035 0.9981 0.2651 0.108 Uiso 1 1 calc R U . . .
C16N C 0.3200(3) 0.96585(18) 0.29432(16) 0.089(5) Uani 1 1 d G . . . .
C17N C 0.3301(3) 0.93955(18) 0.29551(12) 0.081(5) Uani 1 1 d G . . . .
C18N C 0.33295(17) 0.92469(15) 0.27018(11) 0.084(5) Uani 1 1 d G . . . .
N12M N 0.3080(3) 0.99188(18) 0.37442(16) 0.089(4) Uani 1 1 d G . . . .
C19N C 0.3119(3) 1.0121(2) 0.35670(16) 0.088(5) Uani 1 1 d G . . . .
C20N C 0.3087(4) 1.0396(2) 0.3635(2) 0.110(6) Uani 1 1 d G . . . .
H20N H 0.3118 1.0532 0.3499 0.132 Uiso 1 1 calc R U . . .
C21N C 0.3010(4) 1.04637(16) 0.3902(2) 0.144(10) Uani 1 1 d G . . . .
C22N C 0.2969(3) 1.02549(16) 0.41027(16) 0.110(6) Uani 1 1 d G . . . .
C23N C 0.2895(3) 1.0304(2) 0.43881(19) 0.103(6) Uani 1 1 d G . . . .
H23N H 0.2866 1.0485 0.4447 0.124 Uiso 1 1 calc R U . . .
C24N C 0.2864(3) 1.0099(3) 0.45768(16) 0.092(5) Uani 1 1 d G . . . .
H24N H 0.2816 1.0136 0.4766 0.111 Uiso 1 1 calc R U . . .
C25N C 0.2905(3) 0.9831(2) 0.44856(18) 0.083(5) Uani 1 1 d G . . . .
C26N C 0.2968(3) 0.97828(17) 0.42139(18) 0.072(4) Uani 1 1 d G . . . .
C27N C 0.3005(2) 0.99876(15) 0.40128(14) 0.090(5) Uani 1 1 d G . . . .
N14M N 0.2750(3) 0.91298(18) 0.48531(15) 0.082(4) Uani 1 1 d G . . . .
C28N C 0.2769(3) 0.93238(17) 0.50550(19) 0.106(6) Uani 1 1 d G . . . .
C29N C 0.2743(3) 0.92811(19) 0.53514(17) 0.108(6) Uani 1 1 d G . . . .
H29N H 0.2759 0.9428 0.5486 0.129 Uiso 1 1 calc R U . . .
C30N C 0.2694(3) 0.9023(2) 0.54432(13) 0.094(5) Uani 1 1 d G . . . .
C31N C 0.2676(2) 0.88064(18) 0.52372(13) 0.115(7) Uani 1 1 d G . . . .
C32N C 0.2632(4) 0.85303(19) 0.53120(19) 0.152(11) Uani 1 1 d G . . . .
H32N H 0.2609 0.8487 0.5507 0.182 Uiso 1 1 calc R U . . .
C33N C 0.2623(4) 0.83277(17) 0.5111(2) 0.119(7) Uani 1 1 d G . . . .
H33N H 0.2595 0.8146 0.5164 0.143 Uiso 1 1 calc R U . . .
C34N C 0.2655(4) 0.83943(18) 0.4819(2) 0.114(7) Uani 1 1 d G . . . .
C35N C 0.2689(3) 0.86552(19) 0.47452(16) 0.113(7) Uani 1 1 d G . . . .
C36N C 0.2704(2) 0.88709(17) 0.49464(12) 0.079(4) Uani 1 1 d G . . . .
N16M N 0.2484(4) 0.7891(2) 0.4123(2) 0.117(5) Uani 1 1 d G . . . .
C37N C 0.2624(4) 0.7762(3) 0.4382(2) 0.134(8) Uani 1 1 d G . . . .
C38N C 0.2733(4) 0.7489(3) 0.4407(2) 0.124(7) Uani 1 1 d G . . . .
H38N H 0.2832 0.7408 0.4599 0.148 Uiso 1 1 calc R U . . .
C39N C 0.2692(4) 0.7340(2) 0.4147(2) 0.116(7) Uani 1 1 d G . . . .
C40N C 0.2548(2) 0.74682(16) 0.3863(2) 0.101(5) Uani 1 1 d G . . . .
C41N C 0.2501(3) 0.73329(18) 0.3580(2) 0.098(5) Uani 1 1 d G . . . .
H41N H 0.2565 0.7147 0.3580 0.118 Uiso 1 1 calc R U . . .
C42N C 0.2367(3) 0.7463(2) 0.3311(2) 0.098(5) Uani 1 1 d G . . . .
H42N H 0.2339 0.7371 0.3126 0.118 Uiso 1 1 calc R U . . .
C43N C 0.2270(4) 0.7740(2) 0.3314(2) 0.120(7) Uani 1 1 d DG . . . .
C44N C 0.2306(3) 0.78670(18) 0.3580(2) 0.106(6) Uani 1 1 d G . . . .
C45N C 0.2447(2) 0.77419(16) 0.3863(2) 0.106(6) Uani 1 1 d G . . . .
N18M N 0.1806(3) 0.8269(2) 0.26472(17) 0.094(5) Uani 1 1 d G . . . .
C46N C 0.1873(3) 0.80302(19) 0.2541(2) 0.127(8) Uani 1 1 d DG . . . .
C47N C 0.1805(3) 0.79688(18) 0.2232(3) 0.111(7) Uani 1 1 d G . . . .
H47N H 0.1859 0.7794 0.2170 0.133 Uiso 1 1 calc R U . . .
C48N C 0.1659(3) 0.8166(2) 0.2021(2) 0.118(8) Uani 1 1 d G . . . .
C49N C 0.1586(2) 0.84261(19) 0.21221(15) 0.094(6) Uani 1 1 d G . . . .
C50N C 0.1441(3) 0.8646(2) 0.19215(16) 0.103(6) Uani 1 1 d G . . . .
H50N H 0.1385 0.8618 0.1710 0.124 Uiso 1 1 calc R U . . .
C51N C 0.1380(3) 0.8894(2) 0.2026(2) 0.107(6) Uani 1 1 d G . . . .
H51N H 0.1285 0.9037 0.1890 0.128 Uiso 1 1 calc R U . . .
C52N C 0.1461(3) 0.89327(18) 0.2343(2) 0.098(6) Uani 1 1 d G . . . .
C53N C 0.1591(3) 0.87247(19) 0.25328(18) 0.087(5) Uani 1 1 d G . . . .
C54N C 0.16623(19) 0.84661(18) 0.24356(15) 0.086(5) Uani 1 1 d G . . . .
N20M N 0.1257(2) 0.95770(14) 0.28103(16) 0.072(3) Uani 1 1 d G . . . .
C55N C 0.1301(2) 0.96520(18) 0.25451(15) 0.091(6) Uani 1 1 d G . . . .
C56N C 0.1289(3) 0.99214(19) 0.24457(14) 0.079(4) Uani 1 1 d G . . . .
H56N H 0.1323 0.9963 0.2253 0.095 Uiso 1 1 calc R U . . .
C57N C 0.1227(3) 1.01238(16) 0.26312(14) 0.084(5) Uani 1 1 d G . . . .
C58N C 0.11823(19) 1.00550(13) 0.29194(12) 0.063(4) Uani 1 1 d G . . . .
C59N C 0.1123(3) 1.02506(13) 0.31311(16) 0.080(4) Uani 1 1 d G . . . .
H59N H 0.1108 1.0436 0.3077 0.096 Uiso 1 1 calc R U . . .
C60N C 0.1087(3) 1.01778(17) 0.34074(15) 0.082(5) Uani 1 1 d G . . . .
H60N H 0.1050 1.0310 0.3545 0.098 Uiso 1 1 calc R U . . .
C61N C 0.1107(3) 0.99006(19) 0.34845(14) 0.081(5) Uani 1 1 d G . . . .
C62N C 0.1156(3) 0.97148(15) 0.32831(14) 0.089(5) Uani 1 1 d G . . . .
C63N C 0.11978(17) 0.97804(13) 0.29969(12) 0.075(4) Uani 1 1 d G . . . .
N22M N 0.0943(3) 0.95088(19) 0.41822(16) 0.092(4) Uani 1 1 d G . . . .
C64N C 0.0948(4) 0.97726(19) 0.42321(19) 0.120(7) Uani 1 1 d DG . . . .
C65N C 0.0880(4) 0.98929(17) 0.4490(2) 0.100(6) Uani 1 1 d G . . . .
H65N H 0.0888 1.0083 0.4513 0.120 Uiso 1 1 calc R U . . .
C66N C 0.0803(4) 0.97303(18) 0.47089(19) 0.132(9) Uani 1 1 d G . . . .
C67N C 0.0799(3) 0.94461(18) 0.46687(14) 0.085(5) Uani 1 1 d G . . . .
C68N C 0.0728(4) 0.9260(2) 0.48850(18) 0.127(8) Uani 1 1 d G . . . .
H68N H 0.0677 0.9327 0.5063 0.152 Uiso 1 1 calc R U . . .
C69N C 0.0732(4) 0.8988(2) 0.4842(2) 0.128(8) Uani 1 1 d G . . . .
H69N H 0.0686 0.8867 0.4988 0.153 Uiso 1 1 calc R U . . .
C70N C 0.0807(4) 0.88896(17) 0.4574(2) 0.095(6) Uani 1 1 d G . . . .
C71N C 0.0866(3) 0.90652(17) 0.43668(18) 0.094(6) Uani 1 1 d G . . . .
C72N C 0.0869(2) 0.93470(17) 0.44027(13) 0.088(5) Uani 1 1 d G . . . .
F1O F 0.1028(3) 0.8219(2) 0.2920(2) 0.099(3) Uani 1 1 d . . . . .
F2O F 0.1481(3) 0.8241(2) 0.3990(2) 0.103(3) Uani 1 1 d . . . . .
F3O F 0.1879(3) 0.9164(2) 0.42573(17) 0.092(3) Uani 1 1 d . . . . .
O4O O 0.0425(3) 0.8757(3) 0.1686(3) 0.114(4) Uani 1 1 d D . . . .
F4O F 0.2140(3) 0.9483(2) 0.33801(19) 0.091(3) Uani 1 1 d . . . . .
N5O N 0.0250(4) 0.9571(4) 0.2799(3) 0.099(4) Uani 1 1 d D . . . .
H5O H 0.0238 0.9434 0.2917 0.118 Uiso 1 1 calc R U . . .
O5O O 0.1372(5) 0.7279(3) 0.3115(3) 0.123(5) Uani 1 1 d D . . . .
F5O F 0.2674(3) 0.8702(2) 0.30138(17) 0.100(3) Uani 1 1 d . . . . .
O6O O 0.1687(5) 0.8225(3) 0.5063(3) 0.125(5) Uani 1 1 d . . . . .
F6O F 0.3234(4) 0.8158(2) 0.38431(19) 0.115(4) Uani 1 1 d . . . . .
N7O N 0.0510(4) 0.8873(3) 0.2187(4) 0.106(5) Uani 1 1 d D . . . .
H7O H 0.0566 0.8791 0.2363 0.128 Uiso 1 1 calc R U . . .
O7O O 0.1874(4) 1.0130(2) 0.4441(2) 0.098(4) Uani 1 1 d D . . . .
F7O F 0.3719(3) 0.8813(2) 0.46204(19) 0.100(3) Uani 1 1 d . . . . .
O8O O 0.2165(4) 0.9784(3) 0.2401(3) 0.095(3) Uani 1 1 d . . . . .
F8O F 0.3975(3) 0.9544(3) 0.4084(2) 0.113(3) Uani 1 1 d . . . . .
N9O N 0.1241(5) 0.7720(3) 0.3102(3) 0.099(5) Uani 1 1 d D . . . .
H9O H 0.1277 0.7864 0.3217 0.119 Uiso 1 1 calc R U . . .
O9O O 0.2882(4) 0.7852(3) 0.2524(4) 0.118(4) Uani 1 1 d . . . . .
O10O O 0.3645(5) 0.7595(3) 0.4750(3) 0.123(5) Uani 1 1 d . . . . .
N11O N 0.1688(4) 0.8299(3) 0.4586(3) 0.092(4) Uani 1 1 d . . . . .
H11V H 0.1706 0.8424 0.4456 0.110 Uiso 1 1 calc R U . . .
O11O O 0.3685(4) 0.9522(3) 0.5350(2) 0.103(4) Uani 1 1 d . . . . .
O12O O 0.4251(4) 1.0295(4) 0.3535(3) 0.123(5) Uani 1 1 d . . . . .
N13O N 0.1928(4) 0.9694(3) 0.4296(3) 0.080(4) Uani 1 1 d . . . . .
H13O H 0.1976 0.9595 0.4152 0.097 Uiso 1 1 calc R U . . .
O13O O 0.4200(4) 0.9900(3) 0.3264(3) 0.124(5) Uani 1 1 d . . . . .
N15O N 0.2249(4) 0.9584(3) 0.2855(3) 0.078(3) Uani 1 1 d . . . . .
H15V H 0.2287 0.9424 0.2941 0.094 Uiso 1 1 calc R U . . .
N17O N 0.2825(4) 0.8206(3) 0.2825(3) 0.083(4) Uani 1 1 d D U . . .
H17O H 0.2858 0.8249 0.3016 0.099 Uiso 1 1 calc R U . . .
N19O N 0.3561(6) 0.7937(3) 0.4409(4) 0.120(6) Uani 1 1 d . . . . .
H19O H 0.3544 0.8114 0.4395 0.144 Uiso 1 1 calc R U . . .
N21O N 0.3717(3) 0.9235(4) 0.4979(3) 0.092(4) Uani 1 1 d D . . . .
H21O H 0.3749 0.9234 0.4796 0.110 Uiso 1 1 calc R U . . .
N23O N 0.4076(4) 0.9911(4) 0.3717(3) 0.100(5) Uani 1 1 d D . . . .
H23O H 0.4041 0.9739 0.3677 0.120 Uiso 1 1 calc R U . . .
C1O C -0.0032(8) 0.7994(4) 0.3475(5) 0.139(8) Uiso 1 1 d D . . . .
O1O O -0.0096(7) 0.7874(4) 0.3698(4) 0.194(8) Uiso 1 1 d D . . . .
N1O N -0.0038(7) 0.8262(3) 0.3462(4) 0.150(7) Uiso 1 1 d D . . . .
H1O H -0.0051 0.8328 0.3282 0.180 Uiso 1 1 calc R U . . .
N2O N 0.0017(6) 0.8719(3) 0.3605(3) 0.136(6) Uiso 1 1 d G . . . .
C2O C -0.0026(6) 0.8451(3) 0.3674(4) 0.160(10) Uiso 1 1 d DG . . . .
C3O C -0.0103(7) 0.8383(3) 0.3944(5) 0.169(10) Uiso 1 1 d G . . . .
H3O H -0.0133 0.8199 0.3991 0.203 Uiso 1 1 calc R U . . .
C4O C -0.0136(7) 0.8584(4) 0.4145(4) 0.184(12) Uiso 1 1 d G . . . .
H4O H -0.0189 0.8537 0.4330 0.220 Uiso 1 1 calc R U . . .
C5O C -0.0093(7) 0.8852(3) 0.4076(4) 0.151(9) Uiso 1 1 d G . . . .
H5O1 H -0.0115 0.8989 0.4214 0.181 Uiso 1 1 calc R U . . .
C6O C -0.0016(6) 0.8920(2) 0.3806(4) 0.204(14) Uiso 1 1 d DG . . . .
C7O C 0.0115(12) 0.9404(3) 0.3813(5) 0.222(16) Uiso 1 1 d D . . . .
O2O O 0.0015(7) 0.9410(4) 0.4052(5) 0.187(8) Uiso 1 1 d D . . . .
N3O N 0.0054(5) 0.9162(3) 0.3680(4) 0.108(4) Uiso 1 1 d D . . . .
H3O1 H 0.0059 0.9156 0.3490 0.129 Uiso 1 1 calc R U . . .
N4O N 0.0119(5) 0.9608(2) 0.3341(3) 0.144(6) Uiso 1 1 d G . . . .
C8O C 0.0070(5) 0.9631(2) 0.3628(3) 0.103(5) Uiso 1 1 d DG . . . .
C9O C 0.0050(6) 0.9885(3) 0.3751(3) 0.152(9) Uiso 1 1 d G . . . .
H9O1 H 0.0017 0.9901 0.3948 0.182 Uiso 1 1 calc R U . . .
C10O C 0.0078(6) 1.0114(2) 0.3587(4) 0.131(7) Uiso 1 1 d G . . . .
H10O H 0.0064 1.0287 0.3671 0.157 Uiso 1 1 calc R U . . .
C11O C 0.0127(5) 1.0091(2) 0.3299(3) 0.144(8) Uiso 1 1 d G . . . .
H11W H 0.0146 1.0248 0.3186 0.173 Uiso 1 1 calc R U . . .
C12O C 0.0147(5) 0.9838(3) 0.3176(3) 0.104(5) Uiso 1 1 d G . . . .
O3O O 0.0241(5) 1.0017(4) 0.2754(4) 0.139(5) Uani 1 1 d D . . . .
C13O C 0.0214(5) 0.9818(4) 0.2907(5) 0.114(7) Uani 1 1 d D . . . .
N6O N 0.0381(3) 0.9235(3) 0.2476(2) 0.098(4) Uani 1 1 d G . . . .
C14O C 0.0306(4) 0.9506(3) 0.2507(2) 0.113(7) Uani 1 1 d G . . . .
C15O C 0.0272(4) 0.9681(2) 0.2266(4) 0.125(7) Uani 1 1 d G . . . .
H15W H 0.0221 0.9866 0.2287 0.151 Uiso 1 1 calc R U . . .
C16O C 0.0313(4) 0.9585(3) 0.1993(3) 0.107(6) Uani 1 1 d G . . . .
H16O H 0.0290 0.9704 0.1828 0.129 Uiso 1 1 calc R U . . .
C17O C 0.0388(4) 0.9314(3) 0.1962(2) 0.100(5) Uani 1 1 d G . . . .
H17N H 0.0416 0.9248 0.1776 0.120 Uiso 1 1 calc R U . . .
C18O C 0.0422(3) 0.9139(2) 0.2203(3) 0.099(5) Uani 1 1 d G . . . .
C19O C 0.0528(8) 0.8711(3) 0.1961(4) 0.143(9) Uani 1 1 d D . . . .
C20O C 0.1350(6) 0.7491(3) 0.3255(4) 0.091(5) Uani 1 1 d D . . . .
C21O C 0.1686(5) 0.8397(4) 0.4860(3) 0.092(5) Uani 1 1 d . . . . .
C22O C 0.1940(5) 0.9974(4) 0.4256(3) 0.088(5) Uani 1 1 d D . . . .
C23O C 0.2243(4) 0.9599(4) 0.2566(3) 0.076(4) Uani 1 1 d . . . . .
C24O C 0.2922(6) 0.7955(4) 0.2763(5) 0.105(6) Uani 1 1 d D U . . .
C25O C 0.3627(7) 0.7835(5) 0.4670(5) 0.111(6) Uani 1 1 d . . . . .
C26O C 0.3729(2) 0.9483(3) 0.5094(4) 0.099(6) Uani 1 1 d D . . . .
C27O C 0.4191(7) 1.0065(6) 0.3515(5) 0.121(8) Uani 1 1 d D . . . .
N8O N 0.0748(3) 0.83677(16) 0.2323(2) 0.096(4) Uani 1 1 d G . . . .
C1P C 0.0620(3) 0.84232(19) 0.2031(2) 0.095(5) Uani 1 1 d DG . . . .
C2P C 0.0591(3) 0.8233(2) 0.17979(18) 0.119(7) Uani 1 1 d G . . . .
H2P H 0.0497 0.8285 0.1592 0.142 Uiso 1 1 calc R U . . .
C3P C 0.0700(3) 0.7970(2) 0.18729(14) 0.093(5) Uani 1 1 d G . . . .
C4P C 0.0834(2) 0.78988(16) 0.21832(15) 0.113(6) Uani 1 1 d G . . . .
C5P C 0.0948(3) 0.76310(16) 0.2285(2) 0.100(6) Uani 1 1 d G . . . .
H5P H 0.0938 0.7493 0.2140 0.120 Uiso 1 1 calc R U . . .
C6P C 0.1069(3) 0.75686(18) 0.2584(2) 0.097(6) Uani 1 1 d G . . . .
H6P H 0.1142 0.7390 0.2648 0.116 Uiso 1 1 calc R U . . .
C7P C 0.1085(3) 0.7776(2) 0.27987(17) 0.107(6) Uani 1 1 d G . . . .
C8P C 0.0984(3) 0.8030(2) 0.27039(14) 0.095(5) Uani 1 1 d G . . . .
C9P C 0.0854(2) 0.81041(16) 0.23977(15) 0.084(5) Uani 1 1 d G . . . .
N10O N 0.1462(3) 0.77531(19) 0.37150(15) 0.093(4) Uani 1 1 d G U . . .
C10P C 0.1459(3) 0.7511(2) 0.35918(18) 0.102(5) Uani 1 1 d G U . . .
C11P C 0.1560(4) 0.72704(18) 0.3758(2) 0.137(8) Uani 1 1 d G U . . .
H11$ H 0.1551 0.7103 0.3657 0.164 Uiso 1 1 calc R U . . .
C12P C 0.1672(4) 0.72820(15) 0.4068(2) 0.154(10) Uani 1 1 d G U . . .
C13P C 0.1677(3) 0.75361(15) 0.42123(17) 0.094(4) Uani 1 1 d G U . . .
C14P C 0.1782(3) 0.7569(2) 0.45337(16) 0.115(6) Uani 1 1 d G U . . .
H14P H 0.1857 0.7416 0.4659 0.138 Uiso 1 1 calc R U . . .
C15P C 0.1777(4) 0.7815(2) 0.46643(16) 0.112(7) Uani 1 1 d G . . . .
H15$ H 0.1846 0.7833 0.4878 0.135 Uiso 1 1 calc R U . . .
C16P C 0.1667(4) 0.80432(19) 0.4475(2) 0.097(6) Uani 1 1 d G U . . .
C17P C 0.1574(3) 0.80137(15) 0.4171(2) 0.091(5) Uani 1 1 d G U . . .
C18P C 0.1571(2) 0.77638(14) 0.40263(15) 0.099(4) Uani 1 1 d G U . . .
N12O N 0.1776(3) 0.88258(16) 0.46934(15) 0.089(4) Uani 1 1 d G . . . .
C19P C 0.1719(3) 0.86725(16) 0.49134(18) 0.102(6) Uani 1 1 d G . . . .
C20P C 0.1673(3) 0.87719(18) 0.51881(17) 0.086(5) Uani 1 1 d G . . . .
H20P H 0.1632 0.8652 0.5337 0.103 Uiso 1 1 calc R U . . .
C21P C 0.1688(3) 0.90458(19) 0.52376(14) 0.105(6) Uani 1 1 d G . . . .
C22P C 0.1744(2) 0.92199(16) 0.50082(12) 0.086(5) Uani 1 1 d G . . . .
C23P C 0.1757(3) 0.95078(17) 0.50357(17) 0.084(5) Uani 1 1 d G . . . .
H23P H 0.1732 0.9588 0.5216 0.101 Uiso 1 1 calc R U . . .
C24P C 0.1805(3) 0.96686(16) 0.4809(2) 0.096(5) Uani 1 1 d G . . . .
H24P H 0.1812 0.9859 0.4830 0.116 Uiso 1 1 calc R U . . .
C25P C 0.1846(3) 0.95465(18) 0.45412(18) 0.080(5) Uani 1 1 d G . . . .
C26P C 0.1840(3) 0.92747(18) 0.45167(14) 0.083(5) Uani 1 1 d G . . . .
C27P C 0.1788(2) 0.91002(16) 0.47429(11) 0.081(5) Uani 1 1 d G . . . .
N14O N 0.2031(2) 0.98517(17) 0.37866(15) 0.072(3) Uani 1 1 d G . . . .
C28P C 0.1977(3) 1.0044(2) 0.39712(14) 0.078(4) Uani 1 1 d DG . . . .
C29P C 0.1981(3) 1.0322(2) 0.39107(18) 0.095(5) Uani 1 1 d G . . . .
H29P H 0.1940 1.0450 0.4052 0.114 Uiso 1 1 calc R U . . .
C30P C 0.2046(3) 1.04053(15) 0.3644(2) 0.107(6) Uani 1 1 d G . . . .
C31P C 0.2102(2) 1.02083(15) 0.34359(14) 0.090(5) Uani 1 1 d G . . . .
C32P C 0.2165(3) 1.02739(19) 0.31504(17) 0.097(6) Uani 1 1 d G . . . .
H32P H 0.2175 1.0458 0.3096 0.117 Uiso 1 1 calc R U . . .
C33P C 0.2211(3) 1.0079(2) 0.29545(15) 0.087(5) Uani 1 1 d G . . . .
H33P H 0.2251 1.0126 0.2766 0.105 Uiso 1 1 calc R U . . .
C34P C 0.2198(3) 0.9806(2) 0.30385(17) 0.095(5) Uani 1 1 d G . . . .
C35P C 0.2146(3) 0.97426(16) 0.33103(17) 0.082(5) Uani 1 1 d G . . . .
C36P C 0.20932(18) 0.99361(15) 0.35186(13) 0.096(5) Uani 1 1 d G . . . .
N16O N 0.2426(3) 0.91256(16) 0.26327(15) 0.092(4) Uani 1 1 d G . . . .
C37P C 0.2311(3) 0.93283(15) 0.2441(2) 0.077(4) Uani 1 1 d G . . . .
C38P C 0.2256(3) 0.93098(16) 0.2126(2) 0.088(5) Uani 1 1 d G . . . .
H38P H 0.2173 0.9462 0.2000 0.106 Uiso 1 1 calc R U . . .
C39P C 0.2325(3) 0.90682(18) 0.20041(14) 0.076(4) Uani 1 1 d G . . . .
C40P C 0.24444(18) 0.88434(15) 0.21987(12) 0.105(7) Uani 1 1 d G . . . .
C41P C 0.2517(3) 0.85824(17) 0.20937(15) 0.094(5) Uani 1 1 d G . . . .
H41P H 0.2490 0.8557 0.1885 0.113 Uiso 1 1 calc R U . . .
C42P C 0.2625(3) 0.83705(15) 0.2286(2) 0.076(4) Uani 1 1 d G . . . .
H42P H 0.2671 0.8199 0.2213 0.091 Uiso 1 1 calc R U . . .
C43P C 0.2669(3) 0.84116(15) 0.25985(19) 0.085(5) Uani 1 1 d G . . . .
C44P C 0.2607(3) 0.86590(16) 0.26994(13) 0.090(5) Uani 1 1 d G . . . .
C45P C 0.24917(19) 0.88832(14) 0.25093(12) 0.080(4) Uani 1 1 d G . . . .
N18O N 0.3137(3) 0.79231(18) 0.3304(2) 0.096(4) Uani 1 1 d G . . . .
C46P C 0.3091(3) 0.7794(2) 0.30445(17) 0.093(5) Uani 1 1 d G . . . .
C47P C 0.3203(3) 0.7525(2) 0.30192(16) 0.106(6) Uani 1 1 d G . . . .
H47P H 0.3162 0.7443 0.2827 0.127 Uiso 1 1 calc R U . . .
C48P C 0.3374(3) 0.73827(18) 0.32778(19) 0.089(5) Uani 1 1 d G . . . .
C49P C 0.3426(2) 0.75104(15) 0.35627(16) 0.106(6) Uani 1 1 d G . . . .
C50P C 0.3594(3) 0.73789(18) 0.38451(19) 0.099(5) Uani 1 1 d G . . . .
H50P H 0.3680 0.7198 0.3845 0.118 Uiso 1 1 calc R U . . .
C51P C 0.3634(3) 0.7506(2) 0.41140(16) 0.101(6) Uani 1 1 d G . . . .
H51P H 0.3744 0.7416 0.4299 0.121 Uiso 1 1 calc R U . . .
C52P C 0.3508(4) 0.7777(2) 0.41121(17) 0.103(6) Uani 1 1 d G . . . .
C53P C 0.3355(3) 0.79033(19) 0.3846(2) 0.121(7) Uani 1 1 d G . . . .
C54P C 0.3304(2) 0.77796(15) 0.35630(17) 0.095(5) Uani 1 1 d G . . . .
N20O N 0.3637(3) 0.8302(2) 0.47873(18) 0.094(4) Uani 1 1 d G . . . .
C55P C 0.3608(4) 0.8053(2) 0.4887(2) 0.107(6) Uani 1 1 d G . . . .
C56P C 0.3589(4) 0.79907(19) 0.5181(3) 0.112(6) Uani 1 1 d G . . . .
H56P H 0.3568 0.7809 0.5239 0.134 Uiso 1 1 calc R U . . .
C57P C 0.3601(4) 0.8197(2) 0.5383(2) 0.138(9) Uani 1 1 d G . . . .
C58P C 0.3627(3) 0.8467(2) 0.52879(15) 0.116(7) Uani 1 1 d G . . . .
C59P C 0.3634(4) 0.8696(2) 0.54792(17) 0.119(7) Uani 1 1 d G . . . .
H59P H 0.3626 0.8669 0.5681 0.143 Uiso 1 1 calc R U . . .
C60P C 0.3653(4) 0.8953(2) 0.5378(2) 0.118(7) Uani 1 1 d G . . . .
H60P H 0.3656 0.9102 0.5507 0.141 Uiso 1 1 calc R U . . .
C61P C 0.3668(3) 0.89915(19) 0.5077(2) 0.082(5) Uani 1 1 d G . . . .
C62P C 0.3668(3) 0.8776(2) 0.48971(17) 0.109(7) Uani 1 1 d G . . . .
C63P C 0.3645(2) 0.85079(19) 0.49899(14) 0.101(6) Uani 1 1 d G . . . .
N22O N 0.3857(3) 0.96443(16) 0.46411(18) 0.087(4) Uani 1 1 d G . . . .
C64P C 0.3796(3) 0.97056(19) 0.49049(18) 0.095(5) Uani 1 1 d DG . . . .
C65P C 0.3784(4) 0.9971(2) 0.50125(17) 0.144(10) Uani 1 1 d G . . . .
H65P H 0.3739 1.0002 0.5203 0.173 Uiso 1 1 calc R U . . .
C66P C 0.3837(4) 1.01834(18) 0.48371(19) 0.099(6) Uani 1 1 d G . . . .
C67P C 0.3899(2) 1.01296(16) 0.45508(15) 0.105(6) Uani 1 1 d G . . . .
C68P C 0.3952(3) 1.03368(19) 0.4349(2) 0.095(5) Uani 1 1 d G . . . .
H68P H 0.3950 1.0520 0.4409 0.115 Uiso 1 1 calc R U . . .
C69P C 0.4004(3) 1.0278(3) 0.4074(2) 0.110(7) Uani 1 1 d G . . . .
H69P H 0.4037 1.0418 0.3943 0.132 Uiso 1 1 calc R U . . .
C70P C 0.4008(4) 1.0004(3) 0.39882(17) 0.109(6) Uani 1 1 d G . . . .
C71P C 0.3966(3) 0.9807(2) 0.41800(17) 0.106(6) Uani 1 1 d G . . . .
C72P C 0.3908(2) 0.98582(17) 0.44649(14) 0.097(6) Uani 1 1 d G . . . .
C1_1 C 0.8995(10) 0.2302(5) 0.8844(5) 0.170(5) Uiso 1 1 d D U . . .
O1_1 O 0.8915(6) 0.2360(4) 0.8532(4) 0.170(5) Uiso 1 1 d D U . . .
C2_1 C 0.8963(9) 0.2545(5) 0.9031(5) 0.170(5) Uiso 1 1 d D U . . .
C3_1 C 0.9317(9) 0.2655(6) 0.8965(7) 0.170(5) Uiso 1 1 d D U . . .
C1_2 C 0.7985(13) 0.3195(4) 0.6022(7) 0.203(14) Uiso 1 1 d D . . . .
H11_2 H 0.8179 0.3214 0.6219 0.244 Uiso 1 1 calc R U . . .
H12_2 H 0.7739 0.3265 0.6045 0.244 Uiso 1 1 calc R U . . .
O1_2 O 0.7943(5) 0.2919(3) 0.5943(3) 0.128(5) Uiso 1 1 d D . . . .
C2_2 C 0.8104(8) 0.3361(4) 0.5789(6) 0.178(11) Uiso 1 1 d D . . . .
H7_2 H 0.8295 0.3277 0.5697 0.214 Uiso 1 1 calc R U . . .
C3_2 C 0.7708(8) 0.3399(6) 0.5583(7) 0.174(11) Uiso 1 1 d D . . . .
H3A_2 H 0.7637 0.3242 0.5458 0.262 Uiso 1 1 d R U . . .
H3B_2 H 0.7528 0.3426 0.5698 0.262 Uiso 1 1 d R U . . .
H3C_2 H 0.7707 0.3554 0.5457 0.262 Uiso 1 1 d R U . . .
C4_2 C 0.8240(11) 0.3598(7) 0.5990(8) 0.232(17) Uiso 1 1 d D . . . .
H4A_2 H 0.8491 0.3562 0.6118 0.348 Uiso 1 1 d R U . . .
H4B_2 H 0.8246 0.3755 0.5870 0.348 Uiso 1 1 d R U . . .
H4C_2 H 0.8068 0.3628 0.6112 0.348 Uiso 1 1 d R U . . .
C1_3 C 0.7855(9) 0.0931(5) 0.4527(6) 0.161(10) Uiso 1 1 d D . . . .
O1_3 O 0.7729(5) 0.0768(3) 0.4733(4) 0.136(5) Uiso 1 1 d D . . . .
C1_4 C 0.7554(9) -0.0851(4) 0.6658(5) 0.154(9) Uiso 1 1 d D . . . .
H17_4 H 0.7769 -0.0810 0.6572 0.185 Uiso 1 1 calc R U . . .
H18_4 H 0.7325 -0.0886 0.6488 0.185 Uiso 1 1 calc R U . . .
O1_4 O 0.7484(4) -0.0625(2) 0.6818(3) 0.101(3) Uiso 1 1 d D . . . .
C2_4 C 0.7648(6) -0.1100(3) 0.6847(4) 0.132(7) Uiso 1 1 d D . . . .
H6_4 H 0.7423 -0.1149 0.6921 0.159 Uiso 1 1 calc R U . . .
C3_4 C 0.7978(8) -0.1023(5) 0.7116(5) 0.154(9) Uiso 1 1 d D . . . .
H3A_4 H 0.8048 -0.1176 0.7246 0.231 Uiso 1 1 d R U . . .
H3B_4 H 0.8194 -0.0967 0.7049 0.231 Uiso 1 1 d R U . . .
H3C_4 H 0.7902 -0.0878 0.7225 0.231 Uiso 1 1 d R U . . .
C4_4 C 0.7755(8) -0.1339(4) 0.6687(5) 0.143(8) Uiso 1 1 d D . . . .
H4A_4 H 0.7807 -0.1491 0.6820 0.215 Uiso 1 1 d R U . . .
H4B_4 H 0.7546 -0.1380 0.6514 0.215 Uiso 1 1 d R U . . .
H4C_4 H 0.7977 -0.1297 0.6622 0.215 Uiso 1 1 d R U . . .
C1_5 C 0.7343(7) 0.0955(3) 0.8748(4) 0.123(7) Uiso 1 1 d D . . . .
H15_5 H 0.7597 0.0897 0.8732 0.148 Uiso 1 1 calc R U . . .
H16_5 H 0.7177 0.0794 0.8727 0.148 Uiso 1 1 calc R U . . .
O1_5 O 0.7179(4) 0.1142(2) 0.8512(3) 0.106(4) Uiso 1 1 d D . . . .
C2_5 C 0.7385(6) 0.1083(4) 0.9052(3) 0.146(8) Uiso 1 1 d D . . . .
H5_5 H 0.7142 0.1164 0.9073 0.175 Uiso 1 1 calc R U . . .
C3_5 C 0.7532(8) 0.0855(4) 0.9273(6) 0.156(9) Uiso 1 1 d D . . . .
H3A_5 H 0.7571 0.0918 0.9476 0.234 Uiso 1 1 d R U . . .
H3B_5 H 0.7350 0.0711 0.9234 0.234 Uiso 1 1 d R U . . .
H3C_5 H 0.7770 0.0792 0.9246 0.234 Uiso 1 1 d R U . . .
C4_5 C 0.7697(8) 0.1288(4) 0.9066(7) 0.162(10) Uiso 1 1 d D . . . .
H4A_5 H 0.7748 0.1382 0.9254 0.243 Uiso 1 1 d R U . . .
H4B_5 H 0.7926 0.1198 0.9052 0.243 Uiso 1 1 d R U . . .
H4C_5 H 0.7616 0.1413 0.8902 0.243 Uiso 1 1 d R U . . .
O1_6 O 0.6120(5) 0.2970(3) 0.6816(3) 0.131(5) Uiso 1 1 d D . . . .
C1_6 C 0.6190(7) 0.3120(6) 0.7081(5) 0.160(10) Uiso 1 1 d D . . . .
H13_6 H 0.6134 0.3006 0.7240 0.193 Uiso 1 1 calc R U . . .
H14_6 H 0.6011 0.3274 0.7047 0.193 Uiso 1 1 calc R U . . .
C2_6 C 0.6590(7) 0.3226(4) 0.7196(5) 0.155(9) Uiso 1 1 d D . . . .
H4_6 H 0.6773 0.3072 0.7243 0.186 Uiso 1 1 calc R U . . .
C3_6 C 0.6637(14) 0.3398(7) 0.7479(6) 0.238(18) Uiso 1 1 d D . . . .
H3A_6 H 0.6896 0.3461 0.7546 0.357 Uiso 1 1 d R U . . .
H3B_6 H 0.6467 0.3549 0.7436 0.357 Uiso 1 1 d R U . . .
H3C_6 H 0.6581 0.3290 0.7635 0.357 Uiso 1 1 d R U . . .
C4_6 C 0.6677(9) 0.3401(5) 0.6949(5) 0.160(9) Uiso 1 1 d D . . . .
H4A_6 H 0.6933 0.3469 0.7021 0.239 Uiso 1 1 d R U . . .
H4B_6 H 0.6656 0.3294 0.6772 0.239 Uiso 1 1 d R U . . .
H4C_6 H 0.6500 0.3548 0.6902 0.239 Uiso 1 1 d R U . . .
O1_7 O 0.5995(7) 0.1837(4) 0.4480(4) 0.182(5) Uiso 1 1 d D U . . .
C1_7 C 0.6031(11) 0.2099(4) 0.4366(6) 0.182(5) Uiso 1 1 d D U . . .
H9_7 H 0.6277 0.2178 0.4482 0.218 Uiso 1 1 calc R U . . .
H10_7 H 0.5823 0.2214 0.4396 0.218 Uiso 1 1 calc R U . . .
C2_7 C 0.6016(9) 0.2097(5) 0.4037(6) 0.182(5) Uiso 1 1 d D U . . .
H3_7 H 0.5777 0.1998 0.3932 0.218 Uiso 1 1 calc R U . . .
C3_7 C 0.6003(10) 0.2361(5) 0.3871(7) 0.182(5) Uiso 1 1 d D U . . .
H3A_7 H 0.5991 0.2328 0.3663 0.273 Uiso 1 1 d R U . . .
H3B_7 H 0.5780 0.2459 0.3882 0.273 Uiso 1 1 d R U . . .
H3C_7 H 0.6228 0.2464 0.3964 0.273 Uiso 1 1 d R U . . .
C4_7 C 0.6345(9) 0.1924(5) 0.4001(8) 0.182(5) Uiso 1 1 d D U . . .
H4A_7 H 0.6343 0.1918 0.3793 0.273 Uiso 1 1 d R U . . .
H4B_7 H 0.6581 0.2002 0.4117 0.273 Uiso 1 1 d R U . . .
H4C_7 H 0.6321 0.1745 0.4072 0.273 Uiso 1 1 d R U . . .
C1_8 C 0.5793(6) -0.0460(3) 0.5115(4) 0.099(5) Uiso 1 1 d D . . . .
H8_8 H 0.6028 -0.0361 0.5111 0.119 Uiso 1 1 calc R U . . .
H1B_8 H 0.5594 -0.0418 0.4926 0.119 Uiso 1 1 calc R U . . .
O1_8 O 0.5668(5) -0.0370(3) 0.5365(3) 0.135(5) Uiso 1 1 d D . . . .
C2_8 C 0.5874(10) -0.0757(4) 0.5130(6) 0.228(17) Uiso 1 1 d D . . . .
H1_8 H 0.6000 -0.0802 0.4968 0.273 Uiso 1 1 calc R U . . .
C3_8 C 0.6113(8) -0.0879(5) 0.5426(6) 0.145(8) Uiso 1 1 d D . . . .
H3A_8 H 0.6144 -0.1068 0.5398 0.218 Uiso 1 1 d R U . . .
H3B_8 H 0.6359 -0.0794 0.5489 0.218 Uiso 1 1 d R U . . .
H3C_8 H 0.5980 -0.0852 0.5577 0.218 Uiso 1 1 d R U . . .
C4_8 C 0.5478(10) -0.0882(10) 0.5045(10) 0.29(3) Uiso 1 1 d D . . . .
H4A_8 H 0.5494 -0.1075 0.5048 0.438 Uiso 1 1 d R U . . .
H4B_8 H 0.5343 -0.0824 0.5186 0.438 Uiso 1 1 d R U . . .
H4C_8 H 0.5343 -0.0823 0.4846 0.438 Uiso 1 1 d R U . . .
O1_9 O 0.5282(4) 0.2841(3) 0.6963(4) 0.152(6) Uiso 1 1 d D . . . .
C2_9 C 0.4973(7) 0.3247(4) 0.7065(5) 0.129(7) Uiso 1 1 d D . . . .
C1_9 C 0.5093(6) 0.3081(4) 0.6832(4) 0.119(6) Uiso 1 1 d D . . . .
O1_10 O 0.6215(4) 0.0761(2) 0.8295(3) 0.108(4) Uiso 1 1 d D . . . .
C1_10 C 0.6134(9) 0.0893(4) 0.8543(5) 0.153(9) Uiso 1 1 d D . . . .
C2_10 C 0.6091(7) 0.0689(4) 0.8778(4) 0.117(6) Uiso 1 1 d D . . . .
C3_10 C 0.5924(9) 0.0832(6) 0.9004(6) 0.165(10) Uiso 1 1 d D . . . .
O1_11 O 0.6475(6) -0.0630(3) 0.6299(4) 0.148(3) Uiso 1 1 d D U . . .
C1_11 C 0.6435(9) -0.0846(4) 0.6492(5) 0.148(3) Uiso 1 1 d D U . . .
H1Q_11 H 0.6231 -0.0803 0.6588 0.178 Uiso 1 1 calc R U . . .
H1R_11 H 0.6677 -0.0868 0.6653 0.178 Uiso 1 1 calc R U . . .
C2_11 C 0.6340(7) -0.1105(3) 0.6320(5) 0.148(3) Uiso 1 1 d D U . . .
H1H_11 H 0.6133 -0.1075 0.6129 0.178 Uiso 1 1 calc R U . . .
C3_11 C 0.6218(7) -0.1315(5) 0.6508(6) 0.148(3) Uiso 1 1 d D U . . .
H3A_11 H 0.6375 -0.1471 0.6516 0.222 Uiso 1 1 d R U . . .
H3B_11 H 0.5955 -0.1362 0.6419 0.222 Uiso 1 1 d R U . . .
H3C_11 H 0.6248 -0.1248 0.6709 0.222 Uiso 1 1 d R U . . .
C4_11 C 0.6711(7) -0.1175(5) 0.6251(6) 0.148(3) Uiso 1 1 d D U . . .
H4A_11 H 0.6684 -0.1341 0.6140 0.222 Uiso 1 1 d R U . . .
H4B_11 H 0.6776 -0.1033 0.6133 0.222 Uiso 1 1 d R U . . .
H4C_11 H 0.6909 -0.1193 0.6437 0.222 Uiso 1 1 d R U . . .
O1_12 O 0.6786(6) 0.1041(4) 0.4504(4) 0.158(6) Uiso 1 1 d D . . . .
C1_12 C 0.6734(10) 0.0829(5) 0.4293(6) 0.175(11) Uiso 1 1 d D . . . .
C2_12 C 0.661(3) 0.0933(11) 0.3973(5) 0.36(4) Uiso 1 1 d D . . . .
O1_13 O 0.6962(8) 0.3012(5) 0.6038(6) 0.206(6) Uiso 1 1 d D U . . .
C1_13 C 0.6808(12) 0.3121(6) 0.5747(6) 0.206(6) Uiso 1 1 d D U . . .
H1O_13 H 0.6606 0.3000 0.5629 0.247 Uiso 1 1 calc R U . . .
H1P_13 H 0.7012 0.3130 0.5642 0.247 Uiso 1 1 calc R U . . .
C2_13 C 0.6644(9) 0.3398(6) 0.5754(7) 0.206(6) Uiso 1 1 d D U . . .
H1F_13 H 0.6870 0.3508 0.5861 0.247 Uiso 1 1 calc R U . . .
C3_13 C 0.6499(11) 0.3536(7) 0.5449(6) 0.206(6) Uiso 1 1 d D U . . .
H3A_13 H 0.6680 0.3513 0.5334 0.309 Uiso 1 1 d R U . . .
H3B_13 H 0.6260 0.3455 0.5344 0.309 Uiso 1 1 d R U . . .
H3C_13 H 0.6462 0.3725 0.5478 0.309 Uiso 1 1 d R U . . .
C4_13 C 0.6368(11) 0.3435(7) 0.5941(7) 0.206(6) Uiso 1 1 d D U . . .
H4A_13 H 0.6281 0.3618 0.5930 0.309 Uiso 1 1 d R U . . .
H4B_13 H 0.6154 0.3317 0.5866 0.309 Uiso 1 1 d R U . . .
H4C_13 H 0.6495 0.3390 0.6147 0.309 Uiso 1 1 d R U . . .
O1_14 O 0.7914(4) 0.1990(3) 0.8496(3) 0.117(4) Uiso 1 1 d D . . . .
C1_14 C 0.7918(8) 0.2263(3) 0.8598(5) 0.139(8) Uiso 1 1 d D . . . .
H1L_14 H 0.7717 0.2367 0.8454 0.166 Uiso 1 1 calc R U . . .
H1N_14 H 0.8168 0.2346 0.8609 0.166 Uiso 1 1 calc R U . . .
C2_14 C 0.7847(7) 0.2269(4) 0.8908(4) 0.137(8) Uiso 1 1 d D . . . .
H1D_14 H 0.8104 0.2229 0.9049 0.164 Uiso 1 1 calc R U . . .
C3_14 C 0.7773(16) 0.2555(4) 0.8975(13) 0.30(3) Uiso 1 1 d D . . . .
H3A_14 H 0.7955 0.2667 0.8917 0.449 Uiso 1 1 d R U . . .
H3B_14 H 0.7519 0.2601 0.8858 0.449 Uiso 1 1 d R U . . .
H3C_14 H 0.7794 0.2581 0.9185 0.449 Uiso 1 1 d R U . . .
C4_14 C 0.7585(8) 0.2073(5) 0.9001(7) 0.164(10) Uiso 1 1 d D . . . .
H4A_14 H 0.7648 0.1892 0.8962 0.246 Uiso 1 1 d R U . . .
H4B_14 H 0.7603 0.2093 0.9212 0.246 Uiso 1 1 d R U . . .
H4C_14 H 0.7328 0.2112 0.8884 0.246 Uiso 1 1 d R U . . .
O1_15 O 0.8273(7) -0.0298(4) 0.7795(5) 0.183(5) Uiso 1 1 d D U . . .
C1_15 C 0.8379(11) -0.0314(5) 0.8116(5) 0.183(5) Uiso 1 1 d D U . . .
H1J_15 H 0.8160 -0.0259 0.8192 0.220 Uiso 1 1 calc R U . . .
H1K_15 H 0.8594 -0.0190 0.8202 0.220 Uiso 1 1 calc R U . . .
C2_15 C 0.8496(9) -0.0598(5) 0.8219(5) 0.183(5) Uiso 1 1 d D U . . .
H19_15 H 0.8749 -0.0635 0.8181 0.220 Uiso 1 1 calc R U . . .
C3_15 C 0.8533(10) -0.0646(6) 0.8549(5) 0.183(5) Uiso 1 1 d D U . . .
H3A_15 H 0.8610 -0.0828 0.8606 0.275 Uiso 1 1 d R U . . .
H3B_15 H 0.8714 -0.0523 0.8672 0.275 Uiso 1 1 d R U . . .
H3C_15 H 0.8285 -0.0614 0.8577 0.275 Uiso 1 1 d R U . . .
C4_15 C 0.8202(9) -0.0789(6) 0.8025(6) 0.183(5) Uiso 1 1 d D U . . .
H4A_15 H 0.8274 -0.0971 0.8085 0.275 Uiso 1 1 d R U . . .
H4B_15 H 0.7952 -0.0754 0.8047 0.275 Uiso 1 1 d R U . . .
H4C_15 H 0.8200 -0.0764 0.7818 0.275 Uiso 1 1 d R U . . .
O1_16 O 0.8601(5) 0.0107(4) 0.5294(5) 0.180(5) Uiso 1 1 d D U . . .
C1_16 C 0.8643(11) -0.0172(4) 0.5260(6) 0.180(5) Uiso 1 1 d D U . . .
C2_16 C 0.8570(11) -0.0257(5) 0.4934(6) 0.180(5) Uiso 1 1 d D U . . .
C3_16 C 0.8513(11) -0.0558(5) 0.4894(8) 0.180(5) Uiso 1 1 d D U . . .
O1_17 O 0.4527(4) 0.7661(3) 0.6944(3) 0.121(4) Uiso 1 1 d D . . . .
C1_17 C 0.4268(6) 0.7870(4) 0.6818(4) 0.113(6) Uiso 1 1 d D . . . .
H37_17 H 0.4044 0.7794 0.6667 0.135 Uiso 1 1 calc R U . . .
H38_17 H 0.4394 0.8001 0.6714 0.135 Uiso 1 1 calc R U . . .
C2_17 C 0.4134(7) 0.8014(4) 0.7059(5) 0.142(8) Uiso 1 1 d D . . . .
H2G_17 H 0.4358 0.8124 0.7171 0.170 Uiso 1 1 calc R U . . .
C3_17 C 0.3822(8) 0.8216(5) 0.6928(7) 0.176(11) Uiso 1 1 d D . . . .
H3A_17 H 0.3888 0.8315 0.6770 0.264 Uiso 1 1 d R U . . .
H3B_17 H 0.3583 0.8126 0.6847 0.264 Uiso 1 1 d R U . . .
H3C_17 H 0.3801 0.8338 0.7084 0.264 Uiso 1 1 d R U . . .
C4_17 C 0.4037(16) 0.7842(10) 0.7296(11) 0.33(3) Uiso 1 1 d D . . . .
H4A_17 H 0.3953 0.7961 0.7429 0.500 Uiso 1 1 d R U . . .
H4B_17 H 0.3838 0.7715 0.7211 0.500 Uiso 1 1 d R U . . .
H4C_17 H 0.4262 0.7748 0.7408 0.500 Uiso 1 1 d R U . . .
O1_18 O 0.5747(4) 0.5614(3) 0.8201(3) 0.113(4) Uiso 1 1 d D . . . .
C1_18 C 0.5643(6) 0.5729(3) 0.8451(3) 0.097(5) Uiso 1 1 d D . . . .
H35_18 H 0.5386 0.5812 0.8380 0.117 Uiso 1 1 calc R U . . .
H36_18 H 0.5827 0.5874 0.8541 0.117 Uiso 1 1 calc R U . . .
C2_18 C 0.5640(8) 0.5523(4) 0.8688(4) 0.140(8) Uiso 1 1 d D . . . .
H2I_18 H 0.5912 0.5462 0.8752 0.168 Uiso 1 1 calc R U . . .
C3_18 C 0.5425(13) 0.5266(6) 0.8619(9) 0.235(18) Uiso 1 1 d D . . . .
H3A_18 H 0.5457 0.5161 0.8799 0.353 Uiso 1 1 d R U . . .
H3B_18 H 0.5159 0.5303 0.8532 0.353 Uiso 1 1 d R U . . .
H3C_18 H 0.5523 0.5167 0.8477 0.353 Uiso 1 1 d R U . . .
C4_18 C 0.5596(12) 0.5664(6) 0.8966(7) 0.201(14) Uiso 1 1 d D . . . .
H4A_18 H 0.5740 0.5829 0.9000 0.301 Uiso 1 1 d R U . . .
H4B_18 H 0.5331 0.5704 0.8941 0.301 Uiso 1 1 d R U . . .
H4C_18 H 0.5687 0.5546 0.9135 0.301 Uiso 1 1 d R U . . .
O1_19 O 0.5964(4) 0.4294(3) 0.6115(3) 0.114(4) Uiso 1 1 d D . . . .
C1_19 C 0.5964(6) 0.4083(4) 0.6320(5) 0.143(8) Uiso 1 1 d D . . . .
H33_19 H 0.6058 0.4152 0.6529 0.171 Uiso 1 1 calc R U . . .
H34_19 H 0.6140 0.3940 0.6293 0.171 Uiso 1 1 calc R U . . .
C2_19 C 0.5570(6) 0.3968(4) 0.6274(5) 0.139(8) Uiso 1 1 d D . . . .
H2K_19 H 0.5417 0.4113 0.6337 0.167 Uiso 1 1 calc R U . . .
C3_19 C 0.5520(12) 0.3720(6) 0.6455(6) 0.214(15) Uiso 1 1 d D . . . .
H3A_19 H 0.5255 0.3670 0.6404 0.321 Uiso 1 1 d R U . . .
H3B_19 H 0.5667 0.3575 0.6406 0.321 Uiso 1 1 d R U . . .
H3C_19 H 0.5608 0.3758 0.6667 0.321 Uiso 1 1 d R U . . .
C4_19 C 0.5372(11) 0.3916(6) 0.5941(5) 0.192(12) Uiso 1 1 d D . . . .
H4A_19 H 0.5122 0.3843 0.5920 0.288 Uiso 1 1 d R U . . .
H4B_19 H 0.5350 0.4084 0.5834 0.288 Uiso 1 1 d R U . . .
H4C_19 H 0.5519 0.3792 0.5858 0.288 Uiso 1 1 d R U . . .
O1_20 O 0.6260(4) 0.6031(2) 0.4401(2) 0.104(4) Uiso 1 1 d D . . . .
C1_20 C 0.6235(6) 0.5830(3) 0.4179(3) 0.106(6) Uiso 1 1 d D . . . .
H31_20 H 0.6015 0.5711 0.4173 0.127 Uiso 1 1 calc R U . . .
H32_20 H 0.6470 0.5718 0.4234 0.127 Uiso 1 1 calc R U . . .
C2_20 C 0.6188(6) 0.5953(4) 0.3872(3) 0.124(7) Uiso 1 1 d D . . . .
H2M_20 H 0.6411 0.6073 0.3877 0.149 Uiso 1 1 calc R U . . .
C3_20 C 0.5822(7) 0.6116(5) 0.3799(7) 0.173(11) Uiso 1 1 d D . . . .
H3A_20 H 0.5784 0.6197 0.3604 0.259 Uiso 1 1 d R U . . .
H3B_20 H 0.5610 0.6001 0.3797 0.259 Uiso 1 1 d R U . . .
H3C_20 H 0.5842 0.6254 0.3948 0.259 Uiso 1 1 d R U . . .
C4_20 C 0.6164(7) 0.5732(4) 0.3642(5) 0.125(7) Uiso 1 1 d D . . . .
H4A_20 H 0.6131 0.5810 0.3446 0.187 Uiso 1 1 d R U . . .
H4B_20 H 0.6394 0.5627 0.3695 0.187 Uiso 1 1 d R U . . .
H4C_20 H 0.5949 0.5618 0.3638 0.187 Uiso 1 1 d R U . . .
O1_21 O 0.6134(5) 0.7914(3) 0.5992(3) 0.127(4) Uiso 1 1 d D . . . .
C1_21 C 0.5959(9) 0.8024(5) 0.5702(4) 0.163(10) Uiso 1 1 d D . . . .
H2Z_21 H 0.5753 0.7902 0.5591 0.195 Uiso 1 1 calc R U . . .
H30_21 H 0.6151 0.8037 0.5586 0.195 Uiso 1 1 calc R U . . .
C2_21 C 0.5794(7) 0.8297(4) 0.5720(5) 0.159(9) Uiso 1 1 d D . . . .
H2O_21 H 0.5998 0.8417 0.5844 0.190 Uiso 1 1 calc R U . . .
C3_21 C 0.5664(11) 0.8403(8) 0.5402(5) 0.213(15) Uiso 1 1 d D . . . .
H3A_21 H 0.5554 0.8578 0.5408 0.319 Uiso 1 1 d R U . . .
H3B_21 H 0.5879 0.8418 0.5320 0.319 Uiso 1 1 d R U . . .
H3C_21 H 0.5475 0.8286 0.5278 0.319 Uiso 1 1 d R U . . .
C4_21 C 0.5474(7) 0.8276(5) 0.5868(5) 0.141(8) Uiso 1 1 d D . . . .
H4A_21 H 0.5368 0.8452 0.5878 0.212 Uiso 1 1 d R U . . .
H4B_21 H 0.5279 0.8159 0.5751 0.212 Uiso 1 1 d R U . . .
H4C_21 H 0.5571 0.8205 0.6068 0.212 Uiso 1 1 d R U . . .
O1_22 O 0.7378(4) 0.6873(2) 0.8399(3) 0.107(4) Uiso 1 1 d D . . . .
C1_22 C 0.7302(8) 0.7110(4) 0.8541(4) 0.132(8) Uiso 1 1 d D . . . .
H2X_22 H 0.7030 0.7159 0.8457 0.159 Uiso 1 1 calc R U . . .
H2Y_22 H 0.7459 0.7258 0.8495 0.159 Uiso 1 1 calc R U . . .
C2_22 C 0.7387(8) 0.7080(5) 0.8878(4) 0.158(10) Uiso 1 1 d D . . . .
H2Q_22 H 0.7654 0.7010 0.8950 0.189 Uiso 1 1 calc R U . . .
C3_22 C 0.7393(14) 0.7359(5) 0.9006(10) 0.243(19) Uiso 1 1 d D . . . .
H3A_22 H 0.7558 0.7473 0.8929 0.365 Uiso 1 1 d R U . . .
H3B_22 H 0.7138 0.7429 0.8947 0.365 Uiso 1 1 d R U . . .
H3C_22 H 0.7483 0.7353 0.9222 0.365 Uiso 1 1 d R U . . .
C4_22 C 0.7142(10) 0.6887(5) 0.8990(8) 0.179(11) Uiso 1 1 d D . . . .
H4A_22 H 0.7156 0.6713 0.8903 0.268 Uiso 1 1 d R U . . .
H4B_22 H 0.7227 0.6873 0.9206 0.268 Uiso 1 1 d R U . . .
H4C_22 H 0.6882 0.6950 0.8931 0.268 Uiso 1 1 d R U . . .
O1_23 O 0.7683(4) 0.4614(2) 0.7538(3) 0.110(4) Uiso 1 1 d D . . . .
C1_23 C 0.7670(8) 0.4540(3) 0.7834(4) 0.135(8) Uiso 1 1 d D . . . .
H2V_23 H 0.7463 0.4641 0.7887 0.162 Uiso 1 1 calc R U . . .
H2W_23 H 0.7915 0.4589 0.7981 0.162 Uiso 1 1 calc R U . . .
C2_23 C 0.7602(6) 0.4240(3) 0.7852(4) 0.114(6) Uiso 1 1 d D . . . .
H2R_23 H 0.7824 0.4157 0.7797 0.136 Uiso 1 1 calc R U . . .
C3_23 C 0.7634(10) 0.4133(6) 0.8164(4) 0.193(13) Uiso 1 1 d D . . . .
H3A_23 H 0.7857 0.4208 0.8302 0.290 Uiso 1 1 d R U . . .
H3B_23 H 0.7411 0.4182 0.8226 0.290 Uiso 1 1 d R U . . .
H3C_23 H 0.7657 0.3940 0.8163 0.290 Uiso 1 1 d R U . . .
C4_23 C 0.7257(7) 0.4127(5) 0.7622(5) 0.155(9) Uiso 1 1 d D . . . .
H4A_23 H 0.7242 0.4199 0.7426 0.232 Uiso 1 1 d R U . . .
H4B_23 H 0.7276 0.3934 0.7616 0.232 Uiso 1 1 d R U . . .
H4C_23 H 0.7031 0.4176 0.7679 0.232 Uiso 1 1 d R U . . .
O1_24 O 0.8175(5) 0.5175(3) 0.5146(4) 0.136(5) Uiso 1 1 d D . . . .
C1_24 C 0.8155(7) 0.4903(3) 0.5065(4) 0.119(6) Uiso 1 1 d D . . . .
H2T_24 H 0.7904 0.4828 0.5071 0.143 Uiso 1 1 calc R U . . .
H2U_24 H 0.8358 0.4801 0.5212 0.143 Uiso 1 1 calc R U . . .
C2_24 C 0.8204(9) 0.4867(4) 0.4751(5) 0.164(10) Uiso 1 1 d D . . . .
H2S_24 H 0.8440 0.4961 0.4734 0.197 Uiso 1 1 calc R U . . .
C3_24 C 0.8252(11) 0.4566(5) 0.4739(8) 0.192(13) Uiso 1 1 d D . . . .
H3A_24 H 0.8473 0.4515 0.4898 0.288 Uiso 1 1 d R U . . .
H3B_24 H 0.8032 0.4473 0.4764 0.288 Uiso 1 1 d R U . . .
H3C_24 H 0.8291 0.4520 0.4548 0.288 Uiso 1 1 d R U . . .
C4_24 C 0.7861(16) 0.4967(9) 0.4512(14) 0.36(4) Uiso 1 1 d D . . . .
H4A_24 H 0.7833 0.5158 0.4529 0.547 Uiso 1 1 d R U . . .
H4B_24 H 0.7895 0.4925 0.4318 0.547 Uiso 1 1 d R U . . .
H4C_24 H 0.7635 0.4878 0.4534 0.547 Uiso 1 1 d R U . . .
O1_25 O 0.8297(5) 0.7238(3) 0.8443(3) 0.126(4) Uiso 1 1 d D . . . .
C1_25 C 0.8424(8) 0.7154(4) 0.8747(4) 0.137(8) Uiso 1 1 d D . . . .
H2C_25 H 0.8674 0.7063 0.8783 0.165 Uiso 1 1 calc R U . . .
H2E_25 H 0.8239 0.7024 0.8789 0.165 Uiso 1 1 calc R U . . .
C2_25 C 0.8461(7) 0.7391(4) 0.8959(4) 0.149(9) Uiso 1 1 d D . . . .
H1S_25 H 0.8202 0.7476 0.8899 0.178 Uiso 1 1 calc R U . . .
C3_25 C 0.8536(10) 0.7349(6) 0.9292(5) 0.195(13) Uiso 1 1 d D . . . .
H3A_25 H 0.8365 0.7214 0.9327 0.292 Uiso 1 1 d R U . . .
H3B_25 H 0.8796 0.7291 0.9377 0.292 Uiso 1 1 d R U . . .
H3C_25 H 0.8495 0.7515 0.9386 0.292 Uiso 1 1 d R U . . .
C4_25 C 0.8714(8) 0.7599(5) 0.8877(5) 0.146(8) Uiso 1 1 d D . . . .
H4A_25 H 0.8653 0.7616 0.8661 0.220 Uiso 1 1 d R U . . .
H4B_25 H 0.8676 0.7769 0.8963 0.220 Uiso 1 1 d R U . . .
H4C_25 H 0.8977 0.7546 0.8954 0.220 Uiso 1 1 d R U . . .
O1_26 O 0.7155(4) 0.7933(3) 0.5883(3) 0.117(4) Uiso 1 1 d D . . . .
C1_26 C 0.7215(10) 0.8195(4) 0.6008(5) 0.168(10) Uiso 1 1 d D . . . .
H29_26 H 0.7454 0.8198 0.6175 0.201 Uiso 1 1 calc R U . . .
H2A_26 H 0.7001 0.8243 0.6092 0.201 Uiso 1 1 calc R U . . .
C2_26 C 0.7242(6) 0.8398(3) 0.5769(4) 0.133(7) Uiso 1 1 d D . . . .
H1T_26 H 0.7221 0.8576 0.5865 0.160 Uiso 1 1 calc R U . . .
C3_26 C 0.7584(7) 0.8432(8) 0.5646(8) 0.218(15) Uiso 1 1 d D . . . .
H3A_26 H 0.7812 0.8445 0.5810 0.327 Uiso 1 1 d R U . . .
H3B_26 H 0.7601 0.8278 0.5525 0.327 Uiso 1 1 d R U . . .
H3C_26 H 0.7556 0.8592 0.5525 0.327 Uiso 1 1 d R U . . .
C4_26 C 0.6874(6) 0.8378(6) 0.5517(6) 0.156(9) Uiso 1 1 d D . . . .
H4A_26 H 0.6662 0.8360 0.5603 0.234 Uiso 1 1 d R U . . .
H4B_26 H 0.6840 0.8538 0.5395 0.234 Uiso 1 1 d R U . . .
H4C_26 H 0.6885 0.8224 0.5395 0.234 Uiso 1 1 d R U . . .
O1_27 O 0.7287(3) 0.5826(2) 0.4642(3) 0.108(4) Uiso 1 1 d D . . . .
C1_27 C 0.7416(7) 0.5969(4) 0.4420(4) 0.116(6) Uiso 1 1 d D . . . .
C2_27 C 0.7490(15) 0.5778(6) 0.4185(7) 0.25(2) Uiso 1 1 d D . . . .
C3_27 C 0.7484(10) 0.5941(6) 0.3904(6) 0.167(10) Uiso 1 1 d D . . . .
O1_28 O 0.6948(4) 0.4340(2) 0.6592(3) 0.101(3) Uiso 1 1 d D . . . .
C1_28 C 0.7101(7) 0.4123(4) 0.6457(4) 0.130(7) Uiso 1 1 d D . . . .
H27_28 H 0.7339 0.4183 0.6412 0.156 Uiso 1 1 calc R U . . .
H28_28 H 0.6915 0.4073 0.6264 0.156 Uiso 1 1 calc R U . . .
C2_28 C 0.7185(7) 0.3882(3) 0.6657(5) 0.169(10) Uiso 1 1 d D . . . .
H1U_28 H 0.6950 0.3838 0.6722 0.202 Uiso 1 1 calc R U . . .
C3_28 C 0.7487(9) 0.3982(5) 0.6929(6) 0.166(10) Uiso 1 1 d D . . . .
H3A_28 H 0.7560 0.3840 0.7074 0.249 Uiso 1 1 d R U . . .
H3B_28 H 0.7706 0.4041 0.6868 0.249 Uiso 1 1 d R U . . .
H3C_28 H 0.7388 0.4130 0.7019 0.249 Uiso 1 1 d R U . . .
C4_28 C 0.7310(9) 0.3630(5) 0.6527(6) 0.176(11) Uiso 1 1 d D . . . .
H4A_28 H 0.7354 0.3488 0.6673 0.264 Uiso 1 1 d R U . . .
H4B_28 H 0.7116 0.3577 0.6350 0.264 Uiso 1 1 d R U . . .
H4C_28 H 0.7543 0.3668 0.6475 0.264 Uiso 1 1 d R U . . .
O1_29 O 0.6672(4) 0.5970(2) 0.8402(3) 0.108(4) Uiso 1 1 d D . . . .
C1_29 C 0.6796(6) 0.5764(3) 0.8617(3) 0.106(6) Uiso 1 1 d D . . . .
H25_29 H 0.7031 0.5680 0.8590 0.127 Uiso 1 1 calc R U . . .
H26_29 H 0.6597 0.5623 0.8587 0.127 Uiso 1 1 calc R U . . .
C2_29 C 0.6875(8) 0.5879(4) 0.8937(3) 0.136(8) Uiso 1 1 d D . . . .
H2_29 H 0.6595 0.5887 0.8920 0.163 Uiso 1 1 calc R U . . .
C3_29 C 0.6931(8) 0.5651(4) 0.9167(5) 0.139(8) Uiso 1 1 d D . . . .
H3A_29 H 0.6908 0.5482 0.9062 0.208 Uiso 1 1 d R U . . .
H3B_29 H 0.7180 0.5664 0.9306 0.208 Uiso 1 1 d R U . . .
H3C_29 H 0.6740 0.5662 0.9275 0.208 Uiso 1 1 d R U . . .
C4_29 C 0.694(2) 0.6148(4) 0.9092(9) 0.35(3) Uiso 1 1 d D . . . .
H4A_29 H 0.6904 0.6291 0.8947 0.519 Uiso 1 1 d R U . . .
H4B_29 H 0.6749 0.6160 0.9200 0.519 Uiso 1 1 d R U . . .
H4C_29 H 0.7189 0.6162 0.9232 0.519 Uiso 1 1 d R U . . .
O1_30 O 0.5514(7) 0.7871(4) 0.6840(5) 0.183(4) Uiso 1 1 d D U . . .
C1_30 C 0.5637(10) 0.8031(5) 0.7100(5) 0.183(4) Uiso 1 1 d D U . . .
H23_30 H 0.5920 0.8023 0.7174 0.220 Uiso 1 1 calc R U . . .
H24_30 H 0.5532 0.7956 0.7260 0.220 Uiso 1 1 calc R U . . .
C2_30 C 0.5515(8) 0.8321(4) 0.7046(6) 0.183(4) Uiso 1 1 d D U . . .
H1W_30 H 0.5236 0.8346 0.6945 0.220 Uiso 1 1 calc R U . . .
C3_30 C 0.5769(10) 0.8376(6) 0.6844(6) 0.183(4) Uiso 1 1 d D U . . .
H3A_30 H 0.5657 0.8512 0.6698 0.275 Uiso 1 1 d R U . . .
H3B_30 H 0.5799 0.8213 0.6743 0.275 Uiso 1 1 d R U . . .
H3C_30 H 0.6015 0.8437 0.6964 0.275 Uiso 1 1 d R U . . .
C4_30 C 0.5655(10) 0.8467(6) 0.7346(5) 0.183(4) Uiso 1 1 d D U . . .
H4A_30 H 0.5485 0.8431 0.7468 0.275 Uiso 1 1 d R U . . .
H4B_30 H 0.5907 0.8403 0.7447 0.275 Uiso 1 1 d R U . . .
H4C_30 H 0.5664 0.8658 0.7313 0.275 Uiso 1 1 d R U . . .
O1_31 O 0.5381(4) 0.6833(2) 0.4452(3) 0.118(4) Uiso 1 1 d D . . . .
C1_31 C 0.5448(6) 0.7097(3) 0.4361(4) 0.102(5) Uiso 1 1 d D . . . .
H21_31 H 0.5671 0.7176 0.4511 0.122 Uiso 1 1 calc R U . . .
H22_31 H 0.5223 0.7211 0.4355 0.122 Uiso 1 1 calc R U . . .
C2_31 C 0.5522(7) 0.7095(4) 0.4054(4) 0.144(8) Uiso 1 1 d D . . . .
H1X_31 H 0.5311 0.7003 0.3900 0.173 Uiso 1 1 calc R U . . .
C3_31 C 0.5550(9) 0.7390(4) 0.3977(7) 0.167(10) Uiso 1 1 d D . . . .
H3A_31 H 0.5305 0.7473 0.3951 0.251 Uiso 1 1 d R U . . .
H3B_31 H 0.5737 0.7480 0.4135 0.251 Uiso 1 1 d R U . . .
H3C_31 H 0.5624 0.7404 0.3792 0.251 Uiso 1 1 d R U . . .
C4_31 C 0.5896(7) 0.6949(5) 0.4096(7) 0.157(9) Uiso 1 1 d D . . . .
H4A_31 H 0.5959 0.6940 0.3907 0.235 Uiso 1 1 d R U . . .
H4B_31 H 0.6093 0.7045 0.4240 0.235 Uiso 1 1 d R U . . .
H4C_31 H 0.5876 0.6770 0.4168 0.235 Uiso 1 1 d R U . . .
O1_32 O 0.5168(5) 0.4545(3) 0.5225(3) 0.127(5) Uiso 1 1 d D . . . .
C1_32 C 0.5282(6) 0.4485(3) 0.4955(4) 0.108(6) Uiso 1 1 d D . . . .
H1Z_32 H 0.5505 0.4597 0.4950 0.129 Uiso 1 1 calc R U . . .
H20_32 H 0.5070 0.4529 0.4775 0.129 Uiso 1 1 calc R U . . .
C2_32 C 0.5384(6) 0.4192(3) 0.4950(4) 0.130(7) Uiso 1 1 d D . . . .
H1Y_32 H 0.5435 0.4147 0.4753 0.156 Uiso 1 1 calc R U . . .
C3_32 C 0.5749(6) 0.4157(5) 0.5206(6) 0.156(9) Uiso 1 1 d D . . . .
H3A_32 H 0.5830 0.3973 0.5215 0.234 Uiso 1 1 d R U . . .
H3B_32 H 0.5945 0.4270 0.5167 0.234 Uiso 1 1 d R U . . .
H3C_32 H 0.5704 0.4208 0.5394 0.234 Uiso 1 1 d R U . . .
C4_32 C 0.5074(6) 0.4011(5) 0.4999(6) 0.152(9) Uiso 1 1 d D . . . .
H4A_32 H 0.5152 0.3827 0.4996 0.229 Uiso 1 1 d R U . . .
H4B_32 H 0.5029 0.4050 0.5190 0.229 Uiso 1 1 d R U . . .
H4C_32 H 0.4843 0.4040 0.4841 0.229 Uiso 1 1 d R U . . .
O1_33 O 0.3734(4) 0.2166(2) 0.3156(3) 0.110(4) Uiso 1 1 d D . . . .
C1_33 C 0.3940(9) 0.1932(5) 0.3279(5) 0.172(11) Uiso 1 1 d D . . . .
H48_33 H 0.3797 0.1833 0.3399 0.206 Uiso 1 1 calc R U . . .
H49_33 H 0.4190 0.1985 0.3416 0.206 Uiso 1 1 calc R U . . .
C2_33 C 0.4007(6) 0.1749(3) 0.3037(5) 0.159(10) Uiso 1 1 d D . . . .
H3Z_33 H 0.4159 0.1847 0.2919 0.191 Uiso 1 1 calc R U . . .
C3_33 C 0.4232(6) 0.1511(4) 0.3192(5) 0.141(8) Uiso 1 1 d D . . . .
H3A_33 H 0.4281 0.1390 0.3044 0.212 Uiso 1 1 d R U . . .
H3B_33 H 0.4471 0.1571 0.3324 0.212 Uiso 1 1 d R U . . .
H3C_33 H 0.4088 0.1419 0.3308 0.212 Uiso 1 1 d R U . . .
C4_33 C 0.3628(6) 0.1663(5) 0.2827(5) 0.143(8) Uiso 1 1 d D . . . .
H4A_33 H 0.3491 0.1820 0.2731 0.214 Uiso 1 1 d R U . . .
H4B_33 H 0.3672 0.1544 0.2676 0.214 Uiso 1 1 d R U . . .
H4C_33 H 0.3479 0.1573 0.2940 0.214 Uiso 1 1 d R U . . .
O1_34 O 0.2704(6) 0.4210(4) 0.1798(4) 0.159(4) Uiso 1 1 d D U . . .
C1_34 C 0.2841(9) 0.4094(4) 0.1566(5) 0.159(4) Uiso 1 1 d D U . . .
H46_34 H 0.2653 0.3963 0.1450 0.190 Uiso 1 1 calc R U . . .
H47_34 H 0.3084 0.3998 0.1655 0.190 Uiso 1 1 calc R U . . .
C2_34 C 0.2905(7) 0.4318(4) 0.1354(4) 0.159(4) Uiso 1 1 d D U . . .
H2_34 H 0.3079 0.4465 0.1459 0.190 Uiso 1 1 calc R U . . .
C3_34 C 0.3035(8) 0.4180(5) 0.1107(5) 0.159(4) Uiso 1 1 d D U . . .
H3A_34 H 0.3303 0.4124 0.1186 0.238 Uiso 1 1 calc R U . . .
H3B_34 H 0.2876 0.4021 0.1037 0.238 Uiso 1 1 calc R U . . .
H3C_34 H 0.3012 0.4304 0.0938 0.238 Uiso 1 1 calc R U . . .
C4_34 C 0.2487(7) 0.4406(5) 0.1232(6) 0.159(4) Uiso 1 1 d D U . . .
H4A_34 H 0.2404 0.4495 0.1393 0.238 Uiso 1 1 calc R U . . .
H4B_34 H 0.2463 0.4530 0.1064 0.238 Uiso 1 1 calc R U . . .
H4C_34 H 0.2327 0.4247 0.1163 0.238 Uiso 1 1 calc R U . . .
O1_35 O 0.2432(6) 0.5650(3) 0.3822(4) 0.155(4) Uiso 1 1 d D U . . .
C1_35 C 0.2528(9) 0.5867(4) 0.3655(5) 0.155(4) Uiso 1 1 d D U . . .
C2_35 C 0.2616(9) 0.6121(3) 0.3841(6) 0.155(4) Uiso 1 1 d D U . . .
C3_35 C 0.2505(9) 0.6370(5) 0.3652(6) 0.155(4) Uiso 1 1 d D U . . .
O1_36 O 0.2216(5) 0.3943(4) 0.5612(4) 0.156(4) Uiso 1 1 d D U . . .
C1_36 C 0.2334(9) 0.4150(4) 0.5833(5) 0.156(4) Uiso 1 1 d D U . . .
H44_36 H 0.2167 0.4309 0.5773 0.188 Uiso 1 1 calc R U . . .
H45_36 H 0.2600 0.4204 0.5845 0.188 Uiso 1 1 calc R U . . .
C2_36 C 0.2311(7) 0.4050(5) 0.6141(4) 0.156(4) Uiso 1 1 d D U . . .
H3X_36 H 0.2082 0.3934 0.6128 0.188 Uiso 1 1 calc R U . . .
C3_36 C 0.2679(7) 0.3890(5) 0.6204(6) 0.156(4) Uiso 1 1 d D U . . .
H3A_36 H 0.2649 0.3746 0.6060 0.235 Uiso 1 1 d R U . . .
H3B_36 H 0.2885 0.4005 0.6188 0.235 Uiso 1 1 d R U . . .
H3C_36 H 0.2737 0.3816 0.6404 0.235 Uiso 1 1 d R U . . .
C4_36 C 0.2349(8) 0.4276(4) 0.6366(6) 0.156(4) Uiso 1 1 d D U . . .
H4A_36 H 0.2114 0.4376 0.6323 0.235 Uiso 1 1 d R U . . .
H4B_36 H 0.2404 0.4204 0.6567 0.235 Uiso 1 1 d R U . . .
H4C_36 H 0.2553 0.4393 0.6351 0.235 Uiso 1 1 d R U . . .
O1_37 O 0.2079(4) 0.2001(3) 0.4104(3) 0.102(3) Uiso 1 1 d D . . . .
C1_37 C 0.2247(8) 0.1880(5) 0.4393(4) 0.141(8) Uiso 1 1 d D . . . .
O1_38 O 0.1046(4) 0.2989(2) 0.1638(3) 0.106(4) Uiso 1 1 d D . . . .
C1_38 C 0.1136(7) 0.2743(3) 0.1521(4) 0.130(7) Uiso 1 1 d D . . . .
H42_38 H 0.1019 0.2593 0.1605 0.156 Uiso 1 1 calc R U . . .
H43_38 H 0.1416 0.2717 0.1582 0.156 Uiso 1 1 calc R U . . .
C2_38 C 0.0989(8) 0.2740(4) 0.1178(4) 0.152(9) Uiso 1 1 d D . . . .
H3W_38 H 0.0717 0.2800 0.1107 0.182 Uiso 1 1 calc R U . . .
C3_38 C 0.1257(12) 0.2945(5) 0.1109(11) 0.243(19) Uiso 1 1 d D . . . .
H3A_38 H 0.1215 0.3116 0.1191 0.365 Uiso 1 1 d R U . . .
H3B_38 H 0.1518 0.2891 0.1195 0.365 Uiso 1 1 d R U . . .
H3C_38 H 0.1207 0.2960 0.0894 0.365 Uiso 1 1 d R U . . .
C4_38 C 0.1041(8) 0.2464(4) 0.1061(6) 0.134(7) Uiso 1 1 d D . . . .
H4A_38 H 0.0866 0.2341 0.1114 0.201 Uiso 1 1 d R U . . .
H4B_38 H 0.0988 0.2473 0.0846 0.201 Uiso 1 1 d R U . . .
H4C_38 H 0.1298 0.2404 0.1147 0.201 Uiso 1 1 d R U . . .
O1_39 O 0.0679(4) 0.5283(3) 0.2325(3) 0.110(4) Uiso 1 1 d D . . . .
C1_39 C 0.0738(10) 0.5361(5) 0.2045(5) 0.168(10) Uiso 1 1 d D . . . .
C2_39 C 0.083(2) 0.5654(7) 0.2034(11) 0.30(3) Uiso 1 1 d D . . . .
C3_39 C 0.082(3) 0.5915(9) 0.1866(16) 0.35(4) Uiso 1 1 d D . . . .
O1_40 O 0.0434(6) 0.4929(3) 0.4825(4) 0.157(6) Uiso 1 1 d D . . . .
C1_40 C 0.0499(7) 0.5206(3) 0.4874(4) 0.128(7) Uiso 1 1 d D . . . .
H40_40 H 0.0294 0.5308 0.4732 0.153 Uiso 1 1 calc R U . . .
H41_40 H 0.0745 0.5254 0.4835 0.153 Uiso 1 1 calc R U . . .
C2_40 C 0.0511(8) 0.5283(5) 0.5195(5) 0.186(12) Uiso 1 1 d D . . . .
H3V_40 H 0.0318 0.5155 0.5235 0.223 Uiso 1 1 calc R U . . .
C3_40 C 0.0418(16) 0.5533(9) 0.5343(12) 0.35(3) Uiso 1 1 d D . . . .
H3A_40 H 0.0180 0.5606 0.5223 0.519 Uiso 1 1 d R U . . .
H3B_40 H 0.0403 0.5503 0.5545 0.519 Uiso 1 1 d R U . . .
H3C_40 H 0.0621 0.5657 0.5346 0.519 Uiso 1 1 d R U . . .
C4_40 C 0.0878(9) 0.5151(7) 0.5371(6) 0.211(15) Uiso 1 1 d D . . . .
H4A_40 H 0.0913 0.4985 0.5275 0.317 Uiso 1 1 d R U . . .
H4B_40 H 0.1087 0.5270 0.5374 0.317 Uiso 1 1 d R U . . .
H4C_40 H 0.0869 0.5116 0.5573 0.317 Uiso 1 1 d R U . . .
O1_41 O 0.0116(5) 0.2682(3) 0.1577(3) 0.151(3) Uiso 1 1 d D U . . .
C1_41 C -0.0091(8) 0.2708(4) 0.1268(4) 0.151(3) Uiso 1 1 d D U . . .
H3T_41 H 0.0047 0.2834 0.1168 0.182 Uiso 1 1 calc R U . . .
H3U_41 H -0.0346 0.2786 0.1254 0.182 Uiso 1 1 calc R U . . .
C2_41 C -0.0139(7) 0.2440(4) 0.1107(4) 0.151(3) Uiso 1 1 d D U . . .
H2_41 H 0.0120 0.2355 0.1164 0.182 Uiso 1 1 calc R U . . .
C3_41 C -0.0397(8) 0.2245(5) 0.1203(5) 0.151(3) Uiso 1 1 d D U . . .
H3A_41 H -0.0412 0.2080 0.1093 0.227 Uiso 1 1 d R U . . .
H3B_41 H -0.0301 0.2210 0.1416 0.227 Uiso 1 1 d R U . . .
H3C_41 H -0.0647 0.2324 0.1163 0.227 Uiso 1 1 d R U . . .
C4_41 C -0.0243(8) 0.2471(5) 0.0767(4) 0.151(3) Uiso 1 1 d D U . . .
H4A_41 H -0.0068 0.2595 0.0716 0.227 Uiso 1 1 d R U . . .
H4B_41 H -0.0227 0.2300 0.0675 0.227 Uiso 1 1 d R U . . .
H4C_41 H -0.0499 0.2540 0.0695 0.227 Uiso 1 1 d R U . . .
O1_42 O 0.1081(5) 0.2061(3) 0.4184(4) 0.204(9) Uiso 1 1 d D . . . .
C1_42 C 0.0963(11) 0.1805(4) 0.4062(5) 0.188(12) Uiso 1 1 d D . . . .
C2_42 C 0.1043(10) 0.1587(3) 0.4299(6) 0.162(10) Uiso 1 1 d D . . . .
O1_43 O 0.1265(9) 0.4185(6) 0.5392(6) 0.223(7) Uiso 1 1 d D U . . .
C1_43 C 0.1186(14) 0.4046(5) 0.5639(8) 0.223(7) Uiso 1 1 d D U . . .
H3L_43 H 0.1424 0.3964 0.5766 0.268 Uiso 1 1 calc R U . . .
H3N_43 H 0.1000 0.3900 0.5562 0.268 Uiso 1 1 calc R U . . .
C2_43 C 0.1025(10) 0.4239(6) 0.5830(7) 0.223(7) Uiso 1 1 d D U . . .
H3F_43 H 0.0936 0.4130 0.5980 0.268 Uiso 1 1 calc R U . . .
C3_43 C 0.0743(9) 0.4468(7) 0.5725(9) 0.223(7) Uiso 1 1 d D U . . .
H3A_43 H 0.0494 0.4397 0.5627 0.335 Uiso 1 1 d R U . . .
H3B_43 H 0.0729 0.4577 0.5893 0.335 Uiso 1 1 d R U . . .
H3C_43 H 0.0831 0.4575 0.5584 0.335 Uiso 1 1 d R U . . .
C4_43 C 0.1418(9) 0.4348(8) 0.5985(9) 0.223(7) Uiso 1 1 d D U . . .
H4A_43 H 0.1588 0.4200 0.6053 0.335 Uiso 1 1 d R U . . .
H4B_43 H 0.1509 0.4455 0.5846 0.335 Uiso 1 1 d R U . . .
H4C_43 H 0.1407 0.4457 0.6155 0.335 Uiso 1 1 d R U . . .
O1_44 O 0.1506(5) 0.5626(3) 0.3346(4) 0.130(5) Uiso 1 1 d D . . . .
C1_44 C 0.1338(6) 0.5829(3) 0.3481(4) 0.102(5) Uiso 1 1 d D . . . .
H3P_44 H 0.1519 0.5882 0.3675 0.123 Uiso 1 1 calc R U . . .
H3Q_44 H 0.1105 0.5756 0.3525 0.123 Uiso 1 1 calc R U . . .
C2_44 C 0.1231(12) 0.6075(5) 0.3286(7) 0.214(15) Uiso 1 1 d D . . . .
H3D_44 H 0.1494 0.6128 0.3279 0.256 Uiso 1 1 calc R U . . .
C3_44 C 0.1134(17) 0.6326(8) 0.3435(10) 0.30(3) Uiso 1 1 d D . . . .
H3A_44 H 0.1069 0.6470 0.3290 0.452 Uiso 1 1 d R U . . .
H3B_44 H 0.0919 0.6287 0.3510 0.452 Uiso 1 1 d R U . . .
H3C_44 H 0.1347 0.6380 0.3599 0.452 Uiso 1 1 d R U . . .
C4_44 C 0.1041(16) 0.6077(9) 0.2950(8) 0.27(2) Uiso 1 1 d D . . . .
H4A_44 H 0.1002 0.6259 0.2879 0.406 Uiso 1 1 d R U . . .
H4B_44 H 0.1198 0.5984 0.2845 0.406 Uiso 1 1 d R U . . .
H4C_44 H 0.0798 0.5987 0.2913 0.406 Uiso 1 1 d R U . . .
O1_45 O 0.1761(4) 0.3899(2) 0.1623(3) 0.110(4) Uiso 1 1 d D . . . .
C1_45 C 0.1658(6) 0.4115(3) 0.1413(3) 0.111(6) Uiso 1 1 d D . . . .
H3R_45 H 0.1868 0.4249 0.1453 0.133 Uiso 1 1 calc R U . . .
H3S_45 H 0.1426 0.4205 0.1439 0.133 Uiso 1 1 calc R U . . .
C2_45 C 0.1582(6) 0.4011(3) 0.1091(3) 0.109(6) Uiso 1 1 d D . . . .
H2B_45 H 0.1839 0.3944 0.1086 0.130 Uiso 1 1 calc R U . . .
C3_45 C 0.1326(10) 0.3778(5) 0.0964(7) 0.199(13) Uiso 1 1 d D . . . .
H3A_45 H 0.1377 0.3636 0.1111 0.298 Uiso 1 1 d R U . . .
H3B_45 H 0.1063 0.3832 0.0922 0.298 Uiso 1 1 d R U . . .
H3C_45 H 0.1376 0.3715 0.0782 0.298 Uiso 1 1 d R U . . .
C4_45 C 0.1522(9) 0.4247(4) 0.0878(6) 0.162(10) Uiso 1 1 d D . . . .
H4A_45 H 0.1690 0.4392 0.0965 0.243 Uiso 1 1 d R U . . .
H4B_45 H 0.1575 0.4190 0.0694 0.243 Uiso 1 1 d R U . . .
H4C_45 H 0.1262 0.4306 0.0835 0.243 Uiso 1 1 d R U . . .
O1_46 O 0.2718(5) 0.2019(3) 0.3280(4) 0.146(5) Uiso 1 1 d D . . . .
C1_46 C 0.2709(11) 0.1896(7) 0.3000(6) 0.199(14) Uiso 1 1 d D . . . .
C2_46 C 0.2310(15) 0.1830(16) 0.2817(11) 0.39(4) Uiso 1 1 d D . . . .
O1_47 O 0.3077(5) 0.3129(3) 0.5653(3) 0.125(4) Uiso 1 1 d D . . . .
C1_47 C 0.3053(8) 0.2864(4) 0.5752(6) 0.133(7) Uiso 1 1 d D . . . .
O1_48 O 0.3281(4) 0.5394(2) 0.4731(3) 0.106(4) Uiso 1 1 d D . . . .
C1_48 C 0.3164(10) 0.5505(4) 0.4977(6) 0.165(10) Uiso 1 1 d D . . . .
H3H_48 H 0.3343 0.5445 0.5170 0.198 Uiso 1 1 calc R U . . .
H3J_48 H 0.2906 0.5436 0.4971 0.198 Uiso 1 1 calc R U . . .
C2_48 C 0.3154(6) 0.5806(3) 0.4968(4) 0.107(6) Uiso 1 1 d D . . . .
H39_48 H 0.3391 0.5884 0.4932 0.129 Uiso 1 1 calc R U . . .
C3_48 C 0.3109(9) 0.5884(5) 0.5277(4) 0.156(9) Uiso 1 1 d D . . . .
H3A_48 H 0.3098 0.6077 0.5294 0.233 Uiso 1 1 d R U . . .
H3B_48 H 0.2874 0.5808 0.5296 0.233 Uiso 1 1 d R U . . .
H3C_48 H 0.3319 0.5816 0.5434 0.233 Uiso 1 1 d R U . . .
C4_48 C 0.2799(10) 0.5884(9) 0.4723(6) 0.26(2) Uiso 1 1 d D . . . .
H4A_48 H 0.2779 0.6076 0.4706 0.388 Uiso 1 1 d R U . . .
H4B_48 H 0.2818 0.5810 0.4535 0.388 Uiso 1 1 d R U . . .
H4C_48 H 0.2577 0.5812 0.4769 0.388 Uiso 1 1 d R U . . .
O1_49 O 0.4392(4) 0.7325(3) 0.3160(3) 0.117(4) Uiso 1 1 d D . . . .
C1_49 C 0.4561(9) 0.7074(4) 0.3268(5) 0.162(10) Uiso 1 1 d D . . . .
C2_49 C 0.4639(10) 0.6908(4) 0.3015(7) 0.172(11) Uiso 1 1 d D . . . .
C3_49 C 0.4662(13) 0.6621(5) 0.3127(9) 0.201(14) Uiso 1 1 d D . . . .
O1_50 O 0.3218(3) 0.9376(2) 0.1922(2) 0.091(3) Uiso 1 1 d D . . . .
C1_50 C 0.3266(6) 0.9251(3) 0.1657(3) 0.098(5) Uiso 1 1 d D . . . .
H58_50 H 0.3067 0.9112 0.1585 0.118 Uiso 1 1 calc R U . . .
H59_50 H 0.3519 0.9163 0.1702 0.118 Uiso 1 1 calc R U . . .
C2_50 C 0.3237(5) 0.9461(3) 0.1414(3) 0.103(5) Uiso 1 1 d D . . . .
H57_50 H 0.2966 0.9525 0.1346 0.124 Uiso 1 1 calc R U . . .
C3_50 C 0.3341(6) 0.9345(4) 0.1145(4) 0.111(6) Uiso 1 1 d D . . . .
H3A_50 H 0.3174 0.9197 0.1066 0.167 Uiso 1 1 d R U . . .
H3B_50 H 0.3315 0.9480 0.0991 0.167 Uiso 1 1 d R U . . .
H3C_50 H 0.3601 0.9283 0.1207 0.167 Uiso 1 1 d R U . . .
C4_50 C 0.3485(8) 0.9696(4) 0.1550(5) 0.155(9) Uiso 1 1 d D . . . .
H4A_50 H 0.3408 0.9765 0.1719 0.232 Uiso 1 1 d R U . . .
H4B_50 H 0.3746 0.9637 0.1617 0.232 Uiso 1 1 d R U . . .
H4C_50 H 0.3460 0.9834 0.1401 0.232 Uiso 1 1 d R U . . .
O1_51 O 0.3028(6) 1.0727(3) 0.4009(5) 0.170(4) Uiso 1 1 d D U . . .
C1_51 C 0.3110(9) 1.0962(5) 0.3863(5) 0.170(4) Uiso 1 1 d D U . . .
H1A_51 H 0.2867 1.1056 0.3768 0.204 Uiso 1 1 calc R U . . .
H1B_51 H 0.3224 1.0908 0.3700 0.204 Uiso 1 1 calc R U . . .
C2_51 C 0.3379(6) 1.1153(4) 0.4074(5) 0.170(4) Uiso 1 1 d D U . . .
H2_51 H 0.3218 1.1224 0.4202 0.204 Uiso 1 1 calc R U . . .
C3_51 C 0.3769(7) 1.1125(6) 0.4299(6) 0.170(4) Uiso 1 1 d D U . . .
H3A_51 H 0.3770 1.0978 0.4434 0.254 Uiso 1 1 d R U . . .
H3B_51 H 0.3956 1.1092 0.4190 0.254 Uiso 1 1 d R U . . .
H3C_51 H 0.3832 1.1289 0.4413 0.254 Uiso 1 1 d R U . . .
C4_51 C 0.3376(8) 1.1384(5) 0.3860(5) 0.170(4) Uiso 1 1 d D U . . .
H4A_51 H 0.3540 1.1526 0.3962 0.254 Uiso 1 1 d R U . . .
H4B_51 H 0.3462 1.1322 0.3692 0.254 Uiso 1 1 d R U . . .
H4C_51 H 0.3119 1.1450 0.3788 0.254 Uiso 1 1 d R U . . .
O1_52 O 0.2664(4) 0.8967(3) 0.5708(3) 0.128(5) Uiso 1 1 d D . . . .
C1_52 C 0.2748(8) 0.9170(4) 0.5932(4) 0.129(7) Uiso 1 1 d D . . . .
C2_52 C 0.2749(8) 0.9062(5) 0.6238(4) 0.143(8) Uiso 1 1 d D . . . .
C3_52 C 0.3033(9) 0.8845(5) 0.6355(7) 0.166(10) Uiso 1 1 d D . . . .
O1_53 O 0.2817(5) 0.7093(3) 0.4159(4) 0.149(4) Uiso 1 1 d D U . . .
C1_53 C 0.3042(8) 0.6979(4) 0.4431(4) 0.149(4) Uiso 1 1 d D U . . .
H5S_53 H 0.2895 0.6985 0.4583 0.179 Uiso 1 1 calc R U . . .
H5T_53 H 0.3274 0.7091 0.4508 0.179 Uiso 1 1 calc R U . . .
C2_53 C 0.3162(7) 0.6695(4) 0.4400(5) 0.149(4) Uiso 1 1 d D U . . .
H55_53 H 0.2926 0.6586 0.4313 0.179 Uiso 1 1 calc R U . . .
C3_53 C 0.3401(8) 0.6690(5) 0.4181(5) 0.149(4) Uiso 1 1 d D U . . .
H3A_53 H 0.3480 0.6509 0.4157 0.223 Uiso 1 1 d R U . . .
H3B_53 H 0.3254 0.6759 0.3990 0.223 Uiso 1 1 d R U . . .
H3C_53 H 0.3622 0.6801 0.4258 0.223 Uiso 1 1 d R U . . .
C4_53 C 0.3366(8) 0.6575(5) 0.4702(4) 0.149(4) Uiso 1 1 d D U . . .
H4A_53 H 0.3200 0.6581 0.4832 0.223 Uiso 1 1 d R U . . .
H4B_53 H 0.3436 0.6392 0.4678 0.223 Uiso 1 1 d R U . . .
H4C_53 H 0.3592 0.6679 0.4789 0.223 Uiso 1 1 d R U . . .
O1_54 O 0.1586(4) 0.8155(2) 0.1703(3) 0.108(4) Uiso 1 1 d D . . . .
C1_54 C 0.1651(8) 0.7893(3) 0.1602(4) 0.129(7) Uiso 1 1 d D . . . .
H5U_54 H 0.1478 0.7763 0.1660 0.155 Uiso 1 1 calc R U . . .
H5V_54 H 0.1918 0.7838 0.1699 0.155 Uiso 1 1 calc R U . . .
C2_54 C 0.1578(7) 0.7895(4) 0.1261(4) 0.133(8) Uiso 1 1 d D . . . .
H54_54 H 0.1309 0.7953 0.1164 0.160 Uiso 1 1 calc R U . . .
C3_54 C 0.1852(8) 0.8108(4) 0.1213(7) 0.163(10) Uiso 1 1 d D . . . .
H3A_54 H 0.1799 0.8275 0.1299 0.244 Uiso 1 1 d R U . . .
H3B_54 H 0.2111 0.8055 0.1308 0.244 Uiso 1 1 d R U . . .
H3C_54 H 0.1818 0.8131 0.1000 0.244 Uiso 1 1 d R U . . .
C4_54 C 0.1651(8) 0.7627(3) 0.1130(6) 0.144(8) Uiso 1 1 d D . . . .
H4A_54 H 0.1475 0.7495 0.1166 0.216 Uiso 1 1 d R U . . .
H4B_54 H 0.1615 0.7646 0.0917 0.216 Uiso 1 1 d R U . . .
H4C_54 H 0.1908 0.7570 0.1225 0.216 Uiso 1 1 d R U . . .
O1_55 O 0.1235(4) 1.0374(3) 0.2565(3) 0.098(3) Uiso 1 1 d D . . . .
C1_55 C 0.1321(8) 1.0443(5) 0.2294(5) 0.143(8) Uiso 1 1 d D . . . .
O1_56 O 0.0787(6) 0.9809(3) 0.4984(4) 0.151(4) Uiso 1 1 d D U . . .
C1_56 C 0.0799(9) 1.0093(4) 0.5031(5) 0.151(4) Uiso 1 1 d D U . . .
H5W_56 H 0.0567 1.0175 0.4896 0.181 Uiso 1 1 calc R U . . .
H5X_56 H 0.1024 1.0168 0.4978 0.181 Uiso 1 1 calc R U . . .
C2_56 C 0.0821(8) 1.0163(4) 0.5354(5) 0.151(4) Uiso 1 1 d D U . . .
H53_56 H 0.1063 1.0076 0.5474 0.181 Uiso 1 1 calc R U . . .
C3_56 C 0.0515(7) 1.0037(4) 0.5471(6) 0.151(4) Uiso 1 1 d D U . . .
H3A_56 H 0.0486 0.9851 0.5410 0.226 Uiso 1 1 d R U . . .
H3B_56 H 0.0591 1.0047 0.5688 0.226 Uiso 1 1 d R U . . .
H3C_56 H 0.0276 1.0129 0.5394 0.226 Uiso 1 1 d R U . . .
C4_56 C 0.0877(8) 1.0458(4) 0.5435(6) 0.151(4) Uiso 1 1 d D U . . .
H4A_56 H 0.1071 1.0529 0.5351 0.226 Uiso 1 1 d R U . . .
H4B_56 H 0.0644 1.0556 0.5357 0.226 Uiso 1 1 d R U . . .
H4C_56 H 0.0958 1.0474 0.5650 0.226 Uiso 1 1 d R U . . .
O1_57 O 0.0673(4) 0.7778(3) 0.1670(3) 0.121(4) Uiso 1 1 d D . . . .
C1_57 C 0.0505(8) 0.7800(4) 0.1355(4) 0.138(8) Uiso 1 1 d D . . . .
H51_57 H 0.0666 0.7919 0.1268 0.166 Uiso 1 1 calc R U . . .
H52_57 H 0.0250 0.7885 0.1319 0.166 Uiso 1 1 calc R U . . .
C2_57 C 0.0462(6) 0.7533(4) 0.1196(4) 0.121(6) Uiso 1 1 d D . . . .
H2OB_57 H 0.0708 0.7430 0.1245 0.146 Uiso 1 1 calc R U . . .
C3_57 C 0.0343(11) 0.7625(7) 0.0871(5) 0.216(15) Uiso 1 1 d D . . . .
H3A_57 H 0.0305 0.7468 0.0745 0.324 Uiso 1 1 d R U . . .
H3B_57 H 0.0110 0.7727 0.0828 0.324 Uiso 1 1 d R U . . .
H3C_57 H 0.0542 0.7734 0.0830 0.324 Uiso 1 1 d R U . . .
C4_57 C 0.0150(9) 0.7377(7) 0.1279(7) 0.206(14) Uiso 1 1 d D . . . .
H4A_57 H 0.0119 0.7207 0.1176 0.309 Uiso 1 1 d R U . . .
H4B_57 H 0.0220 0.7347 0.1493 0.309 Uiso 1 1 d R U . . .
H4C_57 H -0.0086 0.7476 0.1220 0.309 Uiso 1 1 d R U . . .
O1_58 O 0.1744(5) 0.7076(3) 0.4258(4) 0.136(5) Uiso 1 1 d D . . . .
C1_58 C 0.1789(7) 0.6821(3) 0.4129(4) 0.120(7) Uiso 1 1 d D . . . .
H4Z_58 H 0.1986 0.6835 0.4019 0.144 Uiso 1 1 calc R U . . .
H50_58 H 0.1545 0.6769 0.3982 0.144 Uiso 1 1 calc R U . . .
C2_58 C 0.1904(9) 0.6606(4) 0.4370(7) 0.182(12) Uiso 1 1 d D . . . .
H4D_58 H 0.2122 0.6678 0.4534 0.218 Uiso 1 1 calc R U . . .
C3_58 C 0.1546(10) 0.6617(7) 0.4479(9) 0.212(15) Uiso 1 1 d D . . . .
H3A_58 H 0.1490 0.6800 0.4518 0.318 Uiso 1 1 d R U . . .
H3B_58 H 0.1336 0.6543 0.4327 0.318 Uiso 1 1 d R U . . .
H3C_58 H 0.1586 0.6514 0.4661 0.318 Uiso 1 1 d R U . . .
C4_58 C 0.1997(15) 0.6320(6) 0.4307(14) 0.31(3) Uiso 1 1 d D . . . .
H4A_58 H 0.2060 0.6219 0.4491 0.463 Uiso 1 1 d R U . . .
H4B_58 H 0.1782 0.6239 0.4165 0.463 Uiso 1 1 d R U . . .
H4C_58 H 0.2212 0.6321 0.4224 0.463 Uiso 1 1 d R U . . .
O1_59 O 0.1608(6) 0.9184(4) 0.5472(4) 0.163(4) Uiso 1 1 d D U . . .
C1_59 C 0.1503(10) 0.9021(4) 0.5692(6) 0.163(4) Uiso 1 1 d D U . . .
H4X_59 H 0.1708 0.8889 0.5777 0.195 Uiso 1 1 calc R U . . .
H4Y_59 H 0.1265 0.8921 0.5596 0.195 Uiso 1 1 calc R U . . .
C2_59 C 0.1439(7) 0.9199(5) 0.5943(5) 0.163(4) Uiso 1 1 d D U . . .
H4F_59 H 0.1691 0.9247 0.6087 0.195 Uiso 1 1 calc R U . . .
C3_59 C 0.1194(8) 0.9052(5) 0.6108(6) 0.163(4) Uiso 1 1 d D U . . .
H3A_59 H 0.1329 0.8898 0.6209 0.244 Uiso 1 1 d R U . . .
H3B_59 H 0.1133 0.9169 0.6254 0.244 Uiso 1 1 d R U . . .
H3C_59 H 0.0963 0.8995 0.5965 0.244 Uiso 1 1 d R U . . .
C4_59 C 0.1247(9) 0.9448(4) 0.5787(6) 0.163(4) Uiso 1 1 d D U . . .
H4A_59 H 0.1414 0.9536 0.5688 0.244 Uiso 1 1 d R U . . .
H4B_59 H 0.1016 0.9395 0.5640 0.244 Uiso 1 1 d R U . . .
H4C_59 H 0.1187 0.9569 0.5929 0.244 Uiso 1 1 d R U . . .
O1_60 O 0.2076(5) 1.0657(3) 0.3537(4) 0.153(4) Uiso 1 1 d D U . . .
C1_60 C 0.2006(8) 1.0876(4) 0.3710(5) 0.153(4) Uiso 1 1 d D U . . .
H4V_60 H 0.2248 1.0973 0.3799 0.183 Uiso 1 1 calc R U . . .
H4W_60 H 0.1910 1.0808 0.3877 0.183 Uiso 1 1 calc R U . . .
C2_60 C 0.1715(6) 1.1068(4) 0.3519(5) 0.153(4) Uiso 1 1 d D U . . .
H4H_60 H 0.1892 1.1185 0.3442 0.183 Uiso 1 1 calc R U . . .
C3_60 C 0.1416(8) 1.1014(5) 0.3226(5) 0.153(4) Uiso 1 1 d D U . . .
H3A_60 H 0.1512 1.0884 0.3110 0.229 Uiso 1 1 d R U . . .
H3B_60 H 0.1192 1.0943 0.3270 0.229 Uiso 1 1 d R U . . .
H3C_60 H 0.1353 1.1177 0.3112 0.229 Uiso 1 1 d R U . . .
C4_60 C 0.1574(8) 1.1273(5) 0.3705(5) 0.153(4) Uiso 1 1 d D U . . .
H4A_60 H 0.1771 1.1306 0.3888 0.229 Uiso 1 1 d R U . . .
H4B_60 H 0.1512 1.1439 0.3595 0.229 Uiso 1 1 d R U . . .
H4C_60 H 0.1351 1.1205 0.3753 0.229 Uiso 1 1 d R U . . .
O1_61 O 0.2257(4) 0.8995(2) 0.1704(3) 0.102(3) Uiso 1 1 d D . . . .
C1_61 C 0.2118(6) 0.9210(3) 0.1500(3) 0.099(5) Uiso 1 1 d D . . . .
H4T_61 H 0.2300 0.9363 0.1549 0.119 Uiso 1 1 calc R U . . .
H4U_61 H 0.1869 0.9273 0.1524 0.119 Uiso 1 1 calc R U . . .
C2_61 C 0.2069(7) 0.9125(4) 0.1180(3) 0.164(10) Uiso 1 1 d D . . . .
H4J_61 H 0.2313 0.9043 0.1161 0.196 Uiso 1 1 calc R U . . .
C3_61 C 0.1936(9) 0.9338(4) 0.0938(6) 0.165(10) Uiso 1 1 d D . . . .
H3A_61 H 0.1909 0.9258 0.0744 0.247 Uiso 1 1 d R U . . .
H3B_61 H 0.1694 0.9410 0.0946 0.247 Uiso 1 1 d R U . . .
H3C_61 H 0.2121 0.9480 0.0969 0.247 Uiso 1 1 d R U . . .
C4_61 C 0.1771(8) 0.8907(4) 0.1148(6) 0.151(9) Uiso 1 1 d D . . . .
H4A_61 H 0.1712 0.8838 0.0947 0.226 Uiso 1 1 d R U . . .
H4B_61 H 0.1872 0.8766 0.1289 0.226 Uiso 1 1 d R U . . .
H4C_61 H 0.1542 0.8978 0.1186 0.226 Uiso 1 1 d R U . . .
O1_62 O 0.3484(4) 0.7126(2) 0.3287(3) 0.099(3) Uiso 1 1 d D . . . .
C1_62 C 0.3441(7) 0.7001(3) 0.3006(4) 0.119(6) Uiso 1 1 d D . . . .
C2_62 C 0.3509(10) 0.6699(3) 0.3036(6) 0.163(10) Uiso 1 1 d D . . . .
C3_62 C 0.3529(19) 0.6590(11) 0.2736(8) 0.28(2) Uiso 1 1 d D . . . .
O1_63 O 0.3540(4) 0.8130(3) 0.5627(3) 0.121(4) Uiso 1 1 d D . . . .
C1_63 C 0.3470(8) 0.7874(4) 0.5732(5) 0.141(8) Uiso 1 1 d D . . . .
H4R_63 H 0.3683 0.7752 0.5726 0.169 Uiso 1 1 calc R U . . .
H4S_63 H 0.3232 0.7800 0.5596 0.169 Uiso 1 1 calc R U . . .
C2_63 C 0.3431(8) 0.7883(4) 0.6050(5) 0.161(10) Uiso 1 1 d D . . . .
H4L_63 H 0.3687 0.7940 0.6181 0.193 Uiso 1 1 calc R U . . .
C3_63 C 0.3149(9) 0.8096(4) 0.6094(7) 0.170(11) Uiso 1 1 d D . . . .
H3A_63 H 0.3136 0.8093 0.6299 0.255 Uiso 1 1 d R U . . .
H3B_63 H 0.3229 0.8271 0.6047 0.255 Uiso 1 1 d R U . . .
H3C_63 H 0.2901 0.8056 0.5961 0.255 Uiso 1 1 d R U . . .
C4_63 C 0.3341(7) 0.7617(3) 0.6179(6) 0.135(8) Uiso 1 1 d D . . . .
H4A_63 H 0.3318 0.7645 0.6380 0.202 Uiso 1 1 d R U . . .
H4B_63 H 0.3105 0.7545 0.6054 0.202 Uiso 1 1 d R U . . .
H4C_63 H 0.3545 0.7493 0.6185 0.202 Uiso 1 1 d R U . . .
O1_64 O 0.3804(4) 1.0441(3) 0.4901(3) 0.107(4) Uiso 1 1 d D . . . .
C1_64 C 0.3702(8) 1.0527(4) 0.5159(5) 0.138(8) Uiso 1 1 d D . . . .
H4P_64 H 0.3892 1.0458 0.5340 0.165 Uiso 1 1 calc R U . . .
H4Q_64 H 0.3451 1.0448 0.5155 0.165 Uiso 1 1 calc R U . . .
C2_64 C 0.3676(9) 1.0826(4) 0.5185(5) 0.200(14) Uiso 1 1 d D . . . .
H4N_64 H 0.3925 1.0905 0.5173 0.240 Uiso 1 1 calc R U . . .
C3_64 C 0.3366(9) 1.0940(6) 0.4929(5) 0.162(10) Uiso 1 1 d D . . . .
H3A_64 H 0.3354 1.1132 0.4943 0.243 Uiso 1 1 d R U . . .
H3B_64 H 0.3412 1.0892 0.4741 0.243 Uiso 1 1 d R U . . .
H3C_64 H 0.3128 1.0863 0.4940 0.243 Uiso 1 1 d R U . . .
C4_64 C 0.3620(8) 1.0901(5) 0.5489(4) 0.149(8) Uiso 1 1 d D . . . .
H4A_64 H 0.3611 1.1093 0.5506 0.223 Uiso 1 1 d R U . . .
H4B_64 H 0.3385 1.0825 0.5508 0.223 Uiso 1 1 d R U . . .
H4C_64 H 0.3830 1.0832 0.5647 0.223 Uiso 1 1 d R U . . .
C8_65 C 0.9498(5) 0.2000(3) 0.6853(3) 0.135(7) Uiso 1 1 d D . . . .
C5_65 C 0.9660(8) 0.1931(5) 0.7187(4) 0.159(9) Uiso 1 1 d D . . . .
H5A_65 H 0.9620 0.2078 0.7311 0.239 Uiso 1 1 d R U . . .
H5B_65 H 0.9535 0.1773 0.7233 0.239 Uiso 1 1 d R U . . .
H5C_65 H 0.9929 0.1897 0.7227 0.239 Uiso 1 1 d R U . . .
C6_65 C 0.9067(5) 0.2034(5) 0.6800(6) 0.163(10) Uiso 1 1 d D . . . .
H6A_65 H 0.9019 0.2186 0.6913 0.244 Uiso 1 1 d R U . . .
H6B_65 H 0.8946 0.2062 0.6590 0.244 Uiso 1 1 d R U . . .
H6C_65 H 0.8965 0.1875 0.6867 0.244 Uiso 1 1 d R U . . .
C7_65 C 0.9669(8) 0.2267(5) 0.6790(7) 0.204(14) Uiso 1 1 d D . . . .
H7A_65 H 0.9604 0.2404 0.6914 0.306 Uiso 1 1 d R U . . .
H7B_65 H 0.9942 0.2251 0.6838 0.306 Uiso 1 1 d R U . . .
H7C_65 H 0.9570 0.2316 0.6581 0.306 Uiso 1 1 d R U . . .
C8_67 C 0.4161(5) 0.6028(3) 0.6997(4) 0.133(7) Uiso 1 1 d D . . . .
C5_67 C 0.3812(6) 0.6162(6) 0.7060(7) 0.181(12) Uiso 1 1 d D . . . .
H5A_67 H 0.3892 0.6318 0.7184 0.272 Uiso 1 1 d R U . . .
H5B_67 H 0.3635 0.6215 0.6873 0.272 Uiso 1 1 d R U . . .
H5C_67 H 0.3689 0.6037 0.7163 0.272 Uiso 1 1 d R U . . .
C6_67 C 0.4377(8) 0.6236(5) 0.6862(6) 0.190(12) Uiso 1 1 d D . . . .
H6A_67 H 0.4460 0.6381 0.7003 0.284 Uiso 1 1 d R U . . .
H6B_67 H 0.4595 0.6153 0.6821 0.284 Uiso 1 1 d R U . . .
H6C_67 H 0.4211 0.6305 0.6679 0.284 Uiso 1 1 d R U . . .
C7_67 C 0.4420(9) 0.5911(7) 0.7289(6) 0.227(16) Uiso 1 1 d D . . . .
H7A_67 H 0.4526 0.6056 0.7423 0.340 Uiso 1 1 d R U . . .
H7B_67 H 0.4276 0.5794 0.7382 0.340 Uiso 1 1 d R U . . .
H7C_67 H 0.4624 0.5810 0.7244 0.340 Uiso 1 1 d R U . . .
C5_66 C 0.5386(5) -0.0035(4) 0.7379(5) 0.130(7) Uiso 1 1 d D . . . .
H5A_66 H 0.5298 -0.0096 0.7546 0.194 Uiso 1 1 d R U . . .
H5B_66 H 0.5395 -0.0183 0.7248 0.194 Uiso 1 1 d R U . . .
H5C_66 H 0.5637 0.0042 0.7453 0.194 Uiso 1 1 d R U . . .
C6_66 C 0.5150(6) 0.0430(3) 0.7403(4) 0.123(7) Uiso 1 1 d D . . . .
H6A_66 H 0.5055 0.0390 0.7574 0.184 Uiso 1 1 d R U . . .
H6B_66 H 0.5414 0.0482 0.7473 0.184 Uiso 1 1 d R U . . .
H6C_66 H 0.5004 0.0576 0.7291 0.184 Uiso 1 1 d R U . . .
C7_66 C 0.4700(4) 0.0073(4) 0.7108(4) 0.108(6) Uiso 1 1 d D . . . .
H7A_66 H 0.4623 0.0022 0.7283 0.161 Uiso 1 1 d R U . . .
H7B_66 H 0.4533 0.0211 0.7000 0.161 Uiso 1 1 d R U . . .
H7C_66 H 0.4687 -0.0081 0.6979 0.161 Uiso 1 1 d R U . . .
C8_66 C 0.5110(4) 0.0180(3) 0.7205(3) 0.104(6) Uiso 1 1 d D . . . .
C5_68 C 0.4978(6) 0.1348(8) 0.7199(6) 0.240(18) Uiso 1 1 d D . . . .
H5A_68 H 0.5059 0.1518 0.7294 0.360 Uiso 1 1 d R U . . .
H5B_68 H 0.4950 0.1221 0.7347 0.360 Uiso 1 1 d R U . . .
H5C_68 H 0.5166 0.1284 0.7104 0.360 Uiso 1 1 d R U . . .
C6_68 C 0.4661(8) 0.1591(4) 0.6737(5) 0.148(9) Uiso 1 1 d D . . . .
H6A_68 H 0.4745 0.1755 0.6846 0.222 Uiso 1 1 d R U . . .
H6B_68 H 0.4853 0.1529 0.6646 0.222 Uiso 1 1 d R U . . .
H6C_68 H 0.4427 0.1624 0.6584 0.222 Uiso 1 1 d R U . . .
C7_68 C 0.4303(8) 0.1506(7) 0.7102(7) 0.250(19) Uiso 1 1 d D . . . .
H7A_68 H 0.4403 0.1673 0.7197 0.375 Uiso 1 1 d R U . . .
H7B_68 H 0.4068 0.1539 0.6950 0.375 Uiso 1 1 d R U . . .
H7C_68 H 0.4257 0.1385 0.7251 0.375 Uiso 1 1 d R U . . .
C8_68 C 0.4595(5) 0.1379(3) 0.6959(3) 0.134(7) Uiso 1 1 d D . . . .
C8_69 C 0.8971(5) 0.2010(3) 0.5615(3) 0.130(7) Uiso 1 1 d D . . . .
C5_69 C 0.8736(6) 0.2093(5) 0.5299(4) 0.137(8) Uiso 1 1 d D . . . .
H5A_69 H 0.8835 0.2259 0.5243 0.206 Uiso 1 1 d R U . . .
H5B_69 H 0.8751 0.1956 0.5156 0.206 Uiso 1 1 d R U . . .
H5C_69 H 0.8474 0.2117 0.5299 0.206 Uiso 1 1 d R U . . .
C6_69 C 0.8914(8) 0.2225(5) 0.5837(5) 0.172(11) Uiso 1 1 d D . . . .
H6A_69 H 0.9025 0.2392 0.5797 0.258 Uiso 1 1 d R U . . .
H6B_69 H 0.8646 0.2250 0.5815 0.258 Uiso 1 1 d R U . . .
H6C_69 H 0.9038 0.2167 0.6038 0.258 Uiso 1 1 d R U . . .
C7_69 C 0.9395(5) 0.1997(5) 0.5625(6) 0.153(9) Uiso 1 1 d D . . . .
H7A_69 H 0.9482 0.2171 0.5580 0.230 Uiso 1 1 d R U . . .
H7B_69 H 0.9542 0.1941 0.5821 0.230 Uiso 1 1 d R U . . .
H7C_69 H 0.9427 0.1869 0.5477 0.230 Uiso 1 1 d R U . . .
C8_70 C 0.8369(5) 0.7072(4) 0.5518(3) 0.137(8) Uiso 1 1 d D . . . .
C5_70 C 0.8121(7) 0.7144(6) 0.5201(4) 0.177(11) Uiso 1 1 d D . . . .
H5A_70 H 0.8217 0.7303 0.5129 0.266 Uiso 1 1 d R U . . .
H5B_70 H 0.8126 0.6996 0.5068 0.266 Uiso 1 1 d R U . . .
H5C_70 H 0.7863 0.7174 0.5208 0.266 Uiso 1 1 d R U . . .
C6_70 C 0.8795(5) 0.7067(5) 0.5534(6) 0.146(8) Uiso 1 1 d D . . . .
H6A_70 H 0.8862 0.7230 0.5450 0.219 Uiso 1 1 d R U . . .
H6B_70 H 0.8941 0.7052 0.5741 0.219 Uiso 1 1 d R U . . .
H6C_70 H 0.8849 0.6916 0.5423 0.219 Uiso 1 1 d R U . . .
C7_70 C 0.8296(6) 0.7266(4) 0.5753(4) 0.122(7) Uiso 1 1 d D . . . .
H7A_70 H 0.8367 0.7445 0.5712 0.183 Uiso 1 1 d R U . . .
H7B_70 H 0.8029 0.7262 0.5744 0.183 Uiso 1 1 d R U . . .
H7C_70 H 0.8444 0.7213 0.5951 0.183 Uiso 1 1 d R U . . .
C8_71 C 0.8927(5) 0.7064(3) 0.6751(4) 0.130(7) Uiso 1 1 d D . . . .
C5_71 C 0.8494(5) 0.7080(5) 0.6704(6) 0.152(9) Uiso 1 1 d D . . . .
H5A_71 H 0.8442 0.7203 0.6848 0.228 Uiso 1 1 d R U . . .
H5B_71 H 0.8371 0.7141 0.6503 0.228 Uiso 1 1 d R U . . .
H5C_71 H 0.8400 0.6904 0.6734 0.228 Uiso 1 1 d R U . . .
C6_71 C 0.9132(8) 0.6958(6) 0.7065(4) 0.183(12) Uiso 1 1 d D . . . .
H6A_71 H 0.9084 0.7075 0.7216 0.274 Uiso 1 1 d R U . . .
H6B_71 H 0.9041 0.6781 0.7089 0.274 Uiso 1 1 d R U . . .
H6C_71 H 0.9402 0.6952 0.7085 0.274 Uiso 1 1 d R U . . .
C7_71 C 0.9062(8) 0.7349(4) 0.6707(7) 0.186(12) Uiso 1 1 d D . . . .
H7A_71 H 0.9004 0.7469 0.6851 0.279 Uiso 1 1 d R U . . .
H7B_71 H 0.9333 0.7348 0.6733 0.279 Uiso 1 1 d R U . . .
H7C_71 H 0.8934 0.7409 0.6507 0.279 Uiso 1 1 d R U . . .
C8_72 C 0.4678(5) 0.4977(3) 0.7112(4) 0.142(8) Uiso 1 1 d D . . . .
C5_72 C 0.4269(5) 0.4867(5) 0.7046(6) 0.159(10) Uiso 1 1 d D . . . .
H5A_72 H 0.4096 0.5005 0.6944 0.238 Uiso 1 1 d R U . . .
H5B_72 H 0.4241 0.4711 0.6919 0.238 Uiso 1 1 d R U . . .
H5C_72 H 0.4213 0.4821 0.7231 0.238 Uiso 1 1 d R U . . .
C6_72 C 0.4948(6) 0.4754(4) 0.7273(5) 0.132(7) Uiso 1 1 d D . . . .
H6A_72 H 0.4918 0.4599 0.7144 0.198 Uiso 1 1 d R U . . .
H6B_72 H 0.5208 0.4815 0.7320 0.198 Uiso 1 1 d R U . . .
H6C_72 H 0.4886 0.4707 0.7456 0.198 Uiso 1 1 d R U . . .
C7_72 C 0.4716(9) 0.5227(4) 0.7312(6) 0.176(11) Uiso 1 1 d D . . . .
H7A_72 H 0.4547 0.5365 0.7208 0.264 Uiso 1 1 d R U . . .
H7B_72 H 0.4653 0.5182 0.7495 0.264 Uiso 1 1 d R U . . .
H7C_72 H 0.4975 0.5290 0.7359 0.264 Uiso 1 1 d R U . . .
C5_73 C 0.4644(6) 0.3529(5) 0.2991(5) 0.142(4) Uiso 1 1 d D U . . .
H5A_73 H 0.4708 0.3675 0.2877 0.212 Uiso 1 1 d R U . . .
H5B_73 H 0.4873 0.3463 0.3131 0.212 Uiso 1 1 d R U . . .
H5C_73 H 0.4526 0.3387 0.2857 0.212 Uiso 1 1 d R U . . .
C8_73 C 0.4362(4) 0.3629(3) 0.3161(3) 0.142(4) Uiso 1 1 d D U . . .
C6_73 C 0.3988(5) 0.3704(5) 0.2928(5) 0.142(4) Uiso 1 1 d D U . . .
H6A_73 H 0.3809 0.3767 0.3032 0.212 Uiso 1 1 d R U . . .
H6B_73 H 0.4032 0.3842 0.2796 0.212 Uiso 1 1 d R U . . .
H6C_73 H 0.3886 0.3547 0.2812 0.212 Uiso 1 1 d R U . . .
C7_73 C 0.4259(7) 0.3397(4) 0.3342(5) 0.142(4) Uiso 1 1 d D U . . .
H7A_73 H 0.4086 0.3460 0.3451 0.212 Uiso 1 1 d R U . . .
H7B_73 H 0.4140 0.3255 0.3208 0.212 Uiso 1 1 d R U . . .
H7C_73 H 0.4488 0.3330 0.3482 0.212 Uiso 1 1 d R U . . .
C8_74 C -0.0017(5) 0.3041(4) 0.4564(4) 0.157(5) Uiso 1 1 d D U . . .
C5_74 C 0.0221(7) 0.2986(5) 0.4888(4) 0.157(5) Uiso 1 1 d D U . . .
H5A_74 H 0.0112 0.2839 0.4971 0.236 Uiso 1 1 d R U . . .
H5B_74 H 0.0477 0.2940 0.4886 0.236 Uiso 1 1 d R U . . .
H5C_74 H 0.0227 0.3144 0.5008 0.236 Uiso 1 1 d R U . . .
C6_74 C -0.0439(5) 0.3074(5) 0.4554(6) 0.157(5) Uiso 1 1 d D U . . .
H6A_74 H -0.0516 0.2927 0.4659 0.236 Uiso 1 1 d R U . . .
H6B_74 H -0.0473 0.3241 0.4648 0.236 Uiso 1 1 d R U . . .
H6C_74 H -0.0592 0.3075 0.4348 0.236 Uiso 1 1 d R U . . .
C7_74 C 0.0033(8) 0.2812(5) 0.4358(5) 0.157(5) Uiso 1 1 d D U . . .
H7A_74 H -0.0044 0.2646 0.4430 0.236 Uiso 1 1 d R U . . .
H7B_74 H -0.0121 0.2845 0.4156 0.236 Uiso 1 1 d R U . . .
H7C_74 H 0.0297 0.2799 0.4358 0.236 Uiso 1 1 d R U . . .
C8_75 C -0.0568(7) 0.2847(4) 0.3113(4) 0.131(7) Uiso 1 1 d D . . . .
C5_75 C -0.0359(11) 0.2950(9) 0.2888(8) 0.26(2) Uiso 1 1 d D . . . .
C8_76 C 0.3816(4) 0.4855(3) 0.2919(4) 0.111(6) Uiso 1 1 d D . . . .
C5_76 C 0.3793(8) 0.4599(4) 0.2731(6) 0.167(10) Uiso 1 1 d D . . . .
H5A_76 H 0.3853 0.4640 0.2546 0.250 Uiso 1 1 d R U . . .
H5B_76 H 0.3973 0.4469 0.2843 0.250 Uiso 1 1 d R U . . .
H5C_76 H 0.3540 0.4526 0.2687 0.250 Uiso 1 1 d R U . . .
C6_76 C 0.4233(5) 0.4945(5) 0.3036(6) 0.148(9) Uiso 1 1 d D . . . .
H6A_76 H 0.4315 0.5026 0.2875 0.222 Uiso 1 1 d R U . . .
H6B_76 H 0.4257 0.5072 0.3196 0.222 Uiso 1 1 d R U . . .
H6C_76 H 0.4389 0.4790 0.3110 0.222 Uiso 1 1 d R U . . .
C7_76 C 0.3577(7) 0.5081(4) 0.2732(5) 0.151(9) Uiso 1 1 d D . . . .
H7A_76 H 0.3688 0.5133 0.2574 0.227 Uiso 1 1 d R U . . .
H7B_76 H 0.3320 0.5019 0.2644 0.227 Uiso 1 1 d R U . . .
H7C_76 H 0.3573 0.5233 0.2860 0.227 Uiso 1 1 d R U . . .
C8_77 C 0.4789(4) 0.8879(3) 0.3175(3) 0.140(8) Uiso 1 1 d D . . . .
C5_77 C 0.4497(6) 0.8966(4) 0.2883(4) 0.136(7) Uiso 1 1 d D . . . .
H5A_77 H 0.4399 0.8810 0.2764 0.203 Uiso 1 1 d R U . . .
H5B_77 H 0.4290 0.9060 0.2930 0.203 Uiso 1 1 d R U . . .
H5C_77 H 0.4619 0.9082 0.2771 0.203 Uiso 1 1 d R U . . .
C6_77 C 0.5124(6) 0.8759(5) 0.3079(6) 0.164(10) Uiso 1 1 d D . . . .
H6A_77 H 0.5042 0.8595 0.2970 0.246 Uiso 1 1 d R U . . .
H6B_77 H 0.5208 0.8884 0.2951 0.246 Uiso 1 1 d R U . . .
H6C_77 H 0.5332 0.8721 0.3254 0.246 Uiso 1 1 d R U . . .
C7_77 C 0.4611(7) 0.8665(5) 0.3333(6) 0.167(10) Uiso 1 1 d D . . . .
H7A_77 H 0.4536 0.8513 0.3201 0.251 Uiso 1 1 d R U . . .
H7B_77 H 0.4794 0.8609 0.3515 0.251 Uiso 1 1 d R U . . .
H7C_77 H 0.4390 0.8738 0.3381 0.251 Uiso 1 1 d R U . . .
C8_78 C 0.0583(4) 0.7927(3) 0.4639(3) 0.123(7) Uiso 1 1 d D . . . .
C5_78 C 0.0846(6) 0.7850(4) 0.4948(4) 0.130(7) Uiso 1 1 d D . . . .
H5A_78 H 0.0769 0.7680 0.5009 0.195 Uiso 1 1 d R U . . .
H5B_78 H 0.1105 0.7838 0.4934 0.195 Uiso 1 1 d R U . . .
H5C_78 H 0.0832 0.7985 0.5093 0.195 Uiso 1 1 d R U . . .
C6_78 C 0.0169(5) 0.7927(5) 0.4657(6) 0.152(9) Uiso 1 1 d D . . . .
H6A_78 H 0.0109 0.7757 0.4732 0.228 Uiso 1 1 d R U . . .
H6B_78 H 0.0139 0.8068 0.4791 0.228 Uiso 1 1 d R U . . .
H6C_78 H 0.0000 0.7959 0.4460 0.228 Uiso 1 1 d R U . . .
C7_78 C 0.0623(9) 0.7728(5) 0.4396(5) 0.190(13) Uiso 1 1 d D . . . .
H7A_78 H 0.0565 0.7550 0.4451 0.285 Uiso 1 1 d R U . . .
H7B_78 H 0.0447 0.7776 0.4207 0.285 Uiso 1 1 d R U . . .
H7C_78 H 0.0879 0.7732 0.4377 0.285 Uiso 1 1 d R U . . .
C8_79 C 0.0071(9) 0.7832(4) 0.3239(5) 0.159(9) Uiso 1 1 d D . . . .
C6_79 C -0.0124(13) 0.8039(7) 0.3001(8) 0.229(17) Uiso 1 1 d D . . . .
C8_80 C 0.4278(5) 1.0002(3) 0.2996(4) 0.135(8) Uiso 1 1 d D . . . .
C5_80 C 0.4200(7) 0.9757(4) 0.2786(5) 0.135(8) Uiso 1 1 d D . . . .
H5A_80 H 0.4247 0.9806 0.2598 0.203 Uiso 1 1 d R U . . .
H5B_80 H 0.4371 0.9614 0.2878 0.203 Uiso 1 1 d R U . . .
H5C_80 H 0.3941 0.9698 0.2751 0.203 Uiso 1 1 d R U . . .
C6_80 C 0.4702(5) 1.0077(5) 0.3088(6) 0.162(10) Uiso 1 1 d D . . . .
H6A_80 H 0.4772 1.0148 0.2918 0.242 Uiso 1 1 d R U . . .
H6B_80 H 0.4743 1.0211 0.3244 0.242 Uiso 1 1 d R U . . .
H6C_80 H 0.4856 0.9921 0.3164 0.242 Uiso 1 1 d R U . . .
C7_80 C 0.4026(7) 1.0243(4) 0.2863(7) 0.185(12) Uiso 1 1 d D . . . .
H7A_80 H 0.4089 1.0305 0.2685 0.277 Uiso 1 1 d R U . . .
H7B_80 H 0.3763 1.0187 0.2810 0.277 Uiso 1 1 d R U . . .
H7C_80 H 0.4064 1.0386 0.3008 0.277 Uiso 1 1 d R U . . .
C3T_81 C -0.6426(10) 0.3546(5) 0.0902(8) 0.194(5) Uiso 1 1 d D U . . .
H3T1_81 H -0.6331 0.3584 0.1121 0.233 Uiso 1 1 calc R U . . .
H3T2_81 H -0.6667 0.3646 0.0823 0.233 Uiso 1 1 calc R U . . .
C2T_81 C -0.6505(11) 0.3253(5) 0.0859(8) 0.194(5) Uiso 1 1 d D U . . .
H2T1_81 H -0.6271 0.3149 0.0867 0.233 Uiso 1 1 calc R U . . .
H2T2_81 H -0.6701 0.3215 0.0667 0.233 Uiso 1 1 calc R U . . .
C1T_81 C -0.6652(11) 0.3196(7) 0.1128(7) 0.194(5) Uiso 1 1 d D U . . .
H1T1_81 H -0.6709 0.3008 0.1129 0.291 Uiso 1 1 d R U . . .
H1T2_81 H -0.6465 0.3244 0.1312 0.291 Uiso 1 1 d R U . . .
H1T3_81 H -0.6882 0.3298 0.1111 0.291 Uiso 1 1 d R U . . .
C4T_81 C -0.6138(7) 0.3646(6) 0.0750(7) 0.194(5) Uiso 1 1 d D U . . .
H4T1_81 H -0.6132 0.3528 0.0579 0.233 Uiso 1 1 calc R U . . .
H4T2_81 H -0.6204 0.3831 0.0673 0.233 Uiso 1 1 calc R U . . .
C5T_81 C -0.5482(5) 0.3775(3) 0.0920(3) 0.126(7) Uiso 1 1 d D . . . .
C6T_81 C -0.4817(4) 0.3910(3) 0.1196(5) 0.116(6) Uiso 1 1 d D . . . .
H6TA_81 H -0.4802 0.4019 0.1379 0.139 Uiso 1 1 calc R U . . .
H6TB_81 H -0.4827 0.4034 0.1025 0.139 Uiso 1 1 calc R U . . .
C7T_81 C -0.4478(4) 0.3726(3) 0.1246(4) 0.099(5) Uiso 1 1 d D . . . .
H2S_81 H -0.4460 0.3616 0.1428 0.119 Uiso 1 1 calc R U . . .
H2U_81 H -0.4516 0.3602 0.1072 0.119 Uiso 1 1 calc R U . . .
C8T_81 C -0.4112(5) 0.3877(4) 0.1284(5) 0.124(7) Uiso 1 1 d D . . . .
H2Q_81 H -0.4093 0.4012 0.1445 0.149 Uiso 1 1 calc R U . . .
H2R_81 H -0.4131 0.3977 0.1095 0.149 Uiso 1 1 calc R U . . .
C9T_81 C -0.3740(5) 0.3720(4) 0.1359(6) 0.126(7) Uiso 1 1 d D . . . .
H2M_81 H -0.3725 0.3613 0.1544 0.151 Uiso 1 1 calc R U . . .
H2O_81 H -0.3753 0.3590 0.1193 0.151 Uiso 1 1 calc R U . . .
C10T_81 C -0.3379(5) 0.3875(4) 0.1409(6) 0.125(7) Uiso 1 1 d D . . . .
H2I_81 H -0.3373 0.4010 0.1568 0.150 Uiso 1 1 calc R U . . .
H2K_81 H -0.3391 0.3976 0.1221 0.150 Uiso 1 1 calc R U . . .
C11T_81 C -0.3008(5) 0.3726(4) 0.1495(6) 0.133(7) Uiso 1 1 d D . . . .
H2E_81 H -0.3019 0.3592 0.1651 0.160 Uiso 1 1 calc R U . . .
H2G_81 H -0.2983 0.3625 0.1316 0.160 Uiso 1 1 calc R U . . .
C12T_81 C -0.2659(5) 0.3892(3) 0.1610(5) 0.106(5) Uiso 1 1 d D . . . .
H2A_81 H -0.2695 0.4008 0.1775 0.128 Uiso 1 1 calc R U . . .
H2C_81 H -0.2629 0.4011 0.1446 0.128 Uiso 1 1 calc R U . . .
C13T_81 C -0.2299(5) 0.3733(4) 0.1726(5) 0.132(7) Uiso 1 1 d D . . . .
H28_81 H -0.2350 0.3587 0.1856 0.159 Uiso 1 1 calc R U . . .
H29_81 H -0.2236 0.3647 0.1552 0.159 Uiso 1 1 calc R U . . .
C14T_81 C -0.1597(6) 0.3817(3) 0.1982(3) 0.149(9) Uiso 1 1 d D . . . .
C15T_81 C -0.0973(7) 0.3927(7) 0.2246(6) 0.204(14) Uiso 1 1 d D . . . .
H24_81 H -0.0801 0.4086 0.2285 0.245 Uiso 1 1 calc R U . . .
H25_81 H -0.0882 0.3803 0.2113 0.245 Uiso 1 1 calc R U . . .
C16T_81 C -0.0951(6) 0.3788(5) 0.2543(5) 0.139(8) Uiso 1 1 d D . . . .
H26_81 H -0.0966 0.3921 0.2698 0.167 Uiso 1 1 calc R U . . .
H27_81 H -0.1164 0.3658 0.2518 0.167 Uiso 1 1 calc R U . . .
C17T_81 C -0.0304(5) 0.3801(4) 0.2789(5) 0.132(7) Uiso 1 1 d D . . . .
C18T_81 C 0.0403(5) 0.3817(4) 0.3047(3) 0.106(6) Uiso 1 1 d D . . . .
H20_81 H 0.0352 0.4007 0.3090 0.128 Uiso 1 1 calc R U . . .
H21_81 H 0.0605 0.3819 0.2941 0.128 Uiso 1 1 calc R U . . .
C19T_81 C 0.0554(4) 0.3675(4) 0.3340(4) 0.136(7) Uiso 1 1 d D . . . .
H22_81 H 0.0355 0.3664 0.3449 0.163 Uiso 1 1 calc R U . . .
H23_81 H 0.0633 0.3490 0.3306 0.163 Uiso 1 1 calc R U . . .
C20T_81 C 0.0886(4) 0.3831(4) 0.3518(4) 0.129(7) Uiso 1 1 d D . . . .
H1Y_81 H 0.0891 0.3834 0.3734 0.155 Uiso 1 1 calc R U . . .
H1Z_81 H 0.0875 0.4019 0.3444 0.155 Uiso 1 1 calc R U . . .
C21T_81 C 0.1235(3) 0.3688(4) 0.3476(5) 0.131(7) Uiso 1 1 d D . . . .
H1W_81 H 0.1253 0.3503 0.3559 0.157 Uiso 1 1 calc R U . . .
H1X_81 H 0.1225 0.3678 0.3259 0.157 Uiso 1 1 calc R U . . .
C22T_81 C 0.1563(4) 0.3853(4) 0.3643(5) 0.123(6) Uiso 1 1 d D . . . .
H1U_81 H 0.1593 0.3843 0.3863 0.148 Uiso 1 1 calc R U . . .
H1V_81 H 0.1525 0.4044 0.3580 0.148 Uiso 1 1 calc R U . . .
C23T_81 C 0.1906(3) 0.3742(4) 0.3570(4) 0.108(6) Uiso 1 1 d D . . . .
H1R_81 H 0.1862 0.3745 0.3348 0.130 Uiso 1 1 calc R U . . .
H1S_81 H 0.1936 0.3551 0.3634 0.130 Uiso 1 1 calc R U . . .
C24T_81 C 0.2280(4) 0.3889(3) 0.3715(4) 0.099(5) Uiso 1 1 d D . . . .
H1P_81 H 0.2262 0.4066 0.3613 0.119 Uiso 1 1 calc R U . . .
H1Q_81 H 0.2282 0.3925 0.3926 0.119 Uiso 1 1 calc R U . . .
C25T_81 C 0.2666(4) 0.3775(3) 0.3723(5) 0.103(5) Uiso 1 1 d D . . . .
H1N_81 H 0.2708 0.3614 0.3856 0.124 Uiso 1 1 calc R U . . .
H1O_81 H 0.2656 0.3712 0.3517 0.124 Uiso 1 1 calc R U . . .
C26T_81 C 0.3007(4) 0.3956(3) 0.3829(4) 0.103(5) Uiso 1 1 d D . . . .
H1H_81 H 0.2962 0.4123 0.3707 0.123 Uiso 1 1 calc R U . . .
H1J_81 H 0.3036 0.4006 0.4041 0.123 Uiso 1 1 calc R U . . .
C27T_81 C 0.3368(5) 0.3831(3) 0.3806(4) 0.095(5) Uiso 1 1 d D . . . .
H1D_81 H 0.3574 0.3967 0.3868 0.114 Uiso 1 1 calc R U . . .
H1F_81 H 0.3340 0.3791 0.3590 0.114 Uiso 1 1 calc R U . . .
C28T_81 C 0.3502(5) 0.3578(3) 0.3984(4) 0.102(5) Uiso 1 1 d D . . . .
H1K_81 H 0.3506 0.3614 0.4196 0.122 Uiso 1 1 calc R U . . .
H1L_81 H 0.3305 0.3438 0.3908 0.122 Uiso 1 1 calc R U . . .
C29T_81 C 0.4178(5) 0.3551(4) 0.4179(4) 0.104(5) Uiso 1 1 d D . . . .
C30T_81 C 0.4835(7) 0.3526(9) 0.4351(7) 0.229(17) Uiso 1 1 d D . . . .
H19_81 H 0.4815 0.3439 0.4539 0.275 Uiso 1 1 calc R U . . .
H1B_81 H 0.4859 0.3722 0.4387 0.275 Uiso 1 1 calc R U . . .
C31T_81 C 0.5185(7) 0.3425(6) 0.4275(7) 0.172(10) Uiso 1 1 d D . . . .
H17_81 H 0.5210 0.3232 0.4330 0.207 Uiso 1 1 calc R U . . .
H18_81 H 0.5131 0.3433 0.4053 0.207 Uiso 1 1 calc R U . . .
C32T_81 C 0.5570(6) 0.3549(5) 0.4403(7) 0.155(9) Uiso 1 1 d D . . . .
H15_81 H 0.5588 0.3590 0.4617 0.186 Uiso 1 1 calc R U . . .
H16_81 H 0.5564 0.3724 0.4300 0.186 Uiso 1 1 calc R U . . .
C33T_81 C 0.5943(6) 0.3416(4) 0.4401(4) 0.173(11) Uiso 1 1 d D . . . .
H33T_81 H 0.5953 0.3241 0.4510 0.207 Uiso 1 1 calc R U . . .
C34T_81 C 0.6305(5) 0.3565(4) 0.4552(5) 0.149(8) Uiso 1 1 d DG . . . .
C35T_81 C 0.6642(6) 0.3422(3) 0.4584(5) 0.193(13) Uiso 1 1 d G . . . .
H37_81 H 0.6634 0.3243 0.4509 0.232 Uiso 1 1 calc R U . . .
C36T_81 C 0.6992(5) 0.3540(4) 0.4726(5) 0.168(10) Uiso 1 1 d G . . . .
H36_81 H 0.7222 0.3443 0.4748 0.202 Uiso 1 1 calc R U . . .
C37T_81 C 0.7003(5) 0.3802(4) 0.4836(5) 0.172(11) Uiso 1 1 d G . . . .
H35_81 H 0.7242 0.3883 0.4933 0.206 Uiso 1 1 calc R U . . .
C38T_81 C 0.6666(7) 0.3944(3) 0.4804(5) 0.196(13) Uiso 1 1 d G . . . .
H34_81 H 0.6674 0.4123 0.4879 0.235 Uiso 1 1 calc R U . . .
C39T_81 C 0.6317(5) 0.3826(4) 0.4662(5) 0.174(11) Uiso 1 1 d G . . . .
H33_81 H 0.6086 0.3924 0.4640 0.209 Uiso 1 1 calc R U . . .
C40T_81 C 0.5961(6) 0.3350(3) 0.4093(3) 0.161(4) Uiso 1 1 d DG U . . .
C41T_81 C 0.6014(6) 0.3556(3) 0.3904(4) 0.161(4) Uiso 1 1 d DG U . . .
H41T_81 H 0.6093 0.3729 0.3984 0.193 Uiso 1 1 calc R U . . .
C42T_81 C 0.5953(6) 0.3508(3) 0.3597(4) 0.161(4) Uiso 1 1 d G U . . .
H42T_81 H 0.5990 0.3648 0.3468 0.193 Uiso 1 1 calc R U . . .
C43T_81 C 0.5839(6) 0.3254(4) 0.3480(3) 0.161(4) Uiso 1 1 d G U . . .
H43T_81 H 0.5797 0.3221 0.3270 0.193 Uiso 1 1 calc R U . . .
C44T_81 C 0.5785(6) 0.3048(3) 0.3669(4) 0.161(4) Uiso 1 1 d G U . . .
H44T_81 H 0.5707 0.2875 0.3589 0.193 Uiso 1 1 calc R U . . .
C45T_81 C 0.5846(6) 0.3097(3) 0.3975(4) 0.161(4) Uiso 1 1 d DG U . . .
H45T_81 H 0.5810 0.2956 0.4105 0.193 Uiso 1 1 calc R U . . .
N1T_81 N -0.5156(4) 0.3738(3) 0.1128(3) 0.105(4) Uiso 1 1 d D . . . .
H2Z_81 H -0.5140 0.3592 0.1239 0.126 Uiso 1 1 calc R U . . .
N2T_81 N -0.1966(5) 0.3882(4) 0.1897(4) 0.143(7) Uiso 1 1 d D . . . .
H31_81 H -0.2017 0.4044 0.1954 0.171 Uiso 1 1 calc R U . . .
N3T_81 N 0.0050(4) 0.3703(3) 0.2840(4) 0.120(5) Uiso 1 1 d D . . . .
H30_81 H 0.0077 0.3557 0.2741 0.144 Uiso 1 1 calc R U . . .
N4T_81 N 0.3868(4) 0.3462(4) 0.3987(4) 0.133(6) Uiso 1 1 d D . . . .
H32_81 H 0.3881 0.3332 0.3861 0.159 Uiso 1 1 calc R U . . .
O1T_81 O -0.5775(6) 0.3644(4) 0.0972(5) 0.194(5) Uiso 1 1 d D U . . .
O2T_81 O -0.5543(4) 0.3914(2) 0.0689(3) 0.106(3) Uiso 1 1 d D . . . .
O3T_81 O -0.1532(5) 0.3574(3) 0.1942(4) 0.136(5) Uiso 1 1 d D . . . .
O4T_81 O -0.1350(5) 0.4013(3) 0.2097(4) 0.146(5) Uiso 1 1 d D . . . .
O5T_81 O -0.0589(4) 0.3650(3) 0.2629(3) 0.128(4) Uiso 1 1 d D . . . .
O6T_81 O -0.0341(5) 0.4030(3) 0.2880(4) 0.134(5) Uiso 1 1 d D . . . .
O7T_81 O 0.4176(5) 0.3704(3) 0.4396(3) 0.133(5) Uiso 1 1 d D . . . .
O8T_81 O 0.4493(5) 0.3472(3) 0.4114(4) 0.139(5) Uiso 1 1 d D . . . .
C1T_82 C -0.6142(13) 0.7848(10) 0.0925(13) 0.29(2) Uiso 1 1 d D . . . .
H1T1_82 H -0.6064 0.7663 0.0942 0.434 Uiso 1 1 d R U . . .
H1T2_82 H -0.6247 0.7893 0.1088 0.434 Uiso 1 1 d R U . . .
H1T3_82 H -0.6332 0.7875 0.0737 0.434 Uiso 1 1 d R U . . .
C2T_82 C -0.5802(10) 0.8016(5) 0.0921(8) 0.179(11) Uiso 1 1 d D . . . .
H2TA_82 H -0.5598 0.7981 0.1109 0.215 Uiso 1 1 calc R U . . .
H2TB_82 H -0.5705 0.7956 0.0751 0.215 Uiso 1 1 calc R U . . .
C3T_82 C -0.5872(9) 0.8310(5) 0.0893(7) 0.167(10) Uiso 1 1 d D . . . .
H3TA_82 H -0.5891 0.8378 0.1090 0.200 Uiso 1 1 calc R U . . .
H3TB_82 H -0.6124 0.8339 0.0746 0.200 Uiso 1 1 calc R U . . .
C4T_82 C -0.5588(6) 0.8480(5) 0.0799(6) 0.154(9) Uiso 1 1 d D . . . .
H4TA_82 H -0.5549 0.8405 0.0610 0.185 Uiso 1 1 calc R U . . .
H4TB_82 H -0.5696 0.8663 0.0752 0.185 Uiso 1 1 calc R U . . .
C5T_82 C -0.4932(5) 0.8631(4) 0.0973(4) 0.111(6) Uiso 1 1 d D . . . .
C6T_82 C -0.4282(4) 0.8799(3) 0.1247(5) 0.116(6) Uiso 1 1 d D . . . .
H6TA_82 H -0.4272 0.8917 0.1422 0.139 Uiso 1 1 calc R U . . .
H6TB_82 H -0.4312 0.8916 0.1068 0.139 Uiso 1 1 calc R U . . .
C7T_82 C -0.3908(3) 0.8645(4) 0.1303(6) 0.145(8) Uiso 1 1 d D . . . .
H7TA_82 H -0.3907 0.8500 0.1450 0.174 Uiso 1 1 calc R U . . .
H7TB_82 H -0.3897 0.8559 0.1112 0.174 Uiso 1 1 calc R U . . .
C8T_82 C -0.3559(4) 0.8814(4) 0.1417(6) 0.143(8) Uiso 1 1 d D . . . .
H8TA_82 H -0.3560 0.8890 0.1615 0.172 Uiso 1 1 calc R U . . .
H8TB_82 H -0.3569 0.8966 0.1277 0.172 Uiso 1 1 calc R U . . .
C9T_82 C -0.3189(3) 0.8663(3) 0.1452(5) 0.124(7) Uiso 1 1 d D . . . .
H9TA_82 H -0.3154 0.8536 0.1623 0.148 Uiso 1 1 calc R U . . .
H9TB_82 H -0.3211 0.8555 0.1267 0.148 Uiso 1 1 calc R U . . .
C10T_82 C -0.2842(4) 0.8837(4) 0.1505(6) 0.131(7) Uiso 1 1 d D . . . .
H14_82 H -0.2847 0.8932 0.1316 0.157 Uiso 1 1 calc R U . . .
H10B_82 H -0.2853 0.8975 0.1658 0.157 Uiso 1 1 calc R U . . .
C11T_82 C -0.2480(4) 0.8691(4) 0.1609(6) 0.146(8) Uiso 1 1 d D . . . .
H12_82 H -0.2430 0.8595 0.1435 0.175 Uiso 1 1 calc R U . . .
H13_82 H -0.2503 0.8555 0.1759 0.175 Uiso 1 1 calc R U . . .
C12T_82 C -0.2145(5) 0.8869(4) 0.1747(5) 0.125(7) Uiso 1 1 d D . . . .
H12A_82 H -0.2202 0.8968 0.1916 0.150 Uiso 1 1 calc R U . . .
H12B_82 H -0.2124 0.9004 0.1594 0.150 Uiso 1 1 calc R U . . .
C13T_82 C -0.1759(5) 0.8738(4) 0.1865(5) 0.125(7) Uiso 1 1 d D . . . .
H11_82 H -0.1797 0.8568 0.1966 0.150 Uiso 1 1 calc R U . . .
H13B_82 H -0.1668 0.8687 0.1689 0.150 Uiso 1 1 calc R U . . .
C14T_82 C -0.1078(5) 0.8820(3) 0.2149(5) 0.132(7) Uiso 1 1 d D . . . .
C15T_82 C -0.0465(6) 0.8958(5) 0.2463(5) 0.143(8) Uiso 1 1 d D . . . .
H9_82 H -0.0340 0.9129 0.2545 0.171 Uiso 1 1 calc R U . . .
H10_82 H -0.0332 0.8886 0.2319 0.171 Uiso 1 1 calc R U . . .
C16T_82 C -0.0426(6) 0.8759(5) 0.2719(5) 0.140(8) Uiso 1 1 d D . . . .
H8_82 H -0.0459 0.8851 0.2900 0.168 Uiso 1 1 calc R U . . .
H16B_82 H -0.0620 0.8615 0.2660 0.168 Uiso 1 1 calc R U . . .
C17T_82 C 0.0219(5) 0.8800(3) 0.2945(5) 0.125(7) Uiso 1 1 d D . . . .
C18T_82 C 0.0916(6) 0.8842(5) 0.3188(4) 0.147(9) Uiso 1 1 d D . . . .
H18A_82 H 0.0845 0.9026 0.3232 0.177 Uiso 1 1 calc R U . . .
H18B_82 H 0.1110 0.8857 0.3074 0.177 Uiso 1 1 calc R U . . .
C19T_82 C 0.1093(4) 0.8702(3) 0.3479(4) 0.104(5) Uiso 1 1 d D . . . .
H7_82 H 0.0910 0.8701 0.3603 0.124 Uiso 1 1 calc R U . . .
H19B_82 H 0.1149 0.8513 0.3438 0.124 Uiso 1 1 calc R U . . .
C20T_82 C 0.1450(3) 0.8834(4) 0.3649(4) 0.134(7) Uiso 1 1 d D . . . .
H20A_82 H 0.1478 0.8814 0.3868 0.160 Uiso 1 1 calc R U . . .
H6_82 H 0.1432 0.9029 0.3602 0.160 Uiso 1 1 calc R U . . .
C21T_82 C 0.1799(3) 0.8723(3) 0.3579(4) 0.111(6) Uiso 1 1 d D . . . .
H5_82 H 0.1834 0.8532 0.3642 0.133 Uiso 1 1 calc R U . . .
H21B_82 H 0.1768 0.8732 0.3359 0.133 Uiso 1 1 calc R U . . .
C22T_82 C 0.2143(3) 0.8882(3) 0.3742(4) 0.096(5) Uiso 1 1 d D . . . .
H22A_82 H 0.2096 0.9074 0.3691 0.116 Uiso 1 1 calc R U . . .
H22B_82 H 0.2181 0.8862 0.3962 0.116 Uiso 1 1 calc R U . . .
C23T_82 C 0.2497(3) 0.8796(5) 0.3667(6) 0.149(8) Uiso 1 1 d D . . . .
H3_82 H 0.2447 0.8801 0.3445 0.179 Uiso 1 1 calc R U . . .
H4_82 H 0.2548 0.8606 0.3730 0.179 Uiso 1 1 calc R U . . .
C24T_82 C 0.2854(3) 0.8953(4) 0.3800(5) 0.130(7) Uiso 1 1 d D . . . .
H24A_82 H 0.2812 0.9137 0.3714 0.156 Uiso 1 1 calc R U . . .
H2_82 H 0.2879 0.8971 0.4019 0.156 Uiso 1 1 calc R U . . .
C25T_82 C 0.3225(4) 0.8859(4) 0.3768(6) 0.135(7) Uiso 1 1 d D . . . .
H25A_82 H 0.3207 0.8833 0.3552 0.162 Uiso 1 1 calc R U . . .
H25B_82 H 0.3288 0.8683 0.3871 0.162 Uiso 1 1 calc R U . . .
C26T_82 C 0.3538(4) 0.9054(4) 0.3901(5) 0.122(6) Uiso 1 1 d D . . . .
H26A_82 H 0.3477 0.9230 0.3797 0.146 Uiso 1 1 calc R U . . .
H26B_82 H 0.3555 0.9082 0.4117 0.146 Uiso 1 1 calc R U . . .
C27T_82 C 0.3914(4) 0.8959(3) 0.3872(5) 0.113(6) Uiso 1 1 d D . . . .
H27A_82 H 0.4103 0.9103 0.3948 0.136 Uiso 1 1 calc R U . . .
H27B_82 H 0.3892 0.8936 0.3655 0.136 Uiso 1 1 calc R U . . .
C28T_82 C 0.4072(8) 0.8703(5) 0.4030(8) 0.199(3) Uiso 1 1 d D U . . .
H28A_82 H 0.4086 0.8725 0.4246 0.238 Uiso 1 1 calc R U . . .
H28B_82 H 0.3883 0.8559 0.3950 0.238 Uiso 1 1 calc R U . . .
C29T_82 C 0.4763(7) 0.8703(7) 0.4195(7) 0.199(3) Uiso 1 1 d D U . . .
C30T_82 C 0.5418(7) 0.8587(7) 0.4374(8) 0.199(3) Uiso 1 1 d D U . . .
H30A_82 H 0.5415 0.8491 0.4562 0.238 Uiso 1 1 calc R U . . .
H30B_82 H 0.5460 0.8780 0.4427 0.238 Uiso 1 1 calc R U . . .
C31T_82 C 0.5754(8) 0.8489(7) 0.4278(8) 0.199(3) Uiso 1 1 d D U . . .
H31A_82 H 0.5754 0.8586 0.4090 0.238 Uiso 1 1 calc R U . . .
H31B_82 H 0.5707 0.8297 0.4223 0.238 Uiso 1 1 calc R U . . .
C32T_82 C 0.6151(9) 0.8508(7) 0.4485(8) 0.199(3) Uiso 1 1 d D U . . .
H32A_82 H 0.6131 0.8521 0.4694 0.238 Uiso 1 1 calc R U . . .
H1_82 H 0.6265 0.8679 0.4440 0.238 Uiso 1 1 calc R U . . .
C33T_82 C 0.6422(9) 0.8284(7) 0.4472(5) 0.199(3) Uiso 1 1 d D U . . .
H33T_82 H 0.6383 0.8129 0.4600 0.238 Uiso 1 1 calc R U . . .
C34T_82 C 0.6348(8) 0.8197(6) 0.4150(4) 0.199(3) Uiso 1 1 d DG U . . .
C35T_82 C 0.6256(8) 0.7947(5) 0.4016(6) 0.199(3) Uiso 1 1 d G U . . .
H35T_82 H 0.6158 0.7810 0.4118 0.238 Uiso 1 1 calc R U . . .
C36T_82 C 0.6305(8) 0.7897(4) 0.3732(6) 0.199(3) Uiso 1 1 d G U . . .
H36T_82 H 0.6242 0.7726 0.3641 0.238 Uiso 1 1 calc R U . . .
C37T_82 C 0.6447(8) 0.8098(5) 0.3583(5) 0.199(3) Uiso 1 1 d G U . . .
H37T_82 H 0.6481 0.8064 0.3389 0.238 Uiso 1 1 calc R U . . .
C38T_82 C 0.6540(8) 0.8348(5) 0.3717(6) 0.199(3) Uiso 1 1 d G U . . .
H38T_82 H 0.6637 0.8486 0.3615 0.238 Uiso 1 1 calc R U . . .
C39T_82 C 0.6490(8) 0.8398(4) 0.4001(6) 0.199(3) Uiso 1 1 d G U . . .
H39T_82 H 0.6554 0.8569 0.4093 0.238 Uiso 1 1 calc R U . . .
C40T_82 C 0.6806(10) 0.8410(7) 0.4605(9) 0.199(3) Uiso 1 1 d D U . . .
N1T_82 N -0.4613(4) 0.8623(4) 0.1198(5) 0.148(7) Uiso 1 1 d D . . . .
H1T_82 H -0.4600 0.8496 0.1334 0.177 Uiso 1 1 calc R U . . .
N2T_82 N -0.1449(5) 0.8885(4) 0.2075(5) 0.152(7) Uiso 1 1 d D . . . .
H2T_82 H -0.1513 0.9030 0.2159 0.183 Uiso 1 1 calc R U . . .
N3T_82 N 0.0575(5) 0.8708(4) 0.2995(5) 0.147(7) Uiso 1 1 d D . . . .
H3T_82 H 0.0608 0.8557 0.2905 0.177 Uiso 1 1 calc R U . . .
N4T_82 N 0.4443(6) 0.8605(5) 0.4013(7) 0.199(3) Uiso 1 1 d D U . . .
H4T_82 H 0.4455 0.8480 0.3881 0.238 Uiso 1 1 calc R U . . .
O1T_82 O -0.5225(5) 0.8502(3) 0.1015(4) 0.139(5) Uiso 1 1 d D . . . .
O2T_82 O -0.4969(4) 0.8782(2) 0.0749(3) 0.107(4) Uiso 1 1 d D . . . .
O3T_82 O -0.0996(4) 0.8582(3) 0.2122(3) 0.122(4) Uiso 1 1 d D . . . .
O4T_82 O -0.0854(4) 0.9010(3) 0.2306(3) 0.131(5) Uiso 1 1 d D . . . .
O5T_82 O -0.0051(4) 0.8649(3) 0.2777(3) 0.126(4) Uiso 1 1 d D . . . .
O6T_82 O 0.0218(4) 0.9025(3) 0.3058(3) 0.113(4) Uiso 1 1 d D . . . .
O7T_82 O 0.4759(8) 0.8825(5) 0.4437(6) 0.199(3) Uiso 1 1 d D U . . .
O8T_82 O 0.5052(7) 0.8561(4) 0.4169(5) 0.199(3) Uiso 1 1 d D U . . .
C9_83 C 0.4792(4) 0.0749(3) 0.3715(2) 0.165(13) Uani 0.834(16) 1 d D . P A 1
H9_83 H 0.4667 0.0574 0.3637 0.199 Uiso 0.834(16) 1 calc R U P A 1
Cl1_83 Cl 0.4463(2) 0.09449(19) 0.38387(14) 0.174(4) Uani 0.834(16) 1 d D . P A 1
Cl2_83 Cl 0.5197(3) 0.0681(3) 0.4015(3) 0.237(7) Uani 0.834(16) 1 d D . P A 1
Cl3_83 Cl 0.4923(4) 0.0911(3) 0.3420(2) 0.278(10) Uani 0.834(16) 1 d D . P A 1
O83W O 0.5415(15) 0.0547(9) 0.4174(11) 0.052(14) Uiso 0.166(16) 1 d . . P A 2
Cl1_84 Cl 0.0383(3) 0.4946(2) 0.1267(4) 0.271(6) Uiso 1 1 d D . . . .
Cl2_84 Cl 0.0520(4) 0.4396(2) 0.1124(3) 0.272(6) Uiso 1 1 d D . . . .
Cl3_84 Cl 0.1156(3) 0.4750(2) 0.1374(3) 0.254(5) Uiso 1 1 d D . . . .
C9_84 C 0.0685(3) 0.4667(2) 0.1369(3) 0.200(13) Uiso 1 1 d D . . . .
H9_84 H 0.0684 0.4611 0.1577 0.241 Uiso 1 1 calc R U . . .
O85W O 0.529(2) 0.4997(13) 0.4329(16) 0.12(2) Uiso 0.213(13) 1 d . . P B 2
Cl1_85 Cl 0.45285(18) 0.53431(15) 0.38516(12) 0.130(3) Uani 0.787(13) 1 d D . P B 1
Cl2_85 Cl 0.5348(2) 0.5281(2) 0.4055(4) 0.238(8) Uani 0.787(13) 1 d D . P B 1
Cl3_85 Cl 0.5014(3) 0.58116(15) 0.39806(18) 0.202(6) Uani 0.787(13) 1 d D . P B 1
C9_85 C 0.4957(3) 0.54771(18) 0.4080(2) 0.146(14) Uani 0.787(13) 1 d D . P B 1
H9_85 H 0.4945 0.5474 0.4294 0.175 Uiso 0.787(13) 1 calc R U P B 1
Cl1_86 Cl 0.4487(6) 0.6895(3) 0.4085(5) 0.103(5) Uani 0.49(2) 1 d D . P C 1
Cl2_86 Cl 0.4110(4) 0.6396(5) 0.3858(2) 0.141(8) Uani 0.49(2) 1 d D . P C 1
Cl3_86 Cl 0.4881(3) 0.6495(3) 0.3829(3) 0.116(5) Uani 0.49(2) 1 d D . P C 1
C9_86 C 0.4549(4) 0.6549(3) 0.4036(3) 0.076(9) Uiso 0.49(2) 1 d D . P C 1
H9_86 H 0.4650 0.6465 0.4239 0.091 Uiso 0.49(2) 1 calc R U P C 1
Cl1_116 Cl 0.4452(7) 0.6916(3) 0.4174(3) 0.110(6) Uani 0.51(2) 1 d D . P C 2
Cl2_116 Cl 0.4786(5) 0.6491(5) 0.3903(4) 0.206(13) Uani 0.51(2) 1 d D . P C 2
Cl3_116 Cl 0.3974(4) 0.6592(3) 0.3699(4) 0.141(7) Uani 0.51(2) 1 d D . P C 2
C9_116 C 0.4380(6) 0.6594(3) 0.4010(3) 0.18(2) Uiso 0.51(2) 1 d D . P C 2
H9_116 H 0.4338 0.6465 0.4164 0.216 Uiso 0.51(2) 1 calc R U P C 2
Cl1_87 Cl 0.2096(2) 0.2741(2) 0.6930(3) 0.103(5) Uiso 0.372(11) 1 d D . P D 1
Cl2_87 Cl 0.2886(3) 0.2842(2) 0.7246(3) 0.113(5) Uiso 0.372(11) 1 d D . P D 1
Cl3_87 Cl 0.2682(3) 0.23665(18) 0.6878(3) 0.097(4) Uiso 0.372(11) 1 d D . P D 1
C9_87 C 0.2537(3) 0.2596(2) 0.7112(3) 0.045(7) Uiso 0.372(11) 1 d D . P D 1
H9_87 H 0.2504 0.2494 0.7291 0.054 Uiso 0.372(11) 1 calc R U P D 1
Cl1_104 Cl 0.3509(7) 0.1426(4) 0.6459(6) 0.248(9) Uiso 0.472(17) 1 d D U P E 2
C9_104 C 0.3270(6) 0.1648(4) 0.6641(5) 0.248(9) Uiso 0.472(17) 1 d D U P E 2
H9_104 H 0.3287 0.1576 0.6846 0.298 Uiso 0.472(17) 1 calc R U P E 2
Cl2_104 Cl 0.2786(5) 0.1673(5) 0.6442(7) 0.248(9) Uiso 0.472(17) 1 d D U P E 2
Cl3_104 Cl 0.3488(7) 0.1966(4) 0.6683(6) 0.248(9) Uiso 0.472(17) 1 d D U P E 2
Cl1_88 Cl 0.8518(3) 0.8364(2) 0.4129(2) 0.159(4) Uiso 0.725(18) 1 d D . P F 1
Cl2_88 Cl 0.8926(5) 0.8794(2) 0.4501(5) 0.290(11) Uiso 0.725(18) 1 d D . P F 1
Cl3_88 Cl 0.9293(3) 0.8281(3) 0.4491(3) 0.193(6) Uiso 0.725(18) 1 d D . P F 1
C9_88 C 0.8967(4) 0.8515(2) 0.4279(3) 0.198(19) Uiso 0.725(18) 1 d D . P F 1
H9_88 H 0.9064 0.8578 0.4107 0.237 Uiso 0.725(18) 1 calc R U P F 1
O88W_88 O 0.9363(9) 0.8490(6) 0.4502(6) 0.058(9) Uiso 0.275(18) 1 d . . P F 2
O88Q_88 O 0.8647(11) 0.8259(7) 0.4167(7) 0.061(9) Uiso 0.275(18) 1 d . . P F 2
Cl1_89 Cl 0.8364(6) 0.4026(2) 0.4097(6) 0.234(12) Uiso 0.434(17) 1 d D . P G 1
Cl2_89 Cl 0.8059(3) 0.3486(3) 0.4026(3) 0.112(5) Uiso 0.434(17) 1 d D . P G 1
Cl3_89 Cl 0.8837(4) 0.3579(4) 0.4377(4) 0.181(8) Uiso 0.434(17) 1 d D . P G 1
C9_89 C 0.8468(4) 0.3684(3) 0.4065(4) 0.127(17) Uiso 0.434(17) 1 d D . P G 1
H9_89 H 0.8557 0.3661 0.3880 0.153 Uiso 0.434(17) 1 calc R U P G 1
O89W_89 O 0.8680(6) 0.3400(4) 0.4334(5) 0.093(6) Uiso 0.566(17) 1 d . . P G 2
O89Q_89 O 0.8640(7) 0.3996(4) 0.4319(5) 0.105(7) Uiso 0.566(17) 1 d . . P G 2
O89V_89 O 0.8011(7) 0.3649(6) 0.4048(6) 0.114(7) Uiso 0.566(17) 1 d . . P G 2
Cl1_90 Cl 0.6330(3) 0.26212(19) 0.3276(3) 0.235(5) Uiso 1 1 d D . . . .
Cl2_90 Cl 0.6115(3) 0.2151(2) 0.2902(3) 0.263(6) Uiso 1 1 d D . . . .
Cl3_90 Cl 0.6911(3) 0.2258(2) 0.3193(3) 0.217(4) Uiso 1 1 d D . . . .
C9_90 C 0.6442(3) 0.2286(2) 0.3222(3) 0.29(2) Uiso 1 1 d D . . . .
H9_90 H 0.6424 0.2180 0.3402 0.347 Uiso 1 1 calc R U . . .
Cl1_91 Cl 0.6417(3) 0.50140(19) 0.3444(2) 0.150(4) Uiso 0.788(19) 1 d D . P H 1
Cl2_91 Cl 0.6204(4) 0.5380(3) 0.2939(3) 0.213(6) Uiso 0.788(19) 1 d D . P H 1
Cl3_91 Cl 0.6977(3) 0.5378(3) 0.3325(4) 0.262(8) Uiso 0.788(19) 1 d D . P H 1
C9_91 C 0.6571(4) 0.5180(3) 0.3163(3) 0.189(16) Uiso 0.788(19) 1 d D . P H 1
H9_91 H 0.6643 0.5042 0.3031 0.227 Uiso 0.788(19) 1 calc R U P H 1
O91Q O 0.6426(13) 0.5385(7) 0.2947(8) 0.056(12) Uiso 0.212(19) 1 d . . P H 2
O91W O 0.6318(14) 0.5163(10) 0.3340(11) 0.077(14) Uiso 0.212(19) 1 d . . P H 2
Cl1_92 Cl 0.5177(5) 0.8047(3) 0.3495(2) 0.190(6) Uiso 0.600(16) 1 d D . P I 1
Cl2_92 Cl 0.4904(4) 0.8109(3) 0.2849(2) 0.159(5) Uiso 0.600(16) 1 d D . P I 1
Cl3_92 Cl 0.5386(5) 0.7658(3) 0.3103(3) 0.217(8) Uiso 0.600(16) 1 d D . P I 1
C9_92 C 0.5284(4) 0.7999(2) 0.3150(2) 0.082(7) Uiso 0.600(16) 1 d D . P I 1
H9_92 H 0.5516 0.8108 0.3151 0.099 Uiso 0.600(16) 1 calc R U P I 1
O92W_92 O 0.4922(6) 0.7948(5) 0.2821(4) 0.055(6) Uiso 0.400(16) 1 d . . P I 2
Cl1_93 Cl 0.3244(4) 0.5757(3) 0.3124(2) 0.307(7) Uiso 1 1 d D . . . .
Cl2_93 Cl 0.3671(3) 0.58458(19) 0.37435(19) 0.197(3) Uiso 1 1 d D . . . .
Cl3_93 Cl 0.4019(4) 0.5955(4) 0.3264(3) 0.316(8) Uiso 1 1 d D . . . .
C9_93 C 0.3699(4) 0.5746(3) 0.3384(2) 0.194(13) Uiso 1 1 d D . . . .
H9_93 H 0.3796 0.5557 0.3397 0.233 Uiso 1 1 calc R U . . .
Cl1_95 Cl 0.4934(3) 0.8480(5) 0.6328(5) 0.210(10) Uiso 0.54(3) 1 d D . P J 1
Cl2_95 Cl 0.4455(3) 0.8063(2) 0.5985(3) 0.099(4) Uiso 0.54(3) 1 d D . P J 1
Cl3_95 Cl 0.4122(3) 0.8482(3) 0.6265(3) 0.115(5) Uiso 0.54(3) 1 d D . P J 1
C9_95 C 0.4481(3) 0.8404(3) 0.6088(3) 0.089(10) Uiso 0.54(3) 1 d D . P J 1
H9_95 H 0.4438 0.8515 0.5901 0.107 Uiso 0.54(3) 1 calc R U P J 1
C9_94 C 0.4443(4) 0.8500(4) 0.6088(4) 0.120(15) Uiso 0.46(3) 1 d D . P J 2
H9A_94 H 0.4346 0.8572 0.5878 0.144 Uiso 0.46(3) 1 calc R U P J 2
Cl1_94 Cl 0.4871(4) 0.8666(5) 0.6266(5) 0.180(10) Uiso 0.46(3) 1 d D . P J 2
Cl2_94 Cl 0.4524(5) 0.8152(4) 0.6067(5) 0.140(6) Uiso 0.46(3) 1 d D . P J 2
Cl3_94 Cl 0.4096(4) 0.8559(4) 0.6281(5) 0.153(8) Uiso 0.46(3) 1 d D . P J 2
Cl1_96 Cl 0.7454(4) 0.1723(3) 0.4289(5) 0.363(10) Uiso 1 1 d D . . . .
Cl2_96 Cl 0.8029(4) 0.2138(2) 0.4442(4) 0.269(6) Uiso 1 1 d D . . . .
Cl3_96 Cl 0.8254(5) 0.1581(3) 0.4458(5) 0.340(9) Uiso 1 1 d D . . . .
C9_96 C 0.7911(4) 0.1808(3) 0.4516(4) 0.205(14) Uiso 1 1 d D . . . .
H9_96 H 0.7909 0.1796 0.4732 0.246 Uiso 1 1 calc R U . . .
Cl1_97 Cl 0.1969(5) 0.2204(2) 0.0864(4) 0.304(7) Uiso 1 1 d D . . . .
Cl2_97 Cl 0.1375(4) 0.1804(3) 0.0793(5) 0.346(9) Uiso 1 1 d D . . . .
Cl3_97 Cl 0.2167(4) 0.1642(3) 0.0949(4) 0.302(7) Uiso 1 1 d D . . . .
C9_97 C 0.1830(4) 0.1874(3) 0.0749(4) 0.223(16) Uiso 1 1 d D . . . .
H9_97 H 0.1816 0.1857 0.0530 0.268 Uiso 1 1 calc R U . . .
Cl1_98 Cl 0.8031(4) 0.5059(2) 0.3613(3) 0.250(5) Uiso 1 1 d D . . . .
C9_98 C 0.7728(4) 0.4787(2) 0.3626(3) 0.198(13) Uiso 1 1 d D . . . .
H9_98 H 0.7582 0.4741 0.3415 0.237 Uiso 1 1 calc R U . . .
Cl2_98 Cl 0.7399(4) 0.4874(3) 0.3827(4) 0.297(7) Uiso 1 1 d D . . . .
Cl3_98 Cl 0.7993(4) 0.45034(18) 0.3786(3) 0.251(5) Uiso 1 1 d D . . . .
O1W O 0.8895(9) 0.4721(6) 0.4210(7) 0.227(10) Uiso 1 1 d . . . K 2
O2W O 0.9442(10) 0.4902(6) 0.4649(7) 0.242(11) Uiso 1 1 d . . . L 2
Cl3_99 Cl 0.0088(5) 0.3859(2) 0.0751(5) 0.333(13) Uani 0.852(17) 1 d D . P M 1
Cl1_99 Cl 0.0431(3) 0.3349(2) 0.09731(15) 0.188(5) Uani 0.852(17) 1 d D . P M 1
Cl2_99 Cl -0.0330(3) 0.3366(3) 0.0570(3) 0.311(12) Uani 0.852(17) 1 d D . P M 1
C9_99 C 0.0003(3) 0.3532(2) 0.0862(3) 0.149(11) Uani 0.852(17) 1 d D . P M 1
H9_99 H -0.0105 0.3546 0.1039 0.179 Uiso 0.852(17) 1 calc R U P M 1
O99W O -0.056(3) 0.6559(16) 0.574(2) 0.10(3) Uiso 0.148(17) 1 d . . P M 2
Cl1_100 Cl 0.8568(7) 0.6925(3) 0.4465(6) 0.393(10) Uiso 0.94(2) 1 d D U P . .
Cl2_100 Cl 0.9175(6) 0.6599(5) 0.4833(6) 0.393(10) Uiso 0.94(2) 1 d D U P . .
C9_100 C 0.8678(6) 0.6637(4) 0.4693(5) 0.393(10) Uiso 0.94(2) 1 d D U P . .
H9_100 H 0.8569 0.6660 0.4868 0.471 Uiso 0.94(2) 1 calc R U P . .
Cl3_100 Cl 0.8473(7) 0.6350(4) 0.4491(6) 0.393(10) Uiso 0.94(2) 1 d D U P . .
C9_101 C 0.2800(5) 0.7327(4) 0.5189(4) 0.26(4) Uiso 0.547(17) 1 d D . P . .
H9_101 H 0.2810 0.7466 0.5034 0.313 Uiso 0.547(17) 1 calc R U P . .
Cl1_101 Cl 0.2565(6) 0.7466(4) 0.5439(5) 0.249(11) Uiso 0.547(17) 1 d D . P . .
Cl3_101 Cl 0.3270(4) 0.7236(4) 0.5381(5) 0.226(9) Uiso 0.547(17) 1 d D . P . .
Cl2_101 Cl 0.2547(6) 0.7047(4) 0.5002(5) 0.259(11) Uiso 0.547(17) 1 d D . P . .
C9_102 C 0.6534(4) 0.4910(3) 0.4626(3) 0.144(11) Uiso 0.766(11) 1 d D . P N 1
H9_102 H 0.6505 0.5047 0.4777 0.173 Uiso 0.766(11) 1 calc R U P N 1
Cl1_102 Cl 0.6357(3) 0.4602(2) 0.4717(3) 0.185(4) Uiso 0.766(11) 1 d D . P N 1
Cl2_102 Cl 0.6274(5) 0.5019(3) 0.4268(4) 0.283(9) Uiso 0.766(11) 1 d D . P N 1
Cl3_102 Cl 0.7022(3) 0.4884(4) 0.4648(4) 0.281(9) Uiso 0.766(11) 1 d D . P N 1
C9_105 C 0.7625(4) 0.4328(3) 0.5754(2) 0.118(9) Uani 0.766(11) 1 d D . P N 1
H9_105 H 0.7577 0.4520 0.5797 0.142 Uiso 0.766(11) 1 calc R U P N 1
Cl1_105 Cl 0.7863(4) 0.4323(2) 0.5469(3) 0.302(12) Uani 0.766(11) 1 d D . P N 1
Cl2_105 Cl 0.7911(4) 0.4182(3) 0.6086(2) 0.272(10) Uani 0.766(11) 1 d D . P N 1
Cl3_105 Cl 0.7184(3) 0.4162(2) 0.5634(2) 0.236(9) Uani 0.766(11) 1 d D . P N 1
O104 O 0.6793(8) 0.5022(5) 0.4429(6) 0.033(7) Uiso 0.234(11) 1 d . . P N 2
O102 O 0.7055(6) 0.4666(4) 0.4919(4) 0.009(6) Uiso 0.234(11) 1 d . . P N 2
O105 O 0.678(2) 0.4237(14) 0.5442(17) 0.14(2) Uiso 0.234(11) 1 d . . P N 2
C9_103 C 0.2328(3) 0.0128(3) 0.5414(3) 0.136(13) Uiso 0.567(9) 1 d D . P O 1
H9_103 H 0.2385 -0.0004 0.5268 0.163 Uiso 0.567(9) 1 calc R U P O 1
Cl1_103 Cl 0.2304(4) -0.0049(3) 0.5737(3) 0.192(6) Uiso 0.567(9) 1 d D . P O 1
Cl2_103 Cl 0.1890(3) 0.0282(3) 0.5240(4) 0.206(7) Uiso 0.567(9) 1 d D . P O 1
Cl3_103 Cl 0.2698(3) 0.03657(19) 0.5502(2) 0.128(3) Uiso 0.567(9) 1 d D . P O 1
C9_113 C 0.4017(3) 0.04844(18) 0.1044(3) 0.113(11) Uiso 0.567(9) 1 d D . P O 1
H9_113 H 0.4017 0.0477 0.0828 0.135 Uiso 0.567(9) 1 calc R U P O 1
Cl1_113 Cl 0.3979(3) 0.08223(12) 0.1144(2) 0.120(3) Uiso 0.567(9) 1 d D . P O 1
Cl2_113 Cl 0.4448(2) 0.03450(14) 0.12656(19) 0.103(3) Uiso 0.567(9) 1 d D . P O 1
Cl3_113 Cl 0.3626(2) 0.02977(18) 0.1089(3) 0.156(5) Uiso 0.567(9) 1 d D . P O 1
O15Q O 0.1923(6) 0.0108(4) 0.5471(5) 0.068(6) Uiso 0.433(9) 1 d . . P O 2
O13Q O 0.2675(6) -0.0036(4) 0.5875(4) 0.061(5) Uiso 0.433(9) 1 d . . P O 2
O2R O 0.1783(9) 0.0472(6) 0.5072(7) 0.111(9) Uiso 0.433(9) 1 d . . P O 2
Cl1_106 Cl 0.6676(5) 0.7420(6) 0.3451(3) 0.341(19) Uani 0.615(17) 1 d D . P P 1
Cl2_106 Cl 0.6973(4) 0.7205(4) 0.2979(4) 0.218(8) Uani 0.615(17) 1 d D . P P 1
Cl3_106 Cl 0.6166(4) 0.7171(3) 0.2929(3) 0.206(7) Uani 0.615(17) 1 d D . P P 1
C9_106 C 0.6582(4) 0.7364(3) 0.3061(3) 0.175(18) Uiso 0.615(17) 1 d D . P P 1
H9_106 H 0.6542 0.7542 0.2957 0.210 Uiso 0.615(17) 1 calc R U P P 1
O106 O 0.724(2) 0.7151(11) 0.3172(15) 0.18(2) Uiso 0.385(17) 1 d . . P P 2
C9_107 C 0.1851(3) 0.6906(3) 0.2875(3) 0.152(9) Uiso 1 1 d D . . . .
H9_107 H 0.1806 0.7098 0.2920 0.182 Uiso 1 1 calc R U . . .
Cl1_107 Cl 0.2236(3) 0.6892(3) 0.2713(3) 0.275(6) Uiso 1 1 d D . . . .
Cl2_107 Cl 0.1959(4) 0.6722(3) 0.3214(2) 0.267(6) Uiso 1 1 d D . . . .
Cl3_107 Cl 0.1434(3) 0.6779(3) 0.2621(2) 0.244(5) Uiso 1 1 d D . . . .
C9_108 C 0.2695(3) 0.4891(2) 0.5629(3) 0.118(11) Uiso 0.657(14) 1 d D . P Q 1
H9_108 H 0.2677 0.4785 0.5441 0.142 Uiso 0.657(14) 1 calc R U P Q 1
Cl1_108 Cl 0.2998(3) 0.4719(2) 0.5934(2) 0.221(9) Uani 0.657(14) 1 d D . P Q 1
Cl2_108 Cl 0.2234(2) 0.4920(3) 0.5676(3) 0.201(7) Uani 0.657(14) 1 d D . P Q 1
Cl3_108 Cl 0.2881(3) 0.52098(19) 0.55860(18) 0.172(6) Uani 0.657(14) 1 d D . P Q 1
O16Q O 0.2694(14) 0.5046(10) 0.5603(10) 0.117(13) Uiso 0.343(14) 1 d . . P Q 2
O16V O 0.3729(7) 0.4340(4) 0.6055(5) 0.050(6) Uiso 0.343(14) 1 d . . P Q 2
Cl1_114 Cl 0.1653(6) 0.2644(4) 0.5369(5) 0.218(11) Uiso 0.384(10) 1 d D . P R 1
Cl2_114 Cl 0.1820(3) 0.2164(2) 0.5077(2) 0.102(4) Uiso 0.384(10) 1 d D . P R 1
C9_114 C 0.2016(5) 0.2432(2) 0.5316(3) 0.22(4) Uiso 0.384(10) 1 d D . P R 1
H9_114 H 0.2184 0.2539 0.5220 0.260 Uiso 0.384(10) 1 calc R U P R 1
Cl3_114 Cl 0.2297(4) 0.2312(3) 0.5665(2) 0.124(5) Uiso 0.384(10) 1 d D . P R 1
Cl1_117 Cl 0.1480(4) 0.3330(2) 0.5817(3) 0.175(5) Uiso 0.616(10) 1 d D . P R 2
Cl2_117 Cl 0.0923(4) 0.2902(3) 0.5709(5) 0.247(9) Uiso 0.616(10) 1 d D . P R 2
C9_117 C 0.1267(4) 0.3070(3) 0.5573(4) 0.20(2) Uiso 0.616(10) 1 d D . P R 2
H9_117 H 0.1135 0.3150 0.5372 0.243 Uiso 0.616(10) 1 calc R U P R 2
Cl3_117 Cl 0.1613(5) 0.2843(3) 0.5521(4) 0.211(7) Uiso 0.616(10) 1 d D . P R 2
C9_110 C 0.1170(4) 0.0209(2) 0.6562(3) 0.17(2) Uiso 0.536(9) 1 d D . P S 1
H9_110 H 0.1202 0.0267 0.6775 0.207 Uiso 0.536(9) 1 calc R U P S 1
Cl1_110 Cl 0.0866(4) -0.0072(2) 0.6490(2) 0.187(7) Uani 0.536(9) 1 d D . P S 1
Cl2_110 Cl 0.1622(3) 0.0124(2) 0.6522(5) 0.245(11) Uani 0.536(9) 1 d D . P S 1
Cl3_110 Cl 0.0971(4) 0.04768(19) 0.63229(16) 0.175(7) Uani 0.536(9) 1 d D . P S 1
C9_111 C 0.2492(3) 0.0179(2) 0.1974(3) 0.080(9) Uiso 0.464(9) 1 d D . P S 2
H9_111 H 0.2436 0.0043 0.2116 0.096 Uiso 0.464(9) 1 calc R U P S 2
Cl1_111 Cl 0.2540(3) 0.00101(17) 0.16521(19) 0.095(3) Uiso 0.464(9) 1 d D . P S 2
Cl2_111 Cl 0.2919(3) 0.0345(3) 0.2156(3) 0.155(5) Uiso 0.464(9) 1 d D . P S 2
Cl3_111 Cl 0.2110(3) 0.0408(3) 0.1878(3) 0.165(6) Uiso 0.464(9) 1 d D . P S 2
Cl1_112 Cl 0.5061(3) 0.1585(2) 0.3866(3) 0.230(4) Uiso 1 1 d D . . T 1
Cl2_112 Cl 0.4898(5) 0.2089(2) 0.4115(4) 0.329(8) Uiso 1 1 d D . . T 1
C9_112 C 0.4847(4) 0.1739(2) 0.4121(3) 0.134(7) Uiso 1 1 d D . . T 1
H9_112 H 0.4978 0.1673 0.4329 0.161 Uiso 1 1 calc R U . T 1
Cl3_112 Cl 0.4361(3) 0.1650(3) 0.4037(4) 0.275(6) Uiso 1 1 d D . . T 1
Cl1_118 Cl 0.0945(3) 0.1481(2) 0.6106(3) 0.168(5) Uiso 0.719(15) 1 d D . P . .
Cl2_118 Cl 0.0168(3) 0.1544(3) 0.5739(4) 0.233(7) Uiso 0.719(15) 1 d D . P . .
Cl3_118 Cl 0.0499(4) 0.10140(18) 0.5857(4) 0.231(7) Uiso 0.719(15) 1 d D . P . .
C9_118 C 0.0487(3) 0.1338(2) 0.6002(3) 0.115(9) Uiso 0.719(15) 1 d D . P . .
H9_118 H 0.0393 0.1325 0.6186 0.138 Uiso 0.719(15) 1 calc R U P . .

loop_
_atom_site_aniso_label
_atom_site_aniso_U_11
_atom_site_aniso_U_22
_atom_site_aniso_U_33
_atom_site_aniso_U_23
_atom_site_aniso_U_13
_atom_site_aniso_U_12
F1A 0.093(7) 0.133(8) 0.110(7) -0.042(6) 0.056(6) -0.024(6)
F2A 0.120(9) 0.127(8) 0.085(6) 0.007(6) 0.040(6) -0.033(6)
F3A 0.092(7) 0.164(9) 0.060(5) -0.001(5) 0.016(5) -0.028(6)
F4A 0.121(8) 0.113(7) 0.062(5) 0.014(5) 0.050(5) 0.008(5)
F5A 0.097(7) 0.121(7) 0.054(5) 0.004(4) 0.038(4) 0.001(5)
F6A 0.177(13) 0.136(9) 0.079(6) 0.035(6) 0.037(7) 0.044(8)
F7A 0.096(8) 0.172(10) 0.089(7) 0.031(6) 0.034(6) 0.022(7)
F8A 0.098(8) 0.163(10) 0.100(7) 0.004(7) 0.046(6) -0.001(7)
O5A 0.22(2) 0.113(12) 0.138(13) -0.032(10) 0.048(13) -0.012(12)
O6A 0.162(15) 0.203(16) 0.080(8) 0.025(9) 0.055(9) -0.029(12)
O7A 0.130(12) 0.133(11) 0.096(9) -0.018(8) 0.047(8) -0.001(8)
O8A 0.141(12) 0.107(9) 0.090(8) 0.019(7) 0.054(8) 0.017(8)
O9A 0.188(16) 0.149(12) 0.072(8) -0.017(8) 0.049(9) 0.024(10)
O10A 0.149(13) 0.155(12) 0.072(7) 0.034(8) 0.038(8) 0.006(9)
O11A 0.161(16) 0.26(2) 0.034(6) -0.006(8) 0.033(7) 0.008(12)
O12A 0.119(12) 0.138(12) 0.095(9) 0.011(8) 0.045(8) -0.037(9)
O13A 0.050(7) 0.175(12) 0.090(8) -0.016(8) 0.041(6) -0.006(6)
N9A 0.168(19) 0.108(13) 0.113(13) -0.034(11) 0.073(13) -0.008(11)
N11A 0.18(2) 0.144(15) 0.091(11) -0.005(10) 0.070(12) -0.064(13)
N13A 0.077(9) 0.135(13) 0.038(6) -0.004(7) 0.027(6) -0.009(8)
N15A 0.072(9) 0.149(13) 0.065(8) 0.003(8) 0.043(7) -0.022(8)
N17A 0.102(11) 0.122(12) 0.066(8) 0.023(8) 0.042(8) 0.010(9)
N19A 0.134(15) 0.160(14) 0.059(8) 0.042(9) 0.033(8) 0.018(10)
N21A 0.109(14) 0.162(16) 0.058(8) 0.024(10) 0.009(8) -0.012(11)
N23A 0.076(10) 0.140(12) 0.070(8) -0.001(8) 0.036(7) -0.006(8)
C20A 0.103(18) 0.17(3) 0.16(2) -0.02(2) 0.076(17) -0.008(16)
C21A 0.16(3) 0.19(3) 0.094(16) 0.040(17) 0.051(16) -0.030(19)
C22A 0.087(13) 0.121(16) 0.057(9) 0.010(10) 0.028(9) -0.007(10)
C23A 0.068(11) 0.111(14) 0.084(12) 0.030(11) 0.043(9) 0.009(9)
C24A 0.139(18) 0.130(17) 0.069(11) 0.002(11) 0.069(12) 0.008(13)
C25A 0.23(3) 0.15(2) 0.073(13) 0.043(14) 0.036(15) -0.038(19)
C26A 0.078(14) 0.15(2) 0.12(2) 0.031(16) 0.027(13) -0.004(13)
C27A 0.069(13) 0.19(2) 0.063(11) 0.039(14) 0.019(10) -0.018(14)
N8A 0.072(11) 0.172(17) 0.125(14) -0.041(13) 0.044(10) -0.028(10)
C1B 0.057(11) 0.172(19) 0.126(17) 0.000(15) 0.064(12) -0.005(11)
C2B 0.064(13) 0.22(3) 0.106(15) -0.002(17) 0.041(12) 0.024(14)
C3B 0.097(16) 0.15(2) 0.14(2) -0.038(16) 0.058(15) 0.004(14)
C4B 0.113(18) 0.18(2) 0.091(14) -0.041(15) 0.042(13) 0.009(15)
C5B 0.15(2) 0.16(2) 0.109(18) -0.031(15) 0.040(16) -0.028(17)
C6B 0.17(3) 0.22(3) 0.13(2) -0.02(2) 0.07(2) -0.04(2)
C7B 0.127(18) 0.121(16) 0.113(17) -0.033(14) 0.079(14) -0.033(13)
C8B 0.078(13) 0.150(19) 0.125(17) -0.012(15) 0.068(13) -0.031(12)
C9B 0.110(17) 0.143(18) 0.116(17) -0.005(14) 0.071(14) -0.031(14)
N10A 0.105(12) 0.111(12) 0.114(12) -0.010(9) 0.065(10) -0.015(9)
C10B 0.120(17) 0.114(16) 0.140(18) -0.014(15) 0.080(15) -0.039(13)
C11B 0.29(4) 0.12(2) 0.18(3) 0.018(19) 0.15(3) 0.01(2)
C12B 0.19(3) 0.13(2) 0.19(3) 0.06(2) 0.11(2) 0.011(18)
C13B 0.16(2) 0.15(2) 0.123(19) 0.007(16) 0.082(17) -0.032(17)
C14B 0.108(17) 0.15(2) 0.14(2) 0.031(16) 0.065(15) 0.003(14)
C15B 0.096(15) 0.17(2) 0.102(14) 0.045(16) 0.045(12) 0.000(14)
C16B 0.13(2) 0.18(3) 0.106(17) 0.020(17) 0.042(15) -0.017(17)
C17B 0.15(2) 0.134(18) 0.106(16) 0.017(14) 0.070(15) -0.037(15)
C18B 0.099(14) 0.096(13) 0.121(16) 0.006(12) 0.059(12) -0.016(10)
N12A 0.073(10) 0.156(14) 0.062(8) 0.000(9) 0.012(7) -0.019(9)
C19B 0.137(19) 0.153(18) 0.055(10) 0.027(11) 0.036(11) -0.017(14)
C20B 0.137(19) 0.162(19) 0.069(11) 0.000(11) 0.050(12) -0.017(14)
C21B 0.122(8) 0.127(8) 0.094(8) -0.003(6) 0.046(6) 0.002(6)
C22B 0.19(2) 0.152(18) 0.068(11) -0.008(12) 0.074(14) -0.036(16)
C23B 0.136(19) 0.18(2) 0.064(11) -0.009(12) 0.061(12) -0.015(15)
C24B 0.20(3) 0.35(4) 0.077(14) -0.07(2) 0.091(18) -0.12(3)
C25B 0.123(18) 0.137(17) 0.064(11) -0.023(11) 0.024(10) -0.044(13)
C26B 0.076(12) 0.154(17) 0.065(11) 0.005(11) 0.031(9) 0.006(11)
C27B 0.099(15) 0.168(19) 0.048(9) 0.013(10) 0.036(9) -0.009(13)
N14A 0.077(9) 0.119(10) 0.056(7) 0.000(7) 0.035(7) -0.004(7)
C28B 0.061(11) 0.143(16) 0.059(9) -0.006(10) 0.012(8) -0.009(10)
C29B 0.100(14) 0.126(15) 0.058(9) 0.002(9) 0.024(9) 0.020(11)
C30B 0.070(11) 0.099(12) 0.086(11) 0.000(9) 0.010(9) 0.007(8)
C31B 0.071(12) 0.118(14) 0.077(10) 0.007(9) 0.033(9) 0.014(9)
C32B 0.062(11) 0.135(14) 0.065(9) 0.008(9) 0.016(8) 0.033(9)
C33B 0.029(8) 0.130(14) 0.069(9) 0.008(10) 0.001(7) -0.001(8)
C34B 0.063(11) 0.127(14) 0.069(10) -0.012(10) 0.030(8) 0.004(9)
C35B 0.062(11) 0.146(17) 0.068(10) 0.014(10) 0.028(9) 0.009(10)
C36B 0.048(10) 0.125(14) 0.068(10) -0.008(9) 0.009(8) 0.004(8)
N16A 0.051(8) 0.143(13) 0.070(8) 0.020(9) 0.015(7) -0.003(7)
C37B 0.111(15) 0.119(14) 0.050(9) 0.020(9) 0.037(9) 0.016(11)
C38B 0.117(17) 0.17(2) 0.073(12) 0.013(12) 0.052(12) -0.006(14)
C39B 0.112(16) 0.19(2) 0.086(13) -0.018(14) 0.078(13) -0.039(15)
C40B 0.041(9) 0.20(2) 0.033(8) 0.012(10) 0.013(7) -0.022(9)
C41B 0.092(14) 0.155(18) 0.059(10) -0.033(11) 0.033(9) -0.007(12)
C42B 0.080(12) 0.122(14) 0.083(12) 0.005(10) 0.039(10) 0.007(10)
C43B 0.098(13) 0.113(14) 0.062(10) -0.006(9) 0.047(9) -0.001(10)
C44B 0.074(12) 0.136(16) 0.069(10) -0.004(10) 0.035(9) 0.001(10)
C45B 0.068(11) 0.105(12) 0.062(9) -0.005(9) 0.034(8) 0.006(8)
N18A 0.110(12) 0.151(13) 0.071(9) 0.028(9) 0.046(8) 0.022(9)
C46B 0.082(13) 0.162(19) 0.088(13) 0.027(12) 0.053(10) -0.011(11)
C47B 0.144(18) 0.084(12) 0.084(11) 0.013(9) 0.047(11) 0.005(10)
C48B 0.17(2) 0.117(16) 0.134(19) 0.015(14) 0.081(17) 0.008(14)
C49B 0.18(2) 0.098(13) 0.105(14) 0.021(11) 0.087(15) 0.013(13)
C50B 0.16(2) 0.147(17) 0.095(13) 0.066(13) 0.076(14) 0.046(14)
C51B 0.17(3) 0.17(2) 0.111(17) 0.040(16) 0.080(17) 0.036(18)
C52B 0.076(12) 0.144(16) 0.077(11) 0.050(11) 0.043(9) 0.015(10)
C53B 0.100(13) 0.102(13) 0.078(11) 0.034(9) 0.043(9) 0.007(9)
C54B 0.085(13) 0.126(15) 0.082(12) 0.023(10) 0.035(9) -0.005(10)
N20A 0.095(11) 0.153(10) 0.065(7) 0.023(6) 0.020(7) -0.001(9)
C55B 0.103(15) 0.145(11) 0.066(8) 0.021(9) 0.003(9) -0.005(11)
C56B 0.22(3) 0.121(10) 0.092(11) 0.042(8) 0.037(15) -0.001(16)
C57B 0.118(8) 0.124(7) 0.102(7) 0.017(5) 0.031(6) -0.003(6)
C58B 0.109(8) 0.115(6) 0.099(6) 0.012(5) 0.030(6) 0.000(6)
C59B 0.120(8) 0.122(6) 0.105(7) 0.007(5) 0.029(6) 0.000(6)
C60B 0.108(8) 0.121(7) 0.091(6) 0.002(5) 0.035(6) -0.008(6)
C61B 0.126(17) 0.163(12) 0.063(9) 0.012(9) 0.024(10) -0.020(14)
C62B 0.093(13) 0.158(10) 0.056(8) 0.024(7) 0.021(9) 0.012(11)
C63B 0.124(8) 0.137(7) 0.108(7) 0.005(5) 0.042(6) -0.001(6)
N22A 0.102(12) 0.126(12) 0.068(8) 0.020(8) 0.037(8) 0.026(9)
C64B 0.088(14) 0.20(2) 0.050(9) 0.008(11) 0.027(9) -0.009(13)
C65B 0.114(16) 0.122(15) 0.105(14) 0.005(12) 0.070(13) 0.013(12)
C66B 0.16(2) 0.103(15) 0.137(18) -0.007(13) 0.088(17) -0.018(13)
C67B 0.057(10) 0.140(16) 0.072(10) -0.005(10) 0.031(8) 0.008(9)
C68B 0.050(10) 0.140(15) 0.084(12) 0.007(11) 0.003(9) -0.025(9)
C69B 0.065(12) 0.151(18) 0.069(11) 0.015(11) 0.018(9) 0.006(10)
C70B 0.047(10) 0.163(18) 0.062(10) -0.002(11) 0.018(8) 0.015(10)
C71B 0.083(12) 0.112(14) 0.052(9) -0.003(9) 0.021(8) -0.011(10)
C72B 0.045(10) 0.153(18) 0.098(14) 0.005(13) 0.020(9) 0.019(10)
N1C 0.125(15) 0.175(17) 0.053(8) -0.010(9) 0.016(9) -0.027(11)
C1C 0.092(14) 0.122(14) 0.078(12) 0.034(10) 0.003(10) -0.005(10)
O1C 0.154(16) 0.226(18) 0.091(9) 0.003(10) 0.023(10) -0.079(14)
N2C 0.100(12) 0.124(12) 0.059(8) 0.009(8) 0.005(8) -0.006(9)
C2C 0.087(14) 0.125(15) 0.083(12) 0.016(11) 0.013(10) -0.014(10)
C3C 0.130(19) 0.155(19) 0.073(11) 0.026(13) 0.013(11) -0.050(15)
C4C 0.16(2) 0.17(2) 0.075(12) 0.017(13) 0.034(13) -0.070(17)
C5C 0.13(2) 0.119(17) 0.118(17) -0.004(13) 0.012(15) -0.045(14)
C6C 0.088(14) 0.124(16) 0.076(12) 0.022(12) 0.004(10) -0.019(11)
C7C 0.099(15) 0.103(15) 0.085(13) 0.010(12) 0.015(11) -0.001(11)
O2C 0.148(13) 0.102(9) 0.082(8) -0.021(7) 0.038(8) -0.025(8)
N3C 0.082(10) 0.095(10) 0.077(9) -0.004(8) -0.002(8) -0.011(7)
N4C 0.082(11) 0.136(14) 0.103(12) -0.006(11) 0.013(9) 0.008(9)
C8C 0.090(15) 0.143(19) 0.079(13) -0.013(13) -0.013(10) -0.041(12)
C9C 0.091(14) 0.133(16) 0.089(13) -0.017(12) 0.003(11) -0.023(11)
C10C 0.22(4) 0.15(2) 0.12(2) -0.046(18) 0.04(2) -0.07(2)
C11C 0.14(2) 0.133(19) 0.130(19) -0.021(15) 0.062(16) -0.043(15)
C12C 0.118(19) 0.17(2) 0.071(12) 0.005(14) -0.004(12) -0.036(15)
O3C 0.142(13) 0.148(11) 0.062(7) 0.020(7) -0.005(7) -0.006(9)
C13C 0.086(14) 0.119(15) 0.073(12) 0.000(11) -0.002(9) -0.015(10)
N5C 0.094(12) 0.143(14) 0.065(9) -0.001(9) 0.007(8) 0.007(9)
N6C 0.110(12) 0.144(14) 0.044(7) 0.017(7) 0.029(7) -0.007(9)
C14C 0.085(13) 0.131(16) 0.067(11) 0.023(10) 0.014(9) 0.003(10)
C15C 0.14(2) 0.18(2) 0.049(10) 0.024(12) 0.008(11) -0.006(16)
C16C 0.21(3) 0.133(18) 0.058(11) 0.005(11) 0.040(13) -0.054(17)
C17C 0.16(2) 0.149(17) 0.047(9) 0.013(10) 0.039(11) -0.011(14)
C18C 0.20(3) 0.107(16) 0.087(15) 0.030(12) 0.016(14) 0.000(15)
O4C 0.149(14) 0.136(11) 0.083(8) 0.033(8) 0.019(8) -0.003(9)
O5C 0.152(14) 0.166(13) 0.072(8) 0.015(8) 0.069(9) 0.023(9)
O6C 0.129(12) 0.113(10) 0.135(11) 0.019(9) 0.078(10) 0.013(8)
F1C 0.091(7) 0.108(7) 0.091(6) -0.015(5) 0.042(5) -0.005(5)
F2C 0.133(9) 0.125(7) 0.052(5) 0.032(5) 0.039(5) 0.009(6)
F3C 0.099(8) 0.140(9) 0.060(5) 0.005(5) 0.022(5) -0.002(6)
F4C 0.119(8) 0.169(9) 0.043(5) -0.005(5) 0.030(5) -0.006(7)
F5C 0.131(9) 0.125(8) 0.061(5) 0.001(5) 0.041(5) -0.009(6)
F6C 0.095(7) 0.142(8) 0.052(5) -0.005(5) 0.016(5) 0.006(5)
F7C 0.112(9) 0.138(9) 0.075(6) 0.002(6) 0.016(6) -0.015(6)
F8C 0.088(7) 0.164(9) 0.062(5) -0.021(5) 0.038(5) -0.019(6)
N7C 0.152(15) 0.133(13) 0.033(7) 0.038(7) 0.036(8) 0.009(10)
O7C 0.092(10) 0.164(12) 0.078(8) -0.014(8) 0.025(7) -0.020(8)
O8C 0.097(10) 0.159(12) 0.086(9) 0.010(8) 0.044(7) 0.010(8)
N9C 0.081(9) 0.113(10) 0.060(7) 0.017(7) 0.031(7) -0.010(7)
O9C 0.168(15) 0.102(10) 0.101(9) 0.000(7) 0.053(9) 0.004(9)
O10C 0.079(8) 0.151(10) 0.063(7) 0.003(6) 0.029(6) -0.010(7)
N11C 0.074(10) 0.134(13) 0.081(9) 0.004(8) 0.047(8) 0.001(8)
O11C 0.100(12) 0.174(15) 0.146(13) -0.017(12) 0.034(10) 0.000(11)
N13C 0.077(10) 0.161(14) 0.040(7) 0.010(7) 0.017(6) -0.018(8)
N15C 0.18(2) 0.23(3) 0.065(10) 0.001(14) 0.043(12) -0.048(19)
N17C 0.110(13) 0.106(11) 0.093(11) -0.012(9) 0.032(9) -0.012(9)
C19C 0.066(12) 0.151(19) 0.103(15) 0.000(16) 0.044(11) -0.011(11)
N19C 0.094(11) 0.124(12) 0.073(9) -0.006(9) 0.035(8) 0.002(9)
C20C 0.049(10) 0.20(2) 0.061(10) 0.044(12) 0.019(8) 0.002(10)
C21C 0.101(15) 0.112(16) 0.106(14) 0.027(13) 0.060(12) 0.020(11)
N21C 0.042(8) 0.158(13) 0.065(8) -0.007(9) -0.003(7) -0.002(7)
C22C 0.17(2) 0.121(16) 0.066(11) 0.002(11) 0.055(12) -0.032(14)
C23C 0.13(2) 0.15(2) 0.074(15) 0.019(14) 0.016(12) -0.010(15)
N23C 0.094(12) 0.170(13) 0.075(9) 0.016(10) 0.019(8) -0.035(11)
C24C 0.088(14) 0.099(14) 0.105(15) -0.010(12) 0.028(11) -0.010(10)
C25C 0.064(11) 0.131(15) 0.050(9) -0.002(10) 0.000(8) 0.006(9)
C26C 0.091(15) 0.118(16) 0.116(17) -0.021(15) 0.020(12) -0.008(12)
C27C 0.14(2) 0.17(3) 0.16(3) 0.06(2) 0.06(2) 0.004(19)
O12C 0.129(14) 0.24(2) 0.127(12) 0.043(12) 0.072(11) 0.004(12)
O13C 0.145(14) 0.173(14) 0.121(11) 0.073(11) 0.068(10) -0.016(11)
N8C 0.079(9) 0.102(10) 0.069(8) 0.011(7) 0.031(7) -0.005(7)
C1D 0.108(16) 0.118(15) 0.071(11) 0.006(11) 0.024(10) -0.004(11)
C2D 0.14(2) 0.134(17) 0.067(11) -0.006(11) 0.040(11) -0.009(13)
C3D 0.15(2) 0.148(19) 0.095(15) 0.014(13) 0.061(14) 0.023(15)
C4D 0.21(3) 0.089(13) 0.083(13) -0.007(11) -0.023(14) 0.023(14)
C5D 0.105(15) 0.115(14) 0.089(12) -0.002(10) 0.053(11) -0.010(11)
C6D 0.095(14) 0.121(15) 0.079(11) 0.013(11) 0.027(10) -0.005(11)
C7D 0.058(10) 0.107(14) 0.102(13) 0.023(11) 0.034(9) 0.000(9)
C8D 0.072(11) 0.100(13) 0.062(9) 0.017(9) 0.026(8) 0.000(8)
C9D 0.098(14) 0.118(15) 0.070(11) -0.002(10) 0.030(10) -0.020(10)
N10C 0.059(8) 0.140(12) 0.064(8) 0.030(8) 0.034(6) 0.012(7)
C10D 0.082(11) 0.123(14) 0.043(8) 0.036(8) 0.033(8) 0.023(9)
C11D 0.138(18) 0.166(18) 0.058(10) 0.039(11) 0.057(11) 0.031(14)
C12D 0.119(15) 0.136(15) 0.041(8) 0.041(9) 0.032(8) 0.033(11)
C13D 0.076(12) 0.167(18) 0.066(10) 0.048(11) 0.044(9) 0.037(11)
C14D 0.077(11) 0.128(14) 0.055(9) 0.030(9) 0.033(8) 0.015(9)
C15D 0.075(11) 0.129(14) 0.069(10) 0.035(10) 0.044(9) 0.002(9)
C16D 0.061(10) 0.135(15) 0.064(9) 0.004(10) 0.036(8) -0.021(9)
C17D 0.073(11) 0.115(13) 0.065(10) 0.025(9) 0.038(8) 0.002(9)
C18D 0.106(15) 0.123(15) 0.064(10) 0.023(10) 0.043(10) 0.019(11)
N12C 0.063(9) 0.111(11) 0.078(9) -0.008(8) 0.011(7) -0.005(7)
C19D 0.045(9) 0.113(14) 0.096(12) 0.006(10) 0.028(9) 0.006(8)
C20D 0.087(15) 0.120(16) 0.098(14) 0.017(11) -0.003(11) 0.006(11)
C21D 0.059(10) 0.116(14) 0.076(10) -0.013(9) 0.013(8) 0.013(8)
C22D 0.069(12) 0.109(14) 0.106(14) 0.009(12) -0.011(11) -0.022(10)
C23D 0.112(17) 0.145(18) 0.079(12) -0.017(12) 0.037(11) -0.012(12)
C24D 0.13(2) 0.18(3) 0.105(17) -0.014(18) 0.017(15) -0.016(18)
C25D 0.076(13) 0.106(14) 0.094(14) 0.001(12) 0.021(10) -0.006(10)
C26D 0.084(13) 0.103(14) 0.079(12) 0.022(11) 0.016(10) 0.008(10)
C27D 0.071(12) 0.116(15) 0.079(11) -0.014(10) 0.013(9) -0.011(9)
N14C 0.109(12) 0.127(12) 0.047(7) -0.011(8) 0.030(7) -0.015(9)
C28D 0.100(15) 0.18(2) 0.047(9) -0.004(11) 0.019(9) -0.028(12)
C29D 0.149(18) 0.131(14) 0.037(8) -0.031(8) 0.027(9) -0.026(12)
C30D 0.114(8) 0.123(8) 0.091(8) 0.002(6) 0.031(6) -0.009(6)
C31D 0.118(16) 0.165(18) 0.041(8) -0.019(9) 0.027(9) -0.032(12)
C32D 0.121(17) 0.169(19) 0.039(8) 0.004(10) 0.012(9) -0.047(13)
C33D 0.16(2) 0.154(19) 0.060(11) 0.017(12) 0.031(12) -0.009(15)
C34D 0.107(17) 0.17(2) 0.052(10) -0.014(11) 0.013(10) -0.007(13)
C35D 0.073(11) 0.128(14) 0.042(8) 0.007(9) 0.004(7) -0.009(9)
C36D 0.098(15) 0.146(17) 0.066(11) -0.008(11) 0.032(10) 0.020(12)
N16C 0.067(9) 0.134(12) 0.083(9) 0.025(9) 0.039(8) 0.014(8)
C37D 0.12(2) 0.21(3) 0.076(14) 0.019(16) 0.040(13) 0.057(18)
C38D 0.14(2) 0.135(18) 0.109(16) 0.027(14) 0.050(15) 0.029(15)
C39D 0.19(3) 0.14(2) 0.098(16) 0.004(14) 0.053(16) 0.035(17)
C40D 0.106(15) 0.153(17) 0.070(11) 0.005(11) 0.063(10) -0.008(12)
C41D 0.113(16) 0.152(18) 0.086(13) 0.008(12) 0.055(12) 0.011(12)
C42D 0.095(14) 0.118(15) 0.097(13) 0.020(11) 0.055(11) -0.006(10)
C43D 0.108(15) 0.129(17) 0.084(12) -0.019(12) 0.057(11) -0.034(12)
C44D 0.073(11) 0.103(14) 0.098(13) 0.017(11) 0.052(10) 0.006(9)
C45D 0.079(12) 0.110(14) 0.093(13) 0.001(11) 0.035(10) 0.012(10)
N18C 0.114(12) 0.093(9) 0.058(7) -0.013(7) 0.041(7) -0.011(8)
C46D 0.087(14) 0.130(17) 0.088(13) -0.009(12) 0.024(10) -0.029(11)
C47D 0.099(15) 0.143(17) 0.075(12) -0.005(11) 0.029(11) -0.010(12)
C48D 0.076(12) 0.150(17) 0.057(10) -0.020(10) 0.026(9) -0.009(11)
C49D 0.044(9) 0.133(15) 0.075(11) -0.003(10) 0.024(8) -0.009(8)
C50D 0.079(13) 0.166(19) 0.063(10) 0.003(11) 0.036(9) -0.015(12)
C51D 0.14(2) 0.143(17) 0.088(13) -0.002(12) 0.069(13) 0.039(14)
C52D 0.060(11) 0.129(15) 0.078(11) -0.014(11) 0.033(9) -0.010(9)
C53D 0.089(13) 0.112(14) 0.056(10) -0.004(9) 0.026(9) -0.008(10)
C54D 0.066(11) 0.121(15) 0.082(12) -0.011(11) 0.027(9) 0.000(9)
N20C 0.093(11) 0.113(10) 0.044(7) 0.000(6) 0.012(6) 0.000(8)
C55D 0.046(11) 0.18(2) 0.081(12) -0.040(13) -0.003(9) 0.005(10)
C56D 0.18(2) 0.093(13) 0.071(11) 0.040(10) 0.051(12) 0.013(13)
C57D 0.106(16) 0.135(17) 0.085(13) 0.012(12) 0.011(11) 0.030(12)
C58D 0.110(15) 0.096(12) 0.069(10) -0.002(9) 0.036(10) 0.004(10)
C59D 0.079(13) 0.104(13) 0.098(13) 0.007(10) 0.028(10) 0.001(9)
C60D 0.067(12) 0.135(17) 0.098(14) -0.024(12) 0.014(10) 0.002(10)
C61D 0.046(10) 0.129(16) 0.094(13) 0.011(12) 0.014(9) -0.021(9)
C62D 0.108(15) 0.109(14) 0.043(8) -0.008(9) 0.015(8) -0.004(10)
C63D 0.033(9) 0.150(17) 0.091(13) -0.010(12) -0.012(9) -0.013(9)
N22C 0.050(8) 0.147(14) 0.112(12) -0.032(11) 0.035(8) -0.009(8)
C64D 0.063(12) 0.23(3) 0.056(10) -0.020(13) 0.029(9) -0.021(13)
C65D 0.138(10) 0.141(10) 0.139(10) -0.004(6) 0.037(7) -0.002(6)
C66D 0.085(15) 0.20(2) 0.083(13) -0.026(14) 0.037(11) -0.013(14)
C67D 0.068(12) 0.155(17) 0.085(12) 0.009(12) 0.033(10) -0.005(11)
C68D 0.17(3) 0.21(3) 0.15(2) 0.03(2) 0.10(2) 0.01(2)
C69D 0.118(18) 0.17(2) 0.114(16) 0.011(16) 0.056(14) -0.060(16)
C70D 0.120(16) 0.159(14) 0.062(10) -0.004(11) 0.068(11) -0.028(13)
C71D 0.050(11) 0.19(2) 0.084(13) -0.039(14) 0.026(9) -0.025(11)
C72D 0.082(13) 0.160(18) 0.072(11) -0.010(12) 0.046(10) 0.004(12)
N2E 0.090(12) 0.152(14) 0.078(10) -0.003(10) 0.021(8) -0.024(9)
C2E 0.087(14) 0.147(18) 0.072(12) -0.024(12) -0.003(10) 0.014(12)
C3E 0.13(2) 0.23(3) 0.085(15) 0.019(18) 0.045(14) -0.010(19)
C4E 0.24(4) 0.18(2) 0.073(13) -0.027(14) 0.067(17) -0.06(2)
C5E 0.118(17) 0.148(18) 0.069(11) -0.016(11) 0.034(11) 0.002(13)
C6E 0.102(17) 0.147(19) 0.072(13) -0.015(13) -0.015(11) -0.023(13)
F1E 0.116(8) 0.122(7) 0.057(5) -0.007(5) 0.032(5) 0.028(6)
O2E 0.151(14) 0.129(11) 0.089(8) -0.018(8) 0.055(9) -0.045(9)
F2E 0.142(9) 0.106(7) 0.050(5) -0.005(4) 0.024(5) 0.011(6)
N3E 0.079(10) 0.125(12) 0.067(9) -0.023(8) -0.005(8) -0.016(8)
N4E 0.080(10) 0.142(10) 0.055(6) 0.000(7) 0.006(7) -0.003(9)
C8E 0.074(12) 0.142(11) 0.050(8) -0.010(8) 0.005(8) -0.026(10)
C9E 0.083(13) 0.132(12) 0.057(8) -0.003(7) 0.000(8) -0.009(10)
C10E 0.128(17) 0.153(12) 0.051(8) -0.021(9) 0.032(10) -0.015(13)
C11E 0.134(18) 0.134(11) 0.047(8) 0.001(8) 0.010(9) -0.017(13)
C12E 0.087(12) 0.128(12) 0.065(9) -0.001(7) 0.029(9) -0.008(10)
O3E 0.133(13) 0.166(13) 0.083(9) 0.004(9) 0.034(8) 0.005(9)
F3E 0.112(8) 0.126(8) 0.064(5) -0.014(5) 0.041(5) -0.001(6)
O4E 0.109(11) 0.126(10) 0.093(8) 0.023(8) 0.014(8) 0.009(8)
F4E 0.127(10) 0.148(9) 0.069(6) -0.002(6) 0.020(6) 0.011(7)
N5E 0.154(16) 0.105(11) 0.046(7) 0.008(7) 0.025(8) -0.008(9)
N6E 0.190(19) 0.102(12) 0.088(11) 0.005(9) 0.081(12) -0.002(11)
C14E 0.16(2) 0.101(14) 0.054(10) 0.021(9) 0.009(11) -0.022(12)
C15E 0.121(9) 0.122(9) 0.118(9) 0.002(6) 0.034(6) -0.004(6)
C16E 0.14(2) 0.131(18) 0.105(16) 0.033(13) 0.017(14) -0.030(14)
C17E 0.13(2) 0.126(16) 0.089(14) 0.023(12) 0.011(12) -0.036(13)
C18E 0.122(18) 0.132(17) 0.059(10) 0.013(11) 0.000(10) -0.012(12)
O5E 0.095(9) 0.106(9) 0.101(9) -0.007(7) 0.042(7) 0.005(6)
F5E 0.086(7) 0.130(8) 0.091(6) -0.014(6) 0.014(5) -0.006(6)
O6E 0.111(10) 0.130(10) 0.074(7) -0.011(7) 0.050(7) -0.013(7)
F6E 0.084(7) 0.137(8) 0.079(6) -0.033(5) 0.022(5) 0.014(5)
C7E 0.102(16) 0.129(18) 0.099(15) -0.023(13) 0.039(12) -0.032(12)
N7E 0.163(16) 0.090(10) 0.060(8) -0.014(7) 0.029(9) -0.002(9)
F7E 0.101(8) 0.114(7) 0.075(5) 0.013(5) 0.033(5) 0.006(5)
F8E 0.126(9) 0.132(8) 0.089(7) -0.004(6) 0.048(6) 0.006(6)
N9E 0.088(11) 0.102(10) 0.079(9) -0.010(8) 0.021(8) 0.012(8)
O9E 0.149(15) 0.139(13) 0.112(10) -0.039(9) -0.017(10) 0.020(10)
O10E 0.080(9) 0.142(10) 0.084(9) -0.004(7) 0.017(7) 0.000(7)
N11E 0.077(9) 0.103(11) 0.065(8) 0.001(7) 0.028(7) -0.001(7)
O11E 0.148(12) 0.113(9) 0.050(6) -0.018(6) 0.045(6) -0.020(8)
O12E 0.196(17) 0.157(12) 0.114(10) -0.023(9) 0.117(12) -0.051(11)
C13E 0.079(12) 0.115(14) 0.070(11) -0.019(10) 0.016(9) -0.005(9)
O13E 0.109(11) 0.166(13) 0.126(11) 0.044(10) 0.052(9) -0.021(9)
N17E 0.096(11) 0.097(10) 0.094(11) -0.016(9) 0.023(9) -0.017(8)
C19E 0.076(13) 0.148(19) 0.078(12) 0.029(13) 0.007(10) 0.012(11)
N19E 0.057(9) 0.168(16) 0.082(9) -0.045(11) 0.013(8) 0.011(9)
C20E 0.093(14) 0.117(15) 0.083(12) -0.020(11) 0.046(10) -0.004(10)
C21E 0.049(10) 0.136(17) 0.070(10) 0.009(11) 0.027(8) -0.003(9)
N21E 0.115(13) 0.119(11) 0.081(9) 0.007(8) 0.049(9) 0.023(9)
C22E 0.115(16) 0.119(15) 0.048(9) -0.015(10) 0.023(9) -0.007(11)
O7E 0.102(10) 0.136(11) 0.084(8) -0.001(8) 0.038(7) -0.004(7)
N13E 0.095(12) 0.121(12) 0.087(10) 0.001(9) 0.026(9) 0.007(9)
C23E 0.058(12) 0.15(2) 0.097(16) -0.021(14) 0.003(11) 0.010(11)
O8E 0.21(2) 0.147(12) 0.078(9) -0.014(8) -0.027(10) 0.040(12)
N15E 0.102(13) 0.134(15) 0.074(9) -0.010(10) -0.006(8) 0.017(10)
N23E 0.116(14) 0.146(14) 0.105(11) 0.016(10) 0.056(10) -0.047(11)
C24E 0.110(16) 0.086(13) 0.118(16) -0.042(12) 0.034(13) 0.004(11)
C25E 0.067(11) 0.114(14) 0.068(11) -0.001(10) 0.023(8) 0.022(9)
C26E 0.078(13) 0.140(18) 0.082(12) -0.010(13) 0.042(10) -0.003(11)
C27E 0.118(17) 0.112(15) 0.117(16) 0.015(13) 0.058(14) -0.010(11)
N8E 0.114(13) 0.109(11) 0.052(7) 0.000(7) 0.011(7) -0.006(9)
C1F 0.071(11) 0.089(12) 0.090(12) 0.018(10) 0.030(9) 0.013(8)
C2F 0.14(2) 0.087(13) 0.15(2) 0.011(13) 0.053(16) 0.020(12)
C3F 0.16(2) 0.092(13) 0.070(11) -0.014(10) 0.022(12) -0.018(13)
C4F 0.098(14) 0.101(13) 0.071(10) -0.019(9) 0.011(9) 0.014(10)
C5F 0.125(16) 0.103(13) 0.063(10) -0.029(9) 0.029(10) -0.008(11)
C6F 0.144(18) 0.088(12) 0.040(8) -0.008(8) 0.010(9) 0.004(11)
C7F 0.102(14) 0.105(14) 0.091(13) 0.006(11) 0.060(11) 0.007(10)
C8F 0.080(13) 0.117(14) 0.070(11) 0.004(10) 0.015(9) 0.016(10)
C9F 0.087(14) 0.123(15) 0.077(11) 0.008(11) 0.015(10) -0.004(11)
N10E 0.078(10) 0.121(12) 0.062(8) -0.004(8) 0.008(7) 0.015(8)
C10F 0.090(12) 0.097(12) 0.063(10) 0.009(9) 0.039(9) 0.022(9)
C11F 0.105(15) 0.115(15) 0.089(13) -0.025(11) 0.038(11) 0.013(11)
C12F 0.126(18) 0.125(16) 0.065(10) 0.007(10) 0.024(10) 0.006(12)
C13F 0.072(12) 0.133(16) 0.074(11) -0.006(10) 0.009(9) 0.016(10)
C14F 0.117(16) 0.100(13) 0.100(13) 0.005(11) 0.049(12) 0.006(11)
C15F 0.136(17) 0.094(12) 0.048(9) 0.001(8) 0.009(9) 0.033(10)
C16F 0.077(12) 0.117(14) 0.074(11) -0.027(10) 0.018(9) 0.000(10)
C17F 0.062(11) 0.129(14) 0.048(9) -0.008(9) 0.002(7) 0.008(9)
C18F 0.093(12) 0.087(11) 0.065(10) -0.001(8) 0.039(9) 0.007(9)
N12E 0.068(9) 0.109(10) 0.068(8) 0.002(7) 0.015(7) 0.015(7)
C19F 0.065(11) 0.097(13) 0.114(14) -0.027(11) 0.035(10) 0.011(9)
C20F 0.066(11) 0.161(18) 0.059(9) 0.027(10) 0.020(8) 0.018(10)
C21F 0.061(10) 0.102(13) 0.079(11) 0.002(9) 0.011(8) 0.021(8)
C22F 0.070(11) 0.102(12) 0.051(8) 0.006(8) 0.017(7) 0.017(8)
C23F 0.106(15) 0.134(16) 0.082(12) -0.011(11) 0.032(11) 0.039(12)
C24F 0.147(17) 0.111(14) 0.050(8) -0.010(9) 0.058(10) 0.032(11)
C25F 0.083(13) 0.152(18) 0.044(9) -0.009(10) 0.014(8) -0.002(11)
C26F 0.078(13) 0.117(15) 0.072(11) -0.013(10) 0.008(9) 0.006(10)
C27F 0.16(2) 0.122(16) 0.055(10) -0.011(10) 0.049(11) -0.003(13)
N14E 0.124(15) 0.116(12) 0.074(9) 0.010(9) 0.018(9) 0.005(10)
C28F 0.056(11) 0.134(16) 0.071(11) -0.016(11) -0.006(8) 0.012(9)
C29F 0.088(13) 0.138(15) 0.052(9) 0.013(9) 0.019(8) -0.006(10)
C30F 0.14(2) 0.19(2) 0.051(10) 0.003(12) 0.028(11) -0.030(16)
C31F 0.067(11) 0.126(15) 0.069(11) 0.010(10) 0.010(8) -0.022(9)
C32F 0.055(11) 0.170(19) 0.080(11) 0.024(13) 0.006(9) 0.012(11)
C33F 0.099(15) 0.117(15) 0.071(12) -0.003(10) 0.004(10) -0.009(10)
C34F 0.085(15) 0.16(2) 0.079(14) -0.005(14) -0.032(11) 0.026(13)
C35F 0.065(11) 0.135(16) 0.048(9) -0.002(10) -0.010(8) 0.005(10)
C36F 0.080(15) 0.20(3) 0.085(14) -0.011(16) -0.004(11) 0.006(14)
N16E 0.119(14) 0.111(12) 0.097(11) -0.019(10) 0.033(10) 0.004(9)
C37F 0.082(14) 0.123(18) 0.14(2) -0.008(15) 0.042(14) -0.016(12)
C38F 0.111(18) 0.113(17) 0.137(19) 0.013(14) 0.005(14) -0.002(13)
C39F 0.095(15) 0.124(17) 0.105(15) -0.019(13) 0.033(12) -0.020(11)
C40F 0.089(16) 0.16(2) 0.119(17) -0.014(16) 0.025(13) -0.010(13)
C41F 0.18(3) 0.126(18) 0.120(19) -0.032(15) 0.037(18) -0.010(16)
C42F 0.106(17) 0.135(19) 0.105(16) -0.039(14) 0.023(13) -0.023(13)
C43F 0.077(13) 0.123(16) 0.100(14) -0.033(13) 0.035(11) -0.032(11)
C44F 0.117(17) 0.095(14) 0.105(15) -0.028(12) 0.008(12) 0.000(12)
C45F 0.098(15) 0.103(14) 0.103(14) -0.007(12) 0.016(12) 0.000(11)
N18E 0.094(12) 0.131(13) 0.079(9) -0.012(9) 0.044(9) -0.009(9)
C46F 0.068(11) 0.106(14) 0.098(13) -0.032(11) 0.029(10) 0.006(9)
C47F 0.069(13) 0.17(2) 0.103(15) -0.035(14) 0.034(11) -0.006(12)
C48F 0.088(15) 0.16(2) 0.079(12) 0.004(12) 0.016(11) -0.012(12)
C49F 0.069(12) 0.119(15) 0.093(13) -0.006(11) 0.021(10) 0.005(10)
C50F 0.124(19) 0.16(2) 0.079(12) -0.025(13) 0.037(12) -0.021(14)
C51F 0.098(15) 0.122(15) 0.099(14) -0.034(12) 0.030(12) -0.010(11)
C52F 0.060(11) 0.128(16) 0.098(13) -0.013(12) 0.024(10) -0.015(10)
C53F 0.088(15) 0.115(16) 0.117(17) -0.005(13) 0.000(12) -0.002(11)
C54F 0.072(12) 0.123(16) 0.118(16) -0.033(13) 0.040(12) -0.006(10)
N20E 0.113(13) 0.130(12) 0.066(9) 0.003(8) 0.027(8) 0.007(9)
C55F 0.115(16) 0.087(12) 0.075(11) 0.005(10) 0.014(10) 0.005(10)
C56F 0.111(18) 0.19(2) 0.079(12) -0.017(15) 0.034(12) 0.035(15)
C57F 0.092(15) 0.137(17) 0.067(11) 0.025(10) -0.010(10) 0.024(11)
C58F 0.14(2) 0.128(17) 0.087(13) -0.003(12) 0.040(13) 0.017(13)
C59F 0.116(16) 0.092(12) 0.085(12) -0.001(10) 0.038(11) 0.015(10)
C60F 0.114(17) 0.115(15) 0.060(10) 0.000(9) -0.005(10) 0.002(11)
C61F 0.078(12) 0.117(14) 0.056(9) 0.008(9) 0.030(8) 0.018(9)
C62F 0.085(13) 0.093(13) 0.070(10) 0.005(9) 0.016(9) -0.001(9)
C63F 0.112(16) 0.104(13) 0.064(10) -0.017(10) 0.015(10) 0.002(10)
N22E 0.067(9) 0.134(13) 0.063(8) 0.009(8) 0.008(7) -0.010(8)
C64F 0.049(9) 0.114(13) 0.062(9) -0.011(9) 0.004(7) -0.003(8)
C65F 0.115(9) 0.118(8) 0.117(8) 0.003(6) 0.034(6) 0.005(6)
C66F 0.099(15) 0.19(2) 0.049(9) -0.019(11) 0.024(9) 0.021(13)
C67F 0.25(4) 0.097(15) 0.113(18) -0.011(13) 0.052(19) -0.001(17)
C68F 0.088(15) 0.19(2) 0.084(13) 0.023(15) 0.022(11) -0.030(15)
C69F 0.073(13) 0.19(2) 0.063(11) -0.007(12) 0.023(9) -0.016(13)
C70F 0.090(15) 0.132(18) 0.100(15) 0.012(13) 0.015(11) -0.007(12)
C71F 0.15(2) 0.118(15) 0.086(13) 0.018(12) 0.073(13) 0.028(13)
C72F 0.103(16) 0.157(19) 0.070(11) -0.003(12) 0.037(11) 0.009(13)
F1G 0.145(10) 0.129(8) 0.114(8) -0.011(6) 0.084(8) -0.022(7)
F2G 0.110(8) 0.091(6) 0.083(6) 0.014(5) 0.041(5) 0.004(5)
F3G 0.129(9) 0.119(7) 0.075(6) -0.012(5) 0.054(6) -0.007(6)
O4G 0.165(19) 0.179(17) 0.186(19) 0.056(15) 0.057(15) -0.011(13)
F4G 0.108(8) 0.120(8) 0.067(5) 0.006(5) 0.020(5) 0.014(6)
O5G 0.152(13) 0.130(11) 0.062(7) 0.001(7) 0.039(7) -0.003(9)
F5G 0.100(7) 0.132(8) 0.062(5) 0.024(5) 0.033(5) 0.005(5)
O6G 0.115(10) 0.113(9) 0.077(7) -0.011(7) 0.038(7) 0.002(7)
F6G 0.135(10) 0.112(8) 0.101(7) 0.016(6) 0.021(7) 0.023(7)
N7G 0.20(2) 0.128(15) 0.132(16) 0.013(13) 0.069(16) -0.003(14)
O7G 0.094(10) 0.164(13) 0.089(8) -0.022(9) 0.030(8) -0.020(8)
F7G 0.141(10) 0.151(9) 0.068(6) 0.027(6) 0.033(6) 0.030(7)
O8G 0.092(9) 0.145(11) 0.084(8) 0.018(8) 0.046(7) 0.012(8)
F8G 0.110(8) 0.127(8) 0.104(7) 0.023(6) 0.045(6) 0.004(6)
N9G 0.130(14) 0.110(12) 0.078(9) -0.016(9) 0.049(9) -0.016(10)
O9G 0.159(14) 0.098(9) 0.086(9) 0.010(7) 0.023(8) 0.020(8)
O10G 0.083(9) 0.179(14) 0.101(9) 0.048(9) 0.034(7) 0.023(9)
N11G 0.106(12) 0.118(11) 0.071(8) -0.008(8) 0.047(8) -0.013(8)
O11G 0.127(12) 0.138(11) 0.091(9) 0.029(8) 0.038(8) 0.008(8)
O12G 0.24(2) 0.163(14) 0.113(11) 0.016(11) 0.103(14) -0.005(13)
N13G 0.110(13) 0.112(12) 0.071(9) -0.001(8) 0.044(8) -0.018(9)
O13G 0.184(17) 0.165(14) 0.095(10) 0.004(9) 0.077(11) -0.014(11)
N15G 0.145(14) 0.095(10) 0.067(8) 0.000(7) 0.047(9) 0.016(9)
N17G 0.108(13) 0.130(14) 0.069(9) -0.013(9) 0.015(8) 0.010(10)
C19G 0.073(13) 0.125(17) 0.140(19) 0.039(16) 0.052(13) -0.008(11)
N19G 0.077(11) 0.148(14) 0.094(11) 0.032(10) 0.018(9) 0.007(9)
C20G 0.116(16) 0.105(16) 0.103(15) -0.038(14) 0.054(13) -0.036(13)
C21G 0.16(2) 0.117(16) 0.100(15) -0.001(13) 0.079(15) 0.000(13)
N21G 0.108(13) 0.128(13) 0.089(10) 0.038(10) 0.041(9) 0.009(9)
C22G 0.074(13) 0.124(18) 0.096(14) 0.005(13) 0.026(11) -0.014(11)
C23G 0.088(13) 0.140(17) 0.062(10) 0.032(11) 0.032(9) 0.034(11)
N23G 0.154(17) 0.119(12) 0.090(11) 0.024(9) 0.039(11) 0.006(11)
C24G 0.102(16) 0.110(16) 0.080(13) -0.005(11) 0.006(11) 0.008(11)
C25G 0.078(14) 0.15(2) 0.099(16) 0.071(15) 0.001(11) 0.012(12)
C26G 0.087(15) 0.16(2) 0.091(15) 0.001(15) 0.006(12) 0.034(13)
C27G 0.11(2) 0.19(2) 0.101(18) 0.03(2) 0.005(15) 0.009(17)
N8G 0.071(10) 0.147(10) 0.108(8) 0.000(8) 0.051(8) -0.002(8)
C1H 0.068(13) 0.170(16) 0.096(10) -0.022(9) 0.018(10) -0.014(11)
C2H 0.118(16) 0.133(13) 0.103(11) -0.004(9) 0.068(12) -0.023(11)
C3H 0.102(16) 0.147(13) 0.116(10) -0.001(10) 0.054(12) -0.017(12)
C4H 0.098(14) 0.150(12) 0.096(9) -0.007(8) 0.062(10) -0.031(10)
C5H 0.122(19) 0.185(15) 0.099(10) -0.028(11) 0.013(13) 0.040(16)
C6H 0.17(2) 0.137(14) 0.096(11) -0.028(9) 0.028(14) 0.010(14)
C7H 0.085(13) 0.114(11) 0.095(10) -0.018(8) 0.040(10) -0.008(9)
C8H 0.088(13) 0.131(12) 0.097(9) -0.021(9) 0.050(10) 0.011(10)
C9H 0.100(16) 0.144(12) 0.112(10) -0.007(8) 0.046(12) -0.020(11)
N10G 0.114(12) 0.121(9) 0.058(6) -0.005(6) 0.023(7) 0.003(9)
C10H 0.088(13) 0.108(11) 0.077(9) -0.011(7) 0.024(9) -0.003(9)
C11H 0.16(2) 0.107(10) 0.094(10) -0.018(8) 0.050(13) -0.026(12)
C12H 0.118(16) 0.108(10) 0.091(9) 0.016(8) 0.048(11) -0.010(10)
C13H 0.17(2) 0.134(11) 0.060(7) 0.005(7) 0.036(11) 0.005(14)
C14H 0.22(3) 0.138(17) 0.061(8) 0.027(9) 0.053(13) -0.016(17)
C15H 0.20(3) 0.108(14) 0.050(9) 0.014(10) 0.046(12) 0.017(14)
C16H 0.081(13) 0.143(16) 0.077(9) -0.014(10) 0.038(9) -0.018(11)
C17H 0.116(16) 0.124(11) 0.075(9) -0.013(9) 0.040(10) -0.032(11)
C18H 0.122(15) 0.120(10) 0.056(7) 0.008(6) 0.042(9) -0.005(10)
N12G 0.087(10) 0.115(11) 0.064(8) 0.002(8) 0.025(7) 0.000(8)
C19H 0.055(10) 0.123(15) 0.086(12) 0.006(11) 0.013(9) -0.014(9)
C20H 0.16(2) 0.141(18) 0.088(13) -0.010(12) 0.074(14) -0.009(15)
C21H 0.131(17) 0.120(14) 0.043(8) -0.022(9) 0.033(9) -0.027(12)
C22H 0.112(18) 0.17(2) 0.076(12) -0.030(13) 0.022(12) -0.007(14)
C23H 0.17(2) 0.116(16) 0.104(15) -0.017(13) 0.067(15) -0.015(14)
C24H 0.081(12) 0.102(12) 0.056(9) 0.004(8) 0.009(8) -0.006(9)
C25H 0.105(15) 0.101(14) 0.102(14) -0.025(11) 0.039(11) -0.017(11)
C26H 0.095(14) 0.108(14) 0.065(10) -0.001(9) 0.032(9) -0.006(10)
C27H 0.126(17) 0.109(14) 0.080(12) -0.007(10) 0.052(11) 0.008(11)
N14G 0.128(14) 0.113(12) 0.084(10) 0.018(9) 0.047(10) -0.006(9)
C28H 0.072(12) 0.124(16) 0.080(12) -0.001(11) 0.011(9) -0.012(10)
C29H 0.118(16) 0.115(15) 0.070(11) -0.014(10) 0.032(10) 0.003(11)
C30H 0.080(13) 0.121(15) 0.079(11) -0.010(10) 0.019(9) 0.000(10)
C31H 0.086(13) 0.085(12) 0.102(13) 0.007(10) 0.036(10) 0.001(9)
C32H 0.105(15) 0.105(13) 0.066(10) 0.006(9) 0.026(10) -0.006(10)
C33H 0.136(19) 0.087(13) 0.100(14) 0.011(11) 0.025(13) -0.003(11)
C34H 0.065(11) 0.115(14) 0.080(11) 0.007(10) 0.027(9) 0.000(9)
C35H 0.075(12) 0.132(17) 0.075(11) 0.005(11) 0.033(9) 0.002(10)
C36H 0.104(14) 0.106(13) 0.074(10) 0.017(9) 0.042(10) 0.014(10)
N16G 0.056(8) 0.144(12) 0.048(6) 0.015(8) 0.019(6) -0.005(7)
C37H 0.079(12) 0.115(14) 0.089(13) 0.023(11) 0.039(10) 0.015(10)
C38H 0.116(15) 0.137(15) 0.039(8) 0.023(9) 0.033(9) 0.012(11)
C39H 0.137(17) 0.145(16) 0.040(8) 0.009(9) 0.051(10) 0.027(12)
C40H 0.061(11) 0.142(16) 0.055(9) -0.009(10) 0.001(8) 0.008(9)
C41H 0.084(13) 0.150(17) 0.055(9) 0.007(10) 0.008(9) 0.030(11)
C42H 0.101(15) 0.120(14) 0.070(11) 0.014(10) 0.015(10) 0.002(11)
C43H 0.045(10) 0.121(14) 0.083(12) 0.013(11) 0.008(8) 0.010(8)
C44H 0.072(12) 0.120(14) 0.061(10) 0.015(10) 0.011(8) 0.001(10)
C45H 0.096(14) 0.135(16) 0.068(11) -0.006(11) 0.051(10) 0.004(11)
N18G 0.17(2) 0.118(13) 0.108(13) 0.025(11) 0.027(12) 0.061(12)
C46H 0.15(2) 0.142(19) 0.064(11) 0.003(12) 0.026(12) 0.021(15)
C47H 0.17(2) 0.092(14) 0.110(15) 0.013(12) 0.032(15) 0.018(13)
C48H 0.14(2) 0.101(15) 0.14(2) 0.015(14) 0.060(16) 0.041(13)
C49H 0.096(16) 0.16(2) 0.080(12) 0.008(13) 0.008(11) -0.018(13)
C50H 0.20(3) 0.121(17) 0.109(16) 0.061(14) 0.059(17) 0.055(16)
C51H 0.068(14) 0.20(3) 0.122(18) 0.032(17) 0.011(13) 0.018(14)
C52H 0.120(17) 0.113(15) 0.080(13) 0.015(11) 0.026(12) 0.037(12)
C53H 0.102(16) 0.141(19) 0.069(11) 0.018(12) 0.011(10) 0.013(12)
C54H 0.111(16) 0.112(15) 0.107(15) 0.015(12) 0.048(13) 0.018(12)
N20G 0.115(14) 0.142(14) 0.063(9) 0.026(9) 0.000(8) 0.023(10)
C55H 0.115(18) 0.150(19) 0.052(10) 0.018(12) -0.005(10) 0.012(13)
C56H 0.108(16) 0.154(19) 0.096(14) 0.079(14) 0.025(12) 0.020(13)
C57H 0.081(13) 0.155(19) 0.065(10) 0.037(11) 0.031(9) 0.028(11)
C58H 0.083(13) 0.114(14) 0.083(12) 0.027(11) 0.014(10) -0.002(10)
C59H 0.122(18) 0.153(19) 0.065(11) 0.062(12) -0.006(11) 0.010(14)
C60H 0.078(13) 0.163(19) 0.070(11) 0.025(11) 0.018(9) 0.003(11)
C61H 0.116(18) 0.15(2) 0.094(15) 0.045(14) 0.016(13) 0.033(14)
C62H 0.091(15) 0.154(19) 0.067(12) 0.052(12) -0.002(10) -0.006(12)
C63H 0.080(14) 0.16(2) 0.064(11) 0.024(12) -0.003(10) 0.012(12)
N22G 0.101(13) 0.139(14) 0.083(10) 0.037(10) 0.011(9) 0.022(10)
C64H 0.063(12) 0.16(2) 0.076(12) 0.048(13) -0.002(10) -0.010(11)
C65H 0.044(9) 0.127(14) 0.067(10) 0.005(10) 0.013(8) 0.019(8)
C66H 0.079(14) 0.16(2) 0.077(12) -0.002(12) 0.018(10) -0.005(11)
C67H 0.113(17) 0.118(15) 0.088(13) 0.021(11) 0.035(12) 0.013(12)
C68H 0.133(19) 0.149(18) 0.097(14) 0.002(13) 0.061(14) -0.016(14)
C69H 0.125(17) 0.109(14) 0.080(12) 0.022(10) 0.030(11) 0.020(12)
C70H 0.087(15) 0.18(2) 0.086(14) 0.037(15) 0.033(11) -0.007(13)
C71H 0.107(16) 0.125(17) 0.072(11) 0.018(11) 0.020(11) 0.033(12)
C72H 0.099(16) 0.121(16) 0.094(14) 0.029(12) 0.018(11) 0.007(11)
C1I 0.13(2) 0.38(5) 0.089(16) -0.06(2) 0.067(17) -0.08(3)
N1I 0.130(16) 0.156(16) 0.112(14) 0.008(12) 0.028(12) -0.052(13)
N2I 0.096(12) 0.144(14) 0.092(11) -0.004(10) 0.025(9) -0.038(10)
C2I 0.13(2) 0.17(2) 0.052(11) 0.018(12) -0.019(11) -0.014(16)
C3I 0.14(2) 0.18(2) 0.103(15) 0.011(16) 0.049(15) -0.011(16)
C4I 0.130(9) 0.133(9) 0.131(9) 0.000(6) 0.038(6) -0.007(6)
C5I 0.086(14) 0.128(16) 0.086(12) 0.029(11) -0.031(11) -0.004(11)
C6I 0.087(15) 0.16(2) 0.071(12) 0.031(14) -0.011(10) -0.037(12)
O1I 0.128(15) 0.220(18) 0.141(14) -0.012(12) 0.055(12) -0.046(12)
F1I 0.118(8) 0.123(8) 0.067(5) 0.034(5) 0.026(5) 0.015(6)
F2I 0.086(7) 0.134(8) 0.076(6) 0.017(5) 0.029(5) 0.019(5)
N4I 0.109(12) 0.123(12) 0.025(6) -0.005(6) -0.014(6) 0.000(8)
C8I 0.102(16) 0.105(15) 0.129(17) 0.011(13) 0.037(13) 0.008(11)
C9I 0.116(9) 0.118(8) 0.115(8) -0.009(6) 0.032(6) -0.008(6)
C10I 0.059(11) 0.147(17) 0.055(9) 0.000(10) -0.009(8) 0.002(10)
C11I 0.075(14) 0.17(2) 0.075(12) -0.028(13) -0.039(10) -0.011(13)
C12I 0.102(16) 0.131(16) 0.079(12) 0.005(11) 0.015(11) 0.019(11)
O3I 0.23(2) 0.142(12) 0.077(8) 0.018(8) 0.042(10) -0.018(12)
F3I 0.140(10) 0.112(8) 0.075(6) 0.006(5) 0.037(6) -0.006(6)
O4I 0.24(2) 0.109(10) 0.115(11) 0.028(9) 0.057(12) 0.062(12)
F4I 0.150(11) 0.125(8) 0.089(7) 0.023(6) 0.042(7) -0.020(7)
N5I 0.150(16) 0.093(10) 0.093(11) -0.005(8) 0.039(10) -0.006(9)
N6I 0.137(16) 0.107(12) 0.080(10) -0.012(8) 0.010(9) -0.021(10)
C14I 0.124(9) 0.123(9) 0.120(9) 0.000(6) 0.034(6) 0.002(6)
C15I 0.18(3) 0.106(15) 0.096(14) 0.011(12) 0.022(15) 0.010(15)
C16I 0.085(16) 0.19(3) 0.109(18) 0.030(17) 0.010(13) 0.009(14)
C17I 0.14(2) 0.108(16) 0.15(2) 0.020(16) 0.037(17) -0.003(14)
C18I 0.051(10) 0.142(17) 0.090(13) -0.008(12) 0.016(9) -0.008(9)
O5I 0.096(9) 0.141(10) 0.075(7) 0.020(7) 0.036(6) 0.020(7)
F5I 0.101(8) 0.142(8) 0.054(5) -0.004(5) 0.020(5) -0.002(6)
O6I 0.104(10) 0.142(11) 0.080(7) 0.041(7) 0.031(7) -0.016(7)
F6I 0.094(7) 0.155(9) 0.053(5) -0.010(5) 0.022(5) -0.027(6)
C7I 0.084(14) 0.127(18) 0.101(15) 0.020(14) 0.012(11) -0.003(12)
O2I 0.083(10) 0.139(12) 0.125(11) 0.030(9) 0.007(8) -0.010(8)
N3I 0.100(13) 0.136(14) 0.079(10) 0.002(10) 0.007(9) -0.013(9)
N7I 0.073(9) 0.098(10) 0.091(10) -0.001(8) 0.011(8) -0.009(7)
O7I 0.178(17) 0.124(11) 0.097(9) -0.008(8) 0.037(10) -0.024(10)
F7I 0.078(7) 0.119(8) 0.088(6) 0.001(5) 0.028(5) -0.002(5)
O8I 0.203(19) 0.176(15) 0.080(9) 0.054(9) 0.029(10) 0.016(12)
F8I 0.148(11) 0.141(9) 0.107(8) 0.005(7) 0.054(8) -0.022(7)
N9I 0.092(12) 0.131(13) 0.090(10) 0.003(9) 0.034(9) -0.010(9)
O9I 0.124(12) 0.166(14) 0.064(7) -0.005(8) 0.025(7) -0.011(10)
O10I 0.091(10) 0.161(12) 0.074(8) 0.014(7) 0.020(7) 0.021(8)
N11I 0.093(11) 0.111(10) 0.077(9) 0.024(8) 0.002(8) -0.003(8)
O11I 0.101(10) 0.145(11) 0.079(8) 0.007(8) 0.025(7) -0.012(9)
O12I 0.24(2) 0.24(2) 0.119(13) 0.019(13) 0.095(15) -0.083(17)
C13I 0.102(8) 0.102(8) 0.092(8) 0.004(6) 0.021(6) -0.007(6)
N13I 0.071(10) 0.140(13) 0.093(11) -0.007(9) 0.023(8) -0.013(8)
O13I 0.082(9) 0.165(13) 0.105(9) 0.020(9) 0.018(7) -0.042(8)
N15I 0.065(9) 0.118(12) 0.076(9) 0.014(9) -0.007(7) 0.000(8)
N17I 0.114(12) 0.111(10) 0.056(8) 0.005(7) 0.030(8) 0.000(8)
C19I 0.126(19) 0.119(17) 0.066(11) 0.009(12) -0.010(11) -0.001(13)
N19I 0.050(9) 0.164(15) 0.051(7) 0.016(9) -0.008(6) -0.018(8)
C20I 0.094(8) 0.101(7) 0.103(8) 0.007(6) 0.030(6) -0.002(6)
C21I 0.069(13) 0.135(13) 0.089(13) 0.001(13) -0.023(11) -0.009(11)
N21I 0.097(11) 0.122(11) 0.076(9) -0.016(8) 0.034(8) -0.039(8)
C22I 0.042(11) 0.19(2) 0.070(12) -0.020(13) -0.019(9) -0.003(11)
C23I 0.088(14) 0.134(18) 0.078(12) 0.004(12) 0.017(10) -0.003(11)
N23I 0.119(15) 0.195(17) 0.086(10) -0.004(12) 0.055(11) -0.037(14)
C24I 0.110(16) 0.151(19) 0.056(11) -0.003(12) 0.040(10) 0.005(14)
C25I 0.087(16) 0.15(2) 0.109(18) 0.007(16) 0.025(13) 0.005(13)
C26I 0.051(10) 0.154(18) 0.062(10) -0.004(12) 0.019(8) -0.005(10)
C27I 0.060(13) 0.22(3) 0.097(15) 0.035(18) 0.012(12) -0.033(14)
N8I 0.107(13) 0.150(14) 0.064(9) -0.010(9) 0.012(8) -0.029(10)
C1J 0.143(19) 0.132(17) 0.079(12) 0.033(12) 0.050(12) 0.047(14)
C2J 0.119(17) 0.095(13) 0.123(17) 0.024(12) 0.027(13) 0.022(11)
C3J 0.136(18) 0.108(14) 0.071(11) 0.017(10) 0.025(11) 0.036(12)
C4J 0.098(14) 0.127(15) 0.082(11) 0.006(11) 0.052(10) -0.021(11)
C5J 0.19(3) 0.134(19) 0.079(13) 0.012(12) 0.015(14) -0.001(16)
C6J 0.129(17) 0.110(14) 0.071(10) -0.007(10) 0.044(11) -0.001(11)
C7J 0.092(14) 0.114(15) 0.089(13) 0.025(12) 0.027(11) 0.009(11)
C8J 0.123(17) 0.104(14) 0.100(14) -0.027(12) 0.040(13) 0.001(12)
C9J 0.099(14) 0.090(12) 0.083(12) 0.009(9) 0.031(10) 0.017(10)
N10I 0.070(10) 0.142(14) 0.105(12) -0.001(10) 0.034(9) -0.014(9)
C10J 0.062(12) 0.159(19) 0.096(13) -0.006(13) 0.021(10) -0.016(11)
C11J 0.099(8) 0.112(8) 0.105(8) -0.002(6) 0.038(6) -0.003(6)
C12J 0.098(8) 0.110(8) 0.097(7) 0.013(6) 0.034(6) -0.005(6)
C13J 0.057(11) 0.127(15) 0.102(13) 0.016(11) 0.038(10) -0.008(9)
C14J 0.094(15) 0.121(16) 0.128(17) 0.033(13) 0.047(13) -0.005(11)
C15J 0.089(14) 0.135(16) 0.092(13) -0.007(12) 0.026(11) 0.003(11)
C16J 0.080(13) 0.124(16) 0.079(13) 0.030(12) -0.009(10) -0.028(11)
C17J 0.062(12) 0.122(16) 0.102(15) 0.032(13) 0.004(10) -0.013(10)
C18J 0.046(9) 0.092(11) 0.078(10) 0.021(9) 0.024(8) 0.000(7)
N12I 0.103(12) 0.118(11) 0.069(9) 0.011(8) 0.031(8) -0.017(8)
C19J 0.111(16) 0.121(15) 0.066(11) 0.026(11) 0.022(10) 0.009(11)
C20J 0.106(15) 0.130(17) 0.081(12) 0.020(11) 0.036(11) -0.015(12)
C21J 0.15(2) 0.104(15) 0.132(18) -0.021(13) 0.052(16) -0.039(13)
C22J 0.109(15) 0.112(15) 0.063(10) -0.003(9) 0.025(10) 0.004(11)
C23J 0.079(13) 0.124(16) 0.110(15) -0.011(12) 0.016(11) 0.000(10)
C24J 0.067(11) 0.099(13) 0.074(10) -0.011(10) -0.001(8) -0.003(9)
C25J 0.092(14) 0.155(19) 0.055(9) -0.007(11) 0.025(9) -0.022(12)
C26J 0.107(16) 0.116(16) 0.090(13) -0.011(11) 0.035(11) -0.012(11)
C27J 0.098(14) 0.094(12) 0.065(10) 0.012(9) 0.005(9) -0.007(9)
N14I 0.071(10) 0.152(14) 0.071(8) 0.000(9) 0.008(7) -0.005(9)
C28J 0.108(8) 0.112(8) 0.099(8) 0.005(6) 0.026(6) -0.005(6)
C29J 0.154(11) 0.155(11) 0.148(11) 0.000(7) 0.045(7) -0.005(7)
C30J 0.142(10) 0.138(9) 0.126(9) 0.000(6) 0.039(6) -0.012(6)
C31J 0.134(10) 0.135(9) 0.128(9) 0.009(6) 0.037(6) 0.002(6)
C32J 0.141(10) 0.140(10) 0.143(10) 0.003(6) 0.039(7) -0.007(6)
C33J 0.076(13) 0.138(16) 0.106(14) -0.002(12) 0.027(11) -0.004(10)
C34J 0.116(17) 0.132(17) 0.051(10) -0.001(10) 0.018(9) -0.014(12)
C35J 0.110(17) 0.16(2) 0.077(13) -0.004(13) 0.029(11) -0.046(14)
C36J 0.17(2) 0.129(17) 0.073(12) 0.014(12) 0.026(13) -0.041(15)
N16I 0.130(13) 0.105(10) 0.067(8) -0.011(8) 0.038(8) -0.028(9)
C37J 0.103(14) 0.094(12) 0.077(11) 0.026(10) 0.027(10) 0.004(10)
C38J 0.117(18) 0.15(2) 0.093(14) 0.026(14) 0.047(12) -0.005(14)
C39J 0.086(13) 0.109(14) 0.099(13) -0.003(11) 0.037(10) -0.018(10)
C40J 0.118(9) 0.115(8) 0.115(8) 0.007(6) 0.035(6) -0.006(6)
C41J 0.21(3) 0.086(13) 0.094(14) 0.006(11) 0.033(15) -0.012(14)
C42J 0.20(3) 0.086(14) 0.092(14) -0.011(11) 0.059(15) -0.019(14)
C43J 0.109(15) 0.114(15) 0.064(11) 0.015(10) 0.036(10) 0.005(10)
C44J 0.15(2) 0.101(14) 0.056(10) 0.002(10) 0.021(10) -0.031(12)
C45J 0.120(16) 0.107(13) 0.075(11) 0.010(10) 0.048(11) -0.015(11)
N18I 0.073(11) 0.204(19) 0.069(9) 0.035(11) 0.015(8) 0.006(11)
C46J 0.097(14) 0.132(16) 0.076(12) 0.009(11) 0.054(10) 0.013(11)
C47J 0.087(13) 0.137(15) 0.070(11) -0.008(10) 0.023(9) 0.007(10)
C48J 0.18(2) 0.148(18) 0.041(9) 0.008(10) 0.025(11) 0.024(15)
C49J 0.128(17) 0.139(17) 0.049(9) 0.011(10) 0.024(10) 0.015(13)
C50J 0.124(17) 0.108(14) 0.077(11) -0.007(11) 0.021(11) 0.014(12)
C51J 0.050(10) 0.161(17) 0.047(8) 0.018(9) 0.003(7) -0.016(9)
C52J 0.094(14) 0.133(16) 0.052(9) -0.001(10) 0.022(9) 0.008(11)
C53J 0.076(13) 0.18(2) 0.062(11) 0.017(12) 0.025(9) 0.012(12)
C54J 0.074(12) 0.129(15) 0.069(11) 0.004(10) 0.021(9) -0.001(10)
N20I 0.057(10) 0.168(16) 0.121(13) 0.004(12) 0.028(9) -0.013(9)
C55J 0.075(13) 0.130(17) 0.122(17) 0.028(14) 0.049(12) -0.002(11)
C56J 0.065(13) 0.17(2) 0.099(14) -0.025(15) 0.014(11) -0.009(12)
C57J 0.15(2) 0.129(19) 0.107(16) 0.005(14) 0.044(15) 0.017(14)
C58J 0.039(10) 0.18(2) 0.100(14) 0.025(14) 0.007(10) 0.006(10)
C59J 0.116(18) 0.139(18) 0.117(17) -0.026(14) 0.053(14) -0.017(13)
C60J 0.091(15) 0.132(17) 0.087(13) 0.006(11) 0.024(11) 0.004(11)
C61J 0.111(17) 0.145(19) 0.055(10) -0.009(11) 0.006(10) 0.006(12)
C62J 0.035(9) 0.111(15) 0.119(15) -0.007(12) 0.003(9) -0.002(8)
C63J 0.083(13) 0.116(14) 0.077(11) 0.007(10) 0.038(10) 0.006(10)
N22I 0.109(15) 0.20(2) 0.075(10) 0.014(12) -0.005(9) -0.053(14)
C64J 0.103(17) 0.146(19) 0.105(16) -0.005(14) 0.031(13) -0.019(14)
C65J 0.089(14) 0.20(2) 0.053(10) -0.044(11) 0.006(9) -0.025(13)
C66J 0.29(4) 0.25(3) 0.036(10) -0.042(15) 0.051(16) -0.08(3)
C67J 0.17(3) 0.24(3) 0.057(12) -0.057(16) 0.028(13) -0.06(2)
C68J 0.15(2) 0.22(3) 0.069(12) -0.022(16) 0.048(13) 0.016(19)
C69J 0.14(2) 0.20(3) 0.072(13) -0.015(15) 0.022(13) -0.008(19)
C70J 0.100(17) 0.205(19) 0.094(15) 0.020(18) 0.000(13) -0.041(17)
C71J 0.111(17) 0.17(2) 0.082(13) -0.011(14) 0.049(12) -0.040(14)
C72J 0.071(13) 0.21(2) 0.082(13) -0.002(15) 0.024(10) -0.046(14)
F1K 0.164(12) 0.128(9) 0.124(9) -0.010(7) 0.056(8) -0.021(8)
F2K 0.123(9) 0.137(9) 0.099(7) 0.013(6) 0.061(7) 0.004(7)
F3K 0.105(7) 0.116(7) 0.072(5) 0.002(5) 0.045(5) -0.010(5)
F4K 0.088(7) 0.119(7) 0.076(5) 0.014(5) 0.028(5) 0.001(5)
O5K 0.24(2) 0.147(13) 0.111(12) 0.002(9) 0.042(13) -0.043(14)
F5K 0.122(8) 0.125(7) 0.044(5) 0.026(4) 0.028(5) 0.002(6)
O6K 0.122(12) 0.160(13) 0.118(11) -0.002(10) 0.057(10) -0.028(9)
F6K 0.126(9) 0.116(7) 0.070(5) -0.001(5) 0.041(5) -0.017(6)
O7K 0.153(14) 0.134(11) 0.108(10) -0.024(9) 0.064(10) -0.014(9)
F7K 0.161(10) 0.160(9) 0.031(4) 0.030(5) 0.036(5) 0.001(7)
O8K 0.063(7) 0.142(10) 0.074(7) 0.026(7) 0.025(6) 0.010(6)
F8K 0.119(8) 0.126(8) 0.059(5) 0.008(5) 0.039(5) -0.008(6)
N9K 0.097(12) 0.146(15) 0.136(15) -0.011(12) 0.076(12) -0.039(10)
O9K 0.099(10) 0.121(10) 0.103(10) 0.009(8) 0.012(8) -0.004(7)
N11K 0.082(10) 0.159(14) 0.062(8) 0.024(9) 0.038(7) -0.025(9)
O11K 0.091(10) 0.186(13) 0.098(9) -0.003(8) 0.046(8) -0.027(8)
O12K 0.189(18) 0.147(13) 0.092(9) -0.009(9) 0.066(10) -0.020(12)
N13K 0.099(13) 0.101(12) 0.152(16) -0.010(11) 0.041(11) -0.008(9)
O13K 0.163(13) 0.172(12) 0.033(5) 0.006(6) 0.030(6) -0.050(10)
N15K 0.084(11) 0.131(12) 0.073(9) 0.032(8) 0.031(8) 0.021(8)
N17K 0.067(9) 0.127(12) 0.063(8) -0.017(8) 0.023(7) -0.015(8)
C20K 0.13(2) 0.132(18) 0.117(18) -0.010(14) 0.051(15) -0.029(15)
C21K 0.076(12) 0.136(17) 0.085(13) 0.016(12) 0.035(10) -0.023(11)
N21K 0.056(9) 0.186(17) 0.061(8) -0.002(9) 0.020(7) 0.008(9)
C22K 0.099(17) 0.16(2) 0.119(17) -0.048(17) 0.023(14) -0.015(14)
C23K 0.054(11) 0.145(17) 0.070(11) 0.029(11) 0.011(8) 0.005(10)
N23K 0.113(13) 0.124(12) 0.080(9) -0.010(8) 0.045(9) -0.002(9)
C24K 0.073(12) 0.113(15) 0.089(13) -0.002(11) 0.027(10) -0.023(10)
C26K 0.112(18) 0.20(3) 0.070(13) 0.012(15) 0.044(12) 0.014(16)
C27K 0.082(13) 0.144(18) 0.084(13) 0.015(13) 0.038(10) 0.014(12)
N8K 0.091(12) 0.120(9) 0.144(11) -0.002(9) 0.059(10) -0.004(9)
C1L 0.22(4) 0.133(15) 0.157(15) -0.003(11) 0.04(2) -0.007(19)
C2L 0.17(3) 0.150(16) 0.147(15) -0.006(11) 0.061(18) -0.011(17)
C3L 0.17(2) 0.127(12) 0.137(11) -0.027(10) 0.083(15) -0.046(14)
C4L 0.141(19) 0.128(11) 0.128(10) -0.025(8) 0.087(13) -0.021(12)
C5L 0.133(19) 0.136(12) 0.146(12) -0.018(11) 0.098(14) 0.012(13)
C6L 0.14(2) 0.108(11) 0.142(13) -0.016(10) 0.079(15) -0.024(12)
C7L 0.113(17) 0.131(13) 0.132(14) -0.010(9) 0.073(13) 0.005(12)
C8L 0.111(15) 0.104(10) 0.116(10) -0.017(9) 0.070(11) -0.013(10)
C9L 0.102(15) 0.124(10) 0.127(10) -0.016(8) 0.055(12) -0.022(11)
N10K 0.100(12) 0.143(14) 0.087(11) 0.022(10) 0.048(9) -0.008(10)
C10L 0.13(2) 0.133(19) 0.14(2) 0.032(17) 0.061(16) 0.013(15)
C11L 0.077(14) 0.117(16) 0.18(2) 0.032(16) 0.028(15) -0.018(11)
C12L 0.14(2) 0.123(17) 0.092(13) 0.004(12) 0.053(13) -0.007(13)
C13L 0.066(12) 0.135(17) 0.107(15) 0.030(13) 0.011(10) 0.010(10)
C14L 0.17(3) 0.18(3) 0.13(2) 0.048(19) 0.022(19) 0.03(2)
C15L 0.21(3) 0.19(3) 0.103(17) 0.033(19) 0.035(19) -0.04(2)
C16L 0.097(14) 0.116(15) 0.087(13) 0.008(12) 0.051(11) -0.014(11)
C17L 0.089(15) 0.16(2) 0.099(15) 0.000(14) 0.049(12) -0.024(13)
C18L 0.119(18) 0.128(17) 0.121(18) 0.017(15) 0.055(14) 0.005(13)
N12K 0.096(11) 0.146(10) 0.075(8) -0.009(7) 0.035(8) -0.017(9)
C19L 0.097(15) 0.167(15) 0.083(10) -0.011(9) 0.043(11) -0.037(13)
C20L 0.088(14) 0.206(15) 0.097(11) -0.021(12) 0.041(12) -0.052(15)
C21L 0.22(3) 0.211(17) 0.087(12) -0.051(12) 0.079(18) -0.06(2)
C22L 0.066(11) 0.175(12) 0.070(8) -0.032(8) 0.016(9) -0.026(11)
C23L 0.133(19) 0.170(13) 0.081(10) -0.035(10) 0.034(12) -0.013(15)
C24L 0.090(13) 0.165(14) 0.073(9) -0.022(8) 0.029(10) -0.009(12)
C25L 0.089(13) 0.127(11) 0.075(9) -0.005(9) 0.027(10) -0.004(11)
C26L 0.072(12) 0.142(11) 0.080(10) -0.024(9) 0.022(9) -0.021(11)
C27L 0.104(15) 0.146(11) 0.090(10) -0.023(8) 0.041(11) -0.017(13)
N14K 0.056(9) 0.126(10) 0.087(8) -0.002(7) 0.010(7) -0.013(7)
C28L 0.084(13) 0.123(12) 0.118(13) 0.014(9) 0.040(12) 0.018(11)
C29L 0.048(10) 0.122(10) 0.156(14) -0.010(11) 0.025(11) -0.008(9)
C30L 0.106(16) 0.094(11) 0.143(15) 0.012(9) 0.030(13) -0.012(11)
C31L 0.057(10) 0.113(10) 0.123(11) 0.018(8) 0.019(10) -0.015(9)
C32L 0.096(14) 0.115(12) 0.128(13) 0.038(9) 0.037(12) -0.006(11)
C33L 0.098(15) 0.120(13) 0.134(15) 0.037(10) 0.044(13) 0.012(12)
C34L 0.085(13) 0.122(11) 0.085(10) 0.028(9) 0.020(10) -0.001(11)
C35L 0.077(12) 0.110(11) 0.081(9) 0.007(8) 0.016(9) -0.013(9)
C36L 0.101(14) 0.103(10) 0.130(13) 0.013(8) 0.058(13) -0.001(11)
N16K 0.085(10) 0.115(11) 0.060(8) 0.016(8) 0.029(7) 0.004(8)
C37L 0.047(10) 0.123(14) 0.069(10) -0.001(10) 0.012(8) 0.003(8)
C38L 0.059(11) 0.135(15) 0.053(9) 0.024(9) -0.006(8) 0.006(9)
C39L 0.059(10) 0.149(15) 0.029(7) 0.006(8) 0.015(6) 0.005(9)
C40L 0.087(13) 0.119(14) 0.076(11) 0.013(10) 0.039(10) 0.017(10)
C41L 0.072(12) 0.157(18) 0.084(12) 0.015(12) 0.037(10) 0.015(11)
C42L 0.092(13) 0.135(15) 0.053(9) -0.004(9) 0.026(9) 0.007(10)
C43L 0.087(13) 0.108(13) 0.064(10) 0.017(10) 0.012(9) -0.002(10)
C44L 0.089(13) 0.125(14) 0.040(9) 0.012(9) 0.019(8) -0.007(10)
C45L 0.043(10) 0.139(15) 0.062(10) 0.019(10) -0.003(8) -0.003(9)
N22K 0.078(11) 0.176(15) 0.048(7) -0.008(9) 0.003(7) -0.021(9)
C64L 0.065(12) 0.134(17) 0.096(15) -0.018(13) 0.015(10) 0.000(10)
C65L 0.096(16) 0.19(2) 0.035(8) -0.003(11) -0.011(9) 0.022(13)
C66L 0.044(10) 0.17(2) 0.063(10) -0.006(11) -0.011(8) -0.003(10)
C67L 0.133(19) 0.104(14) 0.080(12) -0.012(11) 0.010(12) -0.013(12)
C68L 0.103(15) 0.125(15) 0.073(11) -0.012(10) 0.021(10) 0.033(11)
C69L 0.107(16) 0.127(16) 0.076(11) 0.001(10) 0.038(11) -0.015(11)
C70L 0.121(18) 0.104(15) 0.112(16) -0.006(12) 0.061(13) -0.006(11)
C71L 0.084(13) 0.126(17) 0.105(14) 0.024(12) 0.049(11) 0.016(11)
C72L 0.086(14) 0.150(18) 0.071(11) -0.013(11) 0.024(10) -0.021(11)
N2M 0.084(12) 0.167(16) 0.096(11) 0.019(11) 0.027(9) 0.003(10)
C2M 0.114(18) 0.17(2) 0.122(17) -0.016(15) 0.079(15) -0.039(15)
C3M 0.093(16) 0.18(2) 0.091(14) -0.016(15) 0.027(12) -0.021(14)
C4M 0.095(15) 0.155(19) 0.106(15) 0.016(14) 0.040(12) -0.011(12)
C5M 0.14(2) 0.137(19) 0.122(18) 0.027(14) 0.022(16) -0.033(15)
C6M 0.086(13) 0.158(18) 0.053(9) 0.002(11) 0.026(9) 0.009(11)
F1M 0.107(8) 0.118(7) 0.062(5) -0.005(5) 0.004(5) 0.015(6)
F2M 0.086(7) 0.142(8) 0.061(5) 0.008(5) 0.034(5) 0.015(5)
O2M 0.057(7) 0.129(11) 0.080(7) -0.010(7) 0.005(6) -0.001(7)
N3M 0.090(11) 0.121(11) 0.075(9) 0.011(8) 0.031(8) -0.022(8)
C7M 0.044(9) 0.104(13) 0.064(9) -0.002(9) 0.016(7) 0.006(8)
N4M 0.080(10) 0.116(11) 0.052(7) -0.017(7) 0.005(6) 0.006(8)
C8M 0.073(12) 0.142(17) 0.072(11) -0.008(11) 0.020(9) 0.002(11)
C9M 0.133(19) 0.126(15) 0.092(13) -0.048(12) 0.038(13) -0.035(13)
C10M 0.108(17) 0.152(19) 0.110(16) -0.053(15) 0.053(13) -0.047(14)
C11M 0.043(10) 0.19(2) 0.094(13) -0.050(13) 0.007(9) -0.011(11)
C12M 0.095(15) 0.158(19) 0.039(8) -0.014(10) -0.007(8) -0.015(12)
O3M 0.111(10) 0.130(9) 0.041(5) 0.014(6) 0.006(6) 0.008(7)
F3M 0.097(7) 0.136(8) 0.064(5) -0.022(5) 0.031(5) -0.012(6)
O4M 0.155(14) 0.121(11) 0.068(7) 0.007(7) 0.011(8) 0.026(9)
F4M 0.131(9) 0.137(8) 0.047(5) 0.007(5) 0.028(5) 0.017(6)
N5M 0.089(11) 0.116(11) 0.052(7) 0.000(7) -0.018(7) -0.015(8)
N6M 0.079(10) 0.137(13) 0.052(8) 0.003(8) -0.018(7) -0.011(8)
C14M 0.091(14) 0.138(17) 0.046(9) -0.006(10) -0.009(8) -0.006(11)
C15M 0.074(12) 0.151(17) 0.044(8) -0.002(10) -0.016(8) 0.001(10)
C16M 0.122(18) 0.147(19) 0.060(11) -0.008(11) 0.006(10) -0.006(13)
C17M 0.22(3) 0.125(16) 0.052(10) 0.011(10) 0.018(12) 0.028(16)
C18M 0.120(17) 0.122(16) 0.071(13) 0.000(11) 0.013(11) 0.016(12)
O5M 0.093(9) 0.149(10) 0.043(5) -0.024(6) 0.017(5) -0.005(7)
F5M 0.134(10) 0.120(8) 0.084(6) -0.022(6) 0.032(6) 0.029(7)
O6M 0.087(9) 0.156(12) 0.077(8) 0.005(8) 0.035(7) 0.022(7)
F6M 0.110(8) 0.137(8) 0.056(5) -0.025(5) 0.016(5) -0.002(6)
N7M 0.090(11) 0.146(14) 0.050(8) 0.015(8) -0.011(7) -0.004(9)
O7M 0.133(12) 0.124(10) 0.068(7) -0.025(7) 0.047(7) -0.015(8)
F7M 0.124(9) 0.094(7) 0.083(6) -0.016(5) 0.041(6) 0.003(6)
O8M 0.098(11) 0.160(13) 0.105(10) -0.015(10) 0.014(8) -0.016(8)
F8M 0.073(6) 0.136(8) 0.062(5) 0.003(5) 0.018(4) -0.005(5)
N9M 0.091(10) 0.145(13) 0.038(7) 0.000(7) 0.026(6) 0.010(9)
O9M 0.109(11) 0.159(13) 0.119(11) -0.044(10) 0.040(9) 0.025(9)
O10M 0.134(12) 0.172(13) 0.055(7) -0.025(7) 0.028(7) 0.012(9)
N11M 0.103(12) 0.146(15) 0.054(8) 0.011(8) 0.035(8) 0.014(9)
O11M 0.090(9) 0.160(13) 0.058(6) -0.004(7) 0.017(6) -0.008(9)
C13M 0.109(17) 0.140(18) 0.081(12) -0.004(11) -0.003(12) -0.010(13)
N13M 0.093(11) 0.115(11) 0.057(7) -0.024(7) 0.023(7) -0.006(8)
N15M 0.085(11) 0.133(14) 0.078(9) -0.009(9) 0.026(8) 0.007(9)
N17M 0.080(11) 0.135(13) 0.105(12) -0.015(10) 0.042(9) 0.018(9)
C19M 0.16(2) 0.097(14) 0.066(11) -0.003(11) 0.043(12) -0.004(13)
N19M 0.090(11) 0.137(13) 0.061(8) -0.025(9) 0.018(8) 0.012(9)
C20M 0.057(10) 0.116(14) 0.084(13) 0.004(11) 0.021(9) 0.004(9)
C21M 0.120(17) 0.112(15) 0.057(11) -0.019(11) 0.006(10) 0.028(12)
N21M 0.062(8) 0.104(9) 0.059(7) 0.003(7) 0.011(6) -0.002(6)
C22M 0.081(13) 0.138(17) 0.061(10) -0.011(11) 0.031(9) -0.032(10)
C23M 0.16(3) 0.14(2) 0.14(2) 0.000(19) 0.058(19) -0.012(18)
C24M 0.077(14) 0.18(2) 0.088(14) -0.056(15) 0.007(11) -0.015(14)
C25M 0.076(13) 0.151(18) 0.055(10) -0.010(11) 0.016(9) 0.026(11)
C26M 0.083(12) 0.103(13) 0.043(8) 0.001(9) 0.013(7) 0.000(10)
N8M 0.096(11) 0.101(10) 0.062(8) -0.002(7) 0.014(7) 0.014(8)
C1N 0.108(16) 0.124(16) 0.082(12) -0.011(12) 0.026(11) 0.007(12)
C2N 0.112(15) 0.108(13) 0.071(11) 0.004(9) 0.032(10) -0.003(10)
C3N 0.132(16) 0.094(12) 0.073(11) -0.006(9) 0.061(11) 0.017(11)
C4N 0.090(13) 0.105(13) 0.105(14) -0.007(11) 0.053(11) 0.003(10)
C5N 0.106(17) 0.153(19) 0.085(13) -0.016(12) 0.035(12) -0.034(14)
C6N 0.072(12) 0.148(17) 0.086(12) -0.002(12) 0.040(10) 0.004(11)
C7N 0.080(13) 0.141(17) 0.057(10) 0.000(10) 0.003(9) 0.006(11)
C8N 0.085(13) 0.088(11) 0.068(10) -0.016(9) 0.004(9) 0.010(9)
C9N 0.082(12) 0.120(14) 0.068(10) -0.025(10) 0.026(9) -0.001(10)
N10M 0.059(8) 0.128(11) 0.048(7) 0.008(7) 0.026(6) 0.006(7)
C10N 0.055(10) 0.152(17) 0.048(9) -0.006(9) 0.014(7) -0.011(10)
C11N 0.052(10) 0.155(17) 0.059(9) 0.014(9) 0.020(8) 0.014(9)
C12N 0.075(11) 0.135(14) 0.040(7) 0.025(8) 0.030(7) 0.025(9)
C13N 0.072(11) 0.133(15) 0.058(9) 0.004(9) 0.035(8) -0.011(9)
C14N 0.055(10) 0.139(15) 0.043(8) 0.002(8) 0.010(7) 0.002(9)
C15N 0.054(10) 0.150(15) 0.077(11) 0.020(10) 0.037(9) 0.001(9)
C16N 0.069(11) 0.147(16) 0.056(9) 0.011(10) 0.026(8) 0.030(10)
C17N 0.058(10) 0.140(15) 0.055(9) 0.018(9) 0.032(8) 0.012(9)
C18N 0.052(10) 0.128(15) 0.078(11) 0.008(10) 0.024(8) -0.001(9)
N12M 0.077(10) 0.137(12) 0.052(7) -0.021(8) 0.019(7) 0.015(8)
C19N 0.071(12) 0.134(16) 0.059(10) 0.020(10) 0.018(8) 0.018(10)
C20N 0.124(18) 0.125(16) 0.092(13) -0.032(11) 0.047(12) -0.009(12)
C21N 0.21(3) 0.14(2) 0.080(13) -0.035(13) 0.036(16) -0.005(17)
C22N 0.102(16) 0.131(17) 0.096(14) -0.011(13) 0.024(12) 0.019(12)
C23N 0.104(15) 0.133(16) 0.061(10) -0.036(10) 0.003(10) 0.022(11)
C24N 0.050(10) 0.136(16) 0.073(11) -0.009(11) -0.012(8) 0.004(9)
C25N 0.059(11) 0.114(14) 0.072(10) 0.008(10) 0.009(8) -0.011(9)
C26N 0.066(10) 0.102(13) 0.050(8) -0.009(8) 0.021(7) 0.016(8)
C27N 0.061(11) 0.110(14) 0.086(12) -0.004(10) -0.005(9) 0.020(9)
N14M 0.055(8) 0.154(13) 0.038(6) -0.031(7) 0.014(5) -0.009(7)
C28N 0.094(15) 0.17(2) 0.058(10) -0.005(12) 0.022(10) 0.010(12)
C29N 0.114(16) 0.17(2) 0.048(9) -0.017(10) 0.037(10) -0.015(13)
C30N 0.083(13) 0.152(17) 0.043(8) 0.003(10) 0.011(8) 0.005(11)
C31N 0.15(2) 0.119(16) 0.079(13) 0.009(11) 0.028(12) 0.002(13)
C32N 0.26(4) 0.131(18) 0.084(13) -0.031(13) 0.078(17) -0.054(19)
C33N 0.16(2) 0.119(16) 0.074(12) 0.017(11) 0.030(12) 0.016(13)
C34N 0.16(2) 0.105(14) 0.091(13) -0.036(11) 0.063(13) -0.008(13)
C35N 0.15(2) 0.116(15) 0.080(13) -0.016(11) 0.053(13) -0.014(13)
C36N 0.089(12) 0.106(12) 0.041(8) -0.012(8) 0.018(7) 0.003(9)
N16M 0.104(14) 0.130(13) 0.110(13) -0.019(11) 0.016(11) 0.010(10)
C37N 0.13(2) 0.125(19) 0.123(19) -0.022(16) -0.001(15) 0.016(14)
C38N 0.112(18) 0.127(18) 0.130(18) 0.002(15) 0.028(14) 0.017(13)
C39N 0.127(18) 0.105(15) 0.124(17) -0.003(13) 0.047(14) 0.031(12)
C40N 0.089(14) 0.111(14) 0.105(14) 0.004(12) 0.033(11) 0.018(10)
C41N 0.076(12) 0.109(13) 0.119(15) -0.010(12) 0.044(11) 0.017(10)
C42N 0.088(13) 0.083(12) 0.123(16) -0.023(11) 0.029(12) 0.017(9)
C43N 0.14(2) 0.127(18) 0.102(16) -0.032(13) 0.050(14) -0.006(14)
C44N 0.067(12) 0.137(18) 0.121(17) -0.009(14) 0.037(12) 0.003(11)
C45N 0.072(13) 0.143(18) 0.104(14) -0.025(13) 0.024(11) 0.003(11)
N18M 0.059(9) 0.127(12) 0.099(11) -0.057(10) 0.027(8) 0.002(8)
C46N 0.059(13) 0.23(3) 0.088(14) 0.002(17) 0.008(11) 0.018(14)
C47N 0.100(16) 0.139(17) 0.100(15) -0.062(13) 0.038(12) -0.026(12)
C48N 0.101(16) 0.18(2) 0.091(14) -0.075(14) 0.055(12) -0.013(14)
C49N 0.062(11) 0.156(17) 0.075(11) -0.057(11) 0.037(9) -0.036(10)
C50N 0.049(10) 0.165(19) 0.107(14) -0.023(14) 0.040(10) -0.005(10)
C51N 0.084(14) 0.155(18) 0.089(13) -0.049(12) 0.034(11) -0.002(12)
C52N 0.074(13) 0.152(18) 0.071(11) -0.032(12) 0.024(9) 0.027(11)
C53N 0.061(10) 0.151(17) 0.058(10) -0.041(10) 0.032(8) -0.006(10)
C54N 0.056(10) 0.122(14) 0.093(12) -0.006(11) 0.044(9) 0.001(9)
N20M 0.034(7) 0.125(10) 0.058(7) -0.009(7) 0.015(6) 0.004(6)
C55N 0.040(9) 0.171(18) 0.063(10) -0.035(11) 0.016(8) 0.017(9)
C56N 0.071(11) 0.104(12) 0.071(10) -0.007(9) 0.035(8) -0.004(9)
C57N 0.077(12) 0.125(15) 0.062(9) -0.025(9) 0.038(8) -0.007(9)
C58N 0.044(8) 0.099(11) 0.052(8) -0.005(7) 0.021(6) 0.004(7)
C59N 0.065(10) 0.130(13) 0.047(8) -0.013(8) 0.018(7) 0.007(9)
C60N 0.096(13) 0.091(12) 0.079(11) -0.003(8) 0.060(10) 0.009(9)
C61N 0.092(13) 0.106(13) 0.049(8) -0.024(8) 0.027(8) -0.013(9)
C62N 0.098(14) 0.113(15) 0.069(10) -0.013(10) 0.047(10) 0.017(10)
C63N 0.035(8) 0.108(13) 0.081(10) -0.017(9) 0.013(8) 0.009(7)
N22M 0.104(12) 0.111(11) 0.073(8) 0.008(8) 0.046(8) 0.003(9)
C64N 0.15(2) 0.140(18) 0.076(12) 0.011(12) 0.044(13) 0.001(15)
C65N 0.114(15) 0.153(16) 0.045(8) -0.013(9) 0.042(9) 0.001(11)
C66N 0.20(3) 0.17(2) 0.037(9) -0.010(11) 0.050(12) -0.030(17)
C67N 0.066(11) 0.144(15) 0.054(9) -0.001(9) 0.031(8) 0.003(9)
C68N 0.19(2) 0.139(18) 0.074(12) -0.006(12) 0.070(14) 0.006(16)
C69N 0.14(2) 0.16(2) 0.104(16) -0.008(14) 0.067(15) -0.023(16)
C70N 0.105(15) 0.133(15) 0.042(8) 0.003(9) 0.012(9) -0.026(11)
C71N 0.070(12) 0.172(19) 0.041(8) -0.010(10) 0.015(8) -0.031(11)
C72N 0.093(14) 0.106(13) 0.066(10) 0.000(9) 0.020(9) -0.017(10)
F1O 0.105(8) 0.121(7) 0.066(5) -0.020(5) 0.017(5) 0.011(5)
F2O 0.124(9) 0.130(8) 0.066(5) -0.019(5) 0.043(5) -0.016(6)
F3O 0.089(7) 0.146(8) 0.047(4) 0.001(5) 0.026(4) 0.002(5)
O4O 0.056(8) 0.183(13) 0.098(9) 0.017(9) 0.013(7) 0.002(7)
F4O 0.103(7) 0.115(7) 0.066(5) 0.012(5) 0.044(5) 0.004(5)
N5O 0.077(10) 0.129(13) 0.087(10) 0.006(9) 0.019(8) 0.004(8)
O5O 0.131(12) 0.128(11) 0.117(10) -0.035(9) 0.048(9) -0.012(9)
F5O 0.112(8) 0.146(8) 0.042(4) 0.014(4) 0.020(5) 0.029(6)
O6O 0.163(14) 0.151(11) 0.074(8) -0.010(8) 0.057(8) -0.057(10)
F6O 0.152(11) 0.136(8) 0.050(5) 0.021(5) 0.014(5) 0.044(7)
N7O 0.054(9) 0.116(12) 0.121(13) 0.009(10) -0.022(9) 0.033(8)
O7O 0.139(11) 0.109(9) 0.061(6) 0.004(6) 0.053(7) 0.003(7)
F7O 0.109(8) 0.136(8) 0.058(5) 0.017(5) 0.026(5) 0.000(6)
O8O 0.099(9) 0.121(9) 0.070(7) 0.031(7) 0.033(6) 0.025(7)
F8O 0.123(9) 0.172(10) 0.056(5) 0.015(6) 0.045(5) 0.002(7)
N9O 0.100(12) 0.128(13) 0.075(9) -0.030(9) 0.032(8) -0.002(9)
O9O 0.097(11) 0.148(12) 0.099(10) -0.009(9) 0.009(8) -0.004(8)
O10O 0.149(14) 0.122(11) 0.084(8) 0.013(8) 0.008(8) 0.011(9)
N11O 0.093(11) 0.126(12) 0.053(7) 0.005(7) 0.012(7) -0.009(8)
O11O 0.103(10) 0.163(11) 0.051(6) 0.001(6) 0.036(6) -0.001(7)
O12O 0.100(10) 0.201(16) 0.082(8) 0.009(10) 0.048(7) -0.036(11)
N13O 0.079(10) 0.114(11) 0.051(7) 0.003(7) 0.022(6) 0.012(7)
O13O 0.094(10) 0.210(15) 0.078(8) 0.037(9) 0.039(7) -0.004(9)
N15O 0.055(8) 0.122(11) 0.058(8) 0.006(7) 0.015(6) -0.005(7)
N17O 0.062(8) 0.115(10) 0.068(8) 0.024(7) 0.014(6) 0.010(7)
N19O 0.125(15) 0.107(12) 0.108(13) 0.017(10) -0.003(11) 0.028(10)
N21O 0.072(10) 0.155(15) 0.044(7) 0.016(9) 0.009(6) 0.004(9)
N23O 0.067(9) 0.181(15) 0.064(8) 0.006(8) 0.036(7) -0.025(9)
O3O 0.108(12) 0.149(14) 0.158(14) -0.012(11) 0.034(11) 0.018(10)
C13O 0.031(9) 0.15(2) 0.143(19) -0.027(17) -0.007(11) -0.010(11)
N6O 0.084(11) 0.135(13) 0.077(9) 0.008(8) 0.027(8) 0.011(8)
C14O 0.055(11) 0.17(2) 0.118(17) 0.055(15) 0.025(11) 0.006(11)
C15O 0.059(13) 0.18(2) 0.121(17) -0.017(16) 0.003(12) 0.002(12)
C16O 0.076(13) 0.155(19) 0.093(14) 0.042(13) 0.026(10) -0.017(11)
C17O 0.052(11) 0.149(17) 0.093(13) 0.013(12) 0.009(9) -0.003(10)
C18O 0.058(11) 0.133(16) 0.096(13) 0.002(12) 0.005(9) 0.002(10)
C19O 0.13(2) 0.14(2) 0.16(3) 0.021(19) 0.030(19) 0.046(16)
C20O 0.103(14) 0.106(14) 0.075(11) -0.011(11) 0.044(10) 0.004(11)
C21O 0.086(13) 0.150(17) 0.041(9) -0.017(10) 0.021(8) -0.026(11)
C22O 0.056(11) 0.135(17) 0.070(11) -0.005(11) 0.010(9) -0.007(9)
C23O 0.056(10) 0.137(15) 0.042(8) 0.002(9) 0.023(7) 0.000(9)
C24O 0.080(14) 0.147(15) 0.087(13) 0.003(13) 0.021(11) 0.003(12)
C25O 0.118(18) 0.113(17) 0.088(14) 0.012(13) 0.008(12) 0.005(13)
C26O 0.089(14) 0.141(18) 0.075(12) 0.009(12) 0.036(10) -0.009(11)
C27O 0.109(18) 0.17(2) 0.112(17) -0.001(18) 0.073(14) -0.020(16)
N8O 0.078(10) 0.118(12) 0.094(10) -0.004(8) 0.030(8) -0.019(8)
C1P 0.064(11) 0.140(17) 0.093(13) 0.003(12) 0.042(10) 0.001(10)
C2P 0.075(14) 0.18(2) 0.110(16) 0.009(15) 0.035(12) -0.009(13)
C3P 0.090(13) 0.132(15) 0.065(10) -0.029(10) 0.036(9) 0.005(11)
C4P 0.128(18) 0.139(17) 0.084(13) -0.027(12) 0.047(12) 0.002(13)
C5P 0.119(16) 0.112(14) 0.091(13) -0.031(10) 0.066(11) -0.029(11)
C6P 0.120(15) 0.105(12) 0.097(13) -0.013(10) 0.084(12) 0.006(10)
C7P 0.123(17) 0.133(17) 0.074(12) 0.006(11) 0.042(11) 0.009(12)
C8P 0.104(15) 0.119(14) 0.075(11) -0.019(11) 0.043(10) -0.017(11)
C9P 0.071(11) 0.100(12) 0.095(12) -0.014(10) 0.044(9) -0.003(9)
N10O 0.086(9) 0.110(8) 0.100(7) -0.013(6) 0.053(7) -0.015(7)
C10P 0.083(12) 0.118(9) 0.117(11) -0.023(7) 0.046(9) -0.012(8)
C11P 0.18(2) 0.121(11) 0.113(10) -0.011(8) 0.053(11) 0.007(11)
C12P 0.23(3) 0.110(11) 0.120(10) -0.021(8) 0.046(12) -0.008(11)
C13P 0.074(10) 0.111(9) 0.108(8) -0.011(6) 0.043(8) -0.013(7)
C14P 0.101(14) 0.145(16) 0.111(9) -0.014(9) 0.047(9) -0.024(11)
C15P 0.100(15) 0.142(17) 0.097(13) -0.041(13) 0.031(12) -0.023(12)
C16P 0.127(17) 0.085(11) 0.072(7) 0.000(8) 0.013(8) 0.004(10)
C17P 0.097(13) 0.107(9) 0.065(7) -0.006(7) 0.015(7) 0.004(8)
C18P 0.089(11) 0.113(9) 0.105(7) -0.015(6) 0.044(7) -0.014(8)
N12O 0.071(9) 0.140(13) 0.060(8) -0.022(8) 0.024(7) -0.020(8)
C19P 0.151(19) 0.115(15) 0.046(9) -0.007(9) 0.038(10) -0.003(12)
C20P 0.079(12) 0.139(15) 0.034(7) -0.015(8) 0.005(7) -0.032(10)
C21P 0.105(15) 0.164(19) 0.053(9) -0.039(11) 0.035(10) -0.025(13)
C22P 0.079(12) 0.138(15) 0.050(9) -0.021(9) 0.030(8) -0.024(10)
C23P 0.065(11) 0.137(15) 0.043(8) -0.014(9) 0.003(7) -0.021(9)
C24P 0.085(13) 0.133(15) 0.075(11) -0.022(10) 0.028(10) -0.016(10)
C25P 0.061(10) 0.137(15) 0.049(8) 0.009(9) 0.028(7) 0.009(9)
C26P 0.070(11) 0.120(14) 0.062(10) -0.016(10) 0.025(8) -0.016(9)
C27P 0.055(10) 0.129(14) 0.040(8) -0.004(8) -0.018(7) -0.011(9)
N14O 0.042(7) 0.123(10) 0.055(7) -0.016(7) 0.018(6) -0.012(6)
C28P 0.050(10) 0.110(13) 0.072(11) 0.004(10) 0.010(8) -0.013(8)
C29P 0.054(11) 0.158(18) 0.070(11) 0.005(11) 0.011(8) 0.004(10)
C30P 0.15(2) 0.099(13) 0.081(12) 0.005(10) 0.045(12) 0.016(12)
C31P 0.089(13) 0.136(15) 0.047(8) 0.008(9) 0.019(8) 0.001(11)
C32P 0.107(15) 0.138(15) 0.054(9) 0.021(10) 0.033(9) 0.016(11)
C33P 0.071(12) 0.138(16) 0.052(9) 0.016(10) 0.015(8) 0.015(10)
C34P 0.068(12) 0.154(18) 0.058(10) 0.014(11) 0.010(9) 0.004(10)
C35P 0.062(11) 0.116(14) 0.077(11) 0.024(10) 0.032(9) 0.011(9)
C36P 0.050(11) 0.163(18) 0.071(11) -0.003(12) 0.009(9) -0.003(10)
N16O 0.087(11) 0.104(10) 0.087(9) 0.004(8) 0.027(8) 0.013(8)
C37P 0.045(9) 0.121(14) 0.066(10) 0.027(10) 0.018(7) -0.001(8)
C38P 0.050(10) 0.119(14) 0.105(14) 0.009(11) 0.036(9) 0.003(8)
C39P 0.046(9) 0.119(13) 0.063(9) 0.009(9) 0.015(7) 0.002(8)
C40P 0.070(12) 0.173(19) 0.082(12) 0.056(13) 0.039(10) 0.007(11)
C41P 0.096(14) 0.102(13) 0.099(13) 0.002(11) 0.053(11) -0.007(10)
C42P 0.050(9) 0.113(13) 0.072(10) -0.001(9) 0.028(8) -0.003(8)
C43P 0.069(11) 0.130(15) 0.056(9) 0.016(9) 0.017(8) -0.005(9)
C44P 0.108(15) 0.092(12) 0.065(10) -0.005(9) 0.016(9) 0.007(10)
C45P 0.066(11) 0.106(13) 0.068(10) 0.008(9) 0.020(8) 0.003(9)
N18O 0.070(10) 0.135(12) 0.086(10) 0.022(9) 0.025(8) 0.000(8)
C46P 0.077(12) 0.087(12) 0.112(15) 0.013(11) 0.018(11) 0.003(9)
C47P 0.065(12) 0.17(2) 0.086(12) 0.030(12) 0.022(10) -0.006(11)
C48P 0.090(13) 0.108(13) 0.066(10) 0.017(9) 0.014(9) -0.003(9)
C49P 0.092(14) 0.124(16) 0.111(15) 0.021(12) 0.044(12) -0.002(11)
C50P 0.077(12) 0.101(13) 0.113(15) 0.022(11) 0.018(11) 0.010(9)
C51P 0.140(18) 0.102(14) 0.059(10) 0.011(9) 0.023(10) -0.004(11)
C52P 0.097(15) 0.136(17) 0.064(11) -0.001(11) 0.004(10) 0.005(11)
C53P 0.13(2) 0.134(18) 0.084(14) -0.010(13) 0.005(12) 0.036(14)
C54P 0.065(11) 0.110(14) 0.115(15) 0.025(12) 0.032(11) 0.022(9)
N20O 0.088(11) 0.116(12) 0.076(9) 0.016(9) 0.018(8) 0.018(8)
C55P 0.094(15) 0.136(18) 0.093(14) 0.014(13) 0.030(11) 0.028(12)
C56P 0.109(17) 0.137(17) 0.080(12) 0.024(12) 0.011(11) 0.007(12)
C57P 0.18(3) 0.15(2) 0.066(12) 0.028(13) 0.006(13) 0.031(17)
C58P 0.087(15) 0.19(2) 0.063(11) 0.053(13) 0.006(10) 0.008(13)
C59P 0.122(18) 0.18(2) 0.062(11) -0.006(13) 0.034(11) 0.000(15)
C60P 0.106(17) 0.156(19) 0.093(14) 0.049(13) 0.029(12) 0.001(13)
C61P 0.077(12) 0.130(16) 0.041(8) 0.010(9) 0.019(8) -0.006(9)
C62P 0.077(13) 0.17(2) 0.071(12) 0.041(13) 0.009(10) 0.011(12)
C63P 0.091(14) 0.133(16) 0.082(12) 0.037(12) 0.029(10) 0.037(11)
N22O 0.081(10) 0.131(11) 0.055(7) 0.010(7) 0.028(7) 0.000(8)
C64P 0.107(15) 0.128(16) 0.059(10) 0.013(10) 0.037(10) 0.008(11)
C65P 0.21(3) 0.14(2) 0.091(14) 0.009(14) 0.060(17) -0.032(18)
C66P 0.082(13) 0.144(17) 0.077(11) 0.044(11) 0.030(10) 0.004(11)
C67P 0.105(16) 0.153(18) 0.059(10) 0.023(11) 0.027(10) -0.014(12)
C68P 0.052(10) 0.152(16) 0.081(12) 0.017(11) 0.017(9) 0.008(9)
C69P 0.083(14) 0.18(2) 0.072(12) 0.024(12) 0.025(10) -0.020(13)
C70P 0.098(15) 0.159(19) 0.071(12) 0.017(13) 0.023(10) -0.019(13)
C71P 0.114(17) 0.145(18) 0.071(12) 0.018(12) 0.044(11) -0.022(13)
C72P 0.090(14) 0.151(17) 0.061(10) 0.008(11) 0.037(9) -0.002(11)
C9_83 0.16(3) 0.24(4) 0.13(2) -0.03(2) 0.10(2) -0.03(3)
Cl1_83 0.245(12) 0.196(8) 0.070(4) 0.004(4) 0.028(5) 0.009(7)
Cl2_83 0.239(16) 0.290(16) 0.232(15) -0.013(12) 0.149(14) 0.018(12)
Cl3_83 0.42(3) 0.301(16) 0.201(12) -0.039(10) 0.233(16) -0.074(15)
Cl1_85 0.150(7) 0.191(7) 0.051(3) -0.004(3) 0.033(3) -0.017(5)
Cl2_85 0.128(9) 0.286(15) 0.323(19) -0.105(14) 0.098(11) -0.046(9)
Cl3_85 0.324(17) 0.203(9) 0.103(5) -0.032(6) 0.097(8) -0.113(10)
C9_85 0.29(4) 0.13(2) 0.034(10) -0.009(11) 0.071(17) 0.02(2)
Cl1_86 0.138(10) 0.132(10) 0.061(11) 0.027(7) 0.067(9) 0.034(7)
Cl2_86 0.123(11) 0.24(2) 0.049(6) -0.001(8) 0.006(6) -0.051(10)
Cl3_86 0.197(13) 0.135(9) 0.023(5) 0.007(5) 0.041(6) 0.034(8)
Cl1_116 0.167(14) 0.131(9) 0.038(7) 0.010(5) 0.037(7) 0.036(8)
Cl2_116 0.37(3) 0.218(16) 0.052(9) 0.036(8) 0.086(11) 0.162(19)
Cl3_116 0.139(11) 0.170(13) 0.126(13) -0.021(10) 0.055(9) -0.014(9)
Cl3_99 0.28(2) 0.265(16) 0.40(3) 0.157(18) 0.000(18) -0.048(14)
Cl1_99 0.187(10) 0.292(13) 0.072(4) -0.033(5) 0.010(5) 0.009(8)
Cl2_99 0.203(14) 0.46(3) 0.286(17) -0.217(19) 0.099(13) -0.127(16)
C9_99 0.11(2) 0.24(3) 0.080(15) 0.014(17) -0.010(14) 0.00(2)
C9_105 0.14(3) 0.14(2) 0.059(13) -0.007(13) -0.001(13) -0.001(17)
Cl1_105 0.51(3) 0.207(11) 0.329(19) -0.110(12) 0.36(2) -0.126(15)
Cl2_105 0.40(3) 0.219(13) 0.288(19) 0.021(12) 0.25(2) -0.011(14)
Cl3_105 0.41(3) 0.209(10) 0.146(8) -0.081(8) 0.179(13) -0.098(13)
Cl1_106 0.25(2) 0.67(5) 0.097(9) -0.126(17) 0.039(11) -0.09(3)
Cl2_106 0.209(19) 0.225(16) 0.215(17) -0.017(13) 0.053(15) 0.013(12)
Cl3_106 0.235(19) 0.210(14) 0.170(12) -0.018(10) 0.050(11) 0.010(11)
Cl1_108 0.154(11) 0.41(2) 0.084(6) 0.006(8) 0.014(6) -0.116(13)
Cl2_108 0.211(14) 0.236(13) 0.188(12) -0.086(10) 0.108(11) -0.049(10)
Cl3_108 0.245(14) 0.199(10) 0.094(6) -0.062(6) 0.086(7) -0.075(10)
Cl1_110 0.33(2) 0.159(10) 0.105(8) -0.040(7) 0.123(11) -0.032(11)
Cl2_110 0.23(2) 0.144(11) 0.31(3) -0.063(13) -0.015(18) -0.016(11)
Cl3_110 0.262(17) 0.226(13) 0.031(4) 0.007(5) 0.033(6) 0.106(11)

loop_
_atom_type_symbol
_atom_type_description
_atom_type_scat_dispersion_real
_atom_type_scat_dispersion_imag
_atom_type_scat_source
C C 0.0050 0.0030 'International Tables Vol C Tables 4.2.6.8 and 6.1.1.4'
H H 0.0000 0.0000 'International Tables Vol C Tables 4.2.6.8 and 6.1.1.4'
N N 0.0100 0.0050 'International Tables Vol C Tables 4.2.6.8 and 6.1.1.4'
O O 0.0170 0.0090 'International Tables Vol C Tables 4.2.6.8 and 6.1.1.4'
F F 0.0260 0.0160 'International Tables Vol C Tables 4.2.6.8 and 6.1.1.4'
Cl Cl 0.1960 0.2300 'International Tables Vol C Tables 4.2.6.8 and 6.1.1.4'

loop_
_geom_angle_atom_site_label_1
_geom_angle_atom_site_label_2
_geom_angle_atom_site_label_3
_geom_angle
C27A O13A C8_66 116.8(14)
C19A N7A C18A 117.1(17)
C19A N7A H7A 121.5
C18A N7A H7A 121.5
C7B N9A C20A 122.5(15)
C7B N9A H9A 118.8
C20A N9A H9A 118.8
C21A N11A C16B 121.0(14)
C21A N11A H11A 119.5
C16B N11A H11A 119.5
C22A N13A C25B 129.2(12)
C22A N13A H13A 115.4
C25B N13A H13A 115.4
C23A N15A C34B 129.1(14)
C23A N15A H15A 115.4
C34B N15A H15A 115.4
C24A N17A C43B 133.4(12)
C24A N17A H17A 113.3
C43B N17A H17A 113.3
C25A N19A C52B 131.9(15)
C25A N19A H19A 114.0
C52B N19A H19A 114.0
C26A N21A C61B 127.1(16)
C26A N21A H21A 116.4
C61B N21A H21A 116.4
C27A N23A C70B 124.9(18)
C27A N23A H23A 117.6
C70B N23A H23A 117.6
C13A N5A C14A 109.7(16)
C13A N5A H5A 125.1
C14A N5A H5A 125.1
C2A N1A C1A 129.6(18)
C2A N1A H1A 115.2
C1A N1A H1A 115.2
O1A C1A N1A 116.7(14)
O1A C1A C8_65 119(2)
N1A C1A C8_65 124(2)
C2A N2A C6A 120.0
N1A C2A C3A 133.6(18)
N1A C2A N2A 106.4(18)
C3A C2A N2A 120.0
C4A C3A C2A 120.0
C4A C3A H3A 120.0
C2A C3A H3A 120.0
C3A C4A C5A 120.0
C3A C4A H4A 120.0
C5A C4A H4A 120.0
C6A C5A C4A 120.0
C6A C5A H5A1 120.0
C4A C5A H5A1 120.0
C5A C6A N2A 120.0
C5A C6A N3A 122.0(14)
N2A C6A N3A 116.9(14)
O2A C7A N3A 122.5(18)
O2A C7A C8A 116.8(13)
N3A C7A C8A 119.7(16)
C7A N3A C6A 123.6(19)
C7A N3A H3A1 118.2
C6A N3A H3A1 118.2
C8A N4A C12A 120.0
N4A C8A C9A 120.0
N4A C8A C7A 117.3(11)
C9A C8A C7A 122.3(11)
C10A C9A C8A 120.0
C10A C9A H9A1 120.0
C8A C9A H9A1 120.0
C9A C10A C11A 120.0
C9A C10A H10A 120.0
C11A C10A H10A 120.0
C12A C11A C10A 120.0
C12A C11A H11B 120.0
C10A C11A H11B 120.0
C11A C12A N4A 120.0
C11A C12A C13A 118.4(13)
N4A C12A C13A 121.3(13)
O3A C13A N5A 137.2(18)
O3A C13A C12A 115.3(17)
N5A C13A C12A 107.5(16)
C14A N6A C18A 120.0
N6A C14A C15A 120.0
N6A C14A N5A 110.6(11)
C15A C14A N5A 129.3(11)
C16A C15A C14A 120.0
C16A C15A H15B 120.0
C14A C15A H15B 120.0
C15A C16A C17A 120.0
C15A C16A H16A 120.0
C17A C16A H16A 120.0
C18A C17A C16A 120.0
C18A C17A H17B 120.0
C16A C17A H17B 120.0
C17A C18A N6A 120.0
C17A C18A N7A 131.9(12)
N6A C18A N7A 107.9(12)
O4A C19A N7A 121.7(17)
O4A C19A C1B 134.2(17)
N7A C19A C1B 104.1(15)
O5A C20A N9A 129.9(18)
O5A C20A C10B 123(3)
N9A C20A C10B 106(2)
O6A C21A N11A 126.7(17)
O6A C21A C19B 124.7(17)
N11A C21A C19B 108.6(13)
O7A C22A N13A 129.5(15)
O7A C22A C28B 114.6(14)
N13A C22A C28B 114.9(12)
O8A C23A N15A 128.5(14)
O8A C23A C37B 116.7(14)
N15A C23A C37B 114.0(14)
O9A C24A N17A 120.4(14)
O9A C24A C46B 119.9(15)
N17A C24A C46B 115.8(13)
O10A C25A N19A 121.7(14)
O10A C25A C55B 119.4(12)
N19A C25A C55B 117.6(14)
O11A C26A N21A 129(2)
O11A C26A C64B 121(2)
N21A C26A C64B 110.1(19)
O12A C27A O13A 133.1(17)
O12A C27A N23A 124(2)
O13A C27A N23A 102(2)
C1B N8A C9B 116.4
N8A C1B C2B 124.4
N8A C1B C19A 126.7(11)
C2B C1B C19A 108.6(11)
C3B C2B C1B 119.1
C3B C2B H2B 120.5
C1B C2B H2B 120.5
C2B C3B O1_1 123.1(11)
C2B C3B C4B 118.9
O1_1 C3B C4B 116.4(11)
C9B C4B C3B 117.5
C9B C4B C5B 119.2
C3B C4B C5B 123.3
C6B C5B C4B 121.7
C6B C5B H5B 119.2
C4B C5B H5B 119.2
C5B C6B C7B 118.7
C5B C6B H6B 120.7
C7B C6B H6B 120.7
C8B C7B N9A 117.6(12)
C8B C7B C6B 119.8
N9A C7B C6B 122.1(12)
F1A C8B C7B 120.0(9)
F1A C8B C9B 116.4(9)
C7B C8B C9B 123.6
N8A C9B C4B 123.8
N8A C9B C8B 119.3
C4B C9B C8B 116.9
C10B N10A C18B 116.4
N10A C10B C11B 124.4
N10A C10B C20A 123.8(16)
C11B C10B C20A 111.5(16)
C12B C11B C10B 119.1
C12B C11B H11C 120.5
C10B C11B H11C 120.5
O1_2 C12B C11B 126.7(10)
O1_2 C12B C13B 114.2(10)
C11B C12B C13B 118.9
C18B C13B C12B 117.5
C18B C13B C14B 119.2
C12B C13B C14B 123.3
C15B C14B C13B 121.7
C15B C14B H14B 119.1
C13B C14B H14B 119.1
C14B C15B C16B 118.7
C14B C15B H15C 120.6
C16B C15B H15C 120.6
C17B C16B C15B 119.8
C17B C16B N11A 117.5(10)
C15B C16B N11A 122.5(10)
C16B C17B F2A 117.0(7)
C16B C17B C18B 123.6
F2A C17B C18B 119.1(7)
N10A C18B C13B 123.7
N10A C18B C17B 119.3
C13B C18B C17B 117.0
C19B N12A C27B 116.4
N12A C19B C20B 124.3
N12A C19B C21A 117.1(9)
C20B C19B C21A 118.5(8)
C21B C20B C19B 119.1
C21B C20B H20B 120.4
C19B C20B H20B 120.4
C20B C21B O1_3 125.0(8)
C20B C21B C22B 118.9
O1_3 C21B C22B 115.9(8)
C27B C22B C21B 117.5
C27B C22B C23B 119.2
C21B C22B C23B 123.3
C24B C23B C22B 121.7
C24B C23B H23B 119.1
C22B C23B H23B 119.1
C23B C24B C25B 118.7
C23B C24B H24B 120.7
C25B C24B H24B 120.7
C26B C25B N13A 119.4(8)
C26B C25B C24B 119.8
N13A C25B C24B 120.7(8)
F3A C26B C25B 116.8(7)
F3A C26B C27B 119.3(7)
C25B C26B C27B 123.5
N12A C27B C22B 123.7
N12A C27B C26B 119.3
C22B C27B C26B 117.0
C28B N14A C36B 116.4
N14A C28B C29B 124.4
N14A C28B C22A 113.2(8)
C29B C28B C22A 122.4(8)
C30B C29B C28B 119.0
C30B C29B H29B 120.5
C28B C29B H29B 120.5
O1_4 C30B C29B 128.1(7)
O1_4 C30B C31B 112.9(7)
C29B C30B C31B 119.0
C36B C31B C30B 117.5
C36B C31B C32B 119.2
C30B C31B C32B 123.3
C33B C32B C31B 121.8
C33B C32B H32B 119.1
C31B C32B H32B 119.1
C32B C33B C34B 118.6
C32B C33B H33B 120.7
C34B C33B H33B 120.7
C35B C34B C33B 119.8
C35B C34B N15A 119.8(8)
C33B C34B N15A 120.4(8)
C34B C35B F4A 118.7(5)
C34B C35B C36B 123.6
F4A C35B C36B 117.5(5)
N14A C36B C31B 123.7
N14A C36B C35B 119.3
C31B C36B C35B 117.0
C37B N16A C45B 116.4
N16A C37B C38B 124.4
N16A C37B C23A 116.5(8)
C38B C37B C23A 119.0(8)
C39B C38B C37B 119.2
C39B C38B H38B 120.4
C37B C38B H38B 120.4
O1_5 C39B C38B 130.4(7)
O1_5 C39B C40B 110.7(7)
C38B C39B C40B 118.9
C45B C40B C39B 117.5
C45B C40B C41B 119.3
C39B C40B C41B 123.2
C42B C41B C40B 121.7
C42B C41B H41B 119.2
C40B C41B H41B 119.2
C41B C42B C43B 118.6
C41B C42B H42B 120.7
C43B C42B H42B 120.7
C44B C43B N17A 121.3(8)
C44B C43B C42B 119.8
N17A C43B C42B 118.8(8)
C43B C44B C45B 123.6
C43B C44B F5A 114.6(6)
C45B C44B F5A 121.8(6)
N16A C45B C40B 123.7
N16A C45B C44B 119.3
C40B C45B C44B 117.0
C46B N18A C54B 116.4
N18A C46B C47B 124.4
N18A C46B C24A 119.0(9)
C47B C46B C24A 116.6(9)
C48B C47B C46B 119.1
C48B C47B H47B 120.4
C46B C47B H47B 120.4
C47B C48B O1_6 129.0(8)
C47B C48B C49B 118.9
O1_6 C48B C49B 111.3(8)
C54B C49B C48B 117.5
C54B C49B C50B 119.1
C48B C49B C50B 123.4
C51B C50B C49B 121.8
C51B C50B H50B 119.1
C49B C50B H50B 119.1
C50B C51B C52B 118.6
C50B C51B H51B 120.7
C52B C51B H51B 120.7
C53B C52B C51B 119.9
C53B C52B N19A 117.5(8)
C51B C52B N19A 122.4(9)
C52B C53B F6A 115.9(6)
C52B C53B C54B 123.6
F6A C53B C54B 120.3(6)
N18A C54B C53B 119.3
N18A C54B C49B 123.7
C53B C54B C49B 117.0
C55B N20A C63B 116.4
N20A C55B C56B 124.4
N20A C55B C25A 115.1(8)
C56B C55B C25A 120.4(8)
C57B C56B C55B 119.0
C57B C56B H56B 120.5
C55B C56B H56B 120.5
O1_7 C57B C56B 123.0(10)
O1_7 C57B C58B 117.4(10)
C56B C57B C58B 119.0
C63B C58B C57B 117.5
C63B C58B C59B 119.2
C57B C58B C59B 123.3
C60B C59B C58B 121.7
C60B C59B H59B 119.1
C58B C59B H59B 119.1
C59B C60B C61B 118.7
C59B C60B H60B 120.7
C61B C60B H60B 120.7
C62B C61B N21A 116.5(10)
C62B C61B C60B 119.8
N21A C61B C60B 123.6(10)
C61B C62B C63B 123.6
C61B C62B F7A 122.5(7)
C63B C62B F7A 113.6(7)
N20A C63B C58B 123.7
N20A C63B C62B 119.3
C58B C63B C62B 117.0
C64B N22A C72B 116.4
N22A C64B C65B 124.4
N22A C64B C26A 118.5(12)
C65B C64B C26A 117.1(12)
C66B C65B C64B 119.1
C66B C65B H65B 120.5
C64B C65B H65B 120.5
O1_8 C66B C65B 121.3(9)
O1_8 C66B C67B 119.3(9)
C65B C66B C67B 119.0
C72B C67B C66B 117.4
C72B C67B C68B 119.3
C66B C67B C68B 123.3
C69B C68B C67B 121.7
C69B C68B H68B 119.2
C67B C68B H68B 119.2
C68B C69B C70B 118.7
C68B C69B H69B 120.7
C70B C69B H69B 120.7
C71B C70B C69B 119.8
C71B C70B N23A 116.8(9)
C69B C70B N23A 123.4(9)
F8A C71B C70B 118.8(7)
F8A C71B C72B 117.4(7)
C70B C71B C72B 123.6
N22A C72B C67B 123.7
N22A C72B C71B 119.3
C67B C72B C71B 117.0
C1C N1C C2C 131.2(12)
C1C N1C H1C 114.4
C2C N1C H1C 114.4
O1C C1C N1C 121.0(11)
O1C C1C C8_68 120.3(11)
N1C C1C C8_68 118.5(10)
C2C N2C C6C 120.0
N1C C2C N2C 116.1(10)
N1C C2C C3C 123.2(10)
N2C C2C C3C 120.0
C2C C3C C4C 120.0
C2C C3C H3C 120.0
C4C C3C H3C 120.0
C3C C4C C5C 120.0
C3C C4C H4C 120.0
C5C C4C H4C 120.0
C4C C5C C6C 120.0
C4C C5C H5C 120.0
C6C C5C H5C 120.0
N3C C6C C5C 131.1(11)
N3C C6C N2C 108.7(11)
C5C C6C N2C 120.0
O2C C7C N3C 128.2(17)
O2C C7C C8C 115.7(15)
N3C C7C C8C 116.0(17)
C7C N3C C6C 123.4(15)
C7C N3C H3C1 118.3
C6C N3C H3C1 118.3
C8C N4C C12C 120.0
C9C C8C N4C 120.0
C9C C8C C7C 123.7(13)
N4C C8C C7C 116.3(13)
C8C C9C C10C 120.0
C8C C9C H9C 120.0
C10C C9C H9C 120.0
C9C C10C C11C 120.0
C9C C10C H10C 120.0
C11C C10C H10C 120.0
C10C C11C C12C 120.0
C10C C11C H11D 120.0
C12C C11C H11D 120.0
C11C C12C N4C 120.0
C11C C12C C13C 118.5(13)
N4C C12C C13C 121.4(13)
O3C C13C N5C 126(2)
O3C C13C C12C 118.3(17)
N5C C13C C12C 115.6(18)
C13C N5C C14C 122.0(16)
C13C N5C H5C1 119.0
C14C N5C H5C1 119.0
C14C N6C C18C 120.0
C15C C14C N6C 120.0
C15C C14C N5C 128.9(8)
N6C C14C N5C 111.1(8)
C14C C15C C16C 120.0
C14C C15C H15D 120.0
C16C C15C H15D 120.0
C15C C16C C17C 120.0
C15C C16C H16C 120.0
C17C C16C H16C 120.0
C16C C17C C18C 120.0
C16C C17C H17C 120.0
C18C C17C H17C 120.0
N7C C18C C17C 125.8(10)
N7C C18C N6C 114.0(10)
C17C C18C N6C 120.0
C18C N7C C19C 129.6(12)
C18C N7C H7C 115.2
C19C N7C H7C 115.2
C7D N9C C20C 126.3(16)
C7D N9C H9C1 116.9
C20C N9C H9C1 116.9
C21C N11C C16D 131.1(12)
C21C N11C H11E 114.4
C16D N11C H11E 114.4
C25D N13C C22C 130.5(15)
C25D N13C H13C 114.8
C22C N13C H13C 114.8
C23C N15C C34D 124.0(15)
C23C N15C H15E 118.0
C34D N15C H15E 118.0
C24C N17C C43D 123.5(13)
C24C N17C H17D 118.3
C43D N17C H17D 118.3
O4C C19C N7C 119.6(13)
O4C C19C C1D 126.6(16)
N7C C19C C1D 113.9(15)
C25C N19C C52D 128.0(14)
C25C N19C H19C 116.0
C52D N19C H19C 116.0
O5C C20C N9C 122(2)
O5C C20C C10D 126.6(14)
N9C C20C C10D 109.8(18)
O6C C21C N11C 119.2(13)
O6C C21C C19D 122.9(15)
N11C C21C C19D 117.0(14)
C26C N21C C61D 125.5(14)
C26C N21C H21C 117.3
C61D N21C H21C 117.3
O7C C22C N13C 127.5(13)
O7C C22C C28D 113.2(10)
N13C C22C C28D 119.2(13)
O8C C23C N15C 123.2(16)
O8C C23C C37D 124(2)
N15C C23C C37D 112.2(18)
C27C N23C C70D 121.1(17)
C27C N23C H23C 119.4
C70D N23C H23C 119.4
O9C C24C N17C 124.7(14)
O9C C24C C46D 126.0(17)
N17C C24C C46D 108.2(15)
O10C C25C N19C 128.0(16)
O10C C25C C55D 119.4(14)
N19C C25C C55D 112.5(13)
O11C C26C N21C 122.9(15)
O11C C26C C64D 122.3(15)
N21C C26C C64D 113.8(14)
O12C C27C N23C 137(2)
O12C C27C O13C 117(2)
N23C C27C O13C 106.7(16)
C8_69 O13C C27C 129.3(16)
C1D N8C C9D 116.4
N8C C1D C2D 124.3
N8C C1D C19C 120.6(10)
C2D C1D C19C 114.9(10)
C3D C2D C1D 119.1
C3D C2D H2D 120.4
C1D C2D H2D 120.4
C2D C3D O1_9 127.4(8)
C2D C3D C4D 118.9
O1_9 C3D C4D 113.7(8)
C9D C4D C3D 117.5
C9D C4D C5D 119.2
C3D C4D C5D 123.3
C6D C5D C4D 121.7
C6D C5D H5D 119.1
C4D C5D H5D 119.1
C5D C6D C7D 118.6
C5D C6D H6D 120.7
C7D C6D H6D 120.7
C8D C7D N9C 116.7(8)
C8D C7D C6D 119.9
N9C C7D C6D 123.4(8)
F1C C8D C7D 117.3(7)
F1C C8D C9D 119.1(7)
C7D C8D C9D 123.5
N8C C9D C4D 123.7
N8C C9D C8D 119.3
C4D C9D C8D 117.0
C10D N10C C18D 116.4
N10C C10D C11D 124.4
N10C C10D C20C 117.3(8)
C11D C10D C20C 118.0(8)
C12D C11D C10D 119.1
C12D C11D H11F 120.5
C10D C11D H11F 120.5
O1_10 C12D C11D 127.4(7)
O1_10 C12D C13D 112.9(7)
C11D C12D C13D 118.9
C18D C13D C12D 117.5
C18D C13D C14D 119.2
C12D C13D C14D 123.2
C15D C14D C13D 121.7
C15D C14D H14D 119.2
C13D C14D H14D 119.2
C14D C15D C16D 118.7
C14D C15D H15F 120.7
C16D C15D H15F 120.7
C17D C16D N11C 121.2(8)
C17D C16D C15D 119.8
N11C C16D C15D 118.5(8)
C16D C17D F2C 119.1(6)
C16D C17D C18D 123.6
F2C C17D C18D 117.2(6)
N10C C18D C17D 119.3
N10C C18D C13D 123.7
C17D C18D C13D 117.0
C19D N12C C27D 116.5
N12C C19D C20D 124.4
N12C C19D C21C 115.7(10)
C20D C19D C21C 119.9(10)
C21D C20D C19D 119.0
C21D C20D H20D 120.5
C19D C20D H20D 120.5
O1_11 C21D C20D 119.6(10)
O1_11 C21D C22D 121.3(10)
C20D C21D C22D 118.9
C27D C22D C21D 117.5
C27D C22D C23D 119.2
C21D C22D C23D 123.3
C24D C23D C22D 121.8
C24D C23D H23D 119.1
C22D C23D H23D 119.1
C23D C24D C25D 118.7
C23D C24D H24D 120.7
C25D C24D H24D 120.7
N13C C25D C26D 117.6(10)
N13C C25D C24D 122.6(10)
C26D C25D C24D 119.8
F3C C26D C25D 118.4(7)
F3C C26D C27D 118.0(7)
C25D C26D C27D 123.6
N12C C27D C22D 123.7
N12C C27D C26D 119.3
C22D C27D C26D 117.0
C28D N14C C36D 116.4
N14C C28D C29D 124.3
N14C C28D C22C 114.1(7)
C29D C28D C22C 121.6(7)
C30D C29D C28D 119.1
C30D C29D H29D 120.5
C28D C29D H29D 120.5
C29D C30D O1_12 127.4(9)
C29D C30D C31D 118.9
O1_12 C30D C31D 113.4(9)
C36D C31D C30D 117.5
C36D C31D C32D 119.2
C30D C31D C32D 123.3
C33D C32D C31D 121.7
C33D C32D H32D 119.2
C31D C32D H32D 119.2
C32D C33D C34D 118.7
C32D C33D H33D 120.6
C34D C33D H33D 120.6
C35D C34D C33D 119.8
C35D C34D N15C 117.9(10)
C33D C34D N15C 121.3(10)
C34D C35D F4C 118.0(7)
C34D C35D C36D 123.5
F4C C35D C36D 118.4(7)
N14C C36D C31D 123.7
N14C C36D C35D 119.3
C31D C36D C35D 117.0
C37D N16C C45D 116.4
N16C C37D C23C 118.7(13)
N16C C37D C38D 124.4
C23C C37D C38D 116.8(13)
C39D C38D C37D 119.1
C39D C38D H38D 120.5
C37D C38D H38D 120.5
C38D C39D O1_13 129.2(11)
C38D C39D C40D 118.9
O1_13 C39D C40D 111.3(11)
C45D C40D C39D 117.6
C45D C40D C41D 119.2
C39D C40D C41D 123.2
C42D C41D C40D 121.7
C42D C41D H41D 119.2
C40D C41D H41D 119.2
C41D C42D C43D 118.7
C41D C42D H42D 120.6
C43D C42D H42D 120.6
C44D C43D C42D 119.8
C44D C43D N17C 114.7(9)
C42D C43D N17C 125.4(9)
C43D C44D F5C 121.7(6)
C43D C44D C45D 123.5
F5C C44D C45D 114.8(6)
N16C C45D C40D 123.7
N16C C45D C44D 119.3
C40D C45D C44D 117.1
C46D N18C C54D 116.4
N18C C46D C47D 124.4
N18C C46D C24C 118.9(10)
C47D C46D C24C 116.3(10)
C48D C47D C46D 119.1
C48D C47D H47D 120.5
C46D C47D H47D 120.5
C47D C48D O1_14 128.0(7)
C47D C48D C49D 118.9
O1_14 C48D C49D 113.1(7)
C54D C49D C48D 117.5
C54D C49D C50D 119.2
C48D C49D C50D 123.2
C51D C50D C49D 121.6
C51D C50D H50D 119.2
C49D C50D H50D 119.2
C50D C51D C52D 118.7
C50D C51D H51D 120.6
C52D C51D H51D 120.6
C53D C52D C51D 119.8
C53D C52D N19C 119.2(8)
C51D C52D N19C 120.9(8)
F6C C53D C52D 116.9(7)
F6C C53D C54D 119.4(7)
C52D C53D C54D 123.6
N18C C54D C53D 119.3
N18C C54D C49D 123.7
C53D C54D C49D 117.0
C55D N20C C63D 116.4
N20C C55D C56D 124.4
N20C C55D C25C 118.4(8)
C56D C55D C25C 117.1(8)
C57D C56D C55D 119.0
C57D C56D H56D 120.5
C55D C56D H56D 120.5
C56D C57D O1_15 125.9(10)
C56D C57D C58D 119.0
O1_15 C57D C58D 115.1(10)
C63D C58D C57D 117.5
C63D C58D C59D 119.2
C57D C58D C59D 123.3
C60D C59D C58D 121.8
C60D C59D H59D 119.1
C58D C59D H59D 119.1
C59D C60D C61D 118.7
C59D C60D H60D 120.7
C61D C60D H60D 120.7
C62D C61D C60D 119.8
C62D C61D N21C 113.2(9)
C60D C61D N21C 126.7(9)
F7C C62D C61D 120.4(6)
F7C C62D C63D 115.9(6)
C61D C62D C63D 123.6
N20C C63D C62D 119.3
N20C C63D C58D 123.7
C62D C63D C58D 117.0
C64D N22C C72D 116.4
N22C C64D C65D 124.4
N22C C64D C26C 113.8(10)
C65D C64D C26C 121.2(10)
C66D C65D C64D 119.1
C66D C65D H65D 120.4
C64D C65D H65D 120.4
O1_16 C66D C65D 130.0(11)
O1_16 C66D C67D 111.1(11)
C65D C66D C67D 119.0
C72D C67D C66D 117.5
C72D C67D C68D 119.2
C66D C67D C68D 123.3
C69D C68D C67D 121.7
C69D C68D H68D 119.1
C67D C68D H68D 119.1
C68D C69D C70D 118.7
C68D C69D H69D 120.6
C70D C69D H69D 120.6
C71D C70D C69D 119.8
C71D C70D N23C 114.5(9)
C69D C70D N23C 125.7(9)
C70D C71D F8C 122.7(7)
C70D C71D C72D 123.6
F8C C71D C72D 113.7(7)
N22C C72D C67D 123.7
N22C C72D C71D 119.3
C67D C72D C71D 117.0
O1E C1E N1E 125(2)
O1E C1E C8_67 120(2)
N1E C1E C8_67 113(2)
C1E N1E C2E 128(2)
C1E N1E H1E 116.0
C2E N1E H1E 116.0
C2E N2E C6E 120.0
C3E C2E N2E 120.0
C3E C2E N1E 125.2(13)
N2E C2E N1E 114.7(13)
C4E C3E C2E 120.0
C4E C3E H3E 120.0
C2E C3E H3E 120.0
C3E C4E C5E 120.0
C3E C4E H4E 120.0
C5E C4E H4E 120.0
C6E C5E C4E 120.0
C6E C5E H5E 120.0
C4E C5E H5E 120.0
N3E C6E C5E 121.4(11)
N3E C6E N2E 118.5(12)
C5E C6E N2E 120.0
C6E N3E C7E 131.5(18)
C6E N3E H3E1 114.3
C7E N3E H3E1 114.3
C8E N4E C12E 120.0
C7E C8E N4E 116.5(11)
C7E C8E C9E 123.5(11)
N4E C8E C9E 120.0
C10E C9E C8E 120.0
C10E C9E H9E 120.0
C8E C9E H9E 120.0
C11E C10E C9E 120.0
C11E C10E H10E 120.0
C9E C10E H10E 120.0
C12E C11E C10E 120.0
C12E C11E H11G 120.0
C10E C11E H11G 120.0
C11E C12E N4E 120.0
C11E C12E C13E 119.0(8)
N4E C12E C13E 120.9(8)
C13E N5E C14E 122.9(13)
C13E N5E H5E1 118.5
C14E N5E H5E1 118.5
C14E N6E C18E 120.0
N5E C14E N6E 112.8(9)
N5E C14E C15E 127.0(9)
N6E C14E C15E 120.0
C14E C15E C16E 120.0
C14E C15E H15G 120.0
C16E C15E H15G 120.0
C15E C16E C17E 120.0
C15E C16E H16E 120.0
C17E C16E H16E 120.0
C18E C17E C16E 120.0
C18E C17E H17E 120.0
C16E C17E H17E 120.0
C17E C18E N6E 120.0
C17E C18E N7E 128.6(10)
N6E C18E N7E 111.4(10)
O2E C7E C8E 114.8(14)
O2E C7E N3E 122.0(19)
C8E C7E N3E 122(2)
C19E N7E C18E 128.4(15)
C19E N7E H7E 115.8
C18E N7E H7E 115.8
C7F N9E C20E 126.9(12)
C7F N9E H9E1 116.5
C20E N9E H9E1 116.5
C21E N11E C16F 125.7(13)
C21E N11E H11H 117.2
C16F N11E H11H 117.2
O3E C13E N5E 126.6(16)
O3E C13E C12E 116.0(12)
N5E C13E C12E 115.8(13)
C8_70 O13E C27E 112.3(13)
C43F N17E C24E 133.6(14)
C43F N17E H17F 113.2
C24E N17E H17F 113.2
O4E C19E N7E 120.4(17)
O4E C19E C1F 122.3(19)
N7E C19E C1F 116.4(14)
C25E N19E C52F 124.3(13)
C25E N19E H19E 117.8
C52F N19E H19E 117.8
O5E C20E C10F 127.7(16)
O5E C20E N9E 120.8(13)
C10F C20E N9E 111.0(13)
O6E C21E N11E 126.4(15)
O6E C21E C19F 117.1(16)
N11E C21E C19F 115.7(12)
C26E N21E C61F 131.9(14)
C26E N21E H21E 114.0
C61F N21E H21E 114.0
O7E C22E N13E 119.9(12)
O7E C22E C28F 123.4(11)
N13E C22E C28F 116.3(13)
C22E N13E C25F 132.2(13)
C22E N13E H13E 113.9
C25F N13E H13E 113.9
O8E C23E N15E 118.8(18)
O8E C23E C37F 126.4(19)
N15E C23E C37F 112.9(18)
C23E N15E C34F 129.7(16)
C23E N15E H15H 115.2
C34F N15E H15H 115.2
C27E N23E C70F 124.6(16)
C27E N23E H23E 117.7
C70F N23E H23E 117.7
O9E C24E N17E 122.1(15)
O9E C24E C46F 122.6(17)
N17E C24E C46F 115.3(14)
O10E C25E N19E 122.3(13)
O10E C25E C55F 125.3(14)
N19E C25E C55F 110.3(12)
O11E C26E N21E 118.3(12)
O11E C26E C64F 126.2(14)
N21E C26E C64F 115.1(14)
O12E C27E N23E 131(2)
O12E C27E O13E 127.5(18)
N23E C27E O13E 101.5(17)
C1F N8E C9F 116.4
N8E C1F C2F 124.4
N8E C1F C19E 117.7(10)
C2F C1F C19E 117.8(10)
C3F C2F C1F 119.1
C3F C2F H2F 120.5
C1F C2F H2F 120.5
O1_17 C3F C2F 124.0(8)
O1_17 C3F C4F 116.8(8)
C2F C3F C4F 118.9
C9F C4F C3F 117.5
C9F C4F C5F 119.1
C3F C4F C5F 123.3
C6F C5F C4F 121.8
C6F C5F H5F 119.1
C4F C5F H5F 119.1
C5F C6F C7F 118.6
C5F C6F H6F 120.7
C7F C6F H6F 120.7
N9E C7F C8F 115.0(8)
N9E C7F C6F 124.8(8)
C8F C7F C6F 119.8
F1E C8F C7F 121.0(6)
F1E C8F C9F 115.4(6)
C7F C8F C9F 123.6
N8E C9F C8F 119.3
N8E C9F C4F 123.7
C8F C9F C4F 117.0
C10F N10E C18F 127.3
N10E C10F C11F 118.4
N10E C10F C20E 125.9(9)
C11F C10F C20E 115.7(9)
C12F C11F C10F 119.1
C12F C11F H11I 120.4
C10F C11F H11I 120.4
O1_18 C12F C11F 127.1(7)
O1_18 C12F C13F 114.0(7)
C11F C12F C13F 118.9
C18F C13F C12F 117.5
C18F C13F C14F 119.2
C12F C13F C14F 123.3
C15F C14F C13F 121.7
C15F C14F H14F 119.1
C13F C14F H14F 119.1
C14F C15F C16F 118.7
C14F C15F H15I 120.7
C16F C15F H15I 120.7
C17F C16F N11E 118.1(8)
C17F C16F C15F 119.8
N11E C16F C15F 122.1(8)
F2E C17F C16F 118.4(6)
F2E C17F C18F 118.1(6)
C16F C17F C18F 123.5
N10E C18F C17F 124.1
N10E C18F C13F 118.8
C17F C18F C13F 117.0
C19F N12E C27F 116.4
N12E C19F C20F 124.4
N12E C19F C21E 115.0(9)
C20F C19F C21E 120.6(9)
C21F C20F C19F 119.0
C21F C20F H20F 120.5
C19F C20F H20F 120.5
O1_19 C21F C20F 128.0(7)
O1_19 C21F C22F 112.8(7)
C20F C21F C22F 119.0
C27F C22F C21F 117.5
C27F C22F C23F 119.2
C21F C22F C23F 123.3
C24F C23F C22F 121.7
C24F C23F H23F 119.1
C22F C23F H23F 119.1
C23F C24F C25F 118.7
C23F C24F H24F 120.7
C25F C24F H24F 120.7
C26F C25F N13E 117.2(8)
C26F C25F C24F 119.8
N13E C25F C24F 122.3(8)
C25F C26F C27F 123.5
C25F C26F F3E 121.4(6)
C27F C26F F3E 114.9(6)
N12E C27F C22F 123.7
N12E C27F C26F 119.2
C22F C27F C26F 117.0
C28F N14E C36F 116.4
N14E C28F C29F 124.5
N14E C28F C22E 118.0(8)
C29F C28F C22E 117.5(8)
C30F C29F C28F 119.0
C30F C29F H29F 120.5
C28F C29F H29F 120.5
C29F C30F O1_20 128.8(7)
C29F C30F C31F 119.0
O1_20 C30F C31F 112.0(7)
C36F C31F C30F 117.5
C36F C31F C32F 119.2
C30F C31F C32F 123.3
C33F C32F C31F 121.7
C33F C32F H32F 119.1
C31F C32F H32F 119.1
C32F C33F C34F 118.7
C32F C33F H33F 120.7
C34F C33F H33F 120.7
C35F C34F C33F 119.8
C35F C34F N15E 116.7(10)
C33F C34F N15E 123.0(10)
C34F C35F F4E 120.5(7)
C34F C35F C36F 123.6
F4E C35F C36F 115.9(7)
N14E C36F C35F 119.3
N14E C36F C31F 123.7
C35F C36F C31F 117.0
C37F N16E C45F 116.4
N16E C37F C38F 124.4
N16E C37F C23E 118.6(11)
C38F C37F C23E 117.0(11)
C39F C38F C37F 119.1
C39F C38F H38F 120.5
C37F C38F H38F 120.5
C38F C39F O1_21 122.5(9)
C38F C39F C40F 118.9
O1_21 C39F C40F 118.4(9)
C45F C40F C39F 117.5
C45F C40F C41F 119.2
C39F C40F C41F 123.3
C42F C41F C40F 121.7
C42F C41F H41F 119.1
C40F C41F H41F 119.1
C41F C42F C43F 118.6
C41F C42F H42F 120.7
C43F C42F H42F 120.7
C44F C43F N17E 119.4(10)
C44F C43F C42F 119.9
N17E C43F C42F 120.7(10)
F5E C44F C43F 116.1(7)
F5E C44F C45F 120.3(7)
C43F C44F C45F 123.6
N16E C45F C44F 119.3
N16E C45F C40F 123.7
C44F C45F C40F 117.0
C46F N18E C54F 116.4
N18E C46F C24E 118.0(10)
N18E C46F C47F 124.4
C24E C46F C47F 117.6(10)
C48F C47F C46F 119.1
C48F C47F H47F 120.4
C46F C47F H47F 120.4
O1_22 C48F C47F 122.4(8)
O1_22 C48F C49F 118.7(8)
C47F C48F C49F 118.9
C54F C49F C48F 117.5
C54F C49F C50F 119.2
C48F C49F C50F 123.3
C51F C50F C49F 121.8
C51F C50F H50F 119.1
C49F C50F H50F 119.1
C50F C51F C52F 118.6
C50F C51F H51F 120.7
C52F C51F H51F 120.7
C53F C52F C51F 119.8
C53F C52F N19E 117.3(9)
C51F C52F N19E 122.7(9)
F6E C53F C52F 118.1(7)
F6E C53F C54F 117.8(7)
C52F C53F C54F 123.6
N18E C54F C49F 123.7
N18E C54F C53F 119.3
C49F C54F C53F 117.0
C55F N20E C63F 116.3
N20E C55F C25E 120.4(9)
N20E C55F C56F 124.4
C25E C55F C56F 115.0(9)
C57F C56F C55F 119.1
C57F C56F H56F 120.5
C55F C56F H56F 120.5
C56F C57F O1_23 128.8(7)
C56F C57F C58F 118.9
O1_23 C57F C58F 111.8(7)
C63F C58F C57F 117.5
C63F C58F C59F 119.2
C57F C58F C59F 123.3
C60F C59F C58F 121.7
C60F C59F H59F 119.2
C58F C59F H59F 119.2
C59F C60F C61F 118.7
C59F C60F H60F 120.6
C61F C60F H60F 120.6
C62F C61F N21E 116.1(9)
C62F C61F C60F 119.8
N21E C61F C60F 124.1(9)
F7E C62F C61F 119.8(6)
F7E C62F C63F 116.6(6)
C61F C62F C63F 123.6
N20E C63F C58F 123.7
N20E C63F C62F 119.2
C58F C63F C62F 117.1
C64F N22E C72F 116.3
N22E C64F C65F 124.5
N22E C64F C26E 116.8(10)
C65F C64F C26E 118.7(10)
C66F C65F C64F 119.1
C66F C65F H65F 120.5
C64F C65F H65F 120.5
O1_24 C66F C65F 123.2(9)
O1_24 C66F C67F 117.9(9)
C65F C66F C67F 118.9
C72F C67F C66F 117.6
C72F C67F C68F 119.2
C66F C67F C68F 123.2
C69F C68F C67F 121.7
C69F C68F H68F 119.1
C67F C68F H68F 119.1
C68F C69F C70F 118.6
C68F C69F H69F 120.7
C70F C69F H69F 120.7
C71F C70F C69F 119.9
C71F C70F N23E 118.0(8)
C69F C70F N23E 121.9(8)
F8E C71F C70F 120.2(7)
F8E C71F C72F 116.2(7)
C70F C71F C72F 123.5
N22E C72F C67F 123.7
N22E C72F C71F 119.2
C67F C72F C71F 117.0
C19G N7G C18G 107.8(19)
C19G N7G H7G 126.1
C18G N7G H7G 126.1
C20G N9G C7H 121.4(13)
C20G N9G H9G 119.3
C7H N9G H9G 119.3
C16H N11G C21G 128.3(14)
C16H N11G H11J 115.8
C21G N11G H11J 115.8
C22G N13G C25H 128.3(15)
C22G N13G H13G 115.9
C25H N13G H13G 115.9
C27G O13G C8_72 116.3(16)
C34H N15G C23G 130.2(15)
C34H N15G H15J 114.9
C23G N15G H15J 114.9
C1G N1G C2G 128.0(16)
C1G N1G H1G 116.0
C2G N1G H1G 116.0
O1G C1G N1G 121.3(18)
O1G C1G C8_71 123.9(18)
N1G C1G C8_71 114.9(17)
C2G N2G C6G 120.0
C3G C2G N2G 120.0
C3G C2G N1G 124.6(17)
N2G C2G N1G 115.4(17)
C2G C3G C5G 120.0
C2G C3G H3G 120.0
C5G C3G H3G 120.0
C4G C5G C3G 120.0
C4G C5G H5G 120.0
C3G C5G H5G 120.0
C5G C4G C6G 120.0
C5G C4G H4G 120.0
C6G C4G H4G 120.0
C4G C6G N2G 120.0
C4G C6G N3G 135.3(17)
N2G C6G N3G 104.6(18)
O2G C7G N3G 127(2)
O2G C7G C8G 122.1(16)
N3G C7G C8G 111(2)
C7G N3G C6G 112.5(14)
C7G N3G H3G1 123.8
C6G N3G H3G1 123.7
C8G N4G C12G 120.0
C9G C8G N4G 120.0
C9G C8G C7G 118.0(18)
N4G C8G C7G 120.3(18)
C10G C9G C8G 120.0
C10G C9G H9G1 120.0
C8G C9G H9G1 120.0
C9G C10G C11G 120.0
C9G C10G H10G 120.0
C11G C10G H10G 120.0
C10G C11G C12G 120.0
C10G C11G H11K 120.0
C12G C11G H11K 120.0
C11G C12G N4G 120.0
C11G C12G C13G 114(2)
N4G C12G C13G 124(2)
O3G C13G N5G 118(2)
O3G C13G C12G 124(3)
N5G C13G C12G 116(2)
C13G N5G C14G 128(2)
C13G N5G H5G1 116.2
C14G N5G H5G1 116.2
C14G N6G C18G 120.0
N6G C14G C15G 120.0
N6G C14G N5G 115.9(17)
C15G C14G N5G 124.0(17)
C16G C15G C14G 120.0
C16G C15G H15K 120.0
C14G C15G H15K 120.0
C15G C16G C17G 120.0
C15G C16G H16G 120.0
C17G C16G H16G 120.0
C16G C17G C18G 120.0
C16G C17G H17G 120.0
C18G C17G H17G 120.0
C17G C18G N6G 120.0
C17G C18G N7G 141.6(15)
N6G C18G N7G 98.4(15)
C24G N17G C43H 133.6(14)
C24G N17G H17H 113.2
C43H N17G H17H 113.2
O4G C19G N7G 128(2)
O4G C19G C1H 121(2)
N7G C19G C1H 109.1(19)
C52H N19G C25G 133.1(17)
C52H N19G H19G 113.4
C25G N19G H19G 113.4
O5G C20G N9G 126.4(15)
O5G C20G C10H 121(2)
N9G C20G C10H 111.6(17)
O6G C21G N11G 123.9(18)
O6G C21G C19H 122.8(16)
N11G C21G C19H 113.1(13)
C26G N21G C61H 122.9(16)
C26G N21G H21G 118.5
C61H N21G H21G 118.5
O7G C22G N13G 128.3(19)
O7G C22G C28H 117.7(18)
N13G C22G C28H 114.0(15)
O8G C23G C37H 129.6(15)
O8G C23G N15G 117.6(18)
C37H C23G N15G 112.8(16)
C27G N23G C70H 137.4(19)
C27G N23G H23G 111.3
C70H N23G H23G 111.3
O9G C24G N17G 121.2(17)
O9G C24G C46H 120.3(17)
N17G C24G C46H 118.5(14)
O10G C25G N19G 121.7(16)
O10G C25G C55H 123.4(13)
N19G C25G C55H 115.0(15)
O11G C26G C64H 125(2)
O11G C26G N21G 123(2)
C64H C26G N21G 111.6(19)
O13G C27G O12G 128.6(19)
O13G C27G N23G 113(2)
O12G C27G N23G 118(2)
C1H N8G C9H 116.4
N8G C1H C2H 124.4
N8G C1H C19G 121.0(12)
C2H C1H C19G 114.5(12)
C3H C2H C1H 119.1
C3H C2H H2H 120.5
C1H C2H H2H 120.5
O1_25 C3H C2H 128.4(8)
O1_25 C3H C4H 112.5(8)
C2H C3H C4H 119.0
C9H C4H C3H 117.5
C9H C4H C5H 119.2
C3H C4H C5H 123.3
C6H C5H C4H 121.7
C6H C5H H5H 119.1
C4H C5H H5H 119.1
C5H C6H C7H 118.6
C5H C6H H6H 120.7
C7H C6H H6H 120.7
C8H C7H C6H 119.8
C8H C7H N9G 113.3(9)
C6H C7H N9G 126.4(9)
C7H C8H F1G 121.1(7)
C7H C8H C9H 123.5
F1G C8H C9H 115.3(7)
N8G C9H C4H 123.7
N8G C9H C8H 119.3
C4H C9H C8H 117.0
C10H N10G C18H 116.4
N10G C10H C11H 124.4
N10G C10H C20G 116.1(12)
C11H C10H C20G 119.4(12)
C12H C11H C10H 119.1
C12H C11H H11L 120.5
C10H C11H H11L 120.5
O1_26 C12H C11H 122.4(8)
O1_26 C12H C13H 118.6(8)
C11H C12H C13H 119.0
C18H C13H C12H 117.5
C18H C13H C14H 119.2
C12H C13H C14H 123.3
C15H C14H C13H 121.7
C15H C14H H14H 119.1
C13H C14H H14H 119.1
C14H C15H C16H 118.6
C14H C15H H15L 120.7
C16H C15H H15L 120.7
C17H C16H N11G 120.1(8)
C17H C16H C15H 119.9
N11G C16H C15H 119.9(9)
F2G C17H C16H 119.4(6)
F2G C17H C18H 117.0(6)
C16H C17H C18H 123.6
N10G C18H C17H 119.3
N10G C18H C13H 123.7
C17H C18H C13H 117.0
C19H N12G C27H 116.3
N12G C19H C20H 124.4
N12G C19H C21G 117.4(8)
C20H C19H C21G 118.2(8)
C21H C20H C19H 119.1
C21H C20H H20H 120.4
C19H C20H H20H 120.4
O1_27 C21H C20H 124.6(7)
O1_27 C21H C22H 116.5(7)
C20H C21H C22H 119.0
C27H C22H C21H 117.5
C27H C22H C23H 119.2
C21H C22H C23H 123.3
C24H C23H C22H 121.8
C24H C23H H23H 119.1
C22H C23H H23H 119.1
C23H C24H C25H 118.6
C23H C24H H24H 120.7
C25H C24H H24H 120.7
C26H C25H N13G 118.9(9)
C26H C25H C24H 119.8
N13G C25H C24H 121.1(9)
F3G C26H C25H 120.0(6)
F3G C26H C27H 116.2(6)
C25H C26H C27H 123.5
N12G C27H C22H 123.7
N12G C27H C26H 119.2
C22H C27H C26H 117.1
C28H N14G C36H 116.4
N14G C28H C29H 124.4
N14G C28H C22G 114.4(10)
C29H C28H C22G 121.3(10)
C30H C29H C28H 119.0
C30H C29H H29H 120.5
C28H C29H H29H 120.5
O1_28 C30H C29H 123.8(7)
O1_28 C30H C31H 117.1(7)
C29H C30H C31H 119.0
C36H C31H C30H 117.5
C36H C31H C32H 119.2
C30H C31H C32H 123.3
C33H C32H C31H 121.7
C33H C32H H32H 119.1
C31H C32H H32H 119.1
C32H C33H C34H 118.7
C32H C33H H33H 120.7
C34H C33H H33H 120.7
C35H C34H N15G 119.7(8)
C35H C34H C33H 119.8
N15G C34H C33H 120.3(8)
C34H C35H F4G 119.3(6)
C34H C35H C36H 123.6
F4G C35H C36H 117.1(6)
N14G C36H C31H 123.7
N14G C36H C35H 119.3
C31H C36H C35H 117.0
C37H N16G C45H 116.4
N16G C37H C23G 118.8(8)
N16G C37H C38H 124.4
C23G C37H C38H 116.8(8)
C39H C38H C37H 119.1
C39H C38H H38H 120.5
C37H C38H H38H 120.5
O1_29 C39H C38H 122.0(7)
O1_29 C39H C40H 117.7(7)
C38H C39H C40H 119.0
C45H C40H C39H 117.5
C45H C40H C41H 119.2
C39H C40H C41H 123.3
C42H C41H C40H 121.7
C42H C41H H41H 119.1
C40H C41H H41H 119.1
C41H C42H C43H 118.7
C41H C42H H42H 120.7
C43H C42H H42H 120.7
C44H C43H N17G 120.1(9)
C44H C43H C42H 119.8
N17G C43H C42H 120.0(9)
F5G C44H C43H 117.2(6)
F5G C44H C45H 119.1(6)
C43H C44H C45H 123.6
N16G C45H C44H 119.4
N16G C45H C40H 123.7
C44H C45H C40H 117.0
C46H N18G C54H 116.3
N18G C46H C47H 124.4
N18G C46H C24G 117.9(10)
C47H C46H C24G 117.6(10)
C48H C47H C46H 119.1
C48H C47H H47H 120.5
C46H C47H H47H 120.5
O1_30 C48H C47H 124.1(11)
O1_30 C48H C49H 116.8(11)
C47H C48H C49H 118.9
C54H C49H C48H 117.5
C54H C49H C50H 119.2
C48H C49H C50H 123.3
C51H C50H C49H 121.7
C51H C50H H50H 119.1
C49H C50H H50H 119.1
C50H C51H C52H 118.7
C50H C51H H51H 120.7
C52H C51H H51H 120.7
N19G C52H C53H 118.0(10)
N19G C52H C51H 122.1(10)
C53H C52H C51H 119.8
F6G C53H C52H 117.1(7)
F6G C53H C54H 119.3(7)
C52H C53H C54H 123.6
N18G C54H C49H 123.7
N18G C54H C53H 119.2
C49H C54H C53H 117.0
C55H N20G C63H 116.4
N20G C55H C56H 124.4
N20G C55H C25G 117.6(8)
C56H C55H C25G 117.9(8)
C57H C56H C55H 119.1
C57H C56H H56H 120.5
C55H C56H H56H 120.5
O1_31 C57H C56H 130.1(8)
O1_31 C57H C58H 110.7(8)
C56H C57H C58H 119.0
C63H C58H C57H 117.5
C63H C58H C59H 119.1
C57H C58H C59H 123.3
C60H C59H C58H 121.8
C60H C59H H59H 119.1
C58H C59H H59H 119.1
C59H C60H C61H 118.7
C59H C60H H60H 120.7
C61H C60H H60H 120.7
C62H C61H C60H 119.8
C62H C61H N21G 112.7(9)
C60H C61H N21G 127.5(9)
C61H C62H F7G 121.5(8)
C61H C62H C63H 123.6
F7G C62H C63H 114.8(8)
N20G C63H C58H 123.7
N20G C63H C62H 119.3
C58H C63H C62H 117.0
C64H N22G C72H 116.4
N22G C64H C26G 115.2(13)
N22G C64H C65H 124.4
C26G C64H C65H 120.4(13)
C66H C65H C64H 119.1
C66H C65H H65H 120.5
C64H C65H H65H 120.5
O1_32 C66H C65H 123.6(8)
O1_32 C66H C67H 117.2(8)
C65H C66H C67H 119.0
C72H C67H C66H 117.5
C72H C67H C68H 119.3
C66H C67H C68H 123.2
C69H C68H C67H 121.6
C69H C68H H68H 119.2
C67H C68H H68H 119.2
C68H C69H C70H 118.7
C68H C69H H69H 120.7
C70H C69H H69H 120.7
C71H C70H N23G 120.8(11)
C71H C70H C69H 119.9
N23G C70H C69H 119.2(10)
F8G C71H C70H 118.3(7)
F8G C71H C72H 118.2(7)
C70H C71H C72H 123.5
N22G C72H C67H 123.7
N22G C72H C71H 119.3
C67H C72H C71H 117.0
O1I C1I N1I 132(3)
O1I C1I C8_73 116.4(19)
N1I C1I C8_73 111.4(17)
C2I N1I C1I 113.8(19)
C2I N1I H1I 123.1
C1I N1I H1I 123.1
C2I N2I C6I 120.0
N1I C2I C3I 137.0(13)
N1I C2I N2I 102.9(12)
C3I C2I N2I 120.0
C2I C3I C4I 120.0
C2I C3I H3I 120.0
C4I C3I H3I 120.0
C3I C4I C5I 120.0
C3I C4I H4I 120.0
C5I C4I H4I 120.0
C6I C5I C4I 120.0
C6I C5I H5I 120.0
C4I C5I H5I 120.0
N3I C6I C5I 125.5(13)
N3I C6I N2I 114.5(13)
C5I C6I N2I 120.0
C8I N4I C12I 120.0
C9I C8I N4I 120.0
C9I C8I C7I 124.3(11)
N4I C8I C7I 115.7(11)
C8I C9I C10I 120.0
C8I C9I H9I 120.0
C10I C9I H9I 120.0
C11I C10I C9I 120.0
C11I C10I H10I 120.0
C9I C10I H10I 120.0
C10I C11I C12I 120.0
C10I C11I H11M 120.0
C12I C11I H11M 120.0
C11I C12I N4I 120.0
C11I C12I C13I 122.4(10)
N4I C12I C13I 117.6(10)
C13I N5I C14I 126.9(17)
C13I N5I H5I1 116.6
C14I N5I H5I1 116.6
C14I N6I C18I 120.0
N5I C14I C15I 123.8(12)
N5I C14I N6I 116.1(12)
C15I C14I N6I 120.0
C14I C15I C16I 120.0
C14I C15I H15M 120.0
C16I C15I H15M 120.0
C17I C16I C15I 120.0
C17I C16I H16I 120.0
C15I C16I H16I 120.0
C18I C17I C16I 120.0
C18I C17I H17I 120.0
C16I C17I H17I 120.0
C17I C18I N6I 120.0
C17I C18I N7I 128.7(11)
N6I C18I N7I 111.3(11)
O2I C7I N3I 120.7(14)
O2I C7I C8I 120.5(16)
N3I C7I C8I 118.4(16)
C6I N3I C7I 125.7(15)
C6I N3I H3I1 117.1
C7I N3I H3I1 117.1
C19I N7I C18I 122.1(14)
C19I N7I H7I 119.0
C18I N7I H7I 119.0
C20I N9I C7J 130.9(17)
C20I N9I H9I1 114.5
C7J N9I H9I1 114.5
C21I N11I C16J 124.7(14)
C21I N11I H11N 117.7
C16J N11I H11N 117.7
O3I C13I N5I 131(2)
O3I C13I C12I 110.7(16)
N5I C13I C12I 118.1(14)
C22I N13I C25J 130.4(16)
C22I N13I H13I 114.8
C25J N13I H13I 114.8
C27I O13I C8_74 110.2(15)
C23I N15I C34J 128.1(14)
C23I N15I H15N 115.9
C34J N15I H15N 115.9
C43J N17I C24I 132.6(15)
C43J N17I H17J 113.7
C24I N17I H17J 113.7
O4I C19I N7I 130.0(18)
O4I C19I C1J 115.6(17)
N7I C19I C1J 114.4(13)
C25I N19I C52J 128.3(16)
C25I N19I H19I 115.8
C52J N19I H19I 115.8
N9I C20I O5I 125.5(19)
N9I C20I C10J 114.7(15)
O5I C20I C10J 118.4(17)
O6I C21I N11I 125(2)
O6I C21I C19J 121.1(18)
N11I C21I C19J 112.8(13)
C26I N21I C61J 131.5(15)
C26I N21I H21I 114.2
C61J N21I H21I 114.2
O7I C22I N13I 121(2)
O7I C22I C28J 123.8(18)
N13I C22I C28J 115.0(16)
O8I C23I N15I 125.8(18)
O8I C23I C37J 120.3(16)
N15I C23I C37J 113.9(15)
C27I N23I C70J 131.9(18)
C27I N23I H23I 114.0
C70J N23I H23I 114.0
O9I C24I N17I 118.0(14)
O9I C24I C46J 120.7(17)
N17I C24I C46J 120.1(17)
O10I C25I N19I 122(2)
O10I C25I C55J 121.1(17)
N19I C25I C55J 117(2)
O11I C26I N21I 124.5(16)
O11I C26I C64J 123.2(13)
N21I C26I C64J 112.2(15)
O12I C27I N23I 128(2)
O12I C27I O13I 125(2)
N23I C27I O13I 106.4(16)
C1J N8I C9J 116.4
N8I C1J C2J 124.4
N8I C1J C19I 114.8(10)
C2J C1J C19I 120.8(10)
C3J C2J C1J 119.1
C3J C2J H2J 120.4
C1J C2J H2J 120.4
O1_33 C3J C2J 123.6(8)
O1_33 C3J C4J 117.5(8)
C2J C3J C4J 118.9
C9J C4J C3J 117.5
C9J C4J C5J 119.2
C3J C4J C5J 123.3
C6J C5J C4J 121.7
C6J C5J H5J 119.2
C4J C5J H5J 119.2
C5J C6J C7J 118.7
C5J C6J H6J 120.7
C7J C6J H6J 120.7
C8J C7J N9I 120.5(9)
C8J C7J C6J 119.8
N9I C7J C6J 119.7(9)
C7J C8J F1I 117.9(6)
C7J C8J C9J 123.6
F1I C8J C9J 118.5(6)
N8I C9J C4J 123.7
N8I C9J C8J 119.3
C4J C9J C8J 117.0
C10J N10I C18J 116.4
N10I C10J C11J 124.3
N10I C10J C20I 117.8(9)
C11J C10J C20I 117.8(9)
C12J C11J C10J 119.1
C12J C11J H11O 120.4
C10J C11J H11O 120.4
C11J C12J O1_34 125.8(9)
C11J C12J C13J 119.0
O1_34 C12J C13J 115.1(9)
C18J C13J C12J 117.4
C18J C13J C14J 119.2
C12J C13J C14J 123.4
C15J C14J C13J 121.8
C15J C14J H14J 119.1
C13J C14J H14J 119.1
C14J C15J C16J 118.6
C14J C15J H15O 120.7
C16J C15J H15O 120.7
C17J C16J C15J 119.8
C17J C16J N11I 116.4(9)
C15J C16J N11I 123.7(9)
F2I C17J C16J 118.7(7)
F2I C17J C18J 117.7(7)
C16J C17J C18J 123.5
N10I C18J C17J 119.3
N10I C18J C13J 123.7
C17J C18J C13J 117.0
C19J N12I C27J 116.4
N12I C19J C20J 124.4
N12I C19J C21I 117.5(10)
C20J C19J C21I 118.0(10)
C21J C20J C19J 119.1
C21J C20J H20J 120.5
C19J C20J H20J 120.5
C20J C21J C22J 118.9
C20J C21J O1_35 129.5(9)
C22J C21J O1_35 111.5(9)
C27J C22J C21J 117.5
C27J C22J C23J 119.2
C21J C22J C23J 123.3
C24J C23J C22J 121.7
C24J C23J H23J 119.2
C22J C23J H23J 119.2
C23J C24J C25J 118.7
C23J C24J H24J 120.6
C25J C24J H24J 120.6
C26J C25J C24J 119.8
C26J C25J N13I 118.3(9)
C24J C25J N13I 121.9(9)
C25J C26J F3I 120.5(6)
C25J C26J C27J 123.6
F3I C26J C27J 115.9(6)
N12I C27J C26J 119.3
N12I C27J C22J 123.7
C26J C27J C22J 117.0
C28J N14I C36J 116.4
N14I C28J C29J 124.4
N14I C28J C22I 114.9(10)
C29J C28J C22I 120.8(10)
C30J C29J C28J 119.1
C30J C29J H29J 120.5
C28J C29J H29J 120.5
O1_36 C30J C29J 123.7(10)
O1_36 C30J C31J 117.3(10)
C29J C30J C31J 119.0
C36J C31J C30J 117.5
C36J C31J C32J 119.2
C30J C31J C32J 123.3
C33J C32J C31J 121.7
C33J C32J H32J 119.1
C31J C32J H32J 119.1
C32J C33J C34J 118.7
C32J C33J H33J 120.7
C34J C33J H33J 120.7
C35J C34J N15I 120.1(9)
C35J C34J C33J 119.8
N15I C34J C33J 120.1(9)
F4I C35J C34J 119.0(8)
F4I C35J C36J 117.3(8)
C34J C35J C36J 123.5
N14I C36J C31J 123.8
N14I C36J C35J 119.2
C31J C36J C35J 117.0
C37J N16I C45J 116.4
N16I C37J C38J 124.4
N16I C37J C23I 116.8(9)
C38J C37J C23I 118.8(9)
C39J C38J C37J 119.0
C39J C38J H38J 120.5
C37J C38J H38J 120.5
O1_37 C39J C38J 120.1(8)
O1_37 C39J C40J 120.7(8)
C38J C39J C40J 119.0
C45J C40J C39J 117.5
C45J C40J C41J 119.2
C39J C40J C41J 123.3
C42J C41J C40J 121.7
C42J C41J H41J 119.2
C40J C41J H41J 119.2
C41J C42J C43J 118.7
C41J C42J H42J 120.7
C43J C42J H42J 120.7
N17I C43J C44J 117.3(9)
N17I C43J C42J 122.7(9)
C44J C43J C42J 119.8
C43J C44J F5I 114.9(6)
C43J C44J C45J 123.6
F5I C44J C45J 121.4(6)
N16I C45J C40J 123.7
N16I C45J C44J 119.3
C40J C45J C44J 117.0
C46J N18I C54J 116.4
N18I C46J C47J 124.4
N18I C46J C24I 115.4(11)
C47J C46J C24I 120.2(11)
C48J C47J C46J 119.0
C48J C47J H47J 120.5
C46J C47J H47J 120.5
O1_38 C48J C47J 122.1(7)
O1_38 C48J C49J 118.9(7)
C47J C48J C49J 119.0
C54J C49J C48J 117.5
C54J C49J C50J 119.2
C48J C49J C50J 123.3
C51J C50J C49J 121.7
C51J C50J H50J 119.1
C49J C50J H50J 119.1
C50J C51J C52J 118.7
C50J C51J H51J 120.7
C52J C51J H51J 120.7
C53J C52J C51J 119.8
C53J C52J N19I 117.9(7)
C51J C52J N19I 121.7(7)
C52J C53J F6I 119.0(7)
C52J C53J C54J 123.6
F6I C53J C54J 117.4(7)
N18I C54J C53J 119.3
N18I C54J C49J 123.7
C53J C54J C49J 117.0
C55J N20I C63J 116.3
N20I C55J C56J 124.4
N20I C55J C25I 117.1(12)
C56J C55J C25I 118.5(12)
C57J C56J C55J 119.1
C57J C56J H56J 120.5
C55J C56J H56J 120.5
O1_39 C57J C56J 127.0(9)
O1_39 C57J C58J 114.0(9)
C56J C57J C58J 119.0
C63J C58J C57J 117.5
C63J C58J C59J 119.2
C57J C58J C59J 123.3
C60J C59J C58J 121.8
C60J C59J H59J 119.1
C58J C59J H59J 119.1
C59J C60J C61J 118.6
C59J C60J H60J 120.7
C61J C60J H60J 120.7
C62J C61J C60J 119.8
C62J C61J N21I 118.6(10)
C60J C61J N21I 121.0(10)
C61J C62J F7I 116.8(7)
C61J C62J C63J 123.5
F7I C62J C63J 119.7(7)
N20I C63J C58J 123.7
N20I C63J C62J 119.2
C58J C63J C62J 117.0
C64J N22I C72J 116.3
N22I C64J C65J 124.4
N22I C64J C26I 116.9(9)
C65J C64J C26I 118.7(9)
C66J C65J C64J 119.1
C66J C65J H65J 120.4
C64J C65J H65J 120.4
O1_40 C66J C65J 119.3(10)
O1_40 C66J C67J 120.7(10)
C65J C66J C67J 118.9
C72J C67J C66J 117.5
C72J C67J C68J 119.2
C66J C67J C68J 123.3
C69J C68J C67J 121.7
C69J C68J H68J 119.2
C67J C68J H68J 119.2
C68J C69J C70J 118.7
C68J C69J H69J 120.6
C70J C69J H69J 120.6
C71J C70J N23I 122.9(10)
C71J C70J C69J 119.8
N23I C70J C69J 117.3(10)
F8I C71J C70J 115.8(8)
F8I C71J C72J 120.5(8)
C70J C71J C72J 123.6
N22I C72J C67J 123.8
N22I C72J C71J 119.2
C67J C72J C71J 117.0
C19K N7K C18K 136.4(17)
C19K N7K H7K 111.8
C18K N7K H7K 111.8
C20K N9K C7L 131.5(15)
C20K N9K H9K 114.2
C7L N9K H9K 114.2
C16L N11K C21K 135.5(13)
C16L N11K H11P 112.3
C21K N11K H11P 112.3
C22K N13K C25L 125.2(18)
C22K N13K H13K 117.4
C25L N13K H13K 117.4
C8_76 O13K C27K 117.8(12)
C23K N15K C34L 125.9(15)
C23K N15K H15P 117.0
C34L N15K H15P 117.0
C24K N17K C43L 123.9(13)
C24K N17K H17K 118.0
C43L N17K H17K 118.0
C25K N19K C52L 127.6(17)
C25K N19K H19K 116.2
C52L N19K H19K 116.2
C1K N1K C2K 133.8(19)
C1K N1K H1K 113.1
C2K N1K H1K 113.1
O1K C1K N1K 120.2(12)
O1K C1K C8_75 116.5(14)
N1K C1K C8_75 122.2(13)
C2K N2K C6K 120.0
N1K C2K N2K 118.3(18)
N1K C2K C3K 121.7(18)
N2K C2K C3K 120.0
C4K C3K C2K 120.0
C4K C3K H3K 120.0
C2K C3K H3K 120.0
C3K C4K C5K 120.0
C3K C4K H4K 120.0
C5K C4K H4K 120.0
C6K C5K C4K 120.0
C6K C5K H5K 120.0
C4K C5K H5K 120.0
C5K C6K N2K 120.0
C5K C6K N3K 133(2)
N2K C6K N3K 107(2)
O2K C7K N3K 121(2)
O2K C7K C8K 133(3)
N3K C7K C8K 106(2)
C7K N3K C6K 118(2)
C7K N3K H3K1 121.0
C6K N3K H3K1 121.0
C8K N4K C12K 120.0
N4K C8K C9K 120.0
N4K C8K C7K 133(2)
C9K C8K C7K 106(2)
C10K C9K C8K 120.0
C10K C9K H9K1 120.0
C8K C9K H9K1 120.0
C9K C10K C11K 120.0
C9K C10K H10K 120.0
C11K C10K H10K 120.0
C12K C11K C10K 120.0
C12K C11K H11Q 120.0
C10K C11K H11Q 120.0
C11K C12K N4K 120.0
C11K C12K C13K 130.4(19)
N4K C12K C13K 109.1(19)
O3K C13K C12K 116(2)
O3K C13K N5K 121(2)
C12K C13K N5K 119(2)
C14K N5K C13K 114.4(19)
C14K N5K H5K1 122.8
C13K N5K H5K1 122.8
C14K N6K C18K 120.0
C15K C14K N6K 120.0
C15K C14K N5K 138.4(15)
N6K C14K N5K 101.5(15)
C14K C15K C16K 120.0
C14K C15K H15Q 120.0
C16K C15K H15Q 120.0
C17K C16K C15K 120.0
C17K C16K H16K 120.0
C15K C16K H16K 120.0
C16K C17K C18K 120.0
C16K C17K H17X 120.0
C18K C17K H17X 120.0
N7K C18K C17K 115.1(14)
N7K C18K N6K 124.8(14)
C17K C18K N6K 120.0
O4K C19K N7K 131.7(17)
O4K C19K C1L 114.3(17)
N7K C19K C1L 113.9(17)
O5K C20K N9K 119.1(16)
O5K C20K C10L 120.6(17)
N9K C20K C10L 119.5(16)
O6K C21K N11K 111.4(14)
O6K C21K C19L 128.2(16)
N11K C21K C19L 120.4(15)
C26K N21K C61L 134.2(13)
C26K N21K H21K 112.9
C61L N21K H21K 112.9
O7K C22K N13K 123(2)
O7K C22K C28L 126.3(18)
N13K C22K C28L 109.2(15)
O8K C23K N15K 122.7(19)
O8K C23K C37L 123.8(15)
N15K C23K C37L 113.2(16)
C70L N23K C27K 128.9(15)
C70L N23K H23K 115.5
C27K N23K H23K 115.5
O9K C24K N17K 127.4(17)
O9K C24K C46L 119.2(14)
N17K C24K C46L 111.8(16)
O10K C25K N19K 121(2)
O10K C25K C55L 128.6(17)
N19K C25K C55L 109.0(17)
O11K C26K N21K 119.6(14)
O11K C26K C64L 123.0(17)
N21K C26K C64L 117.3(16)
O12K C27K N23K 125.8(15)
O12K C27K O13K 121.3(13)
N23K C27K O13K 112.6(14)
C1L N8K C9L 116.4
N8K C1L C2L 124.4
N8K C1L C19K 116.5(11)
C2L C1L C19K 119.0(11)
C3L C2L C1L 119.1
C3L C2L H2L 120.5
C1L C2L H2L 120.5
O1_41 C3L C2L 122.6(6)
O1_41 C3L C4L 117.9(7)
C2L C3L C4L 118.9
C9L C4L C3L 117.5
C9L C4L C5L 119.2
C3L C4L C5L 123.3
C6L C5L C4L 121.8
C6L C5L H5L 119.1
C4L C5L H5L 119.1
C5L C6L C7L 118.6
C5L C6L H6L 120.7
C7L C6L H6L 120.7
C8L C7L N9K 120.8(10)
C8L C7L C6L 119.8
N9K C7L C6L 119.3(10)
C7L C8L F1K 116.8(8)
C7L C8L C9L 123.6
F1K C8L C9L 119.3(8)
N8K C9L C8L 119.3
N8K C9L C4L 123.7
C8L C9L C4L 116.9
C10L N10K C18L 116.3
N10K C10L C11L 124.4
N10K C10L C20K 114.1(11)
C11L C10L C20K 121.2(11)
C12L C11L C10L 119.1
C12L C11L H11R 120.5
C10L C11L H11R 120.5
O1_42 C12L C11L 122.4(7)
O1_42 C12L C13L 118.7(7)
C11L C12L C13L 118.9
C18L C13L C12L 117.5
C18L C13L C14L 119.2
C12L C13L C14L 123.3
C15L C14L C13L 121.7
C15L C14L H14L 119.2
C13L C14L H14L 119.2
C14L C15L C16L 118.7
C14L C15L H15R 120.6
C16L C15L H15R 120.6
N11K C16L C17L 119.9(9)
N11K C16L C15L 120.0(9)
C17L C16L C15L 119.8
C16L C17L F2K 117.7(7)
C16L C17L C18L 123.5
F2K C17L C18L 118.8(7)
N10K C18L C13L 123.7
N10K C18L C17L 119.2
C13L C18L C17L 117.0
C19L N12K C27L 116.4
N12K C19L C20L 124.4
N12K C19L C21K 119.2(9)
C20L C19L C21K 116.3(9)
C21L C20L C19L 119.1
C21L C20L H20L 120.5
C19L C20L H20L 120.5
O1_43 C21L C20L 121.9(14)
O1_43 C21L C22L 119.0(14)
C20L C21L C22L 119.0
C27L C22L C21L 117.5
C27L C22L C23L 119.2
C21L C22L C23L 123.4
C24L C23L C22L 121.8
C24L C23L H23L 119.1
C22L C23L H23L 119.1
C23L C24L C25L 118.6
C23L C24L H24L 120.7
C25L C24L H24L 120.7
C26L C25L C24L 119.8
C26L C25L N13K 114.8(9)
C24L C25L N13K 125.3(9)
F3K C26L C25L 120.6(6)
F3K C26L C27L 115.6(6)
C25L C26L C27L 123.6
N12K C27L C26L 119.3
N12K C27L C22L 123.7
C26L C27L C22L 117.0
C28L N14K C36L 116.4
N14K C28L C29L 124.4
N14K C28L C22K 119.4(9)
C29L C28L C22K 116.2(9)
C30L C29L C28L 119.1
C30L C29L H29L 120.5
C28L C29L H29L 120.5
O1_44 C30L C29L 122.6(9)
O1_44 C30L C31L 118.4(9)
C29L C30L C31L 118.9
C36L C31L C30L 117.5
C36L C31L C32L 119.3
C30L C31L C32L 123.2
C33L C32L C31L 121.7
C33L C32L H32L 119.1
C31L C32L H32L 119.1
C32L C33L C34L 118.7
C32L C33L H33L 120.7
C34L C33L H33L 120.7
N15K C34L C35L 116.5(8)
N15K C34L C33L 123.6(8)
C35L C34L C33L 119.8
F4K C35L C34L 117.6(6)
F4K C35L C36L 118.8(6)
C34L C35L C36L 123.6
N14K C36L C31L 123.7
N14K C36L C35L 119.3
C31L C36L C35L 117.0
C37L N16K C45L 116.4
N16K C37L C38L 124.4
N16K C37L C23K 117.2(8)
C38L C37L C23K 118.5(8)
C39L C38L C37L 119.1
C39L C38L H38L 120.5
C37L C38L H38L 120.5
O1_45 C39L C38L 120.0(7)
O1_45 C39L C40L 121.0(7)
C38L C39L C40L 119.0
C45L C40L C39L 117.5
C45L C40L C41L 119.2
C39L C40L C41L 123.3
C42L C41L C40L 121.7
C42L C41L H41L 119.1
C40L C41L H41L 119.1
C41L C42L C43L 118.6
C41L C42L H42L 120.7
C43L C42L H42L 120.7
C44L C43L C42L 119.9
C44L C43L N17K 118.5(8)
C42L C43L N17K 121.3(8)
F5K C44L C43L 120.9(6)
F5K C44L C45L 115.4(6)
C43L C44L C45L 123.6
N16K C45L C44L 119.4
N16K C45L C40L 123.7
C44L C45L C40L 117.0
C46L N18K C54L 116.4
N18K C46L C47L 124.3
N18K C46L C24K 116.6(9)
C47L C46L C24K 118.9(9)
C48L C47L C46L 119.1
C48L C47L H47L 120.5
C46L C47L H47L 120.5
O1_46 C48L C47L 122.8(10)
O1_46 C48L C49L 116.5(10)
C47L C48L C49L 118.9
C54L C49L C48L 117.5
C54L C49L C50L 119.2
C48L C49L C50L 123.3
C51L C50L C49L 121.7
C51L C50L H50L 119.2
C49L C50L H50L 119.2
C50L C51L C52L 118.7
C50L C51L H51L 120.7
C52L C51L H51L 120.7
C53L C52L N19K 119.7(10)
C53L C52L C51L 119.8
N19K C52L C51L 120.2(10)
F6K C53L C52L 121.0(6)
F6K C53L C54L 115.4(6)
C52L C53L C54L 123.5
N18K C54L C53L 119.3
N18K C54L C49L 123.7
C53L C54L C49L 117.0
C55L N20K C63L 116.4
N20K C55L C56L 124.4
N20K C55L C25K 116.9(10)
C56L C55L C25K 118.6(10)
C57L C56L C55L 119.1
C57L C56L H56L 120.5
C55L C56L H56L 120.5
O1_47 C57L C56L 128.2(8)
O1_47 C57L C58L 112.3(8)
C56L C57L C58L 119.0
C63L C58L C57L 117.5
C63L C58L C59L 119.2
C57L C58L C59L 123.3
C60L C59L C58L 121.7
C60L C59L H59L 119.1
C58L C59L H59L 119.1
C59L C60L C61L 118.7
C59L C60L H60L 120.6
C61L C60L H60L 120.6
C62L C61L C60L 119.8
C62L C61L N21K 119.3(9)
C60L C61L N21K 120.4(9)
F7K C62L C61L 114.5(8)
F7K C62L C63L 121.8(8)
C61L C62L C63L 123.6
N20K C63L C58L 123.7
N20K C63L C62L 119.3
C58L C63L C62L 117.0
C64L N22K C72L 116.4
N22K C64L C65L 124.3
N22K C64L C26K 115.3(11)
C65L C64L C26K 120.3(11)
C66L C65L C64L 119.1
C66L C65L H65L 120.4
C64L C65L H65L 120.4
C65L C66L O1_48 127.4(7)
C65L C66L C67L 119.0
O1_48 C66L C67L 113.5(7)
C72L C67L C66L 117.5
C72L C67L C68L 119.2
C66L C67L C68L 123.4
C69L C68L C67L 121.8
C69L C68L H68L 119.1
C67L C68L H68L 119.1
C68L C69L C70L 118.7
N23K C70L C71L 117.8(10)
N23K C70L C69L 122.3(10)
C71L C70L C69L 119.9
C70L C71L F8K 118.7(6)
C70L C71L C72L 123.5
F8K C71L C72L 117.5(6)
N22K C72L C67L 123.7
N22K C72L C71L 119.2
C67L C72L C71L 117.1
C1M N1M C2M 133.5(17)
C1M N1M H1M 113.3
C2M N1M H1M 113.3
O1M C1M N1M 113.7(18)
O1M C1M C8_77 124.7(18)
N1M C1M C8_77 121.7(14)
C2M N2M C6M 120.0
N1M C2M C3M 128.2(12)
N1M C2M N2M 111.7(12)
C3M C2M N2M 120.0
C2M C3M C4M 120.0
C2M C3M H3M 120.0
C4M C3M H3M 120.0
C5M C4M C3M 120.0
C5M C4M H4M 120.0
C3M C4M H4M 120.0
C6M C5M C4M 120.0
C6M C5M H5M 120.0
C4M C5M H5M 120.0
C5M C6M N2M 120.0
C5M C6M N3M 131.4(11)
N2M C6M N3M 108.5(11)
C6M N3M C7M 119.7(14)
C6M N3M H3M1 120.1
C7M N3M H3M1 120.1
O2M C7M N3M 123.3(15)
O2M C7M C8M 123.2(15)
N3M C7M C8M 113.0(16)
C8M N4M C12M 120.0
C9M C8M N4M 120.0
C9M C8M C7M 117.9(11)
N4M C8M C7M 121.7(11)
C10M C9M C8M 120.0
C10M C9M H9M 120.0
C8M C9M H9M 120.0
C9M C10M C11M 120.0
C9M C10M H10M 120.0
C11M C10M H10M 120.0
C12M C11M C10M 120.0
C12M C11M H11S 120.0
C10M C11M H11S 120.0
C11M C12M N4M 120.0
C11M C12M C13M 124.3(9)
N4M C12M C13M 115.4(9)
C14M N5M C13M 128.8(15)
C14M N5M H5M1 115.6
C13M N5M H5M1 115.6
C14M N6M C18M 120.0
N5M C14M N6M 116.0(9)
N5M C14M C15M 124.0(9)
N6M C14M C15M 120.0
C16M C15M C14M 120.0
C16M C15M H15S 120.0
C14M C15M H15S 120.0
C15M C16M C17M 120.0
C15M C16M H16M 120.0
C17M C16M H16M 120.0
C18M C17M C16M 120.0
C18M C17M H17M 120.0
C16M C17M H17M 120.0
N7M C18M C17M 126.4(11)
N7M C18M N6M 113.0(11)
C17M C18M N6M 120.0
C18M N7M C19M 127.2(15)
C18M N7M H7M 116.4
C19M N7M H7M 116.4
C20M N9M C7N 129.9(13)
C20M N9M H9M1 115.0
C7N N9M H9M1 115.0
C21M N11M C16N 129.1(14)
C21M N11M H11T 115.4
C16N N11M H11T 115.4
O3M C13M N5M 122.9(17)
O3M C13M C12M 112.3(14)
N5M C13M C12M 121.6(14)
C22M N13M C25N 129.2(14)
C22M N13M H13M 115.4
C25N N13M H13M 115.4
C8_78 O13M C27M 123.1(17)
C23M N15M C34N 121.5(18)
C23M N15M H15T 119.2
C34N N15M H15T 119.2
C24M N17M C43N 132.9(14)
C24M N17M H17L 113.5
C43N N17M H17L 113.5
O4M C19M N7M 123.7(16)
O4M C19M C1N 120.5(16)
N7M C19M C1N 115.7(17)
C25M N19M C52N 129.8(14)
C25M N19M H19M 115.1
C52N N19M H19M 115.1
O5M C20M N9M 124.1(16)
O5M C20M C10N 120.4(14)
N9M C20M C10N 114.4(12)
O6M C21M N11M 121.6(16)
O6M C21M C19N 123.4(15)
N11M C21M C19N 114.9(17)
C26M N21M C61N 126.9(12)
C26M N21M H21M 116.6
C61N N21M H21M 116.6
O7M C22M N13M 123.3(18)
O7M C22M C28N 122.3(14)
N13M C22M C28N 113.9(16)
O8M C23M C37N 116(2)
O8M C23M N15M 127(3)
C37N C23M N15M 116(3)
C70N N23M C27M 123.3(14)
C70N N23M H23M 118.3
C27M N23M H23M 118.3
O9M C24M N17M 116.3(15)
O9M C24M C46N 129.2(13)
N17M C24M C46N 114.4(14)
O10M C25M N19M 123.4(16)
O10M C25M C55N 117.2(15)
N19M C25M C55N 117.9(11)
O11M C26M N21M 127.7(12)
O11M C26M C64N 121.0(14)
N21M C26M C64N 111.2(14)
O12M C27M N23M 130.8(17)
O12M C27M O13M 122(2)
N23M C27M O13M 107.5(15)
C1N N8M C9N 116.4
N8M C1N C2N 124.4
N8M C1N C19M 117.6(10)
C2N C1N C19M 118.0(10)
C3N C2N C1N 119.1
C3N C2N H2N 120.5
C1N C2N H2N 120.5
O1_49 C3N C2N 126.7(8)
O1_49 C3N C4N 114.1(8)
C2N C3N C4N 119.0
C9N C4N C3N 117.5
C9N C4N C5N 119.2
C3N C4N C5N 123.3
C6N C5N C4N 121.8
C6N C5N H5N 119.1
C4N C5N H5N 119.1
C5N C6N C7N 118.6
C5N C6N H6N 120.7
C7N C6N H6N 120.7
C8N C7N N9M 117.2(7)
C8N C7N C6N 119.9
N9M C7N C6N 122.9(7)
C7N C8N F1M 117.6(6)
C7N C8N C9N 123.5
F1M C8N C9N 118.9(6)
N8M C9N C4N 123.7
N8M C9N C8N 119.2
C4N C9N C8N 117.0
C10N N10M C18N 116.4
N10M C10N C11N 124.4
N10M C10N C20M 115.9(7)
C11N C10N C20M 119.4(7)
C12N C11N C10N 119.0
C12N C11N H11U 120.5
C10N C11N H11U 120.5
O1_50 C12N C11N 126.0(6)
O1_50 C12N C13N 114.7(6)
C11N C12N C13N 119.0
C18N C13N C12N 117.5
C18N C13N C14N 119.2
C12N C13N C14N 123.3
C15N C14N C13N 121.7
C15N C14N H14N 119.1
C13N C14N H14N 119.1
C14N C15N C16N 118.7
C14N C15N H15U 120.7
C16N C15N H15U 120.7
C17N C16N C15N 119.8
C17N C16N N11M 119.6(8)
C15N C16N N11M 120.4(8)
C16N C17N F2M 118.9(6)
C16N C17N C18N 123.5
F2M C17N C18N 117.5(6)
N10M C18N C13N 123.7
N10M C18N C17N 119.3
C13N C18N C17N 117.0
C19N N12M C27N 116.4
N12M C19N C20N 124.4
N12M C19N C21M 117.8(10)
C20N C19N C21M 117.6(10)
C21N C20N C19N 119.1
C21N C20N H20N 120.5
C19N C20N H20N 120.5
C20N C21N O1_51 122.9(10)
C20N C21N C22N 118.9
O1_51 C21N C22N 117.4(10)
C27N C22N C21N 117.5
C27N C22N C23N 119.2
C21N C22N C23N 123.3
C24N C23N C22N 121.7
C24N C23N H23N 119.1
C22N C23N H23N 119.1
C23N C24N C25N 118.7
C23N C24N H24N 120.7
C25N C24N H24N 120.7
C26N C25N N13M 117.5(8)
C26N C25N C24N 119.8
N13M C25N C24N 122.3(8)
F3M C26N C25N 115.5(6)
F3M C26N C27N 120.9(6)
C25N C26N C27N 123.6
N12M C27N C22N 123.6
N12M C27N C26N 119.4
C22N C27N C26N 117.0
C28N N14M C36N 116.4
N14M C28N C29N 124.4
N14M C28N C22M 115.4(9)
C29N C28N C22M 120.2(9)
C30N C29N C28N 119.1
C30N C29N H29N 120.5
C28N C29N H29N 120.5
O1_52 C30N C29N 122.9(8)
O1_52 C30N C31N 118.1(8)
C29N C30N C31N 119.0
C36N C31N C30N 117.5
C36N C31N C32N 119.2
C30N C31N C32N 123.3
C33N C32N C31N 121.7
C33N C32N H32N 119.1
C31N C32N H32N 119.1
C32N C33N C34N 118.6
C32N C33N H33N 120.7
C34N C33N H33N 120.7
C35N C34N C33N 119.8
C35N C34N N15M 117.0(9)
C33N C34N N15M 122.5(9)
F4M C35N C34N 118.3(6)
F4M C35N C36N 118.2(6)
C34N C35N C36N 123.6
N14M C36N C35N 119.4
N14M C36N C31N 123.7
C35N C36N C31N 117.0
C37N N16M C45N 116.5
N16M C37N C23M 113.9(16)
N16M C37N C38N 124.3
C23M C37N C38N 121.7(16)
C39N C38N C37N 119.1
C39N C38N H38N 120.5
C37N C38N H38N 120.5
O1_53 C39N C38N 121.1(10)
O1_53 C39N C40N 119.7(10)
C38N C39N C40N 118.9
C45N C40N C39N 117.5
C45N C40N C41N 119.2
C39N C40N C41N 123.3
C42N C41N C40N 121.8
C42N C41N H41N 119.1
C40N C41N H41N 119.1
C41N C42N C43N 118.7
C41N C42N H42N 120.7
C43N C42N H42N 120.7
C44N C43N C42N 119.8
C44N C43N N17M 118.4(9)
C42N C43N N17M 121.8(9)
F5M C44N C43N 121.3(7)
F5M C44N C45N 115.0(7)
C43N C44N C45N 123.6
N16M C45N C44N 119.3
N16M C45N C40N 123.7
C44N C45N C40N 117.0
C46N N18M C54N 116.4
N18M C46N C47N 124.4
N18M C46N C24M 120.2(9)
C47N C46N C24M 115.4(9)
C48N C47N C46N 119.1
C48N C47N H47N 120.5
C46N C47N H47N 120.5
C47N C48N O1_54 129.0(7)
C47N C48N C49N 119.0
O1_54 C48N C49N 111.9(7)
C54N C49N C48N 117.5
C54N C49N C50N 119.2
C48N C49N C50N 123.3
C51N C50N C49N 121.7
C51N C50N H50N 119.1
C49N C50N H50N 119.1
C50N C51N C52N 118.7
C50N C51N H51N 120.7
C52N C51N H51N 120.7
C53N C52N N19M 117.4(9)
C53N C52N C51N 119.8
N19M C52N C51N 122.8(9)
C52N C53N F6M 120.8(7)
C52N C53N C54N 123.6
F6M C53N C54N 115.5(7)
N18M C54N C53N 119.3
N18M C54N C49N 123.7
C53N C54N C49N 117.0
C55N N20M C63N 116.5
N20M C55N C56N 124.3
N20M C55N C25M 113.3(8)
C56N C55N C25M 122.1(8)
C57N C56N C55N 119.1
C57N C56N H56N 120.5
C55N C56N H56N 120.5
O1_55 C57N C56N 122.8(7)
O1_55 C57N C58N 118.1(7)
C56N C57N C58N 118.9
C63N C58N C57N 117.6
C63N C58N C59N 119.2
C57N C58N C59N 123.3
C60N C59N C58N 121.7
C60N C59N H59N 119.1
C58N C59N H59N 119.1
C59N C60N C61N 118.7
C59N C60N H60N 120.7
C61N C60N H60N 120.7
C62N C61N N21M 116.1(7)
C62N C61N C60N 119.8
N21M C61N C60N 124.0(7)
C61N C62N F7M 116.7(5)
C61N C62N C63N 123.6
F7M C62N C63N 119.8(5)
N20M C63N C62N 119.3
N20M C63N C58N 123.6
C62N C63N C58N 117.1
C64N N22M C72N 116.3
N22M C64N C65N 124.4
N22M C64N C26M 117.1(9)
C65N C64N C26M 118.2(9)
C66N C65N C64N 119.0
C66N C65N H65N 120.5
C64N C65N H65N 120.5
O1_56 C66N C65N 126.3(9)
O1_56 C66N C67N 114.1(9)
C65N C66N C67N 118.9
C72N C67N C66N 117.5
C72N C67N C68N 119.3
C66N C67N C68N 123.2
C69N C68N C67N 121.7
C69N C68N H68N 119.2
C67N C68N H68N 119.2
C68N C69N C70N 118.7
C68N C69N H69N 120.6
C70N C69N H69N 120.6
N23M C70N C71N 118.5(8)
N23M C70N C69N 121.8(8)
C71N C70N C69N 119.7
F8M C71N C70N 116.4(6)
F8M C71N C72N 120.0(6)
C70N C71N C72N 123.6
N22M C72N C67N 123.8
N22M C72N C71N 119.2
C67N C72N C71N 117.0
C13O N5O C14O 126.7(17)
C13O N5O H5O 116.6
C14O N5O H5O 116.6
C19O N7O C18O 133.6(15)
C19O N7O H7O 113.2
C18O N7O H7O 113.2
C20O N9O C7P 133.0(14)
C20O N9O H9O 113.5
C7P N9O H9O 113.5
C21O N11O C16P 132.2(15)
C21O N11O H11V 113.9
C16P N11O H11V 113.9
C22O N13O C25P 128.7(11)
C22O N13O H13O 115.6
C25P N13O H13O 115.7
C27O O13O C8_80 123.6(15)
C23O N15O C34P 125.3(14)
C23O N15O H15V 117.3
C34P N15O H15V 117.3
C24O N17O C43P 124.8(14)
C24O N17O H17O 117.6
C43P N17O H17O 117.6
C25O N19O C52P 125.3(17)
C25O N19O H19O 117.4
C52P N19O H19O 117.4
C61P N21O C26O 134.3(12)
C61P N21O H21O 112.8
C26O N21O H21O 112.8
C27O N23O C70P 125.8(18)
C27O N23O H23O 117.1
C70P N23O H23O 117.1
O1O C1O N1O 120.4(11)
O1O C1O C8_79 118.6(14)
N1O C1O C8_79 120.9(12)
C1O N1O C2O 131.7(16)
C1O N1O H1O 114.1
C2O N1O H1O 114.1
C2O N2O C6O 120.0
N1O C2O N2O 119.0(15)
N1O C2O C3O 120.5(15)
N2O C2O C3O 120.0
C2O C3O C4O 120.0
C2O C3O H3O 120.0
C4O C3O H3O 120.0
C5O C4O C3O 120.0
C5O C4O H4O 120.0
C3O C4O H4O 120.0
C6O C5O C4O 120.0
C6O C5O H5O1 120.0
C4O C5O H5O1 120.0
C5O C6O N2O 120.0
C5O C6O N3O 133.6(14)
N2O C6O N3O 106.4(14)
O2O C7O N3O 112(2)
O2O C7O C8O 120(2)
N3O C7O C8O 118.0(17)
C7O N3O C6O 127.7(16)
C7O N3O H3O1 116.2
C6O N3O H3O1 116.2
C8O N4O C12O 120.0
C9O C8O N4O 120.0
C9O C8O C7O 119.5(12)
N4O C8O C7O 119.4(13)
C8O C9O C10O 120.0
C8O C9O H9O1 120.0
C10O C9O H9O1 120.0
C9O C10O C11O 120.0
C9O C10O H10O 120.0
C11O C10O H10O 120.0
C12O C11O C10O 120.0
C12O C11O H11W 120.0
C10O C11O H11W 120.0
C13O C12O C11O 119.4(13)
C13O C12O N4O 120.5(13)
C11O C12O N4O 120.0
O3O C13O C12O 122.5(19)
O3O C13O N5O 119(2)
C12O C13O N5O 118.3(19)
C14O N6O C18O 120.0
N6O C14O C15O 120.0
N6O C14O N5O 113.0(12)
C15O C14O N5O 126.9(12)
C16O C15O C14O 120.0
C16O C15O H15W 120.0
C14O C15O H15W 120.0
C15O C16O C17O 120.0
C15O C16O H16O 120.0
C17O C16O H16O 120.0
C18O C17O C16O 120.0
C18O C17O H17N 120.0
C16O C17O H17N 120.0
N7O C18O C17O 122.0(12)
N7O C18O N6O 117.9(12)
C17O C18O N6O 120.0
O4O C19O N7O 128.4(15)
O4O C19O C1P 112.8(15)
N7O C19O C1P 117.9(14)
O5O C20O N9O 119.8(16)
O5O C20O C10P 123.8(16)
N9O C20O C10P 116.4(13)
O6O C21O N11O 116.4(19)
O6O C21O C19P 123.5(13)
N11O C21O C19P 119.8(16)
O7O C22O C28P 125.7(15)
O7O C22O N13O 121.0(12)
C28P C22O N13O 112.6(12)
O8O C23O N15O 128.9(18)
O8O C23O C37P 119.0(12)
N15O C23O C37P 111.8(16)
O9O C24O N17O 128(2)
O9O C24O C46P 119.2(16)
N17O C24O C46P 112.4(16)
O10O C25O N19O 130(2)
O10O C25O C55P 120.3(19)
N19O C25O C55P 108.3(19)
O11O C26O N21O 121.3(13)
O11O C26O C64P 122.1(16)
N21O C26O C64P 116.6(15)
O12O C27O N23O 126(2)
O12O C27O O13O 125.5(15)
N23O C27O O13O 108(2)
C1P N8O C9P 116.4
N8O C1P C2P 124.4
N8O C1P C19O 114.5(9)
C2P C1P C19O 121.0(9)
C3P C2P C1P 119.1
C3P C2P H2P 120.5
C1P C2P H2P 120.5
O1_57 C3P C2P 123.1(8)
O1_57 C3P C4P 117.9(8)
C2P C3P C4P 119.0
C9P C4P C3P 117.5
C9P C4P C5P 119.3
C3P C4P C5P 123.3
C6P C5P C4P 121.7
C6P C5P H5P 119.1
C4P C5P H5P 119.1
C5P C6P C7P 118.7
C5P C6P H6P 120.7
C7P C6P H6P 120.7
C8P C7P N9O 120.9(9)
C8P C7P C6P 119.8
N9O C7P C6P 118.9(9)
F1O C8P C7P 116.4(7)
F1O C8P C9P 120.0(7)
C7P C8P C9P 123.6
N8O C9P C4P 123.7
N8O C9P C8P 119.3
C4P C9P C8P 117.0
C10P N10O C18P 116.4
N10O C10P C11P 124.3
N10O C10P C20O 118.2(9)
C11P C10P C20O 117.5(9)
C12P C11P C10P 119.1
C12P C11P H11$ 120.4
C10P C11P H11$ 120.4
O1_58 C12P C11P 127.0(9)
O1_58 C12P C13P 113.7(8)
C11P C12P C13P 118.9
C18P C13P C12P 117.5
C18P C13P C14P 119.2
C12P C13P C14P 123.3
C15P C14P C13P 121.8
C15P C14P H14P 119.1
C13P C14P H14P 119.1
C14P C15P C16P 118.6
C14P C15P H15$ 120.7
C16P C15P H15$ 120.7
C17P C16P N11O 117.6(8)
C17P C16P C15P 119.8
N11O C16P C15P 122.3(8)
C16P C17P F2O 118.9(6)
C16P C17P C18P 123.5
F2O C17P C18P 117.6(6)
N10O C18P C17P 119.3
N10O C18P C13P 123.7
C17P C18P C13P 117.0
C19P N12O C27P 116.3
N12O C19P C21O 116.9(8)
N12O C19P C20P 124.5
C21O C19P C20P 118.5(8)
C21P C20P C19P 119.0
C21P C20P H20P 120.5
C19P C20P H20P 120.5
O1_59 C21P C20P 128.0(9)
O1_59 C21P C22P 112.5(9)
C20P C21P C22P 118.9
C27P C22P C21P 117.5
C27P C22P C23P 119.3
C21P C22P C23P 123.2
C24P C23P C22P 121.6
C24P C23P H23P 119.2
C22P C23P H23P 119.2
C23P C24P C25P 118.8
C23P C24P H24P 120.6
C25P C24P H24P 120.6
C26P C25P C24P 119.8
C26P C25P N13O 116.2(8)
C24P C25P N13O 123.8(8)
C25P C26P F3O 118.4(6)
C25P C26P C27P 123.6
F3O C26P C27P 118.0(6)
N12O C27P C22P 123.7
N12O C27P C26P 119.3
C22P C27P C26P 117.0
C28P N14O C36P 116.4
N14O C28P C22O 119.4(9)
N14O C28P C29P 124.4
C22O C28P C29P 116.0(9)
C30P C29P C28P 119.0
C30P C29P H29P 120.5
C28P C29P H29P 120.5
O1_60 C30P C29P 130.6(9)
O1_60 C30P C31P 110.4(9)
C29P C30P C31P 119.0
C36P C31P C30P 117.4
C36P C31P C32P 119.2
C30P C31P C32P 123.3
C33P C32P C31P 121.8
C33P C32P H32P 119.1
C31P C32P H32P 119.1
C32P C33P C34P 118.7
C32P C33P H33P 120.7
C34P C33P H33P 120.7
C35P C34P C33P 119.8
C35P C34P N15O 116.2(8)
C33P C34P N15O 124.0(8)
F4O C35P C34P 117.6(6)
F4O C35P C36P 118.9(6)
C34P C35P C36P 123.6
N14O C36P C31P 123.7
N14O C36P C35P 119.3
C31P C36P C35P 117.0
C37P N16O C45P 116.4
N16O C37P C38P 124.3
N16O C37P C23O 118.4(8)
C38P C37P C23O 117.3(8)
C39P C38P C37P 119.1
C39P C38P H38P 120.4
C37P C38P H38P 120.4
C38P C39P O1_61 129.3(6)
C38P C39P C40P 119.0
O1_61 C39P C40P 111.3(6)
C45P C40P C39P 117.5
C45P C40P C41P 119.2
C39P C40P C41P 123.3
C42P C41P C40P 121.7
C42P C41P H41P 119.1
C40P C41P H41P 119.1
C41P C42P C43P 118.8
C41P C42P H42P 120.6
C43P C42P H42P 120.6
C44P C43P C42P 119.7
C44P C43P N17O 117.3(8)
C42P C43P N17O 122.5(8)
C43P C44P C45P 123.6
C43P C44P F5O 119.2(6)
C45P C44P F5O 117.1(6)
N16O C45P C44P 119.3
N16O C45P C40P 123.7
C44P C45P C40P 117.0
C46P N18O C54P 116.4
N18O C46P C47P 124.4
N18O C46P C24O 116.0(10)
C47P C46P C24O 119.5(10)
C48P C47P C46P 119.0
C48P C47P H47P 120.5
C46P C47P H47P 120.5
O1_62 C48P C47P 125.3(7)
O1_62 C48P C49P 115.7(7)
C47P C48P C49P 119.0
C54P C49P C48P 117.5
C54P C49P C50P 119.2
C48P C49P C50P 123.3
C51P C50P C49P 121.8
C51P C50P H50P 119.1
C49P C50P H50P 119.1
C50P C51P C52P 118.7
C50P C51P H51P 120.7
C52P C51P H51P 120.7
C53P C52P C51P 119.8
C53P C52P N19O 118.8(9)
C51P C52P N19O 121.3(9)
F6O C53P C52P 120.1(6)
F6O C53P C54P 116.3(6)
C52P C53P C54P 123.6
N18O C54P C49P 123.7
N18O C54P C53P 119.3
C49P C54P C53P 117.0
C55P N20O C63P 116.4
N20O C55P C56P 124.4
N20O C55P C25O 114.9(11)
C56P C55P C25O 120.5(11)
C57P C56P C55P 119.0
C57P C56P H56P 120.5
C55P C56P H56P 120.5
O1_63 C57P C56P 115.5(9)
O1_63 C57P C58P 124.9(9)
C56P C57P C58P 119.0
C63P C58P C57P 117.4
C63P C58P C59P 119.2
C57P C58P C59P 123.3
C60P C59P C58P 121.7
C60P C59P H59P 119.2
C58P C59P H59P 119.2
C59P C60P C61P 118.7
C59P C60P H60P 120.6
C61P C60P H60P 120.6
N21O C61P C62P 119.4(9)
N21O C61P C60P 120.4(9)
C62P C61P C60P 119.9
F7O C62P C61P 119.6(7)
F7O C62P C63P 116.8(7)
C61P C62P C63P 123.5
N20O C63P C58P 123.7
N20O C63P C62P 119.3
C58P C63P C62P 117.0
C64P N22O C72P 116.4
N22O C64P C65P 124.3
N22O C64P C26O 117.9(10)
C65P C64P C26O 117.8(10)
C66P C65P C64P 119.1
C66P C65P H65P 120.5
C64P C65P H65P 120.5
O1_64 C66P C65P 125.1(7)
O1_64 C66P C67P 115.7(7)
C65P C66P C67P 118.9
C72P C67P C66P 117.5
C72P C67P C68P 119.2
C66P C67P C68P 123.3
C69P C68P C67P 121.7
C69P C68P H68P 119.1
C67P C68P H68P 119.1
C68P C69P C70P 118.7
C68P C69P H69P 120.7
C70P C69P H69P 120.7
C71P C70P N23O 114.8(9)
C71P C70P C69P 119.9
N23O C70P C69P 125.3(9)
C70P C71P F8O 117.1(6)
C70P C71P C72P 123.5
F8O C71P C72P 119.4(6)
N22O C72P C67P 123.7
N22O C72P C71P 119.3
C67P C72P C71P 117.0
O1_1 C1_1 C2_1 112.9(13)
C3B O1_1 C1_1 114.7(17)
C3_1 C2_1 C1_1 88(2)
O1_2 C1_2 C2_2 112.3(14)
O1_2 C1_2 H11_2 109.2
C2_2 C1_2 H11_2 109.2
O1_2 C1_2 H12_2 109.2
C2_2 C1_2 H12_2 109.2
H11_2 C1_2 H12_2 107.9
C12B O1_2 C1_2 124.9(17)
C4_2 C2_2 C3_2 112.9(13)
C4_2 C2_2 C1_2 96(3)
C3_2 C2_2 C1_2 96(3)
C4_2 C2_2 H7_2 116.2
C3_2 C2_2 H7_2 116.2
C1_2 C2_2 H7_2 116.2
C2_2 C3_2 H3A_2 109.2
C2_2 C3_2 H3B_2 110.2
H3A_2 C3_2 H3B_2 109.5
C2_2 C3_2 H3C_2 109.0
H3A_2 C3_2 H3C_2 109.5
H3B_2 C3_2 H3C_2 109.5
C2_2 C4_2 H4A_2 109.4
C2_2 C4_2 H4B_2 110.0
H4A_2 C4_2 H4B_2 109.5
C2_2 C4_2 H4C_2 108.9
H4A_2 C4_2 H4C_2 109.5
H4B_2 C4_2 H4C_2 109.5
C21B O1_3 C1_3 111.9(17)
O1_4 C1_4 C2_4 113.5(13)
O1_4 C1_4 H17_4 108.9
C2_4 C1_4 H17_4 108.9
O1_4 C1_4 H18_4 108.9
C2_4 C1_4 H18_4 108.9
H17_4 C1_4 H18_4 107.7
C30B O1_4 C1_4 118.2(12)
C1_4 C2_4 C4_4 114.6(17)
C1_4 C2_4 C3_4 105.7(19)
C4_4 C2_4 C3_4 110.4(12)
C1_4 C2_4 H6_4 108.7
C4_4 C2_4 H6_4 108.7
C3_4 C2_4 H6_4 108.7
C2_4 C3_4 H3A_4 108.8
C2_4 C3_4 H3B_4 109.8
H3A_4 C3_4 H3B_4 109.5
C2_4 C3_4 H3C_4 109.8
H3A_4 C3_4 H3C_4 109.5
H3B_4 C3_4 H3C_4 109.5
C2_4 C4_4 H4A_4 110.0
C2_4 C4_4 H4B_4 108.9
H4A_4 C4_4 H4B_4 109.5
C2_4 C4_4 H4C_4 109.5
H4A_4 C4_4 H4C_4 109.5
H4B_4 C4_4 H4C_4 109.4
O1_5 C1_5 C2_5 110.6(11)
O1_5 C1_5 H15_5 109.5
C2_5 C1_5 H15_5 109.5
O1_5 C1_5 H16_5 109.5
C2_5 C1_5 H16_5 109.5
H15_5 C1_5 H16_5 108.1
C39B O1_5 C1_5 115.6(11)
C1_5 C2_5 C4_5 101.9(19)
C1_5 C2_5 C3_5 103.7(17)
C4_5 C2_5 C3_5 110.4(12)
C1_5 C2_5 H5_5 113.3
C4_5 C2_5 H5_5 113.3
C3_5 C2_5 H5_5 113.3
C2_5 C3_5 H3A_5 109.9
C2_5 C3_5 H3B_5 109.6
H3A_5 C3_5 H3B_5 109.5
C2_5 C3_5 H3C_5 108.9
H3A_5 C3_5 H3C_5 109.5
H3B_5 C3_5 H3C_5 109.5
C2_5 C4_5 H4A_5 108.9
C2_5 C4_5 H4B_5 109.9
H4A_5 C4_5 H4B_5 109.5
C2_5 C4_5 H4C_5 109.7
H4A_5 C4_5 H4C_5 109.5
H4B_5 C4_5 H4C_5 109.5
C48B O1_6 C1_6 114.7(17)
O1_6 C1_6 C2_6 115.2(14)
O1_6 C1_6 H13_6 108.5
C2_6 C1_6 H13_6 108.5
O1_6 C1_6 H14_6 108.5
C2_6 C1_6 H14_6 108.5
H13_6 C1_6 H14_6 107.5
C1_6 C2_6 C3_6 112(3)
C1_6 C2_6 C4_6 108(2)
C3_6 C2_6 C4_6 108.7(12)
C1_6 C2_6 H4_6 109.3
C3_6 C2_6 H4_6 109.3
C4_6 C2_6 H4_6 109.3
C2_6 C3_6 H3A_6 109.0
C2_6 C3_6 H3B_6 110.2
H3A_6 C3_6 H3B_6 109.5
C2_6 C3_6 H3C_6 109.2
H3A_6 C3_6 H3C_6 109.5
H3B_6 C3_6 H3C_6 109.5
C2_6 C4_6 H4A_6 109.0
C2_6 C4_6 H4B_6 109.8
H4A_6 C4_6 H4B_6 109.5
C2_6 C4_6 H4C_6 109.7
H4A_6 C4_6 H4C_6 109.5
H4B_6 C4_6 H4C_6 109.5
C57B O1_7 C1_7 118.3(18)
O1_7 C1_7 C2_7 112.6(13)
O1_7 C1_7 H9_7 109.1
C2_7 C1_7 H9_7 109.1
O1_7 C1_7 H10_7 109.1
C2_7 C1_7 H10_7 109.1
H9_7 C1_7 H10_7 107.8
C1_7 C2_7 C3_7 119(2)
C1_7 C2_7 C4_7 108(2)
C3_7 C2_7 C4_7 110.6(13)
C1_7 C2_7 H3_7 106.1
C3_7 C2_7 H3_7 106.2
C4_7 C2_7 H3_7 106.2
C2_7 C3_7 H3A_7 110.0
C2_7 C3_7 H3B_7 108.9
H3A_7 C3_7 H3B_7 109.5
C2_7 C3_7 H3C_7 109.5
H3A_7 C3_7 H3C_7 109.5
H3B_7 C3_7 H3C_7 109.5
C2_7 C4_7 H4A_7 109.8
C2_7 C4_7 H4B_7 108.8
H4A_7 C4_7 H4B_7 109.5
C2_7 C4_7 H4C_7 109.8
H4A_7 C4_7 H4C_7 109.5
H4B_7 C4_7 H4C_7 109.5
O1_8 C1_8 C2_8 111.9(12)
O1_8 C1_8 H8_8 109.2
C2_8 C1_8 H8_8 109.2
O1_8 C1_8 H1B_8 109.2
C2_8 C1_8 H1B_8 109.2
H8_8 C1_8 H1B_8 107.9
C66B O1_8 C1_8 122.4(13)
C1_8 C2_8 C4_8 103(3)
C1_8 C2_8 C3_8 119(2)
C4_8 C2_8 C3_8 109.5(13)
C1_8 C2_8 H1_8 108.2
C4_8 C2_8 H1_8 108.1
C3_8 C2_8 H1_8 108.2
C2_8 C3_8 H3A_8 109.1
C2_8 C3_8 H3B_8 110.6
H3A_8 C3_8 H3B_8 109.5
C2_8 C3_8 H3C_8 108.7
H3A_8 C3_8 H3C_8 109.5
H3B_8 C3_8 H3C_8 109.5
C2_8 C4_8 H4A_8 110.8
C2_8 C4_8 H4B_8 109.1
H4A_8 C4_8 H4B_8 109.5
C2_8 C4_8 H4C_8 108.5
H4A_8 C4_8 H4C_8 109.5
H4B_8 C4_8 H4C_8 109.5
C3D O1_9 C1_9 118.5(15)
O1_9 C1_9 C2_9 110.8(12)
C12D O1_10 C1_10 116.7(12)
O1_10 C1_10 C2_10 110.6(12)
C3_10 C2_10 C1_10 108.2(18)
C21D O1_11 C1_11 124.4(16)
O1_11 C1_11 C2_11 111.6(12)
O1_11 C1_11 H1Q_11 109.3
C2_11 C1_11 H1Q_11 109.3
O1_11 C1_11 H1R_11 109.3
C2_11 C1_11 H1R_11 109.3
H1Q_11 C1_11 H1R_11 108.0
C3_11 C2_11 C1_11 110.8(19)
C3_11 C2_11 C4_11 112.6(12)
C1_11 C2_11 C4_11 103(2)
C3_11 C2_11 H1H_11 110.2
C1_11 C2_11 H1H_11 110.2
C4_11 C2_11 H1H_11 110.2
C2_11 C3_11 H3A_11 108.6
C2_11 C3_11 H3B_11 109.8
H3A_11 C3_11 H3B_11 109.5
C2_11 C3_11 H3C_11 110.0
H3A_11 C3_11 H3C_11 109.5
H3B_11 C3_11 H3C_11 109.5
C2_11 C4_11 H4A_11 110.1
C2_11 C4_11 H4B_11 109.0
H4A_11 C4_11 H4B_11 109.5
C2_11 C4_11 H4C_11 109.3
H4A_11 C4_11 H4C_11 109.5
H4B_11 C4_11 H4C_11 109.5
C30D O1_12 C1_12 117.5(18)
O1_12 C1_12 C2_12 111.5(14)
C39D O1_13 C1_13 109(2)
O1_13 C1_13 C2_13 112.6(14)
O1_13 C1_13 H1O_13 109.1
C2_13 C1_13 H1O_13 109.1
O1_13 C1_13 H1P_13 109.1
C2_13 C1_13 H1P_13 109.1
H1O_13 C1_13 H1P_13 107.8
C1_13 C2_13 C4_13 117(3)
C1_13 C2_13 C3_13 116(3)
C4_13 C2_13 C3_13 111.0(13)
C1_13 C2_13 H1F_13 103.7
C4_13 C2_13 H1F_13 103.7
C3_13 C2_13 H1F_13 103.7
C2_13 C3_13 H3A_13 110.0
C2_13 C3_13 H3B_13 108.3
H3A_13 C3_13 H3B_13 109.5
C2_13 C3_13 H3C_13 110.0
H3A_13 C3_13 H3C_13 109.5
H3B_13 C3_13 H3C_13 109.5
C2_13 C4_13 H4A_13 110.6
C2_13 C4_13 H4B_13 108.8
H4A_13 C4_13 H4B_13 109.5
C2_13 C4_13 H4C_13 109.0
H4A_13 C4_13 H4C_13 109.5
H4B_13 C4_13 H4C_13 109.5
C48D O1_14 C1_14 114.6(12)
O1_14 C1_14 C2_14 109.9(12)
O1_14 C1_14 H1L_14 109.7
C2_14 C1_14 H1L_14 109.7
O1_14 C1_14 H1N_14 109.7
C2_14 C1_14 H1N_14 109.7
H1L_14 C1_14 H1N_14 108.2
C3_14 C2_14 C4_14 112.9(14)
C3_14 C2_14 C1_14 108(2)
C4_14 C2_14 C1_14 122.7(19)
C3_14 C2_14 H1D_14 103.9
C4_14 C2_14 H1D_14 103.9
C1_14 C2_14 H1D_14 103.9
C2_14 C3_14 H3A_14 108.4
C2_14 C3_14 H3B_14 108.1
H3A_14 C3_14 H3B_14 109.5
C2_14 C3_14 H3C_14 111.9
H3A_14 C3_14 H3C_14 109.5
H3B_14 C3_14 H3C_14 109.5
C2_14 C4_14 H4A_14 110.3
C2_14 C4_14 H4B_14 110.5
H4A_14 C4_14 H4B_14 109.5
C2_14 C4_14 H4C_14 107.6
H4A_14 C4_14 H4C_14 109.5
H4B_14 C4_14 H4C_14 109.5
C57D O1_15 C1_15 110.8(18)
O1_15 C1_15 C2_15 110.5(13)
O1_15 C1_15 H1J_15 109.5
C2_15 C1_15 H1J_15 109.5
O1_15 C1_15 H1K_15 109.5
C2_15 C1_15 H1K_15 109.5
H1J_15 C1_15 H1K_15 108.1
C3_15 C2_15 C1_15 114(2)
C3_15 C2_15 C4_15 110.3(13)
C1_15 C2_15 C4_15 108(2)
C3_15 C2_15 H19_15 108.3
C1_15 C2_15 H19_15 108.3
C4_15 C2_15 H19_15 108.3
C2_15 C3_15 H3A_15 111.2
C2_15 C3_15 H3B_15 110.7
H3A_15 C3_15 H3B_15 109.5
C2_15 C3_15 H3C_15 106.4
H3A_15 C3_15 H3C_15 109.5
H3B_15 C3_15 H3C_15 109.5
C2_15 C4_15 H4A_15 109.0
C2_15 C4_15 H4B_15 110.9
H4A_15 C4_15 H4B_15 109.5
C2_15 C4_15 H4C_15 108.5
H4A_15 C4_15 H4C_15 109.5
H4B_15 C4_15 H4C_15 109.5
C66D O1_16 C1_16 117.1(18)
O1_16 C1_16 C2_16 112.8(14)
C1_16 C2_16 C3_16 112(2)
C3F O1_17 C1_17 120.5(13)
O1_17 C1_17 C2_17 111.0(11)
O1_17 C1_17 H37_17 109.4
C2_17 C1_17 H37_17 109.4
O1_17 C1_17 H38_17 109.4
C2_17 C1_17 H38_17 109.4
H37_17 C1_17 H38_17 108.0
C4_17 C2_17 C1_17 117(3)
C4_17 C2_17 C3_17 111.7(13)
C1_17 C2_17 C3_17 112.1(19)
C4_17 C2_17 H2G_17 104.9
C1_17 C2_17 H2G_17 104.9
C3_17 C2_17 H2G_17 104.9
C2_17 C3_17 H3A_17 109.2
C2_17 C3_17 H3B_17 110.3
H3A_17 C3_17 H3B_17 109.5
C2_17 C3_17 H3C_17 109.0
H3A_17 C3_17 H3C_17 109.5
H3B_17 C3_17 H3C_17 109.5
C2_17 C4_17 H4A_17 107.0
C2_17 C4_17 H4B_17 112.0
H4A_17 C4_17 H4B_17 109.5
C2_17 C4_17 H4C_17 109.4
H4A_17 C4_17 H4C_17 109.5
H4B_17 C4_17 H4C_17 109.5
C12F O1_18 C1_18 116.8(11)
O1_18 C1_18 C2_18 111.6(11)
O1_18 C1_18 H35_18 109.3
C2_18 C1_18 H35_18 109.3
O1_18 C1_18 H36_18 109.3
C2_18 C1_18 H36_18 109.3
H35_18 C1_18 H36_18 108.0
C3_18 C2_18 C1_18 123(2)
C3_18 C2_18 C4_18 114.1(13)
C1_18 C2_18 C4_18 109.0(19)
C3_18 C2_18 H2I_18 102.6
C1_18 C2_18 H2I_18 102.6
C4_18 C2_18 H2I_18 102.6
C2_18 C3_18 H3A_18 110.7
C2_18 C3_18 H3B_18 109.6
H3A_18 C3_18 H3B_18 109.5
C2_18 C3_18 H3C_18 108.2
H3A_18 C3_18 H3C_18 109.5
H3B_18 C3_18 H3C_18 109.5
C2_18 C4_18 H4A_18 110.7
C2_18 C4_18 H4B_18 109.4
H4A_18 C4_18 H4B_18 109.5
C2_18 C4_18 H4C_18 108.3
H4A_18 C4_18 H4C_18 109.5
H4B_18 C4_18 H4C_18 109.5
C21F O1_19 C1_19 114.5(16)
O1_19 C1_19 C2_19 111.4(12)
O1_19 C1_19 H33_19 109.3
C2_19 C1_19 H33_19 109.3
O1_19 C1_19 H34_19 109.3
C2_19 C1_19 H34_19 109.3
H33_19 C1_19 H34_19 108.0
C1_19 C2_19 C3_19 119(2)
C1_19 C2_19 C4_19 112(2)
C3_19 C2_19 C4_19 108.8(12)
C1_19 C2_19 H2K_19 105.5
C3_19 C2_19 H2K_19 105.5
C4_19 C2_19 H2K_19 105.5
C2_19 C3_19 H3A_19 109.6
C2_19 C3_19 H3B_19 108.7
H3A_19 C3_19 H3B_19 109.5
C2_19 C3_19 H3C_19 110.1
H3A_19 C3_19 H3C_19 109.5
H3B_19 C3_19 H3C_19 109.5
C2_19 C4_19 H4A_19 109.4
C2_19 C4_19 H4B_19 108.7
H4A_19 C4_19 H4B_19 109.5
C2_19 C4_19 H4C_19 110.3
H4A_19 C4_19 H4C_19 109.5
H4B_19 C4_19 H4C_19 109.5
C30F O1_20 C1_20 118.3(11)
O1_20 C1_20 C2_20 111.1(11)
O1_20 C1_20 H31_20 109.4
C2_20 C1_20 H31_20 109.4
O1_20 C1_20 H32_20 109.4
C2_20 C1_20 H32_20 109.4
H31_20 C1_20 H32_20 108.0
C1_20 C2_20 C4_20 109.5(15)
C1_20 C2_20 C3_20 107.1(19)
C4_20 C2_20 C3_20 110.6(12)
C1_20 C2_20 H2M_20 109.9
C4_20 C2_20 H2M_20 109.9
C3_20 C2_20 H2M_20 109.9
C2_20 C3_20 H3A_20 109.2
C2_20 C3_20 H3B_20 109.6
H3A_20 C3_20 H3B_20 109.5
C2_20 C3_20 H3C_20 109.6
H3A_20 C3_20 H3C_20 109.5
H3B_20 C3_20 H3C_20 109.5
C2_20 C4_20 H4A_20 109.5
C2_20 C4_20 H4B_20 109.6
H4A_20 C4_20 H4B_20 109.5
C2_20 C4_20 H4C_20 109.3
H4A_20 C4_20 H4C_20 109.5
H4B_20 C4_20 H4C_20 109.5
C39F O1_21 C1_21 115.3(14)
O1_21 C1_21 C2_21 112.1(13)
O1_21 C1_21 H2Z_21 109.2
C2_21 C1_21 H2Z_21 109.2
O1_21 C1_21 H30_21 109.2
C2_21 C1_21 H30_21 109.2
H2Z_21 C1_21 H30_21 107.9
C1_21 C2_21 C4_21 110(2)
C1_21 C2_21 C3_21 107(2)
C4_21 C2_21 C3_21 112.7(13)
C1_21 C2_21 H2O_21 109.2
C4_21 C2_21 H2O_21 109.2
C3_21 C2_21 H2O_21 109.2
C2_21 C3_21 H3A_21 108.3
C2_21 C3_21 H3B_21 109.6
H3A_21 C3_21 H3B_21 109.5
C2_21 C3_21 H3C_21 110.5
H3A_21 C3_21 H3C_21 109.5
H3B_21 C3_21 H3C_21 109.5
C2_21 C4_21 H4A_21 109.6
C2_21 C4_21 H4B_21 109.4
H4A_21 C4_21 H4B_21 109.5
C2_21 C4_21 H4C_21 109.5
H4A_21 C4_21 H4C_21 109.5
H4B_21 C4_21 H4C_21 109.5
C48F O1_22 C1_22 125.8(13)
O1_22 C1_22 C2_22 112.7(12)
O1_22 C1_22 H2X_22 109.0
C2_22 C1_22 H2X_22 109.0
O1_22 C1_22 H2Y_22 109.0
C2_22 C1_22 H2Y_22 109.0
H2X_22 C1_22 H2Y_22 107.8
C4_22 C2_22 C3_22 113.8(13)
C4_22 C2_22 C1_22 117(2)
C3_22 C2_22 C1_22 107(2)
C4_22 C2_22 H2Q_22 106.3
C3_22 C2_22 H2Q_22 106.3
C1_22 C2_22 H2Q_22 106.3
C2_22 C3_22 H3A_22 110.2
C2_22 C3_22 H3B_22 108.3
H3A_22 C3_22 H3B_22 109.5
C2_22 C3_22 H3C_22 109.9
H3A_22 C3_22 H3C_22 109.5
H3B_22 C3_22 H3C_22 109.5
C2_22 C4_22 H4A_22 109.0
C2_22 C4_22 H4B_22 110.3
H4A_22 C4_22 H4B_22 109.5
C2_22 C4_22 H4C_22 109.0
H4A_22 C4_22 H4C_22 109.5
H4B_22 C4_22 H4C_22 109.5
C57F O1_23 C1_23 113.9(11)
O1_23 C1_23 C2_23 110.6(12)
O1_23 C1_23 H2V_23 109.5
C2_23 C1_23 H2V_23 109.5
O1_23 C1_23 H2W_23 109.5
C2_23 C1_23 H2W_23 109.5
H2V_23 C1_23 H2W_23 108.1
C3_23 C2_23 C4_23 111.6(12)
C3_23 C2_23 C1_23 115.3(17)
C4_23 C2_23 C1_23 116.5(17)
C3_23 C2_23 H2R_23 103.9
C4_23 C2_23 H2R_23 103.9
C1_23 C2_23 H2R_23 103.8
C2_23 C3_23 H3A_23 108.9
C2_23 C3_23 H3B_23 110.1
H3A_23 C3_23 H3B_23 109.5
C2_23 C3_23 H3C_23 109.4
H3A_23 C3_23 H3C_23 109.5
H3B_23 C3_23 H3C_23 109.5
C2_23 C4_23 H4A_23 109.9
C2_23 C4_23 H4B_23 109.7
H4A_23 C4_23 H4B_23 109.5
C2_23 C4_23 H4C_23 108.8
H4A_23 C4_23 H4C_23 109.5
H4B_23 C4_23 H4C_23 109.5
C66F O1_24 C1_24 125.1(14)
O1_24 C1_24 C2_24 110.9(12)
O1_24 C1_24 H2T_24 109.5
C2_24 C1_24 H2T_24 109.5
O1_24 C1_24 H2U_24 109.5
C2_24 C1_24 H2U_24 109.5
H2T_24 C1_24 H2U_24 108.0
C4_24 C2_24 C3_24 112.5(14)
C4_24 C2_24 C1_24 112(4)
C3_24 C2_24 C1_24 101(2)
C4_24 C2_24 H2S_24 110.4
C3_24 C2_24 H2S_24 110.4
C1_24 C2_24 H2S_24 110.4
C2_24 C3_24 H3A_24 108.5
C2_24 C3_24 H3B_24 111.3
H3A_24 C3_24 H3B_24 109.5
C2_24 C3_24 H3C_24 108.6
H3A_24 C3_24 H3C_24 109.5
H3B_24 C3_24 H3C_24 109.5
C2_24 C4_24 H4A_24 110.5
C2_24 C4_24 H4B_24 108.5
H4A_24 C4_24 H4B_24 109.5
C2_24 C4_24 H4C_24 109.4
H4A_24 C4_24 H4C_24 109.5
H4B_24 C4_24 H4C_24 109.5
C3H O1_25 C1_25 111.2(13)
O1_25 C1_25 C2_25 111.1(12)
O1_25 C1_25 H2C_25 109.4
C2_25 C1_25 H2C_25 109.4
O1_25 C1_25 H2E_25 109.4
C2_25 C1_25 H2E_25 109.4
H2C_25 C1_25 H2E_25 108.0
C4_25 C2_25 C3_25 113.8(13)
C4_25 C2_25 C1_25 109.2(18)
C3_25 C2_25 C1_25 121(2)
C4_25 C2_25 H1S_25 103.7
C3_25 C2_25 H1S_25 103.7
C1_25 C2_25 H1S_25 103.7
C2_25 C3_25 H3A_25 109.0
C2_25 C3_25 H3B_25 110.0
H3A_25 C3_25 H3B_25 109.5
C2_25 C3_25 H3C_25 109.5
H3A_25 C3_25 H3C_25 109.5
H3B_25 C3_25 H3C_25 109.5
C2_25 C4_25 H4A_25 109.5
C2_25 C4_25 H4B_25 109.6
H4A_25 C4_25 H4B_25 109.5
C2_25 C4_25 H4C_25 109.3
H4A_25 C4_25 H4C_25 109.5
H4B_25 C4_25 H4C_25 109.5
C12H O1_26 C1_26 119.8(14)
O1_26 C1_26 C2_26 110.4(13)
O1_26 C1_26 H29_26 109.6
C2_26 C1_26 H29_26 109.6
O1_26 C1_26 H2A_26 109.6
C2_26 C1_26 H2A_26 109.6
H29_26 C1_26 H2A_26 108.1
C3_26 C2_26 C4_26 111.6(13)
C3_26 C2_26 C1_26 125(2)
C4_26 C2_26 C1_26 107.0(19)
C3_26 C2_26 H1T_26 103.7
C4_26 C2_26 H1T_26 103.7
C1_26 C2_26 H1T_26 103.7
C2_26 C3_26 H3A_26 109.7
C2_26 C3_26 H3B_26 108.6
H3A_26 C3_26 H3B_26 109.5
C2_26 C3_26 H3C_26 110.1
H3A_26 C3_26 H3C_26 109.5
H3B_26 C3_26 H3C_26 109.5
C2_26 C4_26 H4A_26 109.4
C2_26 C4_26 H4B_26 109.8
H4A_26 C4_26 H4B_26 109.5
C2_26 C4_26 H4C_26 109.2
H4A_26 C4_26 H4C_26 109.5
H4B_26 C4_26 H4C_26 109.5
C21H O1_27 C1_27 121.3(12)
O1_27 C1_27 C2_27 111.0(12)
C1_27 C2_27 C3_27 108(2)
C30H O1_28 C1_28 124.2(12)
O1_28 C1_28 C2_28 111.9(12)
O1_28 C1_28 H27_28 109.2
C2_28 C1_28 H27_28 109.2
O1_28 C1_28 H28_28 109.2
C2_28 C1_28 H28_28 109.2
H27_28 C1_28 H28_28 107.9
C1_28 C2_28 C3_28 103(2)
C1_28 C2_28 C4_28 117(2)
C3_28 C2_28 C4_28 111.9(13)
C1_28 C2_28 H1U_28 108.2
C3_28 C2_28 H1U_28 108.2
C4_28 C2_28 H1U_28 108.2
C2_28 C3_28 H3A_28 109.4
C2_28 C3_28 H3B_28 109.3
H3A_28 C3_28 H3B_28 109.5
C2_28 C3_28 H3C_28 109.7
H3A_28 C3_28 H3C_28 109.5
H3B_28 C3_28 H3C_28 109.5
C2_28 C4_28 H4A_28 110.0
C2_28 C4_28 H4B_28 109.6
H4A_28 C4_28 H4B_28 109.5
C2_28 C4_28 H4C_28 108.8
H4A_28 C4_28 H4C_28 109.5
H4B_28 C4_28 H4C_28 109.5
C39H O1_29 C1_29 122.2(12)
O1_29 C1_29 C2_29 110.2(11)
O1_29 C1_29 H25_29 109.6
C2_29 C1_29 H25_29 109.6
O1_29 C1_29 H26_29 109.6
C2_29 C1_29 H26_29 109.6
H25_29 C1_29 H26_29 108.1
C4_29 C2_29 C3_29 110.7(13)
C4_29 C2_29 C1_29 139(2)
C3_29 C2_29 C1_29 110.3(16)
C4_29 C2_29 H2_29 91.3
C3_29 C2_29 H2_29 91.3
C1_29 C2_29 H2_29 91.3
C2_29 C3_29 H3A_29 108.8
C2_29 C3_29 H3B_29 109.7
H3A_29 C3_29 H3B_29 109.5
C2_29 C3_29 H3C_29 110.0
H3A_29 C3_29 H3C_29 109.5
H3B_29 C3_29 H3C_29 109.5
C2_29 C4_29 H4A_29 110.7
C2_29 C4_29 H4B_29 105.2
H4A_29 C4_29 H4B_29 109.5
C2_29 C4_29 H4C_29 112.4
H4A_29 C4_29 H4C_29 109.5
H4B_29 C4_29 H4C_29 109.5
C48H O1_30 C1_30 122.5(19)
O1_30 C1_30 C2_30 112.8(14)
O1_30 C1_30 H23_30 109.0
C2_30 C1_30 H23_30 109.0
O1_30 C1_30 H24_30 109.0
C2_30 C1_30 H24_30 109.0
H23_30 C1_30 H24_30 107.8
C3_30 C2_30 C1_30 94(2)
C3_30 C2_30 C4_30 111.4(13)
C1_30 C2_30 C4_30 107(2)
C3_30 C2_30 H1W_30 114.1
C1_30 C2_30 H1W_30 114.1
C4_30 C2_30 H1W_30 114.1
C2_30 C3_30 H3A_30 110.2
C2_30 C3_30 H3B_30 108.7
H3A_30 C3_30 H3B_30 109.5
C2_30 C3_30 H3C_30 109.6
H3A_30 C3_30 H3C_30 109.5
H3B_30 C3_30 H3C_30 109.5
C2_30 C4_30 H4A_30 109.6
C2_30 C4_30 H4B_30 108.8
H4A_30 C4_30 H4B_30 109.5
C2_30 C4_30 H4C_30 110.1
H4A_30 C4_30 H4C_30 109.5
H4B_30 C4_30 H4C_30 109.5
C57H O1_31 C1_31 113.1(12)
O1_31 C1_31 C2_31 110.9(11)
O1_31 C1_31 H21_31 109.5
C2_31 C1_31 H21_31 109.5
O1_31 C1_31 H22_31 109.5
C2_31 C1_31 H22_31 109.5
H21_31 C1_31 H22_31 108.0
C4_31 C2_31 C1_31 105.6(19)
C4_31 C2_31 C3_31 112.2(12)
C1_31 C2_31 C3_31 104.6(18)
C4_31 C2_31 H1X_31 111.4
C1_31 C2_31 H1X_31 111.4
C3_31 C2_31 H1X_31 111.4
C2_31 C3_31 H3A_31 108.8
C2_31 C3_31 H3B_31 110.4
H3A_31 C3_31 H3B_31 109.5
C2_31 C3_31 H3C_31 109.2
H3A_31 C3_31 H3C_31 109.5
H3B_31 C3_31 H3C_31 109.5
C2_31 C4_31 H4A_31 109.8
C2_31 C4_31 H4B_31 109.0
H4A_31 C4_31 H4B_31 109.5
C2_31 C4_31 H4C_31 109.7
H4A_31 C4_31 H4C_31 109.5
H4B_31 C4_31 H4C_31 109.5
C66H O1_32 C1_32 116.6(12)
O1_32 C1_32 C2_32 109.8(11)
O1_32 C1_32 H1Z_32 109.7
C2_32 C1_32 H1Z_32 109.7
O1_32 C1_32 H20_32 109.7
C2_32 C1_32 H20_32 109.7
H1Z_32 C1_32 H20_32 108.2
C4_32 C2_32 C1_32 112.1(16)
C4_32 C2_32 C3_32 110.4(12)
C1_32 C2_32 C3_32 105.3(17)
C4_32 C2_32 H1Y_32 109.6
C1_32 C2_32 H1Y_32 109.6
C3_32 C2_32 H1Y_32 109.6
C2_32 C3_32 H3A_32 109.6
C2_32 C3_32 H3B_32 109.1
H3A_32 C3_32 H3B_32 109.5
C2_32 C3_32 H3C_32 109.8
H3A_32 C3_32 H3C_32 109.5
H3B_32 C3_32 H3C_32 109.5
C2_32 C4_32 H4A_32 109.2
C2_32 C4_32 H4B_32 109.8
H4A_32 C4_32 H4B_32 109.5
C2_32 C4_32 H4C_32 109.5
H4A_32 C4_32 H4C_32 109.5
H4B_32 C4_32 H4C_32 109.5
C3J O1_33 C1_33 123.4(14)
O1_33 C1_33 C2_33 112.1(13)
O1_33 C1_33 H48_33 109.2
C2_33 C1_33 H48_33 109.2
O1_33 C1_33 H49_33 109.2
C2_33 C1_33 H49_33 109.2
H48_33 C1_33 H49_33 107.9
C3_33 C2_33 C1_33 107.4(18)
C3_33 C2_33 C4_33 111.5(12)
C1_33 C2_33 C4_33 110(2)
C3_33 C2_33 H3Z_33 109.4
C1_33 C2_33 H3Z_33 109.4
C4_33 C2_33 H3Z_33 109.4
C2_33 C3_33 H3A_33 109.5
C2_33 C3_33 H3B_33 109.7
H3A_33 C3_33 H3B_33 109.5
C2_33 C3_33 H3C_33 109.2
H3A_33 C3_33 H3C_33 109.5
H3B_33 C3_33 H3C_33 109.5
C2_33 C4_33 H4A_33 109.5
C2_33 C4_33 H4B_33 109.4
H4A_33 C4_33 H4B_33 109.5
C2_33 C4_33 H4C_33 109.6
H4A_33 C4_33 H4C_33 109.5
H4B_33 C4_33 H4C_33 109.5
C12J O1_34 C1_34 117.4(16)
O1_34 C1_34 C2_34 109.3(12)
O1_34 C1_34 H46_34 109.8
C2_34 C1_34 H46_34 109.8
O1_34 C1_34 H47_34 109.8
C2_34 C1_34 H47_34 109.8
H46_34 C1_34 H47_34 108.3
C3_34 C2_34 C4_34 109.8(12)
C3_34 C2_34 C1_34 106.3(11)
C4_34 C2_34 C1_34 97(2)
C3_34 C2_34 H2_34 114.0
C4_34 C2_34 H2_34 114.0
C1_34 C2_34 H2_34 114.0
C2_34 C3_34 H3A_34 109.5
C2_34 C3_34 H3B_34 109.5
H3A_34 C3_34 H3B_34 109.5
C2_34 C3_34 H3C_34 109.5
H3A_34 C3_34 H3C_34 109.5
H3B_34 C3_34 H3C_34 109.5
C2_34 C4_34 H4A_34 109.5
C2_34 C4_34 H4B_34 109.5
H4A_34 C4_34 H4B_34 109.5
C2_34 C4_34 H4C_34 109.5
H4A_34 C4_34 H4C_34 109.5
H4B_34 C4_34 H4C_34 109.5
C1_35 O1_35 C21J 115.8(16)
O1_35 C1_35 C2_35 112.0(13)
C3_35 C2_35 C1_35 112(2)
C30J O1_36 C1_36 118.8(16)
O1_36 C1_36 C2_36 110.3(12)
O1_36 C1_36 H44_36 109.6
C2_36 C1_36 H44_36 109.6
O1_36 C1_36 H45_36 109.6
C2_36 C1_36 H45_36 109.6
H44_36 C1_36 H45_36 108.1
C4_36 C2_36 C3_36 110.4(12)
C4_36 C2_36 C1_36 112(2)
C3_36 C2_36 C1_36 94(2)
C4_36 C2_36 H3X_36 112.8
C3_36 C2_36 H3X_36 112.8
C1_36 C2_36 H3X_36 112.8
C2_36 C3_36 H3A_36 109.2
C2_36 C3_36 H3B_36 109.7
H3A_36 C3_36 H3B_36 109.5
C2_36 C3_36 H3C_36 109.4
H3A_36 C3_36 H3C_36 109.5
H3B_36 C3_36 H3C_36 109.5
C2_36 C4_36 H4A_36 109.5
C2_36 C4_36 H4B_36 109.8
H4A_36 C4_36 H4B_36 109.5
C2_36 C4_36 H4C_36 109.1
H4A_36 C4_36 H4C_36 109.5
H4B_36 C4_36 H4C_36 109.5
C39J O1_37 C1_37 121.2(14)
C48J O1_38 C1_38 124.1(12)
O1_38 C1_38 C2_38 110.8(12)
O1_38 C1_38 H42_38 109.5
C2_38 C1_38 H42_38 109.5
O1_38 C1_38 H43_38 109.5
C2_38 C1_38 H43_38 109.5
H42_38 C1_38 H43_38 108.1
C4_38 C2_38 C3_38 113.0(13)
C4_38 C2_38 C1_38 109.8(17)
C3_38 C2_38 C1_38 99(3)
C4_38 C2_38 H3W_38 111.6
C3_38 C2_38 H3W_38 111.6
C1_38 C2_38 H3W_38 111.6
C2_38 C3_38 H3A_38 109.4
C2_38 C3_38 H3B_38 110.2
H3A_38 C3_38 H3B_38 109.5
C2_38 C3_38 H3C_38 108.8
H3A_38 C3_38 H3C_38 109.5
H3B_38 C3_38 H3C_38 109.5
C2_38 C4_38 H4A_38 109.6
C2_38 C4_38 H4B_38 108.7
H4A_38 C4_38 H4B_38 109.5
C2_38 C4_38 H4C_38 110.1
H4A_38 C4_38 H4C_38 109.5
H4B_38 C4_38 H4C_38 109.5
C57J O1_39 C1_39 120.9(15)
O1_39 C1_39 C2_39 112.8(14)
C1_39 C2_39 C3_39 152(5)
C66J O1_40 C1_40 123.7(16)
O1_40 C1_40 C2_40 111.3(12)
O1_40 C1_40 H40_40 109.4
C2_40 C1_40 H40_40 109.4
O1_40 C1_40 H41_40 109.4
C2_40 C1_40 H41_40 109.4
H40_40 C1_40 H41_40 108.0
C3_40 C2_40 C4_40 113.0(14)
C3_40 C2_40 C1_40 135(3)
C4_40 C2_40 C1_40 101.5(11)
C3_40 C2_40 H3V_40 100.7
C4_40 C2_40 H3V_40 100.7
C1_40 C2_40 H3V_40 100.7
C2_40 C3_40 H3A_40 109.3
C2_40 C3_40 H3B_40 113.3
H3A_40 C3_40 H3B_40 109.5
C2_40 C3_40 H3C_40 105.7
H3A_40 C3_40 H3C_40 109.5
H3B_40 C3_40 H3C_40 109.5
C2_40 C4_40 H4A_40 109.7
C2_40 C4_40 H4B_40 108.8
H4A_40 C4_40 H4B_40 109.5
C2_40 C4_40 H4C_40 109.9
H4A_40 C4_40 H4C_40 109.5
H4B_40 C4_40 H4C_40 109.5
C3L O1_41 C1_41 119.6(13)
O1_41 C1_41 C2_41 111.8(12)
O1_41 C1_41 H3T_41 109.2
C2_41 C1_41 H3T_41 109.2
O1_41 C1_41 H3U_41 109.2
C2_41 C1_41 H3U_41 109.2
H3T_41 C1_41 H3U_41 107.9
C3_41 C2_41 C1_41 115(2)
C3_41 C2_41 C4_41 112.0(12)
C1_41 C2_41 C4_41 112.4(18)
C3_41 C2_41 H2_41 105.5
C1_41 C2_41 H2_41 105.5
C4_41 C2_41 H2_41 105.5
C2_41 C3_41 H3A_41 110.2
C2_41 C3_41 H3B_41 109.9
H3A_41 C3_41 H3B_41 109.5
C2_41 C3_41 H3C_41 108.3
H3A_41 C3_41 H3C_41 109.5
H3B_41 C3_41 H3C_41 109.5
C2_41 C4_41 H4A_41 109.0
C2_41 C4_41 H4B_41 109.7
H4A_41 C4_41 H4B_41 109.5
C2_41 C4_41 H4C_41 109.7
H4A_41 C4_41 H4C_41 109.5
H4B_41 C4_41 H4C_41 109.5
C12L O1_42 C1_42 118.7(14)
O1_42 C1_42 C2_42 112.3(14)
C21L O1_43 C1_43 125(3)
O1_43 C1_43 C2_43 110.5(14)
O1_43 C1_43 H3L_43 109.6
C2_43 C1_43 H3L_43 109.6
O1_43 C1_43 H3N_43 109.6
C2_43 C1_43 H3N_43 109.6
H3L_43 C1_43 H3N_43 108.1
C4_43 C2_43 C3_43 110.4(13)
C4_43 C2_43 C1_43 92(3)
C3_43 C2_43 C1_43 128(3)
C4_43 C2_43 H3F_43 107.9
C3_43 C2_43 H3F_43 107.9
C1_43 C2_43 H3F_43 107.9
C2_43 C3_43 H3A_43 110.0
C2_43 C3_43 H3B_43 110.3
H3A_43 C3_43 H3B_43 109.5
C2_43 C3_43 H3C_43 108.1
H3A_43 C3_43 H3C_43 109.5
H3B_43 C3_43 H3C_43 109.5
C2_43 C4_43 H4A_43 108.6
C2_43 C4_43 H4B_43 109.6
H4A_43 C4_43 H4B_43 109.5
C2_43 C4_43 H4C_43 110.2
H4A_43 C4_43 H4C_43 109.5
H4B_43 C4_43 H4C_43 109.5
C30L O1_44 C1_44 121.0(14)
O1_44 C1_44 C2_44 112.9(13)
O1_44 C1_44 H3P_44 109.0
C2_44 C1_44 H3P_44 109.0
O1_44 C1_44 H3Q_44 109.0
C2_44 C1_44 H3Q_44 109.0
H3P_44 C1_44 H3Q_44 107.8
C1_44 C2_44 C4_44 126(3)
C1_44 C2_44 C3_44 117(3)
C4_44 C2_44 C3_44 111.2(13)
C1_44 C2_44 H3D_44 98.1
C4_44 C2_44 H3D_44 98.1
C3_44 C2_44 H3D_44 98.1
C2_44 C3_44 H3A_44 110.1
C2_44 C3_44 H3B_44 107.9
H3A_44 C3_44 H3B_44 109.5
C2_44 C3_44 H3C_44 110.4
H3A_44 C3_44 H3C_44 109.5
H3B_44 C3_44 H3C_44 109.5
C2_44 C4_44 H4A_44 109.7
C2_44 C4_44 H4B_44 110.0
H4A_44 C4_44 H4B_44 109.5
C2_44 C4_44 H4C_44 108.6
H4A_44 C4_44 H4C_44 109.5
H4B_44 C4_44 H4C_44 109.5
C39L O1_45 C1_45 120.5(11)
O1_45 C1_45 C2_45 110.5(11)
O1_45 C1_45 H3R_45 109.6
C2_45 C1_45 H3R_45 109.6
O1_45 C1_45 H3S_45 109.6
C2_45 C1_45 H3S_45 109.6
H3R_45 C1_45 H3S_45 108.1
C3_45 C2_45 C4_45 112.5(12)
C3_45 C2_45 C1_45 124.7(19)
C4_45 C2_45 C1_45 109.2(15)
C3_45 C2_45 H2B_45 102.4
C4_45 C2_45 H2B_45 102.4
C1_45 C2_45 H2B_45 102.4
C2_45 C3_45 H3A_45 108.3
C2_45 C3_45 H3B_45 109.9
H3A_45 C3_45 H3B_45 109.5
C2_45 C3_45 H3C_45 110.2
H3A_45 C3_45 H3C_45 109.5
H3B_45 C3_45 H3C_45 109.5
C2_45 C4_45 H4A_45 110.4
C2_45 C4_45 H4B_45 108.6
H4A_45 C4_45 H4B_45 109.5
C2_45 C4_45 H4C_45 109.4
H4A_45 C4_45 H4C_45 109.5
H4B_45 C4_45 H4C_45 109.5
C48L O1_46 C1_46 114(2)
O1_46 C1_46 C2_46 112.5(15)
C57L O1_47 C1_47 111.1(15)
C66L O1_48 C1_48 121.2(12)
O1_48 C1_48 C2_48 111.8(12)
O1_48 C1_48 H3H_48 109.2
C2_48 C1_48 H3H_48 109.2
O1_48 C1_48 H3J_48 109.2
C2_48 C1_48 H3J_48 109.3
H3H_48 C1_48 H3J_48 107.9
C1_48 C2_48 C4_48 107(3)
C1_48 C2_48 C3_48 103.6(16)
C4_48 C2_48 C3_48 110.1(12)
C1_48 C2_48 H39_48 112.0
C4_48 C2_48 H39_48 112.0
C3_48 C2_48 H39_48 112.0
C2_48 C3_48 H3A_48 110.2
C2_48 C3_48 H3B_48 107.9
H3A_48 C3_48 H3B_48 109.5
C2_48 C3_48 H3C_48 110.3
H3A_48 C3_48 H3C_48 109.5
H3B_48 C3_48 H3C_48 109.5
C2_48 C4_48 H4A_48 110.2
C2_48 C4_48 H4B_48 108.6
H4A_48 C4_48 H4B_48 109.5
C2_48 C4_48 H4C_48 109.7
H4A_48 C4_48 H4C_48 109.5
H4B_48 C4_48 H4C_48 109.5
C3N O1_49 C1_49 121.8(14)
O1_49 C1_49 C2_49 111.1(13)
C3_49 C2_49 C1_49 105(2)
C12N O1_50 C1_50 119.2(10)
O1_50 C1_50 C2_50 109.7(10)
O1_50 C1_50 H58_50 109.7
C2_50 C1_50 H58_50 109.7
O1_50 C1_50 H59_50 109.7
C2_50 C1_50 H59_50 109.7
H58_50 C1_50 H59_50 108.2
C4_50 C2_50 C3_50 112.6(12)
C4_50 C2_50 C1_50 108.2(16)
C3_50 C2_50 C1_50 111.2(13)
C4_50 C2_50 H57_50 108.2
C3_50 C2_50 H57_50 108.2
C1_50 C2_50 H57_50 108.2
C2_50 C3_50 H3A_50 109.2
C2_50 C3_50 H3B_50 110.0
H3A_50 C3_50 H3B_50 109.5
C2_50 C3_50 H3C_50 109.1
H3A_50 C3_50 H3C_50 109.5
H3B_50 C3_50 H3C_50 109.5
C2_50 C4_50 H4A_50 110.0
C2_50 C4_50 H4B_50 109.1
H4A_50 C4_50 H4B_50 109.5
C2_50 C4_50 H4C_50 109.3
H4A_50 C4_50 H4C_50 109.5
H4B_50 C4_50 H4C_50 109.5
C21N O1_51 C1_51 127.0(19)
O1_51 C1_51 C2_51 113.2(13)
O1_51 C1_51 H1A_51 108.9
C2_51 C1_51 H1A_51 108.9
O1_51 C1_51 H1B_51 108.9
C2_51 C1_51 H1B_51 108.9
H1A_51 C1_51 H1B_51 107.8
C4_51 C2_51 C1_51 99.8(17)
C4_51 C2_51 C3_51 110.7(9)
C1_51 C2_51 C3_51 134(2)
C4_51 C2_51 H2_51 102.7
C1_51 C2_51 H2_51 102.7
C3_51 C2_51 H2_51 102.7
C2_51 C3_51 H3A_51 110.4
C2_51 C3_51 H3B_51 108.7
H3A_51 C3_51 H3B_51 109.5
C2_51 C3_51 H3C_51 109.3
H3A_51 C3_51 H3C_51 109.5
H3B_51 C3_51 H3C_51 109.5
C2_51 C4_51 H4A_51 110.1
C2_51 C4_51 H4B_51 109.8
H4A_51 C4_51 H4B_51 109.5
C2_51 C4_51 H4C_51 108.5
H4A_51 C4_51 H4C_51 109.5
H4B_51 C4_51 H4C_51 109.5
C30N O1_52 C1_52 118.9(13)
O1_52 C1_52 C2_52 112.0(12)
C3_52 C2_52 C1_52 115(2)
C39N O1_53 C1_53 121.5(15)
O1_53 C1_53 C2_53 114.0(13)
O1_53 C1_53 H5S_53 108.8
C2_53 C1_53 H5S_53 108.8
O1_53 C1_53 H5T_53 108.8
C2_53 C1_53 H5T_53 108.8
H5S_53 C1_53 H5T_53 107.7
C1_53 C2_53 C3_53 108(2)
C1_53 C2_53 C4_53 111.6(18)
C3_53 C2_53 C4_53 112.5(12)
C1_53 C2_53 H55_53 108.0
C3_53 C2_53 H55_53 108.0
C4_53 C2_53 H55_53 108.0
C2_53 C3_53 H3A_53 110.1
C2_53 C3_53 H3B_53 109.6
H3A_53 C3_53 H3B_53 109.5
C2_53 C3_53 H3C_53 108.8
H3A_53 C3_53 H3C_53 109.5
H3B_53 C3_53 H3C_53 109.5
C2_53 C4_53 H4A_53 109.1
C2_53 C4_53 H4B_53 110.4
H4A_53 C4_53 H4B_53 109.5
C2_53 C4_53 H4C_53 108.9
H4A_53 C4_53 H4C_53 109.5
H4B_53 C4_53 H4C_53 109.5
C48N O1_54 C1_54 111.8(11)
O1_54 C1_54 C2_54 109.7(11)
O1_54 C1_54 H5U_54 109.7
C2_54 C1_54 H5U_54 109.7
O1_54 C1_54 H5V_54 109.7
C2_54 C1_54 H5V_54 109.7
H5U_54 C1_54 H5V_54 108.2
C3_54 C2_54 C4_54 111.3(12)
C3_54 C2_54 C1_54 102.6(19)
C4_54 C2_54 C1_54 114.0(17)
C3_54 C2_54 H54_54 109.6
C4_54 C2_54 H54_54 109.6
C1_54 C2_54 H54_54 109.6
C2_54 C3_54 H3A_54 109.2
C2_54 C3_54 H3B_54 110.2
H3A_54 C3_54 H3B_54 109.5
C2_54 C3_54 H3C_54 109.0
H3A_54 C3_54 H3C_54 109.5
H3B_54 C3_54 H3C_54 109.5
C2_54 C4_54 H4A_54 109.5
C2_54 C4_54 H4B_54 109.3
H4A_54 C4_54 H4B_54 109.5
C2_54 C4_54 H4C_54 109.6
H4A_54 C4_54 H4C_54 109.5
H4B_54 C4_54 H4C_54 109.5
C57N O1_55 C1_55 118.1(14)
C66N O1_56 C1_56 114.9(15)
O1_56 C1_56 C2_56 111.7(12)
O1_56 C1_56 H5W_56 109.3
C2_56 C1_56 H5W_56 109.3
O1_56 C1_56 H5X_56 109.3
C2_56 C1_56 H5X_56 109.3
H5W_56 C1_56 H5X_56 107.9
C3_56 C2_56 C4_56 112.5(12)
C3_56 C2_56 C1_56 114(2)
C4_56 C2_56 C1_56 115.8(18)
C3_56 C2_56 H53_56 104.2
C4_56 C2_56 H53_56 104.2
C1_56 C2_56 H53_56 104.2
C2_56 C3_56 H3A_56 109.2
C2_56 C3_56 H3B_56 108.7
H3A_56 C3_56 H3B_56 109.5
C2_56 C3_56 H3C_56 110.5
H3A_56 C3_56 H3C_56 109.5
H3B_56 C3_56 H3C_56 109.5
C2_56 C4_56 H4A_56 109.0
C2_56 C4_56 H4B_56 110.7
H4A_56 C4_56 H4B_56 109.5
C2_56 C4_56 H4C_56 108.7
H4A_56 C4_56 H4C_56 109.5
H4B_56 C4_56 H4C_56 109.5
C3P O1_57 C1_57 126.6(13)
O1_57 C1_57 C2_57 112.8(12)
O1_57 C1_57 H51_57 109.0
C2_57 C1_57 H51_57 109.0
O1_57 C1_57 H52_57 109.0
C2_57 C1_57 H52_57 109.0
H51_57 C1_57 H52_57 107.8
C4_57 C2_57 C1_57 109(2)
C4_57 C2_57 C3_57 112.1(13)
C1_57 C2_57 C3_57 100(2)
C4_57 C2_57 H2OB_57 111.8
C1_57 C2_57 H2OB_57 111.8
C3_57 C2_57 H2OB_57 111.8
C2_57 C3_57 H3A_57 107.8
C2_57 C3_57 H3B_57 110.9
H3A_57 C3_57 H3B_57 109.5
C2_57 C3_57 H3C_57 109.7
H3A_57 C3_57 H3C_57 109.5
H3B_57 C3_57 H3C_57 109.5
C2_57 C4_57 H4A_57 108.9
C2_57 C4_57 H4B_57 109.5
H4A_57 C4_57 H4B_57 109.5
C2_57 C4_57 H4C_57 110.1
H4A_57 C4_57 H4C_57 109.5
H4B_57 C4_57 H4C_57 109.5
C12P O1_58 C1_58 115.7(14)
O1_58 C1_58 C2_58 111.0(12)
O1_58 C1_58 H4Z_58 109.4
C2_58 C1_58 H4Z_58 109.4
O1_58 C1_58 H50_58 109.4
C2_58 C1_58 H50_58 109.4
H4Z_58 C1_58 H50_58 108.0
C4_58 C2_58 C1_58 124(3)
C4_58 C2_58 C3_58 111.0(13)
C1_58 C2_58 C3_58 97(2)
C4_58 C2_58 H4D_58 107.9
C1_58 C2_58 H4D_58 107.9
C3_58 C2_58 H4D_58 107.9
C2_58 C3_58 H3A_58 109.9
C2_58 C3_58 H3B_58 109.1
H3A_58 C3_58 H3B_58 109.5
C2_58 C3_58 H3C_58 109.4
H3A_58 C3_58 H3C_58 109.5
H3B_58 C3_58 H3C_58 109.5
C2_58 C4_58 H4A_58 109.5
C2_58 C4_58 H4B_58 109.9
H4A_58 C4_58 H4B_58 109.5
C2_58 C4_58 H4C_58 109.0
H4A_58 C4_58 H4C_58 109.5
H4B_58 C4_58 H4C_58 109.5
C21P O1_59 C1_59 115.4(15)
O1_59 C1_59 C2_59 109.7(12)
O1_59 C1_59 H4X_59 109.7
C2_59 C1_59 H4X_59 109.7
O1_59 C1_59 H4Y_59 109.7
C2_59 C1_59 H4Y_59 109.7
H4X_59 C1_59 H4Y_59 108.2
C4_59 C2_59 C3_59 112.2(13)
C4_59 C2_59 C1_59 105.1(19)
C3_59 C2_59 C1_59 110(2)
C4_59 C2_59 H4F_59 109.9
C3_59 C2_59 H4F_59 109.9
C1_59 C2_59 H4F_59 109.9
C2_59 C3_59 H3A_59 109.6
C2_59 C3_59 H3B_59 110.1
H3A_59 C3_59 H3B_59 109.5
C2_59 C3_59 H3C_59 108.8
H3A_59 C3_59 H3C_59 109.5
H3B_59 C3_59 H3C_59 109.5
C2_59 C4_59 H4A_59 109.3
C2_59 C4_59 H4B_59 108.4
H4A_59 C4_59 H4B_59 109.5
C2_59 C4_59 H4C_59 110.7
H4A_59 C4_59 H4C_59 109.5
H4B_59 C4_59 H4C_59 109.5
C30P O1_60 C1_60 117.3(18)
O1_60 C1_60 C2_60 111.2(13)
O1_60 C1_60 H4V_60 109.4
C2_60 C1_60 H4V_60 109.4
O1_60 C1_60 H4W_60 109.4
C2_60 C1_60 H4W_60 109.4
H4V_60 C1_60 H4W_60 108.0
C3_60 C2_60 C4_60 110.9(12)
C3_60 C2_60 C1_60 128.6(18)
C4_60 C2_60 C1_60 112.7(17)
C3_60 C2_60 H4H_60 99.3
C4_60 C2_60 H4H_60 99.3
C1_60 C2_60 H4H_60 99.3
C2_60 C3_60 H3A_60 109.6
C2_60 C3_60 H3B_60 108.8
H3A_60 C3_60 H3B_60 109.5
C2_60 C3_60 H3C_60 110.0
H3A_60 C3_60 H3C_60 109.5
H3B_60 C3_60 H3C_60 109.5
C2_60 C4_60 H4A_60 108.9
C2_60 C4_60 H4B_60 110.1
H4A_60 C4_60 H4B_60 109.5
C2_60 C4_60 H4C_60 109.3
H4A_60 C4_60 H4C_60 109.5
H4B_60 C4_60 H4C_60 109.5
C39P O1_61 C1_61 113.4(10)
O1_61 C1_61 C2_61 111.3(11)
O1_61 C1_61 H4T_61 109.4
C2_61 C1_61 H4T_61 109.4
O1_61 C1_61 H4U_61 109.4
C2_61 C1_61 H4U_61 109.4
H4T_61 C1_61 H4U_61 108.0
C1_61 C2_61 C4_61 100.6(18)
C1_61 C2_61 C3_61 117(2)
C4_61 C2_61 C3_61 110.6(12)
C1_61 C2_61 H4J_61 109.4
C4_61 C2_61 H4J_61 109.4
C3_61 C2_61 H4J_61 109.4
C2_61 C3_61 H3A_61 109.1
C2_61 C3_61 H3B_61 110.0
H3A_61 C3_61 H3B_61 109.5
C2_61 C3_61 H3C_61 109.4
H3A_61 C3_61 H3C_61 109.5
H3B_61 C3_61 H3C_61 109.5
C2_61 C4_61 H4A_61 108.2
C2_61 C4_61 H4B_61 109.3
H4A_61 C4_61 H4B_61 109.5
C2_61 C4_61 H4C_61 110.9
H4A_61 C4_61 H4C_61 109.5
H4B_61 C4_61 H4C_61 109.5
C48P O1_62 C1_62 115.8(12)
O1_62 C1_62 C2_62 112.1(12)
C3_62 C2_62 C1_62 108(3)
C57P O1_63 C1_63 130.1(14)
O1_63 C1_63 C2_63 112.3(12)
O1_63 C1_63 H4R_63 109.1
C2_63 C1_63 H4R_63 109.1
O1_63 C1_63 H4S_63 109.1
C2_63 C1_63 H4S_63 109.1
H4R_63 C1_63 H4S_63 107.9
C1_63 C2_63 C4_63 116.1(18)
C1_63 C2_63 C3_63 113(2)
C4_63 C2_63 C3_63 109.1(12)
C1_63 C2_63 H4L_63 105.9
C4_63 C2_63 H4L_63 105.9
C3_63 C2_63 H4L_63 105.9
C2_63 C3_63 H3A_63 109.7
C2_63 C3_63 H3B_63 109.9
H3A_63 C3_63 H3B_63 109.5
C2_63 C3_63 H3C_63 108.8
H3A_63 C3_63 H3C_63 109.5
H3B_63 C3_63 H3C_63 109.5
C2_63 C4_63 H4A_63 109.6
C2_63 C4_63 H4B_63 109.9
H4A_63 C4_63 H4B_63 109.5
C2_63 C4_63 H4C_63 108.9
H4A_63 C4_63 H4C_63 109.5
H4B_63 C4_63 H4C_63 109.5
C66P O1_64 C1_64 122.8(13)
O1_64 C1_64 C2_64 114.0(13)
O1_64 C1_64 H4P_64 108.8
C2_64 C1_64 H4P_64 108.8
O1_64 C1_64 H4Q_64 108.8
C2_64 C1_64 H4Q_64 108.8
H4P_64 C1_64 H4Q_64 107.6
C1_64 C2_64 C3_64 111(2)
C1_64 C2_64 C4_64 110(2)
C3_64 C2_64 C4_64 111.8(13)
C1_64 C2_64 H4N_64 107.9
C3_64 C2_64 H4N_64 107.9
C4_64 C2_64 H4N_64 107.9
C2_64 C3_64 H3A_64 111.1
C2_64 C3_64 H3B_64 109.6
H3A_64 C3_64 H3B_64 109.5
C2_64 C3_64 H3C_64 107.7
H3A_64 C3_64 H3C_64 109.5
H3B_64 C3_64 H3C_64 109.5
C2_64 C4_64 H4A_64 109.5
C2_64 C4_64 H4B_64 109.6
H4A_64 C4_64 H4B_64 109.5
C2_64 C4_64 H4C_64 109.3
H4A_64 C4_64 H4C_64 109.5
H4B_64 C4_64 H4C_64 109.5
C1A C8_65 C7_65 115(2)
C1A C8_65 C6_65 110(2)
C7_65 C8_65 C6_65 108.9(14)
C1A C8_65 C5_65 108(2)
C7_65 C8_65 C5_65 108.7(14)
C6_65 C8_65 C5_65 106.2(13)
C8_65 C5_65 H5A_65 110.5
C8_65 C5_65 H5B_65 109.2
H5A_65 C5_65 H5B_65 109.5
C8_65 C5_65 H5C_65 108.7
H5A_65 C5_65 H5C_65 109.5
H5B_65 C5_65 H5C_65 109.5
C8_65 C6_65 H6A_65 109.4
C8_65 C6_65 H6B_65 110.1
H6A_65 C6_65 H6B_65 109.5
C8_65 C6_65 H6C_65 109.0
H6A_65 C6_65 H6C_65 109.5
H6B_65 C6_65 H6C_65 109.5
C8_65 C7_65 H7A_65 108.7
C8_65 C7_65 H7B_65 109.3
H7A_65 C7_65 H7B_65 109.5
C8_65 C7_65 H7C_65 110.4
H7A_65 C7_65 H7C_65 109.5
H7B_65 C7_65 H7C_65 109.5
C1E C8_67 C6_67 116.6(19)
C1E C8_67 C7_67 104(2)
C6_67 C8_67 C7_67 110.7(15)
C1E C8_67 C5_67 105.8(19)
C6_67 C8_67 C5_67 109.2(14)
C7_67 C8_67 C5_67 110.1(15)
C8_67 C5_67 H5A_67 109.4
C8_67 C5_67 H5B_67 109.5
H5A_67 C5_67 H5B_67 109.5
C8_67 C5_67 H5C_67 109.5
H5A_67 C5_67 H5C_67 109.5
H5B_67 C5_67 H5C_67 109.5
C8_67 C6_67 H6A_67 109.5
C8_67 C6_67 H6B_67 109.6
H6A_67 C6_67 H6B_67 109.5
C8_67 C6_67 H6C_67 109.3
H6A_67 C6_67 H6C_67 109.5
H6B_67 C6_67 H6C_67 109.5
C8_67 C7_67 H7A_67 108.8
C8_67 C7_67 H7B_67 110.1
H7A_67 C7_67 H7B_67 109.5
C8_67 C7_67 H7C_67 109.6
H7A_67 C7_67 H7C_67 109.5
H7B_67 C7_67 H7C_67 109.5
C8_66 C5_66 H5A_66 109.1
C8_66 C5_66 H5B_66 109.7
H5A_66 C5_66 H5B_66 109.5
C8_66 C5_66 H5C_66 109.6
H5A_66 C5_66 H5C_66 109.5
H5B_66 C5_66 H5C_66 109.5
C8_66 C6_66 H6A_66 108.7
C8_66 C6_66 H6B_66 109.7
H6A_66 C6_66 H6B_66 109.5
C8_66 C6_66 H6C_66 110.0
H6A_66 C6_66 H6C_66 109.5
H6B_66 C6_66 H6C_66 109.5
C8_66 C7_66 H7A_66 109.4
C8_66 C7_66 H7B_66 109.4
H7A_66 C7_66 H7B_66 109.5
C8_66 C7_66 H7C_66 109.7
H7A_66 C7_66 H7C_66 109.5
H7B_66 C7_66 H7C_66 109.5
O13A C8_66 C5_66 106.6(13)
O13A C8_66 C7_66 114.3(12)
C5_66 C8_66 C7_66 111.0(12)
O13A C8_66 C6_66 103.7(13)
C5_66 C8_66 C6_66 108.2(11)
C7_66 C8_66 C6_66 112.5(12)
C8_68 C5_68 H5A_68 110.2
C8_68 C5_68 H5B_68 109.1
H5A_68 C5_68 H5B_68 109.5
C8_68 C5_68 H5C_68 109.1
H5A_68 C5_68 H5C_68 109.5
H5B_68 C5_68 H5C_68 109.5
C8_68 C6_68 H6A_68 108.7
C8_68 C6_68 H6B_68 109.8
H6A_68 C6_68 H6B_68 109.5
C8_68 C6_68 H6C_68 109.9
H6A_68 C6_68 H6C_68 109.5
H6B_68 C6_68 H6C_68 109.5
C8_68 C7_68 H7A_68 109.4
C8_68 C7_68 H7B_68 109.8
H7A_68 C7_68 H7B_68 109.5
C8_68 C7_68 H7C_68 109.3
H7A_68 C7_68 H7C_68 109.5
H7B_68 C7_68 H7C_68 109.5
C1C C8_68 C5_68 112(2)
C1C C8_68 C7_68 112.9(19)
C5_68 C8_68 C7_68 109.4(15)
C1C C8_68 C6_68 111.7(13)
C5_68 C8_68 C6_68 105.9(14)
C7_68 C8_68 C6_68 105.0(14)
O13C C8_69 C6_69 109.3(17)
O13C C8_69 C7_69 115.5(16)
C6_69 C8_69 C7_69 109.3(14)
O13C C8_69 C5_69 105.0(15)
C6_69 C8_69 C5_69 107.9(13)
C7_69 C8_69 C5_69 109.6(13)
C8_69 C5_69 H5A_69 109.3
C8_69 C5_69 H5B_69 109.9
H5A_69 C5_69 H5B_69 109.5
C8_69 C5_69 H5C_69 109.2
H5A_69 C5_69 H5C_69 109.5
H5B_69 C5_69 H5C_69 109.5
C8_69 C6_69 H6A_69 109.7
C8_69 C6_69 H6B_69 109.8
H6A_69 C6_69 H6B_69 109.5
C8_69 C6_69 H6C_69 108.9
H6A_69 C6_69 H6C_69 109.5
H6B_69 C6_69 H6C_69 109.5
C8_69 C7_69 H7A_69 110.0
C8_69 C7_69 H7B_69 109.5
H7A_69 C7_69 H7B_69 109.5
C8_69 C7_69 H7C_69 108.9
H7A_69 C7_69 H7C_69 109.5
H7B_69 C7_69 H7C_69 109.5
O13E C8_70 C7_70 97.2(14)
O13E C8_70 C6_70 112.9(15)
C7_70 C8_70 C6_70 110.2(13)
O13E C8_70 C5_70 112.5(17)
C7_70 C8_70 C5_70 111.0(13)
C6_70 C8_70 C5_70 112.0(14)
C8_70 C5_70 H5A_70 110.3
C8_70 C5_70 H5B_70 108.8
H5A_70 C5_70 H5B_70 109.5
C8_70 C5_70 H5C_70 109.3
H5A_70 C5_70 H5C_70 109.5
H5B_70 C5_70 H5C_70 109.5
C8_70 C6_70 H6A_70 109.3
C8_70 C6_70 H6B_70 109.2
H6A_70 C6_70 H6B_70 109.5
C8_70 C6_70 H6C_70 109.9
H6A_70 C6_70 H6C_70 109.5
H6B_70 C6_70 H6C_70 109.5
C8_70 C7_70 H7A_70 109.6
C8_70 C7_70 H7B_70 108.8
H7A_70 C7_70 H7B_70 109.5
C8_70 C7_70 H7C_70 109.9
H7A_70 C7_70 H7C_70 109.5
H7B_70 C7_70 H7C_70 109.5
C1G C8_71 C7_71 111.8(17)
C1G C8_71 C6_71 106.6(15)
C7_71 C8_71 C6_71 110.6(14)
C1G C8_71 C5_71 109.5(14)
C7_71 C8_71 C5_71 106.9(13)
C6_71 C8_71 C5_71 111.5(14)
C8_71 C5_71 H5A_71 109.0
C8_71 C5_71 H5B_71 110.1
H5A_71 C5_71 H5B_71 109.5
C8_71 C5_71 H5C_71 109.3
H5A_71 C5_71 H5C_71 109.5
H5B_71 C5_71 H5C_71 109.5
C8_71 C6_71 H6A_71 109.9
C8_71 C6_71 H6B_71 109.5
H6A_71 C6_71 H6B_71 109.5
C8_71 C6_71 H6C_71 109.0
H6A_71 C6_71 H6C_71 109.5
H6B_71 C6_71 H6C_71 109.5
C8_71 C7_71 H7A_71 110.1
C8_71 C7_71 H7B_71 109.4
H7A_71 C7_71 H7B_71 109.5
C8_71 C7_71 H7C_71 108.9
H7A_71 C7_71 H7C_71 109.5
H7B_71 C7_71 H7C_71 109.5
C6_72 C8_72 C7_72 110.8(13)
C6_72 C8_72 C5_72 107.5(13)
C7_72 C8_72 C5_72 109.4(14)
C6_72 C8_72 O13G 114.8(16)
C7_72 C8_72 O13G 98.8(16)
C5_72 C8_72 O13G 115.3(17)
C8_72 C5_72 H5A_72 108.4
C8_72 C5_72 H5B_72 110.2
H5A_72 C5_72 H5B_72 109.5
C8_72 C5_72 H5C_72 109.8
H5A_72 C5_72 H5C_72 109.5
H5B_72 C5_72 H5C_72 109.5
C8_72 C6_72 H6A_72 109.3
C8_72 C6_72 H6B_72 110.1
H6A_72 C6_72 H6B_72 109.5
C8_72 C6_72 H6C_72 109.0
H6A_72 C6_72 H6C_72 109.5
H6B_72 C6_72 H6C_72 109.5
C8_72 C7_72 H7A_72 109.9
C8_72 C7_72 H7B_72 109.6
H7A_72 C7_72 H7B_72 109.5
C8_72 C7_72 H7C_72 108.9
H7A_72 C7_72 H7C_72 109.4
H7B_72 C7_72 H7C_72 109.5
C8_73 C5_73 H5A_73 109.4
C8_73 C5_73 H5B_73 110.3
H5A_73 C5_73 H5B_73 109.5
C8_73 C5_73 H5C_73 108.7
H5A_73 C5_73 H5C_73 109.5
H5B_73 C5_73 H5C_73 109.5
C5_73 C8_73 C7_73 109.6(13)
C5_73 C8_73 C6_73 108.3(12)
C7_73 C8_73 C6_73 105.2(12)
C5_73 C8_73 C1I 112.0(16)
C7_73 C8_73 C1I 119.8(15)
C6_73 C8_73 C1I 100.8(18)
C8_73 C6_73 H6A_73 109.1
C8_73 C6_73 H6B_73 110.3
H6A_73 C6_73 H6B_73 109.5
C8_73 C6_73 H6C_73 109.0
H6A_73 C6_73 H6C_73 109.5
H6B_73 C6_73 H6C_73 109.5
C8_73 C7_73 H7A_73 109.5
C8_73 C7_73 H7B_73 109.7
H7A_73 C7_73 H7B_73 109.5
C8_73 C7_73 H7C_73 109.3
H7A_73 C7_73 H7C_73 109.5
H7B_73 C7_73 H7C_73 109.5
O13I C8_74 C5_74 116.5(16)
O13I C8_74 C6_74 111.8(16)
C5_74 C8_74 C6_74 110.3(14)
O13I C8_74 C7_74 97.3(16)
C5_74 C8_74 C7_74 109.8(13)
C6_74 C8_74 C7_74 110.5(14)
C8_74 C5_74 H5A_74 109.9
C8_74 C5_74 H5B_74 109.3
H5A_74 C5_74 H5B_74 109.5
C8_74 C5_74 H5C_74 109.2
H5A_74 C5_74 H5C_74 109.5
H5B_74 C5_74 H5C_74 109.5
C8_74 C6_74 H6A_74 109.4
C8_74 C6_74 H6B_74 109.4
H6A_74 C6_74 H6B_74 109.5
C8_74 C6_74 H6C_74 109.6
H6A_74 C6_74 H6C_74 109.5
H6B_74 C6_74 H6C_74 109.5
C8_74 C7_74 H7A_74 109.1
C8_74 C7_74 H7B_74 109.7
H7A_74 C7_74 H7B_74 109.5
C8_74 C7_74 H7C_74 109.6
H7A_74 C7_74 H7C_74 109.5
H7B_74 C7_74 H7C_74 109.5
C1K C8_75 C5_75 117(2)
O13K C8_76 C7_76 121.8(16)
O13K C8_76 C6_76 106.2(15)
C7_76 C8_76 C6_76 110.0(13)
O13K C8_76 C5_76 97.3(15)
C7_76 C8_76 C5_76 111.0(13)
C6_76 C8_76 C5_76 109.6(13)
C8_76 C5_76 H5A_76 109.6
C8_76 C5_76 H5B_76 109.4
H5A_76 C5_76 H5B_76 109.5
C8_76 C5_76 H5C_76 109.5
H5A_76 C5_76 H5C_76 109.5
H5B_76 C5_76 H5C_76 109.5
C8_76 C6_76 H6A_76 109.7
C8_76 C6_76 H6B_76 109.6
H6A_76 C6_76 H6B_76 109.5
C8_76 C6_76 H6C_76 109.1
H6A_76 C6_76 H6C_76 109.5
H6B_76 C6_76 H6C_76 109.5
C8_76 C7_76 H7A_76 109.3
C8_76 C7_76 H7B_76 109.7
H7A_76 C7_76 H7B_76 109.5
C8_76 C7_76 H7C_76 109.4
H7A_76 C7_76 H7C_76 109.5
H7B_76 C7_76 H7C_76 109.5
C1M C8_77 C7_77 117.6(15)
C1M C8_77 C5_77 105.7(12)
C7_77 C8_77 C5_77 109.5(13)
C1M C8_77 C6_77 107.7(15)
C7_77 C8_77 C6_77 110.0(13)
C5_77 C8_77 C6_77 105.7(12)
C8_77 C5_77 H5A_77 109.4
C8_77 C5_77 H5B_77 109.7
H5A_77 C5_77 H5B_77 109.5
C8_77 C5_77 H5C_77 109.3
H5A_77 C5_77 H5C_77 109.5
H5B_77 C5_77 H5C_77 109.5
C8_77 C6_77 H6A_77 108.9
C8_77 C6_77 H6B_77 109.7
H6A_77 C6_77 H6B_77 109.5
C8_77 C6_77 H6C_77 109.8
H6A_77 C6_77 H6C_77 109.5
H6B_77 C6_77 H6C_77 109.5
C8_77 C7_77 H7A_77 109.1
C8_77 C7_77 H7B_77 109.6
H7A_77 C7_77 H7B_77 109.5
C8_77 C7_77 H7C_77 109.7
H7A_77 C7_77 H7C_77 109.5
H7B_77 C7_77 H7C_77 109.5
O13M C8_78 C7_78 102.4(16)
O13M C8_78 C6_78 111.1(16)
C7_78 C8_78 C6_78 109.4(14)
O13M C8_78 C5_78 113.8(15)
C7_78 C8_78 C5_78 111.1(13)
C6_78 C8_78 C5_78 108.9(13)
C8_78 C5_78 H5A_78 109.5
C8_78 C5_78 H5B_78 109.3
H5A_78 C5_78 H5B_78 109.5
C8_78 C5_78 H5C_78 109.6
H5A_78 C5_78 H5C_78 109.5
H5B_78 C5_78 H5C_78 109.5
C8_78 C6_78 H6A_78 110.2
C8_78 C6_78 H6B_78 108.8
H6A_78 C6_78 H6B_78 109.5
C8_78 C6_78 H6C_78 109.5
H6A_78 C6_78 H6C_78 109.5
H6B_78 C6_78 H6C_78 109.5
C8_78 C7_78 H7A_78 109.3
C8_78 C7_78 H7B_78 109.3
H7A_78 C7_78 H7B_78 109.5
C8_78 C7_78 H7C_78 109.8
H7A_78 C7_78 H7C_78 109.5
H7B_78 C7_78 H7C_78 109.5
C1O C8_79 C6_79 90(2)
O13O C8_80 C5_80 102.7(15)
O13O C8_80 C7_80 112.6(18)
C5_80 C8_80 C7_80 112.5(14)
O13O C8_80 C6_80 105.4(16)
C5_80 C8_80 C6_80 111.4(13)
C7_80 C8_80 C6_80 111.7(14)
C8_80 C5_80 H5A_80 108.8
C8_80 C5_80 H5B_80 109.0
H5A_80 C5_80 H5B_80 109.5
C8_80 C5_80 H5C_80 110.6
H5A_80 C5_80 H5C_80 109.5
H5B_80 C5_80 H5C_80 109.5
C8_80 C6_80 H6A_80 109.7
C8_80 C6_80 H6B_80 108.3
H6A_80 C6_80 H6B_80 109.5
C8_80 C6_80 H6C_80 110.4
H6A_80 C6_80 H6C_80 109.5
H6B_80 C6_80 H6C_80 109.5
C8_80 C7_80 H7A_80 109.7
C8_80 C7_80 H7B_80 108.6
H7A_80 C7_80 H7B_80 109.5
C8_80 C7_80 H7C_80 110.2
H7A_80 C7_80 H7C_80 109.5
H7B_80 C7_80 H7C_80 109.5
C2T_81 C3T_81 C4T_81 113.5(18)
C2T_81 C3T_81 H3T1_81 108.9
C4T_81 C3T_81 H3T1_81 108.9
C2T_81 C3T_81 H3T2_81 108.9
C4T_81 C3T_81 H3T2_81 108.9
H3T1_81 C3T_81 H3T2_81 107.7
C3T_81 C2T_81 C1T_81 100(3)
C3T_81 C2T_81 H2T1_81 111.8
C1T_81 C2T_81 H2T1_81 111.8
C3T_81 C2T_81 H2T2_81 111.8
C1T_81 C2T_81 H2T2_81 111.8
H2T1_81 C2T_81 H2T2_81 109.5
C2T_81 C1T_81 H1T1_81 108.3
C2T_81 C1T_81 H1T2_81 110.8
H1T1_81 C1T_81 H1T2_81 109.5
C2T_81 C1T_81 H1T3_81 109.3
H1T1_81 C1T_81 H1T3_81 109.5
H1T2_81 C1T_81 H1T3_81 109.5
O1T_81 C4T_81 C3T_81 107(3)
O1T_81 C4T_81 H4T1_81 110.4
C3T_81 C4T_81 H4T1_81 110.4
O1T_81 C4T_81 H4T2_81 110.4
C3T_81 C4T_81 H4T2_81 110.4
H4T1_81 C4T_81 H4T2_81 108.6
O2T_81 C5T_81 N1T_81 128.2(18)
O2T_81 C5T_81 O1T_81 117.7(18)
N1T_81 C5T_81 O1T_81 114.1(17)
N1T_81 C6T_81 C7T_81 106.4(13)
N1T_81 C6T_81 H6TA_81 110.4
C7T_81 C6T_81 H6TA_81 110.4
N1T_81 C6T_81 H6TB_81 110.4
C7T_81 C6T_81 H6TB_81 110.4
H6TA_81 C6T_81 H6TB_81 108.6
C8T_81 C7T_81 C6T_81 112.2(13)
C8T_81 C7T_81 H2S_81 109.2
C6T_81 C7T_81 H2S_81 109.2
C8T_81 C7T_81 H2U_81 109.2
C6T_81 C7T_81 H2U_81 109.2
H2S_81 C7T_81 H2U_81 107.9
C7T_81 C8T_81 C9T_81 118.4(15)
C7T_81 C8T_81 H2Q_81 107.7
C9T_81 C8T_81 H2Q_81 107.7
C7T_81 C8T_81 H2R_81 107.7
C9T_81 C8T_81 H2R_81 107.7
H2Q_81 C8T_81 H2R_81 107.1
C10T_81 C9T_81 C8T_81 117.5(15)
C10T_81 C9T_81 H2M_81 107.9
C8T_81 C9T_81 H2M_81 107.9
C10T_81 C9T_81 H2O_81 107.9
C8T_81 C9T_81 H2O_81 107.9
H2M_81 C9T_81 H2O_81 107.2
C9T_81 C10T_81 C11T_81 118.6(16)
C9T_81 C10T_81 H2I_81 107.7
C11T_81 C10T_81 H2I_81 107.7
C9T_81 C10T_81 H2K_81 107.7
C11T_81 C10T_81 H2K_81 107.7
H2I_81 C10T_81 H2K_81 107.1
C12T_81 C11T_81 C10T_81 116.1(16)
C12T_81 C11T_81 H2E_81 108.3
C10T_81 C11T_81 H2E_81 108.3
C12T_81 C11T_81 H2G_81 108.3
C10T_81 C11T_81 H2G_81 108.3
H2E_81 C11T_81 H2G_81 107.4
C11T_81 C12T_81 C13T_81 114.3(15)
C11T_81 C12T_81 H2A_81 108.7
C13T_81 C12T_81 H2A_81 108.7
C11T_81 C12T_81 H2C_81 108.7
C13T_81 C12T_81 H2C_81 108.7
H2A_81 C12T_81 H2C_81 107.6
N2T_81 C13T_81 C12T_81 116.2(16)
N2T_81 C13T_81 H28_81 108.2
C12T_81 C13T_81 H28_81 108.2
N2T_81 C13T_81 H29_81 108.2
C12T_81 C13T_81 H29_81 108.2
H28_81 C13T_81 H29_81 107.4
O3T_81 C14T_81 N2T_81 114.0(18)
O3T_81 C14T_81 O4T_81 129.1(19)
N2T_81 C14T_81 O4T_81 116.9(18)
O4T_81 C15T_81 C16T_81 112(2)
O4T_81 C15T_81 H24_81 109.1
C16T_81 C15T_81 H24_81 109.1
O4T_81 C15T_81 H25_81 109.1
C16T_81 C15T_81 H25_81 109.1
H24_81 C15T_81 H25_81 107.9
O5T_81 C16T_81 C15T_81 106.7(17)
O5T_81 C16T_81 H26_81 110.4
C15T_81 C16T_81 H26_81 110.4
O5T_81 C16T_81 H27_81 110.4
C15T_81 C16T_81 H27_81 110.4
H26_81 C16T_81 H27_81 108.6
O6T_81 C17T_81 O5T_81 124.8(17)
O6T_81 C17T_81 N3T_81 117.7(16)
O5T_81 C17T_81 N3T_81 117.4(15)
N3T_81 C18T_81 C19T_81 116.0(14)
N3T_81 C18T_81 H20_81 108.3
C19T_81 C18T_81 H20_81 108.3
N3T_81 C18T_81 H21_81 108.3
C19T_81 C18T_81 H21_81 108.3
H20_81 C18T_81 H21_81 107.4
C20T_81 C19T_81 C18T_81 107.1(11)
C20T_81 C19T_81 H22_81 110.3
C18T_81 C19T_81 H22_81 110.3
C20T_81 C19T_81 H23_81 110.3
C18T_81 C19T_81 H23_81 110.3
H22_81 C19T_81 H23_81 108.5
C19T_81 C20T_81 C21T_81 105.6(11)
C19T_81 C20T_81 H1Y_81 110.6
C21T_81 C20T_81 H1Y_81 110.6
C19T_81 C20T_81 H1Z_81 110.6
C21T_81 C20T_81 H1Z_81 110.6
H1Y_81 C20T_81 H1Z_81 108.8
C22T_81 C21T_81 C20T_81 104.9(10)
C22T_81 C21T_81 H1W_81 110.8
C20T_81 C21T_81 H1W_81 110.8
C22T_81 C21T_81 H1X_81 110.8
C20T_81 C21T_81 H1X_81 110.8
H1W_81 C21T_81 H1X_81 108.8
C21T_81 C22T_81 C23T_81 106.4(10)
C21T_81 C22T_81 H1U_81 110.4
C23T_81 C22T_81 H1U_81 110.4
C21T_81 C22T_81 H1V_81 110.4
C23T_81 C22T_81 H1V_81 110.4
H1U_81 C22T_81 H1V_81 108.6
C22T_81 C23T_81 C24T_81 115.0(13)
C22T_81 C23T_81 H1R_81 108.5
C24T_81 C23T_81 H1R_81 108.5
C22T_81 C23T_81 H1S_81 108.5
C24T_81 C23T_81 H1S_81 108.5
H1R_81 C23T_81 H1S_81 107.5
C25T_81 C24T_81 C23T_81 122.8(13)
C25T_81 C24T_81 H1P_81 106.6
C23T_81 C24T_81 H1P_81 106.6
C25T_81 C24T_81 H1Q_81 106.6
C23T_81 C24T_81 H1Q_81 106.6
H1P_81 C24T_81 H1Q_81 106.6
C26T_81 C25T_81 C24T_81 117.8(13)
C26T_81 C25T_81 H1N_81 107.9
C24T_81 C25T_81 H1N_81 107.9
C26T_81 C25T_81 H1O_81 107.9
C24T_81 C25T_81 H1O_81 107.9
H1N_81 C25T_81 H1O_81 107.2
C27T_81 C26T_81 C25T_81 113.4(14)
C27T_81 C26T_81 H1H_81 108.9
C25T_81 C26T_81 H1H_81 108.9
C27T_81 C26T_81 H1J_81 108.9
C25T_81 C26T_81 H1J_81 108.9
H1H_81 C26T_81 H1J_81 107.7
C26T_81 C27T_81 C28T_81 117.9(14)
C26T_81 C27T_81 H1D_81 107.8
C28T_81 C27T_81 H1D_81 107.8
C26T_81 C27T_81 H1F_81 107.8
C28T_81 C27T_81 H1F_81 107.8
H1D_81 C27T_81 H1F_81 107.2
N4T_81 C28T_81 C27T_81 119.7(15)
N4T_81 C28T_81 H1K_81 107.4
C27T_81 C28T_81 H1K_81 107.4
N4T_81 C28T_81 H1L_81 107.4
C27T_81 C28T_81 H1L_81 107.4
H1K_81 C28T_81 H1L_81 106.9
O7T_81 C29T_81 N4T_81 123.4(17)
O7T_81 C29T_81 O8T_81 123.8(17)
N4T_81 C29T_81 O8T_81 112.7(16)
O8T_81 C30T_81 C31T_81 112(2)
O8T_81 C30T_81 H19_81 109.2
C31T_81 C30T_81 H19_81 109.2
O8T_81 C30T_81 H1B_81 109.2
C31T_81 C30T_81 H1B_81 109.2
H19_81 C30T_81 H1B_81 107.9
C32T_81 C31T_81 C30T_81 122(2)
C32T_81 C31T_81 H17_81 106.8
C30T_81 C31T_81 H17_81 106.8
C32T_81 C31T_81 H18_81 106.8
C30T_81 C31T_81 H18_81 106.8
H17_81 C31T_81 H18_81 106.6
C31T_81 C32T_81 C33T_81 124(2)
C31T_81 C32T_81 H15_81 106.3
C33T_81 C32T_81 H15_81 106.3
C31T_81 C32T_81 H16_81 106.3
C33T_81 C32T_81 H16_81 106.3
H15_81 C32T_81 H16_81 106.4
C40T_81 C33T_81 C34T_81 106.8(15)
C40T_81 C33T_81 C32T_81 112(2)
C34T_81 C33T_81 C32T_81 117.0(18)
C40T_81 C33T_81 H33T_81 106.7
C34T_81 C33T_81 H33T_81 106.7
C32T_81 C33T_81 H33T_81 106.7
C35T_81 C34T_81 C39T_81 120.0
C35T_81 C34T_81 C33T_81 115.7(17)
C39T_81 C34T_81 C33T_81 124.3(17)
C36T_81 C35T_81 C34T_81 120.0
C36T_81 C35T_81 H37_81 120.0
C34T_81 C35T_81 H37_81 120.0
C37T_81 C36T_81 C35T_81 120.0
C37T_81 C36T_81 H36_81 120.0
C35T_81 C36T_81 H36_81 120.0
C36T_81 C37T_81 C38T_81 120.0
C36T_81 C37T_81 H35_81 120.0
C38T_81 C37T_81 H35_81 120.0
C37T_81 C38T_81 C39T_81 120.0
C37T_81 C38T_81 H34_81 120.0
C39T_81 C38T_81 H34_81 120.0
C38T_81 C39T_81 C34T_81 120.0
C38T_81 C39T_81 H33_81 120.0
C34T_81 C39T_81 H33_81 120.0
C41T_81 C40T_81 C45T_81 120.0
C41T_81 C40T_81 C33T_81 119.5(8)
C45T_81 C40T_81 C33T_81 119.1(7)
C42T_81 C41T_81 C40T_81 120.0
C42T_81 C41T_81 H41T_81 120.0
C40T_81 C41T_81 H41T_81 120.0
C43T_81 C42T_81 C41T_81 120.0
C43T_81 C42T_81 H42T_81 120.0
C41T_81 C42T_81 H42T_81 120.0
C42T_81 C43T_81 C44T_81 120.0
C42T_81 C43T_81 H43T_81 120.0
C44T_81 C43T_81 H43T_81 120.0
C45T_81 C44T_81 C43T_81 120.0
C45T_81 C44T_81 H44T_81 120.0
C43T_81 C44T_81 H44T_81 120.0
C44T_81 C45T_81 C40T_81 120.0
C44T_81 C45T_81 H45T_81 120.0
C40T_81 C45T_81 H45T_81 120.0
C5T_81 N1T_81 C6T_81 127.6(16)
C5T_81 N1T_81 H2Z_81 116.2
C6T_81 N1T_81 H2Z_81 116.2
C14T_81 N2T_81 C13T_81 131.1(19)
C14T_81 N2T_81 H31_81 114.4
C13T_81 N2T_81 H31_81 114.4
C17T_81 N3T_81 C18T_81 126.6(17)
C17T_81 N3T_81 H30_81 116.7
C18T_81 N3T_81 H30_81 116.7
C29T_81 N4T_81 C28T_81 119.6(17)
C29T_81 N4T_81 H32_81 120.2
C28T_81 N4T_81 H32_81 120.2
C5T_81 O1T_81 C4T_81 120(2)
C14T_81 O4T_81 C15T_81 115(2)
C17T_81 O5T_81 C16T_81 113.5(17)
C29T_81 O8T_81 C30T_81 113.2(18)
C2T_82 C1T_82 H1T1_82 108.0
C2T_82 C1T_82 H1T2_82 112.6
H1T1_82 C1T_82 H1T2_82 109.5
C2T_82 C1T_82 H1T3_82 107.7
H1T1_82 C1T_82 H1T3_82 109.5
H1T2_82 C1T_82 H1T3_82 109.5
C3T_82 C2T_82 C1T_82 115(3)
C3T_82 C2T_82 H2TA_82 108.4
C1T_82 C2T_82 H2TA_82 108.4
C3T_82 C2T_82 H2TB_82 108.4
C1T_82 C2T_82 H2TB_82 108.4
H2TA_82 C2T_82 H2TB_82 107.5
C2T_82 C3T_82 C4T_82 118(3)
C2T_82 C3T_82 H3TA_82 107.8
C4T_82 C3T_82 H3TA_82 107.8
C2T_82 C3T_82 H3TB_82 107.8
C4T_82 C3T_82 H3TB_82 107.8
H3TA_82 C3T_82 H3TB_82 107.1
O1T_82 C4T_82 C3T_82 115(2)
O1T_82 C4T_82 H4TA_82 108.5
C3T_82 C4T_82 H4TA_82 108.5
O1T_82 C4T_82 H4TB_82 108.5
C3T_82 C4T_82 H4TB_82 108.5
H4TA_82 C4T_82 H4TB_82 107.5
O2T_82 C5T_82 O1T_82 120.6(16)
O2T_82 C5T_82 N1T_82 122.3(17)
O1T_82 C5T_82 N1T_82 116.4(15)
N1T_82 C6T_82 C7T_82 112.7(11)
N1T_82 C6T_82 H6TA_82 109.0
C7T_82 C6T_82 H6TA_82 109.0
N1T_82 C6T_82 H6TB_82 109.0
C7T_82 C6T_82 H6TB_82 109.0
H6TA_82 C6T_82 H6TB_82 107.8
C8T_82 C7T_82 C6T_82 114.3(12)
C8T_82 C7T_82 H7TA_82 108.7
C6T_82 C7T_82 H7TA_82 108.7
C8T_82 C7T_82 H7TB_82 108.7
C6T_82 C7T_82 H7TB_82 108.7
H7TA_82 C7T_82 H7TB_82 107.6
C7T_82 C8T_82 C9T_82 114.0(11)
C7T_82 C8T_82 H8TA_82 108.8
C9T_82 C8T_82 H8TA_82 108.8
C7T_82 C8T_82 H8TB_82 108.8
C9T_82 C8T_82 H8TB_82 108.8
H8TA_82 C8T_82 H8TB_82 107.7
C10T_82 C9T_82 C8T_82 114.7(11)
C10T_82 C9T_82 H9TA_82 108.6
C8T_82 C9T_82 H9TA_82 108.6
C10T_82 C9T_82 H9TB_82 108.6
C8T_82 C9T_82 H9TB_82 108.6
H9TA_82 C9T_82 H9TB_82 107.6
C11T_82 C10T_82 C9T_82 114.4(12)
C11T_82 C10T_82 H14_82 108.7
C9T_82 C10T_82 H14_82 108.7
C11T_82 C10T_82 H10B_82 108.7
C9T_82 C10T_82 H10B_82 108.7
H14_82 C10T_82 H10B_82 107.6
C10T_82 C11T_82 C12T_82 113.7(16)
C10T_82 C11T_82 H12_82 108.8
C12T_82 C11T_82 H12_82 108.8
C10T_82 C11T_82 H13_82 108.8
C12T_82 C11T_82 H13_82 108.8
H12_82 C11T_82 H13_82 107.7
C11T_82 C12T_82 C13T_82 117.9(15)
C11T_82 C12T_82 H12A_82 107.8
C13T_82 C12T_82 H12A_82 107.8
C11T_82 C12T_82 H12B_82 107.8
C13T_82 C12T_82 H12B_82 107.8
H12A_82 C12T_82 H12B_82 107.2
N2T_82 C13T_82 C12T_82 119.6(17)
N2T_82 C13T_82 H11_82 107.4
C12T_82 C13T_82 H11_82 107.4
N2T_82 C13T_82 H13B_82 107.4
C12T_82 C13T_82 H13B_82 107.4
H11_82 C13T_82 H13B_82 107.0
O3T_82 C14T_82 O4T_82 127.6(18)
O3T_82 C14T_82 N2T_82 117.6(18)
O4T_82 C14T_82 N2T_82 113.1(16)
O4T_82 C15T_82 C16T_82 112.5(17)
O4T_82 C15T_82 H9_82 109.1
C16T_82 C15T_82 H9_82 109.1
O4T_82 C15T_82 H10_82 109.1
C16T_82 C15T_82 H10_82 109.1
H9_82 C15T_82 H10_82 107.8
O5T_82 C16T_82 C15T_82 106.1(16)
O5T_82 C16T_82 H8_82 110.5
C15T_82 C16T_82 H8_82 110.5
O5T_82 C16T_82 H16B_82 110.5
C15T_82 C16T_82 H16B_82 110.5
H8_82 C16T_82 H16B_82 108.7
O6T_82 C17T_82 O5T_82 132.9(18)
O6T_82 C17T_82 N3T_82 110.7(16)
O5T_82 C17T_82 N3T_82 116.2(16)
N3T_82 C18T_82 C19T_82 114.9(17)
N3T_82 C18T_82 H18A_82 108.5
C19T_82 C18T_82 H18A_82 108.5
N3T_82 C18T_82 H18B_82 108.5
C19T_82 C18T_82 H18B_82 108.5
H18A_82 C18T_82 H18B_82 107.5
C20T_82 C19T_82 C18T_82 111.9(11)
C20T_82 C19T_82 H7_82 109.2
C18T_82 C19T_82 H7_82 109.2
C20T_82 C19T_82 H19B_82 109.2
C18T_82 C19T_82 H19B_82 109.2
H7_82 C19T_82 H19B_82 107.9
C19T_82 C20T_82 C21T_82 113.2(11)
C19T_82 C20T_82 H20A_82 108.9
C21T_82 C20T_82 H20A_82 108.9
C19T_82 C20T_82 H6_82 108.9
C21T_82 C20T_82 H6_82 108.9
H20A_82 C20T_82 H6_82 107.7
C22T_82 C21T_82 C20T_82 109.6(10)
C22T_82 C21T_82 H5_82 109.7
C20T_82 C21T_82 H5_82 109.7
C22T_82 C21T_82 H21B_82 109.7
C20T_82 C21T_82 H21B_82 109.7
H5_82 C21T_82 H21B_82 108.2
C23T_82 C22T_82 C21T_82 112.9(10)
C23T_82 C22T_82 H22A_82 109.0
C21T_82 C22T_82 H22A_82 109.0
C23T_82 C22T_82 H22B_82 109.0
C21T_82 C22T_82 H22B_82 109.0
H22A_82 C22T_82 H22B_82 107.8
C22T_82 C23T_82 C24T_82 117.6(12)
C22T_82 C23T_82 H3_82 107.9
C24T_82 C23T_82 H3_82 107.9
C22T_82 C23T_82 H4_82 107.9
C24T_82 C23T_82 H4_82 107.9
H3_82 C23T_82 H4_82 107.2
C25T_82 C24T_82 C23T_82 120.5(12)
C25T_82 C24T_82 H24A_82 107.2
C23T_82 C24T_82 H24A_82 107.2
C25T_82 C24T_82 H2_82 107.2
C23T_82 C24T_82 H2_82 107.2
H24A_82 C24T_82 H2_82 106.8
C24T_82 C25T_82 C26T_82 111.8(11)
C24T_82 C25T_82 H25A_82 109.3
C26T_82 C25T_82 H25A_82 109.3
C24T_82 C25T_82 H25B_82 109.3
C26T_82 C25T_82 H25B_82 109.3
H25A_82 C25T_82 H25B_82 107.9
C27T_82 C26T_82 C25T_82 111.9(11)
C27T_82 C26T_82 H26A_82 109.2
C25T_82 C26T_82 H26A_82 109.2
C27T_82 C26T_82 H26B_82 109.2
C25T_82 C26T_82 H26B_82 109.2
H26A_82 C26T_82 H26B_82 107.9
C26T_82 C27T_82 C28T_82 118.1(17)
C26T_82 C27T_82 H27A_82 107.8
C28T_82 C27T_82 H27A_82 107.8
C26T_82 C27T_82 H27B_82 107.8
C28T_82 C27T_82 H27B_82 107.8
H27A_82 C27T_82 H27B_82 107.1
N4T_82 C28T_82 C27T_82 119.9(15)
N4T_82 C28T_82 H28A_82 107.4
C27T_82 C28T_82 H28A_82 107.4
N4T_82 C28T_82 H28B_82 107.4
C27T_82 C28T_82 H28B_82 107.4
H28A_82 C28T_82 H28B_82 106.9
O7T_82 C29T_82 O8T_82 123(2)
O7T_82 C29T_82 N4T_82 121(3)
O8T_82 C29T_82 N4T_82 110(2)
O8T_82 C30T_82 C31T_82 118(3)
O8T_82 C30T_82 H30A_82 107.8
C31T_82 C30T_82 H30A_82 107.8
O8T_82 C30T_82 H30B_82 107.8
C31T_82 C30T_82 H30B_82 107.8
H30A_82 C30T_82 H30B_82 107.2
C30T_82 C31T_82 C32T_82 121(3)
C30T_82 C31T_82 H31A_82 107.1
C32T_82 C31T_82 H31A_82 107.1
C30T_82 C31T_82 H31B_82 107.1
C32T_82 C31T_82 H31B_82 107.1
H31A_82 C31T_82 H31B_82 106.8
C31T_82 C32T_82 C33T_82 117(3)
C31T_82 C32T_82 H32A_82 108.0
C33T_82 C32T_82 H32A_82 108.0
C31T_82 C32T_82 H1_82 108.0
C33T_82 C32T_82 H1_82 108.0
H32A_82 C32T_82 H1_82 107.3
C40T_82 C33T_82 C34T_82 115(3)
C40T_82 C33T_82 C32T_82 103(3)
C34T_82 C33T_82 C32T_82 108(3)
C40T_82 C33T_82 H33T_82 110.3
C34T_82 C33T_82 H33T_82 110.3
C32T_82 C33T_82 H33T_82 110.3
C35T_82 C34T_82 C39T_82 120.0
C35T_82 C34T_82 C33T_82 131(2)
C39T_82 C34T_82 C33T_82 107(2)
C36T_82 C35T_82 C34T_82 120.0
C36T_82 C35T_82 H35T_82 120.0
C34T_82 C35T_82 H35T_82 120.0
C35T_82 C36T_82 C37T_82 120.0
C35T_82 C36T_82 H36T_82 120.0
C37T_82 C36T_82 H36T_82 120.0
C38T_82 C37T_82 C36T_82 120.0
C38T_82 C37T_82 H37T_82 120.0
C36T_82 C37T_82 H37T_82 120.0
C37T_82 C38T_82 C39T_82 120.0
C37T_82 C38T_82 H38T_82 120.0
C39T_82 C38T_82 H38T_82 120.0
C38T_82 C39T_82 C34T_82 120.0
C38T_82 C39T_82 H39T_82 120.0
C34T_82 C39T_82 H39T_82 120.0
C5T_82 N1T_82 C6T_82 127.8(18)
C5T_82 N1T_82 H1T_82 116.1
C6T_82 N1T_82 H1T_82 116.1
C14T_82 N2T_82 C13T_82 125.9(19)
C14T_82 N2T_82 H2T_82 117.0
C13T_82 N2T_82 H2T_82 117.0
C17T_82 N3T_82 C18T_82 125(2)
C17T_82 N3T_82 H3T_82 117.7
C18T_82 N3T_82 H3T_82 117.7
C29T_82 N4T_82 C28T_82 121(3)
C29T_82 N4T_82 H4T_82 119.7
C28T_82 N4T_82 H4T_82 119.7
C5T_82 O1T_82 C4T_82 124.9(17)
C14T_82 O4T_82 C15T_82 121.6(18)
C17T_82 O5T_82 C16T_82 114.6(17)
C29T_82 O8T_82 C30T_82 121.9(16)
Cl3_83 C9_83 Cl2_83 110.6(5)
Cl3_83 C9_83 Cl1_83 110.6(5)
Cl2_83 C9_83 Cl1_83 110.5(5)
Cl3_83 C9_83 H9_83 108.4
Cl2_83 C9_83 H9_83 108.4
Cl1_83 C9_83 H9_83 108.4
Cl1_84 C9_84 Cl2_84 110.7(5)
Cl1_84 C9_84 Cl3_84 110.7(5)
Cl2_84 C9_84 Cl3_84 110.5(5)
Cl1_84 C9_84 H9_84 108.3
Cl2_84 C9_84 H9_84 108.3
Cl3_84 C9_84 H9_84 108.3
Cl3_85 C9_85 Cl2_85 110.8(4)
Cl3_85 C9_85 Cl1_85 110.6(4)
Cl2_85 C9_85 Cl1_85 110.6(4)
Cl3_85 C9_85 H9_85 108.3
Cl2_85 C9_85 H9_85 108.3
Cl1_85 C9_85 H9_85 108.3
Cl3_86 C9_86 Cl2_86 110.8(5)
Cl3_86 C9_86 Cl1_86 110.6(5)
Cl2_86 C9_86 Cl1_86 110.5(5)
Cl3_86 C9_86 H9_86 108.3
Cl2_86 C9_86 H9_86 108.3
Cl1_86 C9_86 H9_86 108.3
Cl2_116 C9_116 Cl3_116 110.6(5)
Cl2_116 C9_116 Cl1_116 110.6(5)
Cl3_116 C9_116 Cl1_116 110.5(5)
Cl2_116 C9_116 H9_116 108.4
Cl3_116 C9_116 H9_116 108.4
Cl1_116 C9_116 H9_116 108.4
Cl1_87 C9_87 Cl2_87 111.3(5)
Cl1_87 C9_87 Cl3_87 111.2(5)
Cl2_87 C9_87 Cl3_87 111.1(5)
Cl1_87 C9_87 H9_87 107.6
Cl2_87 C9_87 H9_87 107.6
Cl3_87 C9_87 H9_87 107.6
Cl2_104 C9_104 Cl1_104 110.7(5)
Cl2_104 C9_104 Cl3_104 110.7(5)
Cl1_104 C9_104 Cl3_104 110.7(5)
Cl2_104 C9_104 H9_104 108.2
Cl1_104 C9_104 H9_104 108.2
Cl3_104 C9_104 H9_104 108.2
Cl3_88 C9_88 Cl1_88 110.5(5)
Cl3_88 C9_88 Cl2_88 110.5(5)
Cl1_88 C9_88 Cl2_88 110.4(5)
Cl3_88 C9_88 H9_88 108.5
Cl1_88 C9_88 H9_88 108.5
Cl2_88 C9_88 H9_88 108.5
Cl2_89 C9_89 Cl3_89 110.9(5)
Cl2_89 C9_89 Cl1_89 110.7(5)
Cl3_89 C9_89 Cl1_89 110.7(5)
Cl2_89 C9_89 H9_89 108.1
Cl3_89 C9_89 H9_89 108.1
Cl1_89 C9_89 H9_89 108.1
Cl3_90 C9_90 Cl1_90 111.0(5)
Cl3_90 C9_90 Cl2_90 110.8(5)
Cl1_90 C9_90 Cl2_90 110.7(5)
Cl3_90 C9_90 H9_90 108.1
Cl1_90 C9_90 H9_90 108.1
Cl2_90 C9_90 H9_90 108.1
Cl2_91 C9_91 Cl1_91 110.8(5)
Cl2_91 C9_91 Cl3_91 110.5(5)
Cl1_91 C9_91 Cl3_91 110.5(5)
Cl2_91 C9_91 H9_91 108.3
Cl1_91 C9_91 H9_91 108.3
Cl3_91 C9_91 H9_91 108.3
Cl2_92 C9_92 Cl3_92 110.5(5)
Cl2_92 C9_92 Cl1_92 110.4(5)
Cl3_92 C9_92 Cl1_92 110.3(5)
Cl2_92 C9_92 H9_92 108.5
Cl3_92 C9_92 H9_92 108.5
Cl1_92 C9_92 H9_92 108.5
Cl2_93 C9_93 Cl3_93 110.3(5)
Cl2_93 C9_93 Cl1_93 110.4(5)
Cl3_93 C9_93 Cl1_93 110.3(5)
Cl2_93 C9_93 H9_93 108.6
Cl3_93 C9_93 H9_93 108.6
Cl1_93 C9_93 H9_93 108.6
Cl2_95 C9_95 Cl1_95 110.5(5)
Cl2_95 C9_95 Cl3_95 110.3(5)
Cl1_95 C9_95 Cl3_95 110.3(5)
Cl2_95 C9_95 H9_95 108.6
Cl1_95 C9_95 H9_95 108.6
Cl3_95 C9_95 H9_95 108.6
Cl1_94 C9_94 Cl3_94 110.5(5)
Cl1_94 C9_94 Cl2_94 110.3(5)
Cl3_94 C9_94 Cl2_94 110.4(5)
Cl1_94 C9_94 H9A_94 108.5
Cl3_94 C9_94 H9A_94 108.5
Cl2_94 C9_94 H9A_94 108.5
Cl2_96 C9_96 Cl3_96 110.5(5)
Cl2_96 C9_96 Cl1_96 110.5(5)
Cl3_96 C9_96 Cl1_96 110.5(5)
Cl2_96 C9_96 H9_96 108.4
Cl3_96 C9_96 H9_96 108.4
Cl1_96 C9_96 H9_96 108.4
Cl3_97 C9_97 Cl1_97 110.7(5)
Cl3_97 C9_97 Cl2_97 110.7(5)
Cl1_97 C9_97 Cl2_97 110.5(5)
Cl3_97 C9_97 H9_97 108.3
Cl1_97 C9_97 H9_97 108.3
Cl2_97 C9_97 H9_97 108.3
Cl3_98 C9_98 Cl2_98 110.7(5)
Cl3_98 C9_98 Cl1_98 110.8(5)
Cl2_98 C9_98 Cl1_98 110.6(5)
Cl3_98 C9_98 H9_98 108.2
Cl2_98 C9_98 H9_98 108.2
Cl1_98 C9_98 H9_98 108.2
Cl1_99 C9_99 Cl2_99 110.7(5)
Cl1_99 C9_99 Cl3_99 110.6(5)
Cl2_99 C9_99 Cl3_99 110.6(5)
Cl1_99 C9_99 H9_99 108.3
Cl2_99 C9_99 H9_99 108.3
Cl3_99 C9_99 H9_99 108.3
Cl1_100 C9_100 Cl3_100 110.6(5)
Cl1_100 C9_100 Cl2_100 110.6(5)
Cl3_100 C9_100 Cl2_100 110.6(5)
Cl1_100 C9_100 H9_100 108.3
Cl3_100 C9_100 H9_100 108.4
Cl2_100 C9_100 H9_100 108.4
Cl2_101 C9_101 Cl1_101 110.6(5)
Cl2_101 C9_101 Cl3_101 110.5(5)
Cl1_101 C9_101 Cl3_101 110.5(5)
Cl2_101 C9_101 H9_101 108.4
Cl1_101 C9_101 H9_101 108.4
Cl3_101 C9_101 H9_101 108.4
Cl2_102 C9_102 Cl3_102 110.8(5)
Cl2_102 C9_102 Cl1_102 110.8(5)
Cl3_102 C9_102 Cl1_102 110.6(5)
Cl2_102 C9_102 H9_102 108.2
Cl3_102 C9_102 H9_102 108.2
Cl1_102 C9_102 H9_102 108.2
Cl3_105 C9_105 Cl1_105 110.6(5)
Cl3_105 C9_105 Cl2_105 110.5(5)
Cl1_105 C9_105 Cl2_105 110.5(5)
Cl3_105 C9_105 H9_105 108.4
Cl1_105 C9_105 H9_105 108.4
Cl2_105 C9_105 H9_105 108.4
Cl2_103 C9_103 Cl3_103 110.9(5)
Cl2_103 C9_103 Cl1_103 110.9(5)
Cl3_103 C9_103 Cl1_103 110.8(5)
Cl2_103 C9_103 H9_103 108.1
Cl3_103 C9_103 H9_103 108.1
Cl1_103 C9_103 H9_103 108.1
Cl1_113 C9_113 Cl3_113 110.5(5)
Cl1_113 C9_113 Cl2_113 110.2(5)
Cl3_113 C9_113 Cl2_113 110.2(5)
Cl1_113 C9_113 H9_113 108.6
Cl3_113 C9_113 H9_113 108.6
Cl2_113 C9_113 H9_113 108.6
Cl3_106 C9_106 Cl2_106 110.7(5)
Cl3_106 C9_106 Cl1_106 110.6(5)
Cl2_106 C9_106 Cl1_106 110.5(5)
Cl3_106 C9_106 H9_106 108.3
Cl2_106 C9_106 H9_106 108.3
Cl1_106 C9_106 H9_106 108.3
Cl3_107 C9_107 Cl2_107 110.4(5)
Cl3_107 C9_107 Cl1_107 110.3(5)
Cl2_107 C9_107 Cl1_107 110.4(5)
Cl3_107 C9_107 H9_107 108.6
Cl2_107 C9_107 H9_107 108.6
Cl1_107 C9_107 H9_107 108.6
Cl2_108 C9_108 Cl1_108 110.7(5)
Cl2_108 C9_108 Cl3_108 110.6(5)
Cl1_108 C9_108 Cl3_108 110.6(5)
Cl2_108 C9_108 H9_108 108.3
Cl1_108 C9_108 H9_108 108.3
Cl3_108 C9_108 H9_108 108.3
Cl2_114 C9_114 Cl3_114 110.6(5)
Cl2_114 C9_114 Cl1_114 110.6(5)
Cl3_114 C9_114 Cl1_114 110.4(5)
Cl2_114 C9_114 H9_114 108.4
Cl3_114 C9_114 H9_114 108.4
Cl1_114 C9_114 H9_114 108.4
Cl1_117 C9_117 Cl2_117 110.7(5)
Cl1_117 C9_117 Cl3_117 110.8(5)
Cl2_117 C9_117 Cl3_117 110.6(5)
Cl1_117 C9_117 H9_117 108.2
Cl2_117 C9_117 H9_117 108.2
Cl3_117 C9_117 H9_117 108.2
Cl3_110 C9_110 Cl1_110 110.8(5)
Cl3_110 C9_110 Cl2_110 110.7(5)
Cl1_110 C9_110 Cl2_110 110.6(5)
Cl3_110 C9_110 H9_110 108.2
Cl1_110 C9_110 H9_110 108.2
Cl2_110 C9_110 H9_110 108.2
Cl3_111 C9_111 Cl1_111 110.6(5)
Cl3_111 C9_111 Cl2_111 110.6(5)
Cl1_111 C9_111 Cl2_111 110.5(5)
Cl3_111 C9_111 H9_111 108.4
Cl1_111 C9_111 H9_111 108.4
Cl2_111 C9_111 H9_111 108.4
Cl2_112 C9_112 Cl1_112 110.7(5)
Cl2_112 C9_112 Cl3_112 110.5(5)
Cl1_112 C9_112 Cl3_112 110.3(5)
Cl2_112 C9_112 H9_112 108.4
Cl1_112 C9_112 H9_112 108.4
Cl3_112 C9_112 H9_112 108.4
Cl3_118 C9_118 Cl1_118 110.9(5)
Cl3_118 C9_118 Cl2_118 110.7(5)
Cl1_118 C9_118 Cl2_118 110.5(5)
Cl3_118 C9_118 H9_118 108.2
Cl1_118 C9_118 H9_118 108.2
Cl2_118 C9_118 H9_118 108.2

loop_
_geom_bond_atom_site_label_1
_geom_bond_atom_site_label_2
_geom_bond_distance
F1A C8B 1.325(14)
F2A C17B 1.363(15)
F3A C26B 1.340(12)
F4A C35B 1.373(12)
F5A C44B 1.443(10)
F6A C53B 1.390(15)
F7A C62B 1.464(13)
F8A C71B 1.271(15)
O4A C19A 1.260(12)
O5A C20A 1.17(3)
O6A C21A 1.264(12)
O7A C22A 1.243(12)
O8A C23A 1.196(18)
O9A C24A 1.202(18)
O10A C25A 1.272(12)
O11A C26A 1.22(3)
O12A C27A 1.19(3)
O13A C27A 1.31(3)
O13A C8_66 1.485(19)
N7A C19A 1.352(13)
N7A C18A 1.46(2)
N7A H7A 0.8800
N9A C7B 1.37(2)
N9A C20A 1.42(3)
N9A H9A 0.8800
N11A C21A 1.36(2)
N11A C16B 1.55(2)
N11A H11A 0.8800
N13A C22A 1.355(12)
N13A C25B 1.415(14)
N13A H13A 0.8800
N15A C23A 1.35(2)
N15A C34B 1.453(16)
N15A H15A 0.8800
N17A C24A 1.344(12)
N17A C43B 1.410(15)
N17A H17A 0.8800
N19A C25A 1.374(12)
N19A C52B 1.456(19)
N19A H19A 0.8800
N21A C26A 1.335(13)
N21A C61B 1.36(2)
N21A H21A 0.8800
N23A C27A 1.44(2)
N23A C70B 1.478(15)
N23A H23A 0.8800
N5A C13A 1.346(13)
N5A C14A 1.58(2)
N5A H5A 0.8800
N1A C2A 1.331(13)
N1A C1A 1.360(13)
N1A H1A 0.8800
C1A O1A 1.273(13)
C1A C8_65 1.485(10)
N2A C2A 1.3900
N2A C6A 1.3900
C2A C3A 1.3900
C3A C4A 1.3900
C3A H3A 0.9500
C4A C5A 1.3900
C4A H4A 0.9500
C5A C6A 1.3900
C5A H5A1 0.9500
C6A N3A 1.42(2)
C7A O2A 1.262(12)
C7A N3A 1.334(12)
C7A C8A 1.492(12)
N3A H3A1 0.8800
N4A C8A 1.3900
N4A C12A 1.3900
C8A C9A 1.3900
C9A C10A 1.3900
C9A H9A1 0.9500
C10A C11A 1.3900
C10A H10A 0.9500
C11A C12A 1.3900
C11A H11B 0.9500
C12A C13A 1.482(13)
O3A C13A 1.242(12)
N6A C14A 1.3900
N6A C18A 1.3900
C14A C15A 1.3900
C15A C16A 1.3900
C15A H15B 0.9500
C16A C17A 1.3900
C16A H16A 0.9500
C17A C18A 1.3900
C17A H17B 0.9500
C19A C1B 1.491(12)
C20A C10B 1.466(13)
C21A C19B 1.439(13)
C22A C28B 1.466(16)
C23A C37B 1.470(12)
C24A C46B 1.493(12)
C25A C55B 1.433(12)
C26A C64B 1.48(2)
N8A C1B 1.3301
N8A C9B 1.3793
C1B C2B 1.4122
C2B C3B 1.3787
C2B H2B 0.9500
C3B O1_1 1.38(2)
C3B C4B 1.4241
C4B C9B 1.4087
C4B C5B 1.4344
C5B C6B 1.3646
C5B H5B 0.9500
C6B C7B 1.4195
C6B H6B 0.9500
C7B C8B 1.3540
C8B C9B 1.4095
N10A C10B 1.3304
N10A C18B 1.3804
C10B C11B 1.4110
C11B C12B 1.3782
C11B H11C 0.9500
C12B O1_2 1.358(11)
C12B C13B 1.4237
C13B C18B 1.4079
C13B C14B 1.4352
C14B C15B 1.3636
C14B H14B 0.9500
C15B C16B 1.4195
C15B H15C 0.9500
C16B C17B 1.3547
C17B C18B 1.4089
N12A C19B 1.3303
N12A C27B 1.3802
C19B C20B 1.4120
C20B C21B 1.3784
C20B H20B 0.9500
C21B O1_3 1.395(17)
C21B C22B 1.4238
C22B C27B 1.4090
C22B C23B 1.4349
C23B C24B 1.3642
C23B H23B 0.9500
C24B C25B 1.4193
C24B H24B 0.9500
C25B C26B 1.3549
C26B C27B 1.4091
N14A C28B 1.3292
N14A C36B 1.3799
C28B C29B 1.4124
C29B C30B 1.3774
C29B H29B 0.9500
C30B O1_4 1.323(14)
C30B C31B 1.4237
C31B C36B 1.4088
C31B C32B 1.4337
C32B C33B 1.3652
C32B H32B 0.9500
C33B C34B 1.4200
C33B H33B 0.9500
C34B C35B 1.3539
C35B C36B 1.4090
N16A C37B 1.3294
N16A C45B 1.3808
C37B C38B 1.4112
C38B C39B 1.3783
C38B H38B 0.9500
C39B O1_5 1.369(14)
C39B C40B 1.4253
C40B C45B 1.4078
C40B C41B 1.4338
C41B C42B 1.3648
C41B H41B 0.9500
C42B C43B 1.4197
C42B H42B 0.9500
C43B C44B 1.3547
C44B C45B 1.4083
N18A C46B 1.3301
N18A C54B 1.3809
C46B C47B 1.4114
C47B C48B 1.3782
C47B H47B 0.9500
C48B O1_6 1.383(18)
C48B C49B 1.4231
C49B C54B 1.4096
C49B C50B 1.4346
C50B C51B 1.3646
C50B H50B 0.9500
C51B C52B 1.4195
C51B H51B 0.9500
C52B C53B 1.3540
C53B C54B 1.4088
N20A C55B 1.3291
N20A C63B 1.3805
C55B C56B 1.4125
C56B C57B 1.3789
C56B H56B 0.9500
C57B O1_7 1.34(2)
C57B C58B 1.4230
C58B C63B 1.4079
C58B C59B 1.4352
C59B C60B 1.3639
C59B H59B 0.9500
C60B C61B 1.4199
C60B H60B 0.9500
C61B C62B 1.3538
C62B C63B 1.4088
N22A C64B 1.3296
N22A C72B 1.3803
C64B C65B 1.4109
C65B C66B 1.3777
C65B H65B 0.9500
C66B O1_8 1.290(16)
C66B C67B 1.4240
C67B C72B 1.4085
C67B C68B 1.4344
C68B C69B 1.3644
C68B H68B 0.9500
C69B C70B 1.4202
C69B H69B 0.9500
C70B C71B 1.3540
C71B C72B 1.4089
N1C C1C 1.348(11)
N1C C2C 1.386(11)
N1C H1C 0.8800
C1C O1C 1.230(11)
C1C C8_68 1.487(11)
N2C C2C 1.3900
N2C C6C 1.3900
C2C C3C 1.3900
C3C C4C 1.3900
C3C H3C 0.9500
C4C C5C 1.3900
C4C H4C 0.9500
C5C C6C 1.3900
C5C H5C 0.9500
C6C N3C 1.342(17)
C7C O2C 1.22(2)
C7C N3C 1.341(12)
C7C C8C 1.43(2)
N3C H3C1 0.8800
N4C C8C 1.3900
N4C C12C 1.3900
C8C C9C 1.3900
C9C C10C 1.3900
C9C H9C 0.9500
C10C C11C 1.3900
C10C H10C 0.9500
C11C C12C 1.3900
C11C H11D 0.9500
C12C C13C 1.46(2)
O3C C13C 1.23(2)
C13C N5C 1.33(2)
N5C C14C 1.44(2)
N5C H5C1 0.8800
N6C C14C 1.3900
N6C C18C 1.3900
C14C C15C 1.3900
C15C C16C 1.3900
C15C H15D 0.9500
C16C C17C 1.3900
C16C H16C 0.9500
C17C C18C 1.3900
C17C H17C 0.9500
C18C N7C 1.307(15)
O4C C19C 1.23(2)
O5C C20C 1.18(2)
O6C C21C 1.224(19)
F1C C8D 1.295(12)
F2C C17D 1.364(10)
F3C C26D 1.304(14)
F4C C35D 1.371(10)
F5C C44D 1.381(14)
F6C C53D 1.317(11)
F7C C62D 1.345(14)
F8C C71D 1.365(12)
N7C C19C 1.361(12)
N7C H7C 0.8800
O7C C22C 1.267(11)
O8C C23C 1.18(2)
N9C C7D 1.410(16)
N9C C20C 1.44(2)
N9C H9C1 0.8800
O9C C24C 1.23(2)
O10C C25C 1.236(18)
N11C C21C 1.353(12)
N11C C16D 1.416(15)
N11C H11E 0.8800
O11C C26C 1.247(12)
N13C C25D 1.265(16)
N13C C22C 1.317(11)
N13C H13C 0.8800
N15C C23C 1.39(3)
N15C C34D 1.50(2)
N15C H15E 0.8800
N17C C24C 1.38(2)
N17C C43D 1.511(18)
N17C H17D 0.8800
C19C C1D 1.428(12)
N19C C25C 1.342(12)
N19C C52D 1.442(17)
N19C H19C 0.8800
C20C C10D 1.50(3)
C21C C19D 1.453(12)
N21C C26C 1.349(9)
N21C C61D 1.437(16)
N21C H21C 0.8800
C22C C28D 1.454(11)
C23C C37D 1.403(12)
N23C C27C 1.33(3)
N23C C70D 1.42(2)
N23C H23C 0.8800
C24C C46D 1.447(12)
C25C C55D 1.517(18)
C26C C64D 1.432(12)
C27C O12C 1.227(13)
C27C O13C 1.459(13)
O13C C8_69 1.46(2)
N8C C1D 1.3296
N8C C9D 1.3806
C1D C2D 1.4111
C2D C3D 1.3779
C2D H2D 0.9500
C3D O1_9 1.396(18)
C3D C4D 1.4243
C4D C9D 1.4079
C4D C5D 1.4345
C5D C6D 1.3633
C5D H5D 0.9500
C6D C7D 1.4194
C6D H6D 0.9500
C7D C8D 1.3533
C8D C9D 1.4090
N10C C10D 1.3286
N10C C18D 1.3807
C10D C11D 1.4123
C11D C12D 1.3782
C11D H11F 0.9500
C12D O1_10 1.313(13)
C12D C13D 1.4238
C13D C18D 1.4083
C13D C14D 1.4355
C14D C15D 1.3637
C14D H14D 0.9500
C15D C16D 1.4201
C15D H15F 0.9500
C16D C17D 1.3547
C17D C18D 1.4075
N12C C19D 1.3287
N12C C27D 1.3801
C19D C20D 1.4120
C20D C21D 1.3784
C20D H20D 0.9500
C21D O1_11 1.256(17)
C21D C22D 1.4238
C22D C27D 1.4082
C22D C23D 1.4353
C23D C24D 1.3627
C23D H23D 0.9500
C24D C25D 1.4201
C24D H24D 0.9500
C25D C26D 1.3554
C26D C27D 1.4087
N14C C28D 1.3298
N14C C36D 1.3803
C28D C29D 1.4114
C29D C30D 1.3790
C29D H29D 0.9500
C30D O1_12 1.38(2)
C30D C31D 1.4238
C31D C36D 1.4079
C31D C32D 1.4355
C32D C33D 1.3634
C32D H32D 0.9500
C33D C34D 1.4188
C33D H33D 0.9500
C34D C35D 1.3550
C35D C36D 1.4091
N16C C37D 1.3294
N16C C45D 1.3817
C37D C38D 1.4122
C38D C39D 1.3778
C38D H38D 0.9500
C39D O1_13 1.39(2)
C39D C40D 1.4239
C40D C45D 1.4071
C40D C41D 1.4359
C41D C42D 1.3636
C41D H41D 0.9500
C42D C43D 1.4194
C42D H42D 0.9500
C43D C44D 1.3542
C44D C45D 1.4088
N18C C46D 1.3295
N18C C54D 1.3807
C46D C47D 1.4116
C47D C48D 1.3784
C47D H47D 0.9500
C48D O1_14 1.384(15)
C48D C49D 1.4234
C49D C54D 1.4085
C49D C50D 1.4357
C50D C51D 1.3642
C50D H50D 0.9500
C51D C52D 1.4186
C51D H51D 0.9500
C52D C53D 1.3551
C53D C54D 1.4082
N20C C55D 1.3304
N20C C63D 1.3793
C55D C56D 1.4118
C56D C57D 1.3782
C56D H56D 0.9500
C57D O1_15 1.39(2)
C57D C58D 1.4234
C58D C63D 1.4088
C58D C59D 1.4344
C59D C60D 1.3637
C59D H59D 0.9500
C60D C61D 1.4200
C60D H60D 0.9500
C61D C62D 1.3544
C62D C63D 1.4085
N22C C64D 1.3297
N22C C72D 1.3821
C64D C65D 1.4110
C65D C66D 1.3781
C65D H65D 0.9500
C66D O1_16 1.34(2)
C66D C67D 1.4232
C67D C72D 1.4082
C67D C68D 1.4340
C68D C69D 1.3637
C68D H68D 0.9500
C69D C70D 1.4192
C69D H69D 0.9500
C70D C71D 1.3546
C71D C72D 1.4084
C1E O1E 1.11(2)
C1E N1E 1.364(13)
C1E C8_67 1.482(13)
N1E C2E 1.39(2)
N1E H1E 0.8800
N2E C2E 1.3900
N2E C6E 1.3900
C2E C3E 1.3900
C3E C4E 1.3900
C3E H3E 0.9500
C4E C5E 1.3900
C4E H4E 0.9500
C5E C6E 1.3900
C5E H5E 0.9500
C6E N3E 1.291(18)
F1E C8F 1.354(11)
O2E C7E 1.25(2)
F2E C17F 1.312(11)
N3E C7E 1.347(12)
N3E H3E1 0.8800
N4E C8E 1.3900
N4E C12E 1.3900
C8E C7E 1.34(2)
C8E C9E 1.3900
C9E C10E 1.3900
C9E H9E 0.9500
C10E C11E 1.3900
C10E H10E 0.9500
C11E C12E 1.3900
C11E H11G 0.9500
C12E C13E 1.473(19)
O3E C13E 1.269(12)
F3E C26F 1.420(12)
O4E C19E 1.249(12)
F4E C35F 1.371(13)
N5E C13E 1.337(12)
N5E C14E 1.373(17)
N5E H5E1 0.8800
N6E C14E 1.3900
N6E C18E 1.3900
C14E C15E 1.3900
C15E C16E 1.3900
C15E H15G 0.9500
C16E C17E 1.3900
C16E H16E 0.9500
C17E C18E 1.3900
C17E H17E 0.9500
C18E N7E 1.409(16)
O5E C20E 1.150(18)
F5E C44F 1.339(15)
O6E C21E 1.242(12)
F6E C53F 1.354(12)
N7E C19E 1.36(2)
N7E H7E 0.8800
F7E C62F 1.335(12)
F8E C71F 1.349(13)
N9E C7F 1.348(16)
N9E C20E 1.46(2)
N9E H9E1 0.8800
O9E C24E 1.174(19)
O10E C25E 1.252(11)
N11E C21E 1.35(2)
N11E C16F 1.370(14)
N11E H11H 0.8800
O11E C26E 1.238(12)
O12E C27E 1.11(2)
O13E C8_70 1.47(2)
O13E C27E 1.478(13)
N17E C43F 1.363(18)
N17E C24E 1.40(2)
N17E H17F 0.8800
C19E C1F 1.44(2)
N19E C25E 1.360(12)
N19E C52F 1.496(17)
N19E H19E 0.8800
C20E C10F 1.451(12)
C21E C19F 1.500(18)
N21E C26E 1.39(2)
N21E C61F 1.414(16)
N21E H21E 0.8800
C22E O7E 1.254(15)
C22E N13E 1.357(11)
C22E C28F 1.435(11)
N13E C25F 1.358(16)
N13E H13E 0.8800
C23E O8E 1.22(2)
C23E N15E 1.337(13)
C23E C37F 1.52(2)
N15E C34F 1.45(2)
N15E H15H 0.8800
N23E C27E 1.31(2)
N23E C70F 1.47(2)
N23E H23E 0.8800
C24E C46F 1.407(12)
C25E C55F 1.410(11)
C26E C64F 1.431(11)
N8E C1F 1.3300
N8E C9F 1.3806
C1F C2F 1.4117
C2F C3F 1.3785
C2F H2F 0.9500
C3F O1_17 1.312(15)
C3F C4F 1.4238
C4F C9F 1.4090
C4F C5F 1.4342
C5F C6F 1.3629
C5F H5F 0.9500
C6F C7F 1.4201
C6F H6F 0.9500
C7F C8F 1.3541
C8F C9F 1.4079
N10E C10F 1.2800
N10E C18F 1.2909
C10F C11F 1.4107
C11F C12F 1.3791
C11F H11I 0.9500
C12F O1_18 1.355(14)
C12F C13F 1.4231
C13F C18F 1.4084
C13F C14F 1.4339
C14F C15F 1.3637
C14F H14F 0.9500
C15F C16F 1.4193
C15F H15I 0.9500
C16F C17F 1.3550
C17F C18F 1.4084
N12E C19F 1.3306
N12E C27F 1.3813
C19F C20F 1.4119
C20F C21F 1.3786
C20F H20F 0.9500
C21F O1_19 1.265(15)
C21F C22F 1.4240
C22F C27F 1.4081
C22F C23F 1.4339
C23F C24F 1.3639
C23F H23F 0.9500
C24F C25F 1.4195
C24F H24F 0.9500
C25F C26F 1.3546
C26F C27F 1.4082
N14E C28F 1.3294
N14E C36F 1.3815
C28F C29F 1.4112
C29F C30F 1.3797
C29F H29F 0.9500
C30F O1_20 1.382(14)
C30F C31F 1.4228
C31F C36F 1.4087
C31F C32F 1.4341
C32F C33F 1.3643
C32F H32F 0.9500
C33F C34F 1.4198
C33F H33F 0.9500
C34F C35F 1.3550
C35F C36F 1.4076
N16E C37F 1.3295
N16E C45F 1.3810
C37F C38F 1.4120
C38F C39F 1.3787
C38F H38F 0.9500
C39F O1_21 1.379(17)
C39F C40F 1.4235
C40F C45F 1.4086
C40F C41F 1.4347
C41F C42F 1.3641
C41F H41F 0.9500
C42F C43F 1.4199
C42F H42F 0.9500
C43F C44F 1.3540
C44F C45F 1.4084
N18E C46F 1.3297
N18E C54F 1.3803
C46F C47F 1.4110
C47F C48F 1.3782
C47F H47F 0.9500
C48F O1_22 1.268(14)
C48F C49F 1.4226
C49F C54F 1.4083
C49F C50F 1.4355
C50F C51F 1.3641
C50F H50F 0.9500
C51F C52F 1.4199
C51F H51F 0.9500
C52F C53F 1.3549
C53F C54F 1.4085
N20E C55F 1.3306
N20E C63F 1.3815
C55F C56F 1.4110
C56F C57F 1.3775
C56F H56F 0.9500
C57F O1_23 1.416(15)
C57F C58F 1.4237
C58F C63F 1.4073
C58F C59F 1.4348
C59F C60F 1.3638
C59F H59F 0.9500
C60F C61F 1.4200
C60F H60F 0.9500
C61F C62F 1.3535
C62F C63F 1.4086
N22E C64F 1.3305
N22E C72F 1.3817
C64F C65F 1.4111
C65F C66F 1.3787
C65F H65F 0.9500
C66F O1_24 1.288(16)
C66F C67F 1.4238
C67F C72F 1.4075
C67F C68F 1.4354
C68F C69F 1.3641
C68F H68F 0.9500
C69F C70F 1.4200
C69F H69F 0.9500
C70F C71F 1.3538
C71F C72F 1.4087
F1G C8H 1.399(13)
F2G C17H 1.310(12)
F3G C26H 1.329(11)
O4G C19G 1.26(3)
F4G C35H 1.388(13)
O5G C20G 1.18(2)
F5G C44H 1.295(11)
O6G C21G 1.246(12)
F6G C53H 1.325(14)
N7G C19G 1.345(13)
N7G C18G 1.45(2)
N7G H7G 0.8800
O7G C22G 1.247(12)
F7G C62H 1.380(12)
O8G C23G 1.23(2)
F8G C71H 1.320(15)
N9G C20G 1.35(3)
N9G C7H 1.523(17)
N9G H9G 0.8800
O9G C24G 1.253(12)
O10G C25G 1.21(2)
N11G C16H 1.360(16)
N11G C21G 1.41(2)
N11G H11J 0.8800
O11G C26G 1.24(3)
O12G C27G 1.262(13)
N13G C22G 1.27(2)
N13G C25H 1.414(16)
N13G H13G 0.8800
O13G C27G 1.22(3)
O13G C8_72 1.54(2)
N15G C34H 1.403(15)
N15G C23G 1.44(2)
N15G H15J 0.8800
N1G C1G 1.330(13)
N1G C2G 1.410(12)
N1G H1G 0.8800
C1G O1G 1.258(13)
C1G C8_71 1.489(13)
N2G C2G 1.3900
N2G C6G 1.3900
C2G C3G 1.3900
C3G C5G 1.3900
C3G H3G 0.9500
C5G C4G 1.3900
C5G H5G 0.9500
C4G C6G 1.3900
C4G H4G 0.9500
C6G N3G 1.414(13)
C7G O2G 1.257(13)
C7G N3G 1.336(13)
C7G C8G 1.426(12)
N3G H3G1 0.8800
N4G C8G 1.3900
N4G C12G 1.3900
C8G C9G 1.3900
C9G C10G 1.3900
C9G H9G1 0.9500
C10G C11G 1.3900
C10G H10G 0.9500
C11G C12G 1.3900
C11G H11K 0.9500
C12G C13G 1.411(14)
O3G C13G 1.25(3)
C13G N5G 1.356(14)
N5G C14G 1.410(13)
N5G H5G1 0.8800
N6G C14G 1.3900
N6G C18G 1.3900
C14G C15G 1.3900
C15G C16G 1.3900
C15G H15K 0.9500
C16G C17G 1.3900
C16G H16G 0.9500
C17G C18G 1.3900
C17G H17G 0.9500
N17G C24G 1.32(2)
N17G C43H 1.364(19)
N17G H17H 0.8800
C19G C1H 1.45(2)
N19G C52H 1.279(19)
N19G C25G 1.364(12)
N19G H19G 0.8800
C20G C10H 1.425(12)
C21G C19H 1.49(2)
N21G C26G 1.45(3)
N21G C61H 1.521(17)
N21G H21G 0.8800
C22G C28H 1.52(2)
C23G C37H 1.40(2)
N23G C27G 1.363(13)
N23G C70H 1.415(19)
N23G H23G 0.8800
C24G C46H 1.47(2)
C25G C55H 1.477(13)
C26G C64H 1.40(3)
N8G C1H 1.3298
N8G C9H 1.3807
C1H C2H 1.4118
C2H C3H 1.3771
C2H H2H 0.9500
C3H O1_25 1.336(16)
C3H C4H 1.4241
C4H C9H 1.4073
C4H C5H 1.4343
C5H C6H 1.3638
C5H H5H 0.9500
C6H C7H 1.4195
C6H H6H 0.9500
C7H C8H 1.3536
C8H C9H 1.4083
N10G C10H 1.3300
N10G C18H 1.3816
C10H C11H 1.4120
C11H C12H 1.3777
C11H H11L 0.9500
C12H O1_26 1.377(15)
C12H C13H 1.4235
C13H C18H 1.4087
C13H C14H 1.4349
C14H C15H 1.3640
C14H H14H 0.9500
C15H C16H 1.4184
C15H H15L 0.9500
C16H C17H 1.3542
C17H C18H 1.4073
N12G C19H 1.3306
N12G C27H 1.3823
C19H C20H 1.4114
C20H C21H 1.3774
C20H H20H 0.9500
C21H O1_27 1.310(14)
C21H C22H 1.4233
C22H C27H 1.4077
C22H C23H 1.4337
C23H C24H 1.3646
C23H H23H 0.9500
C24H C25H 1.4200
C24H H24H 0.9500
C25H C26H 1.3542
C26H C27H 1.4090
N14G C28H 1.3299
N14G C36H 1.3807
C28H C29H 1.4127
C29H C30H 1.3790
C29H H29H 0.9500
C30H O1_28 1.320(14)
C30H C31H 1.4236
C31H C36H 1.4081
C31H C32H 1.4363
C32H C33H 1.3622
C32H H32H 0.9500
C33H C34H 1.4196
C33H H33H 0.9500
C34H C35H 1.3544
C35H C36H 1.4083
N16G C37H 1.3298
N16G C45H 1.3810
C37H C38H 1.4120
C38H C39H 1.3774
C38H H38H 0.9500
C39H O1_29 1.283(13)
C39H C40H 1.4236
C40H C45H 1.4092
C40H C41H 1.4348
C41H C42H 1.3641
C41H H41H 0.9500
C42H C43H 1.4191
C42H H42H 0.9500
C43H C44H 1.3543
C44H C45H 1.4078
N18G C46H 1.3298
N18G C54H 1.3815
C46H C47H 1.4117
C47H C48H 1.3777
C47H H47H 0.9500
C48H O1_30 1.37(2)
C48H C49H 1.4231
C49H C54H 1.4077
C49H C50H 1.4354
C50H C51H 1.3643
C50H H50H 0.9500
C51H C52H 1.4206
C51H H51H 0.9500
C52H C53H 1.3534
C53H C54H 1.4092
N20G C55H 1.3296
N20G C63H 1.3800
C55H C56H 1.4118
C56H C57H 1.3779
C56H H56H 0.9500
C57H O1_31 1.376(15)
C57H C58H 1.4222
C58H C63H 1.4080
C58H C59H 1.4360
C59H C60H 1.3625
C59H H59H 0.9500
C60H C61H 1.4192
C60H H60H 0.9500
C61H C62H 1.3545
C62H C63H 1.4089
N22G C64H 1.3295
N22G C72H 1.3810
C64H C65H 1.4119
C65H C66H 1.3778
C65H H65H 0.9500
C66H O1_32 1.334(16)
C66H C67H 1.4249
C67H C72H 1.4070
C67H C68H 1.4350
C68H C69H 1.3641
C68H H68H 0.9500
C69H C70H 1.4201
C69H H69H 0.9500
C70H C71H 1.3533
C71H C72H 1.4089
C1I O1I 1.254(13)
C1I N1I 1.38(3)
C1I C8_73 1.59(3)
N1I C2I 1.34(2)
N1I H1I 0.8800
N2I C2I 1.3900
N2I C6I 1.3900
C2I C3I 1.3900
C3I C4I 1.3900
C3I H3I 0.9500
C4I C5I 1.3900
C4I H4I 0.9500
C5I C6I 1.3900
C5I H5I 0.9500
C6I N3I 1.328(19)
F1I C8J 1.400(13)
F2I C17J 1.328(12)
N4I C8I 1.3900
N4I C12I 1.3900
C8I C9I 1.3900
C8I C7I 1.484(19)
C9I C10I 1.3900
C9I H9I 0.9500
C10I C11I 1.3900
C10I H10I 0.9500
C11I C12I 1.3900
C11I H11M 0.9500
C12I C13I 1.53(2)
O3I C13I 1.261(12)
F3I C26J 1.380(14)
O4I C19I 1.260(12)
F4I C35J 1.298(13)
N5I C13I 1.26(2)
N5I C14I 1.307(18)
N5I H5I1 0.8800
N6I C14I 1.3900
N6I C18I 1.3900
C14I C15I 1.3900
C15I C16I 1.3900
C15I H15M 0.9500
C16I C17I 1.3900
C16I H16I 0.9500
C17I C18I 1.3900
C17I H17I 0.9500
C18I N7I 1.470(18)
O5I C20I 1.248(12)
F5I C44J 1.367(13)
O6I C21I 1.263(12)
F6I C53J 1.385(10)
C7I O2I 1.249(15)
C7I N3I 1.355(12)
N3I H3I1 0.8800
N7I C19I 1.30(2)
N7I H7I 0.8800
O7I C22I 1.240(12)
F7I C62J 1.358(13)
O8I C23I 1.28(2)
F8I C71J 1.327(16)
N9I C20I 1.25(2)
N9I C7J 1.417(19)
N9I H9I1 0.8800
O9I C24I 1.19(2)
O10I C25I 1.26(3)
N11I C21I 1.36(2)
N11I C16J 1.422(18)
N11I H11N 0.8800
O11I C26I 1.241(12)
O12I C27I 1.236(12)
N13I C22I 1.33(2)
N13I C25J 1.471(18)
N13I H13I 0.8800
O13I C27I 1.466(13)
O13I C8_74 1.50(2)
N15I C23I 1.341(12)
N15I C34J 1.369(18)
N15I H15N 0.8800
N17I C43J 1.352(15)
N17I C24I 1.38(2)
N17I H17J 0.8800
C19I C1J 1.498(19)
N19I C25I 1.342(13)
N19I C52J 1.44(2)
N19I H19I 0.8800
C20I C10J 1.47(2)
C21I C19J 1.41(2)
N21I C26I 1.339(12)
N21I C61J 1.430(16)
N21I H21I 0.8800
C22I C28J 1.50(2)
C23I C37J 1.50(2)
N23I C27I 1.24(3)
N23I C70J 1.37(2)
N23I H23I 0.8800
C24I C46J 1.424(12)
C25I C55J 1.44(3)
C26I C64J 1.45(2)
N8I C1J 1.3299
N8I C9J 1.3818
C1J C2J 1.4105
C2J C3J 1.3776
C2J H2J 0.9500
C3J O1_33 1.304(15)
C3J C4J 1.4238
C4J C9J 1.4076
C4J C5J 1.4351
C5J C6J 1.3641
C5J H5J 0.9500
C6J C7J 1.4198
C6J H6J 0.9500
C7J C8J 1.3541
C8J C9J 1.4080
N10I C10J 1.3291
N10I C18J 1.3813
C10J C11J 1.4118
C11J C12J 1.3770
C11J H11O 0.9500
C12J O1_34 1.395(19)
C12J C13J 1.4242
C13J C18J 1.4086
C13J C14J 1.4344
C14J C15J 1.3640
C14J H14J 0.9500
C15J C16J 1.4195
C15J H15O 0.9500
C16J C17J 1.3551
C17J C18J 1.4086
N12I C19J 1.3303
N12I C27J 1.3803
C19J C20J 1.4117
C20J C21J 1.3784
C20J H20J 0.9500
C21J C22J 1.4237
C21J O1_35 1.445(19)
C22J C27J 1.4086
C22J C23J 1.4345
C23J C24J 1.3648
C23J H23J 0.9500
C24J C25J 1.4197
C24J H24J 0.9500
C25J C26J 1.3545
C26J C27J 1.4084
N14I C28J 1.3301
N14I C36J 1.3808
C28J C29J 1.4119
C29J C30J 1.3782
C29J H29J 0.9500
C30J O1_36 1.273(18)
C30J C31J 1.4231
C31J C36J 1.4080
C31J C32J 1.4348
C32J C33J 1.3626
C32J H32J 0.9500
C33J C34J 1.4207
C33J H33J 0.9500
C34J C35J 1.3549
C35J C36J 1.4088
N16I C37J 1.3299
N16I C45J 1.3806
C37J C38J 1.4113
C38J C39J 1.3789
C38J H38J 0.9500
C39J O1_37 1.326(14)
C39J C40J 1.4231
C40J C45J 1.4081
C40J C41J 1.4351
C41J C42J 1.3645
C41J H41J 0.9500
C42J C43J 1.4197
C42J H42J 0.9500
C43J C44J 1.3540
C44J C45J 1.4084
N18I C46J 1.3301
N18I C54J 1.3801
C46J C47J 1.4126
C47J C48J 1.3781
C47J H47J 0.9500
C48J O1_38 1.289(14)
C48J C49J 1.4232
C49J C54J 1.4095
C49J C50J 1.4348
C50J C51J 1.3636
C50J H50J 0.9500
C51J C52J 1.4199
C51J H51J 0.9500
C52J C53J 1.3543
C53J C54J 1.4083
N20I C55J 1.3294
N20I C63J 1.3818
C55J C56J 1.4110
C56J C57J 1.3782
C56J H56J 0.9500
C57J O1_39 1.314(16)
C57J C58J 1.4231
C58J C63J 1.4080
C58J C59J 1.4346
C59J C60J 1.3640
C59J H59J 0.9500
C60J C61J 1.4196
C60J H60J 0.9500
C61J C62J 1.3549
C62J C63J 1.4085
N22I C64J 1.3294
N22I C72J 1.3805
C64J C65J 1.4117
C65J C66J 1.3771
C65J H65J 0.9500
C66J O1_40 1.351(19)
C66J C67J 1.4244
C67J C72J 1.4076
C67J C68J 1.4354
C68J C69J 1.3637
C68J H68J 0.9500
C69J C70J 1.4198
C69J H69J 0.9500
C70J C71J 1.3554
C71J C72J 1.4085
F1K C8L 1.405(15)
F2K C17L 1.404(14)
F3K C26L 1.330(11)
F4K C35L 1.333(12)
O5K C20K 1.22(2)
O4K C19K 1.17(2)
F5K C44L 1.271(11)
O6K C21K 1.155(18)
F6K C53L 1.301(13)
O7K C22K 1.265(12)
F7K C62L 1.274(11)
O8K C23K 1.24(2)
F8K C71L 1.401(13)
N7K C19K 1.354(13)
N7K C18K 1.39(2)
N7K H7K 0.8800
N9K C20K 1.344(13)
N9K C7L 1.413(12)
N9K H9K 0.8800
O9K C24K 1.25(2)
O10K C25K 1.19(2)
N11K C16L 1.307(19)
N11K C21K 1.39(2)
N11K H11P 0.8800
O11K C26K 1.26(2)
O12K C27K 1.234(12)
N13K C22K 1.347(13)
N13K C25L 1.45(2)
N13K H13K 0.8800
O13K C8_76 1.451(19)
O13K C27K 1.459(12)
N15K C23K 1.35(2)
N15K C34L 1.351(18)
N15K H15P 0.8800
N17K C24K 1.351(12)
N17K C43L 1.445(16)
N17K H17K 0.8800
N19K C25K 1.342(12)
N19K C52L 1.396(19)
N19K H19K 0.8800
N1K C1K 1.321(18)
N1K C2K 1.33(2)
N1K H1K 0.8800
C1K O1K 1.269(13)
C1K C8_75 1.481(9)
N2K C2K 1.3900
N2K C6K 1.3900
C2K C3K 1.3900
C3K C4K 1.3900
C3K H3K 0.9500
C4K C5K 1.3900
C4K H4K 0.9500
C5K C6K 1.3900
C5K H5K 0.9500
C6K N3K 1.404(13)
C7K O2K 1.252(13)
C7K N3K 1.37(3)
C7K C8K 1.471(13)
N3K H3K1 0.8800
N4K C8K 1.3900
N4K C12K 1.3900
C8K C9K 1.3900
C9K C10K 1.3900
C9K H9K1 0.9500
C10K C11K 1.3900
C10K H10K 0.9500
C11K C12K 1.3900
C11K H11Q 0.9500
C12K C13K 1.408(13)
O3K C13K 1.255(13)
C13K N5K 1.45(3)
N5K C14K 1.418(13)
N5K H5K1 0.8800
N6K C14K 1.3900
N6K C18K 1.3900
C14K C15K 1.3900
C15K C16K 1.3900
C15K H15Q 0.9500
C16K C17K 1.3900
C16K H16K 0.9500
C17K C18K 1.3900
C17K H17X 0.9500
C19K C1L 1.498(13)
C20K C10L 1.492(12)
C21K C19L 1.436(12)
N21K C26K 1.353(12)
N21K C61L 1.463(19)
N21K H21K 0.8800
C22K C28L 1.50(2)
C23K C37L 1.52(2)
N23K C70L 1.293(16)
N23K C27K 1.336(12)
N23K H23K 0.8800
C24K C46L 1.51(2)
C25K C55L 1.46(2)
C26K C64L 1.422(12)
N8K C1L 1.3297
N8K C9L 1.3804
C1L C2L 1.4121
C2L C3L 1.3780
C2L H2L 0.9500
C3L O1_41 1.309(10)
C3L C4L 1.4235
C4L C9L 1.4090
C4L C5L 1.4349
C5L C6L 1.3638
C5L H5L 0.9500
C6L C7L 1.4197
C6L H6L 0.9500
C7L C8L 1.3540
C8L C9L 1.4086
N10K C10L 1.3304
N10K C18L 1.3813
C10L C11L 1.4113
C11L C12L 1.3785
C11L H11R 0.9500
C12L O1_42 1.324(8)
C12L C13L 1.4232
C13L C18L 1.4076
C13L C14L 1.4357
C14L C15L 1.3633
C14L H14L 0.9500
C15L C16L 1.4197
C15L H15R 0.9500
C16L C17L 1.3544
C17L C18L 1.4090
N12K C19L 1.3297
N12K C27L 1.3802
C19L C20L 1.4112
C20L C21L 1.3778
C20L H20L 0.9500
C21L O1_43 1.30(3)
C21L C22L 1.4231
C22L C27L 1.4084
C22L C23L 1.4348
C23L C24L 1.3639
C23L H23L 0.9500
C24L C25L 1.4196
C24L H24L 0.9500
C25L C26L 1.3550
C26L C27L 1.4084
N14K C28L 1.3287
N14K C36L 1.3810
C28L C29L 1.4118
C29L C30L 1.3782
C29L H29L 0.9500
C30L O1_44 1.348(16)
C30L C31L 1.4247
C31L C36L 1.4074
C31L C32L 1.4339
C32L C33L 1.3637
C32L H32L 0.9500
C33L C34L 1.4203
C33L H33L 0.9500
C34L C35L 1.3542
C35L C36L 1.4088
N16K C37L 1.3297
N16K C45L 1.3802
C37L C38L 1.4115
C38L C39L 1.3790
C38L H38L 0.9500
C39L O1_45 1.307(13)
C39L C40L 1.4226
C40L C45L 1.4098
C40L C41L 1.4343
C41L C42L 1.3643
C41L H41L 0.9500
C42L C43L 1.4191
C42L H42L 0.9500
C43L C44L 1.3544
C44L C45L 1.4086
N18K C46L 1.3291
N18K C54L 1.3807
C46L C47L 1.4116
C47L C48L 1.3785
C47L H47L 0.9500
C48L O1_46 1.331(18)
C48L C49L 1.4228
C49L C54L 1.4085
C49L C50L 1.4353
C50L C51L 1.3648
C50L H50L 0.9500
C51L C52L 1.4200
C51L H51L 0.9500
C52L C53L 1.3544
C53L C54L 1.4082
N20K C55L 1.3293
N20K C63L 1.3807
C55L C56L 1.4116
C56L C57L 1.3778
C56L H56L 0.9500
C57L O1_47 1.377(17)
C57L C58L 1.4235
C58L C63L 1.4083
C58L C59L 1.4349
C59L C60L 1.3642
C59L H59L 0.9500
C60L C61L 1.4199
C60L H60L 0.9500
C61L C62L 1.3541
C62L C63L 1.4086
N22K C64L 1.3301
N22K C72L 1.3816
C64L C65L 1.4115
C65L C66L 1.3769
C65L H65L 0.9500
C66L O1_48 1.385(14)
C66L C67L 1.4234
C67L C72L 1.4081
C67L C68L 1.4341
C68L C69L 1.3641
C68L H68L 0.9500
C69L C70L 1.4188
C70L C71L 1.3543
C71L C72L 1.4089
O1M C1M 1.25(3)
N1M C1M 1.350(12)
N1M C2M 1.352(18)
N1M H1M 0.8800
C1M C8_77 1.475(12)
N2M C2M 1.3900
N2M C6M 1.3900
C2M C3M 1.3900
C3M C4M 1.3900
C3M H3M 0.9500
C4M C5M 1.3900
C4M H4M 0.9500
C5M C6M 1.3900
C5M H5M 0.9500
C6M N3M 1.397(16)
F1M C8N 1.371(12)
F2M C17N 1.408(11)
O2M C7M 1.173(18)
N3M C7M 1.43(2)
N3M H3M1 0.8800
C7M C8M 1.496(19)
N4M C8M 1.3900
N4M C12M 1.3900
C8M C9M 1.3900
C9M C10M 1.3900
C9M H9M 0.9500
C10M C11M 1.3900
C10M H10M 0.9500
C11M C12M 1.3900
C11M H11S 0.9500
C12M C13M 1.47(2)
O3M C13M 1.248(12)
F3M C26N 1.296(13)
O4M C19M 1.25(2)
F4M C35N 1.350(11)
N5M C14M 1.283(17)
N5M C13M 1.354(12)
N5M H5M1 0.8800
N6M C14M 1.3900
N6M C18M 1.3900
C14M C15M 1.3900
C15M C16M 1.3900
C15M H15S 0.9500
C16M C17M 1.3900
C16M H16M 0.9500
C17M C18M 1.3900
C17M H17M 0.9500
C18M N7M 1.297(15)
O5M C20M 1.248(12)
F5M C44N 1.338(13)
O6M C21M 1.23(2)
F6M C53N 1.397(11)
N7M C19M 1.40(2)
N7M H7M 0.8800
O7M C22M 1.22(2)
F7M C62N 1.365(12)
O8M C23M 1.24(3)
F8M C71N 1.334(11)
N9M C20M 1.35(2)
N9M C7N 1.406(17)
N9M H9M1 0.8800
O9M C24M 1.27(2)
O10M C25M 1.241(12)
N11M C21M 1.346(12)
N11M C16N 1.452(15)
N11M H11T 0.8800
O11M C26M 1.209(18)
O12M C27M 1.256(13)
N13M C22M 1.40(2)
N13M C25N 1.416(17)
N13M H13M 0.8800
O13M C8_78 1.39(2)
O13M C27M 1.447(13)
N15M C23M 1.40(3)
N15M C34N 1.441(17)
N15M H15T 0.8800
N17M C24M 1.367(12)
N17M C43N 1.424(11)
N17M H17L 0.8800
C19M C1N 1.469(19)
N19M C25M 1.348(12)
N19M C52N 1.378(16)
N19M H19M 0.8800
C20M C10N 1.440(19)
C21M C19N 1.43(2)
N21M C26M 1.38(2)
N21M C61N 1.417(13)
N21M H21M 0.8800
C22M C28N 1.45(2)
C23M C37N 1.40(3)
N23M C70N 1.329(15)
N23M C27M 1.44(3)
N23M H23M 0.8800
C24M C46N 1.425(13)
C25M C55N 1.500(18)
C26M C64N 1.443(11)
N8M C1N 1.3296
N8M C9N 1.3813
C1N C2N 1.4116
C2N C3N 1.3782
C2N H2N 0.9500
C3N O1_49 1.364(15)
C3N C4N 1.4232
C4N C9N 1.4081
C4N C5N 1.4339
C5N C6N 1.3648
C5N H5N 0.9500
C6N C7N 1.4195
C6N H6N 0.9500
C7N C8N 1.3547
C8N C9N 1.4086
N10M C10N 1.3295
N10M C18N 1.3809
C10N C11N 1.4122
C11N C12N 1.3777
C11N H11U 0.9500
C12N O1_50 1.294(12)
C12N C13N 1.4242
C13N C18N 1.4077
C13N C14N 1.4343
C14N C15N 1.3633
C14N H14N 0.9500
C15N C16N 1.4205
C15N H15U 0.9500
C16N C17N 1.3537
C17N C18N 1.4092
N12M C19N 1.3278
N12M C27N 1.3813
C19N C20N 1.4113
C20N C21N 1.3789
C20N H20N 0.9500
C21N O1_51 1.391(19)
C21N C22N 1.4227
C22N C27N 1.4084
C22N C23N 1.4353
C23N C24N 1.3635
C23N H23N 0.9500
C24N C25N 1.4195
C24N H24N 0.9500
C25N C26N 1.3545
C26N C27N 1.4084
N14M C28N 1.3285
N14M C36N 1.3809
C28N C29N 1.4117
C29N C30N 1.3781
C29N H29N 0.9500
C30N O1_52 1.284(16)
C30N C31N 1.4243
C31N C36N 1.4085
C31N C32N 1.4341
C32N C33N 1.3637
C32N H32N 0.9500
C33N C34N 1.4200
C33N H33N 0.9500
C34N C35N 1.3540
C35N C36N 1.4083
N16M C37N 1.3293
N16M C45N 1.3804
C37N C38N 1.4110
C38N C39N 1.3783
C38N H38N 0.9500
C39N O1_53 1.303(18)
C39N C40N 1.4231
C40N C45N 1.4081
C40N C41N 1.4351
C41N C42N 1.3635
C41N H41N 0.9500
C42N C43N 1.4203
C42N H42N 0.9500
C43N C44N 1.3541
C44N C45N 1.4080
N18M C46N 1.3302
N18M C54N 1.3803
C46N C47N 1.4111
C47N C48N 1.3788
C47N H47N 0.9500
C48N O1_54 1.417(14)
C48N C49N 1.4241
C49N C54N 1.4089
C49N C50N 1.4347
C50N C51N 1.3633
C50N H50N 0.9500
C51N C52N 1.4203
C51N H51N 0.9500
C52N C53N 1.3538
C53N C54N 1.4078
N20M C55N 1.3294
N20M C63N 1.3811
C55N C56N 1.4116
C56N C57N 1.3781
C56N H56N 0.9500
C57N O1_55 1.280(14)
C57N C58N 1.4239
C58N C63N 1.4077
C58N C59N 1.4345
C59N C60N 1.3640
C59N H59N 0.9500
C60N C61N 1.4197
C60N H60N 0.9500
C61N C62N 1.3546
C62N C63N 1.4075
N22M C64N 1.3300
N22M C72N 1.3802
C64N C65N 1.4118
C65N C66N 1.3789
C65N H65N 0.9500
C66N O1_56 1.346(17)
C66N C67N 1.4239
C67N C72N 1.4068
C67N C68N 1.4353
C68N C69N 1.3643
C68N H68N 0.9500
C69N C70N 1.4194
C69N H69N 0.9500
C70N C71N 1.3553
C71N C72N 1.4098
F1O C8P 1.342(11)
F2O C17P 1.390(13)
F3O C26P 1.359(10)
O4O C19O 1.241(12)
F4O C35P 1.333(12)
N5O C13O 1.346(12)
N5O C14O 1.450(18)
N5O H5O 0.8800
O5O C20O 1.245(12)
F5O C44P 1.418(10)
O6O C21O 1.27(2)
F6O C53P 1.337(13)
N7O C19O 1.331(12)
N7O C18O 1.368(19)
N7O H7O 0.8800
O7O C22O 1.230(12)
F7O C62P 1.350(11)
O8O C23O 1.177(19)
F8O C71P 1.384(15)
N9O C20O 1.342(12)
N9O C7P 1.385(17)
N9O H9O 0.8800
O9O C24O 1.19(2)
O10O C25O 1.24(2)
N11O C21O 1.35(2)
N11O C16P 1.365(17)
N11O H11V 0.8800
O11O C26O 1.25(2)
O12O C27O 1.16(2)
N13O C22O 1.40(2)
N13O C25P 1.448(15)
N13O H13O 0.8800
O13O C27O 1.42(3)
O13O C8_80 1.43(2)
N15O C23O 1.332(19)
N15O C34P 1.431(15)
N15O H15V 0.8800
N17O C24O 1.347(12)
N17O C43P 1.460(14)
N17O H17O 0.8800
N19O C25O 1.26(3)
N19O C52P 1.55(2)
N19O H19O 0.8800
N21O C61P 1.322(18)
N21O C26O 1.339(12)
N21O H21O 0.8800
N23O C27O 1.356(13)
N23O C70P 1.414(16)
N23O H23O 0.8800
C1O O1O 1.265(12)
C1O N1O 1.333(17)
C1O C8_79 1.483(9)
N1O C2O 1.343(12)
N1O H1O 0.8800
N2O C2O 1.3900
N2O C6O 1.3900
C2O C3O 1.3900
C3O C4O 1.3900
C3O H3O 0.9500
C4O C5O 1.3900
C4O H4O 0.9500
C5O C6O 1.3900
C5O H5O1 0.9500
C6O N3O 1.390(12)
C7O O2O 1.248(13)
C7O N3O 1.342(10)
C7O C8O 1.396(13)
N3O H3O1 0.8800
N4O C8O 1.3900
N4O C12O 1.3900
C8O C9O 1.3900
C9O C10O 1.3900
C9O H9O1 0.9500
C10O C11O 1.3900
C10O H10O 0.9500
C11O C12O 1.3900
C11O H11W 0.9500
C12O C13O 1.33(2)
O3O C13O 1.232(13)
N6O C14O 1.3900
N6O C18O 1.3900
C14O C15O 1.3900
C15O C16O 1.3900
C15O H15W 0.9500
C16O C17O 1.3900
C16O H16O 0.9500
C17O C18O 1.3900
C17O H17N 0.9500
C19O C1P 1.484(12)
C20O C10P 1.498(18)
C21O C19P 1.39(2)
C22O C28P 1.397(11)
C23O C37P 1.51(2)
C24O C46P 1.50(2)
C25O C55P 1.49(2)
C26O C64P 1.470(11)
N8O C1P 1.3298
N8O C9P 1.3816
C1P C2P 1.4120
C2P C3P 1.3787
C2P H2P 0.9500
C3P O1_57 1.323(15)
C3P C4P 1.4240
C4P C9P 1.4087
C4P C5P 1.4336
C5P C6P 1.3644
C5P H5P 0.9500
C6P C7P 1.4194
C6P H6P 0.9500
C7P C8P 1.3541
C8P C9P 1.4088
N10O C10P 1.3300
N10O C18P 1.3810
C10P C11P 1.4118
C11P C12P 1.3777
C11P H11$ 0.9500
C12P O1_58 1.326(17)
C12P C13P 1.4242
C13P C18P 1.4083
C13P C14P 1.4345
C14P C15P 1.3638
C14P H14P 0.9500
C15P C16P 1.4202
C15P H15$ 0.9500
C16P C17P 1.3551
C17P C18P 1.4079
N12O C19P 1.3293
N12O C27P 1.3812
C19P C20P 1.4112
C20P C21P 1.3785
C20P H20P 0.9500
C21P O1_59 1.376(18)
C21P C22P 1.4238
C22P C27P 1.4073
C22P C23P 1.4359
C23P C24P 1.3636
C23P H23P 0.9500
C24P C25P 1.4193
C24P H24P 0.9500
C25P C26P 1.3546
C26P C27P 1.4094
N14O C28P 1.3289
N14O C36P 1.3803
C28P C29P 1.4108
C29P C30P 1.3787
C29P H29P 0.9500
C30P O1_60 1.360(19)
C30P C31P 1.4229
C31P C36P 1.4078
C31P C32P 1.4344
C32P C33P 1.3636
C32P H32P 0.9500
C33P C34P 1.4190
C33P H33P 0.9500
C34P C35P 1.3548
C35P C36P 1.4088
N16O C37P 1.3302
N16O C45P 1.3809
C37P C38P 1.4114
C38P C39P 1.3780
C38P H38P 0.9500
C39P O1_61 1.384(13)
C39P C40P 1.4234
C40P C45P 1.4085
C40P C41P 1.4343
C41P C42P 1.3636
C41P H41P 0.9500
C42P C43P 1.4194
C42P H42P 0.9500
C43P C44P 1.3543
C44P C45P 1.4081
N18O C46P 1.3294
N18O C54P 1.3796
C46P C47P 1.4114
C47P C48P 1.3776
C47P H47P 0.9500
C48P O1_62 1.333(14)
C48P C49P 1.4236
C49P C54P 1.4085
C49P C50P 1.4353
C50P C51P 1.3632
C50P H50P 0.9500
C51P C52P 1.4206
C51P H51P 0.9500
C52P C53P 1.3533
C53P C54P 1.4092
N20O C55P 1.3296
N20O C63P 1.3814
C55P C56P 1.4118
C56P C57P 1.3780
C56P H56P 0.9500
C57P O1_63 1.249(15)
C57P C58P 1.4248
C58P C63P 1.4087
C58P C59P 1.4342
C59P C60P 1.3642
C59P H59P 0.9500
C60P C61P 1.4179
C60P H60P 0.9500
C61P C62P 1.3542
C62P C63P 1.4087
N22O C64P 1.3296
N22O C72P 1.3804
C64P C65P 1.4121
C65P C66P 1.3772
C65P H65P 0.9500
C66P O1_64 1.326(14)
C66P C67P 1.4235
C67P C72P 1.4081
C67P C68P 1.4346
C68P C69P 1.3645
C68P H68P 0.9500
C69P C70P 1.4190
C69P H69P 0.9500
C70P C71P 1.3548
C71P C72P 1.4100
C1_1 O1_1 1.417(13)
C1_1 C2_1 1.505(13)
C2_1 C3_1 1.504(14)
C1_2 O1_2 1.414(13)
C1_2 C2_2 1.510(13)
C1_2 H11_2 0.9900
C1_2 H12_2 0.9900
C2_2 C4_2 1.494(13)
C2_2 C3_2 1.505(13)
C2_2 H7_2 1.0000
C3_2 H3A_2 0.9599
C3_2 H3B_2 0.9599
C3_2 H3C_2 0.9600
C4_2 H4A_2 0.9600
C4_2 H4B_2 0.9599
C4_2 H4C_2 0.9599
C1_3 O1_3 1.416(13)
C1_4 O1_4 1.403(13)
C1_4 C2_4 1.500(13)
C1_4 H17_4 0.9900
C1_4 H18_4 0.9900
C2_4 C4_4 1.502(13)
C2_4 C3_4 1.522(13)
C2_4 H6_4 1.0000
C3_4 H3A_4 0.9600
C3_4 H3B_4 0.9599
C3_4 H3C_4 0.9600
C4_4 H4A_4 0.9599
C4_4 H4B_4 0.9600
C4_4 H4C_4 0.9602
C1_5 O1_5 1.432(12)
C1_5 C2_5 1.506(13)
C1_5 H15_5 0.9900
C1_5 H16_5 0.9900
C2_5 C4_5 1.514(13)
C2_5 C3_5 1.517(13)
C2_5 H5_5 1.0000
C3_5 H3A_5 0.9601
C3_5 H3B_5 0.9600
C3_5 H3C_5 0.9600
C4_5 H4A_5 0.9599
C4_5 H4B_5 0.9600
C4_5 H4C_5 0.9601
O1_6 C1_6 1.397(13)
C1_6 C2_6 1.498(13)
C1_6 H13_6 0.9900
C1_6 H14_6 0.9900
C2_6 C3_6 1.529(13)
C2_6 C4_6 1.532(13)
C2_6 H4_6 1.0000
C3_6 H3A_6 0.9600
C3_6 H3B_6 0.9600
C3_6 H3C_6 0.9599
C4_6 H4A_6 0.9600
C4_6 H4B_6 0.9600
C4_6 H4C_6 0.9600
O1_7 C1_7 1.425(13)
C1_7 C2_7 1.505(13)
C1_7 H9_7 0.9900
C1_7 H10_7 0.9900
C2_7 C3_7 1.515(13)
C2_7 C4_7 1.516(13)
C2_7 H3_7 1.0000
C3_7 H3A_7 0.9601
C3_7 H3B_7 0.9599
C3_7 H3C_7 0.9600
C4_7 H4A_7 0.9600
C4_7 H4B_7 0.9600
C4_7 H4C_7 0.9600
C1_8 O1_8 1.419(12)
C1_8 C2_8 1.503(12)
C1_8 H8_8 0.9900
C1_8 H1B_8 0.9900
C2_8 C4_8 1.519(14)
C2_8 C3_8 1.528(13)
C2_8 H1_8 1.0000
C3_8 H3A_8 0.9600
C3_8 H3B_8 0.9599
C3_8 H3C_8 0.9600
C4_8 H4A_8 0.9600
C4_8 H4B_8 0.9600
C4_8 H4C_8 0.9600
O1_9 C1_9 1.425(12)
C2_9 C1_9 1.510(13)
O1_10 C1_10 1.419(13)
C1_10 C2_10 1.524(13)
C2_10 C3_10 1.518(13)
O1_11 C1_11 1.426(13)
C1_11 C2_11 1.499(13)
C1_11 H1Q_11 0.9900
C1_11 H1R_11 0.9900
C2_11 C3_11 1.498(13)
C2_11 C4_11 1.511(13)
C2_11 H1H_11 1.0000
C3_11 H3A_11 0.9600
C3_11 H3B_11 0.9600
C3_11 H3C_11 0.9600
C4_11 H4A_11 0.9600
C4_11 H4B_11 0.9600
C4_11 H4C_11 0.9601
O1_12 C1_12 1.411(13)
C1_12 C2_12 1.512(14)
O1_13 C1_13 1.416(13)
C1_13 C2_13 1.503(13)
C1_13 H1O_13 0.9900
C1_13 H1P_13 0.9900
C2_13 C4_13 1.503(13)
C2_13 C3_13 1.521(13)
C2_13 H1F_13 1.0000
C3_13 H3A_13 0.9600
C3_13 H3B_13 0.9601
C3_13 H3C_13 0.9600
C4_13 H4A_13 0.9599
C4_13 H4B_13 0.9600
C4_13 H4C_13 0.9600
O1_14 C1_14 1.431(12)
C1_14 C2_14 1.517(13)
C1_14 H1L_14 0.9900
C1_14 H1N_14 0.9900
C2_14 C3_14 1.495(14)
C2_14 C4_14 1.506(13)
C2_14 H1D_14 1.0000
C3_14 H3A_14 0.9600
C3_14 H3B_14 0.9600
C3_14 H3C_14 0.9600
C4_14 H4A_14 0.9600
C4_14 H4B_14 0.9600
C4_14 H4C_14 0.9600
O1_15 C1_15 1.426(13)
C1_15 C2_15 1.509(13)
C1_15 H1J_15 0.9900
C1_15 H1K_15 0.9900
C2_15 C3_15 1.509(13)
C2_15 C4_15 1.525(13)
C2_15 H19_15 1.0000
C3_15 H3A_15 0.9600
C3_15 H3B_15 0.9599
C3_15 H3C_15 0.9600
C4_15 H4A_15 0.9600
C4_15 H4B_15 0.9601
C4_15 H4C_15 0.9600
O1_16 C1_16 1.408(13)
C1_16 C2_16 1.515(13)
C2_16 C3_16 1.516(13)
O1_17 C1_17 1.416(12)
C1_17 C2_17 1.509(12)
C1_17 H37_17 0.9900
C1_17 H38_17 0.9900
C2_17 C4_17 1.504(14)
C2_17 C3_17 1.512(13)
C2_17 H2G_17 1.0000
C3_17 H3A_17 0.9601
C3_17 H3B_17 0.9600
C3_17 H3C_17 0.9602
C4_17 H4A_17 0.9600
C4_17 H4B_17 0.9601
C4_17 H4C_17 0.9600
O1_18 C1_18 1.430(12)
C1_18 C2_18 1.498(12)
C1_18 H35_18 0.9900
C1_18 H36_18 0.9900
C2_18 C3_18 1.487(13)
C2_18 C4_18 1.507(13)
C2_18 H2I_18 1.0000
C3_18 H3A_18 0.9600
C3_18 H3B_18 0.9601
C3_18 H3C_18 0.9597
C4_18 H4A_18 0.9600
C4_18 H4B_18 0.9601
C4_18 H4C_18 0.9600
O1_19 C1_19 1.410(12)
C1_19 C2_19 1.505(13)
C1_19 H33_19 0.9900
C1_19 H34_19 0.9900
C2_19 C3_19 1.523(13)
C2_19 C4_19 1.530(13)
C2_19 H2K_19 1.0000
C3_19 H3A_19 0.9600
C3_19 H3B_19 0.9600
C3_19 H3C_19 0.9599
C4_19 H4A_19 0.9600
C4_19 H4B_19 0.9600
C4_19 H4C_19 0.9601
O1_20 C1_20 1.417(12)
C1_20 C2_20 1.508(12)
C1_20 H31_20 0.9900
C1_20 H32_20 0.9900
C2_20 C4_20 1.512(12)
C2_20 C3_20 1.516(13)
C2_20 H2M_20 1.0000
C3_20 H3A_20 0.9600
C3_20 H3B_20 0.9600
C3_20 H3C_20 0.9600
C4_20 H4A_20 0.9600
C4_20 H4B_20 0.9600
C4_20 H4C_20 0.9600
O1_21 C1_21 1.427(13)
C1_21 C2_21 1.491(13)
C1_21 H2Z_21 0.9900
C1_21 H30_21 0.9900
C2_21 C4_21 1.502(13)
C2_21 C3_21 1.508(13)
C2_21 H2O_21 1.0000
C3_21 H3A_21 0.9601
C3_21 H3B_21 0.9601
C3_21 H3C_21 0.9601
C4_21 H4A_21 0.9602
C4_21 H4B_21 0.9600
C4_21 H4C_21 0.9601
O1_22 C1_22 1.409(12)
C1_22 C2_22 1.509(13)
C1_22 H2X_22 0.9900
C1_22 H2Y_22 0.9900
C2_22 C4_22 1.494(13)
C2_22 C3_22 1.504(13)
C2_22 H2Q_22 1.0000
C3_22 H3A_22 0.9601
C3_22 H3B_22 0.9601
C3_22 H3C_22 0.9600
C4_22 H4A_22 0.9600
C4_22 H4B_22 0.9600
C4_22 H4C_22 0.9600
O1_23 C1_23 1.426(12)
C1_23 C2_23 1.517(13)
C1_23 H2V_23 0.9900
C1_23 H2W_23 0.9900
C2_23 C3_23 1.510(13)
C2_23 C4_23 1.513(13)
C2_23 H2R_23 1.0000
C3_23 H3A_23 0.9600
C3_23 H3B_23 0.9600
C3_23 H3C_23 0.9599
C4_23 H4A_23 0.9600
C4_23 H4B_23 0.9600
C4_23 H4C_23 0.9600
O1_24 C1_24 1.399(12)
C1_24 C2_24 1.516(13)
C1_24 H2T_24 0.9900
C1_24 H2U_24 0.9900
C2_24 C4_24 1.504(14)
C2_24 C3_24 1.508(13)
C2_24 H2S_24 1.0000
C3_24 H3A_24 0.9601
C3_24 H3B_24 0.9601
C3_24 H3C_24 0.9600
C4_24 H4A_24 0.9601
C4_24 H4B_24 0.9601
C4_24 H4C_24 0.9599
O1_25 C1_25 1.412(12)
C1_25 C2_25 1.509(13)
C1_25 H2C_25 0.9900
C1_25 H2E_25 0.9900
C2_25 C4_25 1.500(13)
C2_25 C3_25 1.500(13)
C2_25 H1S_25 1.0000
C3_25 H3A_25 0.9601
C3_25 H3B_25 0.9600
C3_25 H3C_25 0.9600
C4_25 H4A_25 0.9601
C4_25 H4B_25 0.9599
C4_25 H4C_25 0.9600
O1_26 C1_26 1.414(13)
C1_26 C2_26 1.521(13)
C1_26 H29_26 0.9900
C1_26 H2A_26 0.9900
C2_26 C3_26 1.509(13)
C2_26 C4_26 1.516(13)
C2_26 H1T_26 1.0000
C3_26 H3A_26 0.9598
C3_26 H3B_26 0.9602
C3_26 H3C_26 0.9600
C4_26 H4A_26 0.9601
C4_26 H4B_26 0.9600
C4_26 H4C_26 0.9602
O1_27 C1_27 1.424(12)
C1_27 C2_27 1.521(13)
C2_27 C3_27 1.523(13)
O1_28 C1_28 1.430(12)
C1_28 C2_28 1.493(13)
C1_28 H27_28 0.9900
C1_28 H28_28 0.9900
C2_28 C3_28 1.507(13)
C2_28 C4_28 1.511(13)
C2_28 H1U_28 1.0000
C3_28 H3A_28 0.9600
C3_28 H3B_28 0.9600
C3_28 H3C_28 0.9600
C4_28 H4A_28 0.9601
C4_28 H4B_28 0.9600
C4_28 H4C_28 0.9599
O1_29 C1_29 1.413(12)
C1_29 C2_29 1.530(12)
C1_29 H25_29 0.9900
C1_29 H26_29 0.9900
C2_29 C4_29 1.506(14)
C2_29 C3_29 1.526(13)
C2_29 H2_29 1.0000
C3_29 H3A_29 0.9599
C3_29 H3B_29 0.9600
C3_29 H3C_29 0.9601
C4_29 H4A_29 0.9601
C4_29 H4B_29 0.9601
C4_29 H4C_29 0.9599
O1_30 C1_30 1.405(13)
C1_30 C2_30 1.511(13)
C1_30 H23_30 0.9900
C1_30 H24_30 0.9900
C2_30 C3_30 1.505(13)
C2_30 C4_30 1.521(13)
C2_30 H1W_30 1.0000
C3_30 H3A_30 0.9600
C3_30 H3B_30 0.9601
C3_30 H3C_30 0.9599
C4_30 H4A_30 0.9599
C4_30 H4B_30 0.9599
C4_30 H4C_30 0.9599
O1_31 C1_31 1.420(12)
C1_31 C2_31 1.516(12)
C1_31 H21_31 0.9900
C1_31 H22_31 0.9900
C2_31 C4_31 1.506(13)
C2_31 C3_31 1.519(13)
C2_31 H1X_31 1.0000
C3_31 H3A_31 0.9600
C3_31 H3B_31 0.9599
C3_31 H3C_31 0.9601
C4_31 H4A_31 0.9600
C4_31 H4B_31 0.9599
C4_31 H4C_31 0.9600
O1_32 C1_32 1.446(12)
C1_32 C2_32 1.508(12)
C1_32 H1Z_32 0.9900
C1_32 H20_32 0.9900
C2_32 C4_32 1.506(13)
C2_32 C3_32 1.523(13)
C2_32 H1Y_32 1.0000
C3_32 H3A_32 0.9600
C3_32 H3B_32 0.9601
C3_32 H3C_32 0.9599
C4_32 H4A_32 0.9599
C4_32 H4B_32 0.9600
C4_32 H4C_32 0.9600
O1_33 C1_33 1.412(13)
C1_33 C2_33 1.510(13)
C1_33 H48_33 0.9900
C1_33 H49_33 0.9900
C2_33 C3_33 1.503(13)
C2_33 C4_33 1.512(13)
C2_33 H3Z_33 1.0000
C3_33 H3A_33 0.9599
C3_33 H3B_33 0.9601
C3_33 H3C_33 0.9601
C4_33 H4A_33 0.9600
C4_33 H4B_33 0.9600
C4_33 H4C_33 0.9600
O1_34 C1_34 1.419(12)
C1_34 C2_34 1.541(13)
C1_34 H46_34 0.9900
C1_34 H47_34 0.9900
C2_34 C3_34 1.514(13)
C2_34 C4_34 1.529(13)
C2_34 H2_34 1.0000
C3_34 H3A_34 0.9800
C3_34 H3B_34 0.9800
C3_34 H3C_34 0.9800
C4_34 H4A_34 0.9800
C4_34 H4B_34 0.9800
C4_34 H4C_34 0.9800
O1_35 C1_35 1.422(13)
C1_35 C2_35 1.509(13)
C2_35 C3_35 1.503(13)
O1_36 C1_36 1.428(13)
C1_36 C2_36 1.529(13)
C1_36 H44_36 0.9900
C1_36 H45_36 0.9900
C2_36 C4_36 1.513(13)
C2_36 C3_36 1.517(13)
C2_36 H3X_36 1.0000
C3_36 H3A_36 0.9600
C3_36 H3B_36 0.9600
C3_36 H3C_36 0.9601
C4_36 H4A_36 0.9600
C4_36 H4B_36 0.9600
C4_36 H4C_36 0.9600
O1_37 C1_37 1.435(13)
O1_38 C1_38 1.409(12)
C1_38 C2_38 1.523(13)
C1_38 H42_38 0.9900
C1_38 H43_38 0.9900
C2_38 C4_38 1.500(13)
C2_38 C3_38 1.504(13)
C2_38 H3W_38 1.0000
C3_38 H3A_38 0.9600
C3_38 H3B_38 0.9600
C3_38 H3C_38 0.9600
C4_38 H4A_38 0.9600
C4_38 H4B_38 0.9600
C4_38 H4C_38 0.9600
O1_39 C1_39 1.420(13)
C1_39 C2_39 1.501(13)
C2_39 C3_39 1.504(14)
O1_40 C1_40 1.405(12)
C1_40 C2_40 1.516(13)
C1_40 H40_40 0.9900
C1_40 H41_40 0.9900
C2_40 C3_40 1.501(14)
C2_40 C4_40 1.507(13)
C2_40 H3V_40 1.0000
C3_40 H3A_40 0.9600
C3_40 H3B_40 0.9601
C3_40 H3C_40 0.9599
C4_40 H4A_40 0.9601
C4_40 H4B_40 0.9600
C4_40 H4C_40 0.9602
O1_41 C1_41 1.423(13)
C1_41 C2_41 1.512(13)
C1_41 H3T_41 0.9900
C1_41 H3U_41 0.9900
C2_41 C3_41 1.497(13)
C2_41 C4_41 1.514(13)
C2_41 H2_41 1.0000
C3_41 H3A_41 0.9600
C3_41 H3B_41 0.9599
C3_41 H3C_41 0.9600
C4_41 H4A_41 0.9600
C4_41 H4B_41 0.9600
C4_41 H4C_41 0.9600
O1_42 C1_42 1.411(13)
C1_42 C2_42 1.513(13)
O1_43 C1_43 1.429(13)
C1_43 C2_43 1.519(14)
C1_43 H3L_43 0.9900
C1_43 H3N_43 0.9900
C2_43 C4_43 1.513(14)
C2_43 C3_43 1.519(14)
C2_43 H3F_43 1.0000
C3_43 H3A_43 0.9600
C3_43 H3B_43 0.9601
C3_43 H3C_43 0.9599
C4_43 H4A_43 0.9601
C4_43 H4B_43 0.9600
C4_43 H4C_43 0.9598
O1_44 C1_44 1.410(12)
C1_44 C2_44 1.503(13)
C1_44 H3P_44 0.9900
C1_44 H3Q_44 0.9900
C2_44 C4_44 1.512(14)
C2_44 C3_44 1.514(14)
C2_44 H3D_44 1.0000
C3_44 H3A_44 0.9600
C3_44 H3B_44 0.9600
C3_44 H3C_44 0.9601
C4_44 H4A_44 0.9599
C4_44 H4B_44 0.9601
C4_44 H4C_44 0.9599
O1_45 C1_45 1.424(12)
C1_45 C2_45 1.526(12)
C1_45 H3R_45 0.9900
C1_45 H3S_45 0.9900
C2_45 C3_45 1.500(13)
C2_45 C4_45 1.504(13)
C2_45 H2B_45 1.0000
C3_45 H3A_45 0.9600
C3_45 H3B_45 0.9600
C3_45 H3C_45 0.9600
C4_45 H4A_45 0.9600
C4_45 H4B_45 0.9600
C4_45 H4C_45 0.9600
O1_46 C1_46 1.421(13)
C1_46 C2_46 1.502(14)
O1_47 C1_47 1.407(12)
O1_48 C1_48 1.428(13)
C1_48 C2_48 1.499(13)
C1_48 H3H_48 0.9900
C1_48 H3J_48 0.9900
C2_48 C4_48 1.513(13)
C2_48 C3_48 1.528(13)
C2_48 H39_48 1.0000
C3_48 H3A_48 0.9601
C3_48 H3B_48 0.9600
C3_48 H3C_48 0.9601
C4_48 H4A_48 0.9601
C4_48 H4B_48 0.9600
C4_48 H4C_48 0.9601
O1_49 C1_49 1.420(13)
C1_49 C2_49 1.518(13)
C2_49 C3_49 1.511(13)
O1_50 C1_50 1.424(11)
C1_50 C2_50 1.512(12)
C1_50 H58_50 0.9900
C1_50 H59_50 0.9900
C2_50 C4_50 1.501(13)
C2_50 C3_50 1.508(12)
C2_50 H57_50 1.0000
C3_50 H3A_50 0.9600
C3_50 H3B_50 0.9600
C3_50 H3C_50 0.9600
C4_50 H4A_50 0.9599
C4_50 H4B_50 0.9601
C4_50 H4C_50 0.9600
O1_51 C1_51 1.419(13)
C1_51 C2_51 1.514(13)
C1_51 H1A_51 0.9900
C1_51 H1B_51 0.9900
C2_51 C4_51 1.5102(14)
C2_51 C3_51 1.5193(15)
C2_51 H2_51 1.0000
C3_51 H3A_51 0.9599
C3_51 H3B_51 0.9600
C3_51 H3C_51 0.9602
C4_51 H4A_51 0.9597
C4_51 H4B_51 0.9601
C4_51 H4C_51 0.9600
O1_52 C1_52 1.415(12)
C1_52 C2_52 1.508(13)
C2_52 C3_52 1.492(13)
O1_53 C1_53 1.415(13)
C1_53 C2_53 1.496(13)
C1_53 H5S_53 0.9900
C1_53 H5T_53 0.9900
C2_53 C3_53 1.503(13)
C2_53 C4_53 1.508(13)
C2_53 H55_53 1.0000
C3_53 H3A_53 0.9600
C3_53 H3B_53 0.9599
C3_53 H3C_53 0.9600
C4_53 H4A_53 0.9600
C4_53 H4B_53 0.9602
C4_53 H4C_53 0.9599
O1_54 C1_54 1.423(12)
C1_54 C2_54 1.524(13)
C1_54 H5U_54 0.9900
C1_54 H5V_54 0.9900
C2_54 C3_54 1.511(13)
C2_54 C4_54 1.512(12)
C2_54 H54_54 1.0000
C3_54 H3A_54 0.9600
C3_54 H3B_54 0.9600
C3_54 H3C_54 0.9600
C4_54 H4A_54 0.9599
C4_54 H4B_54 0.9600
C4_54 H4C_54 0.9600
O1_55 C1_55 1.411(13)
O1_56 C1_56 1.426(13)
C1_56 C2_56 1.511(13)
C1_56 H5W_56 0.9900
C1_56 H5X_56 0.9900
C2_56 C3_56 1.501(13)
C2_56 C4_56 1.509(12)
C2_56 H53_56 1.0000
C3_56 H3A_56 0.9600
C3_56 H3B_56 0.9599
C3_56 H3C_56 0.9600
C4_56 H4A_56 0.9600
C4_56 H4B_56 0.9600
C4_56 H4C_56 0.9599
O1_57 C1_57 1.416(12)
C1_57 C2_57 1.503(13)
C1_57 H51_57 0.9900
C1_57 H52_57 0.9900
C2_57 C4_57 1.502(13)
C2_57 C3_57 1.516(13)
C2_57 H2OB_57 1.0000
C3_57 H3A_57 0.9599
C3_57 H3B_57 0.9600
C3_57 H3C_57 0.9600
C4_57 H4A_57 0.9602
C4_57 H4B_57 0.9600
C4_57 H4C_57 0.9600
O1_58 C1_58 1.429(12)
C1_58 C2_58 1.515(13)
C1_58 H4Z_58 0.9900
C1_58 H50_58 0.9900
C2_58 C4_58 1.509(13)
C2_58 C3_58 1.519(14)
C2_58 H4D_58 1.0000
C3_58 H3A_58 0.9599
C3_58 H3B_58 0.9600
C3_58 H3C_58 0.9601
C4_58 H4A_58 0.9600
C4_58 H4B_58 0.9600
C4_58 H4C_58 0.9600
O1_59 C1_59 1.429(13)
C1_59 C2_59 1.522(13)
C1_59 H4X_59 0.9900
C1_59 H4Y_59 0.9900
C2_59 C4_59 1.502(13)
C2_59 C3_59 1.510(13)
C2_59 H4F_59 1.0000
C3_59 H3A_59 0.9601
C3_59 H3B_59 0.9600
C3_59 H3C_59 0.9600
C4_59 H4A_59 0.9600
C4_59 H4B_59 0.9600
C4_59 H4C_59 0.9600
O1_60 C1_60 1.414(13)
C1_60 C2_60 1.514(13)
C1_60 H4V_60 0.9900
C1_60 H4W_60 0.9900
C2_60 C3_60 1.509(13)
C2_60 C4_60 1.512(13)
C2_60 H4H_60 1.0000
C3_60 H3A_60 0.9601
C3_60 H3B_60 0.9601
C3_60 H3C_60 0.9597
C4_60 H4A_60 0.9600
C4_60 H4B_60 0.9599
C4_60 H4C_60 0.9600
O1_61 C1_61 1.423(12)
C1_61 C2_61 1.500(13)
C1_61 H4T_61 0.9900
C1_61 H4U_61 0.9900
C2_61 C4_61 1.511(13)
C2_61 C3_61 1.517(13)
C2_61 H4J_61 1.0000
C3_61 H3A_61 0.9600
C3_61 H3B_61 0.9600
C3_61 H3C_61 0.9600
C4_61 H4A_61 0.9600
C4_61 H4B_61 0.9599
C4_61 H4C_61 0.9601
O1_62 C1_62 1.408(12)
C1_62 C2_62 1.524(13)
C2_62 C3_62 1.506(14)
O1_63 C1_63 1.407(12)
C1_63 C2_63 1.513(13)
C1_63 H4R_63 0.9900
C1_63 H4S_63 0.9900
C2_63 C4_63 1.523(13)
C2_63 C3_63 1.525(13)
C2_63 H4L_63 1.0000
C3_63 H3A_63 0.9600
C3_63 H3B_63 0.9600
C3_63 H3C_63 0.9599
C4_63 H4A_63 0.9599
C4_63 H4B_63 0.9600
C4_63 H4C_63 0.9600
O1_64 C1_64 1.406(12)
C1_64 C2_64 1.496(13)
C1_64 H4P_64 0.9900
C1_64 H4Q_64 0.9900
C2_64 C3_64 1.501(13)
C2_64 C4_64 1.519(13)
C2_64 H4N_64 1.0000
C3_64 H3A_64 0.9600
C3_64 H3B_64 0.9600
C3_64 H3C_64 0.9600
C4_64 H4A_64 0.9599
C4_64 H4B_64 0.9600
C4_64 H4C_64 0.9599
C8_65 C7_65 1.5299(15)
C8_65 C6_65 1.5301(15)
C8_65 C5_65 1.5302(15)
C5_65 H5A_65 0.9600
C5_65 H5B_65 0.9600
C5_65 H5C_65 0.9600
C6_65 H6A_65 0.9601
C6_65 H6B_65 0.9600
C6_65 H6C_65 0.9599
C7_65 H7A_65 0.9600
C7_65 H7B_65 0.9599
C7_65 H7C_65 0.9599
C8_67 C6_67 1.5298(15)
C8_67 C7_67 1.5299(15)
C8_67 C5_67 1.5300(14)
C5_67 H5A_67 0.9601
C5_67 H5B_67 0.9600
C5_67 H5C_67 0.9599
C6_67 H6A_67 0.9601
C6_67 H6B_67 0.9600
C6_67 H6C_67 0.9599
C7_67 H7A_67 0.9600
C7_67 H7B_67 0.9600
C7_67 H7C_67 0.9600
C5_66 C8_66 1.5298(15)
C5_66 H5A_66 0.9599
C5_66 H5B_66 0.9601
C5_66 H5C_66 0.9601
C6_66 C8_66 1.5299(14)
C6_66 H6A_66 0.9601
C6_66 H6B_66 0.9600
C6_66 H6C_66 0.9600
C7_66 C8_66 1.5299(15)
C7_66 H7A_66 0.9600
C7_66 H7B_66 0.9600
C7_66 H7C_66 0.9599
C5_68 C8_68 1.5301(15)
C5_68 H5A_68 0.9600
C5_68 H5B_68 0.9601
C5_68 H5C_68 0.9599
C6_68 C8_68 1.5302(14)
C6_68 H6A_68 0.9600
C6_68 H6B_68 0.9600
C6_68 H6C_68 0.9600
C7_68 C8_68 1.5301(15)
C7_68 H7A_68 0.9600
C7_68 H7B_68 0.9600
C7_68 H7C_68 0.9600
C8_69 C6_69 1.5299(14)
C8_69 C7_69 1.5299(15)
C8_69 C5_69 1.5300(15)
C5_69 H5A_69 0.9600
C5_69 H5B_69 0.9600
C5_69 H5C_69 0.9600
C6_69 H6A_69 0.9601
C6_69 H6B_69 0.9599
C6_69 H6C_69 0.9600
C7_69 H7A_69 0.9599
C7_69 H7B_69 0.9600
C7_69 H7C_69 0.9599
C8_70 C7_70 1.5296(14)
C8_70 C6_70 1.5298(15)
C8_70 C5_70 1.5299(15)
C5_70 H5A_70 0.9600
C5_70 H5B_70 0.9599
C5_70 H5C_70 0.9600
C6_70 H6A_70 0.9599
C6_70 H6B_70 0.9600
C6_70 H6C_70 0.9600
C7_70 H7A_70 0.9601
C7_70 H7B_70 0.9600
C7_70 H7C_70 0.9600
C8_71 C7_71 1.5298(15)
C8_71 C6_71 1.5299(15)
C8_71 C5_71 1.5302(15)
C5_71 H5A_71 0.9599
C5_71 H5B_71 0.9600
C5_71 H5C_71 0.9599
C6_71 H6A_71 0.9599
C6_71 H6B_71 0.9600
C6_71 H6C_71 0.9600
C7_71 H7A_71 0.9598
C7_71 H7B_71 0.9601
C7_71 H7C_71 0.9599
C8_72 C6_72 1.5299(15)
C8_72 C7_72 1.5300(15)
C8_72 C5_72 1.5301(15)
C5_72 H5A_72 0.9600
C5_72 H5B_72 0.9600
C5_72 H5C_72 0.9600
C6_72 H6A_72 0.9601
C6_72 H6B_72 0.9599
C6_72 H6C_72 0.9601
C7_72 H7A_72 0.9602
C7_72 H7B_72 0.9600
C7_72 H7C_72 0.9600
C5_73 C8_73 1.5300(15)
C5_73 H5A_73 0.9600
C5_73 H5B_73 0.9601
C5_73 H5C_73 0.9600
C8_73 C7_73 1.5301(14)
C8_73 C6_73 1.5302(15)
C6_73 H6A_73 0.9599
C6_73 H6B_73 0.9601
C6_73 H6C_73 0.9600
C7_73 H7A_73 0.9600
C7_73 H7B_73 0.9600
C7_73 H7C_73 0.9599
C8_74 C5_74 1.5297(15)
C8_74 C6_74 1.5298(15)
C8_74 C7_74 1.5298(14)
C5_74 H5A_74 0.9600
C5_74 H5B_74 0.9600
C5_74 H5C_74 0.9600
C6_74 H6A_74 0.9599
C6_74 H6B_74 0.9600
C6_74 H6C_74 0.9600
C7_74 H7A_74 0.9600
C7_74 H7B_74 0.9600
C7_74 H7C_74 0.9600
C8_75 C5_75 1.5300(15)
C8_76 C7_76 1.5298(15)
C8_76 C6_76 1.5298(15)
C8_76 C5_76 1.5300(14)
C5_76 H5A_76 0.9600
C5_76 H5B_76 0.9600
C5_76 H5C_76 0.9600
C6_76 H6A_76 0.9599
C6_76 H6B_76 0.9600
C6_76 H6C_76 0.9600
C7_76 H7A_76 0.9600
C7_76 H7B_76 0.9600
C7_76 H7C_76 0.9601
C8_77 C7_77 1.5300(14)
C8_77 C5_77 1.5300(15)
C8_77 C6_77 1.5301(15)
C5_77 H5A_77 0.9600
C5_77 H5B_77 0.9600
C5_77 H5C_77 0.9601
C6_77 H6A_77 0.9598
C6_77 H6B_77 0.9601
C6_77 H6C_77 0.9600
C7_77 H7A_77 0.9599
C7_77 H7B_77 0.9600
C7_77 H7C_77 0.9600
C8_78 C7_78 1.5299(14)
C8_78 C6_78 1.5299(15)
C8_78 C5_78 1.5299(15)
C5_78 H5A_78 0.9599
C5_78 H5B_78 0.9600
C5_78 H5C_78 0.9601
C6_78 H6A_78 0.9599
C6_78 H6B_78 0.9602
C6_78 H6C_78 0.9600
C7_78 H7A_78 0.9599
C7_78 H7B_78 0.9600
C7_78 H7C_78 0.9600
C8_79 C6_79 1.5301(15)
C8_80 C5_80 1.5296(14)
C8_80 C7_80 1.5298(14)
C8_80 C6_80 1.5299(15)
C5_80 H5A_80 0.9600
C5_80 H5B_80 0.9600
C5_80 H5C_80 0.9601
C6_80 H6A_80 0.9600
C6_80 H6B_80 0.9601
C6_80 H6C_80 0.9599
C7_80 H7A_80 0.9600
C7_80 H7B_80 0.9600
C7_80 H7C_80 0.9601
C3T_81 C2T_81 1.486(13)
C3T_81 C4T_81 1.494(13)
C3T_81 H3T1_81 0.9900
C3T_81 H3T2_81 0.9900
C2T_81 C1T_81 1.503(13)
C2T_81 H2T1_81 0.9900
C2T_81 H2T2_81 0.9900
C1T_81 H1T1_81 0.9598
C1T_81 H1T2_81 0.9600
C1T_81 H1T3_81 0.9600
C4T_81 O1T_81 1.431(13)
C4T_81 H4T1_81 0.9900
C4T_81 H4T2_81 0.9900
C5T_81 O2T_81 1.239(12)
C5T_81 N1T_81 1.317(12)
C5T_81 O1T_81 1.326(13)
C6T_81 N1T_81 1.462(12)
C6T_81 C7T_81 1.505(13)
C6T_81 H6TA_81 0.9900
C6T_81 H6TB_81 0.9900
C7T_81 C8T_81 1.497(13)
C7T_81 H2S_81 0.9900
C7T_81 H2U_81 0.9900
C8T_81 C9T_81 1.517(13)
C8T_81 H2Q_81 0.9900
C8T_81 H2R_81 0.9900
C9T_81 C10T_81 1.486(13)
C9T_81 H2M_81 0.9900
C9T_81 H2O_81 0.9900
C10T_81 C11T_81 1.495(13)
C10T_81 H2I_81 0.9900
C10T_81 H2K_81 0.9900
C11T_81 C12T_81 1.484(13)
C11T_81 H2E_81 0.9900
C11T_81 H2G_81 0.9900
C12T_81 C13T_81 1.498(13)
C12T_81 H2A_81 0.9900
C12T_81 H2C_81 0.9900
C13T_81 N2T_81 1.454(13)
C13T_81 H28_81 0.9900
C13T_81 H29_81 0.9900
C14T_81 O3T_81 1.255(12)
C14T_81 N2T_81 1.332(13)
C14T_81 O4T_81 1.333(13)
C15T_81 O4T_81 1.422(13)
C15T_81 C16T_81 1.514(13)
C15T_81 H24_81 0.9900
C15T_81 H25_81 0.9900
C16T_81 O5T_81 1.440(13)
C16T_81 H26_81 0.9900
C16T_81 H27_81 0.9900
C17T_81 O6T_81 1.236(12)
C17T_81 O5T_81 1.327(12)
C17T_81 N3T_81 1.334(12)
C18T_81 N3T_81 1.487(12)
C18T_81 C19T_81 1.492(13)
C18T_81 H20_81 0.9900
C18T_81 H21_81 0.9900
C19T_81 C20T_81 1.481(12)
C19T_81 H22_81 0.9900
C19T_81 H23_81 0.9900
C20T_81 C21T_81 1.513(12)
C20T_81 H1Y_81 0.9900
C20T_81 H1Z_81 0.9900
C21T_81 C22T_81 1.478(12)
C21T_81 H1W_81 0.9900
C21T_81 H1X_81 0.9900
C22T_81 C23T_81 1.485(12)
C22T_81 H1U_81 0.9900
C22T_81 H1V_81 0.9900
C23T_81 C24T_81 1.527(12)
C23T_81 H1R_81 0.9900
C23T_81 H1S_81 0.9900
C24T_81 C25T_81 1.504(12)
C24T_81 H1P_81 0.9900
C24T_81 H1Q_81 0.9900
C25T_81 C26T_81 1.503(12)
C25T_81 H1N_81 0.9900
C25T_81 H1O_81 0.9900
C26T_81 C27T_81 1.481(12)
C26T_81 H1H_81 0.9900
C26T_81 H1J_81 0.9900
C27T_81 C28T_81 1.510(12)
C27T_81 H1D_81 0.9900
C27T_81 H1F_81 0.9900
C28T_81 N4T_81 1.448(12)
C28T_81 H1K_81 0.9900
C28T_81 H1L_81 0.9900
C29T_81 O7T_81 1.257(12)
C29T_81 N4T_81 1.306(12)
C29T_81 O8T_81 1.321(12)
C30T_81 O8T_81 1.438(14)
C30T_81 C31T_81 1.495(14)
C30T_81 H19_81 0.9900
C30T_81 H1B_81 0.9900
C31T_81 C32T_81 1.494(13)
C31T_81 H17_81 0.9900
C31T_81 H18_81 0.9900
C32T_81 C33T_81 1.513(13)
C32T_81 H15_81 0.9900
C32T_81 H16_81 0.9900
C33T_81 C40T_81 1.474(9)
C33T_81 C34T_81 1.505(13)
C33T_81 H33T_81 1.0000
C34T_81 C35T_81 1.3900
C34T_81 C39T_81 1.3900
C35T_81 C36T_81 1.3900
C35T_81 H37_81 0.9500
C36T_81 C37T_81 1.3900
C36T_81 H36_81 0.9500
C37T_81 C38T_81 1.3900
C37T_81 H35_81 0.9500
C38T_81 C39T_81 1.3900
C38T_81 H34_81 0.9500
C39T_81 H33_81 0.9500
C40T_81 C41T_81 1.3900
C40T_81 C45T_81 1.3900
C41T_81 C42T_81 1.3900
C41T_81 H41T_81 0.9500
C42T_81 C43T_81 1.3900
C42T_81 H42T_81 0.9500
C43T_81 C44T_81 1.3900
C43T_81 H43T_81 0.9500
C44T_81 C45T_81 1.3900
C44T_81 H44T_81 0.9500
C45T_81 H45T_81 0.9500
N1T_81 H2Z_81 0.8800
N2T_81 H31_81 0.8800
N3T_81 H30_81 0.8800
N4T_81 H32_81 0.8800
C1T_82 C2T_82 1.496(14)
C1T_82 H1T1_82 0.9600
C1T_82 H1T2_82 0.9600
C1T_82 H1T3_82 0.9600
C2T_82 C3T_82 1.484(13)
C2T_82 H2TA_82 0.9900
C2T_82 H2TB_82 0.9900
C3T_82 C4T_82 1.488(13)
C3T_82 H3TA_82 0.9900
C3T_82 H3TB_82 0.9900
C4T_82 O1T_82 1.423(13)
C4T_82 H4TA_82 0.9900
C4T_82 H4TB_82 0.9900
C5T_82 O2T_82 1.256(12)
C5T_82 O1T_82 1.303(12)
C5T_82 N1T_82 1.328(12)
C6T_82 N1T_82 1.453(12)
C6T_82 C7T_82 1.519(12)
C6T_82 H6TA_82 0.9900
C6T_82 H6TB_82 0.9900
C7T_82 C8T_82 1.492(12)
C7T_82 H7TA_82 0.9900
C7T_82 H7TB_82 0.9900
C8T_82 C9T_82 1.510(12)
C8T_82 H8TA_82 0.9900
C8T_82 H8TB_82 0.9900
C9T_82 C10T_82 1.494(12)
C9T_82 H9TA_82 0.9900
C9T_82 H9TB_82 0.9900
C10T_82 C11T_82 1.463(12)
C10T_82 H14_82 0.9900
C10T_82 H10B_82 0.9900
C11T_82 C12T_82 1.498(13)
C11T_82 H12_82 0.9900
C11T_82 H13_82 0.9900
C12T_82 C13T_82 1.508(13)
C12T_82 H12A_82 0.9900
C12T_82 H12B_82 0.9900
C13T_82 N2T_82 1.462(13)
C13T_82 H11_82 0.9900
C13T_82 H13B_82 0.9900
C14T_82 O3T_82 1.232(12)
C14T_82 O4T_82 1.326(12)
C14T_82 N2T_82 1.337(13)
C15T_82 O4T_82 1.424(13)
C15T_82 C16T_82 1.514(13)
C15T_82 H9_82 0.9900
C15T_82 H10_82 0.9900
C16T_82 O5T_82 1.424(13)
C16T_82 H8_82 0.9900
C16T_82 H16B_82 0.9900
C17T_82 O6T_82 1.236(12)
C17T_82 O5T_82 1.306(12)
C17T_82 N3T_82 1.331(13)
C18T_82 N3T_82 1.472(13)
C18T_82 C19T_82 1.490(12)
C18T_82 H18A_82 0.9900
C18T_82 H18B_82 0.9900
C19T_82 C20T_82 1.474(12)
C19T_82 H7_82 0.9900
C19T_82 H19B_82 0.9900
C20T_82 C21T_82 1.500(12)
C20T_82 H20A_82 0.9900
C20T_82 H6_82 0.9900
C21T_82 C22T_82 1.495(12)
C21T_82 H5_82 0.9900
C21T_82 H21B_82 0.9900
C22T_82 C23T_82 1.487(12)
C22T_82 H22A_82 0.9900
C22T_82 H22B_82 0.9900
C23T_82 C24T_82 1.494(12)
C23T_82 H3_82 0.9900
C23T_82 H4_82 0.9900
C24T_82 C25T_82 1.475(12)
C24T_82 H24A_82 0.9900
C24T_82 H2_82 0.9900
C25T_82 C26T_82 1.492(12)
C25T_82 H25A_82 0.9900
C25T_82 H25B_82 0.9900
C26T_82 C27T_82 1.484(12)
C26T_82 H26A_82 0.9900
C26T_82 H26B_82 0.9900
C27T_82 C28T_82 1.498(13)
C27T_82 H27A_82 0.9900
C27T_82 H27B_82 0.9900
C28T_82 N4T_82 1.455(13)
C28T_82 H28A_82 0.9900
C28T_82 H28B_82 0.9900
C29T_82 O7T_82 1.273(13)
C29T_82 O8T_82 1.298(13)
C29T_82 N4T_82 1.325(13)
C30T_82 O8T_82 1.410(13)
C30T_82 C31T_82 1.494(14)
C30T_82 H30A_82 0.9900
C30T_82 H30B_82 0.9900
C31T_82 C32T_82 1.498(14)
C31T_82 H31A_82 0.9900
C31T_82 H31B_82 0.9900
C32T_82 C33T_82 1.501(14)
C32T_82 H32A_82 0.9900
C32T_82 H1_82 0.9900
C33T_82 C40T_82 1.498(14)
C33T_82 C34T_82 1.498(13)
C33T_82 H33T_82 1.0000
C34T_82 C35T_82 1.3900
C34T_82 C39T_82 1.3900
C35T_82 C36T_82 1.3900
C35T_82 H35T_82 0.9500
C36T_82 C37T_82 1.3900
C36T_82 H36T_82 0.9500
C37T_82 C38T_82 1.3900
C37T_82 H37T_82 0.9500
C38T_82 C39T_82 1.3900
C38T_82 H38T_82 0.9500
C39T_82 H39T_82 0.9500
N1T_82 H1T_82 0.8800
N2T_82 H2T_82 0.8800
N3T_82 H3T_82 0.8800
N4T_82 H4T_82 0.8800
C9_83 Cl3_83 1.754(7)
C9_83 Cl2_83 1.755(7)
C9_83 Cl1_83 1.756(7)
C9_83 H9_83 1.0000
Cl1_84 C9_84 1.752(7)
Cl2_84 C9_84 1.755(7)
Cl3_84 C9_84 1.755(7)
C9_84 H9_84 1.0000
Cl1_85 C9_85 1.756(7)
Cl2_85 C9_85 1.755(7)
Cl3_85 C9_85 1.751(7)
C9_85 H9_85 1.0000
Cl1_86 C9_86 1.757(7)
Cl2_86 C9_86 1.753(7)
Cl3_86 C9_86 1.753(7)
C9_86 H9_86 1.0000
Cl1_116 C9_116 1.756(7)
Cl2_116 C9_116 1.755(7)
Cl3_116 C9_116 1.755(7)
C9_116 H9_116 1.0000
Cl1_87 C9_87 1.748(7)
Cl2_87 C9_87 1.748(7)
Cl3_87 C9_87 1.750(7)
C9_87 H9_87 1.0000
Cl1_104 C9_104 1.754(7)
C9_104 Cl2_104 1.752(7)
C9_104 Cl3_104 1.754(7)
C9_104 H9_104 1.0000
Cl1_88 C9_88 1.755(7)
Cl2_88 C9_88 1.757(7)
Cl3_88 C9_88 1.755(7)
C9_88 H9_88 1.0000
Cl1_89 C9_89 1.755(7)
Cl2_89 C9_89 1.751(7)
Cl3_89 C9_89 1.753(7)
C9_89 H9_89 1.0000
Cl1_90 C9_90 1.750(7)
Cl2_90 C9_90 1.755(7)
Cl3_90 C9_90 1.750(7)
C9_90 H9_90 1.0000
Cl1_91 C9_91 1.754(7)
Cl2_91 C9_91 1.753(7)
Cl3_91 C9_91 1.758(7)
C9_91 H9_91 1.0000
Cl1_92 C9_92 1.758(7)
Cl2_92 C9_92 1.755(7)
Cl3_92 C9_92 1.756(7)
C9_92 H9_92 1.0000
Cl1_93 C9_93 1.758(7)
Cl2_93 C9_93 1.757(7)
Cl3_93 C9_93 1.758(7)
C9_93 H9_93 1.0000
Cl1_95 C9_95 1.756(7)
Cl2_95 C9_95 1.755(7)
Cl3_95 C9_95 1.760(7)
C9_95 H9_95 1.0000
C9_94 Cl1_94 1.755(7)
C9_94 Cl3_94 1.756(7)
C9_94 Cl2_94 1.759(7)
C9_94 H9A_94 1.0000
Cl1_96 C9_96 1.756(7)
Cl2_96 C9_96 1.755(7)
Cl3_96 C9_96 1.755(7)
C9_96 H9_96 1.0000
Cl1_97 C9_97 1.755(7)
Cl2_97 C9_97 1.757(7)
Cl3_97 C9_97 1.751(7)
C9_97 H9_97 1.0000
Cl1_98 C9_98 1.756(7)
C9_98 Cl3_98 1.750(7)
C9_98 Cl2_98 1.755(7)
C9_98 H9_98 1.0000
Cl3_99 C9_99 1.756(7)
Cl1_99 C9_99 1.753(7)
Cl2_99 C9_99 1.753(7)
C9_99 H9_99 1.0000
Cl1_100 C9_100 1.754(7)
Cl2_100 C9_100 1.755(7)
C9_100 Cl3_100 1.755(7)
C9_100 H9_100 1.0000
C9_101 Cl2_101 1.754(7)
C9_101 Cl1_101 1.755(7)
C9_101 Cl3_101 1.756(7)
C9_101 H9_101 1.0000
C9_102 Cl2_102 1.751(7)
C9_102 Cl3_102 1.754(7)
C9_102 Cl1_102 1.754(7)
C9_102 H9_102 1.0000
C9_105 Cl3_105 1.755(7)
C9_105 Cl1_105 1.756(7)
C9_105 Cl2_105 1.756(7)
C9_105 H9_105 1.0000
C9_103 Cl2_103 1.751(7)
C9_103 Cl3_103 1.751(7)
C9_103 Cl1_103 1.754(7)
C9_103 H9_103 1.0000
C9_113 Cl1_113 1.755(7)
C9_113 Cl3_113 1.756(7)
C9_113 Cl2_113 1.761(7)
C9_113 H9_113 1.0000
Cl1_106 C9_106 1.756(7)
Cl2_106 C9_106 1.754(7)
Cl3_106 C9_106 1.753(7)
C9_106 H9_106 1.0000
C9_107 Cl3_107 1.756(7)
C9_107 Cl2_107 1.757(7)
C9_107 Cl1_107 1.758(7)
C9_107 H9_107 1.0000
C9_108 Cl2_108 1.754(7)
C9_108 Cl1_108 1.754(7)
C9_108 Cl3_108 1.755(7)
C9_108 H9_108 1.0000
Cl1_114 C9_114 1.756(7)
Cl2_114 C9_114 1.754(7)
C9_114 Cl3_114 1.755(7)
C9_114 H9_114 1.0000
Cl1_117 C9_117 1.752(7)
Cl2_117 C9_117 1.754(7)
C9_117 Cl3_117 1.755(7)
C9_117 H9_117 1.0000
C9_110 Cl3_110 1.753(7)
C9_110 Cl1_110 1.754(7)
C9_110 Cl2_110 1.755(7)
C9_110 H9_110 1.0000
C9_111 Cl3_111 1.755(7)
C9_111 Cl1_111 1.755(7)
C9_111 Cl2_111 1.755(7)
C9_111 H9_111 1.0000
Cl1_112 C9_112 1.756(7)
Cl2_112 C9_112 1.751(7)
C9_112 Cl3_112 1.759(7)
C9_112 H9_112 1.0000
Cl1_118 C9_118 1.752(7)
Cl2_118 C9_118 1.757(7)
Cl3_118 C9_118 1.750(7)
C9_118 H9_118 1.0000

loop_
_geom_hbond_atom_site_label_D
_geom_hbond_atom_site_label_H
_geom_hbond_atom_site_label_A
_geom_hbond_distance_DH
_geom_hbond_distance_HA
_geom_hbond_distance_DA
_geom_hbond_angle_DHA
_geom_hbond_site_symmetry_A
N1A H1A O3T_82 0.88 2.02 2.89(3) 168.6 2_665
N3C H3C1 O2T_82 0.88 2.02 2.873(19) 163.3 2_665
N5C H5C1 O2T_82 0.88 1.96 2.81(2) 163.7 2_665
N3E H3E1 O2T_81 0.88 2.07 2.885(19) 153.4 2_665
N5E H5E1 O2T_81 0.88 2.04 2.904(18) 167.0 2_665
N1G H1G O3T_81 0.88 2.03 2.86(3) 158.3 2_665
N5I H5I1 O7T_81 0.88 2.07 2.90(2) 156.0 .
N3I H3I1 O7T_81 0.88 2.10 2.94(2) 159.3 .
N3K H3K1 O6T_81 0.88 2.11 2.95(3) 160.3 .
N5K H5K1 O6T_81 0.88 2.06 2.90(3) 158.3 .
N3M H3M1 O7T_82 0.88 2.24 3.06(3) 153.8 .
N5M H5M1 O7T_82 0.88 2.23 3.04(3) 153.7 .
N5O H5O O6T_82 0.88 2.14 2.98(2) 158.9 .
N3O H3O1 O6T_82 0.88 2.31 3.16(2) 160.7 .

loop_
_geom_torsion_atom_site_label_1
_geom_torsion_atom_site_label_2
_geom_torsion_atom_site_label_3
_geom_torsion_atom_site_label_4
_geom_torsion
C2A N1A C1A O1A 2(7)
C2A N1A C1A C8_65 172(3)
C1A N1A C2A C3A -18(6)
C1A N1A C2A N2A 160(4)
C6A N2A C2A N1A -178(2)
C6A N2A C2A C3A 0.0
N1A C2A C3A C4A 178(3)
N2A C2A C3A C4A 0.0
C2A C3A C4A C5A 0.0
C3A C4A C5A C6A 0.0
C4A C5A C6A N2A 0.0
C4A C5A C6A N3A 167.4(19)
C2A N2A C6A C5A 0.0
C2A N2A C6A N3A -168.1(18)
O2A C7A N3A C6A -28(4)
C8A C7A N3A C6A 164(2)
C5A C6A N3A C7A 24(3)
N2A C6A N3A C7A -167.9(18)
C12A N4A C8A C9A 0.0
C12A N4A C8A C7A -173.7(18)
O2A C7A C8A N4A -178(2)
N3A C7A C8A N4A -9(3)
O2A C7A C8A C9A 9(3)
N3A C7A C8A C9A 177.2(16)
N4A C8A C9A C10A 0.0
C7A C8A C9A C10A 173.3(19)
C8A C9A C10A C11A 0.0
C9A C10A C11A C12A 0.0
C10A C11A C12A N4A 0.0
C10A C11A C12A C13A 174(2)
C8A N4A C12A C11A 0.0
C8A N4A C12A C13A -174(2)
C14A N5A C13A O3A 2(5)
C14A N5A C13A C12A -176.7(19)
C11A C12A C13A O3A 3(3)
N4A C12A C13A O3A 177(2)
C11A C12A C13A N5A -177.4(16)
N4A C12A C13A N5A -3(3)
C18A N6A C14A C15A 0.0
C18A N6A C14A N5A -176.3(15)
C13A N5A C14A N6A -178.6(18)
C13A N5A C14A C15A 5(3)
N6A C14A C15A C16A 0.0
N5A C14A C15A C16A 175.6(18)
C14A C15A C16A C17A 0.0
C15A C16A C17A C18A 0.0
C16A C17A C18A N6A 0.0
C16A C17A C18A N7A 173.8(19)
C14A N6A C18A C17A 0.0
C14A N6A C18A N7A -175.2(15)
C19A N7A C18A C17A 16(3)
C19A N7A C18A N6A -169.5(18)
C18A N7A C19A O4A -3(3)
C18A N7A C19A C1B 176.1(16)
C7B N9A C20A O5A -1(4)
C7B N9A C20A C10B 167.5(16)
C16B N11A C21A O6A -2(4)
C16B N11A C21A C19B 175.9(18)
C25B N13A C22A O7A 8(3)
C25B N13A C22A C28B 176.2(13)
C34B N15A C23A O8A 9(3)
C34B N15A C23A C37B 178.0(12)
C43B N17A C24A O9A -12(3)
C43B N17A C24A C46B -170.2(15)
C52B N19A C25A O10A -17(4)
C52B N19A C25A C55B 176.2(18)
C61B N21A C26A O11A 1(4)
C61B N21A C26A C64B -175.0(15)
C8_66 O13A C27A O12A 4(3)
C8_66 O13A C27A N23A 175.6(12)
C70B N23A C27A O12A -9(3)
C70B N23A C27A O13A 179.0(13)
C9B N8A C1B C2B 0.5
C9B N8A C1B C19A 172.2(14)
O4A C19A C1B N8A -171(2)
N7A C19A C1B N8A 10(2)
O4A C19A C1B C2B 2(3)
N7A C19A C1B C2B -176.8(14)
N8A C1B C2B C3B 0.0
C19A C1B C2B C3B -173.0(11)
C1B C2B C3B O1_1 -166.3(15)
C1B C2B C3B C4B -0.8
C2B C3B C4B C9B 1.0
O1_1 C3B C4B C9B 167.5(14)
C2B C3B C4B C5B -179.0
O1_1 C3B C4B C5B -12.5(14)
C9B C4B C5B C6B -1.1
C3B C4B C5B C6B 178.9
C4B C5B C6B C7B 0.4
C20A N9A C7B C8B -171.9(15)
C20A N9A C7B C6B 16(2)
C5B C6B C7B C8B 0.8
C5B C6B C7B N9A 172.9(13)
N9A C7B C8B F1A 2.9(12)
C6B C7B C8B F1A 175.3(9)
N9A C7B C8B C9B -174.0(12)
C6B C7B C8B C9B -1.6
C1B N8A C9B C4B -0.2
C1B N8A C9B C8B 178.9
C3B C4B C9B N8A -0.6
C5B C4B C9B N8A 179.4
C3B C4B C9B C8B -179.6
C5B C4B C9B C8B 0.4
F1A C8B C9B N8A 4.8(9)
C7B C8B C9B N8A -178.2
F1A C8B C9B C4B -176.1(9)
C7B C8B C9B C4B 0.9
C18B N10A C10B C11B 0.4
C18B N10A C10B C20A 173.6(14)
O5A C20A C10B N10A 175.1(19)
N9A C20A C10B N10A 6(2)
O5A C20A C10B C11B -11(3)
N9A C20A C10B C11B 179.9(13)
N10A C10B C11B C12B 0.1
C20A C10B C11B C12B -173.8(12)
C10B C11B C12B O1_2 -176.1(15)
C10B C11B C12B C13B -0.8
O1_2 C12B C13B C18B 176.8(13)
C11B C12B C13B C18B 1.0
O1_2 C12B C13B C14B -3.1(13)
C11B C12B C13B C14B -178.9
C18B C13B C14B C15B -0.9
C12B C13B C14B C15B 178.9
C13B C14B C15B C16B 0.3
C14B C15B C16B C17B 0.9
C14B C15B C16B N11A 174.7(14)
C21A N11A C16B C17B -162(2)
C21A N11A C16B C15B 24(3)
C15B C16B C17B F2A -175.4(11)
N11A C16B C17B F2A 10.5(12)
C15B C16B C17B C18B -1.5
N11A C16B C17B C18B -175.6(13)
C10B N10A C18B C13B -0.2
C10B N10A C18B C17B 178.9
C12B C13B C18B N10A -0.5
C14B C13B C18B N10A 179.4
C12B C13B C18B C17B -179.6
C14B C13B C18B C17B 0.3
C16B C17B C18B N10A -178.2
F2A C17B C18B N10A -4.5(11)
C16B C17B C18B C13B 0.9
F2A C17B C18B C13B 174.6(11)
C27B N12A C19B C20B 0.4
C27B N12A C19B C21A 178.0(15)
O6A C21A C19B N12A -177(2)
N11A C21A C19B N12A 4(3)
O6A C21A C19B C20B 0(3)
N11A C21A C19B C20B -177.7(16)
N12A C19B C20B C21B 0.1
C21A C19B C20B C21B -177.5(16)
C19B C20B C21B O1_3 175.4(14)
C19B C20B C21B C22B -0.9
C20B C21B C22B C27B 1.1
O1_3 C21B C22B C27B -175.5(13)
C20B C21B C22B C23B -178.9
O1_3 C21B C22B C23B 4.5(13)
C27B C22B C23B C24B -1.0
C21B C22B C23B C24B 179.0
C22B C23B C24B C25B 0.4
C22A N13A C25B C26B -172.0(13)
C22A N13A C25B C24B 9.8(19)
C23B C24B C25B C26B 0.8
C23B C24B C25B N13A 179.0(11)
N13A C25B C26B F3A 6.6(10)
C24B C25B C26B F3A -175.3(10)
N13A C25B C26B C27B -179.7(11)
C24B C25B C26B C27B -1.5
C19B N12A C27B C22B -0.1
C19B N12A C27B C26B 178.9
C21B C22B C27B N12A -0.6
C23B C22B C27B N12A 179.4
C21B C22B C27B C26B -179.6
C23B C22B C27B C26B 0.4
F3A C26B C27B N12A -4.6(11)
C25B C26B C27B N12A -178.2
F3A C26B C27B C22B 174.5(11)
C25B C26B C27B C22B 0.9
C36B N14A C28B C29B 0.4
C36B N14A C28B C22A 178.7(10)
O7A C22A C28B N14A 177.7(12)
N13A C22A C28B N14A 7.7(16)
O7A C22A C28B C29B -4.0(19)
N13A C22A C28B C29B -174.0(10)
N14A C28B C29B C30B 0.1
C22A C28B C29B C30B -178.0(11)
C28B C29B C30B O1_4 -179.3(11)
C28B C29B C30B C31B -0.8
O1_4 C30B C31B C36B 179.7(9)
C29B C30B C31B C36B 1.0
O1_4 C30B C31B C32B -0.3(9)
C29B C30B C31B C32B -178.9
C36B C31B C32B C33B -1.0
C30B C31B C32B C33B 178.9
C31B C32B C33B C34B 0.4
C32B C33B C34B C35B 0.9
C32B C33B C34B N15A -177.4(9)
C23A N15A C34B C35B -169.2(13)
C23A N15A C34B C33B 9.0(18)
C33B C34B C35B F4A -176.4(9)
N15A C34B C35B F4A 1.8(9)
C33B C34B C35B C36B -1.6
N15A C34B C35B C36B 176.7(9)
C28B N14A C36B C31B -0.2
C28B N14A C36B C35B 178.8
C30B C31B C36B N14A -0.5
C32B C31B C36B N14A 179.4
C30B C31B C36B C35B -179.6
C32B C31B C36B C35B 0.4
C34B C35B C36B N14A -178.2
F4A C35B C36B N14A -3.3(8)
C34B C35B C36B C31B 0.9
F4A C35B C36B C31B 175.9(8)
C45B N16A C37B C38B 0.5
C45B N16A C37B C23A 177.4(9)
O8A C23A C37B N16A -177.0(12)
N15A C23A C37B N16A 12.5(16)
O8A C23A C37B C38B 0.2(18)
N15A C23A C37B C38B -170.4(10)
N16A C37B C38B C39B 0.1
C23A C37B C38B C39B -176.8(10)
C37B C38B C39B O1_5 177.3(12)
C37B C38B C39B C40B -0.9
O1_5 C39B C40B C45B -177.5(9)
C38B C39B C40B C45B 1.1
O1_5 C39B C40B C41B 2.6(9)
C38B C39B C40B C41B -178.9
C45B C40B C41B C42B -1.0
C39B C40B C41B C42B 179.0
C40B C41B C42B C43B 0.4
C24A N17A C43B C44B -173.2(16)
C24A N17A C43B C42B 4(2)
C41B C42B C43B C44B 0.8
C41B C42B C43B N17A -176.2(10)
N17A C43B C44B C45B 175.5(10)
C42B C43B C44B C45B -1.6
N17A C43B C44B F5A -2.2(10)
C42B C43B C44B F5A -179.2(8)
C37B N16A C45B C40B -0.2
C37B N16A C45B C44B 178.9
C39B C40B C45B N16A -0.5
C41B C40B C45B N16A 179.4
C39B C40B C45B C44B -179.6
C41B C40B C45B C44B 0.3
C43B C44B C45B N16A -178.2
F5A C44B C45B N16A -0.7(9)
C43B C44B C45B C40B 1.0
F5A C44B C45B C40B 178.4(9)
C54B N18A C46B C47B 0.4
C54B N18A C46B C24A -177.4(11)
O9A C24A C46B N18A -164.7(16)
N17A C24A C46B N18A -6.9(19)
O9A C24A C46B C47B 17(2)
N17A C24A C46B C47B 175.2(12)
N18A C46B C47B C48B 0.1
C24A C46B C47B C48B 177.9(11)
C46B C47B C48B O1_6 168.6(14)
C46B C47B C48B C49B -0.8
C47B C48B C49B C54B 1.0
O1_6 C48B C49B C54B -170.2(12)
C47B C48B C49B C50B -178.9
O1_6 C48B C49B C50B 9.9(12)
C54B C49B C50B C51B -1.1
C48B C49B C50B C51B 178.9
C49B C50B C51B C52B 0.5
C50B C51B C52B C53B 0.8
C50B C51B C52B N19A 175.7(12)
C25A N19A C52B C53B -159(2)
C25A N19A C52B C51B 26(3)
C51B C52B C53B F6A -175.9(10)
N19A C52B C53B F6A 8.9(12)
C51B C52B C53B C54B -1.5
N19A C52B C53B C54B -176.7(11)
C46B N18A C54B C53B 178.8
C46B N18A C54B C49B -0.1
C52B C53B C54B N18A -178.2
F6A C53B C54B N18A -3.9(11)
C52B C53B C54B C49B 0.9
F6A C53B C54B C49B 175.1(11)
C48B C49B C54B N18A -0.6
C50B C49B C54B N18A 179.4
C48B C49B C54B C53B -179.6
C50B C49B C54B C53B 0.4
C63B N20A C55B C56B 0.4
C63B N20A C55B C25A -176.0(17)
O10A C25A C55B N20A -163(2)
N19A C25A C55B N20A 4(3)
O10A C25A C55B C56B 21(3)
N19A C25A C55B C56B -172.3(18)
N20A C55B C56B C57B 0.1
C25A C55B C56B C57B 176.3(17)
C55B C56B C57B O1_7 -171.1(17)
C55B C56B C57B C58B -0.8
O1_7 C57B C58B C63B 171.9(16)
C56B C57B C58B C63B 1.0
O1_7 C57B C58B C59B -8.1(16)
C56B C57B C58B C59B -179.0
C63B C58B C59B C60B -1.1
C57B C58B C59B C60B 178.8
C58B C59B C60B C61B 0.5
C26A N21A C61B C62B -176.3(16)
C26A N21A C61B C60B 5(2)
C59B C60B C61B C62B 0.8
C59B C60B C61B N21A 179.9(13)
N21A C61B C62B C63B 179.3(12)
C60B C61B C62B C63B -1.5
N21A C61B C62B F7A 6.5(12)
C60B C61B C62B F7A -174.3(11)
C55B N20A C63B C58B -0.2
C55B N20A C63B C62B 178.8
C57B C58B C63B N20A -0.5
C59B C58B C63B N20A 179.5
C57B C58B C63B C62B -179.5
C59B C58B C63B C62B 0.4
C61B C62B C63B N20A -178.2
F7A C62B C63B N20A -4.9(10)
C61B C62B C63B C58B 0.9
F7A C62B C63B C58B 174.2(10)
C72B N22A C64B C65B 0.4
C72B N22A C64B C26A -178.1(12)
O11A C26A C64B N22A -174.5(16)
N21A C26A C64B N22A 2(2)
O11A C26A C64B C65B 7(2)
N21A C26A C64B C65B -177.1(12)
N22A C64B C65B C66B 0.1
C26A C64B C65B C66B 178.6(12)
C64B C65B C66B O1_8 -173.9(13)
C64B C65B C66B C67B -0.9
O1_8 C66B C67B C72B 174.2(13)
C65B C66B C67B C72B 1.0
O1_8 C66B C67B C68B -5.7(13)
C65B C66B C67B C68B -178.9
C72B C67B C68B C69B -1.0
C66B C67B C68B C69B 178.9
C67B C68B C69B C70B 0.4
C68B C69B C70B C71B 0.8
C68B C69B C70B N23A 178.2(10)
C27A N23A C70B C71B 168.1(12)
C27A N23A C70B C69B -9.3(18)
C69B C70B C71B F8A 173.7(10)
N23A C70B C71B F8A -3.8(10)
C69B C70B C71B C72B -1.6
N23A C70B C71B C72B -179.1(9)
C64B N22A C72B C67B -0.2
C64B N22A C72B C71B 178.8
C66B C67B C72B N22A -0.5
C68B C67B C72B N22A 179.4
C66B C67B C72B C71B -179.6
C68B C67B C72B C71B 0.3
F8A C71B C72B N22A 6.5(10)
C70B C71B C72B N22A -178.2
F8A C71B C72B C67B -174.4(10)
C70B C71B C72B C67B 0.9
C2C N1C C1C O1C -11(3)
C2C N1C C1C C8_68 175.0(18)
C1C N1C C2C N2C -180.0(17)
C1C N1C C2C C3C -9(3)
C6C N2C C2C N1C 171.0(14)
C6C N2C C2C C3C 0.0
N1C C2C C3C C4C -170.3(15)
N2C C2C C3C C4C 0.0
C2C C3C C4C C5C 0.0
C3C C4C C5C C6C 0.0
C4C C5C C6C N3C -174.2(15)
C4C C5C C6C N2C 0.0
C2C N2C C6C N3C 175.4(12)
C2C N2C C6C C5C 0.0
O2C C7C N3C C6C -6(3)
C8C C7C N3C C6C 170.4(15)
C5C C6C N3C C7C 1(2)
N2C C6C N3C C7C -174.0(14)
C12C N4C C8C C9C 0.0
C12C N4C C8C C7C -179.3(15)
O2C C7C C8C C9C -8(2)
N3C C7C C8C C9C 175.5(13)
O2C C7C C8C N4C 171.2(14)
N3C C7C C8C N4C -5(2)
N4C C8C C9C C10C 0.0
C7C C8C C9C C10C 179.2(16)
C8C C9C C10C C11C 0.0
C9C C10C C11C C12C 0.0
C10C C11C C12C N4C 0.0
C10C C11C C12C C13C 175.7(14)
C8C N4C C12C C11C 0.0
C8C N4C C12C C13C -175.5(15)
C11C C12C C13C O3C 8(2)
N4C C12C C13C O3C -176.1(15)
C11C C12C C13C N5C -170.7(13)
N4C C12C C13C N5C 5(2)
O3C C13C N5C C14C 6(3)
C12C C13C N5C C14C -175.3(14)
C18C N6C C14C C15C 0.0
C18C N6C C14C N5C -179.6(12)
C13C N5C C14C C15C 12(2)
C13C N5C C14C N6C -168.1(15)
N6C C14C C15C C16C 0.0
N5C C14C C15C C16C 179.5(15)
C14C C15C C16C C17C 0.0
C15C C16C C17C C18C 0.0
C16C C17C C18C N7C -174.7(10)
C16C C17C C18C N6C 0.0
C14C N6C C18C N7C 175.3(9)
C14C N6C C18C C17C 0.0
C17C C18C N7C C19C 10.5(10)
N6C C18C N7C C19C -164.5(9)
C18C N7C C19C O4C 0.0(5)
C18C N7C C19C C1D -180.0(4)
C7D N9C C20C O5C 6(3)
C7D N9C C20C C10D 174.1(11)
C16D N11C C21C O6C -11(3)
C16D N11C C21C C19D -179.8(14)
C25D N13C C22C O7C 6(4)
C25D N13C C22C C28D -178.0(16)
C34D N15C C23C O8C -19(4)
C34D N15C C23C C37D 171.0(18)
C43D N17C C24C O9C 13(3)
C43D N17C C24C C46D -178.4(13)
C52D N19C C25C O10C 4(3)
C52D N19C C25C C55D -179.7(13)
C61D N21C C26C O11C 4(3)
C61D N21C C26C C64D 173.0(13)
C70D N23C C27C O12C 1.0(15)
C70D N23C C27C O13C -179.1(14)
O12C C27C O13C C8_69 -12.5(17)
N23C C27C O13C C8_69 167.6(16)
C9D N8C C1D C2D 0.4
C9D N8C C1D C19C 175.0(7)
O4C C19C C1D N8C -174.8(8)
N7C C19C C1D N8C 5.2(8)
O4C C19C C1D C2D 0.2(8)
N7C C19C C1D C2D -179.8(6)
N8C C1D C2D C3D 0.1
C19C C1D C2D C3D -174.8(6)
C1D C2D C3D O1_9 179.0(4)
C1D C2D C3D C4D -0.9
C2D C3D C4D C9D 1.1
O1_9 C3D C4D C9D -178.8(4)
C2D C3D C4D C5D -178.9
O1_9 C3D C4D C5D 1.3(4)
C9D C4D C5D C6D -1.0
C3D C4D C5D C6D 178.9
C4D C5D C6D C7D 0.5
C20C N9C C7D C8D -171.5(12)
C20C N9C C7D C6D 7.3(18)
C5D C6D C7D C8D 0.8
C5D C6D C7D N9C -178.0(9)
N9C C7D C8D F1C -2.5(9)
C6D C7D C8D F1C 178.6(8)
N9C C7D C8D C9D 177.4(9)
C6D C7D C8D C9D -1.5
C1D N8C C9D C4D -0.2
C1D N8C C9D C8D 178.8
C3D C4D C9D N8C -0.6
C5D C4D C9D N8C 179.4
C3D C4D C9D C8D -179.6
C5D C4D C9D C8D 0.4
F1C C8D C9D N8C 1.7(8)
C7D C8D C9D N8C -178.2
F1C C8D C9D C4D -179.2(8)
C7D C8D C9D C4D 0.9
C18D N10C C10D C11D 0.3
C18D N10C C10D C20C 173.9(9)
O5C C20C C10D N10C 175.1(15)
N9C C20C C10D N10C 7.2(15)
O5C C20C C10D C11D -11(2)
N9C C20C C10D C11D -178.8(9)
N10C C10D C11D C12D 0.2
C20C C10D C11D C12D -173.3(9)
C10D C11D C12D O1_10 -169.9(12)
C10D C11D C12D C13D -0.9
O1_10 C12D C13D C18D 171.6(10)
C11D C12D C13D C18D 1.1
O1_10 C12D C13D C14D -8.3(10)
C11D C12D C13D C14D -178.9
C18D C13D C14D C15D -1.0
C12D C13D C14D C15D 178.9
C13D C14D C15D C16D 0.4
C21C N11C C16D C17D -158.7(15)
C21C N11C C16D C15D 29(2)
C14D C15D C16D C17D 0.9
C14D C15D C16D N11C 172.9(9)
N11C C16D C17D F2C 6.0(10)
C15D C16D C17D F2C 177.8(9)
N11C C16D C17D C18D -173.4(10)
C15D C16D C17D C18D -1.6
C10D N10C C18D C17D 178.9
C10D N10C C18D C13D -0.1
C16D C17D C18D N10C -178.1
F2C C17D C18D N10C 2.5(9)
C16D C17D C18D C13D 0.9
F2C C17D C18D C13D -178.5(9)
C12D C13D C18D N10C -0.6
C14D C13D C18D N10C 179.4
C12D C13D C18D C17D -179.6
C14D C13D C18D C17D 0.4
C27D N12C C19D C20D 0.4
C27D N12C C19D C21C 179.4(11)
O6C C21C C19D N12C -174.1(16)
N11C C21C C19D N12C -5.4(19)
O6C C21C C19D C20D 5(2)
N11C C21C C19D C20D 173.6(12)
N12C C19D C20D C21D 0.1
C21C C19D C20D C21D -178.9(12)
C19D C20D C21D O1_11 -176.3(13)
C19D C20D C21D C22D -0.8
O1_11 C21D C22D C27D 176.5(13)
C20D C21D C22D C27D 1.1
O1_11 C21D C22D C23D -3.6(13)
C20D C21D C22D C23D -178.9
C27D C22D C23D C24D -1.1
C21D C22D C23D C24D 178.9
C22D C23D C24D C25D 0.5
C22C N13C C25D C26D -174.8(18)
C22C N13C C25D C24D 7(2)
C23D C24D C25D N13C 178.6(11)
C23D C24D C25D C26D 0.8
N13C C25D C26D F3C 2.0(10)
C24D C25D C26D F3C 179.9(9)
N13C C25D C26D C27D -179.4(11)
C24D C25D C26D C27D -1.6
C19D N12C C27D C22D -0.1
C19D N12C C27D C26D 178.9
C21D C22D C27D N12C -0.6
C23D C22D C27D N12C 179.4
C21D C22D C27D C26D -179.6
C23D C22D C27D C26D 0.4
F3C C26D C27D N12C 0.4(9)
C25D C26D C27D N12C -178.1
F3C C26D C27D C22D 179.5(9)
C25D C26D C27D C22D 0.9
C36D N14C C28D C29D 0.4
C36D N14C C28D C22C 178.7(13)
O7C C22C C28D N14C -178.8(14)
N13C C22C C28D N14C 5(2)
O7C C22C C28D C29D 0(2)
N13C C22C C28D C29D -177.0(15)
N14C C28D C29D C30D 0.1
C22C C28D C29D C30D -178.1(14)
C28D C29D C30D O1_12 -174.8(15)
C28D C29D C30D C31D -0.9
C29D C30D C31D C36D 1.1
O1_12 C30D C31D C36D 175.9(13)
C29D C30D C31D C32D -178.9
O1_12 C30D C31D C32D -4.1(13)
C36D C31D C32D C33D -1.1
C30D C31D C32D C33D 178.9
C31D C32D C33D C34D 0.5
C32D C33D C34D C35D 0.8
C32D C33D C34D N15C 168.9(15)
C23C N15C C34D C35D -158.1(18)
C23C N15C C34D C33D 34(3)
C33D C34D C35D F4C 174.9(10)
N15C C34D C35D F4C 6.4(14)
C33D C34D C35D C36D -1.4
N15C C34D C35D C36D -169.9(14)
C28D N14C C36D C31D -0.1
C28D N14C C36D C35D 178.8
C30D C31D C36D N14C -0.6
C32D C31D C36D N14C 179.4
C30D C31D C36D C35D -179.6
C32D C31D C36D C35D 0.4
C34D C35D C36D N14C -178.2
F4C C35D C36D N14C 5.5(10)
C34D C35D C36D C31D 0.8
F4C C35D C36D C31D -175.5(10)
C45D N16C C37D C23C 176.3(14)
C45D N16C C37D C38D 0.4
O8C C23C C37D N16C -166.5(18)
N15C C23C C37D N16C 4(2)
O8C C23C C37D C38D 10(3)
N15C C23C C37D C38D 179.9(15)
N16C C37D C38D C39D 0.1
C23C C37D C38D C39D -175.9(14)
C37D C38D C39D O1_13 169.1(18)
C37D C38D C39D C40D -0.9
C38D C39D C40D C45D 1.1
O1_13 C39D C40D C45D -170.6(15)
C38D C39D C40D C41D -179.0
O1_13 C39D C40D C41D 9.3(15)
C45D C40D C41D C42D -1.1
C39D C40D C41D C42D 179.0
C40D C41D C42D C43D 0.5
C41D C42D C43D C44D 0.8
C41D C42D C43D N17C -175.9(11)
C24C N17C C43D C44D 176.9(14)
C24C N17C C43D C42D -6(2)
C42D C43D C44D F5C 179.4(9)
N17C C43D C44D F5C -3.6(10)
C42D C43D C44D C45D -1.5
N17C C43D C44D C45D 175.5(10)
C37D N16C C45D C40D -0.1
C37D N16C C45D C44D 178.9
C39D C40D C45D N16C -0.6
C41D C40D C45D N16C 179.5
C39D C40D C45D C44D -179.6
C41D C40D C45D C44D 0.4
C43D C44D C45D N16C -178.2
F5C C44D C45D N16C 1.0(9)
C43D C44D C45D C40D 0.9
F5C C44D C45D C40D -180.0(9)
C54D N18C C46D C47D 0.4
C54D N18C C46D C24C 172.4(11)
O9C C24C C46D N18C -178.0(16)
N17C C24C C46D N18C 13.6(18)
O9C C24C C46D C47D -5(2)
N17C C24C C46D C47D -173.8(11)
N18C C46D C47D C48D 0.1
C24C C46D C47D C48D -172.1(11)
C46D C47D C48D O1_14 -179.7(12)
C46D C47D C48D C49D -0.9
C47D C48D C49D C54D 1.1
O1_14 C48D C49D C54D -179.9(10)
C47D C48D C49D C50D -178.9
O1_14 C48D C49D C50D 0.1(10)
C54D C49D C50D C51D -1.0
C48D C49D C50D C51D 178.9
C49D C50D C51D C52D 0.4
C50D C51D C52D C53D 0.9
C50D C51D C52D N19C 179.0(10)
C25C N19C C52D C53D -170.1(14)
C25C N19C C52D C51D 12(2)
C51D C52D C53D F6C -177.9(9)
N19C C52D C53D F6C 4.0(10)
C51D C52D C53D C54D -1.6
N19C C52D C53D C54D -179.7(10)
C46D N18C C54D C53D 178.9
C46D N18C C54D C49D -0.2
F6C C53D C54D N18C -2.0(9)
C52D C53D C54D N18C -178.2
F6C C53D C54D C49D 177.1(9)
C52D C53D C54D C49D 1.0
C48D C49D C54D N18C -0.5
C50D C49D C54D N18C 179.4
C48D C49D C54D C53D -179.6
C50D C49D C54D C53D 0.4
C63D N20C C55D C56D 0.4
C63D N20C C55D C25C 175.9(9)
O10C C25C C55D N20C -170.6(12)
N19C C25C C55D N20C 12.4(16)
O10C C25C C55D C56D 5.2(18)
N19C C25C C55D C56D -171.8(11)
N20C C55D C56D C57D 0.1
C25C C55D C56D C57D -175.5(9)
C55D C56D C57D O1_15 180.0(16)
C55D C56D C57D C58D -0.9
C56D C57D C58D C63D 1.0
O1_15 C57D C58D C63D -179.7(14)
C56D C57D C58D C59D -178.9
O1_15 C57D C58D C59D 0.3(14)
C63D C58D C59D C60D -1.1
C57D C58D C59D C60D 178.9
C58D C59D C60D C61D 0.5
C59D C60D C61D C62D 0.8
C59D C60D C61D N21C 174.1(10)
C26C N21C C61D C62D 177.1(13)
C26C N21C C61D C60D 3.4(19)
C60D C61D C62D F7C -178.2(10)
N21C C61D C62D F7C 7.6(9)
C60D C61D C62D C63D -1.5
N21C C61D C62D C63D -175.7(9)
C55D N20C C63D C62D 178.8
C55D N20C C63D C58D -0.2
F7C C62D C63D N20C -1.4(9)
C61D C62D C63D N20C -178.2
F7C C62D C63D C58D 177.7(9)
C61D C62D C63D C58D 0.9
C57D C58D C63D N20C -0.5
C59D C58D C63D N20C 179.4
C57D C58D C63D C62D -179.6
C59D C58D C63D C62D 0.4
C72D N22C C64D C65D 0.4
C72D N22C C64D C26C 171.4(12)
O11C C26C C64D N22C -172.5(16)
N21C C26C C64D N22C 18.5(19)
O11C C26C C64D C65D -1(2)
N21C C26C C64D C65D -170.2(11)
N22C C64D C65D C66D 0.1
C26C C64D C65D C66D -170.3(13)
C64D C65D C66D O1_16 179.5(4)
C64D C65D C66D C67D -0.8
O1_16 C66D C67D C72D -179.3(4)
C65D C66D C67D C72D 1.0
O1_16 C66D C67D C68D 0.8(4)
C65D C66D C67D C68D -179.0
C72D C67D C68D C69D -1.1
C66D C67D C68D C69D 178.9
C67D C68D C69D C70D 0.5
C68D C69D C70D C71D 0.7
C68D C69D C70D N23C -178.2(12)
C27C N23C C70D C71D 164.6(8)
C27C N23C C70D C69D -16.4(17)
C69D C70D C71D F8C -177.2(9)
N23C C70D C71D F8C 1.9(10)
C69D C70D C71D C72D -1.5
N23C C70D C71D C72D 177.6(11)
C64D N22C C72D C67D -0.1
C64D N22C C72D C71D 178.9
C66D C67D C72D N22C -0.6
C68D C67D C72D N22C 179.4
C66D C67D C72D C71D -179.6
C68D C67D C72D C71D 0.4
C70D C71D C72D N22C -178.2
F8C C71D C72D N22C -2.1(9)
C70D C71D C72D C67D 0.9
F8C C71D C72D C67D 176.9(9)
O1E C1E N1E C2E 12(5)
C8_67 C1E N1E C2E 175(2)
C6E N2E C2E C3E 0.0
C6E N2E C2E N1E 176.6(16)
C1E N1E C2E C3E -8(3)
C1E N1E C2E N2E 176(2)
N2E C2E C3E C4E 0.0
N1E C2E C3E C4E -176.2(17)
C2E C3E C4E C5E 0.0
C3E C4E C5E C6E 0.0
C4E C5E C6E N3E -177.6(15)
C4E C5E C6E N2E 0.0
C2E N2E C6E N3E 177.7(15)
C2E N2E C6E C5E 0.0
C5E C6E N3E C7E -13(2)
N2E C6E N3E C7E 169.7(17)
C12E N4E C8E C7E -179.6(15)
C12E N4E C8E C9E 0.0
C7E C8E C9E C10E 179.6(16)
N4E C8E C9E C10E 0.0
C8E C9E C10E C11E 0.0
C9E C10E C11E C12E 0.0
C10E C11E C12E N4E 0.0
C10E C11E C12E C13E 176.1(13)
C8E N4E C12E C11E 0.0
C8E N4E C12E C13E -176.1(13)
C13E N5E C14E N6E -177.1(15)
C13E N5E C14E C15E 8(2)
C18E N6E C14E N5E -175.5(15)
C18E N6E C14E C15E 0.0
N5E C14E C15E C16E 174.8(17)
N6E C14E C15E C16E 0.0
C14E C15E C16E C17E 0.0
C15E C16E C17E C18E 0.0
C16E C17E C18E N6E 0.0
C16E C17E C18E N7E 179.4(18)
C14E N6E C18E C17E 0.0
C14E N6E C18E N7E -179.5(15)
N4E C8E C7E O2E 172.2(15)
C9E C8E C7E O2E -7(2)
N4E C8E C7E N3E 3(2)
C9E C8E C7E N3E -176.3(14)
C6E N3E C7E O2E 7(3)
C6E N3E C7E C8E 174.6(17)
C17E C18E N7E C19E 8(3)
N6E C18E N7E C19E -173.0(17)
C14E N5E C13E O3E -8(3)
C14E N5E C13E C12E -172.8(15)
C11E C12E C13E O3E 19(2)
N4E C12E C13E O3E -165.2(13)
C11E C12E C13E N5E -174.5(13)
N4E C12E C13E N5E 2(2)
C18E N7E C19E O4E 4(3)
C18E N7E C19E C1F -165.3(17)
C7F N9E C20E O5E -14(3)
C7F N9E C20E C10F 173.0(14)
C16F N11E C21E O6E 14(2)
C16F N11E C21E C19F -176.7(12)
O7E C22E N13E C25F 14(3)
C28F C22E N13E C25F -172.8(16)
O8E C23E N15E C34F 24(3)
C37F C23E N15E C34F -171.0(15)
C43F N17E C24E O9E 0(3)
C43F N17E C24E C46F 178.2(16)
C52F N19E C25E O10E -16(2)
C52F N19E C25E C55F -180.0(12)
C61F N21E C26E O11E -4(3)
C61F N21E C26E C64F -177.3(15)
C70F N23E C27E O12E 10(4)
C70F N23E C27E O13E -169.6(16)
C8_70 O13E C27E O12E 0(3)
C8_70 O13E C27E N23E 179.4(16)
C9F N8E C1F C2F -0.4
C9F N8E C1F C19E -177.8(12)
O4E C19E C1F N8E -166.4(15)
N7E C19E C1F N8E 3(2)
O4E C19E C1F C2F 16(2)
N7E C19E C1F C2F -175.1(13)
N8E C1F C2F C3F -0.1
C19E C1F C2F C3F 177.3(12)
C1F C2F C3F O1_17 -173.3(13)
C1F C2F C3F C4F 0.9
O1_17 C3F C4F C9F 173.5(12)
C2F C3F C4F C9F -1.1
O1_17 C3F C4F C5F -6.5(12)
C2F C3F C4F C5F 178.9
C9F C4F C5F C6F 1.0
C3F C4F C5F C6F -178.9
C4F C5F C6F C7F -0.4
C20E N9E C7F C8F -164.3(14)
C20E N9E C7F C6F 9(2)
C5F C6F C7F N9E -173.6(12)
C5F C6F C7F C8F -0.8
N9E C7F C8F F1E -7.6(10)
C6F C7F C8F F1E 179.0(10)
N9E C7F C8F C9F 175.0(11)
C6F C7F C8F C9F 1.5
C1F N8E C9F C8F -178.8
C1F N8E C9F C4F 0.1
F1E C8F C9F N8E 0.6(9)
C7F C8F C9F N8E 178.2
F1E C8F C9F C4F -178.5(9)
C7F C8F C9F C4F -0.9
C3F C4F C9F N8E 0.6
C5F C4F C9F N8E -179.4
C3F C4F C9F C8F 179.6
C5F C4F C9F C8F -0.4
C18F N10E C10F C11F 0.0
C18F N10E C10F C20E -179.6(12)
O5E C20E C10F N10E -169.9(15)
N9E C20E C10F N10E 2.1(19)
O5E C20E C10F C11F 11(2)
N9E C20E C10F C11F -177.5(11)
N10E C10F C11F C12F -0.3
C20E C10F C11F C12F 179.3(11)
C10F C11F C12F O1_18 178.6(13)
C10F C11F C12F C13F 0.9
O1_18 C12F C13F C18F -179.1(11)
C11F C12F C13F C18F -1.1
O1_18 C12F C13F C14F 0.9(11)
C11F C12F C13F C14F 178.9
C18F C13F C14F C15F 1.1
C12F C13F C14F C15F -178.9
C13F C14F C15F C16F -0.5
C21E N11E C16F C17F -166.5(11)
C21E N11E C16F C15F 13.8(18)
C14F C15F C16F C17F -0.8
C14F C15F C16F N11E 179.0(10)
N11E C16F C17F F2E 3.7(10)
C15F C16F C17F F2E -176.5(10)
N11E C16F C17F C18F -178.2(10)
C15F C16F C17F C18F 1.5
C10F N10E C18F C17F -179.0
C10F N10E C18F C13F -0.2
F2E C17F C18F N10E -4.1(10)
C16F C17F C18F N10E 177.9
F2E C17F C18F C13F 177.1(10)
C16F C17F C18F C13F -0.9
C12F C13F C18F N10E 0.7
C14F C13F C18F N10E -179.3
C12F C13F C18F C17F 179.6
C14F C13F C18F C17F -0.4
C27F N12E C19F C20F -0.4
C27F N12E C19F C21E 179.2(9)
O6E C21E C19F N12E 176.0(11)
N11E C21E C19F N12E 5.6(15)
O6E C21E C19F C20F -4.3(17)
N11E C21E C19F C20F -174.8(10)
N12E C19F C20F C21F -0.1
C21E C19F C20F C21F -179.7(10)
C19F C20F C21F O1_19 175.4(12)
C19F C20F C21F C22F 0.8
O1_19 C21F C22F C27F -176.4(10)
C20F C21F C22F C27F -1.0
O1_19 C21F C22F C23F 3.6(10)
C20F C21F C22F C23F 178.9
C27F C22F C23F C24F 1.0
C21F C22F C23F C24F -179.0
C22F C23F C24F C25F -0.4
C22E N13E C25F C26F 179.7(16)
C22E N13E C25F C24F -10(2)
C23F C24F C25F C26F -0.9
C23F C24F C25F N13E -171.1(11)
N13E C25F C26F C27F 172.3(11)
C24F C25F C26F C27F 1.6
N13E C25F C26F F3E -2.7(11)
C24F C25F C26F F3E -173.4(9)
C19F N12E C27F C22F 0.2
C19F N12E C27F C26F -178.9
C21F C22F C27F N12E 0.5
C23F C22F C27F N12E -179.5
C21F C22F C27F C26F 179.6
C23F C22F C27F C26F -0.3
C25F C26F C27F N12E 178.2
F3E C26F C27F N12E -6.5(8)
C25F C26F C27F C22F -0.9
F3E C26F C27F C22F 174.4(8)
C36F N14E C28F C29F -0.4
C36F N14E C28F C22E 175.9(11)
O7E C22E C28F N14E -179.0(14)
N13E C22E C28F N14E 8(2)
O7E C22E C28F C29F -2(2)
N13E C22E C28F C29F -175.3(12)
N14E C28F C29F C30F -0.1
C22E C28F C29F C30F -176.5(11)
C28F C29F C30F O1_20 -173.6(12)
C28F C29F C30F C31F 0.9
C29F C30F C31F C36F -1.1
O1_20 C30F C31F C36F 174.2(10)
C29F C30F C31F C32F 178.9
O1_20 C30F C31F C32F -5.7(10)
C36F C31F C32F C33F 1.1
C30F C31F C32F C33F -179.0
C31F C32F C33F C34F -0.4
C32F C33F C34F C35F -0.9
C32F C33F C34F N15E -172.0(11)
C23E N15E C34F C35F -167.2(15)
C23E N15E C34F C33F 4(2)
C33F C34F C35F F4E -177.8(10)
N15E C34F C35F F4E -6.1(11)
C33F C34F C35F C36F 1.6
N15E C34F C35F C36F 173.2(10)
C28F N14E C36F C35F -178.8
C28F N14E C36F C31F 0.1
C34F C35F C36F N14E 178.1
F4E C35F C36F N14E -2.5(10)
C34F C35F C36F C31F -0.8
F4E C35F C36F C31F 178.5(10)
C30F C31F C36F N14E 0.6
C32F C31F C36F N14E -179.4
C30F C31F C36F C35F 179.6
C32F C31F C36F C35F -0.5
C45F N16E C37F C38F -0.4
C45F N16E C37F C23E -180.0(11)
O8E C23E C37F N16E -178.9(19)
N15E C23E C37F N16E 17.2(18)
O8E C23E C37F C38F 2(3)
N15E C23E C37F C38F -162.4(12)
N16E C37F C38F C39F -0.1
C23E C37F C38F C39F 179.5(11)
C37F C38F C39F O1_21 175.7(13)
C37F C38F C39F C40F 0.8
C38F C39F C40F C45F -1.0
O1_21 C39F C40F C45F -176.1(13)
C38F C39F C40F C41F 178.9
O1_21 C39F C40F C41F 3.9(13)
C45F C40F C41F C42F 1.0
C39F C40F C41F C42F -179.0
C40F C41F C42F C43F -0.4
C24E N17E C43F C44F 179.5(17)
C24E N17E C43F C42F -4(2)
C41F C42F C43F C44F -0.9
C41F C42F C43F N17E -177.5(12)
N17E C43F C44F F5E 1.3(11)
C42F C43F C44F F5E -175.3(10)
N17E C43F C44F C45F 178.2(12)
C42F C43F C44F C45F 1.6
C37F N16E C45F C44F -178.9
C37F N16E C45F C40F 0.1
F5E C44F C45F N16E -5.1(11)
C43F C44F C45F N16E 178.2
F5E C44F C45F C40F 175.8(11)
C43F C44F C45F C40F -0.9
C39F C40F C45F N16E 0.6
C41F C40F C45F N16E -179.4
C39F C40F C45F C44F 179.6
C41F C40F C45F C44F -0.4
C54F N18E C46F C24E 179.6(12)
C54F N18E C46F C47F -0.4
O9E C24E C46F N18E -179.6(17)
N17E C24E C46F N18E 2(2)
O9E C24E C46F C47F 0(3)
N17E C24E C46F C47F -178.1(12)
N18E C46F C47F C48F -0.1
C24E C46F C47F C48F 179.9(12)
C46F C47F C48F O1_22 -179.9(12)
C46F C47F C48F C49F 0.8
O1_22 C48F C49F C54F 179.7(12)
C47F C48F C49F C54F -1.0
O1_22 C48F C49F C50F -0.3(12)
C47F C48F C49F C50F 179.0
C54F C49F C50F C51F 1.1
C48F C49F C50F C51F -178.9
C49F C50F C51F C52F -0.5
C50F C51F C52F C53F -0.8
C50F C51F C52F N19E 174.5(10)
C25E N19E C52F C53F -156.8(12)
C25E N19E C52F C51F 27.8(18)
C51F C52F C53F F6E 173.1(9)
N19E C52F C53F F6E -2.3(9)
C51F C52F C53F C54F 1.5
N19E C52F C53F C54F -174.0(9)
C46F N18E C54F C49F 0.2
C46F N18E C54F C53F -178.8
C48F C49F C54F N18E 0.5
C50F C49F C54F N18E -179.5
C48F C49F C54F C53F 179.6
C50F C49F C54F C53F -0.4
F6E C53F C54F N18E 6.5(9)
C52F C53F C54F N18E 178.2
F6E C53F C54F C49F -172.5(9)
C52F C53F C54F C49F -0.9
C63F N20E C55F C25E -175.2(11)
C63F N20E C55F C56F -0.4
O10E C25E C55F N20E -164.5(14)
N19E C25E C55F N20E -0.9(17)
O10E C25E C55F C56F 20(2)
N19E C25E C55F C56F -176.1(10)
N20E C55F C56F C57F -0.1
C25E C55F C56F C57F 174.9(11)
C55F C56F C57F O1_23 -171.2(12)
C55F C56F C57F C58F 0.8
C56F C57F C58F C63F -1.0
O1_23 C57F C58F C63F 172.3(10)
C56F C57F C58F C59F 178.9
O1_23 C57F C58F C59F -7.7(10)
C63F C58F C59F C60F 1.0
C57F C58F C59F C60F -178.9
C58F C59F C60F C61F -0.4
C26E N21E C61F C62F -173.6(16)
C26E N21E C61F C60F 5(2)
C59F C60F C61F C62F -0.9
C59F C60F C61F N21E -179.8(12)
N21E C61F C62F F7E 3.0(11)
C60F C61F C62F F7E -176.0(10)
N21E C61F C62F C63F -179.4(11)
C60F C61F C62F C63F 1.5
C55F N20E C63F C58F 0.2
C55F N20E C63F C62F -178.9
C57F C58F C63F N20E 0.5
C59F C58F C63F N20E -179.4
C57F C58F C63F C62F 179.6
C59F C58F C63F C62F -0.4
F7E C62F C63F N20E -4.2(9)
C61F C62F C63F N20E 178.2
F7E C62F C63F C58F 176.7(9)
C61F C62F C63F C58F -0.9
C72F N22E C64F C65F -0.4
C72F N22E C64F C26E -178.2(11)
O11E C26E C64F N22E -175.6(15)
N21E C26E C64F N22E -2.8(18)
O11E C26E C64F C65F 6(2)
N21E C26E C64F C65F 179.3(12)
N22E C64F C65F C66F -0.1
C26E C64F C65F C66F 177.7(11)
C64F C65F C66F O1_24 179.9(14)
C64F C65F C66F C67F 0.9
O1_24 C66F C67F C72F 179.8(13)
C65F C66F C67F C72F -1.1
O1_24 C66F C67F C68F -0.1(13)
C65F C66F C67F C68F 179.0
C72F C67F C68F C69F 1.1
C66F C67F C68F C69F -178.9
C67F C68F C69F C70F -0.5
C68F C69F C70F C71F -0.8
C68F C69F C70F N23E -174.9(12)
C27E N23E C70F C71F 166.2(17)
C27E N23E C70F C69F -20(2)
C69F C70F C71F F8E -178.5(11)
N23E C70F C71F F8E -4.1(11)
C69F C70F C71F C72F 1.5
N23E C70F C71F C72F 175.8(11)
C64F N22E C72F C67F 0.1
C64F N22E C72F C71F -178.8
C66F C67F C72F N22E 0.6
C68F C67F C72F N22E -179.4
C66F C67F C72F C71F 179.6
C68F C67F C72F C71F -0.5
F8E C71F C72F N22E -1.8(11)
C70F C71F C72F N22E 178.2
F8E C71F C72F C67F 179.2(11)
C70F C71F C72F C67F -0.8
C2G N1G C1G O1G 0.1(5)
C2G N1G C1G C8_71 -179.9(6)
C6G N2G C2G C3G 0.0
C6G N2G C2G N1G 177.3(14)
C1G N1G C2G C3G -14.8(16)
C1G N1G C2G N2G 168.1(14)
N2G C2G C3G C5G 0.0
N1G C2G C3G C5G -177.0(16)
C2G C3G C5G C4G 0.0
C3G C5G C4G C6G 0.0
C5G C4G C6G N2G 0.0
C5G C4G C6G N3G 176(2)
C2G N2G C6G C4G 0.0
C2G N2G C6G N3G -176.9(16)
O2G C7G N3G C6G -0.6(9)
C8G C7G N3G C6G 179.6(6)
C4G C6G N3G C7G 10(2)
N2G C6G N3G C7G -173.7(16)
C12G N4G C8G C9G 0.0
C12G N4G C8G C7G -165.3(18)
O2G C7G C8G C9G 0.4(14)
N3G C7G C8G C9G -179.8(15)
O2G C7G C8G N4G 166(2)
N3G C7G C8G N4G -14(2)
N4G C8G C9G C10G 0.0
C7G C8G C9G C10G 165.6(17)
C8G C9G C10G C11G 0.0
C9G C10G C11G C12G 0.0
C10G C11G C12G N4G 0.0
C10G C11G C12G C13G 167(3)
C8G N4G C12G C11G 0.0
C8G N4G C12G C13G -165(4)
C11G C12G C13G O3G 16(6)
N4G C12G C13G O3G -178(4)
C11G C12G C13G N5G 178(3)
N4G C12G C13G N5G -16(6)
O3G C13G N5G C14G -5(7)
C12G C13G N5G C14G -168(3)
C18G N6G C14G C15G 0.0
C18G N6G C14G N5G -180(2)
C13G N5G C14G N6G -170(4)
C13G N5G C14G C15G 10(5)
N6G C14G C15G C16G 0.0
N5G C14G C15G C16G 179(2)
C14G C15G C16G C17G 0.0
C15G C16G C17G C18G 0.0
C16G C17G C18G N6G 0.0
C16G C17G C18G N7G 177(3)
C14G N6G C18G C17G 0.0
C14G N6G C18G N7G -178.0(18)
C19G N7G C18G C17G 20(3)
C19G N7G C18G N6G -162.5(17)
C18G N7G C19G O4G -11(3)
C18G N7G C19G C1H -178.5(16)
C7H N9G C20G O5G 14(3)
C7H N9G C20G C10H -176.4(13)
C16H N11G C21G O6G 6(4)
C16H N11G C21G C19H -178.2(15)
C25H N13G C22G O7G 8(3)
C25H N13G C22G C28H -175.6(15)
C34H N15G C23G O8G -1(3)
C34H N15G C23G C37H 178.8(15)
C43H N17G C24G O9G 0(4)
C43H N17G C24G C46H -175.9(18)
C52H N19G C25G O10G -0.3(11)
C52H N19G C25G C55H 179.8(8)
C61H N21G C26G O11G -10(3)
C61H N21G C26G C64H 178.7(14)
C8_72 O13G C27G O12G 2.5(16)
C8_72 O13G C27G N23G -177.5(15)
C70H N23G C27G O13G 174(2)
C70H N23G C27G O12G -6(2)
C9H N8G C1H C2H -0.4
C9H N8G C1H C19G 174.1(11)
O4G C19G C1H N8G -166.5(16)
N7G C19G C1H N8G 1.8(19)
O4G C19G C1H C2H 8(2)
N7G C19G C1H C2H 176.8(14)
N8G C1H C2H C3H -0.1
C19G C1H C2H C3H -174.9(10)
C1H C2H C3H O1_25 -175.1(13)
C1H C2H C3H C4H 0.8
O1_25 C3H C4H C9H 175.6(11)
C2H C3H C4H C9H -1.0
O1_25 C3H C4H C5H -4.5(11)
C2H C3H C4H C5H 179.0
C9H C4H C5H C6H 1.1
C3H C4H C5H C6H -178.9
C4H C5H C6H C7H -0.4
C5H C6H C7H C8H -0.8
C5H C6H C7H N9G -172.8(12)
C20G N9G C7H C8H -179.2(14)
C20G N9G C7H C6H -7(2)
C6H C7H C8H F1G 179.3(9)
N9G C7H C8H F1G -7.7(10)
C6H C7H C8H C9H 1.5
N9G C7H C8H C9H 174.5(10)
C1H N8G C9H C4H 0.1
C1H N8G C9H C8H -178.8
C3H C4H C9H N8G 0.5
C5H C4H C9H N8G -179.4
C3H C4H C9H C8H 179.5
C5H C4H C9H C8H -0.4
C7H C8H C9H N8G 178.2
F1G C8H C9H N8G 0.3(9)
C7H C8H C9H C4H -0.8
F1G C8H C9H C4H -178.8(9)
C18H N10G C10H C11H -0.5
C18H N10G C10H C20G -178.7(12)
O5G C20G C10H N10G 175.6(15)
N9G C20G C10H N10G 5.3(19)
O5G C20G C10H C11H -3(2)
N9G C20G C10H C11H -173.0(12)
N10G C10H C11H C12H 0.0
C20G C10H C11H C12H 178.1(12)
C10H C11H C12H O1_26 179.3(13)
C10H C11H C12H C13H 0.8
O1_26 C12H C13H C18H -179.6(12)
C11H C12H C13H C18H -1.1
O1_26 C12H C13H C14H 0.4(12)
C11H C12H C13H C14H 179.0
C18H C13H C14H C15H 1.1
C12H C13H C14H C15H -178.9
C13H C14H C15H C16H -0.5
C21G N11G C16H C17H -163.2(17)
C21G N11G C16H C15H 21(2)
C14H C15H C16H C17H -0.8
C14H C15H C16H N11G 175.2(11)
N11G C16H C17H F2G 1.9(11)
C15H C16H C17H F2G 177.9(10)
N11G C16H C17H C18H -174.5(11)
C15H C16H C17H C18H 1.5
C10H N10G C18H C17H -178.8
C10H N10G C18H C13H 0.2
F2G C17H C18H N10G 1.7(10)
C16H C17H C18H N10G 178.2
F2G C17H C18H C13H -177.4(10)
C16H C17H C18H C13H -0.9
C12H C13H C18H N10G 0.6
C14H C13H C18H N10G -179.4
C12H C13H C18H C17H 179.6
C14H C13H C18H C17H -0.4
C27H N12G C19H C20H -0.5
C27H N12G C19H C21G -179.0(13)
O6G C21G C19H N12G -179.8(17)
N11G C21G C19H N12G 5(2)
O6G C21G C19H C20H 2(3)
N11G C21G C19H C20H -174.0(13)
N12G C19H C20H C21H 0.0
C21G C19H C20H C21H 178.5(13)
C19H C20H C21H O1_27 -179.6(4)
C19H C20H C21H C22H 0.8
O1_27 C21H C22H C27H 179.3(4)
C20H C21H C22H C27H -1.1
O1_27 C21H C22H C23H -0.7(4)
C20H C21H C22H C23H 178.9
C27H C22H C23H C24H 1.1
C21H C22H C23H C24H -179.0
C22H C23H C24H C25H -0.4
C22G N13G C25H C26H -174.6(15)
C22G N13G C25H C24H 0(2)
C23H C24H C25H C26H -0.8
C23H C24H C25H N13G -175.9(11)
N13G C25H C26H F3G -10.1(11)
C24H C25H C26H F3G 174.7(9)
N13G C25H C26H C27H 176.7(11)
C24H C25H C26H C27H 1.5
C19H N12G C27H C22H 0.2
C19H N12G C27H C26H -178.8
C21H C22H C27H N12G 0.6
C23H C22H C27H N12G -179.4
C21H C22H C27H C26H 179.6
C23H C22H C27H C26H -0.5
F3G C26H C27H N12G 4.7(9)
C25H C26H C27H N12G 178.2
F3G C26H C27H C22H -174.3(9)
C25H C26H C27H C22H -0.8
C36H N14G C28H C29H -0.4
C36H N14G C28H C22G -178.8(11)
O7G C22G C28H N14G 179.1(13)
N13G C22G C28H N14G 1.9(18)
O7G C22G C28H C29H 1(2)
N13G C22G C28H C29H -176.5(12)
N14G C28H C29H C30H -0.1
C22G C28H C29H C30H 178.1(11)
C28H C29H C30H O1_28 -175.8(11)
C28H C29H C30H C31H 0.9
O1_28 C30H C31H C36H 175.8(10)
C29H C30H C31H C36H -1.1
O1_28 C30H C31H C32H -4.2(10)
C29H C30H C31H C32H 178.9
C36H C31H C32H C33H 1.1
C30H C31H C32H C33H -179.0
C31H C32H C33H C34H -0.5
C23G N15G C34H C35H -160.5(16)
C23G N15G C34H C33H 16(2)
C32H C33H C34H C35H -0.8
C32H C33H C34H N15G -177.4(11)
N15G C34H C35H F4G -1.2(11)
C33H C34H C35H F4G -177.8(9)
N15G C34H C35H C36H 178.1(11)
C33H C34H C35H C36H 1.5
C28H N14G C36H C31H 0.1
C28H N14G C36H C35H -178.8
C30H C31H C36H N14G 0.6
C32H C31H C36H N14G -179.4
C30H C31H C36H C35H 179.6
C32H C31H C36H C35H -0.4
C34H C35H C36H N14G 178.2
F4G C35H C36H N14G -2.4(9)
C34H C35H C36H C31H -0.9
F4G C35H C36H C31H 178.5(9)
C45H N16G C37H C23G 179.6(11)
C45H N16G C37H C38H -0.4
O8G C23G C37H N16G -171.0(16)
N15G C23G C37H N16G 9.1(19)
O8G C23G C37H C38H 9(2)
N15G C23G C37H C38H -170.9(12)
N16G C37H C38H C39H -0.1
C23G C37H C38H C39H 179.9(11)
C37H C38H C39H O1_29 167.6(12)
C37H C38H C39H C40H 0.8
O1_29 C39H C40H C45H -168.3(11)
C38H C39H C40H C45H -1.0
O1_29 C39H C40H C41H 11.6(11)
C38H C39H C40H C41H 178.9
C45H C40H C41H C42H 1.0
C39H C40H C41H C42H -178.9
C40H C41H C42H C43H -0.4
C24G N17G C43H C44H -172.3(18)
C24G N17G C43H C42H 4(3)
C41H C42H C43H C44H -0.8
C41H C42H C43H N17G -176.9(12)
N17G C43H C44H F5G 0.7(11)
C42H C43H C44H F5G -175.4(9)
N17G C43H C44H C45H 177.6(11)
C42H C43H C44H C45H 1.5
C37H N16G C45H C44H -178.8
C37H N16G C45H C40H 0.2
F5G C44H C45H N16G -5.0(9)
C43H C44H C45H N16G 178.2
F5G C44H C45H C40H 175.9(9)
C43H C44H C45H C40H -0.9
C39H C40H C45H N16G 0.5
C41H C40H C45H N16G -179.4
C39H C40H C45H C44H 179.6
C41H C40H C45H C44H -0.4
C54H N18G C46H C47H -0.4
C54H N18G C46H C24G 176.4(14)
O9G C24G C46H N18G 178.4(16)
N17G C24G C46H N18G -5(2)
O9G C24G C46H C47H -5(3)
N17G C24G C46H C47H 171.6(14)
N18G C46H C47H C48H -0.1
C24G C46H C47H C48H -176.9(14)
C46H C47H C48H O1_30 -174.6(17)
C46H C47H C48H C49H 0.8
O1_30 C48H C49H C54H 174.7(16)
C47H C48H C49H C54H -1.0
O1_30 C48H C49H C50H -5.4(16)
C47H C48H C49H C50H 178.9
C54H C49H C50H C51H 1.0
C48H C49H C50H C51H -179.0
C49H C50H C51H C52H -0.3
C25G N19G C52H C53H -158.3(9)
C25G N19G C52H C51H 17.9(14)
C50H C51H C52H N19G -177.1(9)
C50H C51H C52H C53H -0.9
N19G C52H C53H F6G -5.0(11)
C51H C52H C53H F6G 178.6(12)
N19G C52H C53H C54H 178.0(9)
C51H C52H C53H C54H 1.6
C46H N18G C54H C49H 0.1
C46H N18G C54H C53H -178.9
C48H C49H C54H N18G 0.6
C50H C49H C54H N18G -179.4
C48H C49H C54H C53H 179.6
C50H C49H C54H C53H -0.4
F6G C53H C54H N18G 1.2(12)
C52H C53H C54H N18G 178.1
F6G C53H C54H C49H -177.9(12)
C52H C53H C54H C49H -0.9
C63H N20G C55H C56H -0.4
C63H N20G C55H C25G -175.2(7)
O10G C25G C55H N20G -168.7(7)
N19G C25G C55H N20G 11.2(7)
O10G C25G C55H C56H 16.1(6)
N19G C25G C55H C56H -164.0(7)
N20G C55H C56H C57H -0.1
C25G C55H C56H C57H 174.7(7)
C55H C56H C57H O1_31 176.1(13)
C55H C56H C57H C58H 0.8
O1_31 C57H C58H C63H -177.2(11)
C56H C57H C58H C63H -1.0
O1_31 C57H C58H C59H 2.8(11)
C56H C57H C58H C59H 178.9
C63H C58H C59H C60H 1.0
C57H C58H C59H C60H -178.9
C58H C59H C60H C61H -0.4
C59H C60H C61H C62H -0.8
C59H C60H C61H N21G 178.8(11)
C26G N21G C61H C62H -172.3(13)
C26G N21G C61H C60H 8(2)
C60H C61H C62H F7G -175.1(11)
N21G C61H C62H F7G 5.2(11)
C60H C61H C62H C63H 1.5
N21G C61H C62H C63H -178.1(10)
C55H N20G C63H C58H 0.2
C55H N20G C63H C62H -178.8
C57H C58H C63H N20G 0.5
C59H C58H C63H N20G -179.4
C57H C58H C63H C62H 179.6
C59H C58H C63H C62H -0.4
C61H C62H C63H N20G 178.2
F7G C62H C63H N20G -4.9(10)
C61H C62H C63H C58H -0.9
F7G C62H C63H C58H 176.0(10)
C72H N22G C64H C26G 178.7(11)
C72H N22G C64H C65H -0.4
O11G C26G C64H N22G -172.3(16)
N21G C26G C64H N22G -1.4(17)
O11G C26G C64H C65H 7(2)
N21G C26G C64H C65H 177.8(11)
N22G C64H C65H C66H -0.1
C26G C64H C65H C66H -179.1(12)
C64H C65H C66H O1_32 -173.3(12)
C64H C65H C66H C67H 0.8
O1_32 C66H C67H C72H 173.4(11)
C65H C66H C67H C72H -1.1
O1_32 C66H C67H C68H -6.6(11)
C65H C66H C67H C68H 178.9
C72H C67H C68H C69H 1.0
C66H C67H C68H C69H -178.9
C67H C68H C69H C70H -0.4
C27G N23G C70H C71H 171.3(15)
C27G N23G C70H C69H -14(3)
C68H C69H C70H C71H -0.9
C68H C69H C70H N23G -175.6(13)
N23G C70H C71H F8G -3.1(12)
C69H C70H C71H F8G -177.7(10)
N23G C70H C71H C72H 176.2(13)
C69H C70H C71H C72H 1.6
C64H N22G C72H C67H 0.2
C64H N22G C72H C71H -178.8
C66H C67H C72H N22G 0.6
C68H C67H C72H N22G -179.4
C66H C67H C72H C71H 179.6
C68H C67H C72H C71H -0.4
F8G C71H C72H N22G -2.6(10)
C70H C71H C72H N22G 178.2
F8G C71H C72H C67H 178.3(10)
C70H C71H C72H C67H -0.9
O1I C1I N1I C2I 14(5)
C8_73 C1I N1I C2I -166(2)
C1I N1I C2I C3I 0(3)
C1I N1I C2I N2I -177.2(19)
C6I N2I C2I N1I 177.5(14)
C6I N2I C2I C3I 0.0
N1I C2I C3I C4I -176(2)
N2I C2I C3I C4I 0.0
C2I C3I C4I C5I 0.0
C3I C4I C5I C6I 0.0
C4I C5I C6I N3I -179.2(16)
C4I C5I C6I N2I 0.0
C2I N2I C6I N3I 179.3(14)
C2I N2I C6I C5I 0.0
C12I N4I C8I C9I 0.0
C12I N4I C8I C7I 177.5(14)
N4I C8I C9I C10I 0.0
C7I C8I C9I C10I -177.2(15)
C8I C9I C10I C11I 0.0
C9I C10I C11I C12I 0.0
C10I C11I C12I N4I 0.0
C10I C11I C12I C13I 178.5(9)
C8I N4I C12I C11I 0.0
C8I N4I C12I C13I -178.6(9)
C13I N5I C14I C15I -13.8(14)
C13I N5I C14I N6I 169.1(11)
C18I N6I C14I N5I 177.2(10)
C18I N6I C14I C15I 0.0
N5I C14I C15I C16I -177.0(11)
N6I C14I C15I C16I 0.0
C14I C15I C16I C17I 0.0
C15I C16I C17I C18I 0.0
C16I C17I C18I N6I 0.0
C16I C17I C18I N7I -178.2(15)
C14I N6I C18I C17I 0.0
C14I N6I C18I N7I 178.5(12)
C9I C8I C7I O2I 1(2)
N4I C8I C7I O2I -176.0(14)
C9I C8I C7I N3I 174.9(13)
N4I C8I C7I N3I -2(2)
C5I C6I N3I C7I 5(2)
N2I C6I N3I C7I -174.3(16)
O2I C7I N3I C6I -6(3)
C8I C7I N3I C6I -179.6(16)
C17I C18I N7I C19I -15(2)
N6I C18I N7I C19I 166.5(16)
C14I N5I C13I O3I 0.7(10)
C14I N5I C13I C12I -179.6(6)
C11I C12I C13I O3I -5.4(8)
N4I C12I C13I O3I 173.1(10)
C11I C12I C13I N5I 174.8(8)
N4I C12I C13I N5I -6.7(10)
C18I N7I C19I O4I -1(4)
C18I N7I C19I C1J 177.7(14)
C7J N9I C20I O5I 22(3)
C7J N9I C20I C10J -171.6(15)
C16J N11I C21I O6I -15(3)
C16J N11I C21I C19J 176.8(14)
C25J N13I C22I O7I 0(3)
C25J N13I C22I C28J 178.4(13)
C34J N15I C23I O8I -0.2(5)
C34J N15I C23I C37J 179.7(6)
C43J N17I C24I O9I 14(3)
C43J N17I C24I C46J -178.2(16)
C52J N19I C25I O10I 5(3)
C52J N19I C25I C55J -175.5(13)
C61J N21I C26I O11I 4(3)
C61J N21I C26I C64J -179.4(15)
C70J N23I C27I O12I -10(2)
C70J N23I C27I O13I 170(2)
C8_74 O13I C27I O12I -2.5(14)
C8_74 O13I C27I N23I 177.7(13)
C9J N8I C1J C2J -0.4
C9J N8I C1J C19I 177.6(13)
O4I C19I C1J N8I 176.2(17)
N7I C19I C1J N8I -3(2)
O4I C19I C1J C2J -6(3)
N7I C19I C1J C2J 175.3(13)
N8I C1J C2J C3J -0.1
C19I C1J C2J C3J -178.0(14)
C1J C2J C3J O1_33 -179.7(4)
C1J C2J C3J C4J 0.9
O1_33 C3J C4J C9J 179.4(4)
C2J C3J C4J C9J -1.1
O1_33 C3J C4J C5J -0.6(4)
C2J C3J C4J C5J 178.9
C9J C4J C5J C6J 1.1
C3J C4J C5J C6J -178.9
C4J C5J C6J C7J -0.5
C20I N9I C7J C8J 158.1(17)
C20I N9I C7J C6J -24(2)
C5J C6J C7J C8J -0.8
C5J C6J C7J N9I -178.9(11)
N9I C7J C8J F1I -2.4(11)
C6J C7J C8J F1I 179.5(9)
N9I C7J C8J C9J 179.6(11)
C6J C7J C8J C9J 1.5
C1J N8I C9J C4J 0.1
C1J N8I C9J C8J -178.8
C3J C4J C9J N8I 0.6
C5J C4J C9J N8I -179.4
C3J C4J C9J C8J 179.6
C5J C4J C9J C8J -0.4
C7J C8J C9J N8I 178.2
F1I C8J C9J N8I 0.2(9)
C7J C8J C9J C4J -0.9
F1I C8J C9J C4J -178.8(9)
C18J N10I C10J C11J -0.4
C18J N10I C10J C20I 175.9(11)
N9I C20I C10J N10I 10(2)
O5I C20I C10J N10I 178.0(13)
N9I C20I C10J C11J -173.0(13)
O5I C20I C10J C11J -5(2)
N10I C10J C11J C12J -0.2
C20I C10J C11J C12J -176.4(11)
C10J C11J C12J O1_34 -175.0(14)
C10J C11J C12J C13J 0.9
C11J C12J C13J C18J -1.1
O1_34 C12J C13J C18J 175.2(12)
C11J C12J C13J C14J 178.9
O1_34 C12J C13J C14J -4.7(12)
C18J C13J C14J C15J 1.1
C12J C13J C14J C15J -179.0
C13J C14J C15J C16J -0.4
C14J C15J C16J C17J -0.9
C14J C15J C16J N11I -176.8(11)
C21I N11I C16J C17J 172.8(13)
C21I N11I C16J C15J -11(2)
C15J C16J C17J F2I 178.2(9)
N11I C16J C17J F2I -5.6(10)
C15J C16J C17J C18J 1.6
N11I C16J C17J C18J 177.8(10)
C10J N10I C18J C17J -178.9
C10J N10I C18J C13J 0.1
F2I C17J C18J N10I 1.5(9)
C16J C17J C18J N10I 178.2
F2I C17J C18J C13J -177.6(9)
C16J C17J C18J C13J -0.9
C12J C13J C18J N10I 0.6
C14J C13J C18J N10I -179.4
C12J C13J C18J C17J 179.7
C14J C13J C18J C17J -0.4
C27J N12I C19J C20J -0.4
C27J N12I C19J C21I -175.3(12)
O6I C21I C19J N12I -175.9(13)
N11I C21I C19J N12I -7.3(17)
O6I C21I C19J C20J 9(2)
N11I C21I C19J C20J 177.5(11)
N12I C19J C20J C21J -0.1
C21I C19J C20J C21J 174.7(12)
C19J C20J C21J C22J 0.9
C19J C20J C21J O1_35 -177.7(14)
C20J C21J C22J C27J -1.1
O1_35 C21J C22J C27J 177.7(12)
C20J C21J C22J C23J 178.9
O1_35 C21J C22J C23J -2.3(12)
C27J C22J C23J C24J 1.1
C21J C22J C23J C24J -178.9
C22J C23J C24J C25J -0.5
C23J C24J C25J C26J -0.7
C23J C24J C25J N13I -177.8(11)
C22I N13I C25J C26J 172.4(14)
C22I N13I C25J C24J -10(2)
C24J C25J C26J F3I 179.6(10)
N13I C25J C26J F3I -3.2(10)
C24J C25J C26J C27J 1.4
N13I C25J C26J C27J 178.6(10)
C19J N12I C27J C26J -178.8
C19J N12I C27J C22J 0.2
C25J C26J C27J N12I 178.2
F3I C26J C27J N12I -0.1(10)
C25J C26J C27J C22J -0.8
F3I C26J C27J C22J -179.1(10)
C21J C22J C27J N12I 0.6
C23J C22J C27J N12I -179.4
C21J C22J C27J C26J 179.6
C23J C22J C27J C26J -0.4
C36J N14I C28J C29J -0.4
C36J N14I C28J C22I -180.0(10)
O7I C22I C28J N14I 172.7(15)
N13I C22I C28J N14I -6.0(17)
O7I C22I C28J C29J -7(2)
N13I C22I C28J C29J 174.4(11)
N14I C28J C29J C30J -0.1
C22I C28J C29J C30J 179.5(11)
C28J C29J C30J O1_36 -179.3(4)
C28J C29J C30J C31J 0.8
O1_36 C30J C31J C36J 179.1(4)
C29J C30J C31J C36J -1.0
O1_36 C30J C31J C32J -0.9(4)
C29J C30J C31J C32J 179.0
C36J C31J C32J C33J 1.1
C30J C31J C32J C33J -178.9
C31J C32J C33J C34J -0.4
C23I N15I C34J C35J 168.3(7)
C23I N15I C34J C33J -12.0(10)
C32J C33J C34J C35J -0.9
C32J C33J C34J N15I 179.3(7)
N15I C34J C35J F4I -2.9(9)
C33J C34J C35J F4I 177.3(10)
N15I C34J C35J C36J -178.6(7)
C33J C34J C35J C36J 1.7
C28J N14I C36J C31J 0.1
C28J N14I C36J C35J -178.9
C30J C31J C36J N14I 0.6
C32J C31J C36J N14I -179.4
C30J C31J C36J C35J 179.6
C32J C31J C36J C35J -0.4
F4I C35J C36J N14I 2.3(10)
C34J C35J C36J N14I 178.1
F4I C35J C36J C31J -176.7(10)
C34J C35J C36J C31J -1.0
C45J N16I C37J C38J -0.3
C45J N16I C37J C23I -177.8(7)
O8I C23I C37J N16I 170.1(8)
N15I C23I C37J N16I -9.9(8)
O8I C23I C37J C38J -7.5(7)
N15I C23I C37J C38J 172.5(7)
N16I C37J C38J C39J -0.2
C23I C37J C38J C39J 177.2(7)
C37J C38J C39J O1_37 175.7(12)
C37J C38J C39J C40J 0.9
O1_37 C39J C40J C45J -175.9(12)
C38J C39J C40J C45J -1.1
O1_37 C39J C40J C41J 4.2(12)
C38J C39J C40J C41J 178.9
C45J C40J C41J C42J 1.1
C39J C40J C41J C42J -179.0
C40J C41J C42J C43J -0.5
C24I N17I C43J C44J 171.9(18)
C24I N17I C43J C42J -13(3)
C41J C42J C43J N17I -176.0(12)
C41J C42J C43J C44J -0.8
N17I C43J C44J F5I -4.3(11)
C42J C43J C44J F5I -179.8(10)
N17I C43J C44J C45J 176.9(12)
C42J C43J C44J C45J 1.4
C37J N16I C45J C40J 0.0
C37J N16I C45J C44J -178.8
C39J C40J C45J N16I 0.7
C41J C40J C45J N16I -179.4
C39J C40J C45J C44J 179.6
C41J C40J C45J C44J -0.5
C43J C44J C45J N16I 178.2
F5I C44J C45J N16I -0.5(10)
C43J C44J C45J C40J -0.7
F5I C44J C45J C40J -179.5(10)
C54J N18I C46J C47J -0.3
C54J N18I C46J C24I -179.9(12)
O9I C24I C46J N18I 170.5(16)
N17I C24I C46J N18I 3(2)
O9I C24I C46J C47J -9(2)
N17I C24I C46J C47J -176.3(14)
N18I C46J C47J C48J -0.2
C24I C46J C47J C48J 179.4(12)
C46J C47J C48J O1_38 179.4(13)
C46J C47J C48J C49J 0.9
O1_38 C48J C49J C54J -179.6(12)
C47J C48J C49J C54J -1.1
O1_38 C48J C49J C50J 0.4(12)
C47J C48J C49J C50J 178.9
C54J C49J C50J C51J 1.1
C48J C49J C50J C51J -178.9
C49J C50J C51J C52J -0.5
C50J C51J C52J C53J -0.8
C50J C51J C52J N19I -172.1(10)
C25I N19I C52J C53J 164.2(15)
C25I N19I C52J C51J -24(2)
C51J C52J C53J F6I -177.5(10)
N19I C52J C53J F6I -5.9(9)
C51J C52J C53J C54J 1.5
N19I C52J C53J C54J 173.2(10)
C46J N18I C54J C53J -178.9
C46J N18I C54J C49J 0.1
C52J C53J C54J N18I 178.2
F6I C53J C54J N18I -2.8(9)
C52J C53J C54J C49J -0.9
F6I C53J C54J C49J 178.2(9)
C48J C49J C54J N18I 0.6
C50J C49J C54J N18I -179.4
C48J C49J C54J C53J 179.6
C50J C49J C54J C53J -0.4
C63J N20I C55J C56J -0.5
C63J N20I C55J C25I -179.2(12)
O10I C25I C55J N20I 175.5(15)
N19I C25I C55J N20I -4(2)
O10I C25I C55J C56J -3(2)
N19I C25I C55J C56J 177.3(12)
N20I C55J C56J C57J 0.0
C25I C55J C56J C57J 178.7(12)
C55J C56J C57J O1_39 178.3(13)
C55J C56J C57J C58J 0.8
O1_39 C57J C58J C63J -178.8(11)
C56J C57J C58J C63J -1.0
O1_39 C57J C58J C59J 1.2(11)
C56J C57J C58J C59J 179.0
C63J C58J C59J C60J 1.0
C57J C58J C59J C60J -178.9
C58J C59J C60J C61J -0.4
C59J C60J C61J C62J -0.9
C59J C60J C61J N21I -172.3(11)
C26I N21I C61J C62J 175.7(14)
C26I N21I C61J C60J -13(2)
C60J C61J C62J F7I -177.9(9)
N21I C61J C62J F7I -6.3(10)
C60J C61J C62J C63J 1.6
N21I C61J C62J C63J 173.2(11)
C55J N20I C63J C58J 0.2
C55J N20I C63J C62J -178.9
C57J C58J C63J N20I 0.5
C59J C58J C63J N20I -179.4
C57J C58J C63J C62J 179.6
C59J C58J C63J C62J -0.4
C61J C62J C63J N20I 178.2
F7I C62J C63J N20I -2.3(9)
C61J C62J C63J C58J -1.0
F7I C62J C63J C58J 178.6(9)
C72J N22I C64J C65J -0.4
C72J N22I C64J C26I 179.3(11)
O11I C26I C64J N22I 173.7(13)
N21I C26I C64J N22I -3.4(16)
O11I C26I C64J C65J -7(2)
N21I C26I C64J C65J 176.2(11)
N22I C64J C65J C66J -0.1
C26I C64J C65J C66J -179.8(11)
C64J C65J C66J O1_40 168.6(15)
C64J C65J C66J C67J 0.9
O1_40 C66J C67J C72J -168.6(16)
C65J C66J C67J C72J -1.1
O1_40 C66J C67J C68J 11.4(16)
C65J C66J C67J C68J 178.9
C72J C67J C68J C69J 1.0
C66J C67J C68J C69J -178.9
C67J C68J C69J C70J -0.4
C27I N23I C70J C71J -160.7(14)
C27I N23I C70J C69J 18(2)
C68J C69J C70J C71J -0.9
C68J C69J C70J N23I -179.4(13)
N23I C70J C71J F8I -3.0(14)
C69J C70J C71J F8I 178.6(12)
N23I C70J C71J C72J 180.0(14)
C69J C70J C71J C72J 1.5
C64J N22I C72J C67J 0.2
C64J N22I C72J C71J -178.8
C66J C67J C72J N22I 0.6
C68J C67J C72J N22I -179.4
C66J C67J C72J C71J 179.6
C68J C67J C72J C71J -0.4
F8I C71J C72J N22I 1.3(13)
C70J C71J C72J N22I 178.2
F8I C71J C72J C67J -177.8(13)
C70J C71J C72J C67J -0.9
C2K N1K C1K O1K 10(5)
C2K N1K C1K C8_75 178(3)
C1K N1K C2K N2K 176(3)
C1K N1K C2K C3K -3(4)
C6K N2K C2K N1K -180(2)
C6K N2K C2K C3K 0.0
N1K C2K C3K C4K 180(2)
N2K C2K C3K C4K 0.0
C2K C3K C4K C5K 0.0
C3K C4K C5K C6K 0.0
C4K C5K C6K N2K 0.0
C4K C5K C6K N3K 179.6(17)
C2K N2K C6K C5K 0.0
C2K N2K C6K N3K -179.7(13)
O2K C7K N3K C6K 0.1(4)
C8K C7K N3K C6K -179.8(6)
C5K C6K N3K C7K 0.7(17)
N2K C6K N3K C7K -179.7(12)
C12K N4K C8K C9K 0.0
C12K N4K C8K C7K 169.7(19)
O2K C7K C8K N4K -178.5(19)
N3K C7K C8K N4K 1.4(19)
O2K C7K C8K C9K -7.8(12)
N3K C7K C8K C9K 172.1(11)
N4K C8K C9K C10K 0.0
C7K C8K C9K C10K -172.2(15)
C8K C9K C10K C11K 0.0
C9K C10K C11K C12K 0.0
C10K C11K C12K N4K 0.0
C10K C11K C12K C13K -171(3)
C8K N4K C12K C11K 0.0
C8K N4K C12K C13K 173(3)
C11K C12K C13K O3K -21(5)
N4K C12K C13K O3K 167(3)
C11K C12K C13K N5K -179(2)
N4K C12K C13K N5K 9(4)
O3K C13K N5K C14K 8(4)
C12K C13K N5K C14K 165(3)
C18K N6K C14K C15K 0.0
C18K N6K C14K N5K -177.3(18)
C13K N5K C14K C15K -5(4)
C13K N5K C14K N6K 172(2)
N6K C14K C15K C16K 0.0
N5K C14K C15K C16K 176(3)
C14K C15K C16K C17K 0.0
C15K C16K C17K C18K 0.0
C19K N7K C18K C17K -7.3(13)
C19K N7K C18K N6K 169.1(12)
C16K C17K C18K N7K 176.5(12)
C16K C17K C18K N6K 0.0
C14K N6K C18K N7K -176.2(13)
C14K N6K C18K C17K 0.0
C18K N7K C19K O4K 0.0(7)
C18K N7K C19K C1L 179.9(8)
C7L N9K C20K O5K 5(4)
C7L N9K C20K C10L 174.6(16)
C16L N11K C21K O6K 0.6(12)
C16L N11K C21K C19L -179.6(9)
C25L N13K C22K O7K 14(3)
C25L N13K C22K C28L -179.6(15)
C34L N15K C23K O8K 9(3)
C34L N15K C23K C37L -176.3(13)
C43L N17K C24K O9K -12(3)
C43L N17K C24K C46L -176.6(12)
C52L N19K C25K O10K -8(4)
C52L N19K C25K C55L -177.5(18)
C61L N21K C26K O11K 6(3)
C61L N21K C26K C64L -175.5(15)
C70L N23K C27K O12K -10(3)
C70L N23K C27K O13K 177.2(17)
C8_76 O13K C27K O12K 0(3)
C8_76 O13K C27K N23K 173.5(15)
C9L N8K C1L C2L -0.4
C9L N8K C1L C19K -177.7(8)
O4K C19K C1L N8K 166.2(9)
N7K C19K C1L N8K -13.8(9)
O4K C19K C1L C2L -11.3(8)
N7K C19K C1L C2L 168.7(7)
N8K C1L C2L C3L -0.1
C19K C1L C2L C3L 177.1(8)
C1L C2L C3L O1_41 -170.5(15)
C1L C2L C3L C4L 0.9
O1_41 C3L C4L C9L 170.7(14)
C2L C3L C4L C9L -1.0
O1_41 C3L C4L C5L -9.4(14)
C2L C3L C4L C5L 178.9
C9L C4L C5L C6L 1.0
C3L C4L C5L C6L -178.9
C4L C5L C6L C7L -0.4
C20K N9K C7L C8L 170.0(18)
C20K N9K C7L C6L -6(2)
C5L C6L C7L C8L -0.8
C5L C6L C7L N9K 175.5(11)
N9K C7L C8L F1K -1.3(11)
C6L C7L C8L F1K 175.0(11)
N9K C7L C8L C9L -174.7(11)
C6L C7L C8L C9L 1.5
C1L N8K C9L C8L -178.9
C1L N8K C9L C4L 0.2
C7L C8L C9L N8K 178.2
F1K C8L C9L N8K 4.9(11)
C7L C8L C9L C4L -0.9
F1K C8L C9L C4L -174.2(11)
C3L C4L C9L N8K 0.5
C5L C4L C9L N8K -179.4
C3L C4L C9L C8L 179.6
C5L C4L C9L C8L -0.4
C18L N10K C10L C11L -0.4
C18L N10K C10L C20K 173.3(13)
O5K C20K C10L N10K 178(2)
N9K C20K C10L N10K 9(2)
O5K C20K C10L C11L -8(3)
N9K C20K C10L C11L -177.3(14)
N10K C10L C11L C12L -0.1
C20K C10L C11L C12L -173.4(14)
C10L C11L C12L O1_42 179.8(4)
C10L C11L C12L C13L 0.9
O1_42 C12L C13L C18L 179.9(4)
C11L C12L C13L C18L -1.1
O1_42 C12L C13L C14L 0.0(4)
C11L C12L C13L C14L 178.9
C18L C13L C14L C15L 1.1
C12L C13L C14L C15L -179.0
C13L C14L C15L C16L -0.5
C21K N11K C16L C17L 163.7(9)
C21K N11K C16L C15L -21.8(14)
C14L C15L C16L N11K -175.4(8)
C14L C15L C16L C17L -0.8
N11K C16L C17L F2K -4.2(9)
C15L C16L C17L F2K -178.7(9)
N11K C16L C17L C18L 176.0(8)
C15L C16L C17L C18L 1.5
C10L N10K C18L C13L 0.1
C10L N10K C18L C17L -178.8
C12L C13L C18L N10K 0.6
C14L C13L C18L N10K -179.5
C12L C13L C18L C17L 179.6
C14L C13L C18L C17L -0.5
C16L C17L C18L N10K 178.2
F2K C17L C18L N10K -1.6(9)
C16L C17L C18L C13L -0.8
F2K C17L C18L C13L 179.4(9)
C27L N12K C19L C20L -0.5
C27L N12K C19L C21K -177.1(7)
O6K C21K C19L N12K 177.6(8)
N11K C21K C19L N12K -2.2(8)
O6K C21K C19L C20L 0.6(7)
N11K C21K C19L C20L -179.2(8)
N12K C19L C20L C21L -0.1
C21K C19L C20L C21L 176.7(6)
C19L C20L C21L O1_43 -175(2)
C19L C20L C21L C22L 0.8
O1_43 C21L C22L C27L 175.0(19)
C20L C21L C22L C27L -1.1
O1_43 C21L C22L C23L -4.9(19)
C20L C21L C22L C23L 179.0
C27L C22L C23L C24L 1.1
C21L C22L C23L C24L -178.9
C22L C23L C24L C25L -0.5
C23L C24L C25L C26L -0.8
C23L C24L C25L N13K -176.5(12)
C22K N13K C25L C26L 161.6(16)
C22K N13K C25L C24L -22(2)
C24L C25L C26L F3K -173.4(11)
N13K C25L C26L F3K 2.8(11)
C24L C25L C26L C27L 1.5
N13K C25L C26L C27L 177.7(11)
C19L N12K C27L C26L -178.8
C19L N12K C27L C22L 0.2
F3K C26L C27L N12K -6.7(10)
C25L C26L C27L N12K 178.2
F3K C26L C27L C22L 174.3(11)
C25L C26L C27L C22L -0.9
C21L C22L C27L N12K 0.6
C23L C22L C27L N12K -179.5
C21L C22L C27L C26L 179.6
C23L C22L C27L C26L -0.4
C36L N14K C28L C29L -0.4
C36L N14K C28L C22K 177.3(12)
O7K C22K C28L N14K 171.7(17)
N13K C22K C28L N14K 6(2)
O7K C22K C28L C29L -10(3)
N13K C22K C28L C29L -175.8(12)
N14K C28L C29L C30L -0.1
C22K C28L C29L C30L -177.9(12)
C28L C29L C30L O1_44 176.4(12)
C28L C29L C30L C31L 0.8
O1_44 C30L C31L C36L -176.8(12)
C29L C30L C31L C36L -1.0
O1_44 C30L C31L C32L 3.1(12)
C29L C30L C31L C32L 178.9
C36L C31L C32L C33L 1.0
C30L C31L C32L C33L -178.9
C31L C32L C33L C34L -0.4
C23K N15K C34L C35L 161.9(14)
C23K N15K C34L C33L -22(2)
C32L C33L C34L N15K -177.1(12)
C32L C33L C34L C35L -0.8
N15K C34L C35L F4K -1.3(10)
C33L C34L C35L F4K -177.9(9)
N15K C34L C35L C36L 178.1(11)
C33L C34L C35L C36L 1.5
C28L N14K C36L C31L 0.3
C28L N14K C36L C35L -178.8
C30L C31L C36L N14K 0.4
C32L C31L C36L N14K -179.4
C30L C31L C36L C35L 179.6
C32L C31L C36L C35L -0.3
F4K C35L C36L N14K -2.4(9)
C34L C35L C36L N14K 178.2
F4K C35L C36L C31L 178.5(9)
C34L C35L C36L C31L -0.9
C45L N16K C37L C38L -0.5
C45L N16K C37L C23K 179.3(9)
O8K C23K C37L N16K 171.1(12)
N15K C23K C37L N16K -3.4(16)
O8K C23K C37L C38L -9.1(19)
N15K C23K C37L C38L 176.4(11)
N16K C37L C38L C39L 0.0
C23K C37L C38L C39L -179.8(9)
C37L C38L C39L O1_45 177.1(11)
C37L C38L C39L C40L 0.8
O1_45 C39L C40L C45L -177.3(11)
C38L C39L C40L C45L -1.0
O1_45 C39L C40L C41L 2.7(11)
C38L C39L C40L C41L 179.0
C45L C40L C41L C42L 1.1
C39L C40L C41L C42L -178.9
C40L C41L C42L C43L -0.5
C41L C42L C43L C44L -0.8
C41L C42L C43L N17K -174.3(9)
C24K N17K C43L C44L -175.8(11)
C24K N17K C43L C42L -2.2(17)
C42L C43L C44L F5K -175.3(9)
N17K C43L C44L F5K -1.6(9)
C42L C43L C44L C45L 1.5
N17K C43L C44L C45L 175.2(9)
C37L N16K C45L C44L -178.8
C37L N16K C45L C40L 0.2
F5K C44L C45L N16K -4.9(9)
C43L C44L C45L N16K 178.2
F5K C44L C45L C40L 176.0(9)
C43L C44L C45L C40L -0.9
C39L C40L C45L N16K 0.5
C41L C40L C45L N16K -179.4
C39L C40L C45L C44L 179.6
C41L C40L C45L C44L -0.4
C54L N18K C46L C47L -0.4
C54L N18K C46L C24K -175.3(11)
O9K C24K C46L N18K -174.7(13)
N17K C24K C46L N18K -8.5(16)
O9K C24K C46L C47L 10.0(19)
N17K C24K C46L C47L 176.2(10)
N18K C46L C47L C48L -0.1
C24K C46L C47L C48L 174.7(11)
C46L C47L C48L O1_46 165.2(15)
C46L C47L C48L C49L 0.8
O1_46 C48L C49L C54L -166.4(14)
C47L C48L C49L C54L -1.0
O1_46 C48L C49L C50L 13.6(14)
C47L C48L C49L C50L 179.0
C54L C49L C50L C51L 1.1
C48L C49L C50L C51L -178.9
C49L C50L C51L C52L -0.5
C25K N19K C52L C53L 174.1(18)
C25K N19K C52L C51L -12(3)
C50L C51L C52L C53L -0.7
C50L C51L C52L N19K -174.6(14)
N19K C52L C53L F6K -3.8(13)
C51L C52L C53L F6K -177.6(11)
N19K C52L C53L C54L 175.3(14)
C51L C52L C53L C54L 1.5
C46L N18K C54L C53L -178.9
C46L N18K C54L C49L 0.1
F6K C53L C54L N18K -2.6(11)
C52L C53L C54L N18K 178.2
F6K C53L C54L C49L 178.3(11)
C52L C53L C54L C49L -0.9
C48L C49L C54L N18K 0.5
C50L C49L C54L N18K -179.4
C48L C49L C54L C53L 179.6
C50L C49L C54L C53L -0.4
C63L N20K C55L C56L -0.4
C63L N20K C55L C25K -176.4(13)
O10K C25K C55L N20K 175.7(19)
N19K C25K C55L N20K -16(2)
O10K C25K C55L C56L -1(3)
N19K C25K C55L C56L 168.2(14)
N20K C55L C56L C57L -0.1
C25K C55L C56L C57L 175.9(14)
C55L C56L C57L O1_47 171.4(16)
C55L C56L C57L C58L 0.8
O1_47 C57L C58L C63L -173.0(13)
C56L C57L C58L C63L -1.1
O1_47 C57L C58L C59L 7.0(13)
C56L C57L C58L C59L 178.9
C63L C58L C59L C60L 1.1
C57L C58L C59L C60L -178.9
C58L C59L C60L C61L -0.4
C59L C60L C61L C62L -0.8
C59L C60L C61L N21K -172.5(11)
C26K N21K C61L C62L 169.2(18)
C26K N21K C61L C60L -19(2)
C60L C61L C62L F7K -175.7(12)
N21K C61L C62L F7K -4.0(11)
C60L C61L C62L C63L 1.5
N21K C61L C62L C63L 173.3(11)
C55L N20K C63L C58L 0.1
C55L N20K C63L C62L -178.8
C57L C58L C63L N20K 0.6
C59L C58L C63L N20K -179.4
C57L C58L C63L C62L 179.6
C59L C58L C63L C62L -0.4
F7K C62L C63L N20K -4.8(13)
C61L C62L C63L N20K 178.2
F7K C62L C63L C58L 176.2(13)
C61L C62L C63L C58L -0.9
C72L N22K C64L C65L -0.4
C72L N22K C64L C26K -179.6(13)
O11K C26K C64L N22K 174.2(17)
N21K C26K C64L N22K -5(2)
O11K C26K C64L C65L -5(3)
N21K C26K C64L C65L 176.2(13)
N22K C64L C65L C66L -0.1
C26K C64L C65L C66L 179.1(13)
C64L C65L C66L O1_48 176.8(11)
C64L C65L C66L C67L 0.8
C65L C66L C67L C72L -1.0
O1_48 C66L C67L C72L -177.6(10)
C65L C66L C67L C68L 179.0
O1_48 C66L C67L C68L 2.4(10)
C72L C67L C68L C69L 1.1
C66L C67L C68L C69L -178.9
C67L C68L C69L C70L -0.5
C27K N23K C70L C71L -163.3(16)
C27K N23K C70L C69L 19(2)
C68L C69L C70L N23K 176.4(13)
C68L C69L C70L C71L -0.8
N23K C70L C71L F8K -2.4(11)
C69L C70L C71L F8K 175.0(9)
N23K C70L C71L C72L -175.8(12)
C69L C70L C71L C72L 1.5
C64L N22K C72L C67L 0.1
C64L N22K C72L C71L -178.8
C66L C67L C72L N22K 0.6
C68L C67L C72L N22K -179.4
C66L C67L C72L C71L 179.6
C68L C67L C72L C71L -0.4
C70L C71L C72L N22K 178.2
F8K C71L C72L N22K 4.7(9)
C70L C71L C72L C67L -0.8
F8K C71L C72L C67L -174.4(9)
C2M N1M C1M O1M -0.3(5)
C2M N1M C1M C8_77 179.6(6)
C1M N1M C2M C3M 13.6(14)
C1M N1M C2M N2M -169.5(10)
C6M N2M C2M N1M -177.2(10)
C6M N2M C2M C3M 0.0
N1M C2M C3M C4M 176.7(11)
N2M C2M C3M C4M 0.0
C2M C3M C4M C5M 0.0
C3M C4M C5M C6M 0.0
C4M C5M C6M N2M 0.0
C4M C5M C6M N3M 175.9(16)
C2M N2M C6M C5M 0.0
C2M N2M C6M N3M -176.8(12)
C5M C6M N3M C7M 6(2)
N2M C6M N3M C7M -178.1(12)
C6M N3M C7M O2M 12(2)
C6M N3M C7M C8M -176.8(13)
C12M N4M C8M C9M 0.0
C12M N4M C8M C7M 172.5(12)
O2M C7M C8M C9M -5.4(18)
N3M C7M C8M C9M -176.9(10)
O2M C7M C8M N4M -178.0(12)
N3M C7M C8M N4M 10.5(16)
N4M C8M C9M C10M 0.0
C7M C8M C9M C10M -172.8(12)
C8M C9M C10M C11M 0.0
C9M C10M C11M C12M 0.0
C10M C11M C12M N4M 0.0
C10M C11M C12M C13M 173.1(15)
C8M N4M C12M C11M 0.0
C8M N4M C12M C13M -173.7(13)
C13M N5M C14M N6M 178.0(17)
C13M N5M C14M C15M -4(2)
C18M N6M C14M N5M 178.5(14)
C18M N6M C14M C15M 0.0
N5M C14M C15M C16M -178.4(15)
N6M C14M C15M C16M 0.0
C14M C15M C16M C17M 0.0
C15M C16M C17M C18M 0.0
C16M C17M C18M N7M -170.4(17)
C16M C17M C18M N6M 0.0
C14M N6M C18M N7M 171.6(15)
C14M N6M C18M C17M 0.0
C17M C18M N7M C19M -26(3)
N6M C18M N7M C19M 163.2(17)
C14M N5M C13M O3M -18(3)
C14M N5M C13M C12M -176.1(16)
C11M C12M C13M O3M 13(2)
N4M C12M C13M O3M -173.7(13)
C11M C12M C13M N5M 173.2(14)
N4M C12M C13M N5M -13(2)
C18M N7M C19M O4M 1(3)
C18M N7M C19M C1N -177.1(17)
C7N N9M C20M O5M -2(3)
C7N N9M C20M C10N -170.7(13)
C16N N11M C21M O6M 4(3)
C16N N11M C21M C19N 179.9(15)
C25N N13M C22M O7M 11(3)
C25N N13M C22M C28N -176.6(13)
C34N N15M C23M O8M 17(4)
C34N N15M C23M C37N -176.2(17)
C43N N17M C24M O9M 0(3)
C43N N17M C24M C46N 177.2(15)
C52N N19M C25M O10M -8(3)
C52N N19M C25M C55N -174.0(13)
C61N N21M C26M O11M -3(3)
C61N N21M C26M C64N -179.1(12)
C70N N23M C27M O12M -8.0(14)
C70N N23M C27M O13M 172.0(13)
C8_78 O13M C27M O12M -6.2(15)
C8_78 O13M C27M N23M 173.8(14)
C9N N8M C1N C2N -0.4
C9N N8M C1N C19M -176.9(12)
O4M C19M C1N N8M 176.9(16)
N7M C19M C1N N8M -5(2)
O4M C19M C1N C2N 0(3)
N7M C19M C1N C2N 178.0(13)
N8M C1N C2N C3N -0.1
C19M C1N C2N C3N 176.4(13)
C1N C2N C3N O1_49 175.9(12)
C1N C2N C3N C4N 0.9
O1_49 C3N C4N C9N -176.7(11)
C2N C3N C4N C9N -1.1
O1_49 C3N C4N C5N 3.3(11)
C2N C3N C4N C5N 178.9
C9N C4N C5N C6N 1.1
C3N C4N C5N C6N -178.9
C4N C5N C6N C7N -0.5
C20M N9M C7N C8N 175.9(14)
C20M N9M C7N C6N -2(2)
C5N C6N C7N C8N -0.8
C5N C6N C7N N9M 176.6(11)
N9M C7N C8N F1M 5.8(10)
C6N C7N C8N F1M -176.7(10)
N9M C7N C8N C9N -176.1(10)
C6N C7N C8N C9N 1.4
C1N N8M C9N C4N 0.1
C1N N8M C9N C8N -178.8
C3N C4N C9N N8M 0.6
C5N C4N C9N N8M -179.4
C3N C4N C9N C8N 179.6
C5N C4N C9N C8N -0.4
C7N C8N C9N N8M 178.2
F1M C8N C9N N8M -3.7(10)
C7N C8N C9N C4N -0.8
F1M C8N C9N C4N 177.3(10)
C18N N10M C10N C11N -0.5
C18N N10M C10N C20M -173.6(9)
O5M C20M C10N N10M 177.2(12)
N9M C20M C10N N10M -14.0(16)
O5M C20M C10N C11N 3.7(18)
N9M C20M C10N C11N 172.6(10)
N10M C10N C11N C12N -0.1
C20M C10N C11N C12N 172.8(9)
C10N C11N C12N O1_50 174.2(10)
C10N C11N C12N C13N 0.8
O1_50 C12N C13N C18N -175.2(9)
C11N C12N C13N C18N -1.0
O1_50 C12N C13N C14N 4.9(9)
C11N C12N C13N C14N 179.0
C18N C13N C14N C15N 1.2
C12N C13N C14N C15N -178.9
C13N C14N C15N C16N -0.6
C14N C15N C16N C17N -0.8
C14N C15N C16N N11M -176.5(10)
C21M N11M C16N C17N 160.6(15)
C21M N11M C16N C15N -24(2)
C15N C16N C17N F2M -178.9(8)
N11M C16N C17N F2M -3.1(10)
C15N C16N C17N C18N 1.5
N11M C16N C17N C18N 177.3(10)
C10N N10M C18N C13N 0.2
C10N N10M C18N C17N -178.8
C12N C13N C18N N10M 0.5
C14N C13N C18N N10M -179.5
C12N C13N C18N C17N 179.6
C14N C13N C18N C17N -0.4
C16N C17N C18N N10M 178.2
F2M C17N C18N N10M -1.4(8)
C16N C17N C18N C13N -0.9
F2M C17N C18N C13N 179.5(8)
C27N N12M C19N C20N -0.4
C27N N12M C19N C21M -175.0(12)
O6M C21M C19N N12M 176.8(15)
N11M C21M C19N N12M 0(2)
O6M C21M C19N C20N 2(2)
N11M C21M C19N C20N -174.5(12)
N12M C19N C20N C21N 0.0
C21M C19N C20N C21N 174.5(12)
C19N C20N C21N O1_51 170.3(14)
C19N C20N C21N C22N 0.8
C20N C21N C22N C27N -1.0
O1_51 C21N C22N C27N -171.1(13)
C20N C21N C22N C23N 179.0
O1_51 C21N C22N C23N 8.9(13)
C27N C22N C23N C24N 1.1
C21N C22N C23N C24N -178.9
C22N C23N C24N C25N -0.5
C22M N13M C25N C26N 171.5(14)
C22M N13M C25N C24N -15(2)
C23N C24N C25N C26N -0.9
C23N C24N C25N N13M -173.8(10)
N13M C25N C26N F3M -2.3(9)
C24N C25N C26N F3M -175.6(9)
N13M C25N C26N C27N 174.9(10)
C24N C25N C26N C27N 1.6
C19N N12M C27N C22N 0.1
C19N N12M C27N C26N -178.8
C21N C22N C27N N12M 0.6
C23N C22N C27N N12M -179.4
C21N C22N C27N C26N 179.6
C23N C22N C27N C26N -0.4
F3M C26N C27N N12M -4.9(9)
C25N C26N C27N N12M 178.1
F3M C26N C27N C22N 176.1(9)
C25N C26N C27N C22N -0.9
C36N N14M C28N C29N -0.4
C36N N14M C28N C22M -179.6(11)
O7M C22M C28N N14M 170.6(14)
N13M C22M C28N N14M -1.4(17)
O7M C22M C28N C29N -9(2)
N13M C22M C28N C29N 179.4(10)
N14M C28N C29N C30N 0.0
C22M C28N C29N C30N 179.1(11)
C28N C29N C30N O1_52 -179.3(4)
C28N C29N C30N C31N 0.8
O1_52 C30N C31N C36N 179.0(4)
C29N C30N C31N C36N -1.0
O1_52 C30N C31N C32N -1.0(4)
C29N C30N C31N C32N 179.0
C36N C31N C32N C33N 1.1
C30N C31N C32N C33N -178.9
C31N C32N C33N C34N -0.5
C32N C33N C34N C35N -0.9
C32N C33N C34N N15M -170.9(12)
C23M N15M C34N C35N 159.3(16)
C23M N15M C34N C33N -30(2)
C33N C34N C35N F4M -178.4(9)
N15M C34N C35N F4M -7.8(10)
C33N C34N C35N C36N 1.6
N15M C34N C35N C36N 172.2(11)
C28N N14M C36N C35N -178.8
C28N N14M C36N C31N 0.2
F4M C35N C36N N14M -1.9(9)
C34N C35N C36N N14M 178.1
F4M C35N C36N C31N 179.1(9)
C34N C35N C36N C31N -0.9
C30N C31N C36N N14M 0.6
C32N C31N C36N N14M -179.5
C30N C31N C36N C35N 179.6
C32N C31N C36N C35N -0.4
C45N N16M C37N C23M 176.7(16)
C45N N16M C37N C38N -0.3
O8M C23M C37N N16M 164(2)
N15M C23M C37N N16M -4(3)
O8M C23M C37N C38N -19(3)
N15M C23M C37N C38N 173.3(15)
N16M C37N C38N C39N -0.2
C23M C37N C38N C39N -177.1(17)
C37N C38N C39N O1_53 174.4(14)
C37N C38N C39N C40N 0.9
O1_53 C39N C40N C45N -174.6(14)
C38N C39N C40N C45N -1.0
O1_53 C39N C40N C41N 5.3(14)
C38N C39N C40N C41N 178.9
C45N C40N C41N C42N 1.0
C39N C40N C41N C42N -178.9
C40N C41N C42N C43N -0.4
C41N C42N C43N C44N -0.8
C41N C42N C43N N17M -178.6(12)
C24M N17M C43N C44N -178.2(17)
C24M N17M C43N C42N 0(3)
C42N C43N C44N F5M -176.8(11)
N17M C43N C44N F5M 1.0(11)
C42N C43N C44N C45N 1.6
N17M C43N C44N C45N 179.4(12)
C37N N16M C45N C44N -178.9
C37N N16M C45N C40N 0.2
F5M C44N C45N N16M -3.4(11)
C43N C44N C45N N16M 178.2
F5M C44N C45N C40N 177.5(11)
C43N C44N C45N C40N -0.9
C39N C40N C45N N16M 0.5
C41N C40N C45N N16M -179.5
C39N C40N C45N C44N 179.6
C41N C40N C45N C44N -0.4
C54N N18M C46N C47N -0.4
C54N N18M C46N C24M 176.7(13)
O9M C24M C46N N18M 175.9(17)
N17M C24M C46N N18M 0(2)
O9M C24M C46N C47N -7(3)
N17M C24M C46N C47N 176.9(13)
N18M C46N C47N C48N 0.0
C24M C46N C47N C48N -177.3(12)
C46N C47N C48N O1_54 176.7(11)
C46N C47N C48N C49N 0.8
C47N C48N C49N C54N -1.0
O1_54 C48N C49N C54N -177.6(9)
C47N C48N C49N C50N 179.0
O1_54 C48N C49N C50N 2.4(9)
C54N C49N C50N C51N 1.1
C48N C49N C50N C51N -178.9
C49N C50N C51N C52N -0.5
C25M N19M C52N C53N 168.8(15)
C25M N19M C52N C51N -14(2)
C50N C51N C52N C53N -0.8
C50N C51N C52N N19M -177.6(11)
N19M C52N C53N F6M -6.3(10)
C51N C52N C53N F6M 176.7(9)
N19M C52N C53N C54N 178.5(10)
C51N C52N C53N C54N 1.5
C46N N18M C54N C53N -178.9
C46N N18M C54N C49N 0.1
C52N C53N C54N N18M 178.2
F6M C53N C54N N18M 2.7(8)
C52N C53N C54N C49N -0.9
F6M C53N C54N C49N -176.3(8)
C48N C49N C54N N18M 0.6
C50N C49N C54N N18M -179.4
C48N C49N C54N C53N 179.6
C50N C49N C54N C53N -0.4
C63N N20M C55N C56N -0.5
C63N N20M C55N C25M -174.1(9)
O10M C25M C55N N20M 176.5(13)
N19M C25M C55N N20M -16.7(18)
O10M C25M C55N C56N 3(2)
N19M C25M C55N C56N 169.6(12)
N20M C55N C56N C57N 0.0
C25M C55N C56N C57N 173.0(10)
C55N C56N C57N O1_55 175.7(10)
C55N C56N C57N C58N 0.8
O1_55 C57N C58N C63N -176.2(10)
C56N C57N C58N C63N -1.0
O1_55 C57N C58N C59N 3.8(10)
C56N C57N C58N C59N 178.9
C63N C58N C59N C60N 1.0
C57N C58N C59N C60N -178.9
C58N C59N C60N C61N -0.4
C26M N21M C61N C62N -179.6(12)
C26M N21M C61N C60N -4.7(17)
C59N C60N C61N C62N -0.9
C59N C60N C61N N21M -175.6(10)
N21M C61N C62N F7M -1.9(9)
C60N C61N C62N F7M -177.0(8)
N21M C61N C62N C63N 176.7(9)
C60N C61N C62N C63N 1.6
C55N N20M C63N C62N -178.8
C55N N20M C63N C58N 0.2
C61N C62N C63N N20M 178.2
F7M C62N C63N N20M -3.2(9)
C61N C62N C63N C58N -0.9
F7M C62N C63N C58N 177.6(9)
C57N C58N C63N N20M 0.5
C59N C58N C63N N20M -179.5
C57N C58N C63N C62N 179.6
C59N C58N C63N C62N -0.4
C72N N22M C64N C65N -0.4
C72N N22M C64N C26M -174.5(11)
O11M C26M C64N N22M 179.4(12)
N21M C26M C64N N22M -4.6(16)
O11M C26M C64N C65N 5(2)
N21M C26M C64N C65N -179.1(10)
N22M C64N C65N C66N 0.0
C26M C64N C65N C66N 174.0(11)
C64N C65N C66N O1_56 169.9(15)
C64N C65N C66N C67N 0.8
O1_56 C66N C67N C72N -171.4(13)
C65N C66N C67N C72N -1.0
O1_56 C66N C67N C68N 8.6(13)
C65N C66N C67N C68N 179.0
C72N C67N C68N C69N 1.1
C66N C67N C68N C69N -178.9
C67N C68N C69N C70N -0.4
C27M N23M C70N C71N -163.3(8)
C27M N23M C70N C69N 16.1(16)
C68N C69N C70N N23M 179.7(11)
C68N C69N C70N C71N -0.9
N23M C70N C71N F8M 2.1(10)
C69N C70N C71N F8M -177.4(9)
N23M C70N C71N C72N -179.0(11)
C69N C70N C71N C72N 1.5
C64N N22M C72N C67N 0.1
C64N N22M C72N C71N -178.8
C66N C67N C72N N22M 0.6
C68N C67N C72N N22M -179.4
C66N C67N C72N C71N 179.5
C68N C67N C72N C71N -0.5
F8M C71N C72N N22M -3.0(10)
C70N C71N C72N N22M 178.2
F8M C71N C72N C67N 178.0(10)
C70N C71N C72N C67N -0.8
O1O C1O N1O C2O 15(4)
C8_79 C1O N1O C2O -161(3)
C1O N1O C2O N2O 171(2)
C1O N1O C2O C3O -17(3)
C6O N2O C2O N1O 172(2)
C6O N2O C2O C3O 0.0
N1O C2O C3O C4O -172(2)
N2O C2O C3O C4O 0.0
C2O C3O C4O C5O 0.0
C3O C4O C5O C6O 0.0
C4O C5O C6O N2O 0.0
C4O C5O C6O N3O -177(2)
C2O N2O C6O C5O 0.0
C2O N2O C6O N3O 178.1(18)
O2O C7O N3O C6O -16(5)
C8O C7O N3O C6O -162(2)
C5O C6O N3O C7O 10(4)
N2O C6O N3O C7O -168(3)
C12O N4O C8O C9O 0.0
C12O N4O C8O C7O -168(2)
O2O C7O C8O C9O 23(4)
N3O C7O C8O C9O 166(2)
O2O C7O C8O N4O -169(3)
N3O C7O C8O N4O -26(4)
N4O C8O C9O C10O 0.0
C7O C8O C9O C10O 168(2)
C8O C9O C10O C11O 0.0
C9O C10O C11O C12O 0.0
C10O C11O C12O C13O -176.4(17)
C10O C11O C12O N4O 0.0
C8O N4O C12O C13O 176.3(17)
C8O N4O C12O C11O 0.0
C11O C12O C13O O3O -4(2)
N4O C12O C13O O3O 179.9(15)
C11O C12O C13O N5O 177.0(12)
N4O C12O C13O N5O 1(2)
C14O N5O C13O O3O -2(3)
C14O N5O C13O C12O 177.1(15)
C18O N6O C14O C15O 0.0
C18O N6O C14O N5O 176.7(11)
C13O N5O C14O N6O 172.3(13)
C13O N5O C14O C15O -11(2)
N6O C14O C15O C16O 0.0
N5O C14O C15O C16O -176.2(13)
C14O C15O C16O C17O 0.0
C15O C16O C17O C18O 0.0
C19O N7O C18O C17O -11(3)
C19O N7O C18O N6O 172(2)
C16O C17O C18O N7O -177.5(12)
C16O C17O C18O N6O 0.0
C14O N6O C18O N7O 177.6(12)
C14O N6O C18O C17O 0.0
C18O N7O C19O O4O -9(5)
C18O N7O C19O C1P -177.5(16)
C7P N9O C20O O5O 11(3)
C7P N9O C20O C10P -171.8(15)
C16P N11O C21O O6O 5(3)
C16P N11O C21O C19P 178.7(15)
C25P N13O C22O O7O -1(2)
C25P N13O C22O C28P -171.6(12)
C34P N15O C23O O8O -7(3)
C34P N15O C23O C37P 179.2(10)
C43P N17O C24O O9O -4(3)
C43P N17O C24O C46P 177.5(12)
C52P N19O C25O O10O -4(4)
C52P N19O C25O C55P -172.7(16)
C61P N21O C26O O11O -0.9(11)
C61P N21O C26O C64P 179.4(8)
C70P N23O C27O O12O 0(4)
C70P N23O C27O O13O -175.9(15)
C8_80 O13O C27O O12O -2(4)
C8_80 O13O C27O N23O 174.4(16)
C9P N8O C1P C2P -0.4
C9P N8O C1P C19O -177.1(14)
O4O C19O C1P N8O 177.2(17)
N7O C19O C1P N8O -12(3)
O4O C19O C1P C2P 0(3)
N7O C19O C1P C2P 170.7(16)
N8O C1P C2P C3P -0.1
C19O C1P C2P C3P 176.4(15)
C1P C2P C3P O1_57 178.3(12)
C1P C2P C3P C4P 0.9
O1_57 C3P C4P C9P -178.6(11)
C2P C3P C4P C9P -1.1
O1_57 C3P C4P C5P 1.4(11)
C2P C3P C4P C5P 178.9
C9P C4P C5P C6P 1.1
C3P C4P C5P C6P -179.0
C4P C5P C6P C7P -0.5
C20O N9O C7P C8P 177.1(16)
C20O N9O C7P C6P -10(2)
C5P C6P C7P C8P -0.8
C5P C6P C7P N9O -174.0(11)
N9O C7P C8P F1O -3.1(10)
C6P C7P C8P F1O -176.1(9)
N9O C7P C8P C9P 174.5(11)
C6P C7P C8P C9P 1.5
C1P N8O C9P C4P 0.2
C1P N8O C9P C8P -178.8
C3P C4P C9P N8O 0.6
C5P C4P C9P N8O -179.4
C3P C4P C9P C8P 179.6
C5P C4P C9P C8P -0.4
F1O C8P C9P N8O -4.3(10)
C7P C8P C9P N8O 178.2
F1O C8P C9P C4P 176.7(10)
C7P C8P C9P C4P -0.8
C18P N10O C10P C11P -0.4
C18P N10O C10P C20O -178.8(11)
O5O C20O C10P N10O 172.8(15)
N9O C20O C10P N10O -4(2)
O5O C20O C10P C11P -6(2)
N9O C20O C10P C11P 177.6(12)
N10O C10P C11P C12P -0.2
C20O C10P C11P C12P 178.2(11)
C10P C11P C12P O1_58 173.7(15)
C10P C11P C12P C13P 0.9
O1_58 C12P C13P C18P -174.8(13)
C11P C12P C13P C18P -1.0
O1_58 C12P C13P C14P 5.1(13)
C11P C12P C13P C14P 178.9
C18P C13P C14P C15P 1.0
C12P C13P C14P C15P -178.9
C13P C14P C15P C16P -0.4
C21O N11O C16P C17P 162.8(16)
C21O N11O C16P C15P -24(2)
C14P C15P C16P C17P -0.8
C14P C15P C16P N11O -173.9(12)
N11O C16P C17P F2O -4.3(10)
C15P C16P C17P F2O -177.7(10)
N11O C16P C17P C18P 175.0(11)
C15P C16P C17P C18P 1.6
C10P N10O C18P C17P -178.9
C10P N10O C18P C13P 0.2
C16P C17P C18P N10O 178.2
F2O C17P C18P N10O -2.5(10)
C16P C17P C18P C13P -0.9
F2O C17P C18P C13P 178.3(10)
C12P C13P C18P N10O 0.5
C14P C13P C18P N10O -179.4
C12P C13P C18P C17P 179.6
C14P C13P C18P C17P -0.3
C27P N12O C19P C21O 176.6(11)
C27P N12O C19P C20P -0.5
O6O C21O C19P N12O 169.3(14)
N11O C21O C19P N12O -4(2)
O6O C21O C19P C20P -14(2)
N11O C21O C19P C20P 172.9(12)
N12O C19P C20P C21P -0.1
C21O C19P C20P C21P -177.1(11)
C19P C20P C21P O1_59 172.0(14)
C19P C20P C21P C22P 0.9
O1_59 C21P C22P C27P -173.5(12)
C20P C21P C22P C27P -1.0
O1_59 C21P C22P C23P 6.5(12)
C20P C21P C22P C23P 178.9
C27P C22P C23P C24P 1.0
C21P C22P C23P C24P -178.9
C22P C23P C24P C25P -0.4
C23P C24P C25P C26P -0.8
C23P C24P C25P N13O -175.0(10)
C22O N13O C25P C26P 177.9(12)
C22O N13O C25P C24P -7.8(18)
C24P C25P C26P F3O 180.0(9)
N13O C25P C26P F3O -5.5(9)
C24P C25P C26P C27P 1.5
N13O C25P C26P C27P 176.1(9)
C19P N12O C27P C22P 0.2
C19P N12O C27P C26P -178.8
C21P C22P C27P N12O 0.5
C23P C22P C27P N12O -179.5
C21P C22P C27P C26P 179.6
C23P C22P C27P C26P -0.4
C25P C26P C27P N12O 178.2
F3O C26P C27P N12O -0.2(9)
C25P C26P C27P C22P -0.9
F3O C26P C27P C22P -179.3(9)
C36P N14O C28P C22O -175.3(10)
C36P N14O C28P C29P -0.4
O7O C22O C28P N14O -176.8(13)
N13O C22O C28P N14O -6.3(15)
O7O C22O C28P C29P 8(2)
N13O C22O C28P C29P 178.4(9)
N14O C28P C29P C30P -0.1
C22O C28P C29P C30P 175.0(10)
C28P C29P C30P O1_60 -177.7(14)
C28P C29P C30P C31P 0.8
O1_60 C30P C31P C36P 177.8(11)
C29P C30P C31P C36P -1.0
O1_60 C30P C31P C32P -2.2(11)
C29P C30P C31P C32P 179.0
C36P C31P C32P C33P 1.0
C30P C31P C32P C33P -178.9
C31P C32P C33P C34P -0.4
C32P C33P C34P C35P -0.8
C32P C33P C34P N15O -179.0(9)
C23O N15O C34P C35P 168.7(11)
C23O N15O C34P C33P -13.1(17)
C33P C34P C35P F4O -179.4(8)
N15O C34P C35P F4O -1.1(8)
C33P C34P C35P C36P 1.5
N15O C34P C35P C36P 179.8(9)
C28P N14O C36P C31P 0.2
C28P N14O C36P C35P -178.9
C30P C31P C36P N14O 0.5
C32P C31P C36P N14O -179.4
C30P C31P C36P C35P 179.6
C32P C31P C36P C35P -0.4
F4O C35P C36P N14O -0.9(8)
C34P C35P C36P N14O 178.2
F4O C35P C36P C31P 180.0(8)
C34P C35P C36P C31P -0.9
C45P N16O C37P C38P -0.4
C45P N16O C37P C23O -178.7(9)
O8O C23O C37P N16O 175.2(11)
N15O C23O C37P N16O -10.6(14)
O8O C23O C37P C38P -3.2(17)
N15O C23O C37P C38P 171.0(9)
N16O C37P C38P C39P -0.1
C23O C37P C38P C39P 178.2(8)
C37P C38P C39P O1_61 173.0(11)
C37P C38P C39P C40P 0.9
C38P C39P C40P C45P -1.1
O1_61 C39P C40P C45P -174.6(9)
C38P C39P C40P C41P 178.9
O1_61 C39P C40P C41P 5.5(9)
C45P C40P C41P C42P 1.1
C39P C40P C41P C42P -178.9
C40P C41P C42P C43P -0.5
C41P C42P C43P C44P -0.8
C41P C42P C43P N17O -172.8(9)
C24O N17O C43P C44P -176.2(13)
C24O N17O C43P C42P -4.1(19)
C42P C43P C44P C45P 1.5
N17O C43P C44P C45P 173.9(9)
C42P C43P C44P F5O -176.0(9)
N17O C43P C44P F5O -3.7(9)
C37P N16O C45P C44P -178.8
C37P N16O C45P C40P 0.2
C43P C44P C45P N16O 178.2
F5O C44P C45P N16O -4.2(9)
C43P C44P C45P C40P -0.8
F5O C44P C45P C40P 176.8(9)
C39P C40P C45P N16O 0.6
C41P C40P C45P N16O -179.4
C39P C40P C45P C44P 179.6
C41P C40P C45P C44P -0.5
C54P N18O C46P C47P -0.4
C54P N18O C46P C24O -177.7(11)
O9O C24O C46P N18O 178.4(15)
N17O C24O C46P N18O -3.4(18)
O9O C24O C46P C47P 1(2)
N17O C24O C46P C47P 179.3(11)
N18O C46P C47P C48P -0.1
C24O C46P C47P C48P 177.0(11)
C46P C47P C48P O1_62 178.1(11)
C46P C47P C48P C49P 0.9
O1_62 C48P C49P C54P -178.5(10)
C47P C48P C49P C54P -1.1
O1_62 C48P C49P C50P 1.5(10)
C47P C48P C49P C50P 178.9
C54P C49P C50P C51P 1.1
C48P C49P C50P C51P -178.9
C49P C50P C51P C52P -0.5
C50P C51P C52P C53P -0.8
C50P C51P C52P N19O -177.2(12)
C25O N19O C52P C53P 165.3(18)
C25O N19O C52P C51P -18(3)
C51P C52P C53P F6O 179.7(11)
N19O C52P C53P F6O -3.8(12)
C51P C52P C53P C54P 1.5
N19O C52P C53P C54P 178.0(12)
C46P N18O C54P C49P 0.2
C46P N18O C54P C53P -178.8
C48P C49P C54P N18O 0.6
C50P C49P C54P N18O -179.4
C48P C49P C54P C53P 179.6
C50P C49P C54P C53P -0.4
F6O C53P C54P N18O -0.1(11)
C52P C53P C54P N18O 178.2
F6O C53P C54P C49P -179.1(11)
C52P C53P C54P C49P -0.8
C63P N20O C55P C56P -0.5
C63P N20O C55P C25O -176.0(12)
O10O C25O C55P N20O 172.1(16)
N19O C25O C55P N20O -18(2)
O10O C25O C55P C56P -4(2)
N19O C25O C55P C56P 166.4(14)
N20O C55P C56P C57P -0.1
C25O C55P C56P C57P 175.2(13)
C55P C56P C57P O1_63 172.5(13)
C55P C56P C57P C58P 0.8
O1_63 C57P C58P C63P -171.9(14)
C56P C57P C58P C63P -1.1
O1_63 C57P C58P C59P 8.1(15)
C56P C57P C58P C59P 178.9
C63P C58P C59P C60P 1.1
C57P C58P C59P C60P -178.9
C58P C59P C60P C61P -0.4
C26O N21O C61P C62P 179.4(8)
C26O N21O C61P C60P -6.7(12)
C59P C60P C61P N21O -174.6(8)
C59P C60P C61P C62P -0.8
N21O C61P C62P F7O 0.0(9)
C60P C61P C62P F7O -173.9(10)
N21O C61P C62P C63P 175.4(7)
C60P C61P C62P C63P 1.5
C55P N20O C63P C58P 0.2
C55P N20O C63P C62P -178.8
C57P C58P C63P N20O 0.5
C59P C58P C63P N20O -179.4
C57P C58P C63P C62P 179.6
C59P C58P C63P C62P -0.4
F7O C62P C63P N20O -6.3(10)
C61P C62P C63P N20O 178.2
F7O C62P C63P C58P 174.6(10)
C61P C62P C63P C58P -0.9
C72P N22O C64P C65P -0.4
C72P N22O C64P C26O 178.2(6)
O11O C26O C64P N22O 177.2(7)
N21O C26O C64P N22O -3.0(7)
O11O C26O C64P C65P -4.1(5)
N21O C26O C64P C65P 175.7(6)
N22O C64P C65P C66P -0.1
C26O C64P C65P C66P -178.7(6)
C64P C65P C66P O1_64 174.7(12)
C64P C65P C66P C67P 0.8
O1_64 C66P C67P C72P -175.5(11)
C65P C66P C67P C72P -1.0
O1_64 C66P C67P C68P 4.5(11)
C65P C66P C67P C68P 178.9
C72P C67P C68P C69P 1.0
C66P C67P C68P C69P -178.9
C67P C68P C69P C70P -0.4
C27O N23O C70P C71P -168.2(16)
C27O N23O C70P C69P 8(2)
C68P C69P C70P C71P -0.8
C68P C69P C70P N23O -177.0(12)
N23O C70P C71P F8O -3.1(9)
C69P C70P C71P F8O -179.7(10)
N23O C70P C71P C72P 178.1(11)
C69P C70P C71P C72P 1.5
C64P N22O C72P C67P 0.2
C64P N22O C72P C71P -178.8
C66P C67P C72P N22O 0.5
C68P C67P C72P N22O -179.4
C66P C67P C72P C71P 179.6
C68P C67P C72P C71P -0.4
C70P C71P C72P N22O 178.2
F8O C71P C72P N22O -0.5(10)
C70P C71P C72P C67P -0.9
F8O C71P C72P C67P -179.6(10)
C2B C3B O1_1 C1_1 -21(3)
C4B C3B O1_1 C1_1 173.1(19)
C2_1 C1_1 O1_1 C3B -160(2)
O1_1 C1_1 C2_1 C3_1 -70(3)
C11B C12B O1_2 C1_2 -2(3)
C13B C12B O1_2 C1_2 -177(2)
C2_2 C1_2 O1_2 C12B 151(2)
O1_2 C1_2 C2_2 C4_2 -162(3)
O1_2 C1_2 C2_2 C3_2 84(3)
C20B C21B O1_3 C1_3 14(2)
C22B C21B O1_3 C1_3 -169.6(16)
C29B C30B O1_4 C1_4 -2(2)
C31B C30B O1_4 C1_4 179.6(16)
C2_4 C1_4 O1_4 C30B 167.9(18)
O1_4 C1_4 C2_4 C4_4 -175(2)
O1_4 C1_4 C2_4 C3_4 -54(3)
C38B C39B O1_5 C1_5 8.3(19)
C40B C39B O1_5 C1_5 -173.3(13)
C2_5 C1_5 O1_5 C39B 175.1(16)
O1_5 C1_5 C2_5 C4_5 -69(2)
O1_5 C1_5 C2_5 C3_5 176.0(18)
C47B C48B O1_6 C1_6 13.1(19)
C49B C48B O1_6 C1_6 -176.8(12)
C48B O1_6 C1_6 C2_6 76(3)
O1_6 C1_6 C2_6 C3_6 177(2)
O1_6 C1_6 C2_6 C4_6 58(3)
C56B C57B O1_7 C1_7 -11(3)
C58B C57B O1_7 C1_7 179(2)
C57B O1_7 C1_7 C2_7 -168(2)
O1_7 C1_7 C2_7 C3_7 173(3)
O1_7 C1_7 C2_7 C4_7 -60(4)
C65B C66B O1_8 C1_8 4(2)
C67B C66B O1_8 C1_8 -169.3(13)
C2_8 C1_8 O1_8 C66B 170(2)
O1_8 C1_8 C2_8 C4_8 74(3)
O1_8 C1_8 C2_8 C3_8 -47(3)
C2D C3D O1_9 C1_9 9.1(15)
C4D C3D O1_9 C1_9 -171.1(14)
C3D O1_9 C1_9 C2_9 155.9(14)
C11D C12D O1_10 C1_10 -1(2)
C13D C12D O1_10 C1_10 -170.2(16)
C12D O1_10 C1_10 C2_10 165.9(17)
O1_10 C1_10 C2_10 C3_10 -168(2)
C20D C21D O1_11 C1_11 -5(3)
C22D C21D O1_11 C1_11 179.7(18)
C21D O1_11 C1_11 C2_11 163(2)
O1_11 C1_11 C2_11 C3_11 -168(2)
O1_11 C1_11 C2_11 C4_11 72(3)
C29D C30D O1_12 C1_12 -2(3)
C31D C30D O1_12 C1_12 -176(2)
C30D O1_12 C1_12 C2_12 161(4)
C38D C39D O1_13 C1_13 13(3)
C40D C39D O1_13 C1_13 -177(2)
C39D O1_13 C1_13 C2_13 153(3)
O1_13 C1_13 C2_13 C4_13 -50(5)
O1_13 C1_13 C2_13 C3_13 176(3)
C47D C48D O1_14 C1_14 -11.1(19)
C49D C48D O1_14 C1_14 170.0(14)
C48D O1_14 C1_14 C2_14 156.5(18)
O1_14 C1_14 C2_14 C3_14 -168(3)
O1_14 C1_14 C2_14 C4_14 -35(3)
C56D C57D O1_15 C1_15 -24(3)
C58D C57D O1_15 C1_15 157(2)
C57D O1_15 C1_15 C2_15 -167(2)
O1_15 C1_15 C2_15 C3_15 -168(3)
O1_15 C1_15 C2_15 C4_15 -45(4)
C65D C66D O1_16 C1_16 -12(2)
C67D C66D O1_16 C1_16 168(2)
C66D O1_16 C1_16 C2_16 165(2)
O1_16 C1_16 C2_16 C3_16 -165(3)
C2F C3F O1_17 C1_17 9(2)
C4F C3F O1_17 C1_17 -165.2(14)
C3F O1_17 C1_17 C2_17 162.4(17)
O1_17 C1_17 C2_17 C4_17 -42(3)
O1_17 C1_17 C2_17 C3_17 -173(2)
C11F C12F O1_18 C1_18 15.4(18)
C13F C12F O1_18 C1_18 -166.8(12)
C12F O1_18 C1_18 C2_18 162.6(17)
O1_18 C1_18 C2_18 C3_18 -52(3)
O1_18 C1_18 C2_18 C4_18 170(2)
C20F C21F O1_19 C1_19 -2.9(16)
C22F C21F O1_19 C1_19 172.0(10)
C21F O1_19 C1_19 C2_19 94(2)
O1_19 C1_19 C2_19 C3_19 174(2)
O1_19 C1_19 C2_19 C4_19 46(3)
C29F C30F O1_20 C1_20 -4.5(18)
C31F C30F O1_20 C1_20 -179.3(12)
C30F O1_20 C1_20 C2_20 172.5(15)
O1_20 C1_20 C2_20 C4_20 180.0(16)
O1_20 C1_20 C2_20 C3_20 -60(2)
C38F C39F O1_21 C1_21 8(2)
C40F C39F O1_21 C1_21 -176.8(17)
C39F O1_21 C1_21 C2_21 168(2)
O1_21 C1_21 C2_21 C4_21 -65(3)
O1_21 C1_21 C2_21 C3_21 173(2)
C47F C48F O1_22 C1_22 8(2)
C49F C48F O1_22 C1_22 -173.2(16)
C48F O1_22 C1_22 C2_22 172.9(18)
O1_22 C1_22 C2_22 C4_22 -66(3)
O1_22 C1_22 C2_22 C3_22 166(2)
C56F C57F O1_23 C1_23 -14(2)
C58F C57F O1_23 C1_23 173.8(15)
C57F O1_23 C1_23 C2_23 175.4(15)
O1_23 C1_23 C2_23 C3_23 172(2)
O1_23 C1_23 C2_23 C4_23 -54(3)
C65F C66F O1_24 C1_24 4(2)
C67F C66F O1_24 C1_24 -176.6(16)
C66F O1_24 C1_24 C2_24 177(2)
O1_24 C1_24 C2_24 C4_24 -71(3)
O1_24 C1_24 C2_24 C3_24 169(2)
C2H C3H O1_25 C1_25 -7(2)
C4H C3H O1_25 C1_25 176.3(15)
C3H O1_25 C1_25 C2_25 178.3(18)
O1_25 C1_25 C2_25 C4_25 -54(3)
O1_25 C1_25 C2_25 C3_25 171(2)
C11H C12H O1_26 C1_26 15(2)
C13H C12H O1_26 C1_26 -166.9(17)
C12H O1_26 C1_26 C2_26 154.6(19)
O1_26 C1_26 C2_26 C3_26 -75(3)
O1_26 C1_26 C2_26 C4_26 58(3)
C20H C21H O1_27 C1_27 13.1(14)
C22H C21H O1_27 C1_27 -167.3(13)
C21H O1_27 C1_27 C2_27 170(2)
O1_27 C1_27 C2_27 C3_27 160(3)
C29H C30H O1_28 C1_28 12.9(19)
C31H C30H O1_28 C1_28 -163.8(15)
C30H O1_28 C1_28 C2_28 164.4(17)
O1_28 C1_28 C2_28 C3_28 -63(3)
O1_28 C1_28 C2_28 C4_28 174(2)
C38H C39H O1_29 C1_29 11.1(19)
C40H C39H O1_29 C1_29 178.0(13)
C39H O1_29 C1_29 C2_29 163.6(17)
O1_29 C1_29 C2_29 C4_29 -16(6)
O1_29 C1_29 C2_29 C3_29 168.7(19)
C47H C48H O1_30 C1_30 10(3)
C49H C48H O1_30 C1_30 -166(2)
C48H O1_30 C1_30 C2_30 177(2)
O1_30 C1_30 C2_30 C3_30 -68(3)
O1_30 C1_30 C2_30 C4_30 178(3)
C56H C57H O1_31 C1_31 9.7(18)
C58H C57H O1_31 C1_31 -174.7(11)
C57H O1_31 C1_31 C2_31 171.6(16)
O1_31 C1_31 C2_31 C4_31 -67(2)
O1_31 C1_31 C2_31 C3_31 174.9(17)
C65H C66H O1_32 C1_32 0.8(19)
C67H C66H O1_32 C1_32 -173.5(13)
C66H O1_32 C1_32 C2_32 169.3(15)
O1_32 C1_32 C2_32 C4_32 52(2)
O1_32 C1_32 C2_32 C3_32 -68(2)
C2J C3J O1_33 C1_33 -11(2)
C4J C3J O1_33 C1_33 168.4(19)
C3J O1_33 C1_33 C2_33 -167.4(16)
O1_33 C1_33 C2_33 C3_33 179(2)
O1_33 C1_33 C2_33 C4_33 -59(3)
C11J C12J O1_34 C1_34 -23(2)
C13J C12J O1_34 C1_34 160.5(17)
C12J O1_34 C1_34 C2_34 -149.0(19)
O1_34 C1_34 C2_34 C3_34 -178(2)
O1_34 C1_34 C2_34 C4_34 -65(2)
C20J C21J O1_35 C1_35 -12(2)
C22J C21J O1_35 C1_35 169.9(17)
C21J O1_35 C1_35 C2_35 -156(2)
O1_35 C1_35 C2_35 C3_35 -148(2)
C29J C30J O1_36 C1_36 -11.1(19)
C31J C30J O1_36 C1_36 168.7(18)
C30J O1_36 C1_36 C2_36 -179.4(15)
O1_36 C1_36 C2_36 C4_36 -168(2)
O1_36 C1_36 C2_36 C3_36 78(2)
C38J C39J O1_37 C1_37 -2(2)
C40J C39J O1_37 C1_37 172.3(15)
C47J C48J O1_38 C1_38 -7(2)
C49J C48J O1_38 C1_38 171.4(15)
C48J O1_38 C1_38 C2_38 176.0(18)
O1_38 C1_38 C2_38 C4_38 -172.4(18)
O1_38 C1_38 C2_38 C3_38 69(2)
C56J C57J O1_39 C1_39 -3(2)
C58J C57J O1_39 C1_39 174.3(18)
C57J O1_39 C1_39 C2_39 -161(3)
O1_39 C1_39 C2_39 C3_39 -147(11)
C65J C66J O1_40 C1_40 7(2)
C67J C66J O1_40 C1_40 175.0(16)
C66J O1_40 C1_40 C2_40 175.7(19)
O1_40 C1_40 C2_40 C3_40 -151(4)
O1_40 C1_40 C2_40 C4_40 69(3)
C2L C3L O1_41 C1_41 -21(3)
C4L C3L O1_41 C1_41 167.8(18)
C3L O1_41 C1_41 C2_41 -164.2(19)
O1_41 C1_41 C2_41 C3_41 68(3)
O1_41 C1_41 C2_41 C4_41 -162(2)
C11L C12L O1_42 C1_42 -15(2)
C13L C12L O1_42 C1_42 164(2)
C12L O1_42 C1_42 C2_42 -177(2)
C20L C21L O1_43 C1_43 -10(4)
C22L C21L O1_43 C1_43 174(3)
C21L O1_43 C1_43 C2_43 -146(3)
O1_43 C1_43 C2_43 C4_43 -79(4)
O1_43 C1_43 C2_43 C3_43 39(5)
C29L C30L O1_44 C1_44 -14(2)
C31L C30L O1_44 C1_44 161.7(13)
C30L O1_44 C1_44 C2_44 -162(2)
O1_44 C1_44 C2_44 C4_44 43(5)
O1_44 C1_44 C2_44 C3_44 -166(4)
C38L C39L O1_45 C1_45 5.4(19)
C40L C39L O1_45 C1_45 -178.3(13)
C39L O1_45 C1_45 C2_45 -177.2(15)
O1_45 C1_45 C2_45 C3_45 50(3)
O1_45 C1_45 C2_45 C4_45 -173.0(19)
C47L C48L O1_46 C1_46 22(2)
C49L C48L O1_46 C1_46 -173.4(18)
C48L O1_46 C1_46 C2_46 -93(5)
C56L C57L O1_47 C1_47 9(2)
C58L C57L O1_47 C1_47 -179.7(13)
C65L C66L O1_48 C1_48 -3(2)
C67L C66L O1_48 C1_48 172.8(18)
C66L O1_48 C1_48 C2_48 -180.0(17)
O1_48 C1_48 C2_48 C4_48 75(3)
O1_48 C1_48 C2_48 C3_48 -168(2)
C2N C3N O1_49 C1_49 6(2)
C4N C3N O1_49 C1_49 -178.9(18)
C3N O1_49 C1_49 C2_49 -172(2)
O1_49 C1_49 C2_49 C3_49 -158(3)
C11N C12N O1_50 C1_50 2.3(17)
C13N C12N O1_50 C1_50 175.9(11)
C12N O1_50 C1_50 C2_50 -172.7(13)
O1_50 C1_50 C2_50 C4_50 48(2)
O1_50 C1_50 C2_50 C3_50 172.1(15)
C20N C21N O1_51 C1_51 3(3)
C22N C21N O1_51 C1_51 172.6(19)
C21N O1_51 C1_51 C2_51 -138(2)
O1_51 C1_51 C2_51 C4_51 -175(3)
O1_51 C1_51 C2_51 C3_51 53(4)
C29N C30N O1_52 C1_52 -11.2(16)
C31N C30N O1_52 C1_52 168.8(15)
C30N O1_52 C1_52 C2_52 -172.4(15)
O1_52 C1_52 C2_52 C3_52 60(3)
C38N C39N O1_53 C1_53 -8(3)
C40N C39N O1_53 C1_53 165.1(19)
C39N O1_53 C1_53 C2_53 -180(2)
O1_53 C1_53 C2_53 C3_53 61(3)
O1_53 C1_53 C2_53 C4_53 -174(2)
C47N C48N O1_54 C1_54 5.2(18)
C49N C48N O1_54 C1_54 -178.6(13)
C48N O1_54 C1_54 C2_54 -178.6(16)
O1_54 C1_54 C2_54 C3_54 58(2)
O1_54 C1_54 C2_54 C4_54 178.1(18)
C56N C57N O1_55 C1_55 -1.9(19)
C58N C57N O1_55 C1_55 173.1(15)
C65N C66N O1_56 C1_56 9(2)
C67N C66N O1_56 C1_56 178.8(16)
C66N O1_56 C1_56 C2_56 -174(2)
O1_56 C1_56 C2_56 C3_56 -53(3)
O1_56 C1_56 C2_56 C4_56 174(2)
C2P C3P O1_57 C1_57 -5(2)
C4P C3P O1_57 C1_57 172.0(18)
C3P O1_57 C1_57 C2_57 -170.1(17)
O1_57 C1_57 C2_57 C4_57 71(3)
O1_57 C1_57 C2_57 C3_57 -171(2)
C11P C12P O1_58 C1_58 14(2)
C13P C12P O1_58 C1_58 -172.7(14)
C12P O1_58 C1_58 C2_58 175(2)
O1_58 C1_58 C2_58 C4_58 -176(3)
O1_58 C1_58 C2_58 C3_58 63(3)
C20P C21P O1_59 C1_59 1(3)
C22P C21P O1_59 C1_59 172.6(18)
C21P O1_59 C1_59 C2_59 178(2)
O1_59 C1_59 C2_59 C4_59 38(3)
O1_59 C1_59 C2_59 C3_59 159(2)
C29P C30P O1_60 C1_60 -5(2)
C31P C30P O1_60 C1_60 176.5(14)
C30P O1_60 C1_60 C2_60 -128(2)
O1_60 C1_60 C2_60 C3_60 23(4)
O1_60 C1_60 C2_60 C4_60 169(2)
C38P C39P O1_61 C1_61 4.3(17)
C40P C39P O1_61 C1_61 176.9(11)
C39P O1_61 C1_61 C2_61 176.9(15)
O1_61 C1_61 C2_61 C4_61 62(2)
O1_61 C1_61 C2_61 C3_61 -177.8(18)
C47P C48P O1_62 C1_62 4.1(18)
C49P C48P O1_62 C1_62 -178.6(13)
C48P O1_62 C1_62 C2_62 -170.1(18)
O1_62 C1_62 C2_62 C3_62 -170(3)
C56P C57P O1_63 C1_63 2(2)
C58P C57P O1_63 C1_63 172.6(18)
C57P O1_63 C1_63 C2_63 177(2)
O1_63 C1_63 C2_63 C4_63 178(2)
O1_63 C1_63 C2_63 C3_63 51(3)
C65P C66P O1_64 C1_64 -1(2)
C67P C66P O1_64 C1_64 172.8(16)
C66P O1_64 C1_64 C2_64 -179.3(18)
O1_64 C1_64 C2_64 C3_64 64(3)
O1_64 C1_64 C2_64 C4_64 -172(2)
O1A C1A C8_65 C7_65 -10(6)
N1A C1A C8_65 C7_65 -180(4)
O1A C1A C8_65 C6_65 113(4)
N1A C1A C8_65 C6_65 -57(5)
O1A C1A C8_65 C5_65 -132(4)
N1A C1A C8_65 C5_65 59(5)
O1E C1E C8_67 C6_67 163(2)
N1E C1E C8_67 C6_67 -1(3)
O1E C1E C8_67 C7_67 41(3)
N1E C1E C8_67 C7_67 -123(2)
O1E C1E C8_67 C5_67 -75(3)
N1E C1E C8_67 C5_67 121(2)
C27A O13A C8_66 C5_66 64.3(17)
C27A O13A C8_66 C7_66 -58.8(17)
C27A O13A C8_66 C6_66 178.4(15)
O1C C1C C8_68 C5_68 91(2)
N1C C1C C8_68 C5_68 -95(2)
O1C C1C C8_68 C7_68 -33(3)
N1C C1C C8_68 C7_68 141.0(19)
O1C C1C C8_68 C6_68 -151(2)
N1C C1C C8_68 C6_68 23(2)
C27C O13C C8_69 C6_69 -172.7(15)
C27C O13C C8_69 C7_69 -49(2)
C27C O13C C8_69 C5_69 71.7(19)
C27E O13E C8_70 C7_70 178.5(15)
C27E O13E C8_70 C6_70 -65.9(19)
C27E O13E C8_70 C5_70 62.1(19)
O1G C1G C8_71 C7_71 -4.3(14)
N1G C1G C8_71 C7_71 175.7(14)
O1G C1G C8_71 C6_71 -125.2(15)
N1G C1G C8_71 C6_71 54.8(15)
O1G C1G C8_71 C5_71 114.0(15)
N1G C1G C8_71 C5_71 -66.0(15)
C27G O13G C8_72 C6_72 68.7(19)
C27G O13G C8_72 C7_72 -173.5(15)
C27G O13G C8_72 C5_72 -57.1(19)
O1I C1I C8_73 C5_73 39(3)
N1I C1I C8_73 C5_73 -142(2)
O1I C1I C8_73 C7_73 169(2)
N1I C1I C8_73 C7_73 -11(3)
O1I C1I C8_73 C6_73 -76(3)
N1I C1I C8_73 C6_73 103(2)
C27I O13I C8_74 C5_74 -58.2(17)
C27I O13I C8_74 C6_74 69.8(16)
C27I O13I C8_74 C7_74 -174.6(12)
O1K C1K C8_75 C5_75 -166(3)
N1K C1K C8_75 C5_75 26(4)
C27K O13K C8_76 C7_76 -59(2)
C27K O13K C8_76 C6_76 67.6(18)
C27K O13K C8_76 C5_76 -179.5(16)
O1M C1M C8_77 C7_77 169.8(16)
N1M C1M C8_77 C7_77 -10.1(16)
O1M C1M C8_77 C5_77 -67.8(13)
N1M C1M C8_77 C5_77 112.4(13)
O1M C1M C8_77 C6_77 44.8(13)
N1M C1M C8_77 C6_77 -135.0(13)
C27M O13M C8_78 C7_78 177.2(15)
C27M O13M C8_78 C6_78 60.6(18)
C27M O13M C8_78 C5_78 -62.8(18)
O1O C1O C8_79 C6_79 149(3)
N1O C1O C8_79 C6_79 -35(3)
C27O O13O C8_80 C5_80 -172.6(18)
C27O O13O C8_80 C7_80 -51(2)
C27O O13O C8_80 C6_80 71(2)
C4T_81 C3T_81 C2T_81 C1T_81 157(3)
C2T_81 C3T_81 C4T_81 O1T_81 -95(4)
N1T_81 C6T_81 C7T_81 C8T_81 173.7(17)
C6T_81 C7T_81 C8T_81 C9T_81 176(2)
C7T_81 C8T_81 C9T_81 C10T_81 -177(2)
C8T_81 C9T_81 C10T_81 C11T_81 178(2)
C9T_81 C10T_81 C11T_81 C12T_81 -166(2)
C10T_81 C11T_81 C12T_81 C13T_81 173(2)
C11T_81 C12T_81 C13T_81 N2T_81 -168(2)
O4T_81 C15T_81 C16T_81 O5T_81 165(2)
N3T_81 C18T_81 C19T_81 C20T_81 -176.1(16)
C18T_81 C19T_81 C20T_81 C21T_81 -99(2)
C19T_81 C20T_81 C21T_81 C22T_81 177.5(17)
C20T_81 C21T_81 C22T_81 C23T_81 -172.0(19)
C21T_81 C22T_81 C23T_81 C24T_81 178.5(18)
C22T_81 C23T_81 C24T_81 C25T_81 166.6(19)
C23T_81 C24T_81 C25T_81 C26T_81 170.8(18)
C24T_81 C25T_81 C26T_81 C27T_81 -175.4(16)
C25T_81 C26T_81 C27T_81 C28T_81 -61(2)
C26T_81 C27T_81 C28T_81 N4T_81 -175.0(17)
O8T_81 C30T_81 C31T_81 C32T_81 153(3)
C30T_81 C31T_81 C32T_81 C33T_81 164(3)
C31T_81 C32T_81 C33T_81 C40T_81 58(3)
C31T_81 C32T_81 C33T_81 C34T_81 -177(3)
C40T_81 C33T_81 C34T_81 C35T_81 -62.0(19)
C32T_81 C33T_81 C34T_81 C35T_81 171.2(18)
C40T_81 C33T_81 C34T_81 C39T_81 119.4(16)
C32T_81 C33T_81 C34T_81 C39T_81 -7(3)
C39T_81 C34T_81 C35T_81 C36T_81 0.0
C33T_81 C34T_81 C35T_81 C36T_81 -178.7(18)
C34T_81 C35T_81 C36T_81 C37T_81 0.0
C35T_81 C36T_81 C37T_81 C38T_81 0.0
C36T_81 C37T_81 C38T_81 C39T_81 0.0
C37T_81 C38T_81 C39T_81 C34T_81 0.0
C35T_81 C34T_81 C39T_81 C38T_81 0.0
C33T_81 C34T_81 C39T_81 C38T_81 179(2)
C34T_81 C33T_81 C40T_81 C41T_81 -56(2)
C32T_81 C33T_81 C40T_81 C41T_81 74(2)
C34T_81 C33T_81 C40T_81 C45T_81 137.5(16)
C32T_81 C33T_81 C40T_81 C45T_81 -93(2)
C45T_81 C40T_81 C41T_81 C42T_81 0.0
C33T_81 C40T_81 C41T_81 C42T_81 -167(2)
C40T_81 C41T_81 C42T_81 C43T_81 0.0
C41T_81 C42T_81 C43T_81 C44T_81 0.0
C42T_81 C43T_81 C44T_81 C45T_81 0.0
C43T_81 C44T_81 C45T_81 C40T_81 0.0
C41T_81 C40T_81 C45T_81 C44T_81 0.0
C33T_81 C40T_81 C45T_81 C44T_81 167(2)
O2T_81 C5T_81 N1T_81 C6T_81 21.6(19)
O1T_81 C5T_81 N1T_81 C6T_81 -158.5(18)
C7T_81 C6T_81 N1T_81 C5T_81 -137.7(15)
O3T_81 C14T_81 N2T_81 C13T_81 -10(2)
O4T_81 C14T_81 N2T_81 C13T_81 170(2)
C12T_81 C13T_81 N2T_81 C14T_81 -166.1(18)
O6T_81 C17T_81 N3T_81 C18T_81 13(3)
O5T_81 C17T_81 N3T_81 C18T_81 -170.7(18)
C19T_81 C18T_81 N3T_81 C17T_81 103(3)
O7T_81 C29T_81 N4T_81 C28T_81 12(3)
O8T_81 C29T_81 N4T_81 C28T_81 -165.9(17)
C27T_81 C28T_81 N4T_81 C29T_81 85(2)
O2T_81 C5T_81 O1T_81 C4T_81 6(2)
N1T_81 C5T_81 O1T_81 C4T_81 -174(2)
C3T_81 C4T_81 O1T_81 C5T_81 -165.6(17)
O3T_81 C14T_81 O4T_81 C15T_81 -13.6(19)
N2T_81 C14T_81 O4T_81 C15T_81 166.4(19)
C16T_81 C15T_81 O4T_81 C14T_81 -71(3)
O6T_81 C17T_81 O5T_81 C16T_81 6(3)
N3T_81 C17T_81 O5T_81 C16T_81 -170(2)
C15T_81 C16T_81 O5T_81 C17T_81 88(3)
O7T_81 C29T_81 O8T_81 C30T_81 13(3)
N4T_81 C29T_81 O8T_81 C30T_81 -169(2)
C31T_81 C30T_81 O8T_81 C29T_81 178(3)
C1T_82 C2T_82 C3T_82 C4T_82 -163(4)
C2T_82 C3T_82 C4T_82 O1T_82 -69(4)
N1T_82 C6T_82 C7T_82 C8T_82 -168(2)
C6T_82 C7T_82 C8T_82 C9T_82 -176(2)
C7T_82 C8T_82 C9T_82 C10T_82 168(2)
C8T_82 C9T_82 C10T_82 C11T_82 166(2)
C9T_82 C10T_82 C11T_82 C12T_82 -163(2)
C10T_82 C11T_82 C12T_82 C13T_82 179(2)
C11T_82 C12T_82 C13T_82 N2T_82 -163(2)
O4T_82 C15T_82 C16T_82 O5T_82 158.3(19)
N3T_82 C18T_82 C19T_82 C20T_82 175.3(19)
C18T_82 C19T_82 C20T_82 C21T_82 -91(2)
C19T_82 C20T_82 C21T_82 C22T_82 175.7(16)
C20T_82 C21T_82 C22T_82 C23T_82 -175.8(19)
C21T_82 C22T_82 C23T_82 C24T_82 176(2)
C22T_82 C23T_82 C24T_82 C25T_82 172(2)
C23T_82 C24T_82 C25T_82 C26T_82 176(2)
C24T_82 C25T_82 C26T_82 C27T_82 179(2)
C25T_82 C26T_82 C27T_82 C28T_82 -62(3)
C26T_82 C27T_82 C28T_82 N4T_82 -179(3)
O8T_82 C30T_82 C31T_82 C32T_82 -180(3)
C30T_82 C31T_82 C32T_82 C33T_82 144(4)
C31T_82 C32T_82 C33T_82 C40T_82 159(3)
C31T_82 C32T_82 C33T_82 C34T_82 38(5)
C40T_82 C33T_82 C34T_82 C35T_82 122(3)
C32T_82 C33T_82 C34T_82 C35T_82 -124(3)
C40T_82 C33T_82 C34T_82 C39T_82 -41(3)
C32T_82 C33T_82 C34T_82 C39T_82 73(3)
C39T_82 C34T_82 C35T_82 C36T_82 0.0
C33T_82 C34T_82 C35T_82 C36T_82 -162(3)
C34T_82 C35T_82 C36T_82 C37T_82 0.0
C35T_82 C36T_82 C37T_82 C38T_82 0.0
C36T_82 C37T_82 C38T_82 C39T_82 0.0
C37T_82 C38T_82 C39T_82 C34T_82 0.0
C35T_82 C34T_82 C39T_82 C38T_82 0.0
C33T_82 C34T_82 C39T_82 C38T_82 166(2)
O2T_82 C5T_82 N1T_82 C6T_82 8(3)
O1T_82 C5T_82 N1T_82 C6T_82 -162.6(19)
C7T_82 C6T_82 N1T_82 C5T_82 -129(2)
O3T_82 C14T_82 N2T_82 C13T_82 -24(4)
O4T_82 C14T_82 N2T_82 C13T_82 170(2)
C12T_82 C13T_82 N2T_82 C14T_82 -166(2)
O6T_82 C17T_82 N3T_82 C18T_82 7(3)
O5T_82 C17T_82 N3T_82 C18T_82 -177(2)
C19T_82 C18T_82 N3T_82 C17T_82 108(3)
O7T_82 C29T_82 N4T_82 C28T_82 19(5)
O8T_82 C29T_82 N4T_82 C28T_82 171(2)
C27T_82 C28T_82 N4T_82 C29T_82 82(4)
O2T_82 C5T_82 O1T_82 C4T_82 11(3)
N1T_82 C5T_82 O1T_82 C4T_82 -178(2)
C3T_82 C4T_82 O1T_82 C5T_82 177(2)
O3T_82 C14T_82 O4T_82 C15T_82 2(4)
N2T_82 C14T_82 O4T_82 C15T_82 166(2)
C16T_82 C15T_82 O4T_82 C14T_82 -65(3)
O6T_82 C17T_82 O5T_82 C16T_82 -3(4)
N3T_82 C17T_82 O5T_82 C16T_82 -177.6(19)
C15T_82 C16T_82 O5T_82 C17T_82 81(2)
O7T_82 C29T_82 O8T_82 C30T_82 -17(6)
N4T_82 C29T_82 O8T_82 C30T_82 -168(3)
C31T_82 C30T_82 O8T_82 C29T_82 -161(3)
